data_7111426
loop_
_publ_author_name
'Femoni, Cristina'
'Iapalucci, M. Carmela'
'Longoni, Giuliano'
'Svensson, Per H.'

_publ_section_title
;
 New high-nuclearity Ni?Pt carbonyl clusters: synthesis and X-ray
 structure of the ordered [HNi24Pt17(CO)46]5? and the substitutionally
 Ni/Pt disordered [Ni32Pt24(CO)56]6? cluster anions
;
_journal_issue 20
_journal_name_full 'Chemical Communications'
_journal_page_first 2274
_journal_page_last 2275
_journal_paper_doi 10.1039/b409522g
_journal_year 2004
_chemical_formula_sum 'C126 H180 N5 Ni24 O46 Pt17'
_chemical_formula_weight 7226.32
_chemical_name_systematic
;
?
;
_space_group_IT_number 7
_symmetry_cell_setting monoclinic
_symmetry_space_group_name_Hall 'P -2yac'
_symmetry_space_group_name_H-M 'P 1 n 1'
_atom_sites_solution_hydrogens geom
_atom_sites_solution_primary direct
_atom_sites_solution_secondary difmap
_audit_creation_method SHELXL-97
_cell_angle_alpha 90.00
_cell_angle_beta 98.417(2)
_cell_angle_gamma 90.00
_cell_formula_units_Z 2
_cell_length_a 18.2062(12)
_cell_length_b 27.2512(17)
_cell_length_c 18.6529(12)
_cell_measurement_reflns_used 5485
_cell_measurement_temperature 273(2)
_cell_measurement_theta_max 29.6235
_cell_measurement_theta_min 2.370
_cell_volume 9154.8(10)
_computing_structure_refinement 'SHELXL-97 (Sheldrick, 1997)'
_computing_structure_solution 'SHELXS-97 (Sheldrick, 1990)'
_diffrn_ambient_temperature 273(2)
_diffrn_measured_fraction_theta_full 1.000
_diffrn_measured_fraction_theta_max 1.000
_diffrn_measurement_device_type 'CCD Area Detector'
_diffrn_measurement_method 'phi and omega scans'
_diffrn_radiation_monochromator graphite
_diffrn_radiation_source 'fine-focus sealed tube'
_diffrn_radiation_type MoK\a
_diffrn_radiation_wavelength 0.71073
_diffrn_reflns_av_R_equivalents 0.0894
_diffrn_reflns_av_sigmaI/netI 0.1175
_diffrn_reflns_limit_h_max 21
_diffrn_reflns_limit_h_min -21
_diffrn_reflns_limit_k_max 32
_diffrn_reflns_limit_k_min -32
_diffrn_reflns_limit_l_max 22
_diffrn_reflns_limit_l_min -22
_diffrn_reflns_number 88383
_diffrn_reflns_theta_full 25.00
_diffrn_reflns_theta_max 25.00
_diffrn_reflns_theta_min 1.33
_exptl_absorpt_coefficient_mu 15.389
_exptl_absorpt_correction_T_max 0.215
_exptl_absorpt_correction_T_min 0.078
_exptl_absorpt_correction_type empirical
_exptl_crystal_colour black
_exptl_crystal_density_diffrn 2.621
_exptl_crystal_density_method 'not measured'
_exptl_crystal_description prismatic
_exptl_crystal_F_000 6674
_exptl_crystal_size_max 0.20
_exptl_crystal_size_mid 0.15
_exptl_crystal_size_min 0.10
_refine_diff_density_max 1.481
_refine_diff_density_min -1.856
_refine_diff_density_rms 0.235
_refine_ls_abs_structure_details 'Flack H D (1983), Acta Cryst. A39, 876-881'
_refine_ls_abs_structure_Flack 0.239(7)
_refine_ls_extinction_method none
_refine_ls_goodness_of_fit_ref 1.007
_refine_ls_hydrogen_treatment mixed
_refine_ls_matrix_type fullcycle
_refine_ls_number_parameters 1964
_refine_ls_number_reflns 32232
_refine_ls_number_restraints 934
_refine_ls_restrained_S_all 0.999
_refine_ls_R_factor_all 0.1218
_refine_ls_R_factor_gt 0.0539
_refine_ls_shift/su_max 0.001
_refine_ls_shift/su_mean 0.000
_refine_ls_structure_factor_coef Fsqd
_refine_ls_weighting_details 'calc w=1/[\s^2^(Fo^2^)+(0.0332P)^2^+0.0000P] where P=(Fo^2^+2Fc^2^)/3'
_refine_ls_weighting_scheme calc
_refine_ls_wR_factor_gt 0.1323
_refine_ls_wR_factor_ref 0.1512
_reflns_number_gt 18132
_reflns_number_total 32232
_reflns_threshold_expression >2sigma(I)
_cod_data_source_file b409522gsup1.cif
_cod_data_source_block monopn
_cod_depositor_comments
;
The following automatic conversions were performed:

'_symmetry_cell_setting' value 'Monoclinic' changed to 'monoclinic'
according to /home/saulius/struct/CIF-dictionaries/cif_core.dic
dictionary named 'cif_core.dic' version 2.4.2 from 2011-04-26.

Automatic conversion script
Id: cif_fix_values 1891 2012-01-12 08:04:46Z andrius 
;
_cod_original_sg_symbol_H-M Pn
_cod_database_code 7111426

loop_
_symmetry_equiv_pos_as_xyz
'x, y, z'
'x+1/2, -y, z+1/2'

loop_
_atom_site_label
_atom_site_type_symbol
_atom_site_fract_x
_atom_site_fract_y
_atom_site_fract_z
_atom_site_U_iso_or_equiv
_atom_site_adp_type
_atom_site_occupancy
_atom_site_symmetry_multiplicity
_atom_site_calc_flag
_atom_site_refinement_flags
Ni1 Ni 0.9561(3) 0.19057(9) 0.0633(2) 0.0310(6) Uani 1 1 d DU
C1 C 1.0202(17) 0.1541(13) 0.0375(18) 0.112(6) Uani 1 1 d DU
O1 O 1.0639(12) 0.1257(8) 0.0197(12) 0.112(6) Uani 1 1 d DU
Ni2 Ni 0.9765(3) 0.15313(10) 0.1971(3) 0.0360(7) Uani 1 1 d DU
C2 C 1.049(2) 0.142(2) 0.220(3) 0.185(10) Uani 1 1 d DU
O2 O 1.115(2) 0.1279(14) 0.2434(18) 0.185(10) Uani 1 1 d DU
Ni3 Ni 1.0135(3) 0.24542(10) 0.1764(3) 0.0335(6) Uani 1 1 d DU
C3 C 1.0942(15) 0.2414(14) 0.146(2) 0.116(6) Uani 1 1 d DU
O3 O 1.1536(11) 0.2437(9) 0.1246(13) 0.117(6) Uani 1 1 d DU
Ni4 Ni 0.9097(3) 0.31916(11) 0.1419(3) 0.0466(9) Uani 1 1 d .
Pt5 Pt 0.9372(3) 0.26941(4) 0.2799(2) 0.0566(3) Uani 1 1 d .
Ni6 Ni 0.8922(3) 0.17815(11) 0.3001(3) 0.0419(9) Uani 1 1 d .
Pt7 Pt 0.8389(3) 0.12226(4) 0.1697(2) 0.0581(4) Uani 1 1 d .
Ni8 Ni 0.8087(3) 0.16422(11) 0.0391(3) 0.0462(9) Uani 1 1 d .
Pt9 Pt 0.8619(3) 0.26276(4) 0.0278(2) 0.0561(3) Uani 1 1 d .
Pt10 Pt 0.8734(3) 0.21939(3) 0.1603(2) 0.0431(3) Uani 1 1 d .
Ni11 Ni 0.7997(3) 0.38185(11) 0.0970(3) 0.0501(9) Uani 1 1 d .
Pt12 Pt 0.8289(3) 0.34848(3) 0.2363(2) 0.0445(3) Uani 1 1 d .
Ni13 Ni 0.8557(3) 0.30272(12) 0.3717(3) 0.0478(9) Uani 1 1 d .
Ni14 Ni 0.8107(4) 0.21387(12) 0.3963(3) 0.0500(10) Uani 1 1 d .
Pt15 Pt 0.7539(3) 0.15170(3) 0.2865(2) 0.0450(3) Uani 1 1 d .
Ni16 Ni 0.7005(4) 0.09578(11) 0.1640(3) 0.0498(10) Uani 1 1 d .
Ni17 Ni 0.6687(4) 0.13449(11) 0.0331(3) 0.0480(9) Uani 1 1 d .
Pt18 Pt 0.7058(3) 0.22918(4) 0.0038(2) 0.0458(3) Uani 1 1 d .
Ni19 Ni 0.7537(3) 0.32366(12) -0.0140(3) 0.0501(10) Uani 1 1 d .
Pt20 Pt 0.7702(3) 0.28936(4) 0.1240(2) 0.0375(3) Uani 1 1 d .
Pt21 Pt 0.7909(3) 0.24674(3) 0.2615(2) 0.0382(2) Uani 1 1 d .
Pt22 Pt 0.7301(3) 0.19166(3) 0.1409(2) 0.0374(3) Uani 1 1 d .
Ni23 Ni 0.7151(3) 0.41013(12) 0.2019(3) 0.0533(10) Uani 1 1 d .
Ni24 Ni 0.7489(3) 0.37223(12) 0.3334(3) 0.0513(9) Uani 1 1 d .
Pt25 Pt 0.7081(3) 0.27963(4) 0.3637(2) 0.0473(3) Uani 1 1 d .
Ni26 Ni 0.6630(4) 0.18441(12) 0.3772(3) 0.0563(11) Uani 1 1 d .
Ni27 Ni 0.6150(3) 0.12675(11) 0.2663(3) 0.0504(10) Uani 1 1 d .
Pt28 Pt 0.5858(3) 0.16049(3) 0.1289(2) 0.0447(3) Uani 1 1 d .
Ni29 Ni 0.5599(4) 0.20724(13) -0.0037(3) 0.0560(10) Uani 1 1 d .
Ni30 Ni 0.6066(4) 0.29549(12) -0.0295(3) 0.0536(10) Uani 1 1 d .
Pt31 Pt 0.6613(3) 0.35716(3) 0.0802(2) 0.0456(3) Uani 1 1 d D
Pt32 Pt 0.6842(3) 0.31693(3) 0.2258(2) 0.0394(3) Uani 1 1 d .
Pt33 Pt 0.6443(3) 0.21957(3) 0.2422(2) 0.0388(3) Uani 1 1 d .
Pt34 Pt 0.6240(3) 0.26237(4) 0.1065(2) 0.0390(2) Uani 1 1 d .
Ni35 Ni 0.5808(3) 0.38301(10) 0.1948(3) 0.0359(8) Uani 1 1 d .
Ni36 Ni 0.6043(3) 0.34267(12) 0.3269(3) 0.0459(9) Uani 1 1 d .
Ni37 Ni 0.5576(3) 0.24369(11) 0.3367(3) 0.0380(8) Uani 1 1 d .
Ni38 Ni 0.5033(3) 0.19050(11) 0.2212(3) 0.0437(9) Uani 1 1 d .
Ni39 Ni 0.4824(3) 0.24006(10) 0.0888(3) 0.0345(7) Uani 1 1 d D
Ni40 Ni 0.5225(3) 0.33149(11) 0.0683(3) 0.0428(8) Uani 1 1 d D
Pt41 Pt 0.5381(3) 0.28997(4) 0.2083(2) 0.0487(3) Uani 1 1 d .
C4 C 0.872(2) 0.1208(12) 0.0152(17) 0.099(6) Uani 1 1 d U
O4 O 0.8890(14) 0.0805(7) -0.0156(11) 0.099(6) Uani 1 1 d U
C5 C 0.943(2) 0.2365(14) -0.0217(19) 0.119(7) Uani 1 1 d U
O5 O 0.9777(13) 0.2445(9) -0.0671(12) 0.119(7) Uani 1 1 d U
C6 C 0.982(2) 0.3306(11) 0.0993(17) 0.084(5) Uani 1 1 d U
O6 O 1.0339(12) 0.3422(7) 0.0625(10) 0.085(5) Uani 1 1 d U
C7 C 1.0451(18) 0.2734(15) 0.2713(19) 0.108(6) Uani 1 1 d U
O7 O 1.0992(12) 0.2872(9) 0.2984(12) 0.108(6) Uani 1 1 d U
C8 C 0.974(3) 0.1687(15) 0.340(2) 0.135(9) Uani 1 1 d U
O8 O 1.0355(17) 0.1659(9) 0.3752(15) 0.135(9) Uani 1 1 d U
C9 C 0.938(2) 0.0897(12) 0.1829(18) 0.099(6) Uani 1 1 d U
O9 O 0.9647(13) 0.0502(7) 0.1724(12) 0.099(6) Uani 1 1 d U
C10 C 0.8460(17) 0.3081(12) -0.0528(13) 0.079(5) Uani 1 1 d U
O10 O 0.8707(11) 0.3246(8) -0.1009(9) 0.079(5) Uani 1 1 d U
C11 C 0.866(3) 0.4203(15) 0.067(3) 0.167(9) Uani 1 1 d U
O11 O 0.915(2) 0.4436(9) 0.0398(16) 0.167(9) Uani 1 1 d U
C12 C 0.9250(17) 0.3697(10) 0.2051(15) 0.073(5) Uani 1 1 d U
O12 O 0.9701(11) 0.4041(7) 0.2236(10) 0.073(5) Uani 1 1 d U
C13 C 0.9553(17) 0.2920(13) 0.3840(13) 0.089(6) Uani 1 1 d U
O13 O 1.0079(11) 0.3014(9) 0.4275(9) 0.089(6) Uani 1 1 d U
C14 C 0.873(2) 0.1876(13) 0.4621(16) 0.098(6) Uani 1 1 d U
O14 O 0.9206(14) 0.1761(8) 0.5065(11) 0.099(6) Uani 1 1 d U
C15 C 0.8509(17) 0.1228(10) 0.3330(14) 0.077(5) Uani 1 1 d U
O15 O 0.8700(12) 0.0810(7) 0.3652(9) 0.078(5) Uani 1 1 d U
C16 C 0.780(2) 0.0552(10) 0.161(2) 0.105(6) Uani 1 1 d U
O16 O 0.7973(13) 0.0159(7) 0.1519(13) 0.106(6) Uani 1 1 d U
C17 C 0.683(2) 0.0916(14) -0.025(3) 0.140(8) Uani 1 1 d U
O17 O 0.6913(14) 0.0660(9) -0.0768(17) 0.140(8) Uani 1 1 d U
C18 C 0.767(2) 0.1855(12) -0.042(2) 0.108(7) Uani 1 1 d U
O18 O 0.7709(14) 0.1785(8) -0.1115(13) 0.108(7) Uani 1 1 d U
C19 C 0.662(2) 0.2580(11) -0.0937(15) 0.085(6) Uani 1 1 d U
O19 O 0.6670(13) 0.2569(7) -0.1537(10) 0.085(6) Uani 1 1 d U
C20 C 0.719(2) 0.3669(12) -0.0781(17) 0.094(6) Uani 1 1 d U
O20 O 0.7079(13) 0.3964(8) -0.1246(11) 0.095(6) Uani 1 1 d U
C21 C 0.7170(17) 0.4204(9) 0.0602(17) 0.074(5) Uani 1 1 d U
O21 O 0.7028(11) 0.4585(6) 0.0328(11) 0.074(5) Uani 1 1 d U
C22 C 0.762(2) 0.4621(12) 0.200(2) 0.115(7) Uani 1 1 d U
O22 O 0.7925(15) 0.5025(7) 0.2002(14) 0.115(7) Uani 1 1 d U
C23 C 0.8462(18) 0.3911(10) 0.3166(14) 0.073(5) Uani 1 1 d U
O23 O 0.8850(12) 0.4247(7) 0.3458(9) 0.073(5) Uani 1 1 d U
C24 C 0.856(2) 0.3245(16) 0.4532(16) 0.125(7) Uani 1 1 d U
O24 O 0.8604(15) 0.3471(10) 0.5149(10) 0.125(7) Uani 1 1 d U
C25 C 0.753(2) 0.2436(12) 0.4550(16) 0.091(6) Uani 1 1 d U
O25 O 0.7502(13) 0.2499(7) 0.5211(10) 0.091(6) Uani 1 1 d U
C26 C 0.698(2) 0.1436(13) 0.4470(18) 0.118(7) Uani 1 1 d U
O26 O 0.7219(16) 0.1195(8) 0.4933(11) 0.118(7) Uani 1 1 d U
C27 C 0.7017(18) 0.0898(10) 0.3107(16) 0.078(5) Uani 1 1 d U
O27 O 0.7102(12) 0.0539(6) 0.3392(10) 0.078(5) Uani 1 1 d U
C28 C 0.642(2) 0.0460(12) 0.1676(19) 0.100(6) Uani 1 1 d U
O28 O 0.6050(13) 0.0119(7) 0.1655(12) 0.100(6) Uani 1 1 d U
C29 C 0.5805(19) 0.1140(11) 0.0381(16) 0.088(6) Uani 1 1 d U
O29 O 0.5297(13) 0.0824(7) 0.0150(11) 0.088(6) Uani 1 1 d U
C30 C 0.558(2) 0.1807(13) -0.0903(18) 0.102(6) Uani 1 1 d U
O30 O 0.5481(14) 0.1641(8) -0.1398(11) 0.102(6) Uani 1 1 d U
C31 C 0.537(2) 0.3212(15) -0.096(2) 0.122(7) Uani 1 1 d U
O31 O 0.4910(15) 0.3332(9) -0.1424(13) 0.122(7) Uani 1 1 d U
C32 C 0.5734(9) 0.3798(14) 0.040(2) 0.171(11) Uani 1 1 d DU
O32 O 0.5458(12) 0.4112(12) 0.0063(16) 0.171(11) Uani 1 1 d DU
C33 C 0.6275(18) 0.4341(11) 0.2181(19) 0.090(5) Uani 1 1 d U
O33 O 0.6142(12) 0.4782(7) 0.2524(11) 0.090(5) Uani 1 1 d U
C34 C 0.734(3) 0.4089(14) 0.4043(18) 0.143(8) Uani 1 1 d U
O34 O 0.7177(18) 0.4405(9) 0.4432(12) 0.143(8) Uani 1 1 d U
C35 C 0.6466(18) 0.3183(11) 0.4226(13) 0.081(5) Uani 1 1 d U
O35 O 0.6390(12) 0.3324(7) 0.4811(8) 0.081(5) Uani 1 1 d U
C36 C 0.566(2) 0.1926(13) 0.3964(18) 0.113(6) Uani 1 1 d U
O36 O 0.5251(14) 0.1656(8) 0.4333(11) 0.113(6) Uani 1 1 d U
C37 C 0.5513(18) 0.0895(14) 0.2937(17) 0.099(6) Uani 1 1 d U
O37 O 0.5045(12) 0.0595(9) 0.3082(11) 0.099(6) Uani 1 1 d U
C38 C 0.4851(19) 0.1460(10) 0.1494(17) 0.083(5) Uani 1 1 d U
O38 O 0.4406(12) 0.1108(6) 0.1349(11) 0.083(5) Uani 1 1 d U
C39 C 0.467(2) 0.2186(13) -0.0007(17) 0.107(7) Uani 1 1 d U
O39 O 0.3992(15) 0.2177(8) -0.0508(11) 0.108(7) Uani 1 1 d U
C40 C 0.433(2) 0.1860(14) 0.271(3) 0.137(8) Uani 1 1 d U
O40 O 0.3834(15) 0.1772(9) 0.2969(17) 0.137(8) Uani 1 1 d U
C41 C 0.4321(16) 0.3378(13) 0.034(2) 0.117(7) Uani 1 1 d DU
O41 O 0.3688(12) 0.3449(8) 0.0085(15) 0.117(7) Uani 1 1 d DU
C42 C 0.501(2) 0.4111(14) 0.1789(19) 0.107(7) Uani 1 1 d U
O42 O 0.4400(13) 0.4307(9) 0.1602(12) 0.107(7) Uani 1 1 d U
C43 C 0.557(2) 0.3864(11) 0.3506(16) 0.103(7) Uani 1 1 d U
O43 O 0.5019(15) 0.4142(7) 0.3592(10) 0.103(7) Uani 1 1 d U
C44 C 0.495(2) 0.2679(17) 0.375(2) 0.146(8) Uani 1 1 d U
O44 O 0.4466(14) 0.2839(11) 0.4079(15) 0.146(8) Uani 1 1 d U
C45 C 0.4008(18) 0.2385(13) 0.109(2) 0.119(7) Uani 1 1 d DU
O45 O 0.3389(15) 0.2432(8) 0.1186(15) 0.119(7) Uani 1 1 d DU
C46 C 0.4480(16) 0.3104(12) 0.2352(19) 0.092(5) Uani 1 1 d U
O46 O 0.3934(11) 0.3254(8) 0.2425(12) 0.092(5) Uani 1 1 d U
N1 N 0.8508(17) 0.2201(11) 0.7110(12) 0.144(4) Uani 1 1 d DU
C100 C 0.890(2) 0.2018(13) 0.7845(14) 0.145(5) Uani 1 1 d DU
H10A H 0.8544 0.1967 0.8175 0.175 Uiso 1 1 calc R
H10B H 0.9263 0.2258 0.8057 0.175 Uiso 1 1 calc R
C101 C 0.929(2) 0.1531(13) 0.7716(15) 0.148(5) Uani 1 1 d DU
H10C H 0.8918 0.1295 0.7521 0.178 Uiso 1 1 calc R
H10D H 0.9611 0.1586 0.7349 0.178 Uiso 1 1 calc R
C102 C 0.975(2) 0.1310(12) 0.8356(16) 0.152(6) Uani 1 1 d DU
H10E H 0.9472 0.1350 0.8759 0.182 Uiso 1 1 calc R
H10F H 1.0191 0.1510 0.8464 0.182 Uiso 1 1 calc R
C103 C 1.001(2) 0.0764(12) 0.8370(17) 0.160(8) Uani 1 1 d DU
H10G H 1.0329 0.0700 0.8818 0.240 Uiso 1 1 calc R
H10H H 1.0281 0.0707 0.7972 0.240 Uiso 1 1 calc R
H10I H 0.9588 0.0551 0.8328 0.240 Uiso 1 1 calc R
C104 C 0.9028(19) 0.2339(14) 0.6573(16) 0.143(5) Uani 1 1 d DU
H10J H 0.8744 0.2509 0.6168 0.171 Uiso 1 1 calc R
H10K H 0.9218 0.2039 0.6387 0.171 Uiso 1 1 calc R
C105 C 0.9708(19) 0.2672(14) 0.6894(15) 0.144(5) Uani 1 1 d DU
H10L H 0.9538 0.2990 0.7037 0.173 Uiso 1 1 calc R
H10M H 0.9993 0.2517 0.7314 0.173 Uiso 1 1 calc R
C106 C 1.0173(19) 0.2727(14) 0.6294(15) 0.147(6) Uani 1 1 d DU
H10N H 0.9870 0.2865 0.5871 0.177 Uiso 1 1 calc R
H10O H 1.0340 0.2406 0.6163 0.177 Uiso 1 1 calc R
C107 C 1.086(2) 0.3063(14) 0.6517(17) 0.158(8) Uani 1 1 d DU
H10P H 1.1102 0.3124 0.6102 0.238 Uiso 1 1 calc R
H10Q H 1.1199 0.2903 0.6886 0.238 Uiso 1 1 calc R
H10R H 1.0702 0.3368 0.6699 0.238 Uiso 1 1 calc R
C108 C 0.7906(19) 0.1893(14) 0.6684(16) 0.147(5) Uani 1 1 d DU
H10S H 0.8126 0.1612 0.6475 0.176 Uiso 1 1 calc R
H10T H 0.7639 0.2085 0.6293 0.176 Uiso 1 1 calc R
C109 C 0.736(2) 0.1712(14) 0.7206(15) 0.151(5) Uani 1 1 d DU
H10U H 0.7107 0.1988 0.7395 0.182 Uiso 1 1 calc R
H10V H 0.7618 0.1527 0.7609 0.182 Uiso 1 1 calc R
C110 C 0.676(2) 0.1365(14) 0.6702(16) 0.156(6) Uani 1 1 d DU
H11A H 0.6397 0.1566 0.6406 0.187 Uiso 1 1 calc R
H11B H 0.7018 0.1167 0.6382 0.187 Uiso 1 1 calc R
C111 C 0.638(2) 0.1030(14) 0.7203(18) 0.167(8) Uani 1 1 d DU
H11C H 0.5968 0.0865 0.6923 0.251 Uiso 1 1 calc R
H11D H 0.6204 0.1225 0.7571 0.251 Uiso 1 1 calc R
H11E H 0.6728 0.0791 0.7426 0.251 Uiso 1 1 calc R
C112 C 0.823(2) 0.2676(12) 0.7366(16) 0.144(5) Uani 1 1 d DU
H11F H 0.8657 0.2874 0.7555 0.173 Uiso 1 1 calc R
H11G H 0.7963 0.2605 0.7768 0.173 Uiso 1 1 calc R
C113 C 0.772(2) 0.2987(12) 0.6816(15) 0.146(5) Uani 1 1 d DU
H11H H 0.7342 0.2780 0.6552 0.175 Uiso 1 1 calc R
H11I H 0.8012 0.3128 0.6469 0.175 Uiso 1 1 calc R
C114 C 0.734(2) 0.3413(12) 0.7202(15) 0.148(6) Uani 1 1 d DU
H11J H 0.6943 0.3283 0.7438 0.178 Uiso 1 1 calc R
H11K H 0.7702 0.3570 0.7565 0.178 Uiso 1 1 calc R
C115 C 0.704(2) 0.3777(13) 0.6616(16) 0.153(7) Uani 1 1 d DU
H11L H 0.6812 0.4046 0.6830 0.229 Uiso 1 1 calc R
H11M H 0.6681 0.3618 0.6265 0.229 Uiso 1 1 calc R
H11N H 0.7442 0.3897 0.6382 0.229 Uiso 1 1 calc R
N2 N 0.1467(17) 0.4431(11) 0.3783(15) 0.147(4) Uani 1 1 d DU
C200 C 0.146(2) 0.4128(14) 0.3076(17) 0.147(5) Uani 1 1 d DU
H20A H 0.1539 0.3785 0.3207 0.176 Uiso 1 1 calc R
H20B H 0.0976 0.4156 0.2789 0.176 Uiso 1 1 calc R
C201 C 0.205(2) 0.4280(13) 0.2599(18) 0.150(5) Uani 1 1 d DU
H20C H 0.2506 0.4376 0.2910 0.180 Uiso 1 1 calc R
H20D H 0.1874 0.4562 0.2309 0.180 Uiso 1 1 calc R
C202 C 0.224(2) 0.3856(13) 0.2087(18) 0.153(6) Uani 1 1 d DU
H20E H 0.2659 0.3677 0.2333 0.183 Uiso 1 1 calc R
H20F H 0.1817 0.3632 0.2022 0.183 Uiso 1 1 calc R
C203 C 0.241(2) 0.4002(14) 0.1338(17) 0.155(8) Uani 1 1 d DU
H20G H 0.2398 0.3715 0.1039 0.233 Uiso 1 1 calc R
H20H H 0.2887 0.4152 0.1384 0.233 Uiso 1 1 calc R
H20I H 0.2037 0.4231 0.1121 0.233 Uiso 1 1 calc R
C204 C 0.1300(19) 0.4942(12) 0.354(2) 0.145(5) Uani 1 1 d DU
H20J H 0.1655 0.5046 0.3227 0.173 Uiso 1 1 calc R
H20K H 0.1348 0.5159 0.3953 0.173 Uiso 1 1 calc R
C205 C 0.0501(18) 0.4983(12) 0.311(2) 0.143(5) Uani 1 1 d DU
H20L H 0.0456 0.4778 0.2683 0.172 Uiso 1 1 calc R
H20M H 0.0144 0.4870 0.3414 0.172 Uiso 1 1 calc R
C206 C 0.0346(19) 0.5516(12) 0.290(2) 0.144(6) Uani 1 1 d DU
H20N H 0.0392 0.5712 0.3335 0.172 Uiso 1 1 calc R
H20O H 0.0724 0.5625 0.2619 0.172 Uiso 1 1 calc R
C207 C -0.0399(19) 0.5611(14) 0.247(2) 0.152(8) Uani 1 1 d DU
H20P H -0.0444 0.5954 0.2347 0.229 Uiso 1 1 calc R
H20Q H -0.0780 0.5519 0.2745 0.229 Uiso 1 1 calc R
H20R H -0.0451 0.5421 0.2028 0.229 Uiso 1 1 calc R
C208 C 0.088(2) 0.4206(14) 0.4184(16) 0.146(5) Uani 1 1 d DU
H20S H 0.0939 0.3852 0.4184 0.176 Uiso 1 1 calc R
H20T H 0.0396 0.4283 0.3922 0.176 Uiso 1 1 calc R
C209 C 0.092(2) 0.4383(15) 0.4979(17) 0.148(5) Uani 1 1 d DU
H20U H 0.1320 0.4221 0.5289 0.177 Uiso 1 1 calc R
H20V H 0.0997 0.4735 0.5011 0.177 Uiso 1 1 calc R
C210 C 0.016(2) 0.4248(15) 0.5214(18) 0.150(6) Uani 1 1 d DU
H21A H -0.0234 0.4340 0.4833 0.180 Uiso 1 1 calc R
H21B H 0.0141 0.3896 0.5283 0.180 Uiso 1 1 calc R
C211 C 0.006(2) 0.4508(14) 0.5914(17) 0.153(8) Uani 1 1 d DU
H21C H -0.0340 0.4354 0.6117 0.230 Uiso 1 1 calc R
H21D H -0.0062 0.4846 0.5814 0.230 Uiso 1 1 calc R
H21E H 0.0507 0.4487 0.6253 0.230 Uiso 1 1 calc R
C212 C 0.2269(19) 0.4443(13) 0.423(2) 0.152(5) Uani 1 1 d DU
H21F H 0.2267 0.4668 0.4629 0.182 Uiso 1 1 calc R
H21G H 0.2604 0.4577 0.3917 0.182 Uiso 1 1 calc R
C213 C 0.260(2) 0.3930(13) 0.4539(19) 0.157(5) Uani 1 1 d DU
H21H H 0.2230 0.3768 0.4785 0.188 Uiso 1 1 calc R
H21I H 0.2686 0.3722 0.4137 0.188 Uiso 1 1 calc R
C214 C 0.3339(18) 0.3983(15) 0.5079(19) 0.162(6) Uani 1 1 d DU
H21J H 0.3702 0.4180 0.4876 0.195 Uiso 1 1 calc R
H21K H 0.3553 0.3666 0.5226 0.195 Uiso 1 1 calc R
C215 C 0.304(2) 0.4255(16) 0.5727(19) 0.176(8) Uani 1 1 d DU
H21L H 0.3444 0.4321 0.6105 0.264 Uiso 1 1 calc R
H21M H 0.2680 0.4051 0.5913 0.264 Uiso 1 1 calc R
H21N H 0.2808 0.4559 0.5556 0.264 Uiso 1 1 calc R
N3 N 0.3640(16) 0.0743(10) 0.4885(16) 0.223(7) Uani 1 1 d DU
C300 C 0.4208(18) 0.0377(12) 0.505(2) 0.221(7) Uani 1 1 d DU
H30A H 0.4062 0.0100 0.4734 0.265 Uiso 1 1 calc R
H30B H 0.4184 0.0266 0.5540 0.265 Uiso 1 1 calc R
C301 C 0.501(2) 0.0477(16) 0.500(3) 0.220(8) Uani 1 1 d DU
H30C H 0.5134 0.0812 0.5155 0.264 Uiso 1 1 calc R
H30D H 0.5102 0.0441 0.4507 0.264 Uiso 1 1 calc R
C302 C 0.553(2) 0.0112(18) 0.550(3) 0.222(8) Uani 1 1 d DU
H30E H 0.5552 0.0201 0.6010 0.266 Uiso 1 1 calc R
H30F H 0.5347 -0.0222 0.5436 0.266 Uiso 1 1 calc R
C303 C 0.628(2) 0.0170(17) 0.525(3) 0.225(10) Uani 1 1 d DU
H30G H 0.6574 -0.0122 0.5364 0.338 Uiso 1 1 calc R
H30H H 0.6540 0.0446 0.5488 0.338 Uiso 1 1 calc R
H30I H 0.6216 0.0222 0.4734 0.338 Uiso 1 1 calc R
C304 C 0.3014(17) 0.0639(14) 0.526(2) 0.223(7) Uani 1 1 d DU
H30J H 0.3102 0.0801 0.5731 0.267 Uiso 1 1 calc R
H30K H 0.3004 0.0289 0.5352 0.267 Uiso 1 1 calc R
C305 C 0.225(2) 0.0793(17) 0.489(2) 0.223(8) Uani 1 1 d DU
H30L H 0.2279 0.1122 0.4694 0.268 Uiso 1 1 calc R
H30M H 0.2096 0.0573 0.4483 0.268 Uiso 1 1 calc R
C306 C 0.168(2) 0.0782(18) 0.540(2) 0.225(8) Uani 1 1 d DU
H30N H 0.1670 0.1107 0.5612 0.269 Uiso 1 1 calc R
H30O H 0.1870 0.0562 0.5796 0.269 Uiso 1 1 calc R
C307 C 0.087(2) 0.0633(17) 0.515(3) 0.229(10) Uani 1 1 d DU
H30P H 0.0657 0.0498 0.5546 0.344 Uiso 1 1 calc R
H30Q H 0.0851 0.0391 0.4770 0.344 Uiso 1 1 calc R
H30R H 0.0588 0.0916 0.4963 0.344 Uiso 1 1 calc R
C308 C 0.337(2) 0.0734(13) 0.4084(15) 0.222(7) Uani 1 1 d DU
H30S H 0.3695 0.0953 0.3861 0.267 Uiso 1 1 calc R
H30T H 0.2884 0.0882 0.4012 0.267 Uiso 1 1 calc R
C309 C 0.332(3) 0.0248(14) 0.364(2) 0.222(8) Uani 1 1 d DU
H30U H 0.3793 0.0084 0.3709 0.267 Uiso 1 1 calc R
H30V H 0.2958 0.0033 0.3814 0.267 Uiso 1 1 calc R
C310 C 0.308(3) 0.0340(15) 0.284(2) 0.222(8) Uani 1 1 d DU
H31A H 0.3526 0.0372 0.2611 0.267 Uiso 1 1 calc R
H31B H 0.2821 0.0650 0.2782 0.267 Uiso 1 1 calc R
C311 C 0.258(3) -0.0056(17) 0.243(2) 0.224(10) Uani 1 1 d DU
H31C H 0.2465 0.0034 0.1931 0.335 Uiso 1 1 calc R
H31D H 0.2136 -0.0086 0.2641 0.335 Uiso 1 1 calc R
H31E H 0.2843 -0.0365 0.2468 0.335 Uiso 1 1 calc R
C312 C 0.393(2) 0.1230(10) 0.506(2) 0.226(7) Uani 1 1 d DU
H31F H 0.3975 0.1410 0.4621 0.272 Uiso 1 1 calc R
H31G H 0.4424 0.1206 0.5344 0.272 Uiso 1 1 calc R
C313 C 0.340(2) 0.1503(14) 0.550(2) 0.230(8) Uani 1 1 d DU
H31H H 0.2909 0.1361 0.5430 0.277 Uiso 1 1 calc R
H31I H 0.3373 0.1850 0.5389 0.277 Uiso 1 1 calc R
C314 C 0.383(3) 0.1403(15) 0.631(2) 0.232(8) Uani 1 1 d DU
H31J H 0.4152 0.1119 0.6324 0.278 Uiso 1 1 calc R
H31K H 0.3485 0.1361 0.6654 0.278 Uiso 1 1 calc R
C315 C 0.430(3) 0.1912(16) 0.645(3) 0.235(10) Uani 1 1 d DU
H31L H 0.3993 0.2162 0.6612 0.352 Uiso 1 1 calc R
H31M H 0.4464 0.2016 0.6005 0.352 Uiso 1 1 calc R
H31N H 0.4726 0.1858 0.6811 0.352 Uiso 1 1 calc R
N4 N 0.325(2) 0.0630(12) 0.9051(18) 0.183(6) Uani 1 1 d DU
C400 C 0.323(2) 0.0157(14) 0.949(2) 0.181(6) Uani 1 1 d DU
H40A H 0.2764 0.0148 0.9693 0.217 Uiso 1 1 calc R
H40B H 0.3229 -0.0122 0.9168 0.217 Uiso 1 1 calc R
C401 C 0.387(2) 0.0110(14) 1.010(2) 0.182(7) Uani 1 1 d DU
H40C H 0.3873 0.0374 1.0449 0.218 Uiso 1 1 calc R
H40D H 0.4343 0.0103 0.9918 0.218 Uiso 1 1 calc R
C402 C 0.369(2) -0.0398(13) 1.043(2) 0.184(7) Uani 1 1 d DU
H40E H 0.3747 -0.0664 1.0100 0.221 Uiso 1 1 calc R
H40F H 0.3183 -0.0403 1.0542 0.221 Uiso 1 1 calc R
C403 C 0.427(2) -0.0447(14) 1.115(2) 0.189(9) Uani 1 1 d DU
H40G H 0.4258 -0.0776 1.1335 0.283 Uiso 1 1 calc R
H40H H 0.4139 -0.0221 1.1509 0.283 Uiso 1 1 calc R
H40I H 0.4756 -0.0373 1.1048 0.283 Uiso 1 1 calc R
C404 C 0.271(2) 0.0638(14) 0.834(2) 0.185(6) Uani 1 1 d DU
H40J H 0.2244 0.0495 0.8436 0.222 Uiso 1 1 calc R
H40K H 0.2904 0.0419 0.8003 0.222 Uiso 1 1 calc R
C405 C 0.251(2) 0.1128(13) 0.792(2) 0.188(7) Uani 1 1 d DU
H40L H 0.2957 0.1314 0.7910 0.225 Uiso 1 1 calc R
H40M H 0.2187 0.1320 0.8191 0.225 Uiso 1 1 calc R
C406 C 0.210(2) 0.1053(14) 0.712(2) 0.191(7) Uani 1 1 d DU
H40N H 0.2459 0.1043 0.6788 0.229 Uiso 1 1 calc R
H40O H 0.1824 0.0747 0.7085 0.229 Uiso 1 1 calc R
C407 C 0.157(2) 0.1491(15) 0.695(2) 0.195(9) Uani 1 1 d DU
H40P H 0.1264 0.1438 0.6487 0.292 Uiso 1 1 calc R
H40Q H 0.1850 0.1787 0.6926 0.292 Uiso 1 1 calc R
H40R H 0.1255 0.1522 0.7318 0.292 Uiso 1 1 calc R
C408 C 0.395(2) 0.0726(15) 0.877(2) 0.185(6) Uani 1 1 d DU
H40S H 0.4334 0.0791 0.9175 0.221 Uiso 1 1 calc R
H40T H 0.3889 0.1024 0.8479 0.221 Uiso 1 1 calc R
C409 C 0.425(2) 0.0314(14) 0.829(2) 0.188(7) Uani 1 1 d DU
H40U H 0.4314 0.0009 0.8559 0.226 Uiso 1 1 calc R
H40V H 0.3899 0.0259 0.7853 0.226 Uiso 1 1 calc R
C410 C 0.501(2) 0.0490(14) 0.809(2) 0.192(7) Uani 1 1 d DU
H41A H 0.4942 0.0578 0.7581 0.230 Uiso 1 1 calc R
H41B H 0.5164 0.0781 0.8369 0.230 Uiso 1 1 calc R
C411 C 0.562(2) 0.0095(15) 0.824(2) 0.200(9) Uani 1 1 d DU
H41C H 0.6047 0.0197 0.8026 0.300 Uiso 1 1 calc R
H41D H 0.5439 -0.0210 0.8023 0.300 Uiso 1 1 calc R
H41E H 0.5758 0.0054 0.8749 0.300 Uiso 1 1 calc R
C412 C 0.325(2) 0.1045(15) 0.960(2) 0.184(6) Uani 1 1 d DU
H41F H 0.3319 0.1356 0.9362 0.221 Uiso 1 1 calc R
H41G H 0.3661 0.1001 0.9986 0.221 Uiso 1 1 calc R
C413 C 0.250(2) 0.1055(14) 0.992(2) 0.187(7) Uani 1 1 d DU
H41H H 0.2487 0.0782 1.0251 0.224 Uiso 1 1 calc R
H41I H 0.2087 0.1016 0.9529 0.224 Uiso 1 1 calc R
C414 C 0.240(2) 0.1555(13) 1.034(2) 0.189(7) Uani 1 1 d DU
H41J H 0.1897 0.1684 1.0225 0.227 Uiso 1 1 calc R
H41K H 0.2752 0.1803 1.0238 0.227 Uiso 1 1 calc R
C415 C 0.257(2) 0.1347(15) 1.1159(19) 0.195(9) Uani 1 1 d DU
H41L H 0.2407 0.1580 1.1486 0.292 Uiso 1 1 calc R
H41M H 0.3099 0.1298 1.1285 0.292 Uiso 1 1 calc R
H41N H 0.2321 0.1041 1.1192 0.292 Uiso 1 1 calc R
N5 N 0.116(2) 0.4180(14) 0.912(2) 0.224(7) Uani 1 1 d DU
C500 C 0.178(2) 0.4298(19) 0.871(2) 0.225(7) Uani 1 1 d DU
H50A H 0.1671 0.4588 0.8413 0.270 Uiso 1 1 calc R
H50B H 0.1892 0.4025 0.8414 0.270 Uiso 1 1 calc R
C501 C 0.243(3) 0.4395(19) 0.937(2) 0.227(8) Uani 1 1 d DU
H50C H 0.2264 0.4645 0.9679 0.273 Uiso 1 1 calc R
H50D H 0.2512 0.4096 0.9648 0.273 Uiso 1 1 calc R
C502 C 0.318(2) 0.4564(19) 0.913(2) 0.228(8) Uani 1 1 d DU
H50E H 0.3397 0.4277 0.8932 0.274 Uiso 1 1 calc R
H50F H 0.3060 0.4792 0.8731 0.274 Uiso 1 1 calc R
C503 C 0.381(3) 0.4803(18) 0.966(2) 0.228(9) Uani 1 1 d DU
H50G H 0.4168 0.4946 0.9390 0.343 Uiso 1 1 calc R
H50H H 0.4048 0.4559 0.9983 0.343 Uiso 1 1 calc R
H50I H 0.3605 0.5054 0.9931 0.343 Uiso 1 1 calc R
C504 C 0.059(2) 0.4312(19) 0.852(3) 0.225(7) Uani 1 1 d DU
H50J H 0.0756 0.4212 0.8066 0.270 Uiso 1 1 calc R
H50K H 0.0539 0.4666 0.8504 0.270 Uiso 1 1 calc R
C505 C -0.014(2) 0.4087(17) 0.856(3) 0.227(8) Uani 1 1 d DU
H50L H -0.0335 0.4197 0.8991 0.272 Uiso 1 1 calc R
H50M H -0.0107 0.3731 0.8571 0.272 Uiso 1 1 calc R
C506 C -0.063(3) 0.4265(18) 0.787(2) 0.229(8) Uani 1 1 d DU
H50N H -0.0925 0.3995 0.7644 0.275 Uiso 1 1 calc R
H50O H -0.0321 0.4387 0.7527 0.275 Uiso 1 1 calc R
C507 C -0.115(3) 0.4681(17) 0.806(3) 0.236(10) Uani 1 1 d DU
H50P H -0.1502 0.4762 0.7640 0.354 Uiso 1 1 calc R
H50Q H -0.0863 0.4966 0.8218 0.354 Uiso 1 1 calc R
H50R H -0.1415 0.4573 0.8442 0.354 Uiso 1 1 calc R
C508 C 0.095(3) 0.4388(14) 0.979(2) 0.224(7) Uani 1 1 d DU
H50S H 0.1333 0.4300 1.0187 0.269 Uiso 1 1 calc R
H50T H 0.0497 0.4226 0.9878 0.269 Uiso 1 1 calc R
C509 C 0.082(3) 0.4950(15) 0.983(2) 0.226(8) Uani 1 1 d DU
H50U H 0.0337 0.5042 0.9576 0.271 Uiso 1 1 calc R
H50V H 0.1201 0.5132 0.9630 0.271 Uiso 1 1 calc R
C510 C 0.087(3) 0.5045(15) 1.069(2) 0.227(8) Uani 1 1 d DU
H51A H 0.0601 0.4793 1.0907 0.272 Uiso 1 1 calc R
H51B H 0.1384 0.5042 1.0916 0.272 Uiso 1 1 calc R
C511 C 0.053(3) 0.5546(16) 1.077(3) 0.236(10) Uani 1 1 d DU
H51C H 0.0521 0.5613 1.1273 0.353 Uiso 1 1 calc R
H51D H 0.0026 0.5548 1.0517 0.353 Uiso 1 1 calc R
H51E H 0.0812 0.5792 1.0567 0.353 Uiso 1 1 calc R
C512 C 0.134(3) 0.3656(14) 0.935(3) 0.223(7) Uani 1 1 d DU
H51F H 0.0895 0.3530 0.9514 0.268 Uiso 1 1 calc R
H51G H 0.1714 0.3676 0.9774 0.268 Uiso 1 1 calc R
C513 C 0.160(3) 0.3252(14) 0.887(2) 0.225(8) Uani 1 1 d DU
H51H H 0.1262 0.3222 0.8416 0.270 Uiso 1 1 calc R
H51I H 0.2093 0.3325 0.8755 0.270 Uiso 1 1 calc R
C514 C 0.161(3) 0.2782(14) 0.931(3) 0.225(8) Uani 1 1 d DU
H51J H 0.1852 0.2857 0.9799 0.270 Uiso 1 1 calc R
H51K H 0.1096 0.2702 0.9353 0.270 Uiso 1 1 calc R
C515 C 0.196(3) 0.2334(14) 0.907(3) 0.227(10) Uani 1 1 d DU
H51L H 0.1715 0.2050 0.9234 0.340 Uiso 1 1 calc R
H51M H 0.2474 0.2328 0.9276 0.340 Uiso 1 1 calc R
H51N H 0.1912 0.2332 0.8554 0.340 Uiso 1 1 calc R

loop_
_atom_site_aniso_label
_atom_site_aniso_U_11
_atom_site_aniso_U_22
_atom_site_aniso_U_33
_atom_site_aniso_U_23
_atom_site_aniso_U_13
_atom_site_aniso_U_12
Ni1 0.0374(17) 0.0307(14) 0.0270(13) -0.0044(10) 0.0119(11) 0.0081(13)
C1 0.095(14) 0.132(15) 0.110(12) -0.035(11) 0.015(10) 0.048(11)
O1 0.095(14) 0.132(15) 0.110(12) -0.035(11) 0.015(10) 0.048(11)
Ni2 0.0348(18) 0.0327(15) 0.0407(15) 0.0042(12) 0.0062(12) 0.0118(13)
C2 0.24(2) 0.169(19) 0.157(18) 0.002(16) 0.07(2) -0.04(2)
O2 0.24(2) 0.169(19) 0.157(18) 0.002(16) 0.07(2) -0.04(2)
Ni3 0.0285(16) 0.0361(16) 0.0381(14) -0.0038(11) 0.0120(12) -0.0016(13)
C3 0.102(15) 0.093(12) 0.160(15) -0.023(11) 0.039(13) -0.005(13)
O3 0.102(15) 0.093(12) 0.160(15) -0.023(11) 0.039(13) -0.005(13)
Ni4 0.050(3) 0.0401(18) 0.051(2) -0.0009(15) 0.0096(18) -0.0064(17)
Pt5 0.0682(9) 0.0480(6) 0.0529(7) -0.0026(5) 0.0065(6) -0.0056(6)
Ni6 0.049(2) 0.0300(16) 0.0459(19) 0.0061(14) 0.0051(17) 0.0035(16)
Pt7 0.0856(10) 0.0369(6) 0.0547(7) -0.0006(5) 0.0195(6) 0.0081(6)
Ni8 0.066(3) 0.0348(17) 0.041(2) -0.0032(14) 0.0184(18) 0.0007(17)
Pt9 0.0759(10) 0.0490(6) 0.0464(6) 0.0009(5) 0.0190(6) -0.0026(6)
Pt10 0.0584(8) 0.0322(5) 0.0404(6) -0.0008(4) 0.0124(5) 0.0010(5)
Ni11 0.065(3) 0.0314(17) 0.054(2) 0.0094(14) 0.0096(18) -0.0023(17)
Pt12 0.0625(8) 0.0299(5) 0.0407(6) -0.0031(4) 0.0069(5) -0.0033(5)
Ni13 0.062(3) 0.0469(19) 0.0340(17) -0.0071(14) 0.0037(16) -0.0048(18)
Ni14 0.073(3) 0.0419(18) 0.0352(18) -0.0018(14) 0.0088(17) 0.0008(18)
Pt15 0.0691(9) 0.0290(5) 0.0377(6) 0.0025(4) 0.0109(5) 0.0004(5)
Ni16 0.071(3) 0.0319(17) 0.047(2) 0.0004(14) 0.0126(19) 0.0020(17)
Ni17 0.065(3) 0.0365(17) 0.0431(19) -0.0090(14) 0.0103(17) -0.0083(17)
Pt18 0.0683(9) 0.0372(5) 0.0325(5) -0.0020(4) 0.0091(5) -0.0032(5)
Ni19 0.071(3) 0.0424(18) 0.0378(18) 0.0115(14) 0.0117(18) -0.0008(18)
Pt20 0.0527(8) 0.0270(5) 0.0332(5) 0.0019(4) 0.0079(5) -0.0027(4)
Pt21 0.0548(7) 0.0284(5) 0.0316(5) 0.0001(4) 0.0072(4) 0.0000(4)
Pt22 0.0568(8) 0.0248(4) 0.0317(5) -0.0020(3) 0.0100(5) 0.0001(4)
Ni23 0.060(3) 0.0323(17) 0.069(2) -0.0007(16) 0.011(2) -0.0006(17)
Ni24 0.065(3) 0.0398(18) 0.050(2) -0.0101(15) 0.0105(18) -0.0030(17)
Pt25 0.0707(9) 0.0369(5) 0.0360(6) -0.0041(4) 0.0135(5) 0.0005(5)
Ni26 0.086(3) 0.0439(19) 0.042(2) 0.0062(15) 0.0188(19) -0.0030(19)
Ni27 0.071(3) 0.0364(17) 0.046(2) 0.0031(14) 0.0155(18) -0.0011(17)
Pt28 0.0590(8) 0.0315(5) 0.0437(6) -0.0035(4) 0.0076(5) -0.0062(5)
Ni29 0.069(3) 0.048(2) 0.049(2) 0.0012(15) 0.0024(19) -0.0042(19)
Ni30 0.069(3) 0.0482(19) 0.0417(19) 0.0049(15) -0.0004(18) -0.0040(18)
Pt31 0.0619(8) 0.0291(5) 0.0454(6) 0.0052(4) 0.0071(5) 0.0015(5)
Pt32 0.0560(8) 0.0265(5) 0.0364(5) -0.0021(4) 0.0088(5) 0.0004(5)
Pt33 0.0557(8) 0.0277(5) 0.0347(5) 0.0002(4) 0.0126(5) -0.0007(4)
Pt34 0.0514(7) 0.0293(5) 0.0362(5) 0.0003(4) 0.0055(5) -0.0015(4)
Ni35 0.033(2) 0.0249(14) 0.0492(19) -0.0015(12) 0.0034(15) 0.0041(13)
Ni36 0.053(2) 0.0424(18) 0.044(2) -0.0090(14) 0.0121(17) 0.0057(17)
Ni37 0.041(2) 0.0389(17) 0.0376(17) -0.0018(13) 0.0182(15) 0.0025(15)
Ni38 0.052(2) 0.0355(17) 0.0458(19) -0.0059(13) 0.0147(17) -0.0026(15)
Ni39 0.0295(19) 0.0303(15) 0.0432(17) -0.0010(12) 0.0035(14) 0.0014(14)
Ni40 0.047(2) 0.0327(16) 0.0474(19) 0.0054(13) 0.0035(16) 0.0066(15)
Pt41 0.0548(8) 0.0375(6) 0.0550(7) -0.0026(5) 0.0122(6) 0.0003(5)
C4 0.149(16) 0.071(12) 0.083(12) -0.010(9) 0.039(11) 0.007(12)
O4 0.149(16) 0.071(12) 0.083(12) -0.010(9) 0.039(11) 0.007(12)
C5 0.105(15) 0.143(16) 0.131(14) -0.060(13) 0.093(11) -0.029(13)
O5 0.106(15) 0.143(16) 0.131(14) -0.059(13) 0.093(11) -0.029(13)
C6 0.104(15) 0.069(11) 0.084(11) 0.012(9) 0.027(9) -0.009(10)
O6 0.104(15) 0.070(11) 0.084(11) 0.012(9) 0.027(9) -0.009(10)
C7 0.051(13) 0.138(16) 0.127(15) -0.018(12) -0.008(11) -0.031(12)
O7 0.052(13) 0.139(16) 0.128(15) -0.018(12) -0.008(11) -0.031(12)
C8 0.18(2) 0.087(12) 0.16(2) 0.067(13) 0.097(18) 0.064(17)
O8 0.18(2) 0.088(12) 0.16(2) 0.067(13) 0.097(18) 0.064(17)
C9 0.107(14) 0.076(12) 0.118(13) 0.023(11) 0.029(11) 0.055(11)
O9 0.107(14) 0.076(12) 0.118(13) 0.023(11) 0.030(11) 0.055(11)
C10 0.072(11) 0.121(13) 0.049(8) 0.045(8) 0.027(7) 0.004(10)
O10 0.072(11) 0.121(13) 0.049(8) 0.045(8) 0.027(7) 0.004(10)
C11 0.27(3) 0.079(15) 0.166(19) 0.039(13) 0.079(18) -0.029(17)
O11 0.27(3) 0.079(15) 0.166(19) 0.039(13) 0.079(18) -0.029(17)
C12 0.070(12) 0.062(10) 0.087(11) -0.028(8) 0.013(9) -0.022(8)
O12 0.070(12) 0.062(10) 0.087(11) -0.028(8) 0.014(9) -0.022(8)
C13 0.072(13) 0.155(15) 0.038(9) -0.044(9) 0.000(7) 0.025(11)
O13 0.072(13) 0.155(15) 0.038(9) -0.044(9) 0.000(7) 0.025(11)
C14 0.136(19) 0.099(13) 0.055(12) -0.014(10) -0.004(10) 0.039(13)
O14 0.137(19) 0.099(13) 0.055(12) -0.014(10) -0.004(10) 0.039(13)
C15 0.102(14) 0.067(10) 0.058(9) 0.032(7) -0.007(9) 0.022(10)
O15 0.102(14) 0.067(10) 0.058(9) 0.032(7) -0.007(9) 0.022(10)
C16 0.111(14) 0.033(8) 0.191(16) -0.011(11) 0.084(12) -0.020(10)
O16 0.111(14) 0.033(8) 0.191(16) -0.012(11) 0.084(12) -0.020(10)
C17 0.101(15) 0.084(14) 0.25(2) -0.076(14) 0.076(15) -0.023(12)
O17 0.101(15) 0.084(14) 0.25(2) -0.076(14) 0.076(15) -0.023(12)
C18 0.127(16) 0.073(11) 0.132(16) -0.035(12) 0.041(14) 0.047(11)
O18 0.127(16) 0.073(11) 0.132(16) -0.035(12) 0.041(14) 0.047(11)
C19 0.127(15) 0.087(12) 0.050(9) 0.012(9) 0.044(11) 0.000(11)
O19 0.127(15) 0.087(12) 0.050(9) 0.011(9) 0.044(11) 0.000(11)
C20 0.116(14) 0.088(13) 0.083(13) 0.032(9) 0.029(11) 0.025(11)
O20 0.116(14) 0.088(13) 0.083(13) 0.032(9) 0.029(11) 0.025(11)
C21 0.080(12) 0.040(8) 0.103(12) 0.025(8) 0.020(9) 0.002(9)
O21 0.080(12) 0.040(8) 0.104(12) 0.025(8) 0.020(9) 0.002(9)
C22 0.137(17) 0.051(10) 0.166(16) 0.022(12) 0.049(13) -0.009(12)
O22 0.137(17) 0.051(10) 0.166(16) 0.022(12) 0.049(13) -0.009(12)
C23 0.100(14) 0.067(10) 0.058(9) -0.020(7) 0.032(9) -0.037(9)
O23 0.100(14) 0.067(10) 0.058(9) -0.020(7) 0.032(9) -0.037(9)
C24 0.155(17) 0.177(18) 0.046(10) -0.042(11) 0.029(11) -0.057(15)
O24 0.155(17) 0.177(18) 0.046(10) -0.042(11) 0.029(11) -0.057(15)
C25 0.134(16) 0.078(12) 0.057(10) 0.017(10) 0.003(11) -0.006(11)
O25 0.134(16) 0.078(12) 0.057(10) 0.017(10) 0.003(11) -0.006(11)
C26 0.20(2) 0.086(13) 0.075(13) 0.035(9) 0.042(13) 0.037(14)
O26 0.20(2) 0.086(13) 0.076(13) 0.035(9) 0.042(13) 0.037(14)
C27 0.088(13) 0.054(10) 0.094(12) 0.043(8) 0.022(10) 0.002(9)
O27 0.088(13) 0.054(10) 0.094(11) 0.043(8) 0.022(9) 0.002(9)
C28 0.111(16) 0.063(12) 0.127(13) -0.029(11) 0.026(12) -0.025(10)
O28 0.111(16) 0.063(12) 0.127(13) -0.029(11) 0.026(12) -0.025(10)
C29 0.111(16) 0.062(11) 0.081(11) -0.028(8) -0.023(10) 0.008(10)
O29 0.110(16) 0.062(11) 0.081(11) -0.028(8) -0.023(10) 0.008(10)
C30 0.140(16) 0.086(13) 0.074(14) -0.023(10) 0.001(13) 0.022(12)
O30 0.140(16) 0.086(13) 0.075(14) -0.023(10) 0.001(13) 0.022(12)
C31 0.129(19) 0.123(16) 0.102(16) 0.039(13) -0.021(13) 0.012(14)
O31 0.129(19) 0.123(16) 0.102(16) 0.039(13) -0.021(13) 0.012(14)
C32 0.029(13) 0.30(3) 0.18(2) -0.148(19) 0.001(13) 0.046(15)
O32 0.030(13) 0.30(3) 0.18(2) -0.148(19) 0.001(13) 0.046(15)
C33 0.087(13) 0.055(10) 0.134(14) -0.010(9) 0.040(11) -0.008(10)
O33 0.087(13) 0.055(10) 0.134(14) -0.010(9) 0.040(11) -0.008(10)
C34 0.26(2) 0.091(14) 0.083(13) -0.038(10) 0.031(14) 0.041(16)
O34 0.26(2) 0.091(14) 0.083(13) -0.038(10) 0.030(14) 0.041(16)
C35 0.134(15) 0.084(11) 0.037(7) -0.018(7) 0.048(9) 0.014(11)
O35 0.134(15) 0.084(11) 0.037(7) -0.018(7) 0.048(9) 0.015(11)
C36 0.157(17) 0.094(13) 0.112(13) 0.036(10) 0.101(11) 0.014(12)
O36 0.157(17) 0.094(13) 0.112(13) 0.036(10) 0.101(11) 0.014(12)
C37 0.076(14) 0.127(16) 0.095(12) 0.033(11) 0.016(10) -0.026(11)
O37 0.076(13) 0.127(16) 0.095(12) 0.033(11) 0.016(10) -0.026(11)
C38 0.100(14) 0.045(9) 0.117(12) -0.029(9) 0.056(11) -0.022(9)
O38 0.100(14) 0.045(9) 0.117(12) -0.029(9) 0.056(11) -0.022(9)
C39 0.141(19) 0.102(14) 0.078(12) -0.023(11) 0.012(11) -0.016(14)
O39 0.141(19) 0.102(14) 0.078(12) -0.023(11) 0.013(11) -0.016(14)
C40 0.111(18) 0.082(13) 0.24(2) 0.023(14) 0.092(15) -0.008(14)
O40 0.111(18) 0.082(13) 0.24(2) 0.023(14) 0.092(15) -0.008(14)
C41 0.055(12) 0.078(12) 0.205(19) 0.023(12) -0.024(13) 0.003(11)
O41 0.055(12) 0.078(12) 0.205(19) 0.023(12) -0.024(13) 0.003(11)
C42 0.105(18) 0.109(16) 0.105(13) 0.008(11) 0.005(13) 0.008(13)
O42 0.105(18) 0.109(16) 0.105(13) 0.008(11) 0.005(13) 0.008(13)
C43 0.20(2) 0.057(11) 0.059(9) -0.020(9) 0.042(11) -0.005(12)
O43 0.20(2) 0.057(11) 0.059(9) -0.020(9) 0.042(11) -0.005(12)
C44 0.094(16) 0.18(2) 0.176(18) -0.091(15) 0.047(13) 0.004(15)
O44 0.094(16) 0.18(2) 0.176(18) -0.091(15) 0.047(13) 0.004(15)
C45 0.13(2) 0.057(10) 0.174(16) -0.016(11) 0.044(17) 0.010(15)
O45 0.13(2) 0.057(10) 0.174(16) -0.016(11) 0.044(17) 0.009(15)
C46 0.047(11) 0.089(12) 0.149(14) -0.017(11) 0.041(11) 0.009(10)
O46 0.047(11) 0.089(12) 0.149(14) -0.017(11) 0.041(11) 0.009(10)
N1 0.223(13) 0.147(11) 0.065(7) -0.001(6) 0.033(7) -0.021(9)
C100 0.224(13) 0.149(11) 0.067(7) 0.004(7) 0.030(8) -0.022(10)
C101 0.225(14) 0.150(12) 0.072(8) 0.006(8) 0.027(8) -0.023(11)
C102 0.227(14) 0.152(12) 0.078(9) 0.006(9) 0.024(9) -0.023(11)
C103 0.231(17) 0.159(15) 0.089(12) 0.005(13) 0.020(12) -0.026(15)
C104 0.223(13) 0.148(11) 0.062(7) 0.003(7) 0.034(8) -0.022(10)
C105 0.224(14) 0.150(12) 0.064(8) 0.006(8) 0.033(8) -0.022(10)
C106 0.226(15) 0.152(12) 0.066(9) 0.006(9) 0.030(9) -0.021(11)
C107 0.238(18) 0.159(15) 0.078(12) 0.000(12) 0.021(13) -0.012(14)
C108 0.224(13) 0.148(11) 0.070(8) -0.003(7) 0.029(8) -0.024(10)
C109 0.227(14) 0.151(12) 0.077(8) -0.004(8) 0.026(9) -0.024(10)
C110 0.229(15) 0.154(13) 0.084(9) -0.005(9) 0.025(9) -0.025(11)
C111 0.238(17) 0.162(16) 0.100(13) -0.013(12) 0.021(13) -0.020(14)
C112 0.225(13) 0.148(11) 0.065(7) -0.003(7) 0.038(8) -0.016(10)
C113 0.227(14) 0.149(12) 0.067(8) -0.006(8) 0.038(9) -0.010(10)
C114 0.230(15) 0.151(13) 0.070(9) -0.006(9) 0.038(10) -0.007(11)
C115 0.234(17) 0.152(15) 0.078(12) -0.011(12) 0.044(13) 0.001(14)
N2 0.153(11) 0.131(9) 0.150(10) -0.049(8) 0.000(8) -0.044(9)
C200 0.153(11) 0.133(10) 0.148(10) -0.049(9) -0.002(8) -0.041(9)
C201 0.157(12) 0.139(11) 0.148(11) -0.048(9) -0.001(9) -0.037(10)
C202 0.160(13) 0.143(11) 0.150(12) -0.046(10) 0.002(10) -0.036(11)
C203 0.161(15) 0.151(14) 0.153(15) -0.038(14) 0.017(14) -0.039(14)
C204 0.150(11) 0.127(10) 0.150(10) -0.046(9) 0.002(8) -0.044(10)
C205 0.148(12) 0.125(10) 0.151(11) -0.044(9) 0.003(9) -0.044(10)
C206 0.148(13) 0.126(11) 0.152(12) -0.039(10) 0.003(10) -0.045(11)
C207 0.156(16) 0.134(14) 0.163(15) -0.024(13) 0.010(13) -0.047(14)
C208 0.154(11) 0.132(10) 0.149(10) -0.050(9) 0.006(9) -0.046(9)
C209 0.157(12) 0.133(10) 0.149(11) -0.051(9) 0.011(9) -0.048(10)
C210 0.160(13) 0.136(11) 0.151(12) -0.051(10) 0.012(10) -0.049(11)
C211 0.164(15) 0.139(14) 0.153(15) -0.054(13) 0.014(13) -0.053(14)
C212 0.156(11) 0.136(10) 0.154(10) -0.047(9) -0.005(8) -0.044(10)
C213 0.161(12) 0.142(11) 0.159(11) -0.046(10) -0.007(9) -0.044(10)
C214 0.166(13) 0.147(12) 0.164(12) -0.043(10) -0.009(10) -0.043(11)
C215 0.181(16) 0.158(15) 0.177(15) -0.037(14) -0.017(14) -0.044(14)
N3 0.261(18) 0.140(12) 0.269(16) 0.057(12) 0.049(15) -0.018(12)
C300 0.260(19) 0.137(12) 0.268(16) 0.060(12) 0.048(15) -0.017(13)
C301 0.260(19) 0.136(13) 0.269(17) 0.062(13) 0.049(16) -0.016(14)
C302 0.26(2) 0.137(13) 0.271(17) 0.060(13) 0.049(16) -0.015(14)
C303 0.27(2) 0.139(16) 0.27(2) 0.057(16) 0.053(19) -0.009(17)
C304 0.262(19) 0.139(12) 0.270(16) 0.057(12) 0.049(15) -0.020(13)
C305 0.264(19) 0.138(13) 0.271(17) 0.056(13) 0.048(16) -0.021(14)
C306 0.27(2) 0.139(13) 0.272(17) 0.054(14) 0.047(16) -0.020(14)
C307 0.27(2) 0.143(16) 0.28(2) 0.049(16) 0.047(19) -0.023(17)
C308 0.260(19) 0.143(12) 0.268(16) 0.058(13) 0.052(15) -0.018(13)
C309 0.259(19) 0.147(13) 0.267(17) 0.058(13) 0.056(15) -0.019(14)
C310 0.26(2) 0.148(14) 0.266(18) 0.058(14) 0.059(16) -0.020(14)
C311 0.26(2) 0.154(17) 0.27(2) 0.055(17) 0.066(18) -0.019(17)
C312 0.264(19) 0.144(12) 0.273(16) 0.054(13) 0.046(15) -0.016(13)
C313 0.268(19) 0.148(13) 0.276(17) 0.052(13) 0.042(15) -0.013(13)
C314 0.27(2) 0.149(14) 0.277(18) 0.052(14) 0.039(16) -0.011(14)
C315 0.27(2) 0.147(16) 0.28(2) 0.048(17) 0.033(18) -0.009(17)
N4 0.167(13) 0.142(11) 0.223(14) -0.082(10) -0.024(10) 0.031(11)
C400 0.166(13) 0.140(12) 0.220(14) -0.084(11) -0.026(11) 0.032(11)
C401 0.168(14) 0.141(12) 0.220(15) -0.083(12) -0.028(11) 0.032(12)
C402 0.170(14) 0.144(13) 0.221(15) -0.082(12) -0.029(12) 0.033(13)
C403 0.176(17) 0.148(16) 0.226(18) -0.082(15) -0.026(15) 0.030(15)
C404 0.169(13) 0.144(12) 0.225(14) -0.077(11) -0.025(11) 0.030(11)
C405 0.171(14) 0.147(12) 0.228(15) -0.073(12) -0.027(11) 0.028(12)
C406 0.174(14) 0.151(13) 0.231(15) -0.069(13) -0.029(12) 0.027(12)
C407 0.178(17) 0.154(16) 0.233(18) -0.067(15) -0.032(15) 0.027(15)
C408 0.169(13) 0.144(12) 0.225(14) -0.083(11) -0.022(11) 0.032(11)
C409 0.171(14) 0.150(12) 0.230(15) -0.082(11) -0.019(12) 0.032(12)
C410 0.173(15) 0.155(13) 0.234(15) -0.079(12) -0.018(12) 0.031(12)
C411 0.180(17) 0.163(16) 0.241(18) -0.077(15) -0.022(15) 0.032(15)
C412 0.168(13) 0.144(12) 0.225(14) -0.086(11) -0.023(11) 0.031(11)
C413 0.171(14) 0.148(12) 0.228(15) -0.088(11) -0.020(12) 0.030(12)
C414 0.172(14) 0.150(13) 0.230(16) -0.087(12) -0.020(12) 0.030(12)
C415 0.177(17) 0.157(16) 0.236(18) -0.086(15) -0.019(15) 0.032(15)
N5 0.282(18) 0.163(13) 0.255(16) 0.042(12) 0.135(13) -0.052(14)
C500 0.282(18) 0.164(13) 0.257(16) 0.043(13) 0.133(14) -0.052(14)
C501 0.285(19) 0.165(14) 0.260(17) 0.043(13) 0.132(14) -0.052(15)
C502 0.286(19) 0.166(14) 0.261(17) 0.044(14) 0.131(15) -0.053(15)
C503 0.29(2) 0.166(17) 0.26(2) 0.054(16) 0.134(17) -0.060(18)
C504 0.284(18) 0.164(13) 0.255(16) 0.041(13) 0.134(14) -0.052(14)
C505 0.287(19) 0.166(14) 0.256(17) 0.041(14) 0.132(14) -0.052(15)
C506 0.290(19) 0.168(15) 0.257(17) 0.040(14) 0.131(15) -0.051(15)
C507 0.30(2) 0.171(17) 0.262(19) 0.037(17) 0.126(18) -0.056(18)
C508 0.282(18) 0.162(13) 0.256(16) 0.039(13) 0.133(14) -0.051(14)
C509 0.283(18) 0.163(14) 0.258(17) 0.038(14) 0.131(14) -0.050(15)
C510 0.284(19) 0.163(14) 0.259(17) 0.036(15) 0.130(15) -0.049(16)
C511 0.29(2) 0.176(17) 0.268(19) 0.030(17) 0.126(17) -0.049(18)
C512 0.279(18) 0.163(13) 0.256(16) 0.041(13) 0.136(14) -0.052(14)
C513 0.279(18) 0.165(14) 0.258(17) 0.040(13) 0.134(14) -0.050(15)
C514 0.279(19) 0.166(15) 0.260(17) 0.038(14) 0.135(15) -0.050(16)
C515 0.28(2) 0.164(17) 0.264(19) 0.033(17) 0.134(17) -0.049(18)

loop_
_atom_type_symbol
_atom_type_description
_atom_type_scat_dispersion_real
_atom_type_scat_dispersion_imag
_atom_type_scat_source
C C 0.0033 0.0016 'International Tables Vol C Tables 4.2.6.8 and 6.1.1.4'
N N 0.0061 0.0033 'International Tables Vol C Tables 4.2.6.8 and 6.1.1.4'
O O 0.0106 0.0060 'International Tables Vol C Tables 4.2.6.8 and 6.1.1.4'
Ni Ni 0.3393 1.1124 'International Tables Vol C Tables 4.2.6.8 and 6.1.1.4'
Pt Pt -1.7033 8.3905 'International Tables Vol C Tables 4.2.6.8 and 6.1.1.4'
H H 0.0000 0.0000 'International Tables Vol C Tables 4.2.6.8 and 6.1.1.4'

loop_
_geom_angle_atom_site_label_1
_geom_angle_atom_site_label_2
_geom_angle_atom_site_label_3
_geom_angle
C1 Ni1 C5 98.5(16)
C1 Ni1 Pt9 146.7(13)
C5 Ni1 Pt9 48.6(9)
C1 Ni1 Pt10 151.0(13)
C5 Ni1 Pt10 110.2(9)
Pt9 Ni1 Pt10 62.21(6)
C1 Ni1 Ni3 110.7(12)
C5 Ni1 Ni3 105.1(10)
Pt9 Ni1 Ni3 86.92(9)
Pt10 Ni1 Ni3 59.23(8)
C1 Ni1 Ni2 92.0(13)
C5 Ni1 Ni2 163.9(10)
Pt9 Ni1 Ni2 121.22(10)
Pt10 Ni1 Ni2 59.25(8)
Ni3 Ni1 Ni2 59.41(9)
C1 Ni1 Ni8 120.5(14)
C5 Ni1 Ni8 92.1(10)
Pt9 Ni1 Ni8 64.50(9)
Pt10 Ni1 Ni8 63.21(9)
Ni3 Ni1 Ni8 122.40(12)
Ni2 Ni1 Ni8 93.04(12)
O1 C1 Ni1 176(4)
C2 Ni2 C9 99(3)
C2 Ni2 Pt7 147(2)
C9 Ni2 Pt7 49.4(10)
C2 Ni2 Pt10 150(2)
C9 Ni2 Pt10 111.3(10)
Pt7 Ni2 Pt10 62.79(7)
C2 Ni2 Ni3 91(2)
C9 Ni2 Ni3 163.0(10)
Pt7 Ni2 Ni3 122.20(12)
Pt10 Ni2 Ni3 59.68(8)
C2 Ni2 Ni1 112(2)
C9 Ni2 Ni1 102.9(10)
Pt7 Ni2 Ni1 86.68(10)
Pt10 Ni2 Ni1 59.73(8)
Ni3 Ni2 Ni1 60.29(9)
C2 Ni2 Ni6 117(2)
C9 Ni2 Ni6 95.5(10)
Pt7 Ni2 Ni6 66.11(10)
Pt10 Ni2 Ni6 63.59(9)
Ni3 Ni2 Ni6 92.69(11)
Ni1 Ni2 Ni6 123.29(13)
O2 C2 Ni2 175(6)
C3 Ni3 C7 100.3(16)
C3 Ni3 Pt5 149.5(14)
C7 Ni3 Pt5 49.2(10)
C3 Ni3 Pt10 147.3(13)
C7 Ni3 Pt10 111.4(10)
Pt5 Ni3 Pt10 62.62(7)
C3 Ni3 Ni2 104.1(13)
C7 Ni3 Ni2 106.8(12)
Pt5 Ni3 Ni2 87.48(10)
Pt10 Ni3 Ni2 59.72(8)
C3 Ni3 Ni1 87.6(13)
C7 Ni3 Ni1 166.4(11)
Pt5 Ni3 Ni1 122.19(12)
Pt10 Ni3 Ni1 59.75(8)
Ni2 Ni3 Ni1 60.30(9)
C3 Ni3 Ni4 125.4(14)
C7 Ni3 Ni4 91.6(11)
Pt5 Ni3 Ni4 64.72(9)
Pt10 Ni3 Ni4 63.27(9)
Ni2 Ni3 Ni4 122.96(13)
Ni1 Ni3 Ni4 92.72(12)
O3 C3 Ni3 173(3)
C6 Ni4 C12 96.4(14)
C6 Ni4 Pt12 146.9(11)
C12 Ni4 Pt12 50.8(10)
C6 Ni4 Pt20 144.2(11)
C12 Ni4 Pt20 111.7(10)
Pt12 Ni4 Pt20 63.10(9)
C6 Ni4 Pt9 85.2(11)
C12 Ni4 Pt9 164.0(10)
Pt12 Ni4 Pt9 124.82(15)
Pt20 Ni4 Pt9 61.72(9)
C6 Ni4 Ni11 109.8(11)
C12 Ni4 Ni11 75.8(10)
Pt12 Ni4 Ni11 62.61(11)
Pt20 Ni4 Ni11 59.60(11)
Pt9 Ni4 Ni11 88.64(13)
C6 Ni4 Ni3 71.7(11)
C12 Ni4 Ni3 111.5(10)
Pt12 Ni4 Ni3 120.25(13)
Pt20 Ni4 Ni3 114.66(12)
Pt9 Ni4 Ni3 84.22(11)
Ni11 Ni4 Ni3 172.55(16)
C6 Ni4 Pt10 117.0(11)
C12 Ni4 Pt10 132.0(10)
Pt12 Ni4 Pt10 92.74(10)
Pt20 Ni4 Pt10 58.85(7)
Pt9 Ni4 Pt10 59.24(7)
Ni11 Ni4 Pt10 118.32(15)
Ni3 Ni4 Pt10 55.83(8)
C6 Ni4 Pt5 117.9(11)
C12 Ni4 Pt5 77.6(10)
Pt12 Ni4 Pt5 65.08(8)
Pt20 Ni4 Pt5 90.35(10)
Pt9 Ni4 Pt5 115.78(11)
Ni11 Ni4 Pt5 127.12(14)
Ni3 Ni4 Pt5 55.17(8)
Pt10 Ni4 Pt5 56.90(7)
C7 Pt5 C13 92.1(13)
C7 Pt5 Ni13 134.4(10)
C13 Pt5 Ni13 44.4(9)
C7 Pt5 Ni3 47.2(10)
C13 Pt5 Ni3 139.0(9)
Ni13 Pt5 Ni3 172.56(10)
C7 Pt5 Ni6 112.9(12)
C13 Pt5 Ni6 99.2(11)
Ni13 Pt5 Ni6 90.92(11)
Ni3 Pt5 Ni6 94.50(10)
C7 Pt5 Pt21 164.4(10)
C13 Pt5 Pt21 102.2(9)
Ni13 Pt5 Pt21 61.03(8)
Ni3 Pt5 Pt21 117.86(7)
Ni6 Pt5 Pt21 59.17(8)
C7 Pt5 Pt10 105.5(10)
C13 Pt5 Pt10 158.6(10)
Ni13 Pt5 Pt10 120.03(9)
Ni3 Pt5 Pt10 58.69(7)
Ni6 Pt5 Pt10 62.98(7)
Pt21 Pt5 Pt10 59.23(4)
C7 Pt5 Ni4 86.9(11)
C13 Pt5 Ni4 134.2(11)
Ni13 Pt5 Ni4 112.58(11)
Ni3 Pt5 Ni4 60.11(9)
Ni6 Pt5 Ni4 123.23(11)
Pt21 Pt5 Ni4 87.42(8)
Pt10 Pt5 Ni4 60.48(7)
C7 Pt5 Pt12 124.3(12)
C13 Pt5 Pt12 92.9(9)
Ni13 Pt5 Pt12 60.14(8)
Ni3 Pt5 Pt12 112.56(7)
Ni6 Pt5 Pt12 120.91(9)
Pt21 Pt5 Pt12 61.74(4)
Pt10 Pt5 Pt12 87.26(4)
Ni4 Pt5 Pt12 52.45(8)
C8 Ni6 C15 96.5(17)
C8 Ni6 Pt15 146.3(14)
C15 Ni6 Pt15 50.5(9)
C8 Ni6 Pt21 144.2(16)
C15 Ni6 Pt21 111.6(9)
Pt15 Ni6 Pt21 62.77(8)
C8 Ni6 Pt5 86.1(15)
C15 Ni6 Pt5 165.2(10)
Pt15 Ni6 Pt5 124.02(13)
Pt21 Ni6 Pt5 61.26(7)
C8 Ni6 Ni14 108.6(16)
C15 Ni6 Ni14 77.3(10)
Pt15 Ni6 Ni14 62.69(11)
Pt21 Ni6 Ni14 59.53(10)
Pt5 Ni6 Ni14 88.12(12)
C8 Ni6 Ni2 72.7(16)
C15 Ni6 Ni2 109.4(10)
Pt15 Ni6 Ni2 120.09(13)
Pt21 Ni6 Ni2 115.31(12)
Pt5 Ni6 Ni2 85.23(11)
Ni14 Ni6 Ni2 173.12(15)
C8 Ni6 Pt10 118.6(14)
C15 Ni6 Pt10 129.7(8)
Pt15 Ni6 Pt10 92.01(10)
Pt21 Ni6 Pt10 58.74(7)
Pt5 Ni6 Pt10 59.60(7)
Ni14 Ni6 Pt10 118.17(13)
Ni2 Ni6 Pt10 56.58(8)
C8 Ni6 Pt7 118.9(17)
C15 Ni6 Pt7 75.2(9)
Pt15 Ni6 Pt7 64.71(8)
Pt21 Ni6 Pt7 90.46(10)
Pt5 Ni6 Pt7 116.23(11)
Ni14 Ni6 Pt7 126.92(15)
Ni2 Ni6 Pt7 55.38(9)
Pt10 Ni6 Pt7 56.95(6)
C9 Pt7 C16 93.6(14)
C9 Pt7 Ni16 137.3(11)
C16 Pt7 Ni16 44.3(9)
C9 Pt7 Ni2 45.2(11)
C16 Pt7 Ni2 138.6(10)
Ni16 Pt7 Ni2 170.74(10)
C9 Pt7 Ni8 111.3(9)
C16 Pt7 Ni8 105.4(11)
Ni16 Pt7 Ni8 90.73(11)
Ni2 Pt7 Ni8 95.91(10)
C9 Pt7 Pt10 103.0(11)
C16 Pt7 Pt10 162.3(11)
Ni16 Pt7 Pt10 119.70(8)
Ni2 Pt7 Pt10 58.63(7)
Ni8 Pt7 Pt10 62.97(7)
C9 Pt7 Pt22 161.4(10)
C16 Pt7 Pt22 104.0(10)
Ni16 Pt7 Pt22 61.05(8)
Ni2 Pt7 Pt22 117.42(7)
Ni8 Pt7 Pt22 58.57(8)
Pt10 Pt7 Pt22 58.94(4)
C9 Pt7 Ni6 86.8(10)
C16 Pt7 Ni6 128.3(10)
Ni16 Pt7 Ni6 112.38(11)
Ni2 Pt7 Ni6 58.51(9)
Ni8 Pt7 Ni6 122.41(9)
Pt10 Pt7 Ni6 59.71(6)
Pt22 Pt7 Ni6 86.92(7)
C9 Pt7 Pt15 126.3(10)
C16 Pt7 Pt15 88.8(9)
Ni16 Pt7 Pt15 59.94(8)
Ni2 Pt7 Pt15 110.97(7)
Ni8 Pt7 Pt15 119.61(9)
Pt10 Pt7 Pt15 86.26(4)
Pt22 Pt7 Pt15 61.05(4)
Ni6 Pt7 Pt15 52.46(7)
C18 Ni8 C4 103.3(15)
C18 Ni8 Pt18 47.5(10)
C4 Ni8 Pt18 150.8(11)
C18 Ni8 Pt22 108.9(11)
C4 Ni8 Pt22 144.8(11)
Pt18 Ni8 Pt22 62.79(8)
C18 Ni8 Ni17 76.3(14)
C4 Ni8 Ni17 116.3(12)
Pt18 Ni8 Ni17 62.95(11)
Pt22 Ni8 Ni17 60.09(10)
C18 Ni8 Pt7 164.9(14)
C4 Ni8 Pt7 83.6(11)
Pt18 Ni8 Pt7 124.63(13)
Pt22 Ni8 Pt7 61.85(7)
Ni17 Ni8 Pt7 88.63(12)
C18 Ni8 Ni1 111.0(14)
C4 Ni8 Ni1 63.8(12)
Pt18 Ni8 Ni1 120.98(13)
Pt22 Ni8 Ni1 115.18(13)
Ni17 Ni8 Ni1 172.66(15)
Pt7 Ni8 Ni1 84.07(12)
C18 Ni8 Pt10 127.8(11)
C4 Ni8 Pt10 110.6(12)
Pt18 Ni8 Pt10 92.36(10)
Pt22 Ni8 Pt10 58.79(7)
Ni17 Ni8 Pt10 118.73(13)
Pt7 Ni8 Pt10 59.52(7)
Ni1 Ni8 Pt10 56.43(9)
C18 Ni8 Pt9 74.2(13)
C4 Ni8 Pt9 111.8(12)
Pt18 Ni8 Pt9 65.25(8)
Pt22 Ni8 Pt9 90.70(9)
Ni17 Ni8 Pt9 127.77(15)
Pt7 Ni8 Pt9 116.13(12)
Ni1 Ni8 Pt9 55.73(9)
Pt10 Ni8 Pt9 57.04(7)
C10 Pt9 C5 84.7(15)
C10 Pt9 Ni19 48.7(9)
C5 Pt9 Ni19 132.3(12)
C10 Pt9 Ni1 133.8(9)
C5 Pt9 Ni1 49.1(12)
Ni19 Pt9 Ni1 171.13(11)
C10 Pt9 Ni4 104.3(10)
C5 Pt9 Ni4 113.5(11)
Ni19 Pt9 Ni4 90.90(11)
Ni1 Pt9 Ni4 96.03(10)
C10 Pt9 Pt10 165.1(9)
C5 Pt9 Pt10 107.5(12)
Ni19 Pt9 Pt10 120.17(8)
Ni1 Pt9 Pt10 59.00(6)
Ni4 Pt9 Pt10 63.40(7)
C10 Pt9 Pt20 107.8(9)
C5 Pt9 Pt20 166.3(12)
Ni19 Pt9 Pt20 61.17(8)
Ni1 Pt9 Pt20 118.22(6)
Ni4 Pt9 Pt20 58.69(8)
Pt10 Pt9 Pt20 59.32(4)
C10 Pt9 Ni8 129.9(10)
C5 Pt9 Ni8 88.9(11)
Ni19 Pt9 Ni8 111.67(12)
Ni1 Pt9 Ni8 59.77(10)
Ni4 Pt9 Ni8 123.65(10)
Pt10 Pt9 Ni8 60.58(7)
Pt20 Pt9 Ni8 87.38(8)
C10 Pt9 Pt18 92.8(9)
C5 Pt9 Pt18 125.7(10)
Ni19 Pt9 Pt18 58.95(8)
Ni1 Pt9 Pt18 112.54(7)
Ni4 Pt9 Pt18 119.57(9)
Pt10 Pt9 Pt18 86.99(4)
Pt20 Pt9 Pt18 60.88(4)
Ni8 Pt9 Pt18 52.77(8)
Ni3 Pt10 Ni2 60.60(9)
Ni3 Pt10 Ni1 61.03(8)
Ni2 Pt10 Ni1 61.02(8)
Ni3 Pt10 Pt21 118.68(7)
Ni2 Pt10 Pt21 117.41(7)
Ni1 Pt10 Pt21 178.41(7)
Ni3 Pt10 Pt22 178.64(7)
Ni2 Pt10 Pt22 119.01(7)
Ni1 Pt10 Pt22 117.62(7)
Pt21 Pt10 Pt22 62.68(4)
Ni3 Pt10 Pt20 117.96(7)
Ni2 Pt10 Pt20 178.44(8)
Ni1 Pt10 Pt20 119.07(7)
Pt21 Pt10 Pt20 62.51(3)
Pt22 Pt10 Pt20 62.45(4)
Ni3 Pt10 Pt9 86.03(7)
Ni2 Pt10 Pt9 119.59(7)
Ni1 Pt10 Pt9 58.79(6)
Pt21 Pt10 Pt9 122.80(5)
Pt22 Pt10 Pt9 93.16(5)
Pt20 Pt10 Pt9 60.38(4)
Ni3 Pt10 Pt5 58.69(6)
Ni2 Pt10 Pt5 85.83(7)
Ni1 Pt10 Pt5 119.55(8)
Pt21 Pt10 Pt5 60.05(4)
Pt22 Pt10 Pt5 122.67(5)
Pt20 Pt10 Pt5 92.86(4)
Pt9 Pt10 Pt5 119.59(5)
Ni3 Pt10 Pt7 118.93(7)
Ni2 Pt10 Pt7 58.59(7)
Ni1 Pt10 Pt7 85.14(7)
Pt21 Pt10 Pt7 93.78(4)
Pt22 Pt10 Pt7 60.57(4)
Pt20 Pt10 Pt7 122.91(5)
Pt9 Pt10 Pt7 119.44(5)
Pt5 Pt10 Pt7 120.41(5)
Ni3 Pt10 Ni6 91.02(9)
Ni2 Pt10 Ni6 59.83(9)
Ni1 Pt10 Ni6 120.84(9)
Pt21 Pt10 Ni6 57.59(7)
Pt22 Pt10 Ni6 89.81(8)
Pt20 Pt10 Ni6 120.09(8)
Pt9 Pt10 Ni6 176.72(8)
Pt5 Pt10 Ni6 57.42(7)
Pt7 Pt10 Ni6 63.34(7)
Ni3 Pt10 Ni8 121.35(10)
Ni2 Pt10 Ni8 92.38(9)
Ni1 Pt10 Ni8 60.36(9)
Pt21 Pt10 Ni8 119.97(9)
Pt22 Pt10 Ni8 57.29(8)
Pt20 Pt10 Ni8 88.95(8)
Pt9 Pt10 Ni8 62.38(7)
Pt5 Pt10 Ni8 177.84(8)
Pt7 Pt10 Ni8 57.51(7)
Ni6 Pt10 Ni8 120.58(9)
Ni3 Pt10 Ni4 60.90(10)
Ni2 Pt10 Ni4 121.47(11)
Ni1 Pt10 Ni4 92.06(9)
Pt21 Pt10 Ni4 89.05(7)
Pt22 Pt10 Ni4 119.52(9)
Pt20 Pt10 Ni4 57.07(8)
Pt9 Pt10 Ni4 57.37(7)
Pt5 Pt10 Ni4 62.62(8)
Pt7 Pt10 Ni4 176.66(8)
Ni6 Pt10 Ni4 119.82(10)
Ni8 Pt10 Ni4 119.44(10)
C11 Ni11 C21 96.0(19)
C11 Ni11 Pt31 145.6(18)
C21 Ni11 Pt31 52.2(8)
C11 Ni11 Pt20 143.2(16)
C21 Ni11 Pt20 115.3(9)
Pt31 Ni11 Pt20 63.39(8)
C11 Ni11 Ni19 105.5(16)
C21 Ni11 Ni19 84.5(9)
Pt31 Ni11 Ni19 63.71(12)
Pt20 Ni11 Ni19 61.77(10)
C11 Ni11 Ni4 87.7(17)
C21 Ni11 Ni4 174.0(9)
Pt31 Ni11 Ni4 123.00(14)
Pt20 Ni11 Ni4 59.62(10)
Ni19 Ni11 Ni4 89.93(14)
C11 Ni11 Pt12 116.9(17)
C21 Ni11 Pt12 124.5(9)
Pt31 Ni11 Pt12 94.54(11)
Pt20 Ni11 Pt12 61.15(7)
Ni19 Ni11 Pt12 122.71(13)
Ni4 Ni11 Pt12 57.08(10)
C11 Ni11 Ni23 122.5(16)
C21 Ni11 Ni23 66.7(9)
Pt31 Ni11 Ni23 61.62(11)
Pt20 Ni11 Ni23 88.93(12)
Ni19 Ni11 Ni23 125.06(17)
Ni4 Ni11 Ni23 115.18(15)
Pt12 Ni11 Ni23 58.10(10)
C23 Pt12 C12 90.1(11)
C23 Pt12 Ni24 48.0(9)
C12 Pt12 Ni24 137.8(7)
C23 Pt12 Ni4 133.4(9)
C12 Pt12 Ni4 44.2(7)
Ni24 Pt12 Ni4 176.46(11)
C23 Pt12 Ni23 80.7(10)
C12 Pt12 Ni23 115.3(9)
Ni24 Pt12 Ni23 60.77(11)
Ni4 Pt12 Ni23 121.97(11)
C23 Pt12 Ni11 122.5(9)
C12 Pt12 Ni11 71.6(9)
Ni24 Pt12 Ni11 122.41(12)
Ni4 Pt12 Ni11 60.31(11)
Ni23 Pt12 Ni11 61.67(11)
C23 Pt12 Pt20 166.7(9)
C12 Pt12 Pt20 101.9(7)
Ni24 Pt12 Pt20 119.40(9)
Ni4 Pt12 Pt20 59.51(8)
Ni23 Pt12 Pt20 89.07(8)
Ni11 Pt12 Pt20 57.80(7)
C23 Pt12 Pt32 107.3(9)
C12 Pt12 Pt32 159.3(8)
Ni24 Pt12 Pt32 59.55(8)
Ni4 Pt12 Pt32 119.34(9)
Ni23 Pt12 Pt32 58.58(8)
Ni11 Pt12 Pt32 89.15(9)
Pt20 Pt12 Pt32 59.87(4)
C23 Pt12 Ni13 64.5(9)
C12 Pt12 Ni13 110.2(9)
Ni24 Pt12 Ni13 61.13(11)
Ni4 Pt12 Ni13 115.90(11)
Ni23 Pt12 Ni13 121.68(11)
Ni11 Pt12 Ni13 172.93(10)
Pt20 Pt12 Ni13 115.26(7)
Pt32 Pt12 Ni13 87.95(8)
C23 Pt12 Pt21 118.3(8)
C12 Pt12 Pt21 123.9(8)
Ni24 Pt12 Pt21 87.35(8)
Ni4 Pt12 Pt21 89.31(8)
Ni23 Pt12 Pt21 116.32(9)
Ni11 Pt12 Pt21 116.91(8)
Pt20 Pt12 Pt21 59.13(3)
Pt32 Pt12 Pt21 57.74(3)
Ni13 Pt12 Pt21 56.22(7)
C23 Pt12 Pt5 101.7(10)
C12 Pt12 Pt5 73.4(9)
Ni24 Pt12 Pt5 114.48(9)
Ni4 Pt12 Pt5 62.48(8)
Ni23 Pt12 Pt5 171.11(9)
Ni11 Pt12 Pt5 122.27(9)
Pt20 Pt12 Pt5 87.22(4)
Pt32 Pt12 Pt5 112.67(4)
Ni13 Pt12 Pt5 53.43(8)
Pt21 Pt12 Pt5 54.96(4)
C24 Ni13 C13 94.2(16)
C24 Ni13 Pt5 145.0(15)
C13 Ni13 Pt5 50.9(7)
C24 Ni13 Ni14 97.7(14)
C13 Ni13 Ni14 99.3(12)
Pt5 Ni13 Ni14 90.88(13)
C24 Ni13 Pt21 149.4(14)
C13 Ni13 Pt21 108.9(8)
Pt5 Ni13 Pt21 61.66(7)
Ni14 Ni13 Pt21 59.70(10)
C24 Ni13 Ni24 84.1(16)
C13 Ni13 Ni24 143.4(12)
Pt5 Ni13 Ni24 121.63(13)
Ni14 Ni13 Ni24 117.25(17)
Pt21 Ni13 Ni24 88.69(12)
C24 Ni13 Pt25 90.3(14)
C13 Ni13 Pt25 157.1(12)
Pt5 Ni13 Pt25 122.35(12)
Ni14 Ni13 Pt25 57.87(11)
Pt21 Ni13 Pt25 60.74(8)
Ni24 Ni13 Pt25 59.40(11)
C24 Ni13 Pt12 131.0(16)
C13 Ni13 Pt12 103.0(10)
Pt5 Ni13 Pt12 66.42(8)
Ni14 Ni13 Pt12 123.55(13)
Pt21 Ni13 Pt12 64.10(7)
Ni24 Ni13 Pt12 55.31(9)
Pt25 Ni13 Pt12 90.72(11)
C14 Ni14 C25 97.8(14)
C14 Ni14 Pt25 147.1(11)
C25 Ni14 Pt25 51.1(9)
C14 Ni14 Ni13 108.9(14)
C25 Ni14 Ni13 85.2(10)
Pt25 Ni14 Ni13 63.49(11)
C14 Ni14 Pt21 144.4(13)
C25 Ni14 Pt21 114.3(9)
Pt25 Ni14 Pt21 63.26(8)
Ni13 Ni14 Pt21 61.52(10)
C14 Ni14 Ni6 87.4(11)
C25 Ni14 Ni6 173.9(9)
Pt25 Ni14 Ni6 123.08(13)
Ni13 Ni14 Ni6 90.07(14)
Pt21 Ni14 Ni6 59.84(9)
C14 Ni14 Pt15 114.7(11)
C25 Ni14 Pt15 122.5(11)
Pt25 Ni14 Pt15 94.10(12)
Ni13 Ni14 Pt15 122.33(13)
Pt21 Ni14 Pt15 60.97(7)
Ni6 Ni14 Pt15 57.30(10)
C14 Ni14 Ni26 120.0(14)
C25 Ni14 Ni26 64.6(11)
Pt25 Ni14 Ni26 61.27(11)
Ni13 Ni14 Ni26 124.51(17)
Pt21 Ni14 Ni26 88.93(12)
Ni6 Ni14 Ni26 115.53(15)
Pt15 Ni14 Ni26 58.24(10)
C15 Pt15 C27 89.3(12)
C15 Pt15 Ni27 137.4(8)
C27 Pt15 Ni27 48.1(9)
C15 Pt15 Ni6 44.6(8)
C27 Pt15 Ni6 133.7(9)
Ni27 Pt15 Ni6 177.22(11)
C15 Pt15 Ni26 116.2(8)
C27 Pt15 Ni26 77.4(9)
Ni27 Pt15 Ni26 60.05(11)
Ni6 Pt15 Ni26 121.60(11)
C15 Pt15 Pt21 102.8(8)
C27 Pt15 Pt21 164.9(9)
Ni27 Pt15 Pt21 118.92(8)
Ni6 Pt15 Pt21 59.60(7)
Ni26 Pt15 Pt21 89.02(8)
C15 Pt15 Ni14 73.0(9)
C27 Pt15 Ni14 119.2(9)
Ni27 Pt15 Ni14 121.61(11)
Ni6 Pt15 Ni14 60.01(11)
Ni26 Pt15 Ni14 61.60(11)
Pt21 Pt15 Ni14 57.73(7)
C15 Pt15 Pt33 160.6(9)
C27 Pt15 Pt33 106.5(9)
Ni27 Pt15 Pt33 58.99(8)
Ni6 Pt15 Pt33 119.50(8)
Ni26 Pt15 Pt33 58.73(8)
Pt21 Pt15 Pt33 59.93(4)
Ni14 Pt15 Pt33 89.26(8)
C15 Pt15 Ni16 108.5(9)
C27 Pt15 Ni16 67.0(9)
Ni27 Pt15 Ni16 61.59(11)
Ni6 Pt15 Ni16 116.56(11)
Ni26 Pt15 Ni16 121.51(12)
Pt21 Pt15 Ni16 116.22(7)
Ni14 Pt15 Ni16 173.80(10)
Pt33 Pt15 Ni16 88.35(8)
C15 Pt15 Pt22 123.5(8)
C27 Pt15 Pt22 120.9(9)
Ni27 Pt15 Pt22 87.38(8)
Ni6 Pt15 Pt22 89.84(8)
Ni26 Pt15 Pt22 116.40(9)
Pt21 Pt15 Pt22 59.42(3)
Ni14 Pt15 Pt22 117.13(7)
Pt33 Pt15 Pt22 57.67(3)
Ni16 Pt15 Pt22 56.89(7)
C15 Pt15 Pt7 72.0(8)
C27 Pt15 Pt7 104.6(9)
Ni27 Pt15 Pt7 115.23(8)
Ni6 Pt15 Pt7 62.83(8)
Ni26 Pt15 Pt7 171.79(9)
Pt21 Pt15 Pt7 87.88(4)
Ni14 Pt15 Pt7 122.39(9)
Pt33 Pt15 Pt7 113.25(4)
Ni16 Pt15 Pt7 53.76(8)
Pt22 Pt15 Pt7 55.61(4)
C28 Ni16 C16 91.5(15)
C28 Ni16 Pt7 144.3(13)
C16 Ni16 Pt7 53.3(9)
C28 Ni16 Ni17 107.1(12)
C16 Ni16 Ni17 106.2(12)
Pt7 Ni16 Ni17 90.38(13)
C28 Ni16 Pt22 153.7(13)
C16 Ni16 Pt22 113.4(9)
Pt7 Ni16 Pt22 61.78(8)
Ni17 Ni16 Pt22 59.40(9)
C28 Ni16 Pt28 93.5(13)
C16 Ni16 Pt28 163.9(12)
Pt7 Ni16 Pt28 121.99(12)
Ni17 Ni16 Pt28 57.73(10)
Pt22 Ni16 Pt28 60.29(7)
C28 Ni16 Ni27 78.5(11)
C16 Ni16 Ni27 137.2(12)
Pt7 Ni16 Ni27 121.71(14)
Ni17 Ni16 Ni27 116.50(16)
Pt22 Ni16 Ni27 87.78(11)
Pt28 Ni16 Ni27 58.82(10)
C28 Ni16 Pt15 122.5(12)
C16 Ni16 Pt15 99.8(12)
Pt7 Ni16 Pt15 66.31(9)
Ni17 Ni16 Pt15 122.62(13)
Pt22 Ni16 Pt15 63.42(7)
Pt28 Ni16 Pt15 90.36(9)
Ni27 Ni16 Pt15 55.53(10)
C17 Ni17 C29 92.2(16)
C17 Ni17 Pt28 144.0(14)
C29 Ni17 Pt28 53.7(9)
C17 Ni17 Ni16 106.9(18)
C29 Ni17 Ni16 84.3(10)
Pt28 Ni17 Ni16 62.93(11)
C17 Ni17 Pt22 146.1(15)
C29 Ni17 Pt22 116.3(9)
Pt28 Ni17 Pt22 62.79(8)
Ni16 Ni17 Pt22 61.60(10)
C17 Ni17 Ni8 90.4(13)
C29 Ni17 Ni8 174.4(10)
Pt28 Ni17 Ni8 122.46(14)
Ni16 Ni17 Ni8 90.21(15)
Pt22 Ni17 Ni8 59.68(10)
C17 Ni17 Pt18 118.4(16)
C29 Ni17 Pt18 125.2(10)
Pt28 Ni17 Pt18 93.73(10)
Ni16 Ni17 Pt18 122.15(13)
Pt22 Ni17 Pt18 60.69(7)
Ni8 Ni17 Pt18 57.30(10)
C17 Ni17 Ni29 120.9(17)
C29 Ni17 Ni29 67.1(10)
Pt28 Ni17 Ni29 61.09(11)
Ni16 Ni17 Ni29 123.81(16)
Pt22 Ni17 Ni29 88.54(11)
Ni8 Ni17 Ni29 115.57(15)
Pt18 Ni17 Ni29 58.28(10)
C18 Pt18 C19 91.1(14)
C18 Pt18 Ni30 139.8(12)
C19 Pt18 Ni30 48.7(9)
C18 Pt18 Ni8 40.8(12)
C19 Pt18 Ni8 131.8(9)
Ni30 Pt18 Ni8 178.31(12)
C18 Pt18 Ni29 117.9(12)
C19 Pt18 Ni29 77.5(9)
Ni30 Pt18 Ni29 59.48(11)
Ni8 Pt18 Ni29 121.98(11)
C18 Pt18 Pt22 99.2(12)
C19 Pt18 Pt22 166.0(9)
Ni30 Pt18 Pt22 120.18(8)
Ni8 Pt18 Pt22 59.58(7)
Ni29 Pt18 Pt22 89.35(8)
C18 Pt18 Ni17 71.3(12)
C19 Pt18 Ni17 117.7(9)
Ni30 Pt18 Ni17 121.71(12)
Ni8 Pt18 Ni17 59.76(11)
Ni29 Pt18 Ni17 62.23(11)
Pt22 Pt18 Ni17 58.10(7)
C18 Pt18 Pt34 157.8(12)
C19 Pt18 Pt34 108.2(9)
Ni30 Pt18 Pt34 60.18(8)
Ni8 Pt18 Pt34 119.55(8)
Ni29 Pt18 Pt34 58.68(8)
Pt22 Pt18 Pt34 60.00(4)
Ni17 Pt18 Pt34 89.80(8)
C18 Pt18 Ni19 108.3(12)
C19 Pt18 Ni19 67.8(9)
Ni30 Pt18 Ni19 62.38(11)
Ni8 Pt18 Ni19 116.09(12)
Ni29 Pt18 Ni19 121.71(11)
Pt22 Pt18 Ni19 116.91(8)
Ni17 Pt18 Ni19 174.41(11)
Pt34 Pt18 Ni19 89.40(8)
C18 Pt18 Pt20 120.4(12)
C19 Pt18 Pt20 122.5(9)
Ni30 Pt18 Pt20 88.82(8)
Ni8 Pt18 Pt20 89.69(8)
Ni29 Pt18 Pt20 116.71(8)
Pt22 Pt18 Pt20 59.55(3)
Ni17 Pt18 Pt20 117.64(7)
Pt34 Pt18 Pt20 58.03(3)
Ni19 Pt18 Pt20 57.48(7)
C18 Pt18 Pt9 69.7(12)
C19 Pt18 Pt9 105.1(9)
Ni30 Pt18 Pt9 116.46(9)
Ni8 Pt18 Pt9 61.97(8)
Ni29 Pt18 Pt9 172.14(8)
Pt22 Pt18 Pt9 87.37(4)
Ni17 Pt18 Pt9 121.36(9)
Pt34 Pt18 Pt9 113.58(4)
Ni19 Pt18 Pt9 54.18(8)
Pt20 Pt18 Pt9 55.57(4)
C20 Ni19 C10 98.1(13)
C20 Ni19 Pt9 145.6(11)
C10 Ni19 Pt9 47.5(7)
C20 Ni19 Ni11 100.1(12)
C10 Ni19 Ni11 103.1(9)
Pt9 Ni19 Ni11 90.52(13)
C20 Ni19 Pt20 150.2(11)
C10 Ni19 Pt20 107.0(7)
Pt9 Ni19 Pt20 61.53(8)
Ni11 Ni19 Pt20 59.05(9)
C20 Ni19 Pt18 128.9(13)
C10 Ni19 Pt18 98.3(9)
Pt9 Ni19 Pt18 66.87(8)
Ni11 Ni19 Pt18 122.40(13)
Pt20 Ni19 Pt18 63.68(7)
C20 Ni19 Pt31 91.0(11)
C10 Ni19 Pt31 159.5(9)
Pt9 Ni19 Pt31 121.65(11)
Ni11 Ni19 Pt31 57.02(11)
Pt20 Ni19 Pt31 60.19(7)
Pt18 Ni19 Pt31 89.98(10)
C20 Ni19 Ni30 82.1(12)
C10 Ni19 Ni30 140.2(10)
Pt9 Ni19 Ni30 122.25(14)
Ni11 Ni19 Ni30 116.12(16)
Pt20 Ni19 Ni30 88.56(12)
Pt18 Ni19 Ni30 55.49(10)
Pt31 Ni19 Ni30 59.12(10)
Ni11 Pt20 Ni4 60.78(11)
Ni11 Pt20 Pt10 124.71(9)
Ni4 Pt20 Pt10 64.08(7)
Ni11 Pt20 Ni19 59.18(10)
Ni4 Pt20 Ni19 89.12(11)
Pt10 Pt20 Ni19 117.30(9)
Ni11 Pt20 Pt9 88.10(9)
Ni4 Pt20 Pt9 59.59(8)
Pt10 Pt20 Pt9 60.30(4)
Ni19 Pt20 Pt9 57.29(8)
Ni11 Pt20 Pt34 117.11(9)
Ni4 Pt20 Pt34 177.65(8)
Pt10 Pt20 Pt34 118.09(4)
Ni19 Pt20 Pt34 90.51(9)
Pt9 Pt20 Pt34 122.00(5)
Ni11 Pt20 Pt12 61.05(8)
Ni4 Pt20 Pt12 57.39(8)
Pt10 Pt20 Pt12 92.54(4)
Ni19 Pt20 Pt12 120.04(8)
Pt9 Pt20 Pt12 116.97(5)
Pt34 Pt20 Pt12 120.96(5)
Ni11 Pt20 Pt32 91.33(8)
Ni4 Pt20 Pt32 117.72(8)
Pt10 Pt20 Pt32 117.96(4)
Ni19 Pt20 Pt32 124.64(9)
Pt9 Pt20 Pt32 177.11(6)
Pt34 Pt20 Pt32 60.73(4)
Pt12 Pt20 Pt32 60.37(4)
Ni11 Pt20 Pt31 57.24(9)
Ni4 Pt20 Pt31 118.01(8)
Pt10 Pt20 Pt31 176.58(5)
Ni19 Pt20 Pt31 60.73(8)
Pt9 Pt20 Pt31 117.95(5)
Pt34 Pt20 Pt31 59.87(4)
Pt12 Pt20 Pt31 90.89(4)
Pt32 Pt20 Pt31 63.92(4)
Ni11 Pt20 Pt21 124.65(8)
Ni4 Pt20 Pt21 90.80(8)
Pt10 Pt20 Pt21 58.59(3)
Ni19 Pt20 Pt21 175.27(8)
Pt9 Pt20 Pt21 118.81(5)
Pt34 Pt20 Pt21 89.76(4)
Pt12 Pt20 Pt21 63.62(3)
Pt32 Pt20 Pt21 59.37(3)
Pt31 Pt20 Pt21 123.24(5)
Ni11 Pt20 Pt22 174.84(9)
Ni4 Pt20 Pt22 122.78(8)
Pt10 Pt20 Pt22 58.70(4)
Ni19 Pt20 Pt22 116.18(8)
Pt9 Pt20 Pt22 90.91(4)
Pt34 Pt20 Pt22 59.40(3)
Pt12 Pt20 Pt22 123.73(4)
Pt32 Pt20 Pt22 89.91(4)
Pt31 Pt20 Pt22 119.13(5)
Pt21 Pt20 Pt22 60.11(3)
Ni11 Pt20 Pt18 117.73(8)
Ni4 Pt20 Pt18 123.13(8)
Pt10 Pt20 Pt18 88.97(4)
Ni19 Pt20 Pt18 58.84(7)
Pt9 Pt20 Pt18 63.55(4)
Pt34 Pt20 Pt18 58.46(4)
Pt12 Pt20 Pt18 178.45(5)
Pt32 Pt20 Pt18 119.14(5)
Pt31 Pt20 Pt18 87.61(4)
Pt21 Pt20 Pt18 117.56(4)
Pt22 Pt20 Pt18 57.45(3)
Ni14 Pt21 Ni6 60.63(10)
Ni14 Pt21 Pt10 124.18(9)
Ni6 Pt21 Pt10 63.67(7)
Ni14 Pt21 Ni13 58.78(10)
Ni6 Pt21 Ni13 88.96(10)
Pt10 Pt21 Ni13 117.80(9)
Ni14 Pt21 Pt5 87.78(9)
Ni6 Pt21 Pt5 59.57(8)
Pt10 Pt21 Pt5 60.72(4)
Ni13 Pt21 Pt5 57.31(8)
Ni14 Pt21 Pt15 61.29(7)
Ni6 Pt21 Pt15 57.64(8)
Pt10 Pt21 Pt15 91.95(4)
Ni13 Pt21 Pt15 119.91(8)
Pt5 Pt21 Pt15 117.20(5)
Ni14 Pt21 Pt32 117.49(9)
Ni6 Pt21 Pt32 178.05(8)
Pt10 Pt21 Pt32 118.24(4)
Ni13 Pt21 Pt32 90.35(8)
Pt5 Pt21 Pt32 121.43(5)
Pt15 Pt21 Pt32 121.31(5)
Ni14 Pt21 Pt33 91.65(9)
Ni6 Pt21 Pt33 118.07(8)
Pt10 Pt21 Pt33 117.83(4)
Ni13 Pt21 Pt33 124.30(9)
Pt5 Pt21 Pt33 177.50(5)
Pt15 Pt21 Pt33 60.47(4)
Pt32 Pt21 Pt33 60.96(4)
Ni14 Pt21 Pt25 57.54(8)
Ni6 Pt21 Pt25 118.16(8)
Pt10 Pt21 Pt25 177.08(5)
Ni13 Pt21 Pt25 60.58(8)
Pt5 Pt21 Pt25 117.83(5)
Pt15 Pt21 Pt25 90.97(4)
Pt32 Pt21 Pt25 59.95(4)
Pt33 Pt21 Pt25 63.72(4)
Ni14 Pt21 Pt20 175.21(8)
Ni6 Pt21 Pt20 122.57(8)
Pt10 Pt21 Pt20 58.90(3)
Ni13 Pt21 Pt20 116.85(8)
Pt5 Pt21 Pt20 91.14(4)
Pt15 Pt21 Pt20 123.19(4)
Pt32 Pt21 Pt20 59.34(3)
Pt33 Pt21 Pt20 89.63(4)
Pt25 Pt21 Pt20 119.21(5)
Ni14 Pt21 Pt22 124.52(8)
Ni6 Pt21 Pt22 91.02(7)
Pt10 Pt21 Pt22 58.74(4)
Ni13 Pt21 Pt22 175.97(9)
Pt5 Pt21 Pt22 119.40(5)
Pt15 Pt21 Pt22 63.25(3)
Pt32 Pt21 Pt22 89.79(4)
Pt33 Pt21 Pt22 59.09(3)
Pt25 Pt21 Pt22 122.77(5)
Pt20 Pt21 Pt22 59.95(3)
Ni14 Pt21 Pt12 118.24(8)
Ni6 Pt21 Pt12 122.87(8)
Pt10 Pt21 Pt12 88.87(4)
Ni13 Pt21 Pt12 59.69(7)
Pt5 Pt21 Pt12 63.30(4)
Pt15 Pt21 Pt12 179.18(5)
Pt32 Pt21 Pt12 58.17(4)
Pt33 Pt21 Pt12 119.05(5)
Pt25 Pt21 Pt12 88.21(4)
Pt20 Pt21 Pt12 57.25(3)
Pt22 Pt21 Pt12 117.19(4)
Ni8 Pt22 Ni17 60.23(11)
Ni8 Pt22 Pt10 63.92(8)
Ni17 Pt22 Pt10 124.00(9)
Ni8 Pt22 Ni16 89.03(10)
Ni17 Pt22 Ni16 59.00(10)
Pt10 Pt22 Ni16 117.41(9)
Ni8 Pt22 Pt18 57.63(8)
Ni17 Pt22 Pt18 61.21(7)
Pt10 Pt22 Pt18 92.41(4)
Ni16 Pt22 Pt18 120.08(8)
Ni8 Pt22 Pt33 177.85(9)
Ni17 Pt22 Pt33 117.84(9)
Pt10 Pt22 Pt33 118.07(4)
Ni16 Pt22 Pt33 90.62(8)
Pt18 Pt22 Pt33 120.88(5)
Ni8 Pt22 Pt7 59.59(8)
Ni17 Pt22 Pt7 87.46(9)
Pt10 Pt22 Pt7 60.50(4)
Ni16 Pt22 Pt7 57.18(9)
Pt18 Pt22 Pt7 117.21(5)
Pt33 Pt22 Pt7 121.85(4)
Ni8 Pt22 Pt34 117.93(8)
Ni17 Pt22 Pt34 91.81(9)
Pt10 Pt22 Pt34 118.10(4)
Ni16 Pt22 Pt34 124.40(9)
Pt18 Pt22 Pt34 60.33(4)
Pt33 Pt22 Pt34 60.66(3)
Pt7 Pt22 Pt34 177.40(5)
Ni8 Pt22 Pt28 117.82(8)
Ni17 Pt22 Pt28 57.60(9)
Pt10 Pt22 Pt28 176.56(5)
Ni16 Pt22 Pt28 60.28(9)
Pt18 Pt22 Pt28 91.01(5)
Pt33 Pt22 Pt28 60.24(4)
Pt7 Pt22 Pt28 117.39(5)
Pt34 Pt22 Pt28 64.12(4)
Ni8 Pt22 Pt20 90.64(8)
Ni17 Pt22 Pt20 124.20(8)
Pt10 Pt22 Pt20 58.85(3)
Ni16 Pt22 Pt20 175.82(9)
Pt18 Pt22 Pt20 63.00(3)
Pt33 Pt22 Pt20 89.87(3)
Pt7 Pt22 Pt20 119.24(5)
Pt34 Pt22 Pt20 59.27(3)
Pt28 Pt22 Pt20 123.36(5)
Ni8 Pt22 Pt21 122.50(9)
Ni17 Pt22 Pt21 175.65(8)
Pt10 Pt22 Pt21 58.58(3)
Ni16 Pt22 Pt21 116.94(8)
Pt18 Pt22 Pt21 122.94(4)
Pt33 Pt22 Pt21 59.49(3)
Pt7 Pt22 Pt21 91.32(4)
Pt34 Pt22 Pt21 89.58(3)
Pt28 Pt22 Pt21 119.61(4)
Pt20 Pt22 Pt21 59.94(3)
Ni8 Pt22 Pt15 122.92(8)
Ni17 Pt22 Pt15 118.49(8)
Pt10 Pt22 Pt15 88.31(4)
Ni16 Pt22 Pt15 59.69(7)
Pt18 Pt22 Pt15 179.26(6)
Pt33 Pt22 Pt15 58.55(3)
Pt7 Pt22 Pt15 63.34(4)
Pt34 Pt22 Pt15 119.14(4)
Pt28 Pt22 Pt15 88.27(4)
Pt20 Pt22 Pt15 117.28(4)
Pt21 Pt22 Pt15 57.34(3)
C22 Ni23 C33 99.7(17)
C22 Ni23 Ni35 138.0(14)
C33 Ni23 Ni35 40.5(10)
C22 Ni23 Ni24 107.7(14)
C33 Ni23 Ni24 94.4(11)
Ni35 Ni23 Ni24 91.49(15)
C22 Ni23 Pt32 160.8(14)
C33 Ni23 Pt32 96.0(10)
Ni35 Ni23 Pt32 60.25(10)
Ni24 Ni23 Pt32 59.83(10)
C22 Ni23 Pt12 99.1(14)
C33 Ni23 Pt12 150.1(11)
Ni35 Ni23 Pt12 122.43(14)
Ni24 Ni23 Pt12 57.66(11)
Pt32 Ni23 Pt12 62.20(8)
C22 Ni23 Pt31 123.5(14)
C33 Ni23 Pt31 96.5(11)
Ni35 Ni23 Pt31 65.18(11)
Ni24 Ni23 Pt31 124.51(13)
Pt32 Ni23 Pt31 64.98(8)
Pt12 Ni23 Pt31 92.20(10)
C22 Ni23 Ni11 83.0(14)
C33 Ni23 Ni11 145.3(11)
Ni35 Ni23 Ni11 120.88(16)
Ni24 Ni23 Ni11 117.87(16)
Pt32 Ni23 Ni11 90.35(12)
Pt12 Ni23 Ni11 60.23(10)
Pt31 Ni23 Ni11 55.81(10)
C34 Ni24 C23 103.0(19)
C34 Ni24 Pt12 149.7(17)
C23 Ni24 Pt12 47.0(7)
C34 Ni24 Pt32 144.7(17)
C23 Ni24 Pt32 110.4(8)
Pt12 Ni24 Pt32 63.69(8)
C34 Ni24 Ni23 116.5(13)
C23 Ni24 Ni23 80.7(9)
Pt12 Ni24 Ni23 61.57(11)
Pt32 Ni24 Ni23 60.14(10)
C34 Ni24 Pt25 107.7(15)
C23 Ni24 Pt25 124.9(9)
Pt12 Ni24 Pt25 96.52(10)
Pt32 Ni24 Pt25 61.50(8)
Ni23 Ni24 Pt25 121.43(14)
C34 Ni24 Ni13 113.0(14)
C23 Ni24 Ni13 65.7(9)
Pt12 Ni24 Ni13 63.56(10)
Pt32 Ni24 Ni13 91.41(11)
Ni23 Ni24 Ni13 124.90(15)
Pt25 Ni24 Ni13 60.49(10)
C34 Ni24 Ni36 86.9(17)
C23 Ni24 Ni36 168.1(8)
Pt12 Ni24 Ni36 122.34(14)
Pt32 Ni24 Ni36 58.66(10)
Ni23 Ni24 Ni36 88.94(15)
Pt25 Ni24 Ni36 56.28(10)
Ni13 Ni24 Ni36 116.77(15)
C35 Pt25 C25 89.0(13)
C35 Pt25 Ni36 48.8(8)
C25 Pt25 Ni36 137.5(10)
C35 Pt25 Ni14 133.1(8)
C25 Pt25 Ni14 44.1(10)
Ni36 Pt25 Ni14 177.64(11)
C35 Pt25 Ni24 79.4(9)
C25 Pt25 Ni24 122.3(9)
Ni36 Pt25 Ni24 62.38(11)
Ni14 Pt25 Ni24 118.73(12)
C35 Pt25 Pt32 107.3(8)
C25 Pt25 Pt32 162.8(10)
Ni36 Pt25 Pt32 59.47(7)
Ni14 Pt25 Pt32 119.04(8)
Ni24 Pt25 Pt32 58.02(7)
C35 Pt25 Ni13 118.4(10)
C25 Pt25 Ni13 78.1(10)
Ni36 Pt25 Ni13 122.49(11)
Ni14 Pt25 Ni13 58.63(11)
Ni24 Pt25 Ni13 60.12(11)
Pt32 Pt25 Ni13 89.19(8)
C35 Pt25 Ni26 104.5(9)
C25 Pt25 Ni26 63.6(9)
Ni36 Pt25 Ni26 115.97(13)
Ni14 Pt25 Ni26 62.67(12)
Ni24 Pt25 Ni26 173.33(10)
Pt32 Pt25 Ni26 115.37(8)
Ni13 Pt25 Ni26 121.06(12)
C35 Pt25 Pt21 165.8(8)
C25 Pt25 Pt21 103.2(10)
Ni36 Pt25 Pt21 119.25(8)
Ni14 Pt25 Pt21 59.20(7)
Ni24 Pt25 Pt21 87.93(8)
Pt32 Pt25 Pt21 59.84(4)
Ni13 Pt25 Pt21 58.68(7)
Ni26 Pt25 Pt21 87.56(8)
C35 Pt25 Ni37 71.2(9)
C25 Pt25 Ni37 103.8(10)
Ni36 Pt25 Ni37 62.47(10)
Ni14 Pt25 Ni37 116.08(10)
Ni24 Pt25 Ni37 124.18(11)
Pt32 Pt25 Ni37 86.88(7)
Ni13 Pt25 Ni37 170.32(9)
Ni26 Pt25 Ni37 53.53(10)
Pt21 Pt25 Ni37 111.81(7)
C35 Pt25 Pt33 122.6(9)
C25 Pt25 Pt33 116.7(9)
Ni36 Pt25 Pt33 88.47(8)
Ni14 Pt25 Pt33 89.17(8)
Ni24 Pt25 Pt33 116.94(8)
Pt32 Pt25 Pt33 58.99(3)
Ni13 Pt25 Pt33 116.73(7)
Ni26 Pt25 Pt33 56.42(7)
Pt21 Pt25 Pt33 58.04(4)
Ni37 Pt25 Pt33 53.82(6)
C26 Ni26 C36 100.9(16)
C26 Ni26 Ni37 143.3(13)
C36 Ni26 Ni37 44.4(9)
C26 Ni26 Ni27 104.3(13)
C36 Ni26 Ni27 90.4(12)
Ni37 Ni26 Ni27 89.79(15)
C26 Ni26 Pt33 155.0(12)
C36 Ni26 Pt33 98.3(10)
Ni37 Ni26 Pt33 60.26(10)
Ni27 Ni26 Pt33 59.52(10)
C26 Ni26 Pt15 93.6(12)
C36 Ni26 Pt15 147.9(12)
Ni37 Ni26 Pt15 122.14(14)
Ni27 Ni26 Pt15 58.19(11)
Pt33 Ni26 Pt15 61.94(8)
C26 Ni26 Pt25 125.6(14)
C36 Ni26 Pt25 102.1(11)
Ni37 Ni26 Pt25 66.06(11)
Ni27 Ni26 Pt25 124.01(13)
Pt33 Ni26 Pt25 64.70(8)
Pt15 Ni26 Pt25 92.03(11)
C26 Ni26 Ni14 81.0(15)
C36 Ni26 Ni14 150.1(12)
Ni37 Ni26 Ni14 121.99(15)
Ni27 Ni26 Ni14 118.32(16)
Pt33 Ni26 Ni14 90.24(12)
Pt15 Ni26 Ni14 60.16(11)
Pt25 Ni26 Ni14 56.06(10)
C37 Ni27 C27 96.4(14)
C37 Ni27 Pt15 145.0(11)
C27 Ni27 Pt15 50.4(8)
C37 Ni27 Pt33 143.0(13)
C27 Ni27 Pt33 113.3(8)
Pt15 Ni27 Pt33 63.63(9)
C37 Ni27 Ni26 106.6(12)
C27 Ni27 Ni26 79.7(9)
Pt15 Ni27 Ni26 61.76(12)
Pt33 Ni27 Ni26 60.76(10)
C37 Ni27 Pt28 116.5(11)
C27 Ni27 Pt28 127.8(9)
Pt15 Ni27 Pt28 95.75(11)
Pt33 Ni27 Pt28 61.84(7)
Ni26 Ni27 Pt28 122.48(13)
C37 Ni27 Ni38 87.8(12)
C27 Ni27 Ni38 170.1(9)
Pt15 Ni27 Ni38 123.21(14)
Pt33 Ni27 Ni38 59.59(10)
Ni26 Ni27 Ni38 90.50(14)
Pt28 Ni27 Ni38 56.88(9)
C37 Ni27 Ni16 120.7(13)
C27 Ni27 Ni16 68.5(9)
Pt15 Ni27 Ni16 62.88(11)
Pt33 Ni27 Ni16 91.51(12)
Ni26 Ni27 Ni16 124.51(18)
Pt28 Ni27 Ni16 60.10(10)
Ni38 Ni27 Ni16 116.98(14)
C38 Pt28 C29 95.8(13)
C38 Pt28 Ni38 44.2(8)
C29 Pt28 Ni38 139.9(10)
C38 Pt28 Ni17 136.9(8)
C29 Pt28 Ni17 41.1(10)
Ni38 Pt28 Ni17 177.23(10)
C38 Pt28 Ni27 78.8(10)
C29 Pt28 Ni27 122.5(9)
Ni38 Pt28 Ni27 61.76(11)
Ni17 Pt28 Ni27 120.38(12)
C38 Pt28 Ni16 121.6(9)
C29 Pt28 Ni16 75.5(9)
Ni38 Pt28 Ni16 122.84(11)
Ni17 Pt28 Ni16 59.34(10)
Ni27 Pt28 Ni16 61.08(10)
C38 Pt28 Pt22 163.0(9)
C29 Pt28 Pt22 100.6(10)
Ni38 Pt28 Pt22 119.51(8)
Ni17 Pt28 Pt22 59.61(8)
Ni27 Pt28 Pt22 88.57(9)
Ni16 Pt28 Pt22 59.43(8)
C38 Pt28 Pt33 103.6(8)
C29 Pt28 Pt33 159.9(10)
Ni38 Pt28 Pt33 59.84(8)
Ni17 Pt28 Pt33 119.35(9)
Ni27 Pt28 Pt33 57.91(7)
Ni16 Pt28 Pt33 89.83(8)
Pt22 Pt28 Pt33 59.73(4)
C38 Pt28 Ni29 103.0(10)
C29 Pt28 Ni29 64.9(9)
Ni38 Pt28 Ni29 114.33(11)
Ni17 Pt28 Ni29 63.32(11)
Ni27 Pt28 Ni29 172.35(10)
Ni16 Pt28 Ni29 122.45(11)
Pt22 Pt28 Ni29 88.09(9)
Pt33 Pt28 Ni29 114.54(8)
C38 Pt28 Ni39 67.1(9)
C29 Pt28 Ni39 106.9(8)
Ni38 Pt28 Ni39 60.99(9)
Ni17 Pt28 Ni39 116.58(10)
Ni27 Pt28 Ni39 121.97(10)
Ni16 Pt28 Ni39 171.01(10)
Pt22 Pt28 Ni39 111.61(7)
Pt33 Pt28 Ni39 85.62(7)
Ni29 Pt28 Ni39 53.40(10)
C38 Pt28 Pt34 117.9(8)
C29 Pt28 Pt34 116.3(9)
Ni38 Pt28 Pt34 88.16(7)
Ni17 Pt28 Pt34 89.24(8)
Ni27 Pt28 Pt34 116.30(8)
Ni16 Pt28 Pt34 117.34(9)
Pt22 Pt28 Pt34 57.91(3)
Pt33 Pt28 Pt34 58.41(3)
Ni29 Pt28 Pt34 56.22(7)
Ni39 Pt28 Pt34 53.71(7)
C39 Ni29 C30 102.2(17)
C39 Ni29 Ni39 43.4(10)
C30 Ni29 Ni39 145.5(14)
C39 Ni29 Ni30 100.8(12)
C30 Ni29 Ni30 99.9(13)
Ni39 Ni29 Ni30 91.67(15)
C39 Ni29 Pt34 101.2(11)
C30 Ni29 Pt34 152.0(14)
Ni39 Ni29 Pt34 60.28(10)
Ni30 Ni29 Pt34 60.55(10)
C39 Ni29 Pt18 156.4(12)
C30 Ni29 Pt18 91.6(14)
Ni39 Ni29 Pt18 121.63(15)
Ni30 Ni29 Pt18 57.58(11)
Pt34 Ni29 Pt18 61.38(9)
C39 Ni29 Pt28 95.4(11)
C30 Ni29 Pt28 127.5(12)
Ni39 Ni29 Pt28 66.07(10)
Ni30 Ni29 Pt28 124.83(15)
Pt34 Ni29 Pt28 64.68(8)
Pt18 Ni29 Pt28 91.01(11)
C39 Ni29 Ni17 140.8(12)
C30 Ni29 Ni17 81.7(12)
Ni39 Ni29 Ni17 121.50(15)
Ni30 Ni29 Ni17 117.07(18)
Pt34 Ni29 Ni17 89.75(12)
Pt18 Ni29 Ni17 59.49(11)
Pt28 Ni29 Ni17 55.58(9)
C31 Ni30 C19 98.6(17)
C31 Ni30 Pt18 147.9(14)
C19 Ni30 Pt18 51.3(9)
C31 Ni30 Ni29 105.9(14)
C19 Ni30 Ni29 81.0(9)
Pt18 Ni30 Ni29 62.94(12)
C31 Ni30 Pt34 140.6(14)
C19 Ni30 Pt34 113.9(9)
Pt18 Ni30 Pt34 63.25(8)
Ni29 Ni30 Pt34 60.72(10)
C31 Ni30 Pt31 115.3(14)
C19 Ni30 Pt31 128.1(10)
Pt18 Ni30 Pt31 94.88(11)
Ni29 Ni30 Pt31 121.42(14)
Pt34 Ni30 Pt31 60.93(7)
C31 Ni30 Ni40 85.4(14)
C19 Ni30 Ni40 169.6(9)
Pt18 Ni30 Ni40 122.31(13)
Ni29 Ni30 Ni40 88.73(15)
Pt34 Ni30 Ni40 59.06(9)
Pt31 Ni30 Ni40 56.96(10)
C31 Ni30 Ni19 122.7(14)
C19 Ni30 Ni19 68.5(10)
Pt18 Ni30 Ni19 62.13(11)
Ni29 Ni30 Ni19 124.91(17)
Pt34 Ni30 Ni19 90.90(12)
Pt31 Ni30 Ni19 60.42(10)
Ni40 Ni30 Ni19 117.38(15)
C32 Pt31 C21 94.1(13)
C32 Pt31 Ni11 139.9(10)
C21 Pt31 Ni11 46.1(8)
C32 Pt31 Ni40 41.6(10)
C21 Pt31 Ni40 135.0(8)
Ni11 Pt31 Ni40 177.90(11)
C32 Pt31 Ni30 72.0(13)
C21 Pt31 Ni30 121.0(9)
Ni11 Pt31 Ni30 119.70(12)
Ni40 Pt31 Ni30 61.67(11)
C32 Pt31 Pt34 99.9(10)
C21 Pt31 Pt34 164.7(8)
Ni11 Pt31 Pt34 119.23(8)
Ni40 Pt31 Pt34 59.80(7)
Ni30 Pt31 Pt34 58.56(7)
C32 Pt31 Pt20 157.9(11)
C21 Pt31 Pt20 105.3(8)
Ni11 Pt31 Pt20 59.37(7)
Ni40 Pt31 Pt20 119.63(8)
Ni30 Pt31 Pt20 88.69(8)
Pt34 Pt31 Pt20 59.87(4)
C32 Pt31 Ni23 110.8(13)
C21 Pt31 Ni23 65.5(9)
Ni11 Pt31 Ni23 62.57(11)
Ni40 Pt31 Ni23 115.87(11)
Ni30 Pt31 Ni23 173.17(10)
Pt34 Pt31 Ni23 114.61(8)
Pt20 Pt31 Ni23 87.34(8)
C32 Pt31 Ni19 116.4(13)
C21 Pt31 Ni19 78.4(8)
Ni11 Pt31 Ni19 59.26(11)
Ni40 Pt31 Ni19 122.13(11)
Ni30 Pt31 Ni19 60.46(11)
Pt34 Pt31 Ni19 89.56(7)
Pt20 Pt31 Ni19 59.08(7)
Ni23 Pt31 Ni19 121.57(12)
C32 Pt31 Ni35 72.4(13)
C21 Pt31 Ni35 104.5(9)
Ni11 Pt31 Ni35 116.39(10)
Ni40 Pt31 Ni35 61.98(9)
Ni30 Pt31 Ni35 122.96(11)
Pt34 Pt31 Ni35 86.00(7)
Pt20 Pt31 Ni35 111.80(7)
Ni23 Pt31 Ni35 53.93(10)
Ni19 Pt31 Ni35 170.83(10)
C32 Pt31 Pt32 121.4(12)
C21 Pt31 Pt32 118.6(9)
Ni11 Pt31 Pt32 88.94(8)
Ni40 Pt31 Pt32 88.99(8)
Ni30 Pt31 Pt32 117.20(8)
Pt34 Pt31 Pt32 58.69(3)
Pt20 Pt31 Pt32 57.91(3)
Ni23 Pt31 Pt32 55.98(7)
Ni19 Pt31 Pt32 116.99(8)
Ni35 Pt31 Pt32 53.91(6)
Ni35 Pt32 Ni36 61.26(10)
Ni35 Pt32 Ni24 90.11(10)
Ni36 Pt32 Ni24 62.46(11)
Ni35 Pt32 Ni23 57.72(11)
Ni36 Pt32 Ni23 91.06(11)
Ni24 Pt32 Ni23 60.03(11)
Ni35 Pt32 Pt41 60.05(7)
Ni36 Pt32 Pt41 61.83(8)
Ni24 Pt32 Pt41 124.17(9)
Ni23 Pt32 Pt41 117.65(9)
Ni35 Pt32 Pt20 120.23(7)
Ni36 Pt32 Pt20 178.39(9)
Ni24 Pt32 Pt20 116.50(9)
Ni23 Pt32 Pt20 89.37(8)
Pt41 Pt32 Pt20 119.27(5)
Ni35 Pt32 Pt21 178.41(8)
Ni36 Pt32 Pt21 117.24(8)
Ni24 Pt32 Pt21 89.54(8)
Ni23 Pt32 Pt21 123.31(9)
Pt41 Pt32 Pt21 118.99(4)
Pt20 Pt32 Pt21 61.28(3)
Ni35 Pt32 Pt25 118.31(8)
Ni36 Pt32 Pt25 57.09(8)
Ni24 Pt32 Pt25 60.47(8)
Ni23 Pt32 Pt25 120.30(9)
Pt41 Pt32 Pt25 91.74(5)
Pt20 Pt32 Pt25 121.40(5)
Pt21 Pt32 Pt25 60.21(4)
Ni35 Pt32 Pt12 116.91(7)
Ni36 Pt32 Pt12 119.22(9)
Ni24 Pt32 Pt12 56.76(8)
Ni23 Pt32 Pt12 59.22(9)
Pt41 Pt32 Pt12 176.27(5)
Pt20 Pt32 Pt12 59.76(4)
Pt21 Pt32 Pt12 64.10(4)
Pt25 Pt32 Pt12 91.72(5)
Ni35 Pt32 Pt34 90.28(7)
Ni36 Pt32 Pt34 121.51(9)
Ni24 Pt32 Pt34 175.47(9)
Ni23 Pt32 Pt34 116.62(9)
Pt41 Pt32 Pt34 59.70(4)
Pt20 Pt32 Pt34 59.58(4)
Pt21 Pt32 Pt34 90.20(4)
Pt25 Pt32 Pt34 123.06(4)
Pt12 Pt32 Pt34 119.21(5)
Ni35 Pt32 Pt33 119.44(8)
Ni36 Pt32 Pt33 89.71(8)
Ni24 Pt32 Pt33 123.72(8)
Ni23 Pt32 Pt33 175.94(9)
Pt41 Pt32 Pt33 59.40(4)
Pt20 Pt32 Pt33 89.96(4)
Pt21 Pt32 Pt33 59.60(4)
Pt25 Pt32 Pt33 63.33(3)
Pt12 Pt32 Pt33 123.62(5)
Pt34 Pt32 Pt33 59.73(3)
Ni35 Pt32 Pt31 62.09(7)
Ni36 Pt32 Pt31 123.34(8)
Ni24 Pt32 Pt31 118.80(8)
Ni23 Pt32 Pt31 59.04(8)
Pt41 Pt32 Pt31 89.21(4)
Pt20 Pt32 Pt31 58.17(3)
Pt21 Pt32 Pt31 119.40(4)
Pt25 Pt32 Pt31 179.03(6)
Pt12 Pt32 Pt31 87.32(4)
Pt34 Pt32 Pt31 57.63(3)
Pt33 Pt32 Pt31 117.36(4)
Ni37 Pt33 Ni27 88.21(10)
Ni37 Pt33 Ni38 60.62(10)
Ni27 Pt33 Ni38 61.62(11)
Ni37 Pt33 Ni26 57.35(11)
Ni27 Pt33 Ni26 59.72(10)
Ni38 Pt33 Ni26 91.07(11)
Ni37 Pt33 Pt22 177.53(8)
Ni27 Pt33 Pt22 90.09(8)
Ni38 Pt33 Pt22 116.95(8)
Ni26 Pt33 Pt22 123.10(9)
Ni37 Pt33 Pt41 60.19(7)
Ni27 Pt33 Pt41 124.01(10)
Ni38 Pt33 Pt41 62.62(7)
Ni26 Pt33 Pt41 117.28(9)
Pt22 Pt33 Pt41 119.55(4)
Ni37 Pt33 Pt21 121.00(8)
Ni27 Pt33 Pt21 116.98(9)
Ni38 Pt33 Pt21 178.09(8)
Ni26 Pt33 Pt21 89.17(9)
Pt22 Pt33 Pt21 61.42(3)
Pt41 Pt33 Pt21 118.88(4)
Ni37 Pt33 Pt28 117.52(8)
Ni27 Pt33 Pt28 60.25(8)
Ni38 Pt33 Pt28 56.99(7)
Ni26 Pt33 Pt28 119.85(8)
Pt22 Pt33 Pt28 60.03(4)
Pt41 Pt33 Pt28 93.01(4)
Pt21 Pt33 Pt28 121.32(5)
Ni37 Pt33 Pt15 116.62(8)
Ni27 Pt33 Pt15 57.38(9)
Ni38 Pt33 Pt15 118.99(8)
Ni26 Pt33 Pt15 59.33(9)
Pt22 Pt33 Pt15 63.78(4)
Pt41 Pt33 Pt15 175.70(5)
Pt21 Pt33 Pt15 59.60(4)
Pt28 Pt33 Pt15 91.11(4)
Ni37 Pt33 Pt34 119.90(8)
Ni27 Pt33 Pt34 123.96(8)
Ni38 Pt33 Pt34 89.70(8)
Ni26 Pt33 Pt34 175.99(8)
Pt22 Pt33 Pt34 59.79(3)
Pt41 Pt33 Pt34 59.76(4)
Pt21 Pt33 Pt34 90.19(4)
Pt28 Pt33 Pt34 63.74(3)
Pt15 Pt33 Pt34 123.48(5)
Ni37 Pt33 Pt32 91.57(7)
Ni27 Pt33 Pt32 175.48(9)
Ni38 Pt33 Pt32 122.03(8)
Ni26 Pt33 Pt32 116.54(8)
Pt22 Pt33 Pt32 90.26(4)
Pt41 Pt33 Pt32 59.45(4)
Pt21 Pt33 Pt32 59.44(4)
Pt28 Pt33 Pt32 123.61(4)
Pt15 Pt33 Pt32 118.94(5)
Pt34 Pt33 Pt32 59.88(3)
Ni37 Pt33 Pt25 62.82(8)
Ni27 Pt33 Pt25 118.42(8)
Ni38 Pt33 Pt25 123.42(8)
Ni26 Pt33 Pt25 58.89(8)
Pt22 Pt33 Pt25 119.61(5)
Pt41 Pt33 Pt25 88.47(4)
Pt21 Pt33 Pt25 58.23(4)
Pt28 Pt33 Pt25 178.43(5)
Pt15 Pt33 Pt25 87.41(4)
Pt34 Pt33 Pt25 117.56(4)
Pt32 Pt33 Pt25 57.69(3)
Ni39 Pt34 Ni40 59.95(10)
Ni39 Pt34 Ni30 88.89(11)
Ni40 Pt34 Ni30 61.63(11)
Ni39 Pt34 Ni29 57.43(11)
Ni40 Pt34 Ni29 89.08(11)
Ni30 Pt34 Ni29 58.74(10)
Ni39 Pt34 Pt20 177.78(8)
Ni40 Pt34 Pt20 117.84(8)
Ni30 Pt34 Pt20 90.03(9)
Ni29 Pt34 Pt20 123.44(9)
Ni39 Pt34 Pt31 117.52(8)
Ni40 Pt34 Pt31 57.61(8)
Ni30 Pt34 Pt31 60.51(8)
Ni29 Pt34 Pt31 119.03(8)
Pt20 Pt34 Pt31 60.26(4)
Ni39 Pt34 Pt41 59.99(7)
Ni40 Pt34 Pt41 63.01(7)
Ni30 Pt34 Pt41 124.50(9)
Ni29 Pt34 Pt41 117.27(10)
Pt20 Pt34 Pt41 119.26(5)
Pt31 Pt34 Pt41 92.71(4)
Ni39 Pt34 Pt22 120.89(7)
Ni40 Pt34 Pt22 177.86(8)
Ni30 Pt34 Pt22 116.25(9)
Ni29 Pt34 Pt22 89.90(9)
Pt20 Pt34 Pt22 61.33(4)
Pt31 Pt34 Pt22 121.45(5)
Pt41 Pt34 Pt22 119.13(4)
Ni39 Pt34 Pt18 117.34(8)
Ni40 Pt34 Pt18 118.20(8)
Ni30 Pt34 Pt18 56.57(8)
Ni29 Pt34 Pt18 59.94(9)
Pt20 Pt34 Pt18 63.51(4)
Pt31 Pt34 Pt18 90.66(4)
Pt41 Pt34 Pt18 176.46(5)
Pt22 Pt34 Pt18 59.68(4)
Ni39 Pt34 Pt33 90.84(7)
Ni40 Pt34 Pt33 122.59(8)
Ni30 Pt34 Pt33 174.66(8)
Ni29 Pt34 Pt33 116.86(8)
Pt20 Pt34 Pt33 90.42(4)
Pt31 Pt34 Pt33 124.08(4)
Pt41 Pt34 Pt33 59.58(4)
Pt22 Pt34 Pt33 59.55(3)
Pt18 Pt34 Pt33 119.13(5)
Ni39 Pt34 Pt32 119.51(7)
Ni40 Pt34 Pt32 90.72(7)
Ni30 Pt34 Pt32 124.15(8)
Ni29 Pt34 Pt32 176.39(9)
Pt20 Pt34 Pt32 59.70(4)
Pt31 Pt34 Pt32 63.69(4)
Pt41 Pt34 Pt32 59.56(4)
Pt22 Pt34 Pt32 90.43(4)
Pt18 Pt34 Pt32 123.16(5)
Pt33 Pt34 Pt32 60.39(3)
Ni39 Pt34 Pt28 62.95(7)
Ni40 Pt34 Pt28 122.89(8)
Ni30 Pt34 Pt28 117.50(8)
Ni29 Pt34 Pt28 59.10(8)
Pt20 Pt34 Pt28 119.27(5)
Pt31 Pt34 Pt28 177.71(5)
Pt41 Pt34 Pt28 89.43(4)
Pt22 Pt34 Pt28 57.96(4)
Pt18 Pt34 Pt28 87.19(4)
Pt33 Pt34 Pt28 57.85(3)
Pt32 Pt34 Pt28 118.24(4)
C42 Ni35 C33 93.6(18)
C42 Ni35 Ni23 134.2(14)
C33 Ni35 Ni23 44.6(11)
C42 Ni35 Pt32 163.7(14)
C33 Ni35 Pt32 101.3(12)
Ni23 Ni35 Pt32 62.03(10)
C42 Ni35 Ni36 112.3(13)
C33 Ni35 Ni36 95.6(12)
Ni23 Ni35 Ni36 92.81(14)
Pt32 Ni35 Ni36 59.94(9)
C42 Ni35 Pt41 101.5(14)
C33 Ni35 Pt41 156.5(12)
Ni23 Ni35 Pt41 124.18(13)
Pt32 Ni35 Pt41 62.28(7)
Ni36 Ni35 Pt41 62.16(9)
C42 Ni35 Ni40 82.3(13)
C33 Ni35 Ni40 139.0(12)
Ni23 Ni35 Ni40 115.46(15)
Pt32 Ni35 Ni40 90.70(10)
Ni36 Ni35 Ni40 123.82(13)
Pt41 Ni35 Ni40 61.78(9)
C42 Ni35 Pt31 121.4(13)
C33 Ni35 Pt31 95.9(11)
Ni23 Ni35 Pt31 60.89(10)
Pt32 Ni35 Pt31 64.00(7)
Ni36 Ni35 Pt31 123.93(12)
Pt41 Ni35 Pt31 91.42(9)
Ni40 Ni35 Pt31 54.60(9)
C43 Ni36 C35 99.1(14)
C43 Ni36 Pt25 147.3(13)
C35 Ni36 Pt25 49.7(8)
C43 Ni36 Pt32 141.6(12)
C35 Ni36 Pt32 112.2(8)
Pt25 Ni36 Pt32 63.44(8)
C43 Ni36 Ni35 85.8(11)
C35 Ni36 Ni35 165.9(10)
Pt25 Ni36 Ni35 122.21(13)
Pt32 Ni36 Ni35 58.80(9)
C43 Ni36 Ni24 108.9(14)
C35 Ni36 Ni24 79.1(9)
Pt25 Ni36 Ni24 61.34(11)
Pt32 Ni36 Ni24 58.88(10)
Ni35 Ni36 Ni24 86.76(13)
C43 Ni36 Pt41 115.5(14)
C35 Ni36 Pt41 128.5(9)
Pt25 Ni36 Pt41 94.82(10)
Pt32 Ni36 Pt41 60.74(7)
Ni35 Ni36 Pt41 58.93(9)
Ni24 Ni36 Pt41 119.51(13)
C43 Ni36 Ni37 121.6(13)
C35 Ni36 Ni37 72.5(9)
Pt25 Ni36 Ni37 64.15(10)
Pt32 Ni36 Ni37 89.73(11)
Ni35 Ni36 Ni37 116.15(13)
Ni24 Ni36 Ni37 124.80(15)
Pt41 Ni36 Ni37 57.21(9)
C44 Ni37 C36 92(2)
C44 Ni37 Ni26 134.1(18)
C36 Ni37 Ni26 47.5(11)
C44 Ni37 Pt33 163.5(18)
C36 Ni37 Pt33 102.9(10)
Ni26 Ni37 Pt33 62.38(10)
C44 Ni37 Ni38 112.9(15)
C36 Ni37 Ni38 93.8(13)
Ni26 Ni37 Ni38 93.98(13)
Pt33 Ni37 Ni38 60.48(10)
C44 Ni37 Pt41 101.5(18)
C36 Ni37 Pt41 156.4(12)
Ni26 Ni37 Pt41 124.09(13)
Pt33 Ni37 Pt41 62.01(7)
Ni38 Ni37 Pt41 63.21(9)
C44 Ni37 Ni36 82.8(17)
C36 Ni37 Ni36 141.9(14)
Ni26 Ni37 Ni36 113.77(15)
Pt33 Ni37 Ni36 88.81(11)
Ni38 Ni37 Ni36 122.91(13)
Pt41 Ni37 Ni36 59.87(9)
C44 Ni37 Pt25 120.6(15)
C36 Ni37 Pt25 99.7(13)
Ni26 Ni37 Pt25 60.42(11)
Pt33 Ni37 Pt25 63.36(7)
Ni38 Ni37 Pt25 123.81(12)
Pt41 Ni37 Pt25 89.68(9)
Ni36 Ni37 Pt25 53.38(9)
C40 Ni38 C38 106.8(18)
C40 Ni38 Pt28 154.8(14)
C38 Ni38 Pt28 49.6(10)
C40 Ni38 Pt33 137.0(17)
C38 Ni38 Pt33 112.2(10)
Pt28 Ni38 Pt33 63.17(8)
C40 Ni38 Ni37 79.4(16)
C38 Ni38 Ni37 166.9(11)
Pt28 Ni38 Ni37 121.98(15)
Pt33 Ni38 Ni37 58.90(10)
C40 Ni38 Ni27 112.1(15)
C38 Ni38 Ni27 81.2(11)
Pt28 Ni38 Ni27 61.36(10)
Pt33 Ni38 Ni27 58.80(10)
Ni37 Ni38 Ni27 85.72(13)
C40 Ni38 Ni39 120.3(16)
C38 Ni38 Ni39 71.4(10)
Pt28 Ni38 Ni39 65.13(9)
Pt33 Ni38 Ni39 89.39(11)
Ni37 Ni38 Ni39 116.02(13)
Ni27 Ni38 Ni39 125.66(14)
C40 Ni38 Pt41 108.4(13)
C38 Ni38 Pt41 127.3(10)
Pt28 Ni38 Pt41 95.07(10)
Pt33 Ni38 Pt41 59.95(7)
Ni37 Ni38 Pt41 58.76(9)
Ni27 Ni38 Pt41 118.54(14)
Ni39 Ni38 Pt41 57.26(8)
C45 Ni39 C39 101(2)
C45 Ni39 Ni29 141.7(14)
C39 Ni39 Ni29 42.5(13)
C45 Ni39 Pt34 155.9(15)
C39 Ni39 Pt34 102.3(13)
Ni29 Ni39 Pt34 62.29(11)
C45 Ni39 Ni40 110.4(13)
C39 Ni39 Ni40 100.7(12)
Ni29 Ni39 Ni40 92.38(14)
Pt34 Ni39 Ni40 60.77(10)
C45 Ni39 Pt41 93.8(15)
C39 Ni39 Pt41 161.7(13)
Ni29 Ni39 Pt41 124.24(15)
Pt34 Ni39 Pt41 62.12(7)
Ni40 Ni39 Pt41 64.05(9)
C45 Ni39 Ni38 77.6(16)
C39 Ni39 Ni38 131.5(12)
Ni29 Ni39 Ni38 114.36(14)
Pt34 Ni39 Ni38 89.80(11)
Ni40 Ni39 Ni38 125.42(14)
Pt41 Ni39 Ni38 61.55(9)
C45 Ni39 Pt28 120.9(14)
C39 Ni39 Pt28 90.0(13)
Ni29 Ni39 Pt28 60.54(10)
Pt34 Ni39 Pt28 63.34(7)
Ni40 Ni39 Pt28 124.10(13)
Pt41 Ni39 Pt28 90.74(9)
Ni38 Ni39 Pt28 53.88(8)
C41 Ni40 C32 110.2(16)
C41 Ni40 Pt31 152.8(13)
C32 Ni40 Pt31 42.8(10)
C41 Ni40 Ni39 82.8(12)
C32 Ni40 Ni39 158.7(12)
Pt31 Ni40 Ni39 121.85(13)
C41 Ni40 Pt34 140.8(12)
C32 Ni40 Pt34 103.8(10)
Pt31 Ni40 Pt34 62.59(8)
Ni39 Ni40 Pt34 59.29(9)
C41 Ni40 Ni30 113.5(15)
C32 Ni40 Ni30 72.2(13)
Pt31 Ni40 Ni30 61.37(11)
Ni39 Ni40 Ni30 87.22(13)
Pt34 Ni40 Ni30 59.31(10)
C41 Ni40 Ni35 119.4(15)
C32 Ni40 Ni35 73.9(13)
Pt31 Ni40 Ni35 63.42(10)
Ni39 Ni40 Ni35 115.33(13)
Pt34 Ni40 Ni35 88.13(11)
Ni30 Ni40 Ni35 124.08(16)
C41 Ni40 Pt41 110.4(14)
C32 Ni40 Pt41 126.8(12)
Pt31 Ni40 Pt41 93.70(10)
Ni39 Ni40 Pt41 58.68(9)
Pt34 Ni40 Pt41 59.79(7)
Ni30 Ni40 Pt41 118.99(13)
Ni35 Ni40 Pt41 56.65(8)
C46 Pt41 Ni35 91.3(10)
C46 Pt41 Ni39 97.7(10)
Ni35 Pt41 Ni39 118.84(9)
C46 Pt41 Ni37 84.6(11)
Ni35 Pt41 Ni37 121.82(10)
Ni39 Pt41 Ni37 119.22(9)
C46 Pt41 Pt33 140.0(11)
Ni35 Pt41 Pt33 118.83(8)
Ni39 Pt41 Pt33 90.26(7)
Ni37 Pt41 Pt33 57.79(7)
C46 Pt41 Pt32 139.9(10)
Ni35 Pt41 Pt32 57.67(7)
Ni39 Pt41 Pt32 118.59(8)
Ni37 Pt41 Pt32 91.18(8)
Pt33 Pt41 Pt32 61.16(4)
C46 Pt41 Pt34 151.8(11)
Ni35 Pt41 Pt34 89.53(7)
Ni39 Pt41 Pt34 57.89(7)
Ni37 Pt41 Pt34 118.40(8)
Pt33 Pt41 Pt34 60.66(4)
Pt32 Pt41 Pt34 60.75(4)
C46 Pt41 Ni36 85.8(10)
Ni35 Pt41 Ni36 58.90(9)
Ni39 Pt41 Ni36 175.93(11)
Ni37 Pt41 Ni36 62.91(9)
Pt33 Pt41 Ni36 88.23(8)
Pt32 Pt41 Ni36 57.42(8)
Pt34 Pt41 Ni36 118.16(9)
C46 Pt41 Ni38 92.7(10)
Ni35 Pt41 Ni38 176.04(11)
Ni39 Pt41 Ni38 61.19(9)
Ni37 Pt41 Ni38 58.04(9)
Pt33 Pt41 Ni38 57.43(8)
Pt32 Pt41 Ni38 118.56(8)
Pt34 Pt41 Ni38 87.31(7)
Ni36 Pt41 Ni38 120.79(10)
C46 Pt41 Ni40 99.0(11)
Ni35 Pt41 Ni40 61.57(9)
Ni39 Pt41 Ni40 57.27(9)
Ni37 Pt41 Ni40 175.15(9)
Pt33 Pt41 Ni40 117.86(8)
Pt32 Pt41 Ni40 88.09(8)
Pt34 Pt41 Ni40 57.20(7)
Ni36 Pt41 Ni40 120.36(10)
Ni38 Pt41 Ni40 118.31(9)
O4 C4 Ni8 153(3)
O5 C5 Pt9 143(4)
O5 C5 Ni1 134(3)
Pt9 C5 Ni1 82.2(12)
O6 C6 Ni4 175(3)
O7 C7 Ni3 133(3)
O7 C7 Pt5 143(3)
Ni3 C7 Pt5 83.6(12)
O8 C8 Ni6 173(5)
O9 C9 Ni2 134(3)
O9 C9 Pt7 139(3)
Ni2 C9 Pt7 85.3(12)
O10 C10 Pt9 145(2)
O10 C10 Ni19 131(2)
Pt9 C10 Ni19 83.8(9)
O11 C11 Ni11 172(4)
O12 C12 Ni4 141(2)
O12 C12 Pt12 134(2)
Ni4 C12 Pt12 85.0(11)
O13 C13 Ni13 138(2)
O13 C13 Pt5 136(2)
Ni13 C13 Pt5 84.7(11)
O14 C14 Ni14 170(4)
O15 C15 Ni6 141(2)
O15 C15 Pt15 134(2)
Ni6 C15 Pt15 84.9(10)
O16 C16 Ni16 144(3)
O16 C16 Pt7 133(3)
Ni16 C16 Pt7 82.5(11)
O17 C17 Ni17 169(4)
O18 C18 Ni8 138(2)
O18 C18 Pt18 130(3)
Ni8 C18 Pt18 91.7(16)
O19 C19 Ni30 138(3)
O19 C19 Pt18 142(3)
Ni30 C19 Pt18 80.0(10)
O20 C20 Ni19 168(3)
O21 C21 Ni11 140(3)
O21 C21 Pt31 138(3)
Ni11 C21 Pt31 81.7(10)
O22 C22 Ni23 175(4)
O23 C23 Pt12 146(2)
O23 C23 Ni24 128(2)
Pt12 C23 Ni24 85.0(11)
O24 C24 Ni13 172(3)
O25 C25 Ni14 140(3)
O25 C25 Pt25 134(3)
Ni14 C25 Pt25 84.7(12)
O26 C26 Ni26 177(4)
O27 C27 Ni27 135(3)
O27 C27 Pt15 143(3)
Ni27 C27 Pt15 81.5(9)
O28 C28 Ni16 175(3)
O29 C29 Ni17 146(3)
O29 C29 Pt28 128(3)
Ni17 C29 Pt28 85.1(12)
O30 C30 Ni29 171(4)
O31 C31 Ni30 173(4)
O32 C32 Ni40 121.9(18)
O32 C32 Pt31 143(2)
Ni40 C32 Pt31 95.6(18)
O33 C33 Ni35 137(2)
O33 C33 Ni23 127(2)
Ni35 C33 Ni23 94.9(15)
O34 C34 Ni24 167(4)
O35 C35 Ni36 130(2)
O35 C35 Pt25 147(3)
Ni36 C35 Pt25 81.6(8)
O36 C36 Ni37 140(3)
O36 C36 Ni26 131(3)
Ni37 C36 Ni26 88.1(12)
O37 C37 Ni27 174(3)
O38 C38 Ni38 136(2)
O38 C38 Pt28 134(2)
Ni38 C38 Pt28 86.3(13)
O39 C39 Ni29 137(2)
O39 C39 Ni39 129(3)
Ni29 C39 Ni39 94.2(18)
O40 C40 Ni38 169(5)
O41 C41 Ni40 176(3)
O42 C42 Ni35 174(3)
O43 C43 Ni36 162(3)
O44 C44 Ni37 176(5)
O45 C45 Ni39 171(4)
O46 C46 Pt41 171(3)
C112 N1 C108 113(3)
C112 N1 C104 106(3)
C108 N1 C104 105(2)
C112 N1 C100 98(2)
C108 N1 C100 120(3)
C104 N1 C100 114(3)
N1 C100 C101 108(2)
N1 C100 H10A 110.1
C101 C100 H10A 110.1
N1 C100 H10B 110.1
C101 C100 H10B 110.1
H10A C100 H10B 108.4
C102 C101 C100 116(2)
C102 C101 H10C 108.2
C100 C101 H10C 108.2
C102 C101 H10D 108.2
C100 C101 H10D 108.2
H10C C101 H10D 107.4
C101 C102 C103 122(3)
C101 C102 H10E 106.7
C103 C102 H10E 106.7
C101 C102 H10F 106.7
C103 C102 H10F 106.7
H10E C102 H10F 106.6
C102 C103 H10G 109.5
C102 C103 H10H 109.5
H10G C103 H10H 109.5
C102 C103 H10I 109.5
H10G C103 H10I 109.5
H10H C103 H10I 109.5
N1 C104 C105 115(2)
N1 C104 H10J 108.6
C105 C104 H10J 108.6
N1 C104 H10K 108.6
C105 C104 H10K 108.6
H10J C104 H10K 107.5
C106 C105 C104 106(2)
C106 C105 H10L 110.6
C104 C105 H10L 110.6
C106 C105 H10M 110.6
C104 C105 H10M 110.6
H10L C105 H10M 108.7
C105 C106 C107 112(2)
C105 C106 H10N 109.2
C107 C106 H10N 109.2
C105 C106 H10O 109.2
C107 C106 H10O 109.2
H10N C106 H10O 107.9
C106 C107 H10P 109.5
C106 C107 H10Q 109.5
H10P C107 H10Q 109.5
C106 C107 H10R 109.5
H10P C107 H10R 109.5
H10Q C107 H10R 109.5
N1 C108 C109 109(2)
N1 C108 H10S 109.9
C109 C108 H10S 109.9
N1 C108 H10T 109.9
C109 C108 H10T 109.9
H10S C108 H10T 108.3
C108 C109 C110 105(2)
C108 C109 H10U 110.8
C110 C109 H10U 110.8
C108 C109 H10V 110.8
C110 C109 H10V 110.8
H10U C109 H10V 108.9
C111 C110 C109 108(2)
C111 C110 H11A 110.0
C109 C110 H11A 110.0
C111 C110 H11B 110.0
C109 C110 H11B 110.0
H11A C110 H11B 108.4
C110 C111 H11C 109.5
C110 C111 H11D 109.5
H11C C111 H11D 109.5
C110 C111 H11E 109.5
H11C C111 H11E 109.5
H11D C111 H11E 109.5
N1 C112 C113 118(3)
N1 C112 H11F 107.9
C113 C112 H11F 107.9
N1 C112 H11G 107.9
C113 C112 H11G 107.9
H11F C112 H11G 107.2
C112 C113 C114 111(2)
C112 C113 H11H 109.4
C114 C113 H11H 109.4
C112 C113 H11I 109.4
C114 C113 H11I 109.4
H11H C113 H11I 108.0
C115 C114 C113 107(2)
C115 C114 H11J 110.4
C113 C114 H11J 110.4
C115 C114 H11K 110.4
C113 C114 H11K 110.4
H11J C114 H11K 108.6
C114 C115 H11L 109.5
C114 C115 H11M 109.5
H11L C115 H11M 109.5
C114 C115 H11N 109.5
H11L C115 H11N 109.5
H11M C115 H11N 109.5
C204 N2 C208 114(3)
C204 N2 C200 105(3)
C208 N2 C200 107(2)
C204 N2 C212 106(2)
C208 N2 C212 114(3)
C200 N2 C212 110(3)
C201 C200 N2 115(3)
C201 C200 H20A 108.4
N2 C200 H20A 108.4
C201 C200 H20B 108.4
N2 C200 H20B 108.4
H20A C200 H20B 107.5
C200 C201 C202 112(3)
C200 C201 H20C 109.1
C202 C201 H20C 109.1
C200 C201 H20D 109.1
C202 C201 H20D 109.1
H20C C201 H20D 107.9
C203 C202 C201 117(3)
C203 C202 H20E 108.0
C201 C202 H20E 108.0
C203 C202 H20F 108.0
C201 C202 H20F 108.0
H20E C202 H20F 107.3
C202 C203 H20G 109.5
C202 C203 H20H 109.5
H20G C203 H20H 109.5
C202 C203 H20I 109.5
H20G C203 H20I 109.5
H20H C203 H20I 109.5
N2 C204 C205 111(3)
N2 C204 H20J 109.4
C205 C204 H20J 109.4
N2 C204 H20K 109.4
C205 C204 H20K 109.4
H20J C204 H20K 108.0
C206 C205 C204 109(2)
C206 C205 H20L 109.9
C204 C205 H20L 109.9
C206 C205 H20M 109.9
C204 C205 H20M 109.9
H20L C205 H20M 108.3
C207 C206 C205 115(3)
C207 C206 H20N 108.5
C205 C206 H20N 108.5
C207 C206 H20O 108.5
C205 C206 H20O 108.5
H20N C206 H20O 107.5
C206 C207 H20P 109.5
C206 C207 H20Q 109.5
H20P C207 H20Q 109.5
C206 C207 H20R 109.5
H20P C207 H20R 109.5
H20Q C207 H20R 109.5
N2 C208 C209 114(3)
N2 C208 H20S 108.7
C209 C208 H20S 108.7
N2 C208 H20T 108.7
C209 C208 H20T 108.7
H20S C208 H20T 107.6
C210 C209 C208 107(2)
C210 C209 H20U 110.4
C208 C209 H20U 110.4
C210 C209 H20V 110.4
C208 C209 H20V 110.4
H20U C209 H20V 108.6
C211 C210 C209 111(2)
C211 C210 H21A 109.4
C209 C210 H21A 109.4
C211 C210 H21B 109.4
C209 C210 H21B 109.4
H21A C210 H21B 108.0
C210 C211 H21C 109.5
C210 C211 H21D 109.5
H21C C211 H21D 109.5
C210 C211 H21E 109.5
H21C C211 H21E 109.5
H21D C211 H21E 109.5
N2 C212 C213 116(3)
N2 C212 H21F 108.2
C213 C212 H21F 108.2
N2 C212 H21G 108.2
C213 C212 H21G 108.2
H21F C212 H21G 107.4
C214 C213 C212 113(3)
C214 C213 H21H 108.9
C212 C213 H21H 108.9
C214 C213 H21I 108.9
C212 C213 H21I 108.9
H21H C213 H21I 107.8
C213 C214 C215 100(2)
C213 C214 H21J 111.8
C215 C214 H21J 111.8
C213 C214 H21K 111.8
C215 C214 H21K 111.8
H21J C214 H21K 109.5
C214 C215 H21L 109.5
C214 C215 H21M 109.5
H21L C215 H21M 109.5
C214 C215 H21N 109.5
H21L C215 H21N 109.5
H21M C215 H21N 109.5
C300 N3 C312 111.0(18)
C300 N3 C304 110.6(17)
C312 N3 C304 110.9(17)
C300 N3 C308 108.6(17)
C312 N3 C308 107.2(16)
C304 N3 C308 108.5(17)
N3 C300 C301 122(3)
N3 C300 H30A 106.7
C301 C300 H30A 106.7
N3 C300 H30B 106.7
C301 C300 H30B 106.7
H30A C300 H30B 106.6
C300 C301 C302 111(3)
C300 C301 H30C 109.5
C302 C301 H30C 109.5
C300 C301 H30D 109.5
C302 C301 H30D 109.5
H30C C301 H30D 108.1
C303 C302 C301 104(3)
C303 C302 H30E 111.0
C301 C302 H30E 111.0
C303 C302 H30F 111.0
C301 C302 H30F 111.0
H30E C302 H30F 109.0
C302 C303 H30G 109.5
C302 C303 H30H 109.5
H30G C303 H30H 109.5
C302 C303 H30I 109.5
H30G C303 H30I 109.5
H30H C303 H30I 109.5
N3 C304 C305 117(3)
N3 C304 H30J 108.1
C305 C304 H30J 108.1
N3 C304 H30K 108.1
C305 C304 H30K 108.1
H30J C304 H30K 107.3
C306 C305 C304 111(3)
C306 C305 H30L 109.3
C304 C305 H30L 109.3
C306 C305 H30M 109.3
C304 C305 H30M 109.3
H30L C305 H30M 108.0
C305 C306 C307 122(4)
C305 C306 H30N 106.9
C307 C306 H30N 106.9
C305 C306 H30O 106.9
C307 C306 H30O 106.9
H30N C306 H30O 106.7
C306 C307 H30P 109.5
C306 C307 H30Q 109.5
H30P C307 H30Q 109.5
C306 C307 H30R 109.5
H30P C307 H30R 109.5
H30Q C307 H30R 109.5
N3 C308 C309 122(3)
N3 C308 H30S 106.8
C309 C308 H30S 106.8
N3 C308 H30T 106.8
C309 C308 H30T 106.8
H30S C308 H30T 106.6
C310 C309 C308 112(3)
C310 C309 H30U 109.2
C308 C309 H30U 109.2
C310 C309 H30V 109.2
C308 C309 H30V 109.2
H30U C309 H30V 107.9
C309 C310 C311 116(3)
C309 C310 H31A 108.4
C311 C310 H31A 108.4
C309 C310 H31B 108.4
C311 C310 H31B 108.4
H31A C310 H31B 107.4
C310 C311 H31C 109.5
C310 C311 H31D 109.5
H31C C311 H31D 109.5
C310 C311 H31E 109.5
H31C C311 H31E 109.5
H31D C311 H31E 109.5
N3 C312 C313 109(2)
N3 C312 H31F 109.9
C313 C312 H31F 109.9
N3 C312 H31G 109.9
C313 C312 H31G 109.9
H31F C312 H31G 108.3
C312 C313 C314 99(3)
C312 C313 H31H 111.9
C314 C313 H31H 111.9
C312 C313 H31I 111.9
C314 C313 H31I 111.9
H31H C313 H31I 109.6
C313 C314 C315 100(3)
C313 C314 H31J 111.7
C315 C314 H31J 111.7
C313 C314 H31K 111.7
C315 C314 H31K 111.7
H31J C314 H31K 109.5
C314 C315 H31L 109.5
C314 C315 H31M 109.5
H31L C315 H31M 109.5
C314 C315 H31N 109.5
H31L C315 H31N 109.5
H31M C315 H31N 109.5
C408 N4 C412 101(3)
C408 N4 C400 116(4)
C412 N4 C400 105(3)
C408 N4 C404 100(3)
C412 N4 C404 120(3)
C400 N4 C404 114(3)
C401 C400 N4 113(3)
C401 C400 H40A 109.0
N4 C400 H40A 109.0
C401 C400 H40B 109.0
N4 C400 H40B 109.0
H40A C400 H40B 107.8
C400 C401 C402 101(3)
C400 C401 H40C 111.6
C402 C401 H40C 111.6
C400 C401 H40D 111.6
C402 C401 H40D 111.6
H40C C401 H40D 109.4
C401 C402 C403 105(3)
C401 C402 H40E 110.8
C403 C402 H40E 110.8
C401 C402 H40F 110.8
C403 C402 H40F 110.8
H40E C402 H40F 108.9
C402 C403 H40G 109.5
C402 C403 H40H 109.5
H40G C403 H40H 109.5
C402 C403 H40I 109.5
H40G C403 H40I 109.5
H40H C403 H40I 109.5
N4 C404 C405 121(3)
N4 C404 H40J 107.1
C405 C404 H40J 107.1
N4 C404 H40K 107.1
C405 C404 H40K 107.1
H40J C404 H40K 106.8
C404 C405 C406 114(3)
C404 C405 H40L 108.9
C406 C405 H40L 108.9
C404 C405 H40M 108.9
C406 C405 H40M 108.9
H40L C405 H40M 107.7
C407 C406 C405 107(3)
C407 C406 H40N 110.3
C405 C406 H40N 110.3
C407 C406 H40O 110.3
C405 C406 H40O 110.3
H40N C406 H40O 108.6
C406 C407 H40P 109.5
C406 C407 H40Q 109.5
H40P C407 H40Q 109.5
C406 C407 H40R 109.5
H40P C407 H40R 109.5
H40Q C407 H40R 109.5
N4 C408 C409 118(3)
N4 C408 H40S 107.9
C409 C408 H40S 107.9
N4 C408 H40T 107.9
C409 C408 H40T 107.9
H40S C408 H40T 107.2
C410 C409 C408 108(3)
C410 C409 H40U 110.1
C408 C409 H40U 110.1
C410 C409 H40V 110.1
C408 C409 H40V 110.1
H40U C409 H40V 108.5
C411 C410 C409 113(3)
C411 C410 H41A 109.0
C409 C410 H41A 109.0
C411 C410 H41B 109.0
C409 C410 H41B 109.0
H41A C410 H41B 107.8
C410 C411 H41C 109.5
C410 C411 H41D 109.5
H41C C411 H41D 109.5
C410 C411 H41E 109.5
H41C C411 H41E 109.5
H41D C411 H41E 109.5
N4 C412 C413 111(3)
N4 C412 H41F 109.5
C413 C412 H41F 109.5
N4 C412 H41G 109.5
C413 C412 H41G 109.5
H41F C412 H41G 108.1
C412 C413 C414 112(3)
C412 C413 H41H 109.3
C414 C413 H41H 109.3
C412 C413 H41I 109.3
C414 C413 H41I 109.3
H41H C413 H41I 107.9
C413 C414 C415 98(3)
C413 C414 H41J 112.1
C415 C414 H41J 112.1
C413 C414 H41K 112.1
C415 C414 H41K 112.1
H41J C414 H41K 109.8
C414 C415 H41L 109.5
C414 C415 H41M 109.5
H41L C415 H41M 109.5
C414 C415 H41N 109.5
H41L C415 H41N 109.5
H41M C415 H41N 109.5
C504 N5 C500 94(3)
C504 N5 C508 108(4)
C500 N5 C508 132(4)
C504 N5 C512 123(5)
C500 N5 C512 102(4)
C508 N5 C512 101(3)
N5 C500 C501 100(3)
N5 C500 H50A 111.7
C501 C500 H50A 111.7
N5 C500 H50B 111.7
C501 C500 H50B 111.7
H50A C500 H50B 109.5
C502 C501 C500 115(3)
C502 C501 H50C 108.6
C500 C501 H50C 108.6
C502 C501 H50D 108.6
C500 C501 H50D 108.6
H50C C501 H50D 107.6
C503 C502 C501 123(3)
C503 C502 H50E 106.6
C501 C502 H50E 106.6
C503 C502 H50F 106.6
C501 C502 H50F 106.6
H50E C502 H50F 106.6
C502 C503 H50G 109.5
C502 C503 H50H 109.5
H50G C503 H50H 109.5
C502 C503 H50I 109.5
H50G C503 H50I 109.5
H50H C503 H50I 109.5
N5 C504 C505 114(4)
N5 C504 H50J 108.8
C505 C504 H50J 108.8
N5 C504 H50K 108.8
C505 C504 H50K 108.8
H50J C504 H50K 107.7
C504 C505 C506 104(3)
C504 C505 H50L 111.0
C506 C505 H50L 111.0
C504 C505 H50M 111.0
C506 C505 H50M 111.0
H50L C505 H50M 109.0
C505 C506 C507 110(3)
C505 C506 H50N 109.7
C507 C506 H50N 109.7
C505 C506 H50O 109.7
C507 C506 H50O 109.7
H50N C506 H50O 108.2
C506 C507 H50P 109.5
C506 C507 H50Q 109.5
H50P C507 H50Q 109.5
C506 C507 H50R 109.5
H50P C507 H50R 109.5
H50Q C507 H50R 109.5
N5 C508 C509 119(4)
N5 C508 H50S 107.7
C509 C508 H50S 107.7
N5 C508 H50T 107.7
C509 C508 H50T 107.7
H50S C508 H50T 107.1
C508 C509 C510 103(3)
C508 C509 H50U 111.2
C510 C509 H50U 111.2
C508 C509 H50V 111.2
C510 C509 H50V 111.2
H50U C509 H50V 109.1
C511 C510 C509 106(3)
C511 C510 H51A 110.5
C509 C510 H51A 110.5
C511 C510 H51B 110.5
C509 C510 H51B 110.5
H51A C510 H51B 108.7
C510 C511 H51C 109.5
C510 C511 H51D 109.5
H51C C511 H51D 109.5
C510 C511 H51E 109.5
H51C C511 H51E 109.5
H51D C511 H51E 109.5
N5 C512 C513 125(4)
N5 C512 H51F 106.0
C513 C512 H51F 106.0
N5 C512 H51G 106.0
C513 C512 H51G 106.0
H51F C512 H51G 106.3
C514 C513 C512 105(3)
C514 C513 H51H 110.7
C512 C513 H51H 110.7
C514 C513 H51I 110.7
C512 C513 H51I 110.7
H51H C513 H51I 108.8
C515 C514 C513 120(3)
C515 C514 H51J 107.4
C513 C514 H51J 107.4
C515 C514 H51K 107.4
C513 C514 H51K 107.4
H51J C514 H51K 106.9
C514 C515 H51L 109.5
C514 C515 H51M 109.5
H51L C515 H51M 109.5
C514 C515 H51N 109.5
H51L C515 H51N 109.5
H51M C515 H51N 109.5

loop_
_geom_bond_atom_site_label_1
_geom_bond_atom_site_label_2
_geom_bond_distance
Ni1 C1 1.66(2)
Ni1 C5 2.01(4)
Ni1 Pt9 2.630(3)
Ni1 Pt10 2.636(2)
Ni1 Ni3 2.670(3)
Ni1 Ni2 2.670(3)
Ni1 Ni8 2.750(5)
C1 O1 1.193(18)
Ni2 C2 1.36(4)
Ni2 C9 1.87(4)
Ni2 Pt7 2.622(3)
Ni2 Pt10 2.623(3)
Ni2 Ni3 2.646(4)
Ni2 Ni6 2.717(4)
C2 O2 1.27(3)
Ni3 C3 1.65(2)
Ni3 C7 1.94(3)
Ni3 Pt5 2.622(3)
Ni3 Pt10 2.622(3)
Ni3 Ni4 2.769(4)
C3 O3 1.208(18)
Ni4 C6 1.66(3)
Ni4 C12 1.81(3)
Ni4 Pt12 2.582(4)
Ni4 Pt20 2.642(4)
Ni4 Pt9 2.666(3)
Ni4 Ni11 2.672(5)
Ni4 Pt10 2.831(3)
Ni4 Pt5 2.888(3)
Pt5 C7 2.00(3)
Pt5 C13 2.02(2)
Pt5 Ni13 2.588(4)
Pt5 Ni6 2.662(3)
Pt5 Pt21 2.7072(18)
Pt5 Pt10 2.7251(15)
Pt5 Pt12 2.9537(16)
Ni6 C8 1.59(5)
Ni6 C15 1.83(3)
Ni6 Pt15 2.596(4)
Ni6 Pt21 2.651(3)
Ni6 Ni14 2.672(5)
Ni6 Pt10 2.815(3)
Ni6 Pt7 2.913(3)
Pt7 C9 2.00(3)
Pt7 C16 2.11(3)
Pt7 Ni16 2.608(4)
Pt7 Ni8 2.674(3)
Pt7 Pt10 2.7322(14)
Pt7 Pt22 2.7340(16)
Pt7 Pt15 2.9607(15)
Ni8 C18 1.69(4)
Ni8 C4 1.75(3)
Ni8 Pt18 2.591(4)
Ni8 Pt22 2.646(3)
Ni8 Ni17 2.660(5)
Ni8 Pt10 2.824(3)
Ni8 Pt9 2.873(3)
Pt9 C10 1.93(2)
Pt9 C5 1.99(3)
Pt9 Ni19 2.606(4)
Pt9 Pt10 2.7205(14)
Pt9 Pt20 2.7227(15)
Pt9 Pt18 2.9556(17)
Pt10 Pt21 2.6846(13)
Pt10 Pt22 2.6892(15)
Pt10 Pt20 2.6934(13)
Ni11 C11 1.75(5)
Ni11 C21 1.88(3)
Ni11 Pt31 2.581(4)
Ni11 Pt20 2.641(3)
Ni11 Ni19 2.645(5)
Ni11 Pt12 2.731(3)
Ni11 Ni23 2.770(5)
Pt12 C23 1.88(3)
Pt12 C12 2.01(3)
Pt12 Ni24 2.567(3)
Pt12 Ni23 2.671(4)
Pt12 Pt20 2.7339(13)
Pt12 Pt32 2.7507(17)
Pt12 Ni13 2.795(3)
Pt12 Pt21 2.9123(13)
Ni13 C24 1.63(3)
Ni13 C13 1.82(3)
Ni13 Ni14 2.618(4)
Ni13 Pt21 2.691(3)
Ni13 Ni24 2.733(5)
Ni13 Pt25 2.744(4)
Ni14 C14 1.70(3)
Ni14 C25 1.82(4)
Ni14 Pt25 2.596(4)
Ni14 Pt21 2.643(3)
Ni14 Pt15 2.742(3)
Ni14 Ni26 2.780(6)
Pt15 C15 2.01(3)
Pt15 C27 2.02(3)
Pt15 Ni27 2.592(4)
Pt15 Ni26 2.687(4)
Pt15 Pt21 2.7331(12)
Pt15 Pt33 2.7570(15)
Pt15 Ni16 2.798(3)
Pt15 Pt22 2.8990(13)
Ni16 C28 1.73(3)
Ni16 C16 1.84(3)
Ni16 Ni17 2.645(4)
Ni16 Pt22 2.715(3)
Ni16 Pt28 2.739(4)
Ni16 Ni27 2.765(5)
Ni17 C17 1.63(4)
Ni17 C29 1.72(4)
Ni17 Pt28 2.600(4)
Ni17 Pt22 2.657(3)
Ni17 Pt18 2.743(3)
Ni17 Ni29 2.817(5)
Pt18 C18 1.91(3)
Pt18 C19 2.04(3)
Pt18 Ni30 2.567(4)
Pt18 Ni29 2.708(4)
Pt18 Pt22 2.7286(13)
Pt18 Pt34 2.7464(15)
Pt18 Ni19 2.753(3)
Pt18 Pt20 2.8840(14)
Ni19 C20 1.73(3)
Ni19 C10 1.97(3)
Ni19 Pt20 2.713(3)
Ni19 Pt31 2.759(4)
Ni19 Ni30 2.760(5)
Pt20 Pt34 2.7335(15)
Pt20 Pt32 2.7369(14)
Pt20 Pt31 2.7444(15)
Pt20 Pt21 2.7902(12)
Pt20 Pt22 2.7903(12)
Pt21 Pt32 2.7378(14)
Pt21 Pt33 2.7422(15)
Pt21 Pt25 2.7479(14)
Pt21 Pt22 2.7949(12)
Pt22 Pt33 2.7307(13)
Pt22 Pt34 2.7373(14)
Pt22 Pt28 2.7388(16)
Ni23 C22 1.66(3)
Ni23 C33 1.79(3)
Ni23 Ni35 2.540(5)
Ni23 Ni24 2.651(5)
Ni23 Pt32 2.654(3)
Ni23 Pt31 2.746(4)
Ni24 C34 1.71(3)
Ni24 C23 1.91(3)
Ni24 Pt32 2.645(3)
Ni24 Pt25 2.714(3)
Ni24 Ni36 2.740(5)
Pt25 C35 1.98(2)
Pt25 C25 2.03(3)
Pt25 Ni36 2.572(3)
Pt25 Pt32 2.7409(14)
Pt25 Ni26 2.744(3)
Pt25 Ni37 2.884(3)
Pt25 Pt33 2.8980(13)
Ni26 C26 1.76(3)
Ni26 C36 1.87(3)
Ni26 Ni37 2.538(5)
Ni26 Ni27 2.643(5)
Ni26 Pt33 2.670(3)
Ni27 C37 1.68(3)
Ni27 C27 1.95(3)
Ni27 Pt33 2.637(3)
Ni27 Pt28 2.703(3)
Ni27 Ni38 2.713(5)
Pt28 C38 1.97(3)
Pt28 C29 2.10(3)
Pt28 Ni38 2.579(3)
Pt28 Pt33 2.7445(13)
Pt28 Ni29 2.759(3)
Pt28 Ni39 2.897(3)
Pt28 Pt34 2.9069(13)
Ni29 C39 1.72(4)
Ni29 C30 1.76(3)
Ni29 Ni39 2.544(5)
Ni29 Ni30 2.619(5)
Ni29 Pt34 2.673(3)
Ni30 C31 1.78(4)
Ni30 C19 1.96(3)
Ni30 Pt34 2.668(3)
Ni30 Pt31 2.722(3)
Ni30 Ni40 2.730(5)
Pt31 C32 1.78(3)
Pt31 C21 2.06(3)
Pt31 Ni40 2.600(4)
Pt31 Pt34 2.7336(13)
Pt31 Ni35 2.852(3)
Pt31 Pt32 2.9013(14)
Pt32 Ni35 2.608(3)
Pt32 Ni36 2.639(3)
Pt32 Pt41 2.7325(17)
Pt32 Pt34 2.7652(13)
Pt32 Pt33 2.7795(12)
Pt33 Ni37 2.617(3)
Pt33 Ni38 2.659(4)
Pt33 Pt41 2.7312(15)
Pt33 Pt34 2.7612(12)
Pt34 Ni39 2.622(3)
Pt34 Ni40 2.661(3)
Pt34 Pt41 2.7363(15)
Ni35 C42 1.63(4)
Ni35 C33 1.66(3)
Ni35 Ni36 2.674(4)
Ni35 Pt41 2.675(3)
Ni35 Ni40 2.816(4)
Ni36 C43 1.57(3)
Ni36 C35 1.96(3)
Ni36 Pt41 2.761(3)
Ni36 Ni37 2.842(4)
Ni37 C44 1.57(4)
Ni37 C36 1.78(3)
Ni37 Ni38 2.663(4)
Ni37 Pt41 2.684(3)
Ni38 C40 1.70(4)
Ni38 C38 1.80(3)
Ni38 Ni39 2.792(4)
Ni38 Pt41 2.802(3)
Ni39 C45 1.59(3)
Ni39 C39 1.75(3)
Ni39 Ni40 2.640(4)
Ni39 Pt41 2.681(3)
Ni40 C41 1.68(3)
Ni40 C32 1.73(3)
Ni40 Pt41 2.821(3)
Pt41 C46 1.87(3)
C4 O4 1.30(3)
C5 O5 1.14(3)
C6 O6 1.29(3)
C7 O7 1.11(3)
C8 O8 1.21(5)
C9 O9 1.21(3)
C10 O10 1.15(3)
C11 O11 1.25(5)
C12 O12 1.26(3)
C13 O13 1.19(3)
C14 O14 1.15(3)
C15 O15 1.31(3)
C16 O16 1.13(3)
C17 O17 1.23(4)
C18 O18 1.32(4)
C19 O19 1.14(3)
C20 O20 1.18(3)
C21 O21 1.17(3)
C22 O22 1.23(4)
C23 O23 1.23(3)
C24 O24 1.30(3)
C25 O25 1.25(3)
C26 O26 1.12(3)
C27 O27 1.11(3)
C28 O28 1.14(3)
C29 O29 1.29(3)
C30 O30 1.02(3)
C31 O31 1.16(4)
C32 O32 1.14(3)
C33 O33 1.40(3)
C34 O34 1.19(3)
C35 O35 1.18(2)
C36 O36 1.31(3)
C37 O37 1.24(3)
C38 O38 1.26(3)
C39 O39 1.44(4)
C40 O40 1.10(4)
C41 O41 1.20(2)
C42 O42 1.24(4)
C43 O43 1.29(4)
C44 O44 1.23(4)
C45 O45 1.17(2)
C46 O46 1.10(3)
N1 C112 1.49(2)
N1 C108 1.51(2)
N1 C104 1.52(2)
N1 C100 1.53(2)
C100 C101 1.54(2)
C100 H10A 0.9700
C100 H10B 0.9700
C101 C102 1.48(2)
C101 H10C 0.9700
C101 H10D 0.9700
C102 C103 1.56(3)
C102 H10E 0.9700
C102 H10F 0.9700
C103 H10G 0.9600
C103 H10H 0.9600
C103 H10I 0.9600
C104 C105 1.58(2)
C104 H10J 0.9700
C104 H10K 0.9700
C105 C106 1.51(2)
C105 H10L 0.9700
C105 H10M 0.9700
C106 C107 1.56(2)
C106 H10N 0.9700
C106 H10O 0.9700
C107 H10P 0.9600
C107 H10Q 0.9600
C107 H10R 0.9600
C108 C109 1.57(2)
C108 H10S 0.9700
C108 H10T 0.9700
C109 C110 1.63(2)
C109 H10U 0.9700
C109 H10V 0.9700
C110 C111 1.54(2)
C110 H11A 0.9700
C110 H11B 0.9700
C111 H11C 0.9600
C111 H11D 0.9600
C111 H11E 0.9600
C112 C113 1.53(2)
C112 H11F 0.9700
C112 H11G 0.9700
C113 C114 1.58(2)
C113 H11H 0.9700
C113 H11I 0.9700
C114 C115 1.52(2)
C114 H11J 0.9700
C114 H11K 0.9700
C115 H11L 0.9600
C115 H11M 0.9600
C115 H11N 0.9600
N2 C204 1.49(2)
N2 C208 1.52(2)
N2 C200 1.56(2)
N2 C212 1.57(2)
C200 C201 1.55(3)
C200 H20A 0.9700
C200 H20B 0.9700
C201 C202 1.56(3)
C201 H20C 0.9700
C201 H20D 0.9700
C202 C203 1.53(2)
C202 H20E 0.9700
C202 H20F 0.9700
C203 H20G 0.9600
C203 H20H 0.9600
C203 H20I 0.9600
C204 C205 1.55(2)
C204 H20J 0.9700
C204 H20K 0.9700
C205 C206 1.52(3)
C205 H20L 0.9700
C205 H20M 0.9700
C206 C207 1.50(2)
C206 H20N 0.9700
C206 H20O 0.9700
C207 H20P 0.9600
C207 H20Q 0.9600
C207 H20R 0.9600
C208 C209 1.55(2)
C208 H20S 0.9700
C208 H20T 0.9700
C209 C210 1.54(2)
C209 H20U 0.9700
C209 H20V 0.9700
C210 C211 1.52(2)
C210 H21A 0.9700
C210 H21B 0.9700
C211 H21C 0.9600
C211 H21D 0.9600
C211 H21E 0.9600
C212 C213 1.60(3)
C212 H21F 0.9700
C212 H21G 0.9700
C213 C214 1.57(2)
C213 H21H 0.9700
C213 H21I 0.9700
C214 C215 1.58(3)
C214 H21J 0.9700
C214 H21K 0.9700
C215 H21L 0.9600
C215 H21M 0.9600
C215 H21N 0.9600
N3 C300 1.44(3)
N3 C312 1.45(3)
N3 C304 1.45(3)
N3 C308 1.50(3)
C300 C301 1.51(3)
C300 H30A 0.9700
C300 H30B 0.9700
C301 C302 1.57(3)
C301 H30C 0.9700
C301 H30D 0.9700
C302 C303 1.53(3)
C302 H30E 0.9700
C302 H30F 0.9700
C303 H30G 0.9600
C303 H30H 0.9600
C303 H30I 0.9600
C304 C305 1.52(3)
C304 H30J 0.9700
C304 H30K 0.9700
C305 C306 1.52(3)
C305 H30L 0.9700
C305 H30M 0.9700
C306 C307 1.54(3)
C306 H30N 0.9700
C306 H30O 0.9700
C307 H30P 0.9600
C307 H30Q 0.9600
C307 H30R 0.9600
C308 C309 1.56(3)
C308 H30S 0.9700
C308 H30T 0.9700
C309 C310 1.51(3)
C309 H30U 0.9700
C309 H30V 0.9700
C310 C311 1.54(3)
C310 H31A 0.9700
C310 H31B 0.9700
C311 H31C 0.9600
C311 H31D 0.9600
C311 H31E 0.9600
C312 C313 1.55(3)
C312 H31F 0.9700
C312 H31G 0.9700
C313 C314 1.61(3)
C313 H31H 0.9700
C313 H31I 0.9700
C314 C315 1.63(3)
C314 H31J 0.9700
C314 H31K 0.9700
C315 H31L 0.9600
C315 H31M 0.9600
C315 H31N 0.9600
N4 C408 1.48(3)
N4 C412 1.52(3)
N4 C400 1.53(3)
N4 C404 1.54(3)
C400 C401 1.52(3)
C400 H40A 0.9700
C400 H40B 0.9700
C401 C402 1.57(3)
C401 H40C 0.9700
C401 H40D 0.9700
C402 C403 1.59(3)
C402 H40E 0.9700
C402 H40F 0.9700
C403 H40G 0.9600
C403 H40H 0.9600
C403 H40I 0.9600
C404 C405 1.56(3)
C404 H40J 0.9700
C404 H40K 0.9700
C405 C406 1.58(3)
C405 H40L 0.9700
C405 H40M 0.9700
C406 C407 1.54(3)
C406 H40N 0.9700
C406 H40O 0.9700
C407 H40P 0.9600
C407 H40Q 0.9600
C407 H40R 0.9600
C408 C409 1.58(3)
C408 H40S 0.9700
C408 H40T 0.9700
C409 C410 1.56(3)
C409 H40U 0.9700
C409 H40V 0.9700
C410 C411 1.55(3)
C410 H41A 0.9700
C410 H41B 0.9700
C411 H41C 0.9600
C411 H41D 0.9600
C411 H41E 0.9600
C412 C413 1.57(3)
C412 H41F 0.9700
C412 H41G 0.9700
C413 C414 1.59(3)
C413 H41H 0.9700
C413 H41I 0.9700
C414 C415 1.62(3)
C414 H41J 0.9700
C414 H41K 0.9700
C415 H41L 0.9600
C415 H41M 0.9600
C415 H41N 0.9600
N5 C504 1.46(3)
N5 C500 1.47(3)
N5 C508 1.48(3)
N5 C512 1.51(3)
C500 C501 1.59(3)
C500 H50A 0.9700
C500 H50B 0.9700
C501 C502 1.58(3)
C501 H50C 0.9700
C501 H50D 0.9700
C502 C503 1.54(3)
C502 H50E 0.9700
C502 H50F 0.9700
C503 H50G 0.9600
C503 H50H 0.9600
C503 H50I 0.9600
C504 C505 1.49(3)
C504 H50J 0.9700
C504 H50K 0.9700
C505 C506 1.54(3)
C505 H50L 0.9700
C505 H50M 0.9700
C506 C507 1.55(3)
C506 H50N 0.9700
C506 H50O 0.9700
C507 H50P 0.9600
C507 H50Q 0.9600
C507 H50R 0.9600
C508 C509 1.55(3)
C508 H50S 0.9700
C508 H50T 0.9700
C509 C510 1.60(3)
C509 H50U 0.9700
C509 H50V 0.9700
C510 C511 1.52(3)
C510 H51A 0.9700
C510 H51B 0.9700
C511 H51C 0.9600
C511 H51D 0.9600
C511 H51E 0.9600
C512 C513 1.54(3)
C512 H51F 0.9700
C512 H51G 0.9700
C513 C514 1.53(3)
C513 H51H 0.9700
C513 H51I 0.9700
C514 C515 1.48(3)
C514 H51J 0.9700
C514 H51K 0.9700
C515 H51L 0.9600
C515 H51M 0.9600
C515 H51N 0.9600

loop_
_geom_torsion_atom_site_label_1
_geom_torsion_atom_site_label_2
_geom_torsion_atom_site_label_3
_geom_torsion_atom_site_label_4
_geom_torsion
C5 Ni1 C1 O1 -129(51)
Pt9 Ni1 C1 O1 -121(51)
Pt10 Ni1 C1 O1 58(52)
Ni3 Ni1 C1 O1 121(51)
Ni2 Ni1 C1 O1 63(51)
Ni8 Ni1 C1 O1 -31(52)
C1 Ni1 Ni2 C2 36(3)
C5 Ni1 Ni2 C2 -95(5)
Pt9 Ni1 Ni2 C2 -142(3)
Pt10 Ni1 Ni2 C2 -147(3)
Ni3 Ni1 Ni2 C2 -77(3)
Ni8 Ni1 Ni2 C2 156(3)
C1 Ni1 Ni2 C9 -69.6(17)
C5 Ni1 Ni2 C9 160(4)
Pt9 Ni1 Ni2 C9 113.0(10)
Pt10 Ni1 Ni2 C9 107.3(10)
Ni3 Ni1 Ni2 C9 177.4(10)
Ni8 Ni1 Ni2 C9 51.1(10)
C1 Ni1 Ni2 Pt7 -116.6(14)
C5 Ni1 Ni2 Pt7 113(4)
Pt9 Ni1 Ni2 Pt7 65.91(13)
Pt10 Ni1 Ni2 Pt7 60.23(7)
Ni3 Ni1 Ni2 Pt7 130.36(11)
Ni8 Ni1 Ni2 Pt7 4.06(10)
C1 Ni1 Ni2 Pt10 -176.9(14)
C5 Ni1 Ni2 Pt10 52(4)
Pt9 Ni1 Ni2 Pt10 5.68(11)
Ni3 Ni1 Ni2 Pt10 70.13(9)
Ni8 Ni1 Ni2 Pt10 -56.16(9)
C1 Ni1 Ni2 Ni3 113.0(14)
C5 Ni1 Ni2 Ni3 -18(4)
Pt9 Ni1 Ni2 Ni3 -64.45(13)
Pt10 Ni1 Ni2 Ni3 -70.13(9)
Ni8 Ni1 Ni2 Ni3 -126.30(12)
C1 Ni1 Ni2 Ni6 -175.1(14)
C5 Ni1 Ni2 Ni6 54(4)
Pt9 Ni1 Ni2 Ni6 7.5(2)
Pt10 Ni1 Ni2 Ni6 1.79(13)
Ni3 Ni1 Ni2 Ni6 71.92(15)
Ni8 Ni1 Ni2 Ni6 -54.37(17)
C9 Ni2 C2 O2 -37(79)
Pt7 Ni2 C2 O2 -24(82)
Pt10 Ni2 C2 O2 148(75)
Ni3 Ni2 C2 O2 158(78)
Ni1 Ni2 C2 O2 -144(78)
Ni6 Ni2 C2 O2 64(79)
C2 Ni2 Ni3 C3 36(3)
C9 Ni2 Ni3 C3 -88(4)
Pt7 Ni2 Ni3 C3 -142.9(15)
Pt10 Ni2 Ni3 C3 -149.0(15)
Ni1 Ni2 Ni3 C3 -78.8(15)
Ni6 Ni2 Ni3 C3 153.9(15)
C2 Ni2 Ni3 C7 -69(3)
C9 Ni2 Ni3 C7 167(4)
Pt7 Ni2 Ni3 C7 111.5(11)
Pt10 Ni2 Ni3 C7 105.4(11)
Ni1 Ni2 Ni3 C7 175.6(11)
Ni6 Ni2 Ni3 C7 48.3(11)
C2 Ni2 Ni3 Pt5 -115(2)
C9 Ni2 Ni3 Pt5 121(3)
Pt7 Ni2 Ni3 Pt5 65.70(13)
Pt10 Ni2 Ni3 Pt5 59.51(7)
Ni1 Ni2 Ni3 Pt5 129.72(11)
Ni6 Ni2 Ni3 Pt5 2.42(11)
C2 Ni2 Ni3 Pt10 -175(2)
C9 Ni2 Ni3 Pt10 62(3)
Pt7 Ni2 Ni3 Pt10 6.19(10)
Ni1 Ni2 Ni3 Pt10 70.21(9)
Ni6 Ni2 Ni3 Pt10 -57.09(9)
C2 Ni2 Ni3 Ni1 115(2)
C9 Ni2 Ni3 Ni1 -9(3)
Pt7 Ni2 Ni3 Ni1 -64.02(12)
Pt10 Ni2 Ni3 Ni1 -70.21(9)
Ni6 Ni2 Ni3 Ni1 -127.30(13)
C2 Ni2 Ni3 Ni4 -173(2)
C9 Ni2 Ni3 Ni4 64(3)
Pt7 Ni2 Ni3 Ni4 8.2(2)
Pt10 Ni2 Ni3 Ni4 2.06(12)
Ni1 Ni2 Ni3 Ni4 72.26(15)
Ni6 Ni2 Ni3 Ni4 -55.04(16)
C1 Ni1 Ni3 C3 28(2)
C5 Ni1 Ni3 C3 -77.3(17)
Pt9 Ni1 Ni3 C3 -122.8(14)
Pt10 Ni1 Ni3 C3 177.9(14)
Ni2 Ni1 Ni3 C3 107.8(14)
Ni8 Ni1 Ni3 C3 -179.8(14)
C1 Ni1 Ni3 C7 -98(5)
C5 Ni1 Ni3 C7 157(5)
Pt9 Ni1 Ni3 C7 111(5)
Pt10 Ni1 Ni3 C7 52(5)
Ni2 Ni1 Ni3 C7 -18(5)
Ni8 Ni1 Ni3 C7 54(5)
C1 Ni1 Ni3 Pt5 -144.8(15)
C5 Ni1 Ni3 Pt5 109.7(10)
Pt9 Ni1 Ni3 Pt5 64.17(13)
Pt10 Ni1 Ni3 Pt5 4.93(10)
Ni2 Ni1 Ni3 Pt5 -65.23(13)
Ni8 Ni1 Ni3 Pt5 7.2(2)
C1 Ni1 Ni3 Pt10 -149.7(15)
C5 Ni1 Ni3 Pt10 104.8(10)
Pt9 Ni1 Ni3 Pt10 59.24(6)
Ni2 Ni1 Ni3 Pt10 -70.16(9)
Ni8 Ni1 Ni3 Pt10 2.25(13)
C1 Ni1 Ni3 Ni2 -79.6(15)
C5 Ni1 Ni3 Ni2 175.0(10)
Pt9 Ni1 Ni3 Ni2 129.40(11)
Pt10 Ni1 Ni3 Ni2 70.16(9)
Ni8 Ni1 Ni3 Ni2 72.41(15)
C1 Ni1 Ni3 Ni4 153.6(15)
C5 Ni1 Ni3 Ni4 48.1(10)
Pt9 Ni1 Ni3 Ni4 2.54(10)
Pt10 Ni1 Ni3 Ni4 -56.70(9)
Ni2 Ni1 Ni3 Ni4 -126.86(13)
Ni8 Ni1 Ni3 Ni4 -54.45(16)
C7 Ni3 C3 O3 -62(33)
Pt5 Ni3 C3 O3 -63(34)
Pt10 Ni3 C3 O3 132(31)
Ni2 Ni3 C3 O3 -173(32)
Ni1 Ni3 C3 O3 129(33)
Ni4 Ni3 C3 O3 37(33)
C3 Ni3 Ni4 C6 0(2)
C7 Ni3 Ni4 C6 103.5(16)
Pt5 Ni3 Ni4 C6 146.1(12)
Pt10 Ni3 Ni4 C6 -143.3(12)
Ni2 Ni3 Ni4 C6 -145.3(12)
Ni1 Ni3 Ni4 C6 -89.3(12)
C3 Ni3 Ni4 C12 -90.1(19)
C7 Ni3 Ni4 C12 13.8(15)
Pt5 Ni3 Ni4 C12 56.3(10)
Pt10 Ni3 Ni4 C12 127.0(10)
Ni2 Ni3 Ni4 C12 125.0(10)
Ni1 Ni3 Ni4 C12 -179.1(10)
C3 Ni3 Ni4 Pt12 -146.3(16)
C7 Ni3 Ni4 Pt12 -42.4(11)
Pt5 Ni3 Ni4 Pt12 0.17(12)
Pt10 Ni3 Ni4 Pt12 70.80(14)
Ni2 Ni3 Ni4 Pt12 68.8(2)
Ni1 Ni3 Ni4 Pt12 124.73(15)
C3 Ni3 Ni4 Pt20 141.7(16)
C7 Ni3 Ni4 Pt20 -114.4(11)
Pt5 Ni3 Ni4 Pt20 -71.86(12)
Pt10 Ni3 Ni4 Pt20 -1.23(10)
Ni2 Ni3 Ni4 Pt20 -3.2(2)
Ni1 Ni3 Ni4 Pt20 52.70(14)
C3 Ni3 Ni4 Pt9 86.5(16)
C7 Ni3 Ni4 Pt9 -169.7(10)
Pt5 Ni3 Ni4 Pt9 -127.08(11)
Pt10 Ni3 Ni4 Pt9 -56.45(7)
Ni2 Ni3 Ni4 Pt9 -58.44(15)
Ni1 Ni3 Ni4 Pt9 -2.52(10)
C3 Ni3 Ni4 Ni11 103(2)
C7 Ni3 Ni4 Ni11 -153.0(16)
Pt5 Ni3 Ni4 Ni11 -110.4(12)
Pt10 Ni3 Ni4 Ni11 -39.8(12)
Ni2 Ni3 Ni4 Ni11 -41.8(13)
Ni1 Ni3 Ni4 Ni11 14.2(13)
C3 Ni3 Ni4 Pt10 142.9(16)
C7 Ni3 Ni4 Pt10 -113.2(10)
Pt5 Ni3 Ni4 Pt10 -70.63(7)
Ni2 Ni3 Ni4 Pt10 -1.99(12)
Ni1 Ni3 Ni4 Pt10 53.93(8)
C3 Ni3 Ni4 Pt5 -146.5(16)
C7 Ni3 Ni4 Pt5 -42.6(10)
Pt10 Ni3 Ni4 Pt5 70.63(7)
Ni2 Ni3 Ni4 Pt5 68.64(13)
Ni1 Ni3 Ni4 Pt5 124.56(11)
C3 Ni3 Pt5 C7 1(3)
Pt10 Ni3 Pt5 C7 171.7(16)
Ni2 Ni3 Pt5 C7 114.8(16)
Ni1 Ni3 Pt5 C7 166.9(16)
Ni4 Ni3 Pt5 C7 -116.7(16)
C3 Ni3 Pt5 C13 -7(3)
C7 Ni3 Pt5 C13 -8(2)
Pt10 Ni3 Pt5 C13 164.0(16)
Ni2 Ni3 Pt5 C13 107.1(16)
Ni1 Ni3 Pt5 C13 159.2(16)
Ni4 Ni3 Pt5 C13 -124.4(16)
C3 Ni3 Pt5 Ni13 107(3)
C7 Ni3 Pt5 Ni13 105.9(17)
Pt10 Ni3 Pt5 Ni13 -82.3(8)
Ni2 Ni3 Pt5 Ni13 -139.2(8)
Ni1 Ni3 Pt5 Ni13 -87.1(8)
Ni4 Ni3 Pt5 Ni13 -10.7(8)
C3 Ni3 Pt5 Ni6 -116(3)
C7 Ni3 Pt5 Ni6 -117.3(16)
Pt10 Ni3 Pt5 Ni6 54.46(9)
Ni2 Ni3 Pt5 Ni6 -2.47(11)
Ni1 Ni3 Pt5 Ni6 49.67(15)
Ni4 Ni3 Pt5 Ni6 126.07(12)
C3 Ni3 Pt5 Pt21 -174(3)
C7 Ni3 Pt5 Pt21 -174.6(16)
Pt10 Ni3 Pt5 Pt21 -2.87(8)
Ni2 Ni3 Pt5 Pt21 -59.80(10)
Ni1 Ni3 Pt5 Pt21 -7.66(16)
Ni4 Ni3 Pt5 Pt21 68.74(10)
C3 Ni3 Pt5 Pt10 -171(3)
C7 Ni3 Pt5 Pt10 -171.7(16)
Ni2 Ni3 Pt5 Pt10 -56.93(8)
Ni1 Ni3 Pt5 Pt10 -4.79(10)
Ni4 Ni3 Pt5 Pt10 71.61(9)
C3 Ni3 Pt5 Ni4 117(3)
C7 Ni3 Pt5 Ni4 116.7(16)
Pt10 Ni3 Pt5 Ni4 -71.61(9)
Ni2 Ni3 Pt5 Ni4 -128.54(13)
Ni1 Ni3 Pt5 Ni4 -76.40(14)
C3 Ni3 Pt5 Pt12 117(3)
C7 Ni3 Pt5 Pt12 116.5(16)
Pt10 Ni3 Pt5 Pt12 -71.74(7)
Ni2 Ni3 Pt5 Pt12 -128.68(8)
Ni1 Ni3 Pt5 Pt12 -76.54(13)
Ni4 Ni3 Pt5 Pt12 -0.14(10)
C6 Ni4 Pt5 C7 4.2(16)
C12 Ni4 Pt5 C7 -86.5(15)
Pt12 Ni4 Pt5 C7 -138.8(11)
Pt20 Ni4 Pt5 C7 161.3(11)
Pt9 Ni4 Pt5 C7 102.9(11)
Ni11 Ni4 Pt5 C7 -147.7(11)
Ni3 Ni4 Pt5 C7 41.0(11)
Pt10 Ni4 Pt5 C7 109.7(11)
C6 Ni4 Pt5 C13 94.2(17)
C12 Ni4 Pt5 C13 3.5(16)
Pt12 Ni4 Pt5 C13 -48.8(12)
Pt20 Ni4 Pt5 C13 -108.7(12)
Pt9 Ni4 Pt5 C13 -167.2(12)
Ni11 Ni4 Pt5 C13 -57.8(13)
Ni3 Ni4 Pt5 C13 131.0(12)
Pt10 Ni4 Pt5 C13 -160.3(12)
C6 Ni4 Pt5 Ni13 141.7(12)
C12 Ni4 Pt5 Ni13 51.0(10)
Pt12 Ni4 Pt5 Ni13 -1.33(12)
Pt20 Ni4 Pt5 Ni13 -61.22(13)
Pt9 Ni4 Pt5 Ni13 -119.67(14)
Ni11 Ni4 Pt5 Ni13 -10.3(2)
Ni3 Ni4 Pt5 Ni13 178.51(12)
Pt10 Ni4 Pt5 Ni13 -112.79(10)
C6 Ni4 Pt5 Ni3 -36.8(12)
C12 Ni4 Pt5 Ni3 -127.5(10)
Pt12 Ni4 Pt5 Ni3 -179.84(12)
Pt20 Ni4 Pt5 Ni3 120.27(12)
Pt9 Ni4 Pt5 Ni3 61.82(13)
Ni11 Ni4 Pt5 Ni3 171.2(2)
Pt10 Ni4 Pt5 Ni3 68.70(8)
C6 Ni4 Pt5 Ni6 -111.3(12)
C12 Ni4 Pt5 Ni6 158.0(10)
Pt12 Ni4 Pt5 Ni6 105.72(12)
Pt20 Ni4 Pt5 Ni6 45.83(15)
Pt9 Ni4 Pt5 Ni6 -12.6(2)
Ni11 Ni4 Pt5 Ni6 96.79(19)
Ni3 Ni4 Pt5 Ni6 -74.44(14)
Pt10 Ni4 Pt5 Ni6 -5.74(13)
C6 Ni4 Pt5 Pt21 -161.3(12)
C12 Ni4 Pt5 Pt21 108.0(10)
Pt12 Ni4 Pt5 Pt21 55.72(6)
Pt20 Ni4 Pt5 Pt21 -4.16(8)
Pt9 Ni4 Pt5 Pt21 -62.62(13)
Ni11 Ni4 Pt5 Pt21 46.79(17)
Ni3 Ni4 Pt5 Pt21 -124.44(9)
Pt10 Ni4 Pt5 Pt21 -55.74(5)
C6 Ni4 Pt5 Pt10 -105.5(12)
C12 Ni4 Pt5 Pt10 163.8(10)
Pt12 Ni4 Pt5 Pt10 111.46(9)
Pt20 Ni4 Pt5 Pt10 51.57(7)
Pt9 Ni4 Pt5 Pt10 -6.88(10)
Ni11 Ni4 Pt5 Pt10 102.53(18)
Ni3 Ni4 Pt5 Pt10 -68.70(8)
C6 Ni4 Pt5 Pt12 143.0(12)
C12 Ni4 Pt5 Pt12 52.3(10)
Pt20 Ni4 Pt5 Pt12 -59.89(8)
Pt9 Ni4 Pt5 Pt12 -118.34(17)
Ni11 Ni4 Pt5 Pt12 -8.93(13)
Ni3 Ni4 Pt5 Pt12 179.84(12)
Pt10 Ni4 Pt5 Pt12 -111.46(9)
C7 Pt5 Ni6 C8 30.4(19)
C13 Pt5 Ni6 C8 -65.9(18)
Ni13 Pt5 Ni6 C8 -109.7(16)
Ni3 Pt5 Ni6 C8 75.4(16)
Pt21 Pt5 Ni6 C8 -164.7(16)
Pt10 Pt5 Ni6 C8 126.7(16)
Ni4 Pt5 Ni6 C8 132.3(16)
Pt12 Pt5 Ni6 C8 -164.9(16)
C7 Pt5 Ni6 C15 131(3)
C13 Pt5 Ni6 C15 35(3)
Ni13 Pt5 Ni6 C15 -9(3)
Ni3 Pt5 Ni6 C15 176(3)
Pt21 Pt5 Ni6 C15 -64(3)
Pt10 Pt5 Ni6 C15 -133(3)
Ni4 Pt5 Ni6 C15 -127(3)
Pt12 Pt5 Ni6 C15 -64(3)
C7 Pt5 Ni6 Pt15 -166.0(11)
C13 Pt5 Ni6 Pt15 97.7(9)
Ni13 Pt5 Ni6 Pt15 53.91(16)
Ni3 Pt5 Ni6 Pt15 -121.00(14)
Pt21 Pt5 Ni6 Pt15 -1.07(10)
Pt10 Pt5 Ni6 Pt15 -69.70(13)
Ni4 Pt5 Ni6 Pt15 -64.10(19)
Pt12 Pt5 Ni6 Pt15 -1.29(18)
C7 Pt5 Ni6 Pt21 -165.0(11)
C13 Pt5 Ni6 Pt21 98.8(9)
Ni13 Pt5 Ni6 Pt21 54.99(9)
Ni3 Pt5 Ni6 Pt21 -119.93(8)
Pt10 Pt5 Ni6 Pt21 -68.63(6)
Ni4 Pt5 Ni6 Pt21 -63.02(13)
Pt12 Pt5 Ni6 Pt21 -0.22(9)
C7 Pt5 Ni6 Ni14 139.1(11)
C13 Pt5 Ni6 Ni14 42.9(9)
Ni13 Pt5 Ni6 Ni14 -0.92(13)
Ni3 Pt5 Ni6 Ni14 -175.84(11)
Pt21 Pt5 Ni6 Ni14 -55.91(10)
Pt10 Pt5 Ni6 Ni14 -124.54(12)
Ni4 Pt5 Ni6 Ni14 -118.93(14)
Pt12 Pt5 Ni6 Ni14 -56.13(13)
C7 Pt5 Ni6 Ni2 -42.6(11)
C13 Pt5 Ni6 Ni2 -138.9(9)
Ni13 Pt5 Ni6 Ni2 177.33(11)
Ni3 Pt5 Ni6 Ni2 2.41(11)
Pt21 Pt5 Ni6 Ni2 122.34(11)
Pt10 Pt5 Ni6 Ni2 53.71(8)
Ni4 Pt5 Ni6 Ni2 59.32(16)
Pt12 Pt5 Ni6 Ni2 122.12(9)
C7 Pt5 Ni6 Pt10 -96.3(11)
C13 Pt5 Ni6 Pt10 167.4(9)
Ni13 Pt5 Ni6 Pt10 123.62(9)
Ni3 Pt5 Ni6 Pt10 -51.30(8)
Pt21 Pt5 Ni6 Pt10 68.63(6)
Ni4 Pt5 Ni6 Pt10 5.61(13)
Pt12 Pt5 Ni6 Pt10 68.41(8)
C7 Pt5 Ni6 Pt7 -90.0(11)
C13 Pt5 Ni6 Pt7 173.7(9)
Ni13 Pt5 Ni6 Pt7 129.91(14)
Ni3 Pt5 Ni6 Pt7 -45.00(14)
Pt21 Pt5 Ni6 Pt7 74.93(12)
Pt10 Pt5 Ni6 Pt7 6.30(9)
Ni4 Pt5 Ni6 Pt7 11.9(2)
Pt12 Pt5 Ni6 Pt7 74.71(14)
C2 Ni2 Ni6 C8 2(3)
C9 Ni2 Ni6 C8 105.2(19)
Pt7 Ni2 Ni6 C8 146.0(16)
Pt10 Ni2 Ni6 C8 -143.8(16)
Ni3 Ni2 Ni6 C8 -89.7(16)
Ni1 Ni2 Ni6 C8 -145.5(16)
C2 Ni2 Ni6 C15 -89(3)
C9 Ni2 Ni6 C15 14.3(13)
Pt7 Ni2 Ni6 C15 55.1(9)
Pt10 Ni2 Ni6 C15 125.4(9)
Ni3 Ni2 Ni6 C15 179.4(9)
Ni1 Ni2 Ni6 C15 123.6(9)
C2 Ni2 Ni6 Pt15 -143(3)
C9 Ni2 Ni6 Pt15 -40.5(10)
Pt7 Ni2 Ni6 Pt15 0.28(11)
Pt10 Ni2 Ni6 Pt15 70.50(13)
Ni3 Ni2 Ni6 Pt15 124.52(13)
Ni1 Ni2 Ni6 Pt15 68.77(19)
C2 Ni2 Ni6 Pt21 145(3)
C9 Ni2 Ni6 Pt21 -112.4(10)
Pt7 Ni2 Ni6 Pt21 -71.60(12)
Pt10 Ni2 Ni6 Pt21 -1.38(11)
Ni3 Ni2 Ni6 Pt21 52.64(15)
Ni1 Ni2 Ni6 Pt21 -3.1(2)
C2 Ni2 Ni6 Pt5 90(3)
C9 Ni2 Ni6 Pt5 -167.4(10)
Pt7 Ni2 Ni6 Pt5 -126.62(10)
Pt10 Ni2 Ni6 Pt5 -56.41(7)
Ni3 Ni2 Ni6 Pt5 -2.39(11)
Ni1 Ni2 Ni6 Pt5 -58.13(16)
C2 Ni2 Ni6 Ni14 104(3)
C9 Ni2 Ni6 Ni14 -152.7(17)
Pt7 Ni2 Ni6 Ni14 -111.9(14)
Pt10 Ni2 Ni6 Ni14 -41.6(14)
Ni3 Ni2 Ni6 Ni14 12.4(14)
Ni1 Ni2 Ni6 Ni14 -43.4(15)
C2 Ni2 Ni6 Pt10 146(3)
C9 Ni2 Ni6 Pt10 -111.0(10)
Pt7 Ni2 Ni6 Pt10 -70.22(7)
Ni3 Ni2 Ni6 Pt10 54.02(8)
Ni1 Ni2 Ni6 Pt10 -1.73(12)
C2 Ni2 Ni6 Pt7 -144(3)
C9 Ni2 Ni6 Pt7 -40.8(10)
Pt10 Ni2 Ni6 Pt7 70.22(7)
Ni3 Ni2 Ni6 Pt7 124.24(11)
Ni1 Ni2 Ni6 Pt7 68.49(14)
C2 Ni2 Pt7 C9 -17(4)
Pt10 Ni2 Pt7 C9 167.5(13)
Ni3 Ni2 Pt7 C9 161.5(13)
Ni1 Ni2 Pt7 C9 110.1(13)
Ni6 Ni2 Pt7 C9 -121.1(13)
C2 Ni2 Pt7 C16 -10(5)
C9 Ni2 Pt7 C16 7(2)
Pt10 Ni2 Pt7 C16 174.7(15)
Ni3 Ni2 Pt7 C16 168.7(15)
Ni1 Ni2 Pt7 C16 117.3(15)
Ni6 Ni2 Pt7 C16 -113.9(15)
C2 Ni2 Pt7 Ni16 93(4)
C9 Ni2 Pt7 Ni16 110.1(15)
Pt10 Ni2 Pt7 Ni16 -82.3(6)
Ni3 Ni2 Pt7 Ni16 -88.3(6)
Ni1 Ni2 Pt7 Ni16 -139.8(6)
Ni6 Ni2 Pt7 Ni16 -10.9(6)
C2 Ni2 Pt7 Ni8 -131(4)
C9 Ni2 Pt7 Ni8 -114.3(13)
Pt10 Ni2 Pt7 Ni8 53.26(8)
Ni3 Ni2 Pt7 Ni8 47.25(14)
Ni1 Ni2 Pt7 Ni8 -4.20(11)
Ni6 Ni2 Pt7 Ni8 124.64(10)
C2 Ni2 Pt7 Pt10 175(4)
C9 Ni2 Pt7 Pt10 -167.5(13)
Ni3 Ni2 Pt7 Pt10 -6.01(10)
Ni1 Ni2 Pt7 Pt10 -57.46(7)
Ni6 Ni2 Pt7 Pt10 71.38(8)
C2 Ni2 Pt7 Pt22 171(4)
C9 Ni2 Pt7 Pt22 -171.8(13)
Pt10 Ni2 Pt7 Pt22 -4.26(7)
Ni3 Ni2 Pt7 Pt22 -10.27(15)
Ni1 Ni2 Pt7 Pt22 -61.72(10)
Ni6 Ni2 Pt7 Pt22 67.12(9)
C2 Ni2 Pt7 Ni6 104(4)
C9 Ni2 Pt7 Ni6 121.1(13)
Pt10 Ni2 Pt7 Ni6 -71.38(8)
Ni3 Ni2 Pt7 Ni6 -77.39(13)
Ni1 Ni2 Pt7 Ni6 -128.84(11)
C2 Ni2 Pt7 Pt15 104(4)
C9 Ni2 Pt7 Pt15 120.8(13)
Pt10 Ni2 Pt7 Pt15 -71.61(6)
Ni3 Ni2 Pt7 Pt15 -77.62(13)
Ni1 Ni2 Pt7 Pt15 -129.07(8)
Ni6 Ni2 Pt7 Pt15 -0.23(9)
C8 Ni6 Pt7 C9 -0.1(19)
C15 Ni6 Pt7 C9 -89.3(14)
Pt15 Ni6 Pt7 C9 -142.2(10)
Pt21 Ni6 Pt7 C9 158.4(10)
Pt5 Ni6 Pt7 C9 100.6(10)
Ni14 Ni6 Pt7 C9 -150.5(10)
Ni2 Ni6 Pt7 C9 37.5(10)
Pt10 Ni6 Pt7 C9 107.1(10)
C8 Ni6 Pt7 C16 92(2)
C15 Ni6 Pt7 C16 2.7(16)
Pt15 Ni6 Pt7 C16 -50.2(13)
Pt21 Ni6 Pt7 C16 -109.5(13)
Pt5 Ni6 Pt7 C16 -167.4(13)
Ni14 Ni6 Pt7 C16 -58.4(13)
Ni2 Ni6 Pt7 C16 129.5(13)
Pt10 Ni6 Pt7 C16 -160.9(13)
C8 Ni6 Pt7 Ni16 140.5(16)
C15 Ni6 Pt7 Ni16 51.3(10)
Pt15 Ni6 Pt7 Ni16 -1.62(11)
Pt21 Ni6 Pt7 Ni16 -60.97(12)
Pt5 Ni6 Pt7 Ni16 -118.82(14)
Ni14 Ni6 Pt7 Ni16 -9.89(19)
Ni2 Ni6 Pt7 Ni16 178.11(11)
Pt10 Ni6 Pt7 Ni16 -112.34(10)
C8 Ni6 Pt7 Ni2 -37.6(16)
C15 Ni6 Pt7 Ni2 -126.8(10)
Pt15 Ni6 Pt7 Ni2 -179.73(11)
Pt21 Ni6 Pt7 Ni2 120.93(11)
Pt5 Ni6 Pt7 Ni2 63.08(13)
Ni14 Ni6 Pt7 Ni2 172.01(18)
Pt10 Ni6 Pt7 Ni2 69.56(8)
C8 Ni6 Pt7 Ni8 -113.3(16)
C15 Ni6 Pt7 Ni8 157.4(10)
Pt15 Ni6 Pt7 Ni8 104.50(12)
Pt21 Ni6 Pt7 Ni8 45.15(16)
Pt5 Ni6 Pt7 Ni8 -12.7(2)
Ni14 Ni6 Pt7 Ni8 96.23(18)
Ni2 Ni6 Pt7 Ni8 -75.77(14)
Pt10 Ni6 Pt7 Ni8 -6.22(14)
C8 Ni6 Pt7 Pt10 -107.1(16)
C15 Ni6 Pt7 Pt10 163.6(10)
Pt15 Ni6 Pt7 Pt10 110.72(8)
Pt21 Ni6 Pt7 Pt10 51.37(6)
Pt5 Ni6 Pt7 Pt10 -6.48(9)
Ni14 Ni6 Pt7 Pt10 102.45(16)
Ni2 Ni6 Pt7 Pt10 -69.56(8)
C8 Ni6 Pt7 Pt22 -162.6(16)
C15 Ni6 Pt7 Pt22 108.1(10)
Pt15 Ni6 Pt7 Pt22 55.25(6)
Pt21 Ni6 Pt7 Pt22 -4.09(8)
Pt5 Ni6 Pt7 Pt22 -61.94(13)
Ni14 Ni6 Pt7 Pt22 46.99(15)
Ni2 Ni6 Pt7 Pt22 -125.02(8)
Pt10 Ni6 Pt7 Pt22 -55.46(5)
C8 Ni6 Pt7 Pt15 142.2(16)
C15 Ni6 Pt7 Pt15 52.9(10)
Pt21 Ni6 Pt7 Pt15 -59.34(7)
Pt5 Ni6 Pt7 Pt15 -117.19(15)
Ni14 Ni6 Pt7 Pt15 -8.26(12)
Ni2 Ni6 Pt7 Pt15 179.73(11)
Pt10 Ni6 Pt7 Pt15 -110.72(8)
C9 Pt7 Ni8 C18 143(4)
C16 Pt7 Ni8 C18 42(4)
Ni16 Pt7 Ni8 C18 0(4)
Ni2 Pt7 Ni8 C18 -174(4)
Pt10 Pt7 Ni8 C18 -123(4)
Pt22 Pt7 Ni8 C18 -55(4)
Ni6 Pt7 Ni8 C18 -117(4)
Pt15 Pt7 Ni8 C18 -55(4)
C9 Pt7 Ni8 C4 24.3(17)
C16 Pt7 Ni8 C4 -75.9(15)
Ni16 Pt7 Ni8 C4 -118.2(12)
Ni2 Pt7 Ni8 C4 68.3(12)
Pt10 Pt7 Ni8 C4 118.4(12)
Pt22 Pt7 Ni8 C4 -173.1(12)
Ni6 Pt7 Ni8 C4 124.5(12)
Pt15 Pt7 Ni8 C4 -173.5(12)
C9 Pt7 Ni8 Pt18 -163.7(12)
C16 Pt7 Ni8 Pt18 96.1(9)
Ni16 Pt7 Ni8 Pt18 53.75(16)
Ni2 Pt7 Ni8 Pt18 -119.78(15)
Pt10 Pt7 Ni8 Pt18 -69.60(13)
Pt22 Pt7 Ni8 Pt18 -1.13(11)
Ni6 Pt7 Ni8 Pt18 -63.6(2)
Pt15 Pt7 Ni8 Pt18 -1.57(19)
C9 Pt7 Ni8 Pt22 -162.6(12)
C16 Pt7 Ni8 Pt22 97.2(9)
Ni16 Pt7 Ni8 Pt22 54.88(9)
Ni2 Pt7 Ni8 Pt22 -118.65(8)
Pt10 Pt7 Ni8 Pt22 -68.47(6)
Ni6 Pt7 Ni8 Pt22 -62.44(13)
Pt15 Pt7 Ni8 Pt22 -0.43(9)
C9 Pt7 Ni8 Ni17 141.0(12)
C16 Pt7 Ni8 Ni17 40.8(9)
Ni16 Pt7 Ni8 Ni17 -1.54(12)
Ni2 Pt7 Ni8 Ni17 -175.07(11)
Pt10 Pt7 Ni8 Ni17 -124.89(12)
Pt22 Pt7 Ni8 Ni17 -56.43(9)
Ni6 Pt7 Ni8 Ni17 -118.87(13)
Pt15 Pt7 Ni8 Ni17 -56.86(12)
C9 Pt7 Ni8 Ni1 -39.9(12)
C16 Pt7 Ni8 Ni1 -140.1(9)
Ni16 Pt7 Ni8 Ni1 177.62(10)
Ni2 Pt7 Ni8 Ni1 4.09(10)
Pt10 Pt7 Ni8 Ni1 54.27(8)
Pt22 Pt7 Ni8 Ni1 122.74(10)
Ni6 Pt7 Ni8 Ni1 60.29(15)
Pt15 Pt7 Ni8 Ni1 122.30(9)
C9 Pt7 Ni8 Pt10 -94.1(12)
C16 Pt7 Ni8 Pt10 165.7(9)
Ni16 Pt7 Ni8 Pt10 123.35(9)
Ni2 Pt7 Ni8 Pt10 -50.18(8)
Pt22 Pt7 Ni8 Pt10 68.47(6)
Ni6 Pt7 Ni8 Pt10 6.03(13)
Pt15 Pt7 Ni8 Pt10 68.04(9)
C9 Pt7 Ni8 Pt9 -86.9(12)
C16 Pt7 Ni8 Pt9 172.9(9)
Ni16 Pt7 Ni8 Pt9 130.58(14)
Ni2 Pt7 Ni8 Pt9 -42.95(14)
Pt10 Pt7 Ni8 Pt9 7.23(9)
Pt22 Pt7 Ni8 Pt9 75.70(12)
Ni6 Pt7 Ni8 Pt9 13.3(2)
Pt15 Pt7 Ni8 Pt9 75.27(15)
C1 Ni1 Ni8 C18 -90.6(18)
C5 Ni1 Ni8 C18 10.6(14)
Pt9 Ni1 Ni8 C18 52.0(10)
Pt10 Ni1 Ni8 C18 122.2(10)
Ni3 Ni1 Ni8 C18 120.1(10)
Ni2 Ni1 Ni8 C18 175.3(10)
C1 Ni1 Ni8 C4 4.3(19)
C5 Ni1 Ni8 C4 105.5(15)
Pt9 Ni1 Ni8 C4 146.9(12)
Pt10 Ni1 Ni8 C4 -142.8(12)
Ni3 Ni1 Ni8 C4 -145.0(12)
Ni2 Ni1 Ni8 C4 -89.7(12)
C1 Ni1 Ni8 Pt18 -142.8(15)
C5 Ni1 Ni8 Pt18 -41.6(9)
Pt9 Ni1 Ni8 Pt18 -0.18(11)
Pt10 Ni1 Ni8 Pt18 70.07(12)
Ni3 Ni1 Ni8 Pt18 67.90(19)
Ni2 Ni1 Ni8 Pt18 123.16(14)
C1 Ni1 Ni8 Pt22 145.1(15)
C5 Ni1 Ni8 Pt22 -113.7(9)
Pt9 Ni1 Ni8 Pt22 -72.30(12)
Pt10 Ni1 Ni8 Pt22 -2.05(10)
Ni3 Ni1 Ni8 Pt22 -4.2(2)
Ni2 Ni1 Ni8 Pt22 51.04(15)
C1 Ni1 Ni8 Ni17 96.6(19)
C5 Ni1 Ni8 Ni17 -162.2(15)
Pt9 Ni1 Ni8 Ni17 -120.8(12)
Pt10 Ni1 Ni8 Ni17 -50.5(12)
Ni3 Ni1 Ni8 Ni17 -52.7(13)
Ni2 Ni1 Ni8 Ni17 2.6(13)
C1 Ni1 Ni8 Pt7 90.1(15)
C5 Ni1 Ni8 Pt7 -168.7(9)
Pt9 Ni1 Ni8 Pt7 -127.34(9)
Pt10 Ni1 Ni8 Pt7 -57.10(7)
Ni3 Ni1 Ni8 Pt7 -59.26(15)
Ni2 Ni1 Ni8 Pt7 -4.00(10)
C1 Ni1 Ni8 Pt10 147.2(15)
C5 Ni1 Ni8 Pt10 -111.6(9)
Pt9 Ni1 Ni8 Pt10 -70.25(6)
Ni3 Ni1 Ni8 Pt10 -2.17(12)
Ni2 Ni1 Ni8 Pt10 53.10(8)
C1 Ni1 Ni8 Pt9 -142.6(15)
C5 Ni1 Ni8 Pt9 -41.4(9)
Pt10 Ni1 Ni8 Pt9 70.25(6)
Ni3 Ni1 Ni8 Pt9 68.08(13)
Ni2 Ni1 Ni8 Pt9 123.35(10)
C1 Ni1 Pt9 C10 -11(3)
C5 Ni1 Pt9 C10 0.4(19)
Pt10 Ni1 Pt9 C10 170.3(13)
Ni3 Ni1 Pt9 C10 113.7(13)
Ni2 Ni1 Pt9 C10 164.8(13)
Ni8 Ni1 Pt9 C10 -118.0(13)
C1 Ni1 Pt9 C5 -11(3)
Pt10 Ni1 Pt9 C5 169.9(14)
Ni3 Ni1 Pt9 C5 113.3(14)
Ni2 Ni1 Pt9 C5 164.4(14)
Ni8 Ni1 Pt9 C5 -118.3(14)
C1 Ni1 Pt9 Ni19 92(3)
C5 Ni1 Pt9 Ni19 102.8(15)
Pt10 Ni1 Pt9 Ni19 -87.3(6)
Ni3 Ni1 Pt9 Ni19 -143.9(6)
Ni2 Ni1 Pt9 Ni19 -92.8(6)
Ni8 Ni1 Pt9 Ni19 -15.5(6)
C1 Ni1 Pt9 Ni4 -127(2)
C5 Ni1 Pt9 Ni4 -116.0(14)
Pt10 Ni1 Pt9 Ni4 53.93(9)
Ni3 Ni1 Pt9 Ni4 -2.65(11)
Ni2 Ni1 Pt9 Ni4 48.41(15)
Ni8 Ni1 Pt9 Ni4 125.68(11)
C1 Ni1 Pt9 Pt10 179(2)
C5 Ni1 Pt9 Pt10 -169.9(14)
Ni3 Ni1 Pt9 Pt10 -56.58(7)
Ni2 Ni1 Pt9 Pt10 -5.52(10)
Ni8 Ni1 Pt9 Pt10 71.75(8)
C1 Ni1 Pt9 Pt20 175(2)
C5 Ni1 Pt9 Pt20 -173.5(14)
Pt10 Ni1 Pt9 Pt20 -3.64(8)
Ni3 Ni1 Pt9 Pt20 -60.22(10)
Ni2 Ni1 Pt9 Pt20 -9.16(16)
Ni8 Ni1 Pt9 Pt20 68.12(10)
C1 Ni1 Pt9 Ni8 107(2)
C5 Ni1 Pt9 Ni8 118.3(14)
Pt10 Ni1 Pt9 Ni8 -71.75(8)
Ni3 Ni1 Pt9 Ni8 -128.33(11)
Ni2 Ni1 Pt9 Ni8 -77.27(14)
C1 Ni1 Pt9 Pt18 108(2)
C5 Ni1 Pt9 Pt18 118.5(14)
Pt10 Ni1 Pt9 Pt18 -71.60(6)
Ni3 Ni1 Pt9 Pt18 -128.18(8)
Ni2 Ni1 Pt9 Pt18 -77.12(13)
Ni8 Ni1 Pt9 Pt18 0.15(9)
C6 Ni4 Pt9 C10 -63.5(14)
C12 Ni4 Pt9 C10 33(4)
Pt12 Ni4 Pt9 C10 101.3(9)
Pt20 Ni4 Pt9 C10 102.4(9)
Ni11 Ni4 Pt9 C10 46.6(9)
Ni3 Ni4 Pt9 C10 -135.6(9)
Pt10 Ni4 Pt9 C10 171.1(9)
Pt5 Ni4 Pt9 C10 177.8(9)
C6 Ni4 Pt9 C5 26.9(17)
C12 Ni4 Pt9 C5 123(4)
Pt12 Ni4 Pt9 C5 -168.3(13)
Pt20 Ni4 Pt9 C5 -167.3(13)
Ni11 Ni4 Pt9 C5 136.9(13)
Ni3 Ni4 Pt9 C5 -45.2(13)
Pt10 Ni4 Pt9 C5 -98.6(13)
Pt5 Ni4 Pt9 C5 -91.9(13)
C6 Ni4 Pt9 Ni19 -110.9(11)
C12 Ni4 Pt9 Ni19 -15(3)
Pt12 Ni4 Pt9 Ni19 53.91(16)
Pt20 Ni4 Pt9 Ni19 54.97(9)
Ni11 Ni4 Pt9 Ni19 -0.84(13)
Ni3 Ni4 Pt9 Ni19 177.03(11)
Pt10 Ni4 Pt9 Ni19 123.66(9)
Pt5 Ni4 Pt9 Ni19 130.37(14)
C6 Ni4 Pt9 Ni1 74.7(11)
C12 Ni4 Pt9 Ni1 171(3)
Pt12 Ni4 Pt9 Ni1 -120.55(15)
Pt20 Ni4 Pt9 Ni1 -119.49(8)
Ni11 Ni4 Pt9 Ni1 -175.30(11)
Ni3 Ni4 Pt9 Ni1 2.57(11)
Pt10 Ni4 Pt9 Ni1 -50.80(8)
Pt5 Ni4 Pt9 Ni1 -44.09(15)
C6 Ni4 Pt9 Pt10 125.5(11)
C12 Ni4 Pt9 Pt10 -138(3)
Pt12 Ni4 Pt9 Pt10 -69.75(13)
Pt20 Ni4 Pt9 Pt10 -68.69(6)
Ni11 Ni4 Pt9 Pt10 -124.50(12)
Ni3 Ni4 Pt9 Pt10 53.36(8)
Pt5 Ni4 Pt9 Pt10 6.71(10)
C6 Ni4 Pt9 Pt20 -165.8(11)
C12 Ni4 Pt9 Pt20 -70(3)
Pt12 Ni4 Pt9 Pt20 -1.06(10)
Ni11 Ni4 Pt9 Pt20 -55.81(10)
Ni3 Ni4 Pt9 Pt20 122.06(11)
Pt10 Ni4 Pt9 Pt20 68.69(6)
Pt5 Ni4 Pt9 Pt20 75.40(12)
C6 Ni4 Pt9 Ni8 132.1(11)
C12 Ni4 Pt9 Ni8 -132(3)
Pt12 Ni4 Pt9 Ni8 -63.1(2)
Pt20 Ni4 Pt9 Ni8 -62.03(14)
Ni11 Ni4 Pt9 Ni8 -117.84(14)
Ni3 Ni4 Pt9 Ni8 60.02(16)
Pt10 Ni4 Pt9 Ni8 6.66(14)
Pt5 Ni4 Pt9 Ni8 13.4(2)
C6 Ni4 Pt9 Pt18 -165.1(11)
C12 Ni4 Pt9 Pt18 -69(3)
Pt12 Ni4 Pt9 Pt18 -0.34(18)
Pt20 Ni4 Pt9 Pt18 0.72(9)
Ni11 Ni4 Pt9 Pt18 -55.09(12)
Ni3 Ni4 Pt9 Pt18 122.77(9)
Pt10 Ni4 Pt9 Pt18 69.41(8)
Pt5 Ni4 Pt9 Pt18 76.12(15)
C18 Ni8 Pt9 C10 -6.3(16)
C4 Ni8 Pt9 C10 92.0(17)
Pt18 Ni8 Pt9 C10 -56.4(11)
Pt22 Ni8 Pt9 C10 -115.7(11)
Ni17 Ni8 Pt9 C10 -64.2(11)
Pt7 Ni8 Pt9 C10 -174.4(11)
Ni1 Ni8 Pt9 C10 123.8(11)
Pt10 Ni8 Pt9 C10 -167.0(11)
C18 Ni8 Pt9 C5 -88.4(16)
C4 Ni8 Pt9 C5 9.9(17)
Pt18 Ni8 Pt9 C5 -138.5(12)
Pt22 Ni8 Pt9 C5 162.2(12)
Ni17 Ni8 Pt9 C5 -146.3(12)
Pt7 Ni8 Pt9 C5 103.5(12)
Ni1 Ni8 Pt9 C5 41.7(12)
Pt10 Ni8 Pt9 C5 110.9(12)
C18 Ni8 Pt9 Ni19 47.3(11)
C4 Ni8 Pt9 Ni19 145.6(12)
Pt18 Ni8 Pt9 Ni19 -2.72(11)
Pt22 Ni8 Pt9 Ni19 -62.11(12)
Ni17 Ni8 Pt9 Ni19 -10.5(2)
Pt7 Ni8 Pt9 Ni19 -120.81(14)
Ni1 Ni8 Pt9 Ni19 177.45(10)
Pt10 Ni8 Pt9 Ni19 -113.38(10)
C18 Ni8 Pt9 Ni1 -130.1(11)
C4 Ni8 Pt9 Ni1 -31.8(12)
Pt18 Ni8 Pt9 Ni1 179.83(10)
Pt22 Ni8 Pt9 Ni1 120.44(12)
Ni17 Ni8 Pt9 Ni1 172.02(19)
Pt7 Ni8 Pt9 Ni1 61.74(13)
Pt10 Ni8 Pt9 Ni1 69.17(8)
C18 Ni8 Pt9 Ni4 153.8(11)
C4 Ni8 Pt9 Ni4 -107.8(12)
Pt18 Ni8 Pt9 Ni4 103.82(13)
Pt22 Ni8 Pt9 Ni4 44.43(17)
Ni17 Ni8 Pt9 Ni4 96.0(2)
Pt7 Ni8 Pt9 Ni4 -14.3(2)
Ni1 Ni8 Pt9 Ni4 -76.01(14)
Pt10 Ni8 Pt9 Ni4 -6.84(14)
C18 Ni8 Pt9 Pt10 160.7(11)
C4 Ni8 Pt9 Pt10 -101.0(12)
Pt18 Ni8 Pt9 Pt10 110.66(8)
Pt22 Ni8 Pt9 Pt10 51.27(7)
Ni17 Ni8 Pt9 Pt10 102.85(17)
Pt7 Ni8 Pt9 Pt10 -7.43(9)
Ni1 Ni8 Pt9 Pt10 -69.17(8)
C18 Ni8 Pt9 Pt20 104.8(11)
C4 Ni8 Pt9 Pt20 -156.9(12)
Pt18 Ni8 Pt9 Pt20 54.76(6)
Pt22 Ni8 Pt9 Pt20 -4.63(8)
Ni17 Ni8 Pt9 Pt20 46.95(16)
Pt7 Ni8 Pt9 Pt20 -63.33(13)
Ni1 Ni8 Pt9 Pt20 -125.07(8)
Pt10 Ni8 Pt9 Pt20 -55.90(5)
C18 Ni8 Pt9 Pt18 50.0(11)
C4 Ni8 Pt9 Pt18 148.3(12)
Pt22 Ni8 Pt9 Pt18 -59.39(8)
Ni17 Ni8 Pt9 Pt18 -7.81(12)
Pt7 Ni8 Pt9 Pt18 -118.09(15)
Ni1 Ni8 Pt9 Pt18 -179.83(10)
Pt10 Ni8 Pt9 Pt18 -110.66(8)
C3 Ni3 Pt10 Ni2 67(3)
C7 Ni3 Pt10 Ni2 -97.5(13)
Pt5 Ni3 Pt10 Ni2 -104.19(9)
Ni1 Ni3 Pt10 Ni2 71.12(10)
Ni4 Ni3 Pt10 Ni2 -178.07(11)
C3 Ni3 Pt10 Ni1 -4(3)
C7 Ni3 Pt10 Ni1 -168.6(13)
Pt5 Ni3 Pt10 Ni1 -175.30(10)
Ni2 Ni3 Pt10 Ni1 -71.12(10)
Ni4 Ni3 Pt10 Ni1 110.81(11)
C3 Ni3 Pt10 Pt21 174(3)
C7 Ni3 Pt10 Pt21 9.6(13)
Pt5 Ni3 Pt10 Pt21 2.91(8)
Ni2 Ni3 Pt10 Pt21 107.10(8)
Ni1 Ni3 Pt10 Pt21 178.22(8)
Ni4 Ni3 Pt10 Pt21 -70.97(10)
C3 Ni3 Pt10 Pt22 -6(4)
C7 Ni3 Pt10 Pt22 -171(50)
Pt5 Ni3 Pt10 Pt22 -178(100)
Ni2 Ni3 Pt10 Pt22 -74(3)
Ni1 Ni3 Pt10 Pt22 -3(3)
Ni4 Ni3 Pt10 Pt22 108(3)
C3 Ni3 Pt10 Pt20 -113(3)
C7 Ni3 Pt10 Pt20 81.8(13)
Pt5 Ni3 Pt10 Pt20 75.13(7)
Ni2 Ni3 Pt10 Pt20 179.32(8)
Ni1 Ni3 Pt10 Pt20 -109.57(8)
Ni4 Ni3 Pt10 Pt20 1.25(10)
C3 Ni3 Pt10 Pt9 -60(3)
C7 Ni3 Pt10 Pt9 135.1(13)
Pt5 Ni3 Pt10 Pt9 128.43(6)
Ni2 Ni3 Pt10 Pt9 -127.38(8)
Ni1 Ni3 Pt10 Pt9 -56.26(7)
Ni4 Ni3 Pt10 Pt9 54.55(8)
C3 Ni3 Pt10 Pt5 171(3)
C7 Ni3 Pt10 Pt5 6.7(13)
Ni2 Ni3 Pt10 Pt5 104.19(9)
Ni1 Ni3 Pt10 Pt5 175.30(10)
Ni4 Ni3 Pt10 Pt5 -73.88(9)
C3 Ni3 Pt10 Pt7 62(3)
C7 Ni3 Pt10 Pt7 -103.2(13)
Pt5 Ni3 Pt10 Pt7 -109.93(7)
Ni2 Ni3 Pt10 Pt7 -5.74(9)
Ni1 Ni3 Pt10 Pt7 65.38(9)
Ni4 Ni3 Pt10 Pt7 176.19(9)
C3 Ni3 Pt10 Ni6 121(3)
C7 Ni3 Pt10 Ni6 -43.4(13)
Pt5 Ni3 Pt10 Ni6 -50.12(8)
Ni2 Ni3 Pt10 Ni6 54.06(9)
Ni1 Ni3 Pt10 Ni6 125.18(9)
Ni4 Ni3 Pt10 Ni6 -124.01(10)
C3 Ni3 Pt10 Ni8 -6(3)
C7 Ni3 Pt10 Ni8 -170.8(13)
Pt5 Ni3 Pt10 Ni8 -177.47(9)
Ni2 Ni3 Pt10 Ni8 -73.29(12)
Ni1 Ni3 Pt10 Ni8 -2.17(12)
Ni4 Ni3 Pt10 Ni8 108.64(12)
C3 Ni3 Pt10 Ni4 -115(3)
C7 Ni3 Pt10 Ni4 80.6(13)
Pt5 Ni3 Pt10 Ni4 73.88(9)
Ni2 Ni3 Pt10 Ni4 178.07(11)
Ni1 Ni3 Pt10 Ni4 -110.81(11)
C2 Ni2 Pt10 Ni3 11(5)
C9 Ni2 Pt10 Ni3 -164.0(11)
Pt7 Ni2 Pt10 Ni3 -174.11(9)
Ni1 Ni2 Pt10 Ni3 -71.12(10)
Ni6 Ni2 Pt10 Ni3 110.55(11)
C2 Ni2 Pt10 Ni1 82(5)
C9 Ni2 Pt10 Ni1 -92.9(11)
Pt7 Ni2 Pt10 Ni1 -102.99(9)
Ni3 Ni2 Pt10 Ni1 71.12(10)
Ni6 Ni2 Pt10 Ni1 -178.33(12)
C2 Ni2 Pt10 Pt21 -98(5)
C9 Ni2 Pt10 Pt21 86.8(11)
Pt7 Ni2 Pt10 Pt21 76.72(7)
Ni3 Ni2 Pt10 Pt21 -109.17(8)
Ni1 Ni2 Pt10 Pt21 179.71(8)
Ni6 Ni2 Pt10 Pt21 1.38(11)
C2 Ni2 Pt10 Pt22 -171(5)
C9 Ni2 Pt10 Pt22 14.5(11)
Pt7 Ni2 Pt10 Pt22 4.40(7)
Ni3 Ni2 Pt10 Pt22 178.51(8)
Ni1 Ni2 Pt10 Pt22 107.39(9)
Ni6 Ni2 Pt10 Pt22 -70.94(10)
C2 Ni2 Pt10 Pt20 -12(6)
C9 Ni2 Pt10 Pt20 173(100)
Pt7 Ni2 Pt10 Pt20 163(3)
Ni3 Ni2 Pt10 Pt20 -23(3)
Ni1 Ni2 Pt10 Pt20 -94(3)
Ni6 Ni2 Pt10 Pt20 88(3)
C2 Ni2 Pt10 Pt9 76(5)
C9 Ni2 Pt10 Pt9 -98.3(11)
Pt7 Ni2 Pt10 Pt9 -108.39(7)
Ni3 Ni2 Pt10 Pt9 65.72(9)
Ni1 Ni2 Pt10 Pt9 -5.40(10)
Ni6 Ni2 Pt10 Pt9 176.27(9)
C2 Ni2 Pt10 Pt5 -45(5)
C9 Ni2 Pt10 Pt5 139.9(11)
Pt7 Ni2 Pt10 Pt5 129.74(6)
Ni3 Ni2 Pt10 Pt5 -56.15(7)
Ni1 Ni2 Pt10 Pt5 -127.27(8)
Ni6 Ni2 Pt10 Pt5 54.40(9)
C2 Ni2 Pt10 Pt7 -175(5)
C9 Ni2 Pt10 Pt7 10.1(11)
Ni3 Ni2 Pt10 Pt7 174.11(9)
Ni1 Ni2 Pt10 Pt7 102.99(9)
Ni6 Ni2 Pt10 Pt7 -75.34(9)
C2 Ni2 Pt10 Ni6 -100(5)
C9 Ni2 Pt10 Ni6 85.5(11)
Pt7 Ni2 Pt10 Ni6 75.34(9)
Ni3 Ni2 Pt10 Ni6 -110.55(11)
Ni1 Ni2 Pt10 Ni6 178.33(12)
C2 Ni2 Pt10 Ni8 136(5)
C9 Ni2 Pt10 Ni8 -38.9(11)
Pt7 Ni2 Pt10 Ni8 -49.06(8)
Ni3 Ni2 Pt10 Ni8 125.05(10)
Ni1 Ni2 Pt10 Ni8 53.93(10)
Ni6 Ni2 Pt10 Ni8 -124.40(11)
C2 Ni2 Pt10 Ni4 9(5)
C9 Ni2 Pt10 Ni4 -166.0(11)
Pt7 Ni2 Pt10 Ni4 -176.09(9)
Ni3 Ni2 Pt10 Ni4 -1.98(12)
Ni1 Ni2 Pt10 Ni4 -73.10(12)
Ni6 Ni2 Pt10 Ni4 108.57(12)
C1 Ni1 Pt10 Ni3 77(3)
C5 Ni1 Pt10 Ni3 -96.0(11)
Pt9 Ni1 Pt10 Ni3 -104.07(9)
Ni2 Ni1 Pt10 Ni3 70.44(10)
Ni8 Ni1 Pt10 Ni3 -177.87(12)
C1 Ni1 Pt10 Ni2 6(3)
C5 Ni1 Pt10 Ni2 -166.4(11)
Pt9 Ni1 Pt10 Ni2 -174.51(10)
Ni3 Ni1 Pt10 Ni2 -70.44(10)
Ni8 Ni1 Pt10 Ni2 111.69(12)
C1 Ni1 Pt10 Pt21 -3(4)
C5 Ni1 Pt10 Pt21 -176(100)
Pt9 Ni1 Pt10 Pt21 176(100)
Ni3 Ni1 Pt10 Pt21 -80(3)
Ni2 Ni1 Pt10 Pt21 -9(3)
Ni8 Ni1 Pt10 Pt21 102(3)
C1 Ni1 Pt10 Pt22 -103(3)
C5 Ni1 Pt10 Pt22 83.9(11)
Pt9 Ni1 Pt10 Pt22 75.87(7)
Ni3 Ni1 Pt10 Pt22 179.93(8)
Ni2 Ni1 Pt10 Pt22 -109.63(9)
Ni8 Ni1 Pt10 Pt22 2.06(10)
C1 Ni1 Pt10 Pt20 -175(3)
C5 Ni1 Pt10 Pt20 11.8(11)
Pt9 Ni1 Pt10 Pt20 3.71(8)
Ni3 Ni1 Pt10 Pt20 107.77(9)
Ni2 Ni1 Pt10 Pt20 178.22(9)
Ni8 Ni1 Pt10 Pt20 -70.09(10)
C1 Ni1 Pt10 Pt9 -179(3)
C5 Ni1 Pt10 Pt9 8.1(11)
Ni3 Ni1 Pt10 Pt9 104.07(9)
Ni2 Ni1 Pt10 Pt9 174.51(10)
Ni8 Ni1 Pt10 Pt9 -73.80(9)
C1 Ni1 Pt10 Pt5 72(3)
C5 Ni1 Pt10 Pt5 -100.6(11)
Pt9 Ni1 Pt10 Pt5 -108.68(7)
Ni3 Ni1 Pt10 Pt5 -4.61(9)
Ni2 Ni1 Pt10 Pt5 65.83(10)
Ni8 Ni1 Pt10 Pt5 177.52(9)
C1 Ni1 Pt10 Pt7 -50(3)
C5 Ni1 Pt10 Pt7 137.0(11)
Pt9 Ni1 Pt10 Pt7 128.92(6)
Ni3 Ni1 Pt10 Pt7 -127.01(8)
Ni2 Ni1 Pt10 Pt7 -56.57(8)
Ni8 Ni1 Pt10 Pt7 55.12(9)
C1 Ni1 Pt10 Ni6 5(3)
C5 Ni1 Pt10 Ni6 -168.1(11)
Pt9 Ni1 Pt10 Ni6 -176.19(9)
Ni3 Ni1 Pt10 Ni6 -72.12(12)
Ni2 Ni1 Pt10 Ni6 -1.68(12)
Ni8 Ni1 Pt10 Ni6 110.01(12)
C1 Ni1 Pt10 Ni8 -105(3)
C5 Ni1 Pt10 Ni8 81.9(11)
Pt9 Ni1 Pt10 Ni8 73.80(9)
Ni3 Ni1 Pt10 Ni8 177.87(12)
Ni2 Ni1 Pt10 Ni8 -111.69(12)
C1 Ni1 Pt10 Ni4 132(3)
C5 Ni1 Pt10 Ni4 -41.2(11)
Pt9 Ni1 Pt10 Ni4 -49.25(9)
Ni3 Ni1 Pt10 Ni4 54.81(10)
Ni2 Ni1 Pt10 Ni4 125.26(11)
Ni8 Ni1 Pt10 Ni4 -123.05(11)
C10 Pt9 Pt10 Ni3 -93(4)
C5 Pt9 Pt10 Ni3 50.3(11)
Ni19 Pt9 Pt10 Ni3 -131.98(11)
Ni1 Pt9 Pt10 Ni3 58.28(9)
Ni4 Pt9 Pt10 Ni3 -57.69(11)
Pt20 Pt9 Pt10 Ni3 -125.45(7)
Ni8 Pt9 Pt10 Ni3 128.67(10)
Pt18 Pt9 Pt10 Ni3 176.92(7)
C10 Pt9 Pt10 Ni2 -146(4)
C5 Pt9 Pt10 Ni2 -2.5(11)
Ni19 Pt9 Pt10 Ni2 175.27(12)
Ni1 Pt9 Pt10 Ni2 5.53(10)
Ni4 Pt9 Pt10 Ni2 -110.45(12)
Pt20 Pt9 Pt10 Ni2 -178.20(9)
Ni8 Pt9 Pt10 Ni2 75.92(12)
Pt18 Pt9 Pt10 Ni2 124.17(8)
C10 Pt9 Pt10 Ni1 -152(4)
C5 Pt9 Pt10 Ni1 -8.0(11)
Ni19 Pt9 Pt10 Ni1 169.74(12)
Ni4 Pt9 Pt10 Ni1 -115.97(12)
Pt20 Pt9 Pt10 Ni1 176.27(8)
Ni8 Pt9 Pt10 Ni1 70.39(11)
Pt18 Pt9 Pt10 Ni1 118.64(8)
C10 Pt9 Pt10 Pt21 28(4)
C5 Pt9 Pt10 Pt21 172.1(11)
Ni19 Pt9 Pt10 Pt21 -10.13(12)
Ni1 Pt9 Pt10 Pt21 -179.88(9)
Ni4 Pt9 Pt10 Pt21 64.15(10)
Pt20 Pt9 Pt10 Pt21 -3.60(5)
Ni8 Pt9 Pt10 Pt21 -109.48(10)
Pt18 Pt9 Pt10 Pt21 -61.23(6)
C10 Pt9 Pt10 Pt22 88(4)
C5 Pt9 Pt10 Pt22 -128.6(11)
Ni19 Pt9 Pt10 Pt22 49.12(10)
Ni1 Pt9 Pt10 Pt22 -120.62(8)
Ni4 Pt9 Pt10 Pt22 123.40(10)
Pt20 Pt9 Pt10 Pt22 55.65(4)
Ni8 Pt9 Pt10 Pt22 -50.23(9)
Pt18 Pt9 Pt10 Pt22 -1.98(4)
C10 Pt9 Pt10 Pt20 32(4)
C5 Pt9 Pt10 Pt20 175.7(11)
Ni19 Pt9 Pt10 Pt20 -6.53(10)
Ni1 Pt9 Pt10 Pt20 -176.27(8)
Ni4 Pt9 Pt10 Pt20 67.76(9)
Ni8 Pt9 Pt10 Pt20 -105.88(9)
Pt18 Pt9 Pt10 Pt20 -57.63(4)
C10 Pt9 Pt10 Pt5 -43(4)
C5 Pt9 Pt10 Pt5 100.6(11)
Ni19 Pt9 Pt10 Pt5 -81.65(12)
Ni1 Pt9 Pt10 Pt5 108.61(9)
Ni4 Pt9 Pt10 Pt5 -7.37(11)
Pt20 Pt9 Pt10 Pt5 -75.12(6)
Ni8 Pt9 Pt10 Pt5 179.00(10)
Pt18 Pt9 Pt10 Pt5 -132.75(6)
C10 Pt9 Pt10 Pt7 145(4)
C5 Pt9 Pt10 Pt7 -70.9(11)
Ni19 Pt9 Pt10 Pt7 106.85(11)
Ni1 Pt9 Pt10 Pt7 -62.90(9)
Ni4 Pt9 Pt10 Pt7 -178.87(10)
Pt20 Pt9 Pt10 Pt7 113.37(6)
Ni8 Pt9 Pt10 Pt7 7.49(10)
Pt18 Pt9 Pt10 Pt7 55.75(6)
C10 Pt9 Pt10 Ni6 -67(4)
C5 Pt9 Pt10 Ni6 76.4(18)
Ni19 Pt9 Pt10 Ni6 -105.8(14)
Ni1 Pt9 Pt10 Ni6 84.4(14)
Ni4 Pt9 Pt10 Ni6 -31.5(14)
Pt20 Pt9 Pt10 Ni6 -99.3(14)
Ni8 Pt9 Pt10 Ni6 154.8(14)
Pt18 Pt9 Pt10 Ni6 -156.9(14)
C10 Pt9 Pt10 Ni8 138(4)
C5 Pt9 Pt10 Ni8 -78.4(11)
Ni19 Pt9 Pt10 Ni8 99.35(13)
Ni1 Pt9 Pt10 Ni8 -70.39(11)
Ni4 Pt9 Pt10 Ni8 173.64(13)
Pt20 Pt9 Pt10 Ni8 105.88(9)
Pt18 Pt9 Pt10 Ni8 48.25(9)
C10 Pt9 Pt10 Ni4 -36(4)
C5 Pt9 Pt10 Ni4 108.0(11)
Ni19 Pt9 Pt10 Ni4 -74.29(13)
Ni1 Pt9 Pt10 Ni4 115.97(12)
Pt20 Pt9 Pt10 Ni4 -67.76(9)
Ni8 Pt9 Pt10 Ni4 -173.64(13)
Pt18 Pt9 Pt10 Ni4 -125.38(10)
C7 Pt5 Pt10 Ni3 -6.3(12)
C13 Pt5 Pt10 Ni3 -150(3)
Ni13 Pt5 Pt10 Ni3 171.48(12)
Ni6 Pt5 Pt10 Ni3 -114.41(11)
Pt21 Pt5 Pt10 Ni3 177.05(8)
Ni4 Pt5 Pt10 Ni3 70.97(11)
Pt12 Pt5 Pt10 Ni3 118.59(8)
C7 Pt5 Pt10 Ni2 51.6(12)
C13 Pt5 Pt10 Ni2 -93(3)
Ni13 Pt5 Pt10 Ni2 -130.64(11)
Ni3 Pt5 Pt10 Ni2 57.88(9)
Ni6 Pt5 Pt10 Ni2 -56.54(10)
Pt21 Pt5 Pt10 Ni2 -125.07(7)
Ni4 Pt5 Pt10 Ni2 128.85(11)
Pt12 Pt5 Pt10 Ni2 176.47(7)
C7 Pt5 Pt10 Ni1 -1.6(12)
C13 Pt5 Pt10 Ni1 -146(3)
Ni13 Pt5 Pt10 Ni1 176.20(11)
Ni3 Pt5 Pt10 Ni1 4.72(10)
Ni6 Pt5 Pt10 Ni1 -109.69(11)
Pt21 Pt5 Pt10 Ni1 -178.23(8)
Ni4 Pt5 Pt10 Ni1 75.70(11)
Pt12 Pt5 Pt10 Ni1 123.32(8)
C7 Pt5 Pt10 Pt21 176.7(12)
C13 Pt5 Pt10 Pt21 33(3)
Ni13 Pt5 Pt10 Pt21 -5.57(9)
Ni3 Pt5 Pt10 Pt21 -177.05(8)
Ni6 Pt5 Pt10 Pt21 68.54(9)
Ni4 Pt5 Pt10 Pt21 -106.08(9)
Pt12 Pt5 Pt10 Pt21 -58.46(4)
C7 Pt5 Pt10 Pt22 173.7(12)
C13 Pt5 Pt10 Pt22 29(3)
Ni13 Pt5 Pt10 Pt22 -8.58(11)
Ni3 Pt5 Pt10 Pt22 179.94(8)
Ni6 Pt5 Pt10 Pt22 65.52(10)
Pt21 Pt5 Pt10 Pt22 -3.01(5)
Ni4 Pt5 Pt10 Pt22 -109.09(10)
Pt12 Pt5 Pt10 Pt22 -61.47(5)
C7 Pt5 Pt10 Pt20 -127.5(12)
C13 Pt5 Pt10 Pt20 88(3)
Ni13 Pt5 Pt10 Pt20 50.22(10)
Ni3 Pt5 Pt10 Pt20 -121.26(8)
Ni6 Pt5 Pt10 Pt20 124.32(9)
Pt21 Pt5 Pt10 Pt20 55.79(4)
Ni4 Pt5 Pt10 Pt20 -50.29(9)
Pt12 Pt5 Pt10 Pt20 -2.67(4)
C7 Pt5 Pt10 Pt9 -70.3(12)
C13 Pt5 Pt10 Pt9 146(3)
Ni13 Pt5 Pt10 Pt9 107.49(10)
Ni3 Pt5 Pt10 Pt9 -63.99(9)
Ni6 Pt5 Pt10 Pt9 -178.40(10)
Pt21 Pt5 Pt10 Pt9 113.06(6)
Ni4 Pt5 Pt10 Pt9 6.98(10)
Pt12 Pt5 Pt10 Pt9 54.60(7)
C7 Pt5 Pt10 Pt7 101.1(12)
C13 Pt5 Pt10 Pt7 -43(3)
Ni13 Pt5 Pt10 Pt7 -81.09(11)
Ni3 Pt5 Pt10 Pt7 107.43(9)
Ni6 Pt5 Pt10 Pt7 -6.98(10)
Pt21 Pt5 Pt10 Pt7 -75.52(6)
Ni4 Pt5 Pt10 Pt7 178.40(10)
Pt12 Pt5 Pt10 Pt7 -133.98(6)
C7 Pt5 Pt10 Ni6 108.1(12)
C13 Pt5 Pt10 Ni6 -36(3)
Ni13 Pt5 Pt10 Ni6 -74.10(13)
Ni3 Pt5 Pt10 Ni6 114.41(11)
Pt21 Pt5 Pt10 Ni6 -68.54(9)
Ni4 Pt5 Pt10 Ni6 -174.61(13)
Pt12 Pt5 Pt10 Ni6 -126.99(9)
C7 Pt5 Pt10 Ni8 85(3)
C13 Pt5 Pt10 Ni8 -59(3)
Ni13 Pt5 Pt10 Ni8 -97(2)
Ni3 Pt5 Pt10 Ni8 92(2)
Ni6 Pt5 Pt10 Ni8 -23(2)
Pt21 Pt5 Pt10 Ni8 -91(2)
Ni4 Pt5 Pt10 Ni8 163(2)
Pt12 Pt5 Pt10 Ni8 -150(2)
C7 Pt5 Pt10 Ni4 -77.3(12)
C13 Pt5 Pt10 Ni4 139(3)
Ni13 Pt5 Pt10 Ni4 100.51(13)
Ni3 Pt5 Pt10 Ni4 -70.97(11)
Ni6 Pt5 Pt10 Ni4 174.61(13)
Pt21 Pt5 Pt10 Ni4 106.08(9)
Pt12 Pt5 Pt10 Ni4 47.62(9)
C9 Pt7 Pt10 Ni3 -3.2(10)
C16 Pt7 Pt10 Ni3 -163(3)
Ni16 Pt7 Pt10 Ni3 175.28(11)
Ni2 Pt7 Pt10 Ni3 5.86(9)
Ni8 Pt7 Pt10 Ni3 -110.66(11)
Pt22 Pt7 Pt10 Ni3 -178.56(8)
Ni6 Pt7 Pt10 Ni3 75.23(11)
Pt15 Pt7 Pt10 Ni3 123.24(8)
C9 Pt7 Pt10 Ni2 -9.0(10)
C16 Pt7 Pt10 Ni2 -168(3)
Ni16 Pt7 Pt10 Ni2 169.42(12)
Ni8 Pt7 Pt10 Ni2 -116.52(11)
Pt22 Pt7 Pt10 Ni2 175.58(7)
Ni6 Pt7 Pt10 Ni2 69.37(10)
Pt15 Pt7 Pt10 Ni2 117.38(7)
C9 Pt7 Pt10 Ni1 49.8(10)
C16 Pt7 Pt10 Ni1 -110(3)
Ni16 Pt7 Pt10 Ni1 -131.77(11)
Ni2 Pt7 Pt10 Ni1 58.82(9)
Ni8 Pt7 Pt10 Ni1 -57.70(11)
Pt22 Pt7 Pt10 Ni1 -125.60(7)
Ni6 Pt7 Pt10 Ni1 128.19(10)
Pt15 Pt7 Pt10 Ni1 176.20(7)
C9 Pt7 Pt10 Pt21 -129.0(10)
C16 Pt7 Pt10 Pt21 72(3)
Ni16 Pt7 Pt10 Pt21 49.40(10)
Ni2 Pt7 Pt10 Pt21 -120.01(7)
Ni8 Pt7 Pt10 Pt21 123.47(10)
Pt22 Pt7 Pt10 Pt21 55.57(4)
Ni6 Pt7 Pt10 Pt21 -50.64(9)
Pt15 Pt7 Pt10 Pt21 -2.63(4)
C9 Pt7 Pt10 Pt22 175.4(10)
C16 Pt7 Pt10 Pt22 16(3)
Ni16 Pt7 Pt10 Pt22 -6.17(9)
Ni2 Pt7 Pt10 Pt22 -175.58(7)
Ni8 Pt7 Pt10 Pt22 67.90(9)
Ni6 Pt7 Pt10 Pt22 -106.21(9)
Pt15 Pt7 Pt10 Pt22 -58.20(4)
C9 Pt7 Pt10 Pt20 171.5(10)
C16 Pt7 Pt10 Pt20 12(3)
Ni16 Pt7 Pt10 Pt20 -10.04(11)
Ni2 Pt7 Pt10 Pt20 -179.46(8)
Ni8 Pt7 Pt10 Pt20 64.02(10)
Pt22 Pt7 Pt10 Pt20 -3.88(5)
Ni6 Pt7 Pt10 Pt20 -110.08(9)
Pt15 Pt7 Pt10 Pt20 -62.08(6)
C9 Pt7 Pt10 Pt9 99.6(10)
C16 Pt7 Pt10 Pt9 -60(3)
Ni16 Pt7 Pt10 Pt9 -81.94(11)
Ni2 Pt7 Pt10 Pt9 108.64(9)
Ni8 Pt7 Pt10 Pt9 -7.88(10)
Pt22 Pt7 Pt10 Pt9 -75.78(6)
Ni6 Pt7 Pt10 Pt9 178.02(10)
Pt15 Pt7 Pt10 Pt9 -133.97(6)
C9 Pt7 Pt10 Pt5 -71.8(10)
C16 Pt7 Pt10 Pt5 129(3)
Ni16 Pt7 Pt10 Pt5 106.62(10)
Ni2 Pt7 Pt10 Pt5 -62.79(9)
Ni8 Pt7 Pt10 Pt5 -179.31(10)
Pt22 Pt7 Pt10 Pt5 112.79(6)
Ni6 Pt7 Pt10 Pt5 6.58(10)
Pt15 Pt7 Pt10 Pt5 54.59(7)
C9 Pt7 Pt10 Ni6 -78.4(10)
C16 Pt7 Pt10 Ni6 122(3)
Ni16 Pt7 Pt10 Ni6 100.04(12)
Ni2 Pt7 Pt10 Ni6 -69.37(10)
Ni8 Pt7 Pt10 Ni6 174.11(13)
Pt22 Pt7 Pt10 Ni6 106.21(9)
Pt15 Pt7 Pt10 Ni6 48.01(9)
C9 Pt7 Pt10 Ni8 107.5(10)
C16 Pt7 Pt10 Ni8 -52(3)
Ni16 Pt7 Pt10 Ni8 -74.07(13)
Ni2 Pt7 Pt10 Ni8 116.52(11)
Pt22 Pt7 Pt10 Ni8 -67.90(9)
Ni6 Pt7 Pt10 Ni8 -174.11(13)
Pt15 Pt7 Pt10 Ni8 -126.10(10)
C9 Pt7 Pt10 Ni4 83.0(18)
C16 Pt7 Pt10 Ni4 -76(3)
Ni16 Pt7 Pt10 Ni4 -98.5(16)
Ni2 Pt7 Pt10 Ni4 92.1(16)
Ni8 Pt7 Pt10 Ni4 -24.5(16)
Pt22 Pt7 Pt10 Ni4 -92.4(16)
Ni6 Pt7 Pt10 Ni4 161.4(16)
Pt15 Pt7 Pt10 Ni4 -150.6(16)
C8 Ni6 Pt10 Ni3 -14.6(19)
C15 Ni6 Pt10 Ni3 -143.0(13)
Pt15 Ni6 Pt10 Ni3 -179.98(9)
Pt21 Ni6 Pt10 Ni3 123.87(8)
Pt5 Ni6 Pt10 Ni3 51.09(8)
Ni14 Ni6 Pt10 Ni3 120.14(15)
Ni2 Ni6 Pt10 Ni3 -54.68(10)
Pt7 Ni6 Pt10 Ni3 -122.17(8)
C8 Ni6 Pt10 Ni2 40.0(19)
C15 Ni6 Pt10 Ni2 -88.3(13)
Pt15 Ni6 Pt10 Ni2 -125.30(12)
Pt21 Ni6 Pt10 Ni2 178.54(11)
Pt5 Ni6 Pt10 Ni2 105.76(11)
Ni14 Ni6 Pt10 Ni2 174.82(19)
Pt7 Ni6 Pt10 Ni2 -67.50(9)
C8 Ni6 Pt10 Ni1 41.7(19)
C15 Ni6 Pt10 Ni1 -86.6(13)
Pt15 Ni6 Pt10 Ni1 -123.60(10)
Pt21 Ni6 Pt10 Ni1 -179.75(9)
Pt5 Ni6 Pt10 Ni1 107.47(10)
Ni14 Ni6 Pt10 Ni1 176.52(14)
Ni2 Ni6 Pt10 Ni1 1.70(12)
Pt7 Ni6 Pt10 Ni1 -65.79(10)
C8 Ni6 Pt10 Pt21 -138.5(19)
C15 Ni6 Pt10 Pt21 93.2(13)
Pt15 Ni6 Pt10 Pt21 56.15(7)
Pt5 Ni6 Pt10 Pt21 -72.78(6)
Ni14 Ni6 Pt10 Pt21 -3.72(12)
Ni2 Ni6 Pt10 Pt21 -178.54(11)
Pt7 Ni6 Pt10 Pt21 113.96(8)
C8 Ni6 Pt10 Pt22 164.3(19)
C15 Ni6 Pt10 Pt22 36.0(13)
Pt15 Ni6 Pt10 Pt22 -1.05(8)
Pt21 Ni6 Pt10 Pt22 -57.21(5)
Pt5 Ni6 Pt10 Pt22 -129.99(7)
Ni14 Ni6 Pt10 Pt22 -60.93(14)
Ni2 Ni6 Pt10 Pt22 124.25(9)
Pt7 Ni6 Pt10 Pt22 56.75(5)
C8 Ni6 Pt10 Pt20 -138.2(19)
C15 Ni6 Pt10 Pt20 93.5(13)
Pt15 Ni6 Pt10 Pt20 56.50(10)
Pt21 Ni6 Pt10 Pt20 0.35(9)
Pt5 Ni6 Pt10 Pt20 -72.43(9)
Ni14 Ni6 Pt10 Pt20 -3.37(18)
Ni2 Ni6 Pt10 Pt20 -178.19(9)
Pt7 Ni6 Pt10 Pt20 114.31(7)
C8 Ni6 Pt10 Pt9 -41(2)
C15 Ni6 Pt10 Pt9 -169.0(18)
Pt15 Ni6 Pt10 Pt9 153.9(14)
Pt21 Ni6 Pt10 Pt9 97.8(14)
Pt5 Ni6 Pt10 Pt9 25.0(14)
Ni14 Ni6 Pt10 Pt9 94.1(14)
Ni2 Ni6 Pt10 Pt9 -80.8(14)
Pt7 Ni6 Pt10 Pt9 -148.3(14)
C8 Ni6 Pt10 Pt5 -65.7(19)
C15 Ni6 Pt10 Pt5 166.0(13)
Pt15 Ni6 Pt10 Pt5 128.93(11)
Pt21 Ni6 Pt10 Pt5 72.78(6)
Ni14 Ni6 Pt10 Pt5 69.06(14)
Ni2 Ni6 Pt10 Pt5 -105.76(11)
Pt7 Ni6 Pt10 Pt5 -173.26(10)
C8 Ni6 Pt10 Pt7 107.5(19)
C15 Ni6 Pt10 Pt7 -20.8(13)
Pt15 Ni6 Pt10 Pt7 -57.81(7)
Pt21 Ni6 Pt10 Pt7 -113.96(8)
Pt5 Ni6 Pt10 Pt7 173.26(10)
Ni14 Ni6 Pt10 Pt7 -117.68(16)
Ni2 Ni6 Pt10 Pt7 67.50(9)
C8 Ni6 Pt10 Ni8 113.3(19)
C15 Ni6 Pt10 Ni8 -15.0(13)
Pt15 Ni6 Pt10 Ni8 -52.03(14)
Pt21 Ni6 Pt10 Ni8 -108.19(11)
Pt5 Ni6 Pt10 Ni8 179.03(10)
Ni14 Ni6 Pt10 Ni8 -111.91(16)
Ni2 Ni6 Pt10 Ni8 73.27(14)
Pt7 Ni6 Pt10 Ni8 5.77(12)
C8 Ni6 Pt10 Ni4 -71.2(19)
C15 Ni6 Pt10 Ni4 160.4(13)
Pt15 Ni6 Pt10 Ni4 123.42(11)
Pt21 Ni6 Pt10 Ni4 67.27(12)
Pt5 Ni6 Pt10 Ni4 -5.52(13)
Ni14 Ni6 Pt10 Ni4 63.54(19)
Ni2 Ni6 Pt10 Ni4 -111.28(13)
Pt7 Ni6 Pt10 Ni4 -178.78(10)
C18 Ni8 Pt10 Ni3 -89.5(16)
C4 Ni8 Pt10 Ni3 37.5(12)
Pt18 Ni8 Pt10 Ni3 -124.05(10)
Pt22 Ni8 Pt10 Ni3 -179.99(8)
Ni17 Ni8 Pt10 Ni3 175.73(13)
Pt7 Ni8 Pt10 Ni3 106.48(10)
Ni1 Ni8 Pt10 Ni3 2.18(12)
Pt9 Ni8 Pt10 Ni3 -65.78(10)
C18 Ni8 Pt10 Ni2 -146.2(16)
C4 Ni8 Pt10 Ni2 -19.1(12)
Pt18 Ni8 Pt10 Ni2 179.32(10)
Pt22 Ni8 Pt10 Ni2 123.38(8)
Ni17 Ni8 Pt10 Ni2 119.10(15)
Pt7 Ni8 Pt10 Ni2 49.85(8)
Ni1 Ni8 Pt10 Ni2 -54.45(10)
Pt9 Ni8 Pt10 Ni2 -122.41(8)
C18 Ni8 Pt10 Ni1 -91.7(16)
C4 Ni8 Pt10 Ni1 35.4(12)
Pt18 Ni8 Pt10 Ni1 -126.23(12)
Pt22 Ni8 Pt10 Ni1 177.83(11)
Ni17 Ni8 Pt10 Ni1 173.54(18)
Pt7 Ni8 Pt10 Ni1 104.29(10)
Pt9 Ni8 Pt10 Ni1 -67.97(8)
C18 Ni8 Pt10 Pt21 90.1(16)
C4 Ni8 Pt10 Pt21 -142.9(12)
Pt18 Ni8 Pt10 Pt21 55.56(11)
Pt22 Ni8 Pt10 Pt21 -0.38(9)
Ni17 Ni8 Pt10 Pt21 -4.67(17)
Pt7 Ni8 Pt10 Pt21 -73.91(9)
Ni1 Ni8 Pt10 Pt21 -178.21(8)
Pt9 Ni8 Pt10 Pt21 113.83(7)
C18 Ni8 Pt10 Pt22 90.5(16)
C4 Ni8 Pt10 Pt22 -142.5(12)
Pt18 Ni8 Pt10 Pt22 55.94(8)
Ni17 Ni8 Pt10 Pt22 -4.28(11)
Pt7 Ni8 Pt10 Pt22 -73.53(7)
Ni1 Ni8 Pt10 Pt22 -177.83(11)
Pt9 Ni8 Pt10 Pt22 114.21(8)
C18 Ni8 Pt10 Pt20 33.0(16)
C4 Ni8 Pt10 Pt20 160.1(12)
Pt18 Ni8 Pt10 Pt20 -1.51(8)
Pt22 Ni8 Pt10 Pt20 -57.45(5)
Ni17 Ni8 Pt10 Pt20 -61.74(14)
Pt7 Ni8 Pt10 Pt20 -130.99(7)
Ni1 Ni8 Pt10 Pt20 124.72(8)
Pt9 Ni8 Pt10 Pt20 56.75(6)
C18 Ni8 Pt10 Pt9 -23.8(16)
C4 Ni8 Pt10 Pt9 103.3(12)
Pt18 Ni8 Pt10 Pt9 -58.27(7)
Pt22 Ni8 Pt10 Pt9 -114.21(8)
Ni17 Ni8 Pt10 Pt9 -118.49(16)
Pt7 Ni8 Pt10 Pt9 172.26(10)
Ni1 Ni8 Pt10 Pt9 67.97(8)
C18 Ni8 Pt10 Pt5 -180(100)
C4 Ni8 Pt10 Pt5 -53(3)
Pt18 Ni8 Pt10 Pt5 146(2)
Pt22 Ni8 Pt10 Pt5 90(2)
Ni17 Ni8 Pt10 Pt5 85(2)
Pt7 Ni8 Pt10 Pt5 16(2)
Ni1 Ni8 Pt10 Pt5 -88(2)
Pt9 Ni8 Pt10 Pt5 -156(2)
C18 Ni8 Pt10 Pt7 164.0(16)
C4 Ni8 Pt10 Pt7 -68.9(12)
Pt18 Ni8 Pt10 Pt7 129.47(12)
Pt22 Ni8 Pt10 Pt7 73.53(7)
Ni17 Ni8 Pt10 Pt7 69.25(13)
Ni1 Ni8 Pt10 Pt7 -104.29(10)
Pt9 Ni8 Pt10 Pt7 -172.26(10)
C18 Ni8 Pt10 Ni6 157.9(16)
C4 Ni8 Pt10 Ni6 -75.1(12)
Pt18 Ni8 Pt10 Ni6 123.36(11)
Pt22 Ni8 Pt10 Ni6 67.42(12)
Ni17 Ni8 Pt10 Ni6 63.13(19)
Pt7 Ni8 Pt10 Ni6 -6.12(13)
Ni1 Ni8 Pt10 Ni6 -110.41(12)
Pt9 Ni8 Pt10 Ni6 -178.38(10)
C18 Ni8 Pt10 Ni4 -17.6(16)
C4 Ni8 Pt10 Ni4 109.5(12)
Pt18 Ni8 Pt10 Ni4 -52.11(15)
Pt22 Ni8 Pt10 Ni4 -108.05(11)
Ni17 Ni8 Pt10 Ni4 -112.34(16)
Pt7 Ni8 Pt10 Ni4 178.41(10)
Ni1 Ni8 Pt10 Ni4 74.12(13)
Pt9 Ni8 Pt10 Ni4 6.15(13)
C6 Ni4 Pt10 Ni3 39.6(13)
C12 Ni4 Pt10 Ni3 -89.1(13)
Pt12 Ni4 Pt10 Ni3 -125.24(13)
Pt20 Ni4 Pt10 Ni3 178.69(10)
Pt9 Ni4 Pt10 Ni3 105.21(10)
Ni11 Ni4 Pt10 Ni3 174.59(18)
Pt5 Ni4 Pt10 Ni3 -67.57(8)
C6 Ni4 Pt10 Ni2 41.6(13)
C12 Ni4 Pt10 Ni2 -87.1(13)
Pt12 Ni4 Pt10 Ni2 -123.27(11)
Pt20 Ni4 Pt10 Ni2 -179.34(8)
Pt9 Ni4 Pt10 Ni2 107.19(10)
Ni11 Ni4 Pt10 Ni2 176.56(13)
Ni3 Ni4 Pt10 Ni2 1.97(12)
Pt5 Ni4 Pt10 Ni2 -65.60(10)
C6 Ni4 Pt10 Ni1 -15.3(13)
C12 Ni4 Pt10 Ni1 -144.0(13)
Pt12 Ni4 Pt10 Ni1 179.85(11)
Pt20 Ni4 Pt10 Ni1 123.78(8)
Pt9 Ni4 Pt10 Ni1 50.30(8)
Ni11 Ni4 Pt10 Ni1 119.67(15)
Ni3 Ni4 Pt10 Ni1 -54.91(9)
Pt5 Ni4 Pt10 Ni1 -122.49(8)
C6 Ni4 Pt10 Pt21 163.5(13)
C12 Ni4 Pt10 Pt21 34.8(13)
Pt12 Ni4 Pt10 Pt21 -1.29(9)
Pt20 Ni4 Pt10 Pt21 -57.36(5)
Pt9 Ni4 Pt10 Pt21 -130.83(7)
Ni11 Ni4 Pt10 Pt21 -61.46(14)
Ni3 Ni4 Pt10 Pt21 123.95(8)
Pt5 Ni4 Pt10 Pt21 56.38(6)
C6 Ni4 Pt10 Pt22 -138.9(13)
C12 Ni4 Pt10 Pt22 92.4(13)
Pt12 Ni4 Pt10 Pt22 56.24(12)
Pt20 Ni4 Pt10 Pt22 0.17(9)
Pt9 Ni4 Pt10 Pt22 -73.31(9)
Ni11 Ni4 Pt10 Pt22 -3.93(17)
Ni3 Ni4 Pt10 Pt22 -178.52(8)
Pt5 Ni4 Pt10 Pt22 113.91(7)
C6 Ni4 Pt10 Pt20 -139.1(13)
C12 Ni4 Pt10 Pt20 92.2(13)
Pt12 Ni4 Pt10 Pt20 56.07(8)
Pt9 Ni4 Pt10 Pt20 -73.48(7)
Ni11 Ni4 Pt10 Pt20 -4.10(11)
Ni3 Ni4 Pt10 Pt20 -178.69(10)
Pt5 Ni4 Pt10 Pt20 113.74(8)
C6 Ni4 Pt10 Pt9 -65.6(13)
C12 Ni4 Pt10 Pt9 165.7(13)
Pt12 Ni4 Pt10 Pt9 129.55(13)
Pt20 Ni4 Pt10 Pt9 73.48(7)
Ni11 Ni4 Pt10 Pt9 69.37(14)
Ni3 Ni4 Pt10 Pt9 -105.21(10)
Pt5 Ni4 Pt10 Pt9 -172.79(11)
C6 Ni4 Pt10 Pt5 107.2(13)
C12 Ni4 Pt10 Pt5 -21.5(13)
Pt12 Ni4 Pt10 Pt5 -57.67(8)
Pt20 Ni4 Pt10 Pt5 -113.74(8)
Pt9 Ni4 Pt10 Pt5 172.79(11)
Ni11 Ni4 Pt10 Pt5 -117.84(16)
Ni3 Ni4 Pt10 Pt5 67.57(8)
C6 Ni4 Pt10 Pt7 -48(2)
C12 Ni4 Pt10 Pt7 -177(100)
Pt12 Ni4 Pt10 Pt7 146.7(15)
Pt20 Ni4 Pt10 Pt7 90.6(16)
Pt9 Ni4 Pt10 Pt7 17.2(16)
Ni11 Ni4 Pt10 Pt7 86.5(16)
Ni3 Ni4 Pt10 Pt7 -88.0(16)
Pt5 Ni4 Pt10 Pt7 -155.6(15)
C6 Ni4 Pt10 Ni6 112.4(13)
C12 Ni4 Pt10 Ni6 -16.3(13)
Pt12 Ni4 Pt10 Ni6 -52.43(15)
Pt20 Ni4 Pt10 Ni6 -108.50(11)
Pt9 Ni4 Pt10 Ni6 178.02(10)
Ni11 Ni4 Pt10 Ni6 -112.60(16)
Ni3 Ni4 Pt10 Ni6 72.81(13)
Pt5 Ni4 Pt10 Ni6 5.23(12)
C6 Ni4 Pt10 Ni8 -72.1(13)
C12 Ni4 Pt10 Ni8 159.2(13)
Pt12 Ni4 Pt10 Ni8 123.07(12)
Pt20 Ni4 Pt10 Ni8 67.00(12)
Pt9 Ni4 Pt10 Ni8 -6.48(13)
Ni11 Ni4 Pt10 Ni8 62.90(18)
Ni3 Ni4 Pt10 Ni8 -111.69(12)
Pt5 Ni4 Pt10 Ni8 -179.26(10)
C6 Ni4 Ni11 C11 -20(2)
C12 Ni4 Ni11 C11 71.5(18)
Pt12 Ni4 Ni11 C11 124.4(16)
Pt20 Ni4 Ni11 C11 -162.3(16)
Pt9 Ni4 Ni11 C11 -104.7(16)
Ni3 Ni4 Ni11 C11 -121(2)
Pt10 Ni4 Ni11 C11 -158.2(16)
Pt5 Ni4 Ni11 C11 133.5(16)
C6 Ni4 Ni11 C21 108(9)
C12 Ni4 Ni11 C21 -160(9)
Pt12 Ni4 Ni11 C21 -107(9)
Pt20 Ni4 Ni11 C21 -34(9)
Pt9 Ni4 Ni11 C21 24(9)
Ni3 Ni4 Ni11 C21 7(9)
Pt10 Ni4 Ni11 C21 -30(9)
Pt5 Ni4 Ni11 C21 -98(9)
C6 Ni4 Ni11 Pt31 143.3(12)
C12 Ni4 Ni11 Pt31 -125.0(10)
Pt12 Ni4 Ni11 Pt31 -72.06(15)
Pt20 Ni4 Ni11 Pt31 1.28(13)
Pt9 Ni4 Ni11 Pt31 58.90(17)
Ni3 Ni4 Ni11 Pt31 42.3(13)
Pt10 Ni4 Ni11 Pt31 5.3(2)
Pt5 Ni4 Ni11 Pt31 -62.9(2)
C6 Ni4 Ni11 Pt20 142.0(12)
C12 Ni4 Ni11 Pt20 -126.2(10)
Pt12 Ni4 Ni11 Pt20 -73.34(8)
Pt9 Ni4 Ni11 Pt20 57.62(8)
Ni3 Ni4 Ni11 Pt20 41.0(12)
Pt10 Ni4 Ni11 Pt20 4.07(11)
Pt5 Ni4 Ni11 Pt20 -64.21(15)
C6 Ni4 Ni11 Ni19 85.2(12)
C12 Ni4 Ni11 Ni19 177.0(10)
Pt12 Ni4 Ni11 Ni19 -130.13(13)
Pt20 Ni4 Ni11 Ni19 -56.80(10)
Pt9 Ni4 Ni11 Ni19 0.83(12)
Ni3 Ni4 Ni11 Ni19 -15.8(13)
Pt10 Ni4 Ni11 Ni19 -52.73(16)
Pt5 Ni4 Ni11 Ni19 -121.01(16)
C6 Ni4 Ni11 Pt12 -144.6(12)
C12 Ni4 Ni11 Pt12 -52.9(10)
Pt20 Ni4 Ni11 Pt12 73.34(8)
Pt9 Ni4 Ni11 Pt12 130.96(12)
Ni3 Ni4 Ni11 Pt12 114.4(13)
Pt10 Ni4 Ni11 Pt12 77.40(13)
Pt5 Ni4 Ni11 Pt12 9.12(13)
C6 Ni4 Ni11 Ni23 -145.4(12)
C12 Ni4 Ni11 Ni23 -53.7(10)
Pt12 Ni4 Ni11 Ni23 -0.77(13)
Pt20 Ni4 Ni11 Ni23 72.57(14)
Pt9 Ni4 Ni11 Ni23 130.19(14)
Ni3 Ni4 Ni11 Ni23 113.6(12)
Pt10 Ni4 Ni11 Ni23 76.63(19)
Pt5 Ni4 Ni11 Ni23 8.4(2)
C6 Ni4 Pt12 C23 -24(2)
C12 Ni4 Pt12 C23 -14.4(17)
Pt20 Ni4 Pt12 C23 -176.1(13)
Pt9 Ni4 Pt12 C23 -175.1(13)
Ni11 Ni4 Pt12 C23 -108.2(13)
Ni3 Ni4 Pt12 C23 79.7(13)
Pt10 Ni4 Pt12 C23 131.1(13)
Pt5 Ni4 Pt12 C23 79.8(13)
C6 Ni4 Pt12 C12 -9(2)
Pt20 Ni4 Pt12 C12 -161.7(13)
Pt9 Ni4 Pt12 C12 -160.6(13)
Ni11 Ni4 Pt12 C12 -93.8(13)
Ni3 Ni4 Pt12 C12 94.1(13)
Pt10 Ni4 Pt12 C12 145.5(13)
Pt5 Ni4 Pt12 C12 94.2(13)
C6 Ni4 Pt12 Ni24 -134(3)
C12 Ni4 Pt12 Ni24 -125(2)
Pt20 Ni4 Pt12 Ni24 73(2)
Pt9 Ni4 Pt12 Ni24 74(2)
Ni11 Ni4 Pt12 Ni24 141(2)
Ni3 Ni4 Pt12 Ni24 -31(2)
Pt10 Ni4 Pt12 Ni24 20(2)
Pt5 Ni4 Pt12 Ni24 -31(2)
C6 Ni4 Pt12 Ni23 85(2)
C12 Ni4 Pt12 Ni23 94.6(13)
Pt20 Ni4 Pt12 Ni23 -67.05(12)
Pt9 Ni4 Pt12 Ni23 -66.01(18)
Ni11 Ni4 Pt12 Ni23 0.85(15)
Ni3 Ni4 Pt12 Ni23 -171.28(13)
Pt10 Ni4 Pt12 Ni23 -119.82(12)
Pt5 Ni4 Pt12 Ni23 -171.13(10)
C6 Ni4 Pt12 Ni11 85(2)
C12 Ni4 Pt12 Ni11 93.8(13)
Pt20 Ni4 Pt12 Ni11 -67.90(10)
Pt9 Ni4 Pt12 Ni11 -66.86(16)
Ni3 Ni4 Pt12 Ni11 -172.14(19)
Pt10 Ni4 Pt12 Ni11 -120.67(13)
Pt5 Ni4 Pt12 Ni11 -171.98(12)
C6 Ni4 Pt12 Pt20 152(2)
C12 Ni4 Pt12 Pt20 161.7(13)
Pt9 Ni4 Pt12 Pt20 1.04(10)
Ni11 Ni4 Pt12 Pt20 67.90(10)
Ni3 Ni4 Pt12 Pt20 -104.23(15)
Pt10 Ni4 Pt12 Pt20 -52.77(7)
Pt5 Ni4 Pt12 Pt20 -104.08(7)
C6 Ni4 Pt12 Pt32 155(2)
C12 Ni4 Pt12 Pt32 163.9(13)
Pt20 Ni4 Pt12 Pt32 2.21(9)
Pt9 Ni4 Pt12 Pt32 3.26(19)
Ni11 Ni4 Pt12 Pt32 70.12(11)
Ni3 Ni4 Pt12 Pt32 -102.02(15)
Pt10 Ni4 Pt12 Pt32 -50.56(12)
Pt5 Ni4 Pt12 Pt32 -101.87(8)
C6 Ni4 Pt12 Ni13 -102(2)
C12 Ni4 Pt12 Ni13 -93.0(13)
Pt20 Ni4 Pt12 Ni13 105.35(10)
Pt9 Ni4 Pt12 Ni13 106.39(16)
Ni11 Ni4 Pt12 Ni13 173.25(12)
Ni3 Ni4 Pt12 Ni13 1.1(2)
Pt10 Ni4 Pt12 Ni13 52.58(14)
Pt5 Ni4 Pt12 Ni13 1.27(11)
C6 Ni4 Pt12 Pt21 -154(2)
C12 Ni4 Pt12 Pt21 -144.4(13)
Pt20 Ni4 Pt12 Pt21 53.96(5)
Pt9 Ni4 Pt12 Pt21 55.00(14)
Ni11 Ni4 Pt12 Pt21 121.86(10)
Ni3 Ni4 Pt12 Pt21 -50.28(15)
Pt10 Ni4 Pt12 Pt21 1.19(9)
Pt5 Ni4 Pt12 Pt21 -50.12(5)
C6 Ni4 Pt12 Pt5 -103(2)
C12 Ni4 Pt12 Pt5 -94.2(13)
Pt20 Ni4 Pt12 Pt5 104.08(7)
Pt9 Ni4 Pt12 Pt5 105.12(15)
Ni11 Ni4 Pt12 Pt5 171.98(12)
Ni3 Ni4 Pt12 Pt5 -0.15(11)
Pt10 Ni4 Pt12 Pt5 51.31(7)
C11 Ni11 Pt12 C23 57(2)
C21 Ni11 Pt12 C23 -61.9(15)
Pt31 Ni11 Pt12 C23 -108.1(11)
Pt20 Ni11 Pt12 C23 -164.3(11)
Ni19 Ni11 Pt12 C23 -169.6(11)
Ni4 Ni11 Pt12 C23 125.0(11)
Ni23 Ni11 Pt12 C23 -55.8(11)
C11 Ni11 Pt12 C12 -20.4(19)
C21 Ni11 Pt12 C12 -139.8(13)
Pt31 Ni11 Pt12 C12 174.0(8)
Pt20 Ni11 Pt12 C12 117.8(8)
Ni19 Ni11 Pt12 C12 112.5(8)
Ni4 Ni11 Pt12 C12 47.1(8)
Ni23 Ni11 Pt12 C12 -133.7(8)
C11 Ni11 Pt12 Ni24 115.1(18)
C21 Ni11 Pt12 Ni24 -4.3(11)
Pt31 Ni11 Pt12 Ni24 -50.53(14)
Pt20 Ni11 Pt12 Ni24 -106.70(11)
Ni19 Ni11 Pt12 Ni24 -112.04(19)
Ni4 Ni11 Pt12 Ni24 -177.36(13)
Ni23 Ni11 Pt12 Ni24 1.82(14)
C11 Ni11 Pt12 Ni4 -67.6(18)
C21 Ni11 Pt12 Ni4 173.0(11)
Pt31 Ni11 Pt12 Ni4 126.83(13)
Pt20 Ni11 Pt12 Ni4 70.66(10)
Ni19 Ni11 Pt12 Ni4 65.32(18)
Ni23 Ni11 Pt12 Ni4 179.18(14)
C11 Ni11 Pt12 Ni23 113.2(18)
C21 Ni11 Pt12 Ni23 -6.2(11)
Pt31 Ni11 Pt12 Ni23 -52.34(11)
Pt20 Ni11 Pt12 Ni23 -108.52(12)
Ni19 Ni11 Pt12 Ni23 -113.9(2)
Ni4 Ni11 Pt12 Ni23 -179.18(14)
C11 Ni11 Pt12 Pt20 -138.2(18)
C21 Ni11 Pt12 Pt20 102.4(11)
Pt31 Ni11 Pt12 Pt20 56.18(7)
Ni19 Ni11 Pt12 Pt20 -5.33(14)
Ni4 Ni11 Pt12 Pt20 -70.66(10)
Ni23 Ni11 Pt12 Pt20 108.52(12)
C11 Ni11 Pt12 Pt32 167.5(18)
C21 Ni11 Pt12 Pt32 48.1(11)
Pt31 Ni11 Pt12 Pt32 1.90(9)
Pt20 Ni11 Pt12 Pt32 -54.27(6)
Ni19 Ni11 Pt12 Pt32 -59.61(18)
Ni4 Ni11 Pt12 Pt32 -124.93(10)
Ni23 Ni11 Pt12 Pt32 54.25(9)
C11 Ni11 Pt12 Ni13 -127(2)
C21 Ni11 Pt12 Ni13 113.8(14)
Pt31 Ni11 Pt12 Ni13 67.7(10)
Pt20 Ni11 Pt12 Ni13 11.5(10)
Ni19 Ni11 Pt12 Ni13 6.2(11)
Ni4 Ni11 Pt12 Ni13 -59.2(10)
Ni23 Ni11 Pt12 Ni13 120.0(10)
C11 Ni11 Pt12 Pt21 -139.8(18)
C21 Ni11 Pt12 Pt21 100.8(11)
Pt31 Ni11 Pt12 Pt21 54.59(12)
Pt20 Ni11 Pt12 Pt21 -1.59(10)
Ni19 Ni11 Pt12 Pt21 -6.9(2)
Ni4 Ni11 Pt12 Pt21 -72.25(11)
Ni23 Ni11 Pt12 Pt21 106.93(11)
C11 Ni11 Pt12 Pt5 -76.0(18)
C21 Ni11 Pt12 Pt5 164.6(11)
Pt31 Ni11 Pt12 Pt5 118.42(9)
Pt20 Ni11 Pt12 Pt5 62.25(10)
Ni19 Ni11 Pt12 Pt5 56.9(2)
Ni4 Ni11 Pt12 Pt5 -8.41(12)
Ni23 Ni11 Pt12 Pt5 170.77(10)
C7 Pt5 Pt12 C23 -80.3(14)
C13 Pt5 Pt12 C23 14.2(13)
Ni13 Pt5 Pt12 C23 45.5(8)
Ni3 Pt5 Pt12 C23 -132.9(8)
Ni6 Pt5 Pt12 C23 116.7(8)
Pt21 Pt5 Pt12 C23 116.5(8)
Pt10 Pt5 Pt12 C23 172.8(8)
Ni4 Pt5 Pt12 C23 -133.1(8)
C7 Pt5 Pt12 C12 6.2(14)
C13 Pt5 Pt12 C12 100.8(13)
Ni13 Pt5 Pt12 C12 132.1(8)
Ni3 Pt5 Pt12 C12 -46.4(8)
Ni6 Pt5 Pt12 C12 -156.7(8)
Pt21 Pt5 Pt12 C12 -156.9(8)
Pt10 Pt5 Pt12 C12 -100.7(8)
Ni4 Pt5 Pt12 C12 -46.5(8)
C7 Pt5 Pt12 Ni24 -129.3(12)
C13 Pt5 Pt12 Ni24 -34.7(10)
Ni13 Pt5 Pt12 Ni24 -3.42(12)
Ni3 Pt5 Pt12 Ni24 178.15(11)
Ni6 Pt5 Pt12 Ni24 67.80(13)
Pt21 Pt5 Pt12 Ni24 67.58(9)
Pt10 Pt5 Pt12 Ni24 123.82(9)
Ni4 Pt5 Pt12 Ni24 178.00(13)
C7 Pt5 Pt12 Ni4 52.7(12)
C13 Pt5 Pt12 Ni4 147.3(10)
Ni13 Pt5 Pt12 Ni4 178.58(13)
Ni3 Pt5 Pt12 Ni4 0.15(11)
Ni6 Pt5 Pt12 Ni4 -110.20(13)
Pt21 Pt5 Pt12 Ni4 -110.41(9)
Pt10 Pt5 Pt12 Ni4 -54.17(9)
C7 Pt5 Pt12 Ni23 174.9(13)
C13 Pt5 Pt12 Ni23 -90.5(12)
Ni13 Pt5 Pt12 Ni23 -59.2(6)
Ni3 Pt5 Pt12 Ni23 122.3(6)
Ni6 Pt5 Pt12 Ni23 12.0(6)
Pt21 Pt5 Pt12 Ni23 11.8(6)
Pt10 Pt5 Pt12 Ni23 68.0(6)
Ni4 Pt5 Pt12 Ni23 122.2(6)
C7 Pt5 Pt12 Ni11 61.0(12)
C13 Pt5 Pt12 Ni11 155.5(10)
Ni13 Pt5 Pt12 Ni11 -173.18(13)
Ni3 Pt5 Pt12 Ni11 8.39(12)
Ni6 Pt5 Pt12 Ni11 -101.96(13)
Pt21 Pt5 Pt12 Ni11 -102.18(10)
Pt10 Pt5 Pt12 Ni11 -45.94(10)
Ni4 Pt5 Pt12 Ni11 8.24(12)
C7 Pt5 Pt12 Pt20 109.5(12)
C13 Pt5 Pt12 Pt20 -155.9(10)
Ni13 Pt5 Pt12 Pt20 -124.61(9)
Ni3 Pt5 Pt12 Pt20 56.95(8)
Ni6 Pt5 Pt12 Pt20 -53.40(9)
Pt21 Pt5 Pt12 Pt20 -53.61(4)
Pt10 Pt5 Pt12 Pt20 2.63(4)
Ni4 Pt5 Pt12 Pt20 56.80(9)
C7 Pt5 Pt12 Pt32 165.1(12)
C13 Pt5 Pt12 Pt32 -100.3(10)
Ni13 Pt5 Pt12 Pt32 -69.01(9)
Ni3 Pt5 Pt12 Pt32 112.55(8)
Ni6 Pt5 Pt12 Pt32 2.20(10)
Pt21 Pt5 Pt12 Pt32 1.99(4)
Pt10 Pt5 Pt12 Pt32 58.23(5)
Ni4 Pt5 Pt12 Pt32 112.40(10)
C7 Pt5 Pt12 Ni13 -125.8(12)
C13 Pt5 Pt12 Ni13 -31.3(10)
Ni3 Pt5 Pt12 Ni13 -178.43(12)
Ni6 Pt5 Pt12 Ni13 71.22(12)
Pt21 Pt5 Pt12 Ni13 71.00(9)
Pt10 Pt5 Pt12 Ni13 127.24(10)
Ni4 Pt5 Pt12 Ni13 -178.58(13)
C7 Pt5 Pt12 Pt21 163.2(12)
C13 Pt5 Pt12 Pt21 -102.3(10)
Ni13 Pt5 Pt12 Pt21 -71.00(9)
Ni3 Pt5 Pt12 Pt21 110.56(8)
Ni6 Pt5 Pt12 Pt21 0.21(9)
Pt10 Pt5 Pt12 Pt21 56.24(4)
Ni4 Pt5 Pt12 Pt21 110.41(9)
C7 Pt5 Ni13 C24 -18(3)
C13 Pt5 Ni13 C24 3(3)
Ni3 Pt5 Ni13 C24 -117(3)
Ni6 Pt5 Ni13 C24 106(3)
Pt21 Pt5 Ni13 C24 159(3)
Pt10 Pt5 Ni13 C24 165(3)
Ni4 Pt5 Ni13 C24 -127(3)
Pt12 Pt5 Ni13 C24 -129(3)
C7 Pt5 Ni13 C13 -22(2)
Ni3 Pt5 Ni13 C13 -120.8(17)
Ni6 Pt5 Ni13 C13 102.2(15)
Pt21 Pt5 Ni13 C13 155.7(15)
Pt10 Pt5 Ni13 C13 161.2(15)
Ni4 Pt5 Ni13 C13 -130.9(15)
Pt12 Pt5 Ni13 C13 -132.1(15)
C7 Pt5 Ni13 Ni14 -123.1(16)
C13 Pt5 Ni13 Ni14 -101.3(15)
Ni3 Pt5 Ni13 Ni14 137.9(8)
Ni6 Pt5 Ni13 Ni14 0.94(13)
Pt21 Pt5 Ni13 Ni14 54.44(10)
Pt10 Pt5 Ni13 Ni14 59.91(14)
Ni4 Pt5 Ni13 Ni14 127.83(13)
Pt12 Pt5 Ni13 Ni14 126.61(13)
C7 Pt5 Ni13 Pt21 -177.5(16)
C13 Pt5 Ni13 Pt21 -155.7(15)
Ni3 Pt5 Ni13 Pt21 83.4(8)
Ni6 Pt5 Ni13 Pt21 -53.50(9)
Pt10 Pt5 Ni13 Pt21 5.47(9)
Ni4 Pt5 Ni13 Pt21 73.39(10)
Pt12 Pt5 Ni13 Pt21 72.17(6)
C7 Pt5 Ni13 Ni24 113.7(16)
C13 Pt5 Ni13 Ni24 135.5(15)
Ni3 Pt5 Ni13 Ni24 14.7(9)
Ni6 Pt5 Ni13 Ni24 -122.23(17)
Pt21 Pt5 Ni13 Ni24 -68.73(15)
Pt10 Pt5 Ni13 Ni24 -63.27(18)
Ni4 Pt5 Ni13 Ni24 4.7(2)
Pt12 Pt5 Ni13 Ni24 3.43(12)
C7 Pt5 Ni13 Pt25 -174.8(16)
C13 Pt5 Ni13 Pt25 -153.0(15)
Ni3 Pt5 Ni13 Pt25 86.2(8)
Ni6 Pt5 Ni13 Pt25 -50.75(15)
Pt21 Pt5 Ni13 Pt25 2.75(10)
Pt10 Pt5 Ni13 Pt25 8.22(18)
Ni4 Pt5 Ni13 Pt25 76.13(16)
Pt12 Pt5 Ni13 Pt25 74.92(13)
C7 Pt5 Ni13 Pt12 110.3(16)
C13 Pt5 Ni13 Pt12 132.1(15)
Ni3 Pt5 Ni13 Pt12 11.3(9)
Ni6 Pt5 Ni13 Pt12 -125.67(9)
Pt21 Pt5 Ni13 Pt12 -72.17(6)
Pt10 Pt5 Ni13 Pt12 -66.70(8)
Ni4 Pt5 Ni13 Pt12 1.22(11)
C23 Pt12 Ni13 C24 14(2)
C12 Pt12 Ni13 C24 94(2)
Ni24 Pt12 Ni13 C24 -39.9(19)
Ni4 Pt12 Ni13 C24 142.2(19)
Ni23 Pt12 Ni13 C24 -45.3(19)
Ni11 Pt12 Ni13 C24 -162(2)
Pt20 Pt12 Ni13 C24 -151.0(18)
Pt32 Pt12 Ni13 C24 -95.9(19)
Pt21 Pt12 Ni13 C24 -147.7(19)
Pt5 Pt12 Ni13 C24 143.6(19)
C23 Pt12 Ni13 C13 -93.1(15)
C12 Pt12 Ni13 C13 -13.1(13)
Ni24 Pt12 Ni13 C13 -147.3(10)
Ni4 Pt12 Ni13 C13 34.8(10)
Ni23 Pt12 Ni13 C13 -152.8(10)
Ni11 Pt12 Ni13 C13 90.8(14)
Pt20 Pt12 Ni13 C13 101.6(10)
Pt32 Pt12 Ni13 C13 156.7(10)
Pt21 Pt12 Ni13 C13 104.9(10)
Pt5 Pt12 Ni13 C13 36.2(10)
C23 Pt12 Ni13 Pt5 -129.3(10)
C12 Pt12 Ni13 Pt5 -49.3(8)
Ni24 Pt12 Ni13 Pt5 176.44(13)
Ni4 Pt12 Ni13 Pt5 -1.40(13)
Ni23 Pt12 Ni13 Pt5 171.03(10)
Ni11 Pt12 Ni13 Pt5 54.6(10)
Pt20 Pt12 Ni13 Pt5 65.36(9)
Pt32 Pt12 Ni13 Pt5 120.45(7)
Pt21 Pt12 Ni13 Pt5 68.67(6)
C23 Pt12 Ni13 Ni14 156.3(11)
C12 Pt12 Ni13 Ni14 -123.7(8)
Ni24 Pt12 Ni13 Ni14 102.1(2)
Ni4 Pt12 Ni13 Ni14 -75.8(2)
Ni23 Pt12 Ni13 Ni14 96.65(19)
Ni11 Pt12 Ni13 Ni14 -19.8(11)
Pt20 Pt12 Ni13 Ni14 -9.0(2)
Pt32 Pt12 Ni13 Ni14 46.07(18)
Pt21 Pt12 Ni13 Ni14 -5.71(14)
Pt5 Pt12 Ni13 Ni14 -74.37(17)
C23 Pt12 Ni13 Pt21 162.0(10)
C12 Pt12 Ni13 Pt21 -118.0(8)
Ni24 Pt12 Ni13 Pt21 107.77(12)
Ni4 Pt12 Ni13 Pt21 -70.07(12)
Ni23 Pt12 Ni13 Pt21 102.36(11)
Ni11 Pt12 Ni13 Pt21 -14.0(10)
Pt20 Pt12 Ni13 Pt21 -3.31(9)
Pt32 Pt12 Ni13 Pt21 51.78(6)
Pt5 Pt12 Ni13 Pt21 -68.67(6)
C23 Pt12 Ni13 Ni24 54.2(10)
C12 Pt12 Ni13 Ni24 134.3(8)
Ni4 Pt12 Ni13 Ni24 -177.84(13)
Ni23 Pt12 Ni13 Ni24 -5.42(14)
Ni11 Pt12 Ni13 Ni24 -121.8(10)
Pt20 Pt12 Ni13 Ni24 -111.08(11)
Pt32 Pt12 Ni13 Ni24 -56.00(10)
Pt21 Pt12 Ni13 Ni24 -107.77(12)
Pt5 Pt12 Ni13 Ni24 -176.44(13)
C23 Pt12 Ni13 Pt25 105.3(10)
C12 Pt12 Ni13 Pt25 -174.6(8)
Ni24 Pt12 Ni13 Pt25 51.11(11)
Ni4 Pt12 Ni13 Pt25 -126.73(11)
Ni23 Pt12 Ni13 Pt25 45.69(14)
Ni11 Pt12 Ni13 Pt25 -70.7(10)
Pt20 Pt12 Ni13 Pt25 -59.97(10)
Pt32 Pt12 Ni13 Pt25 -4.89(7)
Pt21 Pt12 Ni13 Pt25 -56.67(7)
Pt5 Pt12 Ni13 Pt25 -125.34(11)
C24 Ni13 Ni14 C14 -59.6(19)
C13 Ni13 Ni14 C14 35.9(14)
Pt5 Ni13 Ni14 C14 86.4(12)
Pt21 Ni13 Ni14 C14 142.4(12)
Ni24 Ni13 Ni14 C14 -146.9(12)
Pt25 Ni13 Ni14 C14 -145.1(12)
Pt12 Ni13 Ni14 C14 148.4(12)
C24 Ni13 Ni14 C25 36.9(19)
C13 Ni13 Ni14 C25 132.5(13)
Pt5 Ni13 Ni14 C25 -177.1(10)
Pt21 Ni13 Ni14 C25 -121.0(10)
Ni24 Ni13 Ni14 C25 -50.4(10)
Pt25 Ni13 Ni14 C25 -48.6(10)
Pt12 Ni13 Ni14 C25 -115.1(10)
C24 Ni13 Ni14 Pt25 85.5(15)
C13 Ni13 Ni14 Pt25 -178.9(7)
Pt5 Ni13 Ni14 Pt25 -128.48(11)
Pt21 Ni13 Ni14 Pt25 -72.45(8)
Ni24 Ni13 Ni14 Pt25 -1.76(13)
Pt12 Ni13 Ni14 Pt25 -66.50(16)
C24 Ni13 Ni14 Pt21 158.0(15)
C13 Ni13 Ni14 Pt21 -106.5(7)
Pt5 Ni13 Ni14 Pt21 -56.03(8)
Ni24 Ni13 Ni14 Pt21 70.69(14)
Pt25 Ni13 Ni14 Pt21 72.45(8)
Pt12 Ni13 Ni14 Pt21 5.95(15)
C24 Ni13 Ni14 Ni6 -146.9(15)
C13 Ni13 Ni14 Ni6 -51.4(7)
Pt5 Ni13 Ni14 Ni6 -0.94(13)
Pt21 Ni13 Ni14 Ni6 55.09(10)
Ni24 Ni13 Ni14 Ni6 125.78(15)
Pt25 Ni13 Ni14 Ni6 127.54(13)
Pt12 Ni13 Ni14 Ni6 61.0(2)
C24 Ni13 Ni14 Pt15 162.8(15)
C13 Ni13 Ni14 Pt15 -101.7(7)
Pt5 Ni13 Ni14 Pt15 -51.25(19)
Pt21 Ni13 Ni14 Pt15 4.78(14)
Ni24 Ni13 Ni14 Pt15 75.5(2)
Pt25 Ni13 Ni14 Pt15 77.23(16)
Pt12 Ni13 Ni14 Pt15 10.7(3)
C24 Ni13 Ni14 Ni26 91.5(15)
C13 Ni13 Ni14 Ni26 -173.0(7)
Pt5 Ni13 Ni14 Ni26 -122.53(16)
Pt21 Ni13 Ni14 Ni26 -66.50(16)
Ni24 Ni13 Ni14 Ni26 4.2(2)
Pt25 Ni13 Ni14 Ni26 5.95(14)
Pt12 Ni13 Ni14 Ni26 -60.6(2)
C8 Ni6 Ni14 C14 -23(2)
C15 Ni6 Ni14 C14 69.9(16)
Pt15 Ni6 Ni14 C14 121.7(13)
Pt21 Ni6 Ni14 C14 -165.4(14)
Pt5 Ni6 Ni14 C14 -108.0(13)
Ni2 Ni6 Ni14 C14 -123(2)
Pt10 Ni6 Ni14 C14 -161.7(13)
Pt7 Ni6 Ni14 C14 130.1(13)
C8 Ni6 Ni14 C25 125(11)
C15 Ni6 Ni14 C25 -142(10)
Pt15 Ni6 Ni14 C25 -91(10)
Pt21 Ni6 Ni14 C25 -18(10)
Pt5 Ni6 Ni14 C25 40(10)
Ni2 Ni6 Ni14 C25 25(11)
Pt10 Ni6 Ni14 C25 -14(10)
Pt7 Ni6 Ni14 C25 -82(10)
C8 Ni6 Ni14 Pt25 144.0(16)
C15 Ni6 Ni14 Pt25 -123.4(8)
Pt15 Ni6 Ni14 Pt25 -71.53(16)
Pt21 Ni6 Ni14 Pt25 1.38(13)
Pt5 Ni6 Ni14 Pt25 58.78(17)
Ni2 Ni6 Ni14 Pt25 44.1(15)
Pt10 Ni6 Ni14 Pt25 5.1(2)
Pt7 Ni6 Ni14 Pt25 -63.1(2)
C8 Ni6 Ni14 Ni13 86.1(16)
C15 Ni6 Ni14 Ni13 178.7(8)
Pt15 Ni6 Ni14 Ni13 -129.40(13)
Pt21 Ni6 Ni14 Ni13 -56.49(10)
Pt5 Ni6 Ni14 Ni13 0.91(13)
Ni2 Ni6 Ni14 Ni13 -13.8(15)
Pt10 Ni6 Ni14 Ni13 -52.79(17)
Pt7 Ni6 Ni14 Ni13 -120.99(15)
C8 Ni6 Ni14 Pt21 142.6(16)
C15 Ni6 Ni14 Pt21 -124.8(8)
Pt15 Ni6 Ni14 Pt21 -72.91(8)
Pt5 Ni6 Ni14 Pt21 57.40(8)
Ni2 Ni6 Ni14 Pt21 42.7(14)
Pt10 Ni6 Ni14 Pt21 3.69(11)
Pt7 Ni6 Ni14 Pt21 -64.50(14)
C8 Ni6 Ni14 Pt15 -144.5(16)
C15 Ni6 Ni14 Pt15 -51.9(8)
Pt21 Ni6 Ni14 Pt15 72.91(8)
Pt5 Ni6 Ni14 Pt15 130.31(11)
Ni2 Ni6 Ni14 Pt15 115.6(14)
Pt10 Ni6 Ni14 Pt15 76.61(13)
Pt7 Ni6 Ni14 Pt15 8.41(12)
C8 Ni6 Ni14 Ni26 -144.9(16)
C15 Ni6 Ni14 Ni26 -52.3(8)
Pt15 Ni6 Ni14 Ni26 -0.47(12)
Pt21 Ni6 Ni14 Ni26 72.45(14)
Pt5 Ni6 Ni14 Ni26 129.84(14)
Ni2 Ni6 Ni14 Ni26 115.1(14)
Pt10 Ni6 Ni14 Ni26 76.14(18)
Pt7 Ni6 Ni14 Ni26 7.9(2)
C8 Ni6 Pt15 C15 -13(3)
Pt21 Ni6 Pt15 C15 -163.9(12)
Pt5 Ni6 Pt15 C15 -162.9(12)
Ni14 Ni6 Pt15 C15 -96.0(12)
Ni2 Ni6 Pt15 C15 91.2(12)
Pt10 Ni6 Pt15 C15 143.1(12)
Pt7 Ni6 Pt15 C15 91.4(12)
C8 Ni6 Pt15 C27 -20(3)
C15 Ni6 Pt15 C27 -7.1(17)
Pt21 Ni6 Pt15 C27 -171.0(12)
Pt5 Ni6 Pt15 C27 -169.9(12)
Ni14 Ni6 Pt15 C27 -103.1(12)
Ni2 Ni6 Pt15 C27 84.1(12)
Pt10 Ni6 Pt15 C27 136.0(12)
Pt7 Ni6 Pt15 C27 84.3(12)
C8 Ni6 Pt15 Ni27 -151(4)
C15 Ni6 Pt15 Ni27 -138(2)
Pt21 Ni6 Pt15 Ni27 58(2)
Pt5 Ni6 Pt15 Ni27 59(2)
Ni14 Ni6 Pt15 Ni27 126(2)
Ni2 Ni6 Pt15 Ni27 -47(2)
Pt10 Ni6 Pt15 Ni27 5(2)
Pt7 Ni6 Pt15 Ni27 -46(2)
C8 Ni6 Pt15 Ni26 83(3)
C15 Ni6 Pt15 Ni26 96.5(12)
Pt21 Ni6 Pt15 Ni26 -67.40(11)
Pt5 Ni6 Pt15 Ni26 -66.34(18)
Ni14 Ni6 Pt15 Ni26 0.51(14)
Ni2 Ni6 Pt15 Ni26 -172.32(12)
Pt10 Ni6 Pt15 Ni26 -120.38(11)
Pt7 Ni6 Pt15 Ni26 -172.06(10)
C8 Ni6 Pt15 Pt21 151(3)
C15 Ni6 Pt15 Pt21 163.9(12)
Pt5 Ni6 Pt15 Pt21 1.06(10)
Ni14 Ni6 Pt15 Pt21 67.91(9)
Ni2 Ni6 Pt15 Pt21 -104.92(14)
Pt10 Ni6 Pt15 Pt21 -52.98(6)
Pt7 Ni6 Pt15 Pt21 -104.66(7)
C8 Ni6 Pt15 Ni14 83(3)
C15 Ni6 Pt15 Ni14 96.0(12)
Pt21 Ni6 Pt15 Ni14 -67.91(9)
Pt5 Ni6 Pt15 Ni14 -66.85(14)
Ni2 Ni6 Pt15 Ni14 -172.83(17)
Pt10 Ni6 Pt15 Ni14 -120.90(11)
Pt7 Ni6 Pt15 Ni14 -172.57(10)
C8 Ni6 Pt15 Pt33 153(3)
C15 Ni6 Pt15 Pt33 165.9(12)
Pt21 Ni6 Pt15 Pt33 1.98(9)
Pt5 Ni6 Pt15 Pt33 3.05(18)
Ni14 Ni6 Pt15 Pt33 69.90(11)
Ni2 Ni6 Pt15 Pt33 -102.93(13)
Pt10 Ni6 Pt15 Pt33 -51.00(10)
Pt7 Ni6 Pt15 Pt33 -102.67(7)
C8 Ni6 Pt15 Ni16 -103(3)
C15 Ni6 Pt15 Ni16 -89.8(12)
Pt21 Ni6 Pt15 Ni16 106.22(9)
Pt5 Ni6 Pt15 Ni16 107.28(15)
Ni14 Ni6 Pt15 Ni16 174.13(11)
Ni2 Ni6 Pt15 Ni16 1.31(18)
Pt10 Ni6 Pt15 Ni16 53.24(12)
Pt7 Ni6 Pt15 Ni16 1.56(10)
C8 Ni6 Pt15 Pt22 -155(3)
C15 Ni6 Pt15 Pt22 -142.1(12)
Pt21 Ni6 Pt15 Pt22 53.96(5)
Pt5 Ni6 Pt15 Pt22 55.02(14)
Ni14 Ni6 Pt15 Pt22 121.87(9)
Ni2 Ni6 Pt15 Pt22 -50.95(13)
Pt10 Ni6 Pt15 Pt22 0.98(7)
Pt7 Ni6 Pt15 Pt22 -50.70(5)
C8 Ni6 Pt15 Pt7 -105(3)
C15 Ni6 Pt15 Pt7 -91.4(12)
Pt21 Ni6 Pt15 Pt7 104.66(7)
Pt5 Ni6 Pt15 Pt7 105.72(15)
Ni14 Ni6 Pt15 Pt7 172.57(10)
Ni2 Ni6 Pt15 Pt7 -0.26(10)
Pt10 Ni6 Pt15 Pt7 51.67(6)
C14 Ni14 Pt15 C15 -22.4(17)
C25 Ni14 Pt15 C15 -140.4(14)
Pt25 Ni14 Pt15 C15 174.1(9)
Ni13 Ni14 Pt15 C15 113.0(9)
Pt21 Ni14 Pt15 C15 117.8(8)
Ni6 Ni14 Pt15 C15 46.9(8)
Ni26 Ni14 Pt15 C15 -133.6(9)
C14 Ni14 Pt15 C27 57.0(18)
C25 Ni14 Pt15 C27 -61.0(15)
Pt25 Ni14 Pt15 C27 -106.5(10)
Ni13 Ni14 Pt15 C27 -167.6(10)
Pt21 Ni14 Pt15 C27 -162.8(10)
Ni6 Ni14 Pt15 C27 126.3(10)
Ni26 Ni14 Pt15 C27 -54.2(10)
C14 Ni14 Pt15 Ni27 113.3(15)
C25 Ni14 Pt15 Ni27 -4.7(11)
Pt25 Ni14 Pt15 Ni27 -50.19(14)
Ni13 Ni14 Pt15 Ni27 -111.24(19)
Pt21 Ni14 Pt15 Ni27 -106.43(11)
Ni6 Ni14 Pt15 Ni27 -177.37(12)
Ni26 Ni14 Pt15 Ni27 2.13(13)
C14 Ni14 Pt15 Ni6 -69.3(15)
C25 Ni14 Pt15 Ni6 172.7(11)
Pt25 Ni14 Pt15 Ni6 127.18(13)
Ni13 Ni14 Pt15 Ni6 66.13(18)
Pt21 Ni14 Pt15 Ni6 70.94(9)
Ni26 Ni14 Pt15 Ni6 179.50(13)
C14 Ni14 Pt15 Ni26 111.2(15)
C25 Ni14 Pt15 Ni26 -6.8(11)
Pt25 Ni14 Pt15 Ni26 -52.33(11)
Ni13 Ni14 Pt15 Ni26 -113.4(2)
Pt21 Ni14 Pt15 Ni26 -108.57(11)
Ni6 Ni14 Pt15 Ni26 -179.50(13)
C14 Ni14 Pt15 Pt21 -140.2(15)
C25 Ni14 Pt15 Pt21 101.8(11)
Pt25 Ni14 Pt15 Pt21 56.24(7)
Ni13 Ni14 Pt15 Pt21 -4.81(14)
Ni6 Ni14 Pt15 Pt21 -70.94(9)
Ni26 Ni14 Pt15 Pt21 108.57(11)
C14 Ni14 Pt15 Pt33 165.5(15)
C25 Ni14 Pt15 Pt33 47.5(11)
Pt25 Ni14 Pt15 Pt33 2.00(9)
Ni13 Ni14 Pt15 Pt33 -59.04(18)
Pt21 Ni14 Pt15 Pt33 -54.24(6)
Ni6 Ni14 Pt15 Pt33 -125.17(9)
Ni26 Ni14 Pt15 Pt33 54.33(9)
C14 Ni14 Pt15 Ni16 -127.1(18)
C25 Ni14 Pt15 Ni16 114.9(15)
Pt25 Ni14 Pt15 Ni16 69.4(11)
Ni13 Ni14 Pt15 Ni16 8.3(12)
Pt21 Ni14 Pt15 Ni16 13.1(11)
Ni6 Ni14 Pt15 Ni16 -57.8(11)
Ni26 Ni14 Pt15 Ni16 121.7(11)
C14 Ni14 Pt15 Pt22 -141.9(15)
C25 Ni14 Pt15 Pt22 100.1(11)
Pt25 Ni14 Pt15 Pt22 54.59(12)
Ni13 Ni14 Pt15 Pt22 -6.5(2)
Pt21 Ni14 Pt15 Pt22 -1.65(10)
Ni6 Ni14 Pt15 Pt22 -72.59(11)
Ni26 Ni14 Pt15 Pt22 106.92(10)
C14 Ni14 Pt15 Pt7 -77.1(15)
C25 Ni14 Pt15 Pt7 164.9(11)
Pt25 Ni14 Pt15 Pt7 119.35(9)
Ni13 Ni14 Pt15 Pt7 58.3(2)
Pt21 Ni14 Pt15 Pt7 63.11(9)
Ni6 Ni14 Pt15 Pt7 -7.83(11)
Ni26 Ni14 Pt15 Pt7 171.67(9)
C9 Pt7 Pt15 C15 1.8(16)
C16 Pt7 Pt15 C15 95.4(15)
Ni16 Pt7 Pt15 C15 130.7(9)
Ni2 Pt7 Pt15 C15 -47.3(9)
Ni8 Pt7 Pt15 C15 -157.5(9)
Pt10 Pt7 Pt15 C15 -101.6(9)
Pt22 Pt7 Pt15 C15 -157.9(9)
Ni6 Pt7 Pt15 C15 -47.6(9)
C9 Pt7 Pt15 C27 -82.6(16)
C16 Pt7 Pt15 C27 11.0(14)
Ni16 Pt7 Pt15 C27 46.3(9)
Ni2 Pt7 Pt15 C27 -131.7(9)
Ni8 Pt7 Pt15 C27 118.1(9)
Pt10 Pt7 Pt15 C27 174.0(9)
Pt22 Pt7 Pt15 C27 117.7(9)
Ni6 Pt7 Pt15 C27 -132.0(9)
C9 Pt7 Pt15 Ni27 -132.9(13)
C16 Pt7 Pt15 Ni27 -39.3(11)
Ni16 Pt7 Pt15 Ni27 -3.96(11)
Ni2 Pt7 Pt15 Ni27 178.03(10)
Ni8 Pt7 Pt15 Ni27 67.86(13)
Pt10 Pt7 Pt15 Ni27 123.74(9)
Pt22 Pt7 Pt15 Ni27 67.44(9)
Ni6 Pt7 Pt15 Ni27 177.78(11)
C9 Pt7 Pt15 Ni6 49.4(13)
C16 Pt7 Pt15 Ni6 142.9(11)
Ni16 Pt7 Pt15 Ni6 178.27(11)
Ni2 Pt7 Pt15 Ni6 0.25(10)
Ni8 Pt7 Pt15 Ni6 -109.92(12)
Pt10 Pt7 Pt15 Ni6 -54.04(8)
Pt22 Pt7 Pt15 Ni6 -110.34(8)
C9 Pt7 Pt15 Ni26 173.9(15)
C16 Pt7 Pt15 Ni26 -92.5(13)
Ni16 Pt7 Pt15 Ni26 -57.2(6)
Ni2 Pt7 Pt15 Ni26 124.8(6)
Ni8 Pt7 Pt15 Ni26 14.6(6)
Pt10 Pt7 Pt15 Ni26 70.5(6)
Pt22 Pt7 Pt15 Ni26 14.2(6)
Ni6 Pt7 Pt15 Ni26 124.5(6)
C9 Pt7 Pt15 Pt21 106.0(13)
C16 Pt7 Pt15 Pt21 -160.4(11)
Ni16 Pt7 Pt15 Pt21 -125.12(9)
Ni2 Pt7 Pt15 Pt21 56.86(8)
Ni8 Pt7 Pt15 Pt21 -53.30(10)
Pt10 Pt7 Pt15 Pt21 2.58(4)
Pt22 Pt7 Pt15 Pt21 -53.72(4)
Ni6 Pt7 Pt15 Pt21 56.62(8)
C9 Pt7 Pt15 Ni14 57.0(13)
C16 Pt7 Pt15 Ni14 150.6(11)
Ni16 Pt7 Pt15 Ni14 -174.11(12)
Ni2 Pt7 Pt15 Ni14 7.87(12)
Ni8 Pt7 Pt15 Ni14 -102.30(13)
Pt10 Pt7 Pt15 Ni14 -46.41(9)
Pt22 Pt7 Pt15 Ni14 -102.72(9)
Ni6 Pt7 Pt15 Ni14 7.62(11)
C9 Pt7 Pt15 Pt33 161.8(13)
C16 Pt7 Pt15 Pt33 -104.6(11)
Ni16 Pt7 Pt15 Pt33 -69.29(9)
Ni2 Pt7 Pt15 Pt33 112.70(8)
Ni8 Pt7 Pt15 Pt33 2.53(11)
Pt10 Pt7 Pt15 Pt33 58.41(5)
Pt22 Pt7 Pt15 Pt33 2.11(5)
Ni6 Pt7 Pt15 Pt33 112.45(8)
C9 Pt7 Pt15 Ni16 -128.9(13)
C16 Pt7 Pt15 Ni16 -35.3(11)
Ni2 Pt7 Pt15 Ni16 -178.02(11)
Ni8 Pt7 Pt15 Ni16 71.82(12)
Pt10 Pt7 Pt15 Ni16 127.70(9)
Pt22 Pt7 Pt15 Ni16 71.39(8)
Ni6 Pt7 Pt15 Ni16 -178.27(11)
C9 Pt7 Pt15 Pt22 159.7(13)
C16 Pt7 Pt15 Pt22 -106.7(11)
Ni16 Pt7 Pt15 Pt22 -71.39(8)
Ni2 Pt7 Pt15 Pt22 110.59(8)
Ni8 Pt7 Pt15 Pt22 0.42(9)
Pt10 Pt7 Pt15 Pt22 56.31(4)
Ni6 Pt7 Pt15 Pt22 110.34(8)
C9 Pt7 Ni16 C28 -1(2)
C16 Pt7 Ni16 C28 11(2)
Ni2 Pt7 Ni16 C28 -102(2)
Ni8 Pt7 Ni16 C28 122(2)
Pt10 Pt7 Ni16 C28 -179(2)
Pt22 Pt7 Ni16 C28 175(2)
Ni6 Pt7 Ni16 C28 -112(2)
Pt15 Pt7 Ni16 C28 -113(2)
C9 Pt7 Ni16 C16 -12(2)
Ni2 Pt7 Ni16 C16 -112.5(16)
Ni8 Pt7 Ni16 C16 111.6(15)
Pt10 Pt7 Ni16 C16 170.6(15)
Pt22 Pt7 Ni16 C16 164.5(15)
Ni6 Pt7 Ni16 C16 -122.6(15)
Pt15 Pt7 Ni16 C16 -124.1(15)
C9 Pt7 Ni16 Ni17 -121.7(14)
C16 Pt7 Ni16 Ni17 -110.1(15)
Ni2 Pt7 Ni16 Ni17 137.4(6)
Ni8 Pt7 Ni16 Ni17 1.55(12)
Pt10 Pt7 Ni16 Ni17 60.49(12)
Pt22 Pt7 Ni16 Ni17 54.46(9)
Ni6 Pt7 Ni16 Ni17 127.35(11)
Pt15 Pt7 Ni16 Ni17 125.86(12)
C9 Pt7 Ni16 Pt22 -176.2(14)
C16 Pt7 Ni16 Pt22 -164.5(15)
Ni2 Pt7 Ni16 Pt22 83.0(6)
Ni8 Pt7 Ni16 Pt22 -52.91(8)
Pt10 Pt7 Ni16 Pt22 6.04(9)
Ni6 Pt7 Ni16 Pt22 72.89(9)
Pt15 Pt7 Ni16 Pt22 71.40(5)
C9 Pt7 Ni16 Pt28 -173.0(14)
C16 Pt7 Ni16 Pt28 -161.4(15)
Ni2 Pt7 Ni16 Pt28 86.1(6)
Ni8 Pt7 Ni16 Pt28 -49.73(15)
Pt10 Pt7 Ni16 Pt28 9.21(17)
Pt22 Pt7 Ni16 Pt28 3.17(10)
Ni6 Pt7 Ni16 Pt28 76.06(15)
Pt15 Pt7 Ni16 Pt28 74.57(12)
C9 Pt7 Ni16 Ni27 116.4(14)
C16 Pt7 Ni16 Ni27 128.0(15)
Ni2 Pt7 Ni16 Ni27 15.5(7)
Ni8 Pt7 Ni16 Ni27 -120.36(16)
Pt10 Pt7 Ni16 Ni27 -61.42(17)
Pt22 Pt7 Ni16 Ni27 -67.46(13)
Ni6 Pt7 Ni16 Ni27 5.43(18)
Pt15 Pt7 Ni16 Ni27 3.94(11)
C9 Pt7 Ni16 Pt15 112.4(14)
C16 Pt7 Ni16 Pt15 124.1(15)
Ni2 Pt7 Ni16 Pt15 11.6(6)
Ni8 Pt7 Ni16 Pt15 -124.31(8)
Pt10 Pt7 Ni16 Pt15 -65.36(8)
Pt22 Pt7 Ni16 Pt15 -71.40(5)
Ni6 Pt7 Ni16 Pt15 1.49(10)
C15 Pt15 Ni16 C28 91.0(17)
C27 Pt15 Ni16 C28 9.9(17)
Ni27 Pt15 Ni16 C28 -43.6(15)
Ni6 Pt15 Ni16 C28 138.8(15)
Ni26 Pt15 Ni16 C28 -47.6(15)
Pt21 Pt15 Ni16 C28 -153.9(15)
Ni14 Pt15 Ni16 C28 -166.2(18)
Pt33 Pt15 Ni16 C28 -98.8(15)
Pt22 Pt15 Ni16 C28 -150.5(15)
Pt7 Pt15 Ni16 C28 140.5(15)
C15 Pt15 Ni16 C16 -7.1(13)
C27 Pt15 Ni16 C16 -88.2(13)
Ni27 Pt15 Ni16 C16 -141.7(10)
Ni6 Pt15 Ni16 C16 40.6(10)
Ni26 Pt15 Ni16 C16 -145.7(10)
Pt21 Pt15 Ni16 C16 108.0(10)
Ni14 Pt15 Ni16 C16 95.7(14)
Pt33 Pt15 Ni16 C16 163.1(10)
Pt22 Pt15 Ni16 C16 111.4(10)
Pt7 Pt15 Ni16 C16 42.4(10)
C15 Pt15 Ni16 Pt7 -49.5(9)
C27 Pt15 Ni16 Pt7 -130.6(10)
Ni27 Pt15 Ni16 Pt7 175.93(12)
Ni6 Pt15 Ni16 Pt7 -1.73(11)
Ni26 Pt15 Ni16 Pt7 171.90(9)
Pt21 Pt15 Ni16 Pt7 65.67(9)
Ni14 Pt15 Ni16 Pt7 53.3(11)
Pt33 Pt15 Ni16 Pt7 120.71(6)
Pt22 Pt15 Ni16 Pt7 69.03(7)
C15 Pt15 Ni16 Ni17 -123.7(9)
C27 Pt15 Ni16 Ni17 155.2(10)
Ni27 Pt15 Ni16 Ni17 101.7(2)
Ni6 Pt15 Ni16 Ni17 -75.9(2)
Ni26 Pt15 Ni16 Ni17 97.7(2)
Pt21 Pt15 Ni16 Ni17 -8.5(2)
Ni14 Pt15 Ni16 Ni17 -20.9(12)
Pt33 Pt15 Ni16 Ni17 46.51(18)
Pt22 Pt15 Ni16 Ni17 -5.18(14)
Pt7 Pt15 Ni16 Ni17 -74.20(17)
C15 Pt15 Ni16 Pt22 -118.5(9)
C27 Pt15 Ni16 Pt22 160.4(10)
Ni27 Pt15 Ni16 Pt22 106.91(11)
Ni6 Pt15 Ni16 Pt22 -70.75(11)
Ni26 Pt15 Ni16 Pt22 102.88(11)
Pt21 Pt15 Ni16 Pt22 -3.36(10)
Ni14 Pt15 Ni16 Pt22 -15.7(11)
Pt33 Pt15 Ni16 Pt22 51.69(6)
Pt7 Pt15 Ni16 Pt22 -69.03(7)
C15 Pt15 Ni16 Pt28 -174.6(9)
C27 Pt15 Ni16 Pt28 104.3(10)
Ni27 Pt15 Ni16 Pt28 50.78(10)
Ni6 Pt15 Ni16 Pt28 -126.88(10)
Ni26 Pt15 Ni16 Pt28 46.75(13)
Pt21 Pt15 Ni16 Pt28 -59.49(11)
Ni14 Pt15 Ni16 Pt28 -71.8(11)
Pt33 Pt15 Ni16 Pt28 -4.44(8)
Pt22 Pt15 Ni16 Pt28 -56.13(7)
Pt7 Pt15 Ni16 Pt28 -125.15(11)
C15 Pt15 Ni16 Ni27 134.6(9)
C27 Pt15 Ni16 Ni27 53.5(10)
Ni6 Pt15 Ni16 Ni27 -177.66(12)
Ni26 Pt15 Ni16 Ni27 -4.03(13)
Pt21 Pt15 Ni16 Ni27 -110.27(10)
Ni14 Pt15 Ni16 Ni27 -122.6(11)
Pt33 Pt15 Ni16 Ni27 -55.22(9)
Pt22 Pt15 Ni16 Ni27 -106.91(11)
Pt7 Pt15 Ni16 Ni27 -175.93(12)
C28 Ni16 Ni17 C17 -59.4(19)
C16 Ni16 Ni17 C17 37.3(18)
Pt7 Ni16 Ni17 C17 88.9(14)
Pt22 Ni16 Ni17 C17 145.3(14)
Pt28 Ni16 Ni17 C17 -142.6(14)
Ni27 Ni16 Ni17 C17 -144.9(14)
Pt15 Ni16 Ni17 C17 150.7(14)
C28 Ni16 Ni17 C29 31.2(16)
C16 Ni16 Ni17 C29 127.9(14)
Pt7 Ni16 Ni17 C29 179.5(10)
Pt22 Ni16 Ni17 C29 -124.1(10)
Pt28 Ni16 Ni17 C29 -52.0(10)
Ni27 Ni16 Ni17 C29 -54.3(10)
Pt15 Ni16 Ni17 C29 -118.7(10)
C28 Ni16 Ni17 Pt28 83.1(12)
C16 Ni16 Ni17 Pt28 179.9(10)
Pt7 Ni16 Ni17 Pt28 -128.49(11)
Pt22 Ni16 Ni17 Pt28 -72.09(7)
Ni27 Ni16 Ni17 Pt28 -2.29(14)
Pt15 Ni16 Ni17 Pt28 -66.71(16)
C28 Ni16 Ni17 Pt22 155.2(13)
C16 Ni16 Ni17 Pt22 -108.0(10)
Pt7 Ni16 Ni17 Pt22 -56.40(9)
Pt28 Ni16 Ni17 Pt22 72.09(7)
Ni27 Ni16 Ni17 Pt22 69.80(15)
Pt15 Ni16 Ni17 Pt22 5.38(15)
C28 Ni16 Ni17 Ni8 -149.9(12)
C16 Ni16 Ni17 Ni8 -53.2(10)
Pt7 Ni16 Ni17 Ni8 -1.56(12)
Pt22 Ni16 Ni17 Ni8 54.84(10)
Pt28 Ni16 Ni17 Ni8 126.93(13)
Ni27 Ni16 Ni17 Ni8 124.64(17)
Pt15 Ni16 Ni17 Ni8 60.22(19)
C28 Ni16 Ni17 Pt18 159.5(12)
C16 Ni16 Ni17 Pt18 -103.7(10)
Pt7 Ni16 Ni17 Pt18 -52.08(18)
Pt22 Ni16 Ni17 Pt18 4.32(13)
Pt28 Ni16 Ni17 Pt18 76.41(15)
Ni27 Ni16 Ni17 Pt18 74.1(2)
Pt15 Ni16 Ni17 Pt18 9.7(3)
C28 Ni16 Ni17 Ni29 88.6(13)
C16 Ni16 Ni17 Ni29 -174.6(10)
Pt7 Ni16 Ni17 Ni29 -123.02(17)
Pt22 Ni16 Ni17 Ni29 -66.62(17)
Pt28 Ni16 Ni17 Ni29 5.47(15)
Ni27 Ni16 Ni17 Ni29 3.2(3)
Pt15 Ni16 Ni17 Ni29 -61.2(3)
C18 Ni8 Ni17 C17 75(2)
C4 Ni8 Ni17 C17 -23(2)
Pt18 Ni8 Ni17 C17 124.1(18)
Pt22 Ni8 Ni17 C17 -163.3(18)
Pt7 Ni8 Ni17 C17 -105.3(18)
Ni1 Ni8 Ni17 C17 -112(2)
Pt10 Ni8 Ni17 C17 -159.0(18)
Pt9 Ni8 Ni17 C17 132.1(18)
C18 Ni8 Ni17 C29 -167(10)
C4 Ni8 Ni17 C29 95(10)
Pt18 Ni8 Ni17 C29 -118(10)
Pt22 Ni8 Ni17 C29 -45(10)
Pt7 Ni8 Ni17 C29 13(10)
Ni1 Ni8 Ni17 C29 6(10)
Pt10 Ni8 Ni17 C29 -41(10)
Pt9 Ni8 Ni17 C29 -110(10)
C18 Ni8 Ni17 Pt28 -120.5(10)
C4 Ni8 Ni17 Pt28 141.2(12)
Pt18 Ni8 Ni17 Pt28 -71.53(14)
Pt22 Ni8 Ni17 Pt28 1.10(13)
Pt7 Ni8 Ni17 Pt28 59.05(16)
Ni1 Ni8 Ni17 Pt28 52.5(13)
Pt10 Ni8 Ni17 Pt28 5.3(2)
Pt9 Ni8 Ni17 Pt28 -63.6(2)
C18 Ni8 Ni17 Ni16 -178.1(10)
C4 Ni8 Ni17 Ni16 83.7(12)
Pt18 Ni8 Ni17 Ni16 -129.05(12)
Pt22 Ni8 Ni17 Ni16 -56.42(10)
Pt7 Ni8 Ni17 Ni16 1.52(11)
Ni1 Ni8 Ni17 Ni16 -5.0(13)
Pt10 Ni8 Ni17 Ni16 -52.20(16)
Pt9 Ni8 Ni17 Ni16 -121.09(16)
C18 Ni8 Ni17 Pt22 -121.6(10)
C4 Ni8 Ni17 Pt22 140.1(12)
Pt18 Ni8 Ni17 Pt22 -72.63(7)
Pt7 Ni8 Ni17 Pt22 57.94(7)
Ni1 Ni8 Ni17 Pt22 51.4(12)
Pt10 Ni8 Ni17 Pt22 4.23(11)
Pt9 Ni8 Ni17 Pt22 -64.67(14)
C18 Ni8 Ni17 Pt18 -49.0(10)
C4 Ni8 Ni17 Pt18 -147.3(12)
Pt22 Ni8 Ni17 Pt18 72.63(7)
Pt7 Ni8 Ni17 Pt18 130.57(11)
Ni1 Ni8 Ni17 Pt18 124.0(12)
Pt10 Ni8 Ni17 Pt18 76.86(12)
Pt9 Ni8 Ni17 Pt18 7.96(12)
C18 Ni8 Ni17 Ni29 -49.8(10)
C4 Ni8 Ni17 Ni29 -148.1(12)
Pt18 Ni8 Ni17 Ni29 -0.84(12)
Pt22 Ni8 Ni17 Ni29 71.79(13)
Pt7 Ni8 Ni17 Ni29 129.74(13)
Ni1 Ni8 Ni17 Ni29 123.2(12)
Pt10 Ni8 Ni17 Ni29 76.02(18)
Pt9 Ni8 Ni17 Ni29 7.1(2)
C4 Ni8 Pt18 C18 0(3)
Pt22 Ni8 Pt18 C18 -164.6(19)
Ni17 Ni8 Pt18 C18 -96.1(19)
Pt7 Ni8 Pt18 C18 -163.4(19)
Ni1 Ni8 Pt18 C18 91.0(19)
Pt10 Ni8 Pt18 C18 142.6(19)
Pt9 Ni8 Pt18 C18 90.8(19)
C18 Ni8 Pt18 C19 -5(2)
C4 Ni8 Pt18 C19 -5(3)
Pt22 Ni8 Pt18 C19 -170.0(13)
Ni17 Ni8 Pt18 C19 -101.6(13)
Pt7 Ni8 Pt18 C19 -168.9(13)
Ni1 Ni8 Pt18 C19 85.5(13)
Pt10 Ni8 Pt18 C19 137.2(13)
Pt9 Ni8 Pt18 C19 85.4(13)
C18 Ni8 Pt18 Ni30 -113(4)
C4 Ni8 Pt18 Ni30 -113(4)
Pt22 Ni8 Pt18 Ni30 82(4)
Ni17 Ni8 Pt18 Ni30 151(4)
Pt7 Ni8 Pt18 Ni30 83(4)
Ni1 Ni8 Pt18 Ni30 -22(4)
Pt10 Ni8 Pt18 Ni30 29(4)
Pt9 Ni8 Pt18 Ni30 -22(4)
C18 Ni8 Pt18 Ni29 97.0(19)
C4 Ni8 Pt18 Ni29 97(2)
Pt22 Ni8 Pt18 Ni29 -67.54(12)
Ni17 Ni8 Pt18 Ni29 0.93(14)
Pt7 Ni8 Pt18 Ni29 -66.42(19)
Ni1 Ni8 Pt18 Ni29 -171.98(12)
Pt10 Ni8 Pt18 Ni29 -120.36(11)
Pt9 Ni8 Pt18 Ni29 -172.15(10)
C18 Ni8 Pt18 Pt22 164.6(19)
C4 Ni8 Pt18 Pt22 165(2)
Ni17 Ni8 Pt18 Pt22 68.47(9)
Pt7 Ni8 Pt18 Pt22 1.12(11)
Ni1 Ni8 Pt18 Pt22 -104.44(14)
Pt10 Ni8 Pt18 Pt22 -52.82(6)
Pt9 Ni8 Pt18 Pt22 -104.61(7)
C18 Ni8 Pt18 Ni17 96.1(19)
C4 Ni8 Pt18 Ni17 96(2)
Pt22 Ni8 Pt18 Ni17 -68.47(9)
Pt7 Ni8 Pt18 Ni17 -67.34(15)
Ni1 Ni8 Pt18 Ni17 -172.91(18)
Pt10 Ni8 Pt18 Ni17 -121.28(12)
Pt9 Ni8 Pt18 Ni17 -173.07(11)
C18 Ni8 Pt18 Pt34 166.5(19)
C4 Ni8 Pt18 Pt34 167(2)
Pt22 Ni8 Pt18 Pt34 1.95(10)
Ni17 Ni8 Pt18 Pt34 70.41(11)
Pt7 Ni8 Pt18 Pt34 3.07(19)
Ni1 Ni8 Pt18 Pt34 -102.50(13)
Pt10 Ni8 Pt18 Pt34 -50.87(12)
Pt9 Ni8 Pt18 Pt34 -102.66(7)
C18 Ni8 Pt18 Ni19 -88.2(19)
C4 Ni8 Pt18 Ni19 -88(2)
Pt22 Ni8 Pt18 Ni19 107.27(10)
Ni17 Ni8 Pt18 Ni19 175.74(11)
Pt7 Ni8 Pt18 Ni19 108.40(16)
Ni1 Ni8 Pt18 Ni19 2.83(18)
Pt10 Ni8 Pt18 Ni19 54.46(12)
Pt9 Ni8 Pt18 Ni19 2.66(11)
C18 Ni8 Pt18 Pt20 -141.2(19)
C4 Ni8 Pt18 Pt20 -141(2)
Pt22 Ni8 Pt18 Pt20 54.23(5)
Ni17 Ni8 Pt18 Pt20 122.69(9)
Pt7 Ni8 Pt18 Pt20 55.35(15)
Ni1 Ni8 Pt18 Pt20 -50.21(13)
Pt10 Ni8 Pt18 Pt20 1.41(8)
Pt9 Ni8 Pt18 Pt20 -50.38(5)
C18 Ni8 Pt18 Pt9 -90.8(19)
C4 Ni8 Pt18 Pt9 -91(2)
Pt22 Ni8 Pt18 Pt9 104.61(7)
Ni17 Ni8 Pt18 Pt9 173.07(11)
Pt7 Ni8 Pt18 Pt9 105.73(16)
Ni1 Ni8 Pt18 Pt9 0.17(10)
Pt10 Ni8 Pt18 Pt9 51.79(7)
C17 Ni17 Pt18 C18 -27(2)
C29 Ni17 Pt18 C18 -142.8(17)
Pt28 Ni17 Pt18 C18 170.0(12)
Ni16 Ni17 Pt18 C18 109.9(13)
Pt22 Ni17 Pt18 C18 114.2(12)
Ni8 Ni17 Pt18 C18 43.3(12)
Ni29 Ni17 Pt18 C18 -137.5(12)
C17 Ni17 Pt18 C19 54(2)
C29 Ni17 Pt18 C19 -61.6(15)
Pt28 Ni17 Pt18 C19 -108.9(10)
Ni16 Ni17 Pt18 C19 -169.0(10)
Pt22 Ni17 Pt18 C19 -164.7(10)
Ni8 Ni17 Pt18 C19 124.5(10)
Ni29 Ni17 Pt18 C19 -56.4(10)
C17 Ni17 Pt18 Ni30 110.7(18)
C29 Ni17 Pt18 Ni30 -5.1(12)
Pt28 Ni17 Pt18 Ni30 -52.35(15)
Ni16 Ni17 Pt18 Ni30 -112.51(19)
Pt22 Ni17 Pt18 Ni30 -108.14(11)
Ni8 Ni17 Pt18 Ni30 -179.03(12)
Ni29 Ni17 Pt18 Ni30 0.08(13)
C17 Ni17 Pt18 Ni8 -70.3(18)
C29 Ni17 Pt18 Ni8 173.9(12)
Pt28 Ni17 Pt18 Ni8 126.68(13)
Ni16 Ni17 Pt18 Ni8 66.53(18)
Pt22 Ni17 Pt18 Ni8 70.89(10)
Ni29 Ni17 Pt18 Ni8 179.11(13)
C17 Ni17 Pt18 Ni29 110.6(18)
C29 Ni17 Pt18 Ni29 -5.2(12)
Pt28 Ni17 Pt18 Ni29 -52.43(11)
Ni16 Ni17 Pt18 Ni29 -112.6(2)
Pt22 Ni17 Pt18 Ni29 -108.23(11)
Ni8 Ni17 Pt18 Ni29 -179.11(13)
C17 Ni17 Pt18 Pt22 -141.2(18)
C29 Ni17 Pt18 Pt22 103.0(12)
Pt28 Ni17 Pt18 Pt22 55.80(7)
Ni16 Ni17 Pt18 Pt22 -4.36(14)
Ni8 Ni17 Pt18 Pt22 -70.89(10)
Ni29 Ni17 Pt18 Pt22 108.23(11)
C17 Ni17 Pt18 Pt34 164.8(18)
C29 Ni17 Pt18 Pt34 49.0(12)
Pt28 Ni17 Pt18 Pt34 1.73(9)
Ni16 Ni17 Pt18 Pt34 -58.43(17)
Pt22 Ni17 Pt18 Pt34 -54.07(6)
Ni8 Ni17 Pt18 Pt34 -124.96(9)
Ni29 Ni17 Pt18 Pt34 54.16(9)
C17 Ni17 Pt18 Ni19 -113(2)
C29 Ni17 Pt18 Ni19 130.7(16)
Pt28 Ni17 Pt18 Ni19 83.5(12)
Ni16 Ni17 Pt18 Ni19 23.3(12)
Pt22 Ni17 Pt18 Ni19 27.7(12)
Ni8 Ni17 Pt18 Ni19 -43.2(11)
Ni29 Ni17 Pt18 Ni19 135.9(11)
C17 Ni17 Pt18 Pt20 -142.1(18)
C29 Ni17 Pt18 Pt20 102.1(12)
Pt28 Ni17 Pt18 Pt20 54.88(13)
Ni16 Ni17 Pt18 Pt20 -5.3(2)
Pt22 Ni17 Pt18 Pt20 -0.91(10)
Ni8 Ni17 Pt18 Pt20 -71.80(11)
Ni29 Ni17 Pt18 Pt20 107.31(10)
C17 Ni17 Pt18 Pt9 -77.4(18)
C29 Ni17 Pt18 Pt9 166.7(12)
Pt28 Ni17 Pt18 Pt9 119.52(9)
Ni16 Ni17 Pt18 Pt9 59.37(19)
Pt22 Ni17 Pt18 Pt9 63.73(9)
Ni8 Ni17 Pt18 Pt9 -7.16(11)
Ni29 Ni17 Pt18 Pt9 171.95(9)
C10 Pt9 Pt18 C18 96.0(16)
C5 Pt9 Pt18 C18 10.6(19)
Ni19 Pt9 Pt18 C18 132.9(12)
Ni1 Pt9 Pt18 C18 -44.3(12)
Ni4 Pt9 Pt18 C18 -155.8(12)
Pt10 Pt9 Pt18 C18 -98.9(12)
Pt20 Pt9 Pt18 C18 -155.1(12)
Ni8 Pt9 Pt18 C18 -44.2(12)
C10 Pt9 Pt18 C19 10.5(13)
C5 Pt9 Pt18 C19 -74.9(18)
Ni19 Pt9 Pt18 C19 47.3(9)
Ni1 Pt9 Pt18 C19 -129.9(9)
Ni4 Pt9 Pt18 C19 118.6(9)
Pt10 Pt9 Pt18 C19 175.6(9)
Pt20 Pt9 Pt18 C19 119.3(9)
Ni8 Pt9 Pt18 C19 -129.7(9)
C10 Pt9 Pt18 Ni30 -40.5(9)
C5 Pt9 Pt18 Ni30 -125.9(15)
Ni19 Pt9 Pt18 Ni30 -3.67(11)
Ni1 Pt9 Pt18 Ni30 179.12(10)
Ni4 Pt9 Pt18 Ni30 67.64(12)
Pt10 Pt9 Pt18 Ni30 124.58(9)
Pt20 Pt9 Pt18 Ni30 68.34(9)
Ni8 Pt9 Pt18 Ni30 179.28(12)
C10 Pt9 Pt18 Ni8 140.2(9)
C5 Pt9 Pt18 Ni8 54.8(15)
Ni19 Pt9 Pt18 Ni8 177.05(12)
Ni1 Pt9 Pt18 Ni8 -0.16(9)
Ni4 Pt9 Pt18 Ni8 -111.65(12)
Pt10 Pt9 Pt18 Ni8 -54.70(8)
Pt20 Pt9 Pt18 Ni8 -110.95(9)
C10 Pt9 Pt18 Ni29 -97.7(11)
C5 Pt9 Pt18 Ni29 176.9(16)
Ni19 Pt9 Pt18 Ni29 -60.8(6)
Ni1 Pt9 Pt18 Ni29 121.9(6)
Ni4 Pt9 Pt18 Ni29 10.5(6)
Pt10 Pt9 Pt18 Ni29 67.4(6)
Pt20 Pt9 Pt18 Ni29 11.2(6)
Ni8 Pt9 Pt18 Ni29 122.1(6)
C10 Pt9 Pt18 Pt22 -163.1(9)
C5 Pt9 Pt18 Pt22 111.4(15)
Ni19 Pt9 Pt18 Pt22 -126.30(9)
Ni1 Pt9 Pt18 Pt22 56.49(7)
Ni4 Pt9 Pt18 Pt22 -54.99(9)
Pt10 Pt9 Pt18 Pt22 1.95(4)
Pt20 Pt9 Pt18 Pt22 -54.29(4)
Ni8 Pt9 Pt18 Pt22 56.65(8)
C10 Pt9 Pt18 Ni17 147.2(9)
C5 Pt9 Pt18 Ni17 61.8(15)
Ni19 Pt9 Pt18 Ni17 -175.94(12)
Ni1 Pt9 Pt18 Ni17 6.84(11)
Ni4 Pt9 Pt18 Ni17 -104.64(12)
Pt10 Pt9 Pt18 Ni17 -47.70(9)
Pt20 Pt9 Pt18 Ni17 -103.94(9)
Ni8 Pt9 Pt18 Ni17 7.01(11)
C10 Pt9 Pt18 Pt34 -107.6(9)
C5 Pt9 Pt18 Pt34 166.9(15)
Ni19 Pt9 Pt18 Pt34 -70.79(9)
Ni1 Pt9 Pt18 Pt34 112.00(7)
Ni4 Pt9 Pt18 Pt34 0.51(10)
Pt10 Pt9 Pt18 Pt34 57.46(5)
Pt20 Pt9 Pt18 Pt34 1.22(4)
Ni8 Pt9 Pt18 Pt34 112.16(9)
C10 Pt9 Pt18 Ni19 -36.8(9)
C5 Pt9 Pt18 Ni19 -122.3(15)
Ni1 Pt9 Pt18 Ni19 -177.21(10)
Ni4 Pt9 Pt18 Ni19 71.30(12)
Pt10 Pt9 Pt18 Ni19 128.25(9)
Pt20 Pt9 Pt18 Ni19 72.00(8)
Ni8 Pt9 Pt18 Ni19 -177.05(12)
C10 Pt9 Pt18 Pt20 -108.8(9)
C5 Pt9 Pt18 Pt20 165.7(15)
Ni19 Pt9 Pt18 Pt20 -72.00(8)
Ni1 Pt9 Pt18 Pt20 110.78(7)
Ni4 Pt9 Pt18 Pt20 -0.70(9)
Pt10 Pt9 Pt18 Pt20 56.24(3)
Ni8 Pt9 Pt18 Pt20 110.95(9)
C10 Pt9 Ni19 C20 1(2)
C5 Pt9 Ni19 C20 -14(3)
Ni1 Pt9 Ni19 C20 -109(2)
Ni4 Pt9 Ni19 C20 110(2)
Pt10 Pt9 Ni19 C20 169(2)
Pt20 Pt9 Ni19 C20 163(2)
Ni8 Pt9 Ni19 C20 -123(2)
Pt18 Pt9 Ni19 C20 -126(2)
C5 Pt9 Ni19 C10 -15.2(19)
Ni1 Pt9 Ni19 C10 -110.2(14)
Ni4 Pt9 Ni19 C10 108.3(13)
Pt10 Pt9 Ni19 C10 167.7(13)
Pt20 Pt9 Ni19 C10 161.3(13)
Ni8 Pt9 Ni19 C10 -124.7(13)
Pt18 Pt9 Ni19 C10 -127.2(13)
C10 Pt9 Ni19 Ni11 -107.4(13)
C5 Pt9 Ni19 Ni11 -122.7(14)
Ni1 Pt9 Ni19 Ni11 142.3(6)
Ni4 Pt9 Ni19 Ni11 0.85(13)
Pt10 Pt9 Ni19 Ni11 60.26(13)
Pt20 Pt9 Ni19 Ni11 53.85(9)
Ni8 Pt9 Ni19 Ni11 127.90(12)
Pt18 Pt9 Ni19 Ni11 125.37(12)
C10 Pt9 Ni19 Pt20 -161.3(13)
C5 Pt9 Ni19 Pt20 -176.5(14)
Ni1 Pt9 Ni19 Pt20 88.5(6)
Ni4 Pt9 Ni19 Pt20 -53.00(9)
Pt10 Pt9 Ni19 Pt20 6.41(9)
Ni8 Pt9 Ni19 Pt20 74.05(9)
Pt18 Pt9 Ni19 Pt20 71.52(6)
C10 Pt9 Ni19 Pt18 127.2(13)
C5 Pt9 Ni19 Pt18 112.0(14)
Ni1 Pt9 Ni19 Pt18 16.9(6)
Ni4 Pt9 Ni19 Pt18 -124.52(9)
Pt10 Pt9 Ni19 Pt18 -65.11(9)
Pt20 Pt9 Ni19 Pt18 -71.52(6)
Ni8 Pt9 Ni19 Pt18 2.53(10)
C10 Pt9 Ni19 Pt31 -158.1(13)
C5 Pt9 Ni19 Pt31 -173.3(14)
Ni1 Pt9 Ni19 Pt31 91.7(6)
Ni4 Pt9 Ni19 Pt31 -49.81(16)
Pt10 Pt9 Ni19 Pt31 9.59(19)
Pt20 Pt9 Ni19 Pt31 3.18(10)
Ni8 Pt9 Ni19 Pt31 77.23(16)
Pt18 Pt9 Ni19 Pt31 74.71(13)
C10 Pt9 Ni19 Ni30 130.8(13)
C5 Pt9 Ni19 Ni30 115.6(14)
Ni1 Pt9 Ni19 Ni30 20.6(7)
Ni4 Pt9 Ni19 Ni30 -120.91(16)
Pt10 Pt9 Ni19 Ni30 -61.50(17)
Pt20 Pt9 Ni19 Ni30 -67.91(14)
Ni8 Pt9 Ni19 Ni30 6.14(19)
Pt18 Pt9 Ni19 Ni30 3.61(11)
C11 Ni11 Ni19 C20 -60(2)
C21 Ni11 Ni19 C20 34.4(15)
Pt31 Ni11 Ni19 C20 84.6(12)
Pt20 Ni11 Ni19 C20 157.0(12)
Ni4 Ni11 Ni19 C20 -147.9(12)
Pt12 Ni11 Ni19 C20 162.3(12)
Ni23 Ni11 Ni19 C20 90.8(12)
C11 Ni11 Ni19 C10 40(2)
C21 Ni11 Ni19 C10 135.2(12)
Pt31 Ni11 Ni19 C10 -174.6(8)
Pt20 Ni11 Ni19 C10 -102.1(8)
Ni4 Ni11 Ni19 C10 -47.1(8)
Pt12 Ni11 Ni19 C10 -96.8(8)
Ni23 Ni11 Ni19 C10 -168.4(8)
C11 Ni11 Ni19 Pt9 86.8(18)
C21 Ni11 Ni19 Pt9 -178.5(9)
Pt31 Ni11 Ni19 Pt9 -128.30(11)
Pt20 Ni11 Ni19 Pt9 -55.86(8)
Ni4 Ni11 Ni19 Pt9 -0.85(13)
Pt12 Ni11 Ni19 Pt9 -50.56(19)
Ni23 Ni11 Ni19 Pt9 -122.11(16)
C11 Ni11 Ni19 Pt20 142.6(18)
C21 Ni11 Ni19 Pt20 -122.7(9)
Pt31 Ni11 Ni19 Pt20 -72.43(8)
Ni4 Ni11 Ni19 Pt20 55.01(10)
Pt12 Ni11 Ni19 Pt20 5.30(14)
Ni23 Ni11 Ni19 Pt20 -66.25(16)
C11 Ni11 Ni19 Pt18 149.4(18)
C21 Ni11 Ni19 Pt18 -115.9(9)
Pt31 Ni11 Ni19 Pt18 -65.66(16)
Pt20 Ni11 Ni19 Pt18 6.78(14)
Ni4 Ni11 Ni19 Pt18 61.79(19)
Pt12 Ni11 Ni19 Pt18 12.1(3)
Ni23 Ni11 Ni19 Pt18 -59.5(2)
C11 Ni11 Ni19 Pt31 -145.0(18)
C21 Ni11 Ni19 Pt31 -50.2(9)
Pt20 Ni11 Ni19 Pt31 72.43(8)
Ni4 Ni11 Ni19 Pt31 127.45(13)
Pt12 Ni11 Ni19 Pt31 77.74(16)
Ni23 Ni11 Ni19 Pt31 6.19(14)
C11 Ni11 Ni19 Ni30 -146.5(18)
C21 Ni11 Ni19 Ni30 -51.7(9)
Pt31 Ni11 Ni19 Ni30 -1.51(13)
Pt20 Ni11 Ni19 Ni30 70.92(14)
Ni4 Ni11 Ni19 Ni30 125.94(15)
Pt12 Ni11 Ni19 Ni30 76.2(2)
Ni23 Ni11 Ni19 Ni30 4.7(2)
C18 Pt18 Ni19 C20 97.5(19)
C19 Pt18 Ni19 C20 14.0(17)
Ni30 Pt18 Ni19 C20 -39.8(14)
Ni8 Pt18 Ni19 C20 141.0(14)
Ni29 Pt18 Ni19 C20 -44.2(14)
Pt22 Pt18 Ni19 C20 -151.6(14)
Ni17 Pt18 Ni19 C20 -177.8(17)
Pt34 Pt18 Ni19 C20 -96.0(14)
Pt20 Pt18 Ni19 C20 -147.6(14)
Pt9 Pt18 Ni19 C20 143.9(14)
C18 Pt18 Ni19 C10 -10.0(15)
C19 Pt18 Ni19 C10 -93.5(12)
Ni30 Pt18 Ni19 C10 -147.3(8)
Ni8 Pt18 Ni19 C10 33.5(8)
Ni29 Pt18 Ni19 C10 -151.7(8)
Pt22 Pt18 Ni19 C10 101.0(8)
Ni17 Pt18 Ni19 C10 74.7(14)
Pt34 Pt18 Ni19 C10 156.5(8)
Pt20 Pt18 Ni19 C10 104.9(8)
Pt9 Pt18 Ni19 C10 36.4(8)
C18 Pt18 Ni19 Pt9 -46.4(12)
C19 Pt18 Ni19 Pt9 -129.9(10)
Ni30 Pt18 Ni19 Pt9 176.30(12)
Ni8 Pt18 Ni19 Pt9 -2.90(12)
Ni29 Pt18 Ni19 Pt9 171.93(9)
Pt22 Pt18 Ni19 Pt9 64.54(9)
Ni17 Pt18 Ni19 Pt9 38.3(12)
Pt34 Pt18 Ni19 Pt9 120.06(6)
Pt20 Pt18 Ni19 Pt9 68.48(7)
C18 Pt18 Ni19 Ni11 -121.3(12)
C19 Pt18 Ni19 Ni11 155.1(10)
Ni30 Pt18 Ni19 Ni11 101.3(2)
Ni8 Pt18 Ni19 Ni11 -77.9(2)
Ni29 Pt18 Ni19 Ni11 97.0(2)
Pt22 Pt18 Ni19 Ni11 -10.4(2)
Ni17 Pt18 Ni19 Ni11 -36.7(12)
Pt34 Pt18 Ni19 Ni11 45.10(18)
Pt20 Pt18 Ni19 Ni11 -6.49(14)
Pt9 Pt18 Ni19 Ni11 -74.96(17)
C18 Pt18 Ni19 Pt20 -114.9(12)
C19 Pt18 Ni19 Pt20 161.6(10)
Ni30 Pt18 Ni19 Pt20 107.82(11)
Ni8 Pt18 Ni19 Pt20 -71.38(11)
Ni29 Pt18 Ni19 Pt20 103.45(11)
Pt22 Pt18 Ni19 Pt20 -3.93(10)
Ni17 Pt18 Ni19 Pt20 -30.2(12)
Pt34 Pt18 Ni19 Pt20 51.58(6)
Pt9 Pt18 Ni19 Pt20 -68.48(7)
C18 Pt18 Ni19 Pt31 -171.2(12)
C19 Pt18 Ni19 Pt31 105.3(10)
Ni30 Pt18 Ni19 Pt31 51.49(10)
Ni8 Pt18 Ni19 Pt31 -127.71(10)
Ni29 Pt18 Ni19 Pt31 47.12(14)
Pt22 Pt18 Ni19 Pt31 -60.26(11)
Ni17 Pt18 Ni19 Pt31 -86.5(12)
Pt34 Pt18 Ni19 Pt31 -4.74(8)
Pt20 Pt18 Ni19 Pt31 -56.33(7)
Pt9 Pt18 Ni19 Pt31 -124.81(11)
C18 Pt18 Ni19 Ni30 137.3(12)
C19 Pt18 Ni19 Ni30 53.8(10)
Ni8 Pt18 Ni19 Ni30 -179.20(12)
Ni29 Pt18 Ni19 Ni30 -4.37(14)
Pt22 Pt18 Ni19 Ni30 -111.75(10)
Ni17 Pt18 Ni19 Ni30 -138.0(11)
Pt34 Pt18 Ni19 Ni30 -56.24(9)
Pt20 Pt18 Ni19 Ni30 -107.82(11)
Pt9 Pt18 Ni19 Ni30 -176.30(12)
C11 Ni11 Pt20 Ni4 31(3)
C21 Ni11 Pt20 Ni4 176.3(11)
Pt31 Ni11 Pt20 Ni4 -178.80(12)
Ni19 Ni11 Pt20 Ni4 108.25(14)
Pt12 Ni11 Pt20 Ni4 -66.66(10)
Ni23 Ni11 Pt20 Ni4 -120.28(14)
C11 Ni11 Pt20 Pt10 26(3)
C21 Ni11 Pt20 Pt10 171.7(10)
Pt31 Ni11 Pt20 Pt10 176.62(6)
Ni19 Ni11 Pt20 Pt10 103.67(12)
Ni4 Ni11 Pt20 Pt10 -4.58(12)
Pt12 Ni11 Pt20 Pt10 -71.24(9)
Ni23 Ni11 Pt20 Pt10 -124.86(11)
C11 Ni11 Pt20 Ni19 -78(3)
C21 Ni11 Pt20 Ni19 68.0(10)
Pt31 Ni11 Pt20 Ni19 72.95(11)
Ni4 Ni11 Pt20 Ni19 -108.25(14)
Pt12 Ni11 Pt20 Ni19 -174.91(13)
Ni23 Ni11 Pt20 Ni19 131.47(16)
C11 Ni11 Pt20 Pt9 -25(3)
C21 Ni11 Pt20 Pt9 120.5(10)
Pt31 Ni11 Pt20 Pt9 125.38(7)
Ni19 Ni11 Pt20 Pt9 52.43(11)
Ni4 Ni11 Pt20 Pt9 -55.82(9)
Pt12 Ni11 Pt20 Pt9 -122.47(7)
Ni23 Ni11 Pt20 Pt9 -176.10(11)
C11 Ni11 Pt20 Pt34 -151(3)
C21 Ni11 Pt20 Pt34 -4.9(11)
Pt31 Ni11 Pt20 Pt34 0.03(9)
Ni19 Ni11 Pt20 Pt34 -72.92(12)
Ni4 Ni11 Pt20 Pt34 178.83(9)
Pt12 Ni11 Pt20 Pt34 112.17(7)
Ni23 Ni11 Pt20 Pt34 58.54(13)
C11 Ni11 Pt20 Pt12 97(3)
C21 Ni11 Pt20 Pt12 -117.1(11)
Pt31 Ni11 Pt20 Pt12 -112.14(9)
Ni19 Ni11 Pt20 Pt12 174.91(13)
Ni4 Ni11 Pt20 Pt12 66.66(10)
Ni23 Ni11 Pt20 Pt12 -53.63(10)
C11 Ni11 Pt20 Pt32 152(3)
C21 Ni11 Pt20 Pt32 -62.4(10)
Pt31 Ni11 Pt20 Pt32 -57.46(6)
Ni19 Ni11 Pt20 Pt32 -130.41(11)
Ni4 Ni11 Pt20 Pt32 121.34(9)
Pt12 Ni11 Pt20 Pt32 54.69(6)
Ni23 Ni11 Pt20 Pt32 1.06(11)
C11 Ni11 Pt20 Pt31 -151(3)
C21 Ni11 Pt20 Pt31 -4.9(10)
Ni19 Ni11 Pt20 Pt31 -72.95(11)
Ni4 Ni11 Pt20 Pt31 178.80(12)
Pt12 Ni11 Pt20 Pt31 112.14(9)
Ni23 Ni11 Pt20 Pt31 58.52(10)
C11 Ni11 Pt20 Pt21 99(3)
C21 Ni11 Pt20 Pt21 -115.3(10)
Pt31 Ni11 Pt20 Pt21 -110.35(8)
Ni19 Ni11 Pt20 Pt21 176.70(11)
Ni4 Ni11 Pt20 Pt21 68.45(12)
Pt12 Ni11 Pt20 Pt21 1.80(11)
Ni23 Ni11 Pt20 Pt21 -51.83(15)
C11 Ni11 Pt20 Pt22 -104(3)
C21 Ni11 Pt20 Pt22 41.5(16)
Pt31 Ni11 Pt20 Pt22 46.4(11)
Ni19 Ni11 Pt20 Pt22 -26.5(11)
Ni4 Ni11 Pt20 Pt22 -134.8(10)
Pt12 Ni11 Pt20 Pt22 158.6(10)
Ni23 Ni11 Pt20 Pt22 105.0(10)
C11 Ni11 Pt20 Pt18 -84(3)
C21 Ni11 Pt20 Pt18 61.8(11)
Pt31 Ni11 Pt20 Pt18 66.78(9)
Ni19 Ni11 Pt20 Pt18 -6.17(13)
Ni4 Ni11 Pt20 Pt18 -114.42(10)
Pt12 Ni11 Pt20 Pt18 178.92(6)
Ni23 Ni11 Pt20 Pt18 125.30(10)
C6 Ni4 Pt20 Ni11 -81.9(19)
C12 Ni4 Pt20 Ni11 57.3(11)
Pt12 Ni4 Pt20 Ni11 72.51(10)
Pt9 Ni4 Pt20 Ni11 -106.52(11)
Ni3 Ni4 Pt20 Ni11 -174.62(17)
Pt10 Ni4 Pt20 Ni11 -175.81(11)
Pt5 Ni4 Pt20 Ni11 134.11(12)
C6 Ni4 Pt20 Pt10 93.9(18)
C12 Ni4 Pt20 Pt10 -126.9(11)
Pt12 Ni4 Pt20 Pt10 -111.67(8)
Pt9 Ni4 Pt20 Pt10 69.30(5)
Ni11 Ni4 Pt20 Pt10 175.81(11)
Ni3 Ni4 Pt20 Pt10 1.19(9)
Pt5 Ni4 Pt20 Pt10 -50.07(6)
C6 Ni4 Pt20 Ni19 -27.2(19)
C12 Ni4 Pt20 Ni19 112.0(11)
Pt12 Ni4 Pt20 Ni19 127.17(9)
Pt9 Ni4 Pt20 Ni19 -51.86(9)
Ni11 Ni4 Pt20 Ni19 54.66(11)
Ni3 Ni4 Pt20 Ni19 -119.97(14)
Pt10 Ni4 Pt20 Ni19 -121.16(8)
Pt5 Ni4 Pt20 Ni19 -171.23(10)
C6 Ni4 Pt20 Pt9 24.6(18)
C12 Ni4 Pt20 Pt9 163.8(11)
Pt12 Ni4 Pt20 Pt9 179.03(10)
Ni11 Ni4 Pt20 Pt9 106.52(11)
Ni3 Ni4 Pt20 Pt9 -68.11(12)
Pt10 Ni4 Pt20 Pt9 -69.30(5)
Pt5 Ni4 Pt20 Pt9 -119.37(10)
C6 Ni4 Pt20 Pt34 -108(3)
C12 Ni4 Pt20 Pt34 31(2)
Pt12 Ni4 Pt20 Pt34 46(2)
Pt9 Ni4 Pt20 Pt34 -132.9(19)
Ni11 Ni4 Pt20 Pt34 -26(2)
Ni3 Ni4 Pt20 Pt34 159.0(19)
Pt10 Ni4 Pt20 Pt34 157.8(19)
Pt5 Ni4 Pt20 Pt34 107.7(19)
C6 Ni4 Pt20 Pt12 -154.4(19)
C12 Ni4 Pt20 Pt12 -15.2(10)
Pt9 Ni4 Pt20 Pt12 -179.03(10)
Ni11 Ni4 Pt20 Pt12 -72.51(10)
Ni3 Ni4 Pt20 Pt12 112.87(14)
Pt10 Ni4 Pt20 Pt12 111.67(8)
Pt5 Ni4 Pt20 Pt12 61.60(7)
C6 Ni4 Pt20 Pt32 -156.6(18)
C12 Ni4 Pt20 Pt32 -17.4(11)
Pt12 Ni4 Pt20 Pt32 -2.19(9)
Pt9 Ni4 Pt20 Pt32 178.78(5)
Ni11 Ni4 Pt20 Pt32 -74.70(11)
Ni3 Ni4 Pt20 Pt32 110.68(12)
Pt10 Ni4 Pt20 Pt32 109.48(6)
Pt5 Ni4 Pt20 Pt32 59.41(10)
C6 Ni4 Pt20 Pt31 -83.0(18)
C12 Ni4 Pt20 Pt31 56.2(11)
Pt12 Ni4 Pt20 Pt31 71.37(8)
Pt9 Ni4 Pt20 Pt31 -107.66(7)
Ni11 Ni4 Pt20 Pt31 -1.14(11)
Ni3 Ni4 Pt20 Pt31 -175.76(10)
Pt10 Ni4 Pt20 Pt31 -176.96(5)
Pt5 Ni4 Pt20 Pt31 132.97(6)
C6 Ni4 Pt20 Pt21 148.0(18)
C12 Ni4 Pt20 Pt21 -72.8(11)
Pt12 Ni4 Pt20 Pt21 -57.56(6)
Pt9 Ni4 Pt20 Pt21 123.41(6)
Ni11 Ni4 Pt20 Pt21 -130.08(10)
Ni3 Ni4 Pt20 Pt21 55.30(12)
Pt10 Ni4 Pt20 Pt21 54.11(5)
Pt5 Ni4 Pt20 Pt21 4.04(7)
C6 Ni4 Pt20 Pt22 93.8(18)
C12 Ni4 Pt20 Pt22 -127.0(11)
Pt12 Ni4 Pt20 Pt22 -111.84(7)
Pt9 Ni4 Pt20 Pt22 69.13(8)
Ni11 Ni4 Pt20 Pt22 175.65(10)
Ni3 Ni4 Pt20 Pt22 1.03(17)
Pt10 Ni4 Pt20 Pt22 -0.17(9)
Pt5 Ni4 Pt20 Pt22 -50.24(11)
C6 Ni4 Pt20 Pt18 23.9(19)
C12 Ni4 Pt20 Pt18 163.1(10)
Pt12 Ni4 Pt20 Pt18 178.27(5)
Pt9 Ni4 Pt20 Pt18 -0.76(10)
Ni11 Ni4 Pt20 Pt18 105.75(10)
Ni3 Ni4 Pt20 Pt18 -68.87(15)
Pt10 Ni4 Pt20 Pt18 -70.06(8)
Pt5 Ni4 Pt20 Pt18 -120.14(7)
Ni3 Pt10 Pt20 Ni11 3.15(12)
Ni2 Pt10 Pt20 Ni11 26(3)
Ni1 Pt10 Pt20 Ni11 -67.44(12)
Pt21 Pt10 Pt20 Ni11 112.80(10)
Pt22 Pt10 Pt20 Ni11 -175.39(10)
Pt9 Pt10 Pt20 Ni11 -63.79(10)
Pt5 Pt10 Pt20 Ni11 58.92(10)
Pt7 Pt10 Pt20 Ni11 -171.58(10)
Ni6 Pt10 Pt20 Ni11 112.46(12)
Ni8 Pt10 Pt20 Ni11 -122.26(12)
Ni4 Pt10 Pt20 Ni11 4.44(12)
Ni3 Pt10 Pt20 Ni4 -1.30(10)
Ni2 Pt10 Pt20 Ni4 21(3)
Ni1 Pt10 Pt20 Ni4 -71.88(11)
Pt21 Pt10 Pt20 Ni4 108.35(8)
Pt22 Pt10 Pt20 Ni4 -179.83(9)
Pt9 Pt10 Pt20 Ni4 -68.23(9)
Pt5 Pt10 Pt20 Ni4 54.47(9)
Pt7 Pt10 Pt20 Ni4 -176.03(9)
Ni6 Pt10 Pt20 Ni4 108.02(11)
Ni8 Pt10 Pt20 Ni4 -126.70(11)
Ni3 Pt10 Pt20 Ni19 73.04(11)
Ni2 Pt10 Pt20 Ni19 95(3)
Ni1 Pt10 Pt20 Ni19 2.45(12)
Pt21 Pt10 Pt20 Ni19 -177.31(10)
Pt22 Pt10 Pt20 Ni19 -105.50(9)
Pt9 Pt10 Pt20 Ni19 6.10(9)
Pt5 Pt10 Pt20 Ni19 128.81(9)
Pt7 Pt10 Pt20 Ni19 -101.69(10)
Ni6 Pt10 Pt20 Ni19 -177.65(12)
Ni8 Pt10 Pt20 Ni19 -52.37(11)
Ni4 Pt10 Pt20 Ni19 74.33(12)
Ni3 Pt10 Pt20 Pt9 66.94(8)
Ni2 Pt10 Pt20 Pt9 89(3)
Ni1 Pt10 Pt20 Pt9 -3.65(8)
Pt21 Pt10 Pt20 Pt9 176.59(5)
Pt22 Pt10 Pt20 Pt9 -111.60(4)
Pt5 Pt10 Pt20 Pt9 122.71(5)
Pt7 Pt10 Pt20 Pt9 -107.79(6)
Ni6 Pt10 Pt20 Pt9 176.25(9)
Ni8 Pt10 Pt20 Pt9 -58.47(7)
Ni4 Pt10 Pt20 Pt9 68.23(9)
Ni3 Pt10 Pt20 Pt34 179.71(7)
Ni2 Pt10 Pt20 Pt34 -158(3)
Ni1 Pt10 Pt20 Pt34 109.13(8)
Pt21 Pt10 Pt20 Pt34 -70.64(5)
Pt22 Pt10 Pt20 Pt34 1.17(4)
Pt9 Pt10 Pt20 Pt34 112.77(5)
Pt5 Pt10 Pt20 Pt34 -124.52(5)
Pt7 Pt10 Pt20 Pt34 4.98(7)
Ni6 Pt10 Pt20 Pt34 -70.97(9)
Ni8 Pt10 Pt20 Pt34 54.30(8)
Ni4 Pt10 Pt20 Pt34 -178.99(9)
Ni3 Pt10 Pt20 Pt12 -52.89(8)
Ni2 Pt10 Pt20 Pt12 -30(3)
Ni1 Pt10 Pt20 Pt12 -123.47(8)
Pt21 Pt10 Pt20 Pt12 56.76(4)
Pt22 Pt10 Pt20 Pt12 128.58(4)
Pt9 Pt10 Pt20 Pt12 -119.82(5)
Pt5 Pt10 Pt20 Pt12 2.88(4)
Pt7 Pt10 Pt20 Pt12 132.39(5)
Ni6 Pt10 Pt20 Pt12 56.43(9)
Ni8 Pt10 Pt20 Pt12 -178.29(8)
Ni4 Pt10 Pt20 Pt12 -51.59(8)
Ni3 Pt10 Pt20 Pt32 -110.42(8)
Ni2 Pt10 Pt20 Pt32 -88(3)
Ni1 Pt10 Pt20 Pt32 178.99(8)
Pt21 Pt10 Pt20 Pt32 -0.77(5)
Pt22 Pt10 Pt20 Pt32 71.04(5)
Pt9 Pt10 Pt20 Pt32 -177.36(6)
Pt5 Pt10 Pt20 Pt32 -54.65(6)
Pt7 Pt10 Pt20 Pt32 74.85(7)
Ni6 Pt10 Pt20 Pt32 -1.11(10)
Ni8 Pt10 Pt20 Pt32 124.17(8)
Ni4 Pt10 Pt20 Pt32 -109.13(9)
Ni3 Pt10 Pt20 Pt31 127.0(8)
Ni2 Pt10 Pt20 Pt31 149(2)
Ni1 Pt10 Pt20 Pt31 56.4(9)
Pt21 Pt10 Pt20 Pt31 -123.3(9)
Pt22 Pt10 Pt20 Pt31 -51.5(9)
Pt9 Pt10 Pt20 Pt31 60.1(8)
Pt5 Pt10 Pt20 Pt31 -177.2(8)
Pt7 Pt10 Pt20 Pt31 -47.7(9)
Ni6 Pt10 Pt20 Pt31 -123.7(8)
Ni8 Pt10 Pt20 Pt31 1.6(9)
Ni4 Pt10 Pt20 Pt31 128.3(9)
Ni3 Pt10 Pt20 Pt21 -109.65(8)
Ni2 Pt10 Pt20 Pt21 -87(3)
Ni1 Pt10 Pt20 Pt21 179.77(8)
Pt22 Pt10 Pt20 Pt21 71.81(4)
Pt9 Pt10 Pt20 Pt21 -176.59(5)
Pt5 Pt10 Pt20 Pt21 -53.88(4)
Pt7 Pt10 Pt20 Pt21 75.62(5)
Ni6 Pt10 Pt20 Pt21 -0.33(8)
Ni8 Pt10 Pt20 Pt21 124.95(8)
Ni4 Pt10 Pt20 Pt21 -108.35(8)
Ni3 Pt10 Pt20 Pt22 178.54(8)
Ni2 Pt10 Pt20 Pt22 -159(3)
Ni1 Pt10 Pt20 Pt22 107.95(8)
Pt21 Pt10 Pt20 Pt22 -71.81(4)
Pt9 Pt10 Pt20 Pt22 111.60(4)
Pt5 Pt10 Pt20 Pt22 -125.69(4)
Pt7 Pt10 Pt20 Pt22 3.81(5)
Ni6 Pt10 Pt20 Pt22 -72.15(8)
Ni8 Pt10 Pt20 Pt22 53.13(7)
Ni4 Pt10 Pt20 Pt22 179.83(9)
Ni3 Pt10 Pt20 Pt18 126.76(7)
Ni2 Pt10 Pt20 Pt18 149(3)
Ni1 Pt10 Pt20 Pt18 56.18(8)
Pt21 Pt10 Pt20 Pt18 -123.59(4)
Pt22 Pt10 Pt20 Pt18 -51.77(4)
Pt9 Pt10 Pt20 Pt18 59.83(4)
Pt5 Pt10 Pt20 Pt18 -177.47(5)
Pt7 Pt10 Pt20 Pt18 -47.97(6)
Ni6 Pt10 Pt20 Pt18 -123.92(8)
Ni8 Pt10 Pt20 Pt18 1.36(7)
Ni4 Pt10 Pt20 Pt18 128.06(8)
C20 Ni19 Pt20 Ni11 -51(3)
C10 Ni19 Pt20 Ni11 95.4(10)
Pt9 Ni19 Pt20 Ni11 109.70(13)
Pt18 Ni19 Pt20 Ni11 -173.62(14)
Pt31 Ni19 Pt20 Ni11 -67.18(11)
Ni30 Ni19 Pt20 Ni11 -121.92(15)
C20 Ni19 Pt20 Ni4 -107(3)
C10 Ni19 Pt20 Ni4 39.4(10)
Pt9 Ni19 Pt20 Ni4 53.71(9)
Ni11 Ni19 Pt20 Ni4 -55.99(12)
Pt18 Ni19 Pt20 Ni4 130.40(9)
Pt31 Ni19 Pt20 Ni4 -123.16(9)
Ni30 Ni19 Pt20 Ni4 -177.90(12)
C20 Ni19 Pt20 Pt10 -167(3)
C10 Ni19 Pt20 Pt10 -20.6(10)
Pt9 Ni19 Pt20 Pt10 -6.30(9)
Ni11 Ni19 Pt20 Pt10 -116.00(11)
Pt18 Ni19 Pt20 Pt10 70.39(9)
Pt31 Ni19 Pt20 Pt10 176.83(6)
Ni30 Ni19 Pt20 Pt10 122.08(10)
C20 Ni19 Pt20 Pt9 -160(3)
C10 Ni19 Pt20 Pt9 -14.3(10)
Ni11 Ni19 Pt20 Pt9 -109.70(13)
Pt18 Ni19 Pt20 Pt9 76.68(7)
Pt31 Ni19 Pt20 Pt9 -176.88(10)
Ni30 Ni19 Pt20 Pt9 128.38(13)
C20 Ni19 Pt20 Pt34 71(3)
C10 Ni19 Pt20 Pt34 -142.9(10)
Pt9 Ni19 Pt20 Pt34 -128.61(6)
Ni11 Ni19 Pt20 Pt34 121.69(11)
Pt18 Ni19 Pt20 Pt34 -51.93(6)
Pt31 Ni19 Pt20 Pt34 54.51(6)
Ni30 Ni19 Pt20 Pt34 -0.23(10)
C20 Ni19 Pt20 Pt12 -56(3)
C10 Ni19 Pt20 Pt12 90.2(10)
Pt9 Ni19 Pt20 Pt12 104.55(8)
Ni11 Ni19 Pt20 Pt12 -5.15(14)
Pt18 Ni19 Pt20 Pt12 -178.76(7)
Pt31 Ni19 Pt20 Pt12 -72.32(9)
Ni30 Ni19 Pt20 Pt12 -127.07(10)
C20 Ni19 Pt20 Pt32 17(3)
C10 Ni19 Pt20 Pt32 163.1(10)
Pt9 Ni19 Pt20 Pt32 177.42(6)
Ni11 Ni19 Pt20 Pt32 67.71(13)
Pt18 Ni19 Pt20 Pt32 -105.90(8)
Pt31 Ni19 Pt20 Pt32 0.54(10)
Ni30 Ni19 Pt20 Pt32 -54.20(13)
C20 Ni19 Pt20 Pt31 17(3)
C10 Ni19 Pt20 Pt31 162.6(10)
Pt9 Ni19 Pt20 Pt31 176.88(10)
Ni11 Ni19 Pt20 Pt31 67.18(11)
Pt18 Ni19 Pt20 Pt31 -106.44(9)
Ni30 Ni19 Pt20 Pt31 -54.74(10)
C20 Ni19 Pt20 Pt21 164(3)
C10 Ni19 Pt20 Pt21 -49.6(16)
Pt9 Ni19 Pt20 Pt21 -35.3(12)
Ni11 Ni19 Pt20 Pt21 -145.0(11)
Pt18 Ni19 Pt20 Pt21 41.4(12)
Pt31 Ni19 Pt20 Pt21 147.8(11)
Ni30 Ni19 Pt20 Pt21 93.1(11)
C20 Ni19 Pt20 Pt22 127(3)
C10 Ni19 Pt20 Pt22 -87.2(10)
Pt9 Ni19 Pt20 Pt22 -72.86(9)
Ni11 Ni19 Pt20 Pt22 177.44(11)
Pt18 Ni19 Pt20 Pt22 3.82(10)
Pt31 Ni19 Pt20 Pt22 110.26(7)
Ni30 Ni19 Pt20 Pt22 55.52(13)
C20 Ni19 Pt20 Pt18 123(3)
C10 Ni19 Pt20 Pt18 -91.0(10)
Pt9 Ni19 Pt20 Pt18 -76.68(7)
Ni11 Ni19 Pt20 Pt18 173.62(14)
Pt31 Ni19 Pt20 Pt18 106.44(9)
Ni30 Ni19 Pt20 Pt18 51.70(9)
C10 Pt9 Pt20 Ni11 -39.3(10)
C5 Pt9 Pt20 Ni11 115(4)
Ni19 Pt9 Pt20 Ni11 -54.00(11)
Ni1 Pt9 Pt20 Ni11 136.07(11)
Ni4 Pt9 Pt20 Ni11 56.84(11)
Pt10 Pt9 Pt20 Ni11 132.45(9)
Ni8 Pt9 Pt20 Ni11 -170.55(11)
Pt18 Pt9 Pt20 Ni11 -122.44(9)
C10 Pt9 Pt20 Ni4 -96.2(10)
C5 Pt9 Pt20 Ni4 58(4)
Ni19 Pt9 Pt20 Ni4 -110.84(12)
Ni1 Pt9 Pt20 Ni4 79.23(12)
Pt10 Pt9 Pt20 Ni4 75.60(9)
Ni8 Pt9 Pt20 Ni4 132.61(12)
Pt18 Pt9 Pt20 Ni4 -179.29(9)
C10 Pt9 Pt20 Pt10 -171.8(10)
C5 Pt9 Pt20 Pt10 -17(4)
Ni19 Pt9 Pt20 Pt10 173.56(10)
Ni1 Pt9 Pt20 Pt10 3.63(8)
Ni4 Pt9 Pt20 Pt10 -75.60(9)
Ni8 Pt9 Pt20 Pt10 57.00(8)
Pt18 Pt9 Pt20 Pt10 105.11(4)
C10 Pt9 Pt20 Ni19 14.7(10)
C5 Pt9 Pt20 Ni19 169(4)
Ni1 Pt9 Pt20 Ni19 -169.93(12)
Ni4 Pt9 Pt20 Ni19 110.84(12)
Pt10 Pt9 Pt20 Ni19 -173.56(10)
Ni8 Pt9 Pt20 Ni19 -116.56(12)
Pt18 Pt9 Pt20 Ni19 -68.45(9)
C10 Pt9 Pt20 Pt34 81.8(10)
C5 Pt9 Pt20 Pt34 -124(4)
Ni19 Pt9 Pt20 Pt34 67.13(10)
Ni1 Pt9 Pt20 Pt34 -102.80(9)
Ni4 Pt9 Pt20 Pt34 177.97(9)
Pt10 Pt9 Pt20 Pt34 -106.43(5)
Ni8 Pt9 Pt20 Pt34 -49.43(9)
Pt18 Pt9 Pt20 Pt34 -1.32(5)
C10 Pt9 Pt20 Pt12 -95.2(10)
C5 Pt9 Pt20 Pt12 59(4)
Ni19 Pt9 Pt20 Pt12 -109.92(10)
Ni1 Pt9 Pt20 Pt12 80.15(9)
Ni4 Pt9 Pt20 Pt12 0.92(9)
Pt10 Pt9 Pt20 Pt12 76.52(5)
Ni8 Pt9 Pt20 Pt12 133.53(8)
Pt18 Pt9 Pt20 Pt12 -178.37(5)
C10 Pt9 Pt20 Pt32 -118.0(14)
C5 Pt9 Pt20 Pt32 36(5)
Ni19 Pt9 Pt20 Pt32 -132.7(9)
Ni1 Pt9 Pt20 Pt32 57.4(9)
Ni4 Pt9 Pt20 Pt32 -21.9(9)
Pt10 Pt9 Pt20 Pt32 53.7(9)
Ni8 Pt9 Pt20 Pt32 110.7(9)
Pt18 Pt9 Pt20 Pt32 158.8(9)
C10 Pt9 Pt20 Pt31 11.6(10)
C5 Pt9 Pt20 Pt31 166(4)
Ni19 Pt9 Pt20 Pt31 -3.08(10)
Ni1 Pt9 Pt20 Pt31 -173.02(8)
Ni4 Pt9 Pt20 Pt31 107.75(10)
Pt10 Pt9 Pt20 Pt31 -176.64(6)
Ni8 Pt9 Pt20 Pt31 -119.64(8)
Pt18 Pt9 Pt20 Pt31 -71.53(5)
C10 Pt9 Pt20 Pt21 -168.4(10)
C5 Pt9 Pt20 Pt21 -14(4)
Ni19 Pt9 Pt20 Pt21 176.88(10)
Ni1 Pt9 Pt20 Pt21 6.95(10)
Ni4 Pt9 Pt20 Pt21 -72.28(9)
Pt10 Pt9 Pt20 Pt21 3.33(5)
Ni8 Pt9 Pt20 Pt21 60.33(9)
Pt18 Pt9 Pt20 Pt21 108.43(5)
C10 Pt9 Pt20 Pt22 135.6(10)
C5 Pt9 Pt20 Pt22 -70(4)
Ni19 Pt9 Pt20 Pt22 120.94(9)
Ni1 Pt9 Pt20 Pt22 -48.99(8)
Ni4 Pt9 Pt20 Pt22 -128.22(9)
Pt10 Pt9 Pt20 Pt22 -52.61(4)
Ni8 Pt9 Pt20 Pt22 4.39(8)
Pt18 Pt9 Pt20 Pt22 52.50(4)
C10 Pt9 Pt20 Pt18 83.1(10)
C5 Pt9 Pt20 Pt18 -122(4)
Ni19 Pt9 Pt20 Pt18 68.45(9)
Ni1 Pt9 Pt20 Pt18 -101.48(8)
Ni4 Pt9 Pt20 Pt18 179.29(9)
Pt10 Pt9 Pt20 Pt18 -105.11(4)
Ni8 Pt9 Pt20 Pt18 -48.11(8)
C23 Pt12 Pt20 Ni11 96(4)
C12 Pt12 Pt20 Ni11 -59.1(9)
Ni24 Pt12 Pt20 Ni11 111.85(14)
Ni4 Pt12 Pt20 Ni11 -72.03(12)
Ni23 Pt12 Pt20 Ni11 56.59(12)
Pt32 Pt12 Pt20 Ni11 110.20(10)
Ni13 Pt12 Pt20 Ni11 -178.45(14)
Pt21 Pt12 Pt20 Ni11 178.35(11)
Pt5 Pt12 Pt20 Ni11 -131.48(10)
C23 Pt12 Pt20 Ni4 168(4)
C12 Pt12 Pt20 Ni4 12.9(9)
Ni24 Pt12 Pt20 Ni4 -176.11(13)
Ni23 Pt12 Pt20 Ni4 128.62(12)
Ni11 Pt12 Pt20 Ni4 72.03(12)
Pt32 Pt12 Pt20 Ni4 -177.77(9)
Ni13 Pt12 Pt20 Ni4 -106.41(13)
Pt21 Pt12 Pt20 Ni4 -109.62(9)
Pt5 Pt12 Pt20 Ni4 -59.45(9)
C23 Pt12 Pt20 Pt10 -136(4)
C12 Pt12 Pt20 Pt10 69.7(9)
Ni24 Pt12 Pt20 Pt10 -119.32(10)
Ni4 Pt12 Pt20 Pt10 56.79(9)
Ni23 Pt12 Pt20 Pt10 -174.59(8)
Ni11 Pt12 Pt20 Pt10 128.82(10)
Pt32 Pt12 Pt20 Pt10 -120.98(4)
Ni13 Pt12 Pt20 Pt10 -49.62(10)
Pt21 Pt12 Pt20 Pt10 -52.83(4)
Pt5 Pt12 Pt20 Pt10 -2.66(4)
C23 Pt12 Pt20 Ni19 101(4)
C12 Pt12 Pt20 Ni19 -54.0(9)
Ni24 Pt12 Pt20 Ni19 116.90(13)
Ni4 Pt12 Pt20 Ni19 -66.98(13)
Ni23 Pt12 Pt20 Ni19 61.64(13)
Ni11 Pt12 Pt20 Ni19 5.05(13)
Pt32 Pt12 Pt20 Ni19 115.25(11)
Ni13 Pt12 Pt20 Ni19 -173.39(13)
Pt21 Pt12 Pt20 Ni19 -176.60(11)
Pt5 Pt12 Pt20 Ni19 -126.43(10)
C23 Pt12 Pt20 Pt9 167(4)
C12 Pt12 Pt20 Pt9 12.0(9)
Ni24 Pt12 Pt20 Pt9 -177.06(10)
Ni4 Pt12 Pt20 Pt9 -0.94(9)
Ni23 Pt12 Pt20 Pt9 127.68(9)
Ni11 Pt12 Pt20 Pt9 71.09(10)
Pt32 Pt12 Pt20 Pt9 -178.71(5)
Ni13 Pt12 Pt20 Pt9 -107.35(10)
Pt21 Pt12 Pt20 Pt9 -110.56(5)
Pt5 Pt12 Pt20 Pt9 -60.39(5)
C23 Pt12 Pt20 Pt34 -10(4)
C12 Pt12 Pt20 Pt34 -165.1(9)
Ni24 Pt12 Pt20 Pt34 5.86(11)
Ni4 Pt12 Pt20 Pt34 -178.02(10)
Ni23 Pt12 Pt20 Pt34 -49.40(9)
Ni11 Pt12 Pt20 Pt34 -105.99(11)
Pt32 Pt12 Pt20 Pt34 4.21(4)
Ni13 Pt12 Pt20 Pt34 75.57(10)
Pt21 Pt12 Pt20 Pt34 72.36(5)
Pt5 Pt12 Pt20 Pt34 122.53(5)
C23 Pt12 Pt20 Pt32 -15(4)
C12 Pt12 Pt20 Pt32 -169.3(9)
Ni24 Pt12 Pt20 Pt32 1.66(9)
Ni4 Pt12 Pt20 Pt32 177.77(9)
Ni23 Pt12 Pt20 Pt32 -53.61(8)
Ni11 Pt12 Pt20 Pt32 -110.20(10)
Ni13 Pt12 Pt20 Pt32 71.36(9)
Pt21 Pt12 Pt20 Pt32 68.15(4)
Pt5 Pt12 Pt20 Pt32 118.32(4)
C23 Pt12 Pt20 Pt31 44(4)
C12 Pt12 Pt20 Pt31 -110.3(9)
Ni24 Pt12 Pt20 Pt31 60.68(10)
Ni4 Pt12 Pt20 Pt31 -123.20(9)
Ni23 Pt12 Pt20 Pt31 5.42(8)
Ni11 Pt12 Pt20 Pt31 -51.17(10)
Pt32 Pt12 Pt20 Pt31 59.03(4)
Ni13 Pt12 Pt20 Pt31 130.38(10)
Pt21 Pt12 Pt20 Pt31 127.18(5)
Pt5 Pt12 Pt20 Pt31 177.35(4)
C23 Pt12 Pt20 Pt21 -83(4)
C12 Pt12 Pt20 Pt21 122.6(9)
Ni24 Pt12 Pt20 Pt21 -66.50(10)
Ni4 Pt12 Pt20 Pt21 109.62(9)
Ni23 Pt12 Pt20 Pt21 -121.76(9)
Ni11 Pt12 Pt20 Pt21 -178.35(10)
Pt32 Pt12 Pt20 Pt21 -68.15(4)
Ni13 Pt12 Pt20 Pt21 3.20(9)
Pt5 Pt12 Pt20 Pt21 50.17(4)
C23 Pt12 Pt20 Pt22 -82(4)
C12 Pt12 Pt20 Pt22 123.2(9)
Ni24 Pt12 Pt20 Pt22 -65.89(11)
Ni4 Pt12 Pt20 Pt22 110.23(10)
Ni23 Pt12 Pt20 Pt22 -121.15(9)
Ni11 Pt12 Pt20 Pt22 -177.74(11)
Pt32 Pt12 Pt20 Pt22 -67.54(5)
Ni13 Pt12 Pt20 Pt22 3.81(11)
Pt21 Pt12 Pt20 Pt22 0.61(5)
Pt5 Pt12 Pt20 Pt22 50.78(6)
C23 Pt12 Pt20 Pt18 57(4)
C12 Pt12 Pt20 Pt18 -97(2)
Ni24 Pt12 Pt20 Pt18 74(2)
Ni4 Pt12 Pt20 Pt18 -110(2)
Ni23 Pt12 Pt20 Pt18 19(2)
Ni11 Pt12 Pt20 Pt18 -38(2)
Pt32 Pt12 Pt20 Pt18 72(2)
Ni13 Pt12 Pt20 Pt18 143(2)
Pt21 Pt12 Pt20 Pt18 140(2)
Pt5 Pt12 Pt20 Pt18 -170(2)
C18 Pt18 Pt20 Ni11 99.5(14)
C19 Pt18 Pt20 Ni11 -14.1(11)
Ni30 Pt18 Pt20 Ni11 -51.34(13)
Ni8 Pt18 Pt20 Ni11 127.87(13)
Ni29 Pt18 Pt20 Ni11 -105.96(13)
Pt22 Pt18 Pt20 Ni11 -177.88(11)
Ni17 Pt18 Pt20 Ni11 -176.98(14)
Pt34 Pt18 Pt20 Ni11 -106.35(11)
Ni19 Pt18 Pt20 Ni11 6.19(13)
Pt9 Pt18 Pt20 Ni11 72.34(10)
C18 Pt18 Pt20 Ni4 27.9(14)
C19 Pt18 Pt20 Ni4 -85.7(11)
Ni30 Pt18 Pt20 Ni4 -122.94(12)
Ni8 Pt18 Pt20 Ni4 56.26(12)
Ni29 Pt18 Pt20 Ni4 -177.57(12)
Pt22 Pt18 Pt20 Ni4 110.52(10)
Ni17 Pt18 Pt20 Ni4 111.42(13)
Pt34 Pt18 Pt20 Ni4 -177.95(10)
Ni19 Pt18 Pt20 Ni4 -65.41(13)
Pt9 Pt18 Pt20 Ni4 0.73(9)
C18 Pt18 Pt20 Pt10 -29.8(14)
C19 Pt18 Pt20 Pt10 -143.4(11)
Ni30 Pt18 Pt20 Pt10 179.31(8)
Ni8 Pt18 Pt20 Pt10 -1.48(8)
Ni29 Pt18 Pt20 Pt10 124.69(9)
Pt22 Pt18 Pt20 Pt10 52.78(4)
Ni17 Pt18 Pt20 Pt10 53.67(10)
Pt34 Pt18 Pt20 Pt10 124.31(4)
Ni19 Pt18 Pt20 Pt10 -123.15(10)
Pt9 Pt18 Pt20 Pt10 -57.01(4)
C18 Pt18 Pt20 Ni19 93.3(14)
C19 Pt18 Pt20 Ni19 -20.3(11)
Ni30 Pt18 Pt20 Ni19 -57.53(12)
Ni8 Pt18 Pt20 Ni19 121.67(12)
Ni29 Pt18 Pt20 Ni19 -112.16(13)
Pt22 Pt18 Pt20 Ni19 175.93(10)
Ni17 Pt18 Pt20 Ni19 176.83(14)
Pt34 Pt18 Pt20 Ni19 -112.54(10)
Pt9 Pt18 Pt20 Ni19 66.15(10)
C18 Pt18 Pt20 Pt9 27.2(14)
C19 Pt18 Pt20 Pt9 -86.4(11)
Ni30 Pt18 Pt20 Pt9 -123.68(9)
Ni8 Pt18 Pt20 Pt9 55.53(8)
Ni29 Pt18 Pt20 Pt9 -178.30(9)
Pt22 Pt18 Pt20 Pt9 109.79(5)
Ni17 Pt18 Pt20 Pt9 110.68(10)
Pt34 Pt18 Pt20 Pt9 -178.69(5)
Ni19 Pt18 Pt20 Pt9 -66.15(10)
C18 Pt18 Pt20 Pt34 -154.1(14)
C19 Pt18 Pt20 Pt34 92.3(11)
Ni30 Pt18 Pt20 Pt34 55.01(8)
Ni8 Pt18 Pt20 Pt34 -125.78(8)
Ni29 Pt18 Pt20 Pt34 0.39(9)
Pt22 Pt18 Pt20 Pt34 -71.53(4)
Ni17 Pt18 Pt20 Pt34 -70.63(10)
Ni19 Pt18 Pt20 Pt34 112.54(10)
Pt9 Pt18 Pt20 Pt34 178.69(5)
C18 Pt18 Pt20 Pt12 137(3)
C19 Pt18 Pt20 Pt12 23(2)
Ni30 Pt18 Pt20 Pt12 -14(2)
Ni8 Pt18 Pt20 Pt12 165(2)
Ni29 Pt18 Pt20 Pt12 -68(2)
Pt22 Pt18 Pt20 Pt12 -140(2)
Ni17 Pt18 Pt20 Pt12 -139(2)
Pt34 Pt18 Pt20 Pt12 -69(2)
Ni19 Pt18 Pt20 Pt12 44(2)
Pt9 Pt18 Pt20 Pt12 110(2)
C18 Pt18 Pt20 Pt32 -151.6(14)
C19 Pt18 Pt20 Pt32 94.8(11)
Ni30 Pt18 Pt20 Pt32 57.52(9)
Ni8 Pt18 Pt20 Pt32 -123.28(8)
Ni29 Pt18 Pt20 Pt32 2.89(10)
Pt22 Pt18 Pt20 Pt32 -69.02(5)
Ni17 Pt18 Pt20 Pt32 -68.12(11)
Pt34 Pt18 Pt20 Pt32 2.51(4)
Ni19 Pt18 Pt20 Pt32 115.05(10)
Pt9 Pt18 Pt20 Pt32 -178.80(5)
C18 Pt18 Pt20 Pt31 150.2(14)
C19 Pt18 Pt20 Pt31 36.6(11)
Ni30 Pt18 Pt20 Pt31 -0.67(9)
Ni8 Pt18 Pt20 Pt31 178.54(8)
Ni29 Pt18 Pt20 Pt31 -55.29(9)
Pt22 Pt18 Pt20 Pt31 -127.21(5)
Ni17 Pt18 Pt20 Pt31 -126.31(10)
Pt34 Pt18 Pt20 Pt31 -55.68(4)
Ni19 Pt18 Pt20 Pt31 56.86(10)
Pt9 Pt18 Pt20 Pt31 123.01(4)
C18 Pt18 Pt20 Pt21 -83.1(14)
C19 Pt18 Pt20 Pt21 163.3(11)
Ni30 Pt18 Pt20 Pt21 125.99(9)
Ni8 Pt18 Pt20 Pt21 -54.80(9)
Ni29 Pt18 Pt20 Pt21 71.37(10)
Pt22 Pt18 Pt20 Pt21 -0.54(5)
Ni17 Pt18 Pt20 Pt21 0.35(11)
Pt34 Pt18 Pt20 Pt21 70.98(5)
Ni19 Pt18 Pt20 Pt21 -176.47(11)
Pt9 Pt18 Pt20 Pt21 -110.33(6)
C18 Pt18 Pt20 Pt22 -82.6(14)
C19 Pt18 Pt20 Pt22 163.8(11)
Ni30 Pt18 Pt20 Pt22 126.54(9)
Ni8 Pt18 Pt20 Pt22 -54.26(8)
Ni29 Pt18 Pt20 Pt22 71.91(9)
Ni17 Pt18 Pt20 Pt22 0.90(10)
Pt34 Pt18 Pt20 Pt22 71.53(4)
Ni19 Pt18 Pt20 Pt22 -175.93(10)
Pt9 Pt18 Pt20 Pt22 -109.79(5)
C14 Ni14 Pt21 Ni6 26(2)
C25 Ni14 Pt21 Ni6 178.0(12)
Pt25 Ni14 Pt21 Ni6 -178.70(12)
Ni13 Ni14 Pt21 Ni6 108.47(14)
Pt15 Ni14 Pt21 Ni6 -66.91(10)
Ni26 Ni14 Pt21 Ni6 -120.63(14)
C14 Ni14 Pt21 Pt10 22(2)
C25 Ni14 Pt21 Pt10 173.8(12)
Pt25 Ni14 Pt21 Pt10 177.17(6)
Ni13 Ni14 Pt21 Pt10 104.34(12)
Ni6 Ni14 Pt21 Pt10 -4.13(13)
Pt15 Ni14 Pt21 Pt10 -71.04(10)
Ni26 Ni14 Pt21 Pt10 -124.76(11)
C14 Ni14 Pt21 Ni13 -83(2)
C25 Ni14 Pt21 Ni13 69.5(12)
Pt25 Ni14 Pt21 Ni13 72.83(11)
Ni6 Ni14 Pt21 Ni13 -108.47(14)
Pt15 Ni14 Pt21 Ni13 -175.38(13)
Ni26 Ni14 Pt21 Ni13 130.90(15)
C14 Ni14 Pt21 Pt5 -30(2)
C25 Ni14 Pt21 Pt5 122.0(12)
Pt25 Ni14 Pt21 Pt5 125.34(7)
Ni13 Ni14 Pt21 Pt5 52.51(11)
Ni6 Ni14 Pt21 Pt5 -55.96(9)
Pt15 Ni14 Pt21 Pt5 -122.87(6)
Ni26 Ni14 Pt21 Pt5 -176.59(10)
C14 Ni14 Pt21 Pt15 93(2)
C25 Ni14 Pt21 Pt15 -115.1(12)
Pt25 Ni14 Pt21 Pt15 -111.79(9)
Ni13 Ni14 Pt21 Pt15 175.38(13)
Ni6 Ni14 Pt21 Pt15 66.91(10)
Ni26 Ni14 Pt21 Pt15 -53.72(9)
C14 Ni14 Pt21 Pt32 -155(2)
C25 Ni14 Pt21 Pt32 -2.6(12)
Pt25 Ni14 Pt21 Pt32 0.72(10)
Ni13 Ni14 Pt21 Pt32 -72.11(12)
Ni6 Ni14 Pt21 Pt32 179.43(9)
Pt15 Ni14 Pt21 Pt32 112.51(7)
Ni26 Ni14 Pt21 Pt32 58.80(12)
C14 Ni14 Pt21 Pt33 147(2)
C25 Ni14 Pt21 Pt33 -60.4(12)
Pt25 Ni14 Pt21 Pt33 -57.10(6)
Ni13 Ni14 Pt21 Pt33 -129.93(11)
Ni6 Ni14 Pt21 Pt33 121.61(10)
Pt15 Ni14 Pt21 Pt33 54.69(6)
Ni26 Ni14 Pt21 Pt33 0.97(10)
C14 Ni14 Pt21 Pt25 -156(2)
C25 Ni14 Pt21 Pt25 -3.3(12)
Ni13 Ni14 Pt21 Pt25 -72.83(11)
Ni6 Ni14 Pt21 Pt25 178.70(12)
Pt15 Ni14 Pt21 Pt25 111.79(9)
Ni26 Ni14 Pt21 Pt25 58.07(10)
C14 Ni14 Pt21 Pt20 -107(2)
C25 Ni14 Pt21 Pt20 45.0(18)
Pt25 Ni14 Pt21 Pt20 48.3(12)
Ni13 Ni14 Pt21 Pt20 -24.5(12)
Ni6 Ni14 Pt21 Pt20 -133.0(12)
Pt15 Ni14 Pt21 Pt20 160.1(12)
Ni26 Ni14 Pt21 Pt20 106.4(12)
C14 Ni14 Pt21 Pt22 94(2)
C25 Ni14 Pt21 Pt22 -113.3(12)
Pt25 Ni14 Pt21 Pt22 -109.94(8)
Ni13 Ni14 Pt21 Pt22 177.23(11)
Ni6 Ni14 Pt21 Pt22 68.76(13)
Pt15 Ni14 Pt21 Pt22 1.85(11)
Ni26 Ni14 Pt21 Pt22 -51.87(14)
C14 Ni14 Pt21 Pt12 -88(2)
C25 Ni14 Pt21 Pt12 64.1(12)
Pt25 Ni14 Pt21 Pt12 67.43(10)
Ni13 Ni14 Pt21 Pt12 -5.40(13)
Ni6 Ni14 Pt21 Pt12 -113.86(10)
Pt15 Ni14 Pt21 Pt12 179.22(6)
Ni26 Ni14 Pt21 Pt12 125.50(10)
C8 Ni6 Pt21 Ni14 -79(3)
C15 Ni6 Pt21 Ni14 59.5(10)
Pt15 Ni6 Pt21 Ni14 72.79(10)
Pt5 Ni6 Pt21 Ni14 -106.20(11)
Ni2 Ni6 Pt21 Ni14 -174.85(18)
Pt10 Ni6 Pt21 Ni14 -176.19(12)
Pt7 Ni6 Pt21 Ni14 133.81(13)
C8 Ni6 Pt21 Pt10 97(3)
C15 Ni6 Pt21 Pt10 -124.3(10)
Pt15 Ni6 Pt21 Pt10 -111.02(7)
Pt5 Ni6 Pt21 Pt10 69.99(6)
Ni14 Ni6 Pt21 Pt10 176.19(12)
Ni2 Ni6 Pt21 Pt10 1.34(10)
Pt7 Ni6 Pt21 Pt10 -50.00(6)
C8 Ni6 Pt21 Ni13 -25(3)
C15 Ni6 Pt21 Ni13 113.7(10)
Pt15 Ni6 Pt21 Ni13 127.01(9)
Pt5 Ni6 Pt21 Ni13 -51.99(9)
Ni14 Ni6 Pt21 Ni13 54.22(12)
Ni2 Ni6 Pt21 Ni13 -120.63(15)
Pt10 Ni6 Pt21 Ni13 -121.97(9)
Pt7 Ni6 Pt21 Ni13 -171.97(10)
C8 Ni6 Pt21 Pt5 27(3)
C15 Ni6 Pt21 Pt5 165.7(10)
Pt15 Ni6 Pt21 Pt5 179.00(10)
Ni14 Ni6 Pt21 Pt5 106.20(11)
Ni2 Ni6 Pt21 Pt5 -68.64(12)
Pt10 Ni6 Pt21 Pt5 -69.99(6)
Pt7 Ni6 Pt21 Pt5 -119.98(10)
C8 Ni6 Pt21 Pt15 -152(3)
C15 Ni6 Pt21 Pt15 -13.3(9)
Pt5 Ni6 Pt21 Pt15 -179.00(10)
Ni14 Ni6 Pt21 Pt15 -72.79(10)
Ni2 Ni6 Pt21 Pt15 112.36(15)
Pt10 Ni6 Pt21 Pt15 111.02(7)
Pt7 Ni6 Pt21 Pt15 61.02(7)
C8 Ni6 Pt21 Pt32 -95(4)
C15 Ni6 Pt21 Pt32 44(3)
Pt15 Ni6 Pt21 Pt32 58(2)
Pt5 Ni6 Pt21 Pt32 -121(2)
Ni14 Ni6 Pt21 Pt32 -15(2)
Ni2 Ni6 Pt21 Pt32 170(2)
Pt10 Ni6 Pt21 Pt32 169(2)
Pt7 Ni6 Pt21 Pt32 119(2)
C8 Ni6 Pt21 Pt33 -154(3)
C15 Ni6 Pt21 Pt33 -15.2(10)
Pt15 Ni6 Pt21 Pt33 -1.97(9)
Pt5 Ni6 Pt21 Pt33 179.03(5)
Ni14 Ni6 Pt21 Pt33 -74.76(11)
Ni2 Ni6 Pt21 Pt33 110.39(13)
Pt10 Ni6 Pt21 Pt33 109.05(6)
Pt7 Ni6 Pt21 Pt33 59.05(10)
C8 Ni6 Pt21 Pt25 -81(3)
C15 Ni6 Pt21 Pt25 58.3(10)
Pt15 Ni6 Pt21 Pt25 71.55(8)
Pt5 Ni6 Pt21 Pt25 -107.45(7)
Ni14 Ni6 Pt21 Pt25 -1.24(12)
Ni2 Ni6 Pt21 Pt25 -176.09(10)
Pt10 Ni6 Pt21 Pt25 -177.43(6)
Pt7 Ni6 Pt21 Pt25 132.57(7)
C8 Ni6 Pt21 Pt20 96(3)
C15 Ni6 Pt21 Pt20 -124.6(9)
Pt15 Ni6 Pt21 Pt20 -111.36(7)
Pt5 Ni6 Pt21 Pt20 69.64(8)
Ni14 Ni6 Pt21 Pt20 175.84(10)
Ni2 Ni6 Pt21 Pt20 1.00(17)
Pt10 Ni6 Pt21 Pt20 -0.35(9)
Pt7 Ni6 Pt21 Pt20 -50.34(11)
C8 Ni6 Pt21 Pt22 151(3)
C15 Ni6 Pt21 Pt22 -70.3(10)
Pt15 Ni6 Pt21 Pt22 -57.02(6)
Pt5 Ni6 Pt21 Pt22 123.98(6)
Ni14 Ni6 Pt21 Pt22 -129.81(10)
Ni2 Ni6 Pt21 Pt22 55.34(13)
Pt10 Ni6 Pt21 Pt22 53.99(5)
Pt7 Ni6 Pt21 Pt22 4.00(7)
C8 Ni6 Pt21 Pt12 27(3)
C15 Ni6 Pt21 Pt12 165.9(9)
Pt15 Ni6 Pt21 Pt12 179.22(6)
Pt5 Ni6 Pt21 Pt12 0.23(9)
Ni14 Ni6 Pt21 Pt12 106.43(11)
Ni2 Ni6 Pt21 Pt12 -68.42(15)
Pt10 Ni6 Pt21 Pt12 -69.76(7)
Pt7 Ni6 Pt21 Pt12 -119.76(7)
Ni3 Pt10 Pt21 Ni14 -67.12(13)
Ni2 Pt10 Pt21 Ni14 2.59(13)
Ni1 Pt10 Pt21 Ni14 12(3)
Pt22 Pt10 Pt21 Ni14 112.90(10)
Pt20 Pt10 Pt21 Ni14 -175.65(10)
Pt9 Pt10 Pt21 Ni14 -172.12(10)
Pt5 Pt10 Pt21 Ni14 -64.25(10)
Pt7 Pt10 Pt21 Ni14 58.94(11)
Ni6 Pt10 Pt21 Ni14 4.01(12)
Ni8 Pt10 Pt21 Ni14 113.26(13)
Ni4 Pt10 Pt21 Ni14 -122.83(12)
Ni3 Pt10 Pt21 Ni6 -71.13(11)
Ni2 Pt10 Pt21 Ni6 -1.42(11)
Ni1 Pt10 Pt21 Ni6 8(3)
Pt22 Pt10 Pt21 Ni6 108.88(8)
Pt20 Pt10 Pt21 Ni6 -179.66(8)
Pt9 Pt10 Pt21 Ni6 -176.13(9)
Pt5 Pt10 Pt21 Ni6 -68.26(8)
Pt7 Pt10 Pt21 Ni6 54.93(9)
Ni8 Pt10 Pt21 Ni6 109.25(11)
Ni4 Pt10 Pt21 Ni6 -126.84(11)
Ni3 Pt10 Pt21 Ni13 2.37(12)
Ni2 Pt10 Pt21 Ni13 72.09(11)
Ni1 Pt10 Pt21 Ni13 81(3)
Pt22 Pt10 Pt21 Ni13 -177.61(9)
Pt20 Pt10 Pt21 Ni13 -106.15(9)
Pt9 Pt10 Pt21 Ni13 -102.62(10)
Pt5 Pt10 Pt21 Ni13 5.24(9)
Pt7 Pt10 Pt21 Ni13 128.44(9)
Ni6 Pt10 Pt21 Ni13 73.51(11)
Ni8 Pt10 Pt21 Ni13 -177.25(11)
Ni4 Pt10 Pt21 Ni13 -53.33(11)
Ni3 Pt10 Pt21 Pt5 -2.87(8)
Ni2 Pt10 Pt21 Pt5 66.85(8)
Ni1 Pt10 Pt21 Pt5 76(3)
Pt22 Pt10 Pt21 Pt5 177.15(4)
Pt20 Pt10 Pt21 Pt5 -111.40(4)
Pt9 Pt10 Pt21 Pt5 -107.86(6)
Pt7 Pt10 Pt21 Pt5 123.19(5)
Ni6 Pt10 Pt21 Pt5 68.26(8)
Ni8 Pt10 Pt21 Pt5 177.51(9)
Ni4 Pt10 Pt21 Pt5 -58.58(8)
Ni3 Pt10 Pt21 Pt15 -123.22(8)
Ni2 Pt10 Pt21 Pt15 -53.50(9)
Ni1 Pt10 Pt21 Pt15 -44(3)
Pt22 Pt10 Pt21 Pt15 56.80(4)
Pt20 Pt10 Pt21 Pt15 128.26(5)
Pt9 Pt10 Pt21 Pt15 131.79(6)
Pt5 Pt10 Pt21 Pt15 -120.35(5)
Pt7 Pt10 Pt21 Pt15 2.85(5)
Ni6 Pt10 Pt21 Pt15 -52.09(8)
Ni8 Pt10 Pt21 Pt15 57.16(9)
Ni4 Pt10 Pt21 Pt15 -178.92(8)
Ni3 Pt10 Pt21 Pt32 109.30(8)
Ni2 Pt10 Pt21 Pt32 179.02(8)
Ni1 Pt10 Pt21 Pt32 -172(3)
Pt22 Pt10 Pt21 Pt32 -70.68(5)
Pt20 Pt10 Pt21 Pt32 0.77(5)
Pt9 Pt10 Pt21 Pt32 4.31(8)
Pt5 Pt10 Pt21 Pt32 112.17(5)
Pt7 Pt10 Pt21 Pt32 -124.63(5)
Ni6 Pt10 Pt21 Pt32 -179.57(9)
Ni8 Pt10 Pt21 Pt32 -70.32(9)
Ni4 Pt10 Pt21 Pt32 53.59(9)
Ni3 Pt10 Pt21 Pt33 179.44(7)
Ni2 Pt10 Pt21 Pt33 -110.84(8)
Ni1 Pt10 Pt21 Pt33 -102(3)
Pt22 Pt10 Pt21 Pt33 -0.54(4)
Pt20 Pt10 Pt21 Pt33 70.92(5)
Pt9 Pt10 Pt21 Pt33 74.45(7)
Pt5 Pt10 Pt21 Pt33 -177.68(5)
Pt7 Pt10 Pt21 Pt33 -54.49(6)
Ni6 Pt10 Pt21 Pt33 -109.42(9)
Ni8 Pt10 Pt21 Pt33 -0.17(10)
Ni4 Pt10 Pt21 Pt33 123.74(9)
Ni3 Pt10 Pt21 Pt25 58.1(11)
Ni2 Pt10 Pt21 Pt25 127.8(11)
Ni1 Pt10 Pt21 Pt25 137(3)
Pt22 Pt10 Pt21 Pt25 -121.9(11)
Pt20 Pt10 Pt21 Pt25 -50.4(11)
Pt9 Pt10 Pt21 Pt25 -46.9(11)
Pt5 Pt10 Pt21 Pt25 61.0(11)
Pt7 Pt10 Pt21 Pt25 -175.8(11)
Ni6 Pt10 Pt21 Pt25 129.2(11)
Ni8 Pt10 Pt21 Pt25 -121.5(11)
Ni4 Pt10 Pt21 Pt25 2.4(11)
Ni3 Pt10 Pt21 Pt20 108.52(8)
Ni2 Pt10 Pt21 Pt20 178.24(8)
Ni1 Pt10 Pt21 Pt20 -173(3)
Pt22 Pt10 Pt21 Pt20 -71.46(4)
Pt9 Pt10 Pt21 Pt20 3.53(5)
Pt5 Pt10 Pt21 Pt20 111.40(4)
Pt7 Pt10 Pt21 Pt20 -125.41(5)
Ni6 Pt10 Pt21 Pt20 179.66(8)
Ni8 Pt10 Pt21 Pt20 -71.10(8)
Ni4 Pt10 Pt21 Pt20 52.82(8)
Ni3 Pt10 Pt21 Pt22 179.98(8)
Ni2 Pt10 Pt21 Pt22 -110.30(8)
Ni1 Pt10 Pt21 Pt22 -101(3)
Pt20 Pt10 Pt21 Pt22 71.46(4)
Pt9 Pt10 Pt21 Pt22 74.99(6)
Pt5 Pt10 Pt21 Pt22 -177.15(4)
Pt7 Pt10 Pt21 Pt22 -53.95(4)
Ni6 Pt10 Pt21 Pt22 -108.88(8)
Ni8 Pt10 Pt21 Pt22 0.36(8)
Ni4 Pt10 Pt21 Pt22 124.28(8)
Ni3 Pt10 Pt21 Pt12 56.85(8)
Ni2 Pt10 Pt21 Pt12 126.56(8)
Ni1 Pt10 Pt21 Pt12 136(3)
Pt22 Pt10 Pt21 Pt12 -123.14(4)
Pt20 Pt10 Pt21 Pt12 -51.68(4)
Pt9 Pt10 Pt21 Pt12 -48.15(6)
Pt5 Pt10 Pt21 Pt12 59.72(4)
Pt7 Pt10 Pt21 Pt12 -177.09(5)
Ni6 Pt10 Pt21 Pt12 127.98(8)
Ni8 Pt10 Pt21 Pt12 -122.77(8)
Ni4 Pt10 Pt21 Pt12 1.14(8)
C24 Ni13 Pt21 Ni14 -47(3)
C13 Ni13 Pt21 Ni14 89.9(12)
Pt5 Ni13 Pt21 Ni14 109.59(13)
Ni24 Ni13 Pt21 Ni14 -122.94(16)
Pt25 Ni13 Pt21 Ni14 -67.75(11)
Pt12 Ni13 Pt21 Ni14 -174.49(14)
C24 Ni13 Pt21 Ni6 -103(3)
C13 Ni13 Pt21 Ni6 34.1(12)
Pt5 Ni13 Pt21 Ni6 53.83(9)
Ni14 Ni13 Pt21 Ni6 -55.76(13)
Ni24 Ni13 Pt21 Ni6 -178.70(12)
Pt25 Ni13 Pt21 Ni6 -123.51(9)
Pt12 Ni13 Pt21 Ni6 129.75(9)
C24 Ni13 Pt21 Pt10 -162(3)
C13 Ni13 Pt21 Pt10 -25.1(12)
Pt5 Ni13 Pt21 Pt10 -5.43(9)
Ni14 Ni13 Pt21 Pt10 -115.02(11)
Ni24 Ni13 Pt21 Pt10 122.04(10)
Pt25 Ni13 Pt21 Pt10 177.23(5)
Pt12 Ni13 Pt21 Pt10 70.48(8)
C24 Ni13 Pt21 Pt5 -156(3)
C13 Ni13 Pt21 Pt5 -19.7(12)
Ni14 Ni13 Pt21 Pt5 -109.59(13)
Ni24 Ni13 Pt21 Pt5 127.47(12)
Pt25 Ni13 Pt21 Pt5 -177.34(10)
Pt12 Ni13 Pt21 Pt5 75.92(7)
C24 Ni13 Pt21 Pt15 -52(3)
C13 Ni13 Pt21 Pt15 85.2(12)
Pt5 Ni13 Pt21 Pt15 104.91(8)
Ni14 Ni13 Pt21 Pt15 -4.67(13)
Ni24 Ni13 Pt21 Pt15 -127.61(10)
Pt25 Ni13 Pt21 Pt15 -72.43(8)
Pt12 Ni13 Pt21 Pt15 -179.17(6)
C24 Ni13 Pt21 Pt32 76(3)
C13 Ni13 Pt21 Pt32 -147.7(12)
Pt5 Ni13 Pt21 Pt32 -128.00(6)
Ni14 Ni13 Pt21 Pt32 122.42(11)
Ni24 Ni13 Pt21 Pt32 -0.52(10)
Pt25 Ni13 Pt21 Pt32 54.66(5)
Pt12 Ni13 Pt21 Pt32 -52.08(6)
C24 Ni13 Pt21 Pt33 21(3)
C13 Ni13 Pt21 Pt33 158.0(12)
Pt5 Ni13 Pt21 Pt33 177.70(6)
Ni14 Ni13 Pt21 Pt33 68.11(13)
Ni24 Ni13 Pt21 Pt33 -54.83(13)
Pt25 Ni13 Pt21 Pt33 0.36(9)
Pt12 Ni13 Pt21 Pt33 -106.38(8)
C24 Ni13 Pt21 Pt25 21(3)
C13 Ni13 Pt21 Pt25 157.6(12)
Pt5 Ni13 Pt21 Pt25 177.34(10)
Ni14 Ni13 Pt21 Pt25 67.75(11)
Ni24 Ni13 Pt21 Pt25 -55.19(10)
Pt12 Ni13 Pt21 Pt25 -106.74(8)
C24 Ni13 Pt21 Pt20 131(3)
C13 Ni13 Pt21 Pt20 -92.3(12)
Pt5 Ni13 Pt21 Pt20 -72.63(8)
Ni14 Ni13 Pt21 Pt20 177.78(11)
Ni24 Ni13 Pt21 Pt20 54.84(13)
Pt25 Ni13 Pt21 Pt20 110.03(7)
Pt12 Ni13 Pt21 Pt20 3.29(9)
C24 Ni13 Pt21 Pt22 168(3)
C13 Ni13 Pt21 Pt22 -55.6(17)
Pt5 Ni13 Pt21 Pt22 -35.9(13)
Ni14 Ni13 Pt21 Pt22 -145.5(12)
Ni24 Ni13 Pt21 Pt22 91.6(12)
Pt25 Ni13 Pt21 Pt22 146.8(12)
Pt12 Ni13 Pt21 Pt22 40.0(13)
C24 Ni13 Pt21 Pt12 128(3)
C13 Ni13 Pt21 Pt12 -95.6(12)
Pt5 Ni13 Pt21 Pt12 -75.92(7)
Ni14 Ni13 Pt21 Pt12 174.49(14)
Ni24 Ni13 Pt21 Pt12 51.55(9)
Pt25 Ni13 Pt21 Pt12 106.74(8)
C7 Pt5 Pt21 Ni14 120(4)
C13 Pt5 Pt21 Ni14 -36.6(11)
Ni13 Pt5 Pt21 Ni14 -53.73(11)
Ni3 Pt5 Pt21 Ni14 134.63(10)
Ni6 Pt5 Pt21 Ni14 56.87(10)
Pt10 Pt5 Pt21 Ni14 131.78(8)
Ni4 Pt5 Pt21 Ni14 -171.39(10)
Pt12 Pt5 Pt21 Ni14 -123.34(8)
C7 Pt5 Pt21 Ni6 63(4)
C13 Pt5 Pt21 Ni6 -93.5(11)
Ni13 Pt5 Pt21 Ni6 -110.60(12)
Ni3 Pt5 Pt21 Ni6 77.76(11)
Pt10 Pt5 Pt21 Ni6 74.91(8)
Ni4 Pt5 Pt21 Ni6 131.73(11)
Pt12 Pt5 Pt21 Ni6 179.79(9)
C7 Pt5 Pt21 Pt10 -12(4)
C13 Pt5 Pt21 Pt10 -168.4(11)
Ni13 Pt5 Pt21 Pt10 174.49(9)
Ni3 Pt5 Pt21 Pt10 2.85(8)
Ni6 Pt5 Pt21 Pt10 -74.91(8)
Ni4 Pt5 Pt21 Pt10 56.83(7)
Pt12 Pt5 Pt21 Pt10 104.88(4)
C7 Pt5 Pt21 Ni13 173(4)
C13 Pt5 Pt21 Ni13 17.1(11)
Ni3 Pt5 Pt21 Ni13 -171.64(12)
Ni6 Pt5 Pt21 Ni13 110.60(12)
Pt10 Pt5 Pt21 Ni13 -174.49(9)
Ni4 Pt5 Pt21 Ni13 -117.66(11)
Pt12 Pt5 Pt21 Ni13 -69.61(9)
C7 Pt5 Pt21 Pt15 64(4)
C13 Pt5 Pt21 Pt15 -92.6(11)
Ni13 Pt5 Pt21 Pt15 -109.65(9)
Ni3 Pt5 Pt21 Pt15 78.71(9)
Ni6 Pt5 Pt21 Pt15 0.95(9)
Pt10 Pt5 Pt21 Pt15 75.86(5)
Ni4 Pt5 Pt21 Pt15 132.69(7)
Pt12 Pt5 Pt21 Pt15 -179.26(5)
C7 Pt5 Pt21 Pt32 -119(4)
C13 Pt5 Pt21 Pt32 84.5(11)
Ni13 Pt5 Pt21 Pt32 67.44(9)
Ni3 Pt5 Pt21 Pt32 -104.19(8)
Ni6 Pt5 Pt21 Pt32 178.05(9)
Pt10 Pt5 Pt21 Pt32 -107.04(5)
Ni4 Pt5 Pt21 Pt32 -50.22(8)
Pt12 Pt5 Pt21 Pt32 -2.16(4)
C7 Pt5 Pt21 Pt33 43(4)
C13 Pt5 Pt21 Pt33 -113.4(15)
Ni13 Pt5 Pt21 Pt33 -130.5(11)
Ni3 Pt5 Pt21 Pt33 57.8(11)
Ni6 Pt5 Pt21 Pt33 -19.9(11)
Pt10 Pt5 Pt21 Pt33 55.0(11)
Ni4 Pt5 Pt21 Pt33 111.8(11)
Pt12 Pt5 Pt21 Pt33 159.9(11)
C7 Pt5 Pt21 Pt25 171(4)
C13 Pt5 Pt21 Pt25 14.5(11)
Ni13 Pt5 Pt21 Pt25 -2.62(9)
Ni3 Pt5 Pt21 Pt25 -174.26(7)
Ni6 Pt5 Pt21 Pt25 107.98(9)
Pt10 Pt5 Pt21 Pt25 -177.11(5)
Ni4 Pt5 Pt21 Pt25 -120.28(8)
Pt12 Pt5 Pt21 Pt25 -72.23(5)
C7 Pt5 Pt21 Pt20 -65(4)
C13 Pt5 Pt21 Pt20 138.7(11)
Ni13 Pt5 Pt21 Pt20 121.60(9)
Ni3 Pt5 Pt21 Pt20 -50.04(8)
Ni6 Pt5 Pt21 Pt20 -127.79(8)
Pt10 Pt5 Pt21 Pt20 -52.89(3)
Ni4 Pt5 Pt21 Pt20 3.94(7)
Pt12 Pt5 Pt21 Pt20 52.00(3)
C7 Pt5 Pt21 Pt22 -9(4)
C13 Pt5 Pt21 Pt22 -165.6(11)
Ni13 Pt5 Pt21 Pt22 177.29(9)
Ni3 Pt5 Pt21 Pt22 5.65(10)
Ni6 Pt5 Pt21 Pt22 -72.11(9)
Pt10 Pt5 Pt21 Pt22 2.80(4)
Ni4 Pt5 Pt21 Pt22 59.63(8)
Pt12 Pt5 Pt21 Pt22 107.68(5)
C7 Pt5 Pt21 Pt12 -117(4)
C13 Pt5 Pt21 Pt12 86.7(11)
Ni13 Pt5 Pt21 Pt12 69.61(9)
Ni3 Pt5 Pt21 Pt12 -102.03(8)
Ni6 Pt5 Pt21 Pt12 -179.79(9)
Pt10 Pt5 Pt21 Pt12 -104.88(4)
Ni4 Pt5 Pt21 Pt12 -48.05(7)
C15 Pt15 Pt21 Ni14 -60.1(8)
C27 Pt15 Pt21 Ni14 83(3)
Ni27 Pt15 Pt21 Ni14 111.07(13)
Ni6 Pt15 Pt21 Ni14 -71.64(13)
Ni26 Pt15 Pt21 Ni14 56.51(12)
Pt33 Pt15 Pt21 Ni14 110.36(10)
Ni16 Pt15 Pt21 Ni14 -178.44(14)
Pt22 Pt15 Pt21 Ni14 178.30(10)
Pt7 Pt15 Pt21 Ni14 -131.10(10)
C15 Pt15 Pt21 Ni6 11.5(8)
C27 Pt15 Pt21 Ni6 154(3)
Ni27 Pt15 Pt21 Ni6 -177.30(12)
Ni26 Pt15 Pt21 Ni6 128.15(12)
Ni14 Pt15 Pt21 Ni6 71.64(13)
Pt33 Pt15 Pt21 Ni6 -178.00(9)
Ni16 Pt15 Pt21 Ni6 -106.80(13)
Pt22 Pt15 Pt21 Ni6 -110.07(9)
Pt7 Pt15 Pt21 Ni6 -59.46(8)
C15 Pt15 Pt21 Pt10 68.3(8)
C27 Pt15 Pt21 Pt10 -149(3)
Ni27 Pt15 Pt21 Pt10 -120.46(9)
Ni6 Pt15 Pt21 Pt10 56.84(9)
Ni26 Pt15 Pt21 Pt10 -175.01(9)
Ni14 Pt15 Pt21 Pt10 128.47(10)
Pt33 Pt15 Pt21 Pt10 -121.17(4)
Ni16 Pt15 Pt21 Pt10 -49.96(10)
Pt22 Pt15 Pt21 Pt10 -53.23(4)
Pt7 Pt15 Pt21 Pt10 -2.62(4)
C15 Pt15 Pt21 Ni13 -55.6(8)
C27 Pt15 Pt21 Ni13 87(3)
Ni27 Pt15 Pt21 Ni13 115.62(13)
Ni6 Pt15 Pt21 Ni13 -67.08(12)
Ni26 Pt15 Pt21 Ni13 61.07(13)
Ni14 Pt15 Pt21 Ni13 4.56(13)
Pt33 Pt15 Pt21 Ni13 114.92(10)
Ni16 Pt15 Pt21 Ni13 -173.88(13)
Pt22 Pt15 Pt21 Ni13 -177.15(11)
Pt7 Pt15 Pt21 Ni13 -126.54(10)
C15 Pt15 Pt21 Pt5 10.5(8)
C27 Pt15 Pt21 Pt5 153(3)
Ni27 Pt15 Pt21 Pt5 -178.27(9)
Ni6 Pt15 Pt21 Pt5 -0.97(9)
Ni26 Pt15 Pt21 Pt5 127.18(9)
Ni14 Pt15 Pt21 Pt5 70.67(10)
Pt33 Pt15 Pt21 Pt5 -178.98(5)
Ni16 Pt15 Pt21 Pt5 -107.77(10)
Pt22 Pt15 Pt21 Pt5 -111.04(5)
Pt7 Pt15 Pt21 Pt5 -60.43(6)
C15 Pt15 Pt21 Pt32 -166.6(8)
C27 Pt15 Pt21 Pt32 -24(3)
Ni27 Pt15 Pt21 Pt32 4.63(10)
Ni6 Pt15 Pt21 Pt32 -178.07(9)
Ni26 Pt15 Pt21 Pt32 -49.92(10)
Ni14 Pt15 Pt21 Pt32 -106.44(11)
Pt33 Pt15 Pt21 Pt32 3.92(4)
Ni16 Pt15 Pt21 Pt32 75.13(10)
Pt22 Pt15 Pt21 Pt32 71.86(5)
Pt7 Pt15 Pt21 Pt32 122.47(5)
C15 Pt15 Pt21 Pt33 -170.5(8)
C27 Pt15 Pt21 Pt33 -28(3)
Ni27 Pt15 Pt21 Pt33 0.71(9)
Ni6 Pt15 Pt21 Pt33 178.00(9)
Ni26 Pt15 Pt21 Pt33 -53.85(9)
Ni14 Pt15 Pt21 Pt33 -110.36(10)
Ni16 Pt15 Pt21 Pt33 71.21(10)
Pt22 Pt15 Pt21 Pt33 67.94(4)
Pt7 Pt15 Pt21 Pt33 118.54(4)
C15 Pt15 Pt21 Pt25 -111.7(8)
C27 Pt15 Pt21 Pt25 31(3)
Ni27 Pt15 Pt21 Pt25 59.47(10)
Ni6 Pt15 Pt21 Pt25 -123.23(9)
Ni26 Pt15 Pt21 Pt25 4.92(9)
Ni14 Pt15 Pt21 Pt25 -51.59(10)
Pt33 Pt15 Pt21 Pt25 58.77(4)
Ni16 Pt15 Pt21 Pt25 129.97(10)
Pt22 Pt15 Pt21 Pt25 126.70(5)
Pt7 Pt15 Pt21 Pt25 177.31(5)
C15 Pt15 Pt21 Pt20 121.8(8)
C27 Pt15 Pt21 Pt20 -95(3)
Ni27 Pt15 Pt21 Pt20 -66.99(10)
Ni6 Pt15 Pt21 Pt20 110.30(9)
Ni26 Pt15 Pt21 Pt20 -121.55(10)
Ni14 Pt15 Pt21 Pt20 -178.06(11)
Pt33 Pt15 Pt21 Pt20 -67.70(5)
Ni16 Pt15 Pt21 Pt20 3.51(12)
Pt22 Pt15 Pt21 Pt20 0.24(5)
Pt7 Pt15 Pt21 Pt20 50.85(6)
C15 Pt15 Pt21 Pt22 121.6(8)
C27 Pt15 Pt21 Pt22 -96(3)
Ni27 Pt15 Pt21 Pt22 -67.23(9)
Ni6 Pt15 Pt21 Pt22 110.07(9)
Ni26 Pt15 Pt21 Pt22 -121.78(9)
Ni14 Pt15 Pt21 Pt22 -178.30(10)
Pt33 Pt15 Pt21 Pt22 -67.94(4)
Ni16 Pt15 Pt21 Pt22 3.27(10)
Pt7 Pt15 Pt21 Pt22 50.61(4)
C15 Pt15 Pt21 Pt12 -116(5)
C27 Pt15 Pt21 Pt12 27(6)
Ni27 Pt15 Pt21 Pt12 55(4)
Ni6 Pt15 Pt21 Pt12 -128(4)
Ni26 Pt15 Pt21 Pt12 0(4)
Ni14 Pt15 Pt21 Pt12 -56(4)
Pt33 Pt15 Pt21 Pt12 54(4)
Ni16 Pt15 Pt21 Pt12 125(4)
Pt22 Pt15 Pt21 Pt12 122(4)
Pt7 Pt15 Pt21 Pt12 173(100)
Ni11 Pt20 Pt21 Ni14 18.3(12)
Ni4 Pt20 Pt21 Ni14 72.6(12)
Pt10 Pt20 Pt21 Ni14 131.2(12)
Ni19 Pt20 Pt21 Ni14 161.5(15)
Pt9 Pt20 Pt21 Ni14 127.8(12)
Pt34 Pt20 Pt21 Ni14 -105.2(12)
Pt12 Pt20 Pt21 Ni14 20.0(12)
Pt32 Pt20 Pt21 Ni14 -49.6(12)
Pt31 Pt20 Pt21 Ni14 -52.2(12)
Pt22 Pt20 Pt21 Ni14 -159.4(12)
Pt18 Pt20 Pt21 Ni14 -158.8(12)
Ni11 Pt20 Pt21 Ni6 -112.53(14)
Ni4 Pt20 Pt21 Ni6 -58.26(12)
Pt10 Pt20 Pt21 Ni6 0.36(9)
Ni19 Pt20 Pt21 Ni6 30.7(11)
Pt9 Pt20 Pt21 Ni6 -3.02(11)
Pt34 Pt20 Pt21 Ni6 124.02(9)
Pt12 Pt20 Pt21 Ni6 -110.78(10)
Pt32 Pt20 Pt21 Ni6 179.57(10)
Pt31 Pt20 Pt21 Ni6 176.94(9)
Pt22 Pt20 Pt21 Ni6 69.81(9)
Pt18 Pt20 Pt21 Ni6 70.34(11)
Ni11 Pt20 Pt21 Pt10 -112.90(12)
Ni4 Pt20 Pt21 Pt10 -58.62(8)
Ni19 Pt20 Pt21 Pt10 30.3(11)
Pt9 Pt20 Pt21 Pt10 -3.38(5)
Pt34 Pt20 Pt21 Pt10 123.66(4)
Pt12 Pt20 Pt21 Pt10 -111.14(5)
Pt32 Pt20 Pt21 Pt10 179.21(5)
Pt31 Pt20 Pt21 Pt10 176.58(6)
Pt22 Pt20 Pt21 Pt10 69.44(4)
Pt18 Pt20 Pt21 Pt10 69.97(5)
Ni11 Pt20 Pt21 Ni13 -5.13(15)
Ni4 Pt20 Pt21 Ni13 49.15(12)
Pt10 Pt20 Pt21 Ni13 107.77(10)
Ni19 Pt20 Pt21 Ni13 138.1(11)
Pt9 Pt20 Pt21 Ni13 104.38(10)
Pt34 Pt20 Pt21 Ni13 -128.57(10)
Pt12 Pt20 Pt21 Ni13 -3.37(10)
Pt32 Pt20 Pt21 Ni13 -73.02(10)
Pt31 Pt20 Pt21 Ni13 -75.65(11)
Pt22 Pt20 Pt21 Ni13 177.21(10)
Pt18 Pt20 Pt21 Ni13 177.74(10)
Ni11 Pt20 Pt21 Pt5 -58.58(12)
Ni4 Pt20 Pt21 Pt5 -4.31(8)
Pt10 Pt20 Pt21 Pt5 54.32(4)
Ni19 Pt20 Pt21 Pt5 84.6(11)
Pt9 Pt20 Pt21 Pt5 50.93(6)
Pt34 Pt20 Pt21 Pt5 177.98(4)
Pt12 Pt20 Pt21 Pt5 -56.82(4)
Pt32 Pt20 Pt21 Pt5 -126.48(5)
Pt31 Pt20 Pt21 Pt5 -129.10(5)
Pt22 Pt20 Pt21 Pt5 123.76(5)
Pt18 Pt20 Pt21 Pt5 124.29(5)
Ni11 Pt20 Pt21 Pt15 177.41(11)
Ni4 Pt20 Pt21 Pt15 -128.31(9)
Pt10 Pt20 Pt21 Pt15 -69.69(6)
Ni19 Pt20 Pt21 Pt15 -39.4(12)
Pt9 Pt20 Pt21 Pt15 -73.07(7)
Pt34 Pt20 Pt21 Pt15 53.97(6)
Pt12 Pt20 Pt21 Pt15 179.17(7)
Pt32 Pt20 Pt21 Pt15 109.52(6)
Pt31 Pt20 Pt21 Pt15 106.89(7)
Pt22 Pt20 Pt21 Pt15 -0.25(5)
Pt18 Pt20 Pt21 Pt15 0.28(8)
Ni11 Pt20 Pt21 Pt32 67.90(11)
Ni4 Pt20 Pt21 Pt32 122.17(8)
Pt10 Pt20 Pt21 Pt32 -179.21(5)
Ni19 Pt20 Pt21 Pt32 -148.9(11)
Pt9 Pt20 Pt21 Pt32 177.41(6)
Pt34 Pt20 Pt21 Pt32 -55.54(4)
Pt12 Pt20 Pt21 Pt32 69.65(4)
Pt31 Pt20 Pt21 Pt32 -2.63(5)
Pt22 Pt20 Pt21 Pt32 -109.76(5)
Pt18 Pt20 Pt21 Pt32 -109.23(6)
Ni11 Pt20 Pt21 Pt33 123.80(11)
Ni4 Pt20 Pt21 Pt33 178.07(8)
Pt10 Pt20 Pt21 Pt33 -123.30(4)
Ni19 Pt20 Pt21 Pt33 -93.0(11)
Pt9 Pt20 Pt21 Pt33 -126.69(5)
Pt34 Pt20 Pt21 Pt33 0.36(4)
Pt12 Pt20 Pt21 Pt33 125.56(5)
Pt32 Pt20 Pt21 Pt33 55.91(4)
Pt31 Pt20 Pt21 Pt33 53.28(6)
Pt22 Pt20 Pt21 Pt33 -53.86(4)
Pt18 Pt20 Pt21 Pt33 -53.33(6)
Ni11 Pt20 Pt21 Pt25 64.52(13)
Ni4 Pt20 Pt21 Pt25 118.79(9)
Pt10 Pt20 Pt21 Pt25 177.42(6)
Ni19 Pt20 Pt21 Pt25 -152.3(11)
Pt9 Pt20 Pt21 Pt25 174.03(6)
Pt34 Pt20 Pt21 Pt25 -58.92(5)
Pt12 Pt20 Pt21 Pt25 66.28(5)
Pt32 Pt20 Pt21 Pt25 -3.37(5)
Pt31 Pt20 Pt21 Pt25 -6.00(8)
Pt22 Pt20 Pt21 Pt25 -113.14(6)
Pt18 Pt20 Pt21 Pt25 -112.61(6)
Ni11 Pt20 Pt21 Pt22 177.66(12)
Ni4 Pt20 Pt21 Pt22 -128.07(8)
Pt10 Pt20 Pt21 Pt22 -69.44(4)
Ni19 Pt20 Pt21 Pt22 -39.1(11)
Pt9 Pt20 Pt21 Pt22 -72.83(5)
Pt34 Pt20 Pt21 Pt22 54.22(4)
Pt12 Pt20 Pt21 Pt22 179.41(5)
Pt32 Pt20 Pt21 Pt22 109.76(5)
Pt31 Pt20 Pt21 Pt22 107.14(6)
Pt18 Pt20 Pt21 Pt22 0.53(5)
Ni11 Pt20 Pt21 Pt12 -1.76(11)
Ni4 Pt20 Pt21 Pt12 52.52(8)
Pt10 Pt20 Pt21 Pt12 111.14(5)
Ni19 Pt20 Pt21 Pt12 141.5(11)
Pt9 Pt20 Pt21 Pt12 107.76(6)
Pt34 Pt20 Pt21 Pt12 -125.20(5)
Pt32 Pt20 Pt21 Pt12 -69.65(4)
Pt31 Pt20 Pt21 Pt12 -72.28(5)
Pt22 Pt20 Pt21 Pt12 -179.41(5)
Pt18 Pt20 Pt21 Pt12 -178.88(6)
C23 Pt12 Pt21 Ni14 -13.1(11)
C12 Pt12 Pt21 Ni14 98.3(10)
Ni24 Pt12 Pt21 Ni14 -51.25(13)
Ni4 Pt12 Pt21 Ni14 127.59(13)
Ni23 Pt12 Pt21 Ni14 -106.61(13)
Ni11 Pt12 Pt21 Ni14 -176.57(14)
Pt20 Pt12 Pt21 Ni14 -178.14(11)
Pt32 Pt12 Pt21 Ni14 -106.46(11)
Ni13 Pt12 Pt21 Ni14 5.35(13)
Pt5 Pt12 Pt21 Ni14 71.37(11)
C23 Pt12 Pt21 Ni6 -84.7(11)
C12 Pt12 Pt21 Ni6 26.7(10)
Ni24 Pt12 Pt21 Ni6 -122.84(12)
Ni4 Pt12 Pt21 Ni6 56.00(12)
Ni23 Pt12 Pt21 Ni6 -178.20(12)
Ni11 Pt12 Pt21 Ni6 111.84(13)
Pt20 Pt12 Pt21 Ni6 110.27(9)
Pt32 Pt12 Pt21 Ni6 -178.05(9)
Ni13 Pt12 Pt21 Ni6 -66.24(12)
Pt5 Pt12 Pt21 Ni6 -0.22(9)
C23 Pt12 Pt21 Pt10 -142.0(11)
C12 Pt12 Pt21 Pt10 -30.6(10)
Ni24 Pt12 Pt21 Pt10 179.91(9)
Ni4 Pt12 Pt21 Pt10 -1.25(9)
Ni23 Pt12 Pt21 Pt10 124.54(9)
Ni11 Pt12 Pt21 Pt10 54.58(11)
Pt20 Pt12 Pt21 Pt10 53.02(4)
Pt32 Pt12 Pt21 Pt10 124.70(4)
Ni13 Pt12 Pt21 Pt10 -123.50(10)
Pt5 Pt12 Pt21 Pt10 -57.47(4)
C23 Pt12 Pt21 Ni13 -18.5(11)
C12 Pt12 Pt21 Ni13 92.9(10)
Ni24 Pt12 Pt21 Ni13 -56.60(12)
Ni4 Pt12 Pt21 Ni13 122.25(13)
Ni23 Pt12 Pt21 Ni13 -111.96(13)
Ni11 Pt12 Pt21 Ni13 178.08(14)
Pt20 Pt12 Pt21 Ni13 176.51(10)
Pt32 Pt12 Pt21 Ni13 -111.80(10)
Pt5 Pt12 Pt21 Ni13 66.03(10)
C23 Pt12 Pt21 Pt5 -84.5(11)
C12 Pt12 Pt21 Pt5 26.9(10)
Ni24 Pt12 Pt21 Pt5 -122.62(9)
Ni4 Pt12 Pt21 Pt5 56.22(9)
Ni23 Pt12 Pt21 Pt5 -177.99(10)
Ni11 Pt12 Pt21 Pt5 112.05(10)
Pt20 Pt12 Pt21 Pt5 110.49(5)
Pt32 Pt12 Pt21 Pt5 -177.83(4)
Ni13 Pt12 Pt21 Pt5 -66.03(10)
C23 Pt12 Pt21 Pt15 43(5)
C12 Pt12 Pt21 Pt15 154(5)
Ni24 Pt12 Pt21 Pt15 5(4)
Ni4 Pt12 Pt21 Pt15 -177(100)
Ni23 Pt12 Pt21 Pt15 -51(4)
Ni11 Pt12 Pt21 Pt15 -121(4)
Pt20 Pt12 Pt21 Pt15 -122(4)
Pt32 Pt12 Pt21 Pt15 -51(4)
Ni13 Pt12 Pt21 Pt15 61(4)
Pt5 Pt12 Pt21 Pt15 127(4)
C23 Pt12 Pt21 Pt32 93.3(11)
C12 Pt12 Pt21 Pt32 -155.3(10)
Ni24 Pt12 Pt21 Pt32 55.21(9)
Ni4 Pt12 Pt21 Pt32 -125.95(9)
Ni23 Pt12 Pt21 Pt32 -0.16(9)
Ni11 Pt12 Pt21 Pt32 -70.12(10)
Pt20 Pt12 Pt21 Pt32 -71.68(4)
Ni13 Pt12 Pt21 Pt32 111.80(10)
Pt5 Pt12 Pt21 Pt32 177.83(4)
C23 Pt12 Pt21 Pt33 96.5(11)
C12 Pt12 Pt21 Pt33 -152.1(10)
Ni24 Pt12 Pt21 Pt33 58.36(9)
Ni4 Pt12 Pt21 Pt33 -122.79(9)
Ni23 Pt12 Pt21 Pt33 3.00(10)
Ni11 Pt12 Pt21 Pt33 -66.96(11)
Pt20 Pt12 Pt21 Pt33 -68.53(5)
Pt32 Pt12 Pt21 Pt33 3.16(4)
Ni13 Pt12 Pt21 Pt33 114.96(10)
Pt5 Pt12 Pt21 Pt33 -179.01(5)
C23 Pt12 Pt21 Pt25 38.1(11)
C12 Pt12 Pt21 Pt25 149.5(10)
Ni24 Pt12 Pt21 Pt25 -0.03(9)
Ni4 Pt12 Pt21 Pt25 178.81(9)
Ni23 Pt12 Pt21 Pt25 -55.39(10)
Ni11 Pt12 Pt21 Pt25 -125.35(10)
Pt20 Pt12 Pt21 Pt25 -126.92(5)
Pt32 Pt12 Pt21 Pt25 -55.23(4)
Ni13 Pt12 Pt21 Pt25 56.57(10)
Pt5 Pt12 Pt21 Pt25 122.59(5)
C23 Pt12 Pt21 Pt20 165.0(11)
C12 Pt12 Pt21 Pt20 -83.6(10)
Ni24 Pt12 Pt21 Pt20 126.89(9)
Ni4 Pt12 Pt21 Pt20 -54.27(9)
Ni23 Pt12 Pt21 Pt20 71.53(9)
Ni11 Pt12 Pt21 Pt20 1.57(10)
Pt32 Pt12 Pt21 Pt20 71.68(4)
Ni13 Pt12 Pt21 Pt20 -176.51(10)
Pt5 Pt12 Pt21 Pt20 -110.49(5)
C23 Pt12 Pt21 Pt22 164.4(11)
C12 Pt12 Pt21 Pt22 -84.2(10)
Ni24 Pt12 Pt21 Pt22 126.32(9)
Ni4 Pt12 Pt21 Pt22 -54.84(10)
Ni23 Pt12 Pt21 Pt22 70.95(10)
Ni11 Pt12 Pt21 Pt22 0.99(12)
Pt20 Pt12 Pt21 Pt22 -0.57(5)
Pt32 Pt12 Pt21 Pt22 71.11(5)
Ni13 Pt12 Pt21 Pt22 -177.09(10)
Pt5 Pt12 Pt21 Pt22 -111.06(5)
C18 Ni8 Pt22 Ni17 60.9(14)
C4 Ni8 Pt22 Ni17 -94(2)
Pt18 Ni8 Pt22 Ni17 72.89(10)
Pt7 Ni8 Pt22 Ni17 -106.06(11)
Ni1 Ni8 Pt22 Ni17 -173.67(17)
Pt10 Ni8 Pt22 Ni17 -175.67(11)
Pt9 Ni8 Pt22 Ni17 134.40(13)
C18 Ni8 Pt22 Pt10 -123.4(14)
C4 Ni8 Pt22 Pt10 82(2)
Pt18 Ni8 Pt22 Pt10 -111.44(7)
Ni17 Ni8 Pt22 Pt10 175.67(11)
Pt7 Ni8 Pt22 Pt10 69.60(6)
Ni1 Ni8 Pt22 Pt10 2.00(10)
Pt9 Ni8 Pt22 Pt10 -49.94(7)
C18 Ni8 Pt22 Ni16 115.2(14)
C4 Ni8 Pt22 Ni16 -40(2)
Pt18 Ni8 Pt22 Ni16 127.17(10)
Ni17 Ni8 Pt22 Ni16 54.28(12)
Pt7 Ni8 Pt22 Ni16 -51.78(10)
Ni1 Ni8 Pt22 Ni16 -119.39(15)
Pt10 Ni8 Pt22 Ni16 -121.39(9)
Pt9 Ni8 Pt22 Ni16 -171.32(11)
C18 Ni8 Pt22 Pt18 -12.0(14)
C4 Ni8 Pt22 Pt18 -167(2)
Ni17 Ni8 Pt22 Pt18 -72.89(10)
Pt7 Ni8 Pt22 Pt18 -178.95(10)
Ni1 Ni8 Pt22 Pt18 113.45(14)
Pt10 Ni8 Pt22 Pt18 111.44(7)
Pt9 Ni8 Pt22 Pt18 61.51(7)
C18 Ni8 Pt22 Pt33 35(3)
C4 Ni8 Pt22 Pt33 -120(3)
Pt18 Ni8 Pt22 Pt33 47(2)
Ni17 Ni8 Pt22 Pt33 -26(2)
Pt7 Ni8 Pt22 Pt33 -132(2)
Ni1 Ni8 Pt22 Pt33 160(2)
Pt10 Ni8 Pt22 Pt33 158(2)
Pt9 Ni8 Pt22 Pt33 108(2)
C18 Ni8 Pt22 Pt7 167.0(14)
C4 Ni8 Pt22 Pt7 12(2)
Pt18 Ni8 Pt22 Pt7 178.95(10)
Ni17 Ni8 Pt22 Pt7 106.06(11)
Ni1 Ni8 Pt22 Pt7 -67.60(13)
Pt10 Ni8 Pt22 Pt7 -69.60(6)
Pt9 Ni8 Pt22 Pt7 -119.54(11)
C18 Ni8 Pt22 Pt34 -13.9(14)
C4 Ni8 Pt22 Pt34 -169(2)
Pt18 Ni8 Pt22 Pt34 -1.92(9)
Ni17 Ni8 Pt22 Pt34 -74.81(11)
Pt7 Ni8 Pt22 Pt34 179.13(6)
Ni1 Ni8 Pt22 Pt34 111.52(12)
Pt10 Ni8 Pt22 Pt34 109.52(7)
Pt9 Ni8 Pt22 Pt34 59.59(11)
C18 Ni8 Pt22 Pt28 59.9(14)
C4 Ni8 Pt22 Pt28 -95(2)
Pt18 Ni8 Pt22 Pt28 71.89(8)
Ni17 Ni8 Pt22 Pt28 -1.00(11)
Pt7 Ni8 Pt22 Pt28 -107.06(7)
Ni1 Ni8 Pt22 Pt28 -174.67(10)
Pt10 Ni8 Pt22 Pt28 -176.67(5)
Pt9 Ni8 Pt22 Pt28 133.40(7)
C18 Ni8 Pt22 Pt20 -69.0(14)
C4 Ni8 Pt22 Pt20 136(2)
Pt18 Ni8 Pt22 Pt20 -57.00(6)
Ni17 Ni8 Pt22 Pt20 -129.88(10)
Pt7 Ni8 Pt22 Pt20 124.05(6)
Ni1 Ni8 Pt22 Pt20 56.45(12)
Pt10 Ni8 Pt22 Pt20 54.45(5)
Pt9 Ni8 Pt22 Pt20 4.51(8)
C18 Ni8 Pt22 Pt21 -123.0(14)
C4 Ni8 Pt22 Pt21 82(2)
Pt18 Ni8 Pt22 Pt21 -111.07(8)
Ni17 Ni8 Pt22 Pt21 176.04(10)
Pt7 Ni8 Pt22 Pt21 69.98(8)
Ni1 Ni8 Pt22 Pt21 2.38(17)
Pt10 Ni8 Pt22 Pt21 0.38(8)
Pt9 Ni8 Pt22 Pt21 -49.56(12)
C18 Ni8 Pt22 Pt15 167.4(14)
C4 Ni8 Pt22 Pt15 12(2)
Pt18 Ni8 Pt22 Pt15 179.41(6)
Ni17 Ni8 Pt22 Pt15 106.52(11)
Pt7 Ni8 Pt22 Pt15 0.46(10)
Ni1 Ni8 Pt22 Pt15 -67.15(15)
Pt10 Ni8 Pt22 Pt15 -69.15(8)
Pt9 Ni8 Pt22 Pt15 -119.08(8)
C17 Ni17 Pt22 Ni8 31(3)
C29 Ni17 Pt22 Ni8 175.5(12)
Pt28 Ni17 Pt22 Ni8 -178.95(12)
Ni16 Ni17 Pt22 Ni8 108.73(14)
Pt18 Ni17 Pt22 Ni8 -67.08(9)
Ni29 Ni17 Pt22 Ni8 -121.00(14)
C17 Ni17 Pt22 Pt10 26(3)
C29 Ni17 Pt22 Pt10 170.9(12)
Pt28 Ni17 Pt22 Pt10 176.35(6)
Ni16 Ni17 Pt22 Pt10 104.03(12)
Ni8 Ni17 Pt22 Pt10 -4.70(12)
Pt18 Ni17 Pt22 Pt10 -71.77(9)
Ni29 Ni17 Pt22 Pt10 -125.70(10)
C17 Ni17 Pt22 Ni16 -78(3)
C29 Ni17 Pt22 Ni16 66.8(12)
Pt28 Ni17 Pt22 Ni16 72.32(11)
Ni8 Ni17 Pt22 Ni16 -108.73(14)
Pt18 Ni17 Pt22 Ni16 -175.80(13)
Ni29 Ni17 Pt22 Ni16 130.27(16)
C17 Ni17 Pt22 Pt18 98(3)
C29 Ni17 Pt22 Pt18 -117.4(12)
Pt28 Ni17 Pt22 Pt18 -111.87(9)
Ni16 Ni17 Pt22 Pt18 175.80(13)
Ni8 Ni17 Pt22 Pt18 67.08(9)
Ni29 Ni17 Pt22 Pt18 -53.92(9)
C17 Ni17 Pt22 Pt33 -150(3)
C29 Ni17 Pt22 Pt33 -5.5(12)
Pt28 Ni17 Pt22 Pt33 -0.03(9)
Ni16 Ni17 Pt22 Pt33 -72.35(12)
Ni8 Ni17 Pt22 Pt33 178.92(9)
Pt18 Ni17 Pt22 Pt33 111.84(7)
Ni29 Ni17 Pt22 Pt33 57.92(12)
C17 Ni17 Pt22 Pt7 -25(3)
C29 Ni17 Pt22 Pt7 119.5(12)
Pt28 Ni17 Pt22 Pt7 125.00(6)
Ni16 Ni17 Pt22 Pt7 52.67(11)
Ni8 Ni17 Pt22 Pt7 -56.05(9)
Pt18 Ni17 Pt22 Pt7 -123.13(7)
Ni29 Ni17 Pt22 Pt7 -177.05(10)
C17 Ni17 Pt22 Pt34 153(3)
C29 Ni17 Pt22 Pt34 -63.0(12)
Pt28 Ni17 Pt22 Pt34 -57.50(6)
Ni16 Ni17 Pt22 Pt34 -129.83(11)
Ni8 Ni17 Pt22 Pt34 121.45(9)
Pt18 Ni17 Pt22 Pt34 54.37(6)
Ni29 Ni17 Pt22 Pt34 0.45(10)
C17 Ni17 Pt22 Pt28 -150(3)
C29 Ni17 Pt22 Pt28 -5.5(12)
Ni16 Ni17 Pt22 Pt28 -72.32(11)
Ni8 Ni17 Pt22 Pt28 178.95(12)
Pt18 Ni17 Pt22 Pt28 111.87(9)
Ni29 Ni17 Pt22 Pt28 57.95(10)
C17 Ni17 Pt22 Pt20 99(3)
C29 Ni17 Pt22 Pt20 -116.4(12)
Pt28 Ni17 Pt22 Pt20 -110.87(8)
Ni16 Ni17 Pt22 Pt20 176.81(11)
Ni8 Ni17 Pt22 Pt20 68.09(12)
Pt18 Ni17 Pt22 Pt20 1.01(11)
Ni29 Ni17 Pt22 Pt20 -52.91(14)
C17 Ni17 Pt22 Pt21 -99(3)
C29 Ni17 Pt22 Pt21 45.7(18)
Pt28 Ni17 Pt22 Pt21 51.2(13)
Ni16 Ni17 Pt22 Pt21 -21.2(13)
Ni8 Ni17 Pt22 Pt21 -129.9(12)
Pt18 Ni17 Pt22 Pt21 163.0(12)
Ni29 Ni17 Pt22 Pt21 109.1(12)
C17 Ni17 Pt22 Pt15 -83(3)
C29 Ni17 Pt22 Pt15 61.8(12)
Pt28 Ni17 Pt22 Pt15 67.35(9)
Ni16 Ni17 Pt22 Pt15 -4.97(13)
Ni8 Ni17 Pt22 Pt15 -113.70(10)
Pt18 Ni17 Pt22 Pt15 179.22(6)
Ni29 Ni17 Pt22 Pt15 125.30(10)
Ni3 Pt10 Pt22 Ni8 0(3)
Ni2 Pt10 Pt22 Ni8 -72.56(10)
Ni1 Pt10 Pt22 Ni8 -2.13(10)
Pt21 Pt10 Pt22 Ni8 179.63(8)
Pt20 Pt10 Pt22 Ni8 108.08(8)
Pt9 Pt10 Pt22 Ni8 54.03(8)
Pt5 Pt10 Pt22 Ni8 -177.44(9)
Pt7 Pt10 Pt22 Ni8 -68.25(8)
Ni6 Pt10 Pt22 Ni8 -127.36(10)
Ni4 Pt10 Pt22 Ni8 107.92(11)
Ni3 Pt10 Pt22 Ni17 5(3)
Ni2 Pt10 Pt22 Ni17 -68.02(12)
Ni1 Pt10 Pt22 Ni17 2.41(12)
Pt21 Pt10 Pt22 Ni17 -175.83(10)
Pt20 Pt10 Pt22 Ni17 112.62(10)
Pt9 Pt10 Pt22 Ni17 58.57(10)
Pt5 Pt10 Pt22 Ni17 -172.90(9)
Pt7 Pt10 Pt22 Ni17 -63.71(10)
Ni6 Pt10 Pt22 Ni17 -122.82(11)
Ni8 Pt10 Pt22 Ni17 4.54(12)
Ni4 Pt10 Pt22 Ni17 112.46(12)
Ni3 Pt10 Pt22 Ni16 74(3)
Ni2 Pt10 Pt22 Ni16 1.48(11)
Ni1 Pt10 Pt22 Ni16 71.91(11)
Pt21 Pt10 Pt22 Ni16 -106.33(8)
Pt20 Pt10 Pt22 Ni16 -177.88(9)
Pt9 Pt10 Pt22 Ni16 128.07(8)
Pt5 Pt10 Pt22 Ni16 -103.40(9)
Pt7 Pt10 Pt22 Ni16 5.79(8)
Ni6 Pt10 Pt22 Ni16 -53.32(10)
Ni8 Pt10 Pt22 Ni16 74.04(11)
Ni4 Pt10 Pt22 Ni16 -178.04(11)
Ni3 Pt10 Pt22 Pt18 -52(3)
Ni2 Pt10 Pt22 Pt18 -124.45(7)
Ni1 Pt10 Pt22 Pt18 -54.02(8)
Pt21 Pt10 Pt22 Pt18 127.74(4)
Pt20 Pt10 Pt22 Pt18 56.19(4)
Pt9 Pt10 Pt22 Pt18 2.14(4)
Pt5 Pt10 Pt22 Pt18 130.67(5)
Pt7 Pt10 Pt22 Pt18 -120.13(4)
Ni6 Pt10 Pt22 Pt18 -179.25(7)
Ni8 Pt10 Pt22 Pt18 -51.89(8)
Ni4 Pt10 Pt22 Pt18 56.03(9)
Ni3 Pt10 Pt22 Pt33 -179(100)
Ni2 Pt10 Pt22 Pt33 108.36(8)
Ni1 Pt10 Pt22 Pt33 178.78(7)
Pt21 Pt10 Pt22 Pt33 0.54(4)
Pt20 Pt10 Pt22 Pt33 -71.00(4)
Pt9 Pt10 Pt22 Pt33 -125.06(5)
Pt5 Pt10 Pt22 Pt33 3.48(7)
Pt7 Pt10 Pt22 Pt33 112.67(5)
Ni6 Pt10 Pt22 Pt33 53.55(7)
Ni8 Pt10 Pt22 Pt33 -179.09(9)
Ni4 Pt10 Pt22 Pt33 -71.16(9)
Ni3 Pt10 Pt22 Pt7 69(3)
Ni2 Pt10 Pt22 Pt7 -4.31(7)
Ni1 Pt10 Pt22 Pt7 66.11(8)
Pt21 Pt10 Pt22 Pt7 -112.13(4)
Pt20 Pt10 Pt22 Pt7 176.33(4)
Pt9 Pt10 Pt22 Pt7 122.28(5)
Pt5 Pt10 Pt22 Pt7 -109.19(6)
Ni6 Pt10 Pt22 Pt7 -59.11(7)
Ni8 Pt10 Pt22 Pt7 68.25(8)
Ni4 Pt10 Pt22 Pt7 176.17(9)
Ni3 Pt10 Pt22 Pt34 -109(3)
Ni2 Pt10 Pt22 Pt34 178.19(7)
Ni1 Pt10 Pt22 Pt34 -111.39(8)
Pt21 Pt10 Pt22 Pt34 70.37(4)
Pt20 Pt10 Pt22 Pt34 -1.17(4)
Pt9 Pt10 Pt22 Pt34 -55.22(5)
Pt5 Pt10 Pt22 Pt34 73.31(6)
Pt7 Pt10 Pt22 Pt34 -177.50(5)
Ni6 Pt10 Pt22 Pt34 123.39(7)
Ni8 Pt10 Pt22 Pt34 -109.25(9)
Ni4 Pt10 Pt22 Pt34 -1.33(10)
Ni3 Pt10 Pt22 Pt28 121(3)
Ni2 Pt10 Pt22 Pt28 48.6(8)
Ni1 Pt10 Pt22 Pt28 119.0(8)
Pt21 Pt10 Pt22 Pt28 -59.2(8)
Pt20 Pt10 Pt22 Pt28 -130.8(8)
Pt9 Pt10 Pt22 Pt28 175.2(8)
Pt5 Pt10 Pt22 Pt28 -56.3(8)
Pt7 Pt10 Pt22 Pt28 52.9(8)
Ni6 Pt10 Pt22 Pt28 -6.2(8)
Ni8 Pt10 Pt22 Pt28 121.1(8)
Ni4 Pt10 Pt22 Pt28 -130.9(8)
Ni3 Pt10 Pt22 Pt20 -108(3)
Ni2 Pt10 Pt22 Pt20 179.36(8)
Ni1 Pt10 Pt22 Pt20 -110.22(7)
Pt21 Pt10 Pt22 Pt20 71.54(3)
Pt9 Pt10 Pt22 Pt20 -54.05(4)
Pt5 Pt10 Pt22 Pt20 74.48(5)
Pt7 Pt10 Pt22 Pt20 -176.33(4)
Ni6 Pt10 Pt22 Pt20 124.56(7)
Ni8 Pt10 Pt22 Pt20 -108.08(8)
Ni4 Pt10 Pt22 Pt20 -0.16(8)
Ni3 Pt10 Pt22 Pt21 -179(100)
Ni2 Pt10 Pt22 Pt21 107.82(8)
Ni1 Pt10 Pt22 Pt21 178.24(8)
Pt20 Pt10 Pt22 Pt21 -71.54(3)
Pt9 Pt10 Pt22 Pt21 -125.59(4)
Pt5 Pt10 Pt22 Pt21 2.94(5)
Pt7 Pt10 Pt22 Pt21 112.13(4)
Ni6 Pt10 Pt22 Pt21 53.01(7)
Ni8 Pt10 Pt22 Pt21 -179.63(8)
Ni4 Pt10 Pt22 Pt21 -71.70(8)
Ni3 Pt10 Pt22 Pt15 129(3)
Ni2 Pt10 Pt22 Pt15 55.74(8)
Ni1 Pt10 Pt22 Pt15 126.17(7)
Pt21 Pt10 Pt22 Pt15 -52.07(3)
Pt20 Pt10 Pt22 Pt15 -123.62(4)
Pt9 Pt10 Pt22 Pt15 -177.67(4)
Pt5 Pt10 Pt22 Pt15 -49.13(5)
Pt7 Pt10 Pt22 Pt15 60.06(4)
Ni6 Pt10 Pt22 Pt15 0.94(7)
Ni8 Pt10 Pt22 Pt15 128.30(8)
Ni4 Pt10 Pt22 Pt15 -123.77(8)
C28 Ni16 Pt22 Ni8 -120(3)
C16 Ni16 Pt22 Ni8 40.3(14)
Pt7 Ni16 Pt22 Ni8 53.73(10)
Ni17 Ni16 Pt22 Ni8 -55.30(13)
Pt28 Ni16 Pt22 Ni8 -123.17(9)
Ni27 Ni16 Pt22 Ni8 -178.11(13)
Pt15 Ni16 Pt22 Ni8 129.76(10)
C28 Ni16 Pt22 Ni17 -65(3)
C16 Ni16 Pt22 Ni17 95.6(14)
Pt7 Ni16 Pt22 Ni17 109.04(12)
Pt28 Ni16 Pt22 Ni17 -67.87(11)
Ni27 Ni16 Pt22 Ni17 -122.81(16)
Pt15 Ni16 Pt22 Ni17 -174.94(14)
C28 Ni16 Pt22 Pt10 -180(3)
C16 Ni16 Pt22 Pt10 -19.5(14)
Pt7 Ni16 Pt22 Pt10 -6.00(9)
Ni17 Ni16 Pt22 Pt10 -115.04(11)
Pt28 Ni16 Pt22 Pt10 177.10(5)
Ni27 Ni16 Pt22 Pt10 122.15(10)
Pt15 Ni16 Pt22 Pt10 70.03(8)
C28 Ni16 Pt22 Pt18 -69(3)
C16 Ni16 Pt22 Pt18 91.3(14)
Pt7 Ni16 Pt22 Pt18 104.79(8)
Ni17 Ni16 Pt22 Pt18 -4.25(13)
Pt28 Ni16 Pt22 Pt18 -72.12(8)
Ni27 Ni16 Pt22 Pt18 -127.06(10)
Pt15 Ni16 Pt22 Pt18 -179.19(7)
C28 Ni16 Pt22 Pt33 58(3)
C16 Ni16 Pt22 Pt33 -141.9(14)
Pt7 Ni16 Pt22 Pt33 -128.39(6)
Ni17 Ni16 Pt22 Pt33 122.57(11)
Pt28 Ni16 Pt22 Pt33 54.71(5)
Ni27 Ni16 Pt22 Pt33 -0.24(11)
Pt15 Ni16 Pt22 Pt33 -52.36(6)
C28 Ni16 Pt22 Pt7 -174(3)
C16 Ni16 Pt22 Pt7 -13.5(14)
Ni17 Ni16 Pt22 Pt7 -109.04(12)
Pt28 Ni16 Pt22 Pt7 -176.90(9)
Ni27 Ni16 Pt22 Pt7 128.16(13)
Pt15 Ni16 Pt22 Pt7 76.03(7)
C28 Ni16 Pt22 Pt34 4(3)
C16 Ni16 Pt22 Pt34 164.0(14)
Pt7 Ni16 Pt22 Pt34 177.52(6)
Ni17 Ni16 Pt22 Pt34 68.48(13)
Pt28 Ni16 Pt22 Pt34 0.62(9)
Ni27 Ni16 Pt22 Pt34 -54.32(13)
Pt15 Ni16 Pt22 Pt34 -106.45(8)
C28 Ni16 Pt22 Pt28 3(3)
C16 Ni16 Pt22 Pt28 163.4(14)
Pt7 Ni16 Pt22 Pt28 176.90(9)
Ni17 Ni16 Pt22 Pt28 67.87(11)
Ni27 Ni16 Pt22 Pt28 -54.94(10)
Pt15 Ni16 Pt22 Pt28 -107.07(8)
C28 Ni16 Pt22 Pt20 154(3)
C16 Ni16 Pt22 Pt20 -45.3(18)
Pt7 Ni16 Pt22 Pt20 -31.8(12)
Ni17 Ni16 Pt22 Pt20 -140.8(11)
Pt28 Ni16 Pt22 Pt20 151.3(11)
Ni27 Ni16 Pt22 Pt20 96.4(11)
Pt15 Ni16 Pt22 Pt20 44.2(12)
C28 Ni16 Pt22 Pt21 113(3)
C16 Ni16 Pt22 Pt21 -86.2(14)
Pt7 Ni16 Pt22 Pt21 -72.72(8)
Ni17 Ni16 Pt22 Pt21 178.24(11)
Pt28 Ni16 Pt22 Pt21 110.38(7)
Ni27 Ni16 Pt22 Pt21 55.43(13)
Pt15 Ni16 Pt22 Pt21 3.31(10)
C28 Ni16 Pt22 Pt15 110(3)
C16 Ni16 Pt22 Pt15 -89.5(14)
Pt7 Ni16 Pt22 Pt15 -76.03(7)
Ni17 Ni16 Pt22 Pt15 174.94(14)
Pt28 Ni16 Pt22 Pt15 107.07(8)
Ni27 Ni16 Pt22 Pt15 52.13(10)
C18 Pt18 Pt22 Ni8 10.2(12)
C19 Pt18 Pt22 Ni8 148(4)
Ni30 Pt18 Pt22 Ni8 -178.07(14)
Ni29 Pt18 Pt22 Ni8 128.38(12)
Ni17 Pt18 Pt22 Ni8 71.19(13)
Pt34 Pt18 Pt22 Ni8 -178.05(10)
Ni19 Pt18 Pt22 Ni8 -105.90(13)
Pt20 Pt18 Pt22 Ni8 -109.75(10)
Pt9 Pt18 Pt22 Ni8 -58.77(9)
C18 Pt18 Pt22 Ni17 -61.0(12)
C19 Pt18 Pt22 Ni17 76(4)
Ni30 Pt18 Pt22 Ni17 110.75(14)
Ni8 Pt18 Pt22 Ni17 -71.19(13)
Ni29 Pt18 Pt22 Ni17 57.19(12)
Pt34 Pt18 Pt22 Ni17 110.77(10)
Ni19 Pt18 Pt22 Ni17 -177.09(14)
Pt20 Pt18 Pt22 Ni17 179.06(10)
Pt9 Pt18 Pt22 Ni17 -129.96(10)
C18 Pt18 Pt22 Pt10 67.0(12)
C19 Pt18 Pt22 Pt10 -156(4)
Ni30 Pt18 Pt22 Pt10 -121.27(10)
Ni8 Pt18 Pt22 Pt10 56.80(9)
Ni29 Pt18 Pt22 Pt10 -174.82(8)
Ni17 Pt18 Pt22 Pt10 127.99(10)
Pt34 Pt18 Pt22 Pt10 -121.25(4)
Ni19 Pt18 Pt22 Pt10 -49.10(10)
Pt20 Pt18 Pt22 Pt10 -52.95(4)
Pt9 Pt18 Pt22 Pt10 -1.97(4)
C18 Pt18 Pt22 Ni16 -56.9(12)
C19 Pt18 Pt22 Ni16 81(4)
Ni30 Pt18 Pt22 Ni16 114.90(14)
Ni8 Pt18 Pt22 Ni16 -67.03(13)
Ni29 Pt18 Pt22 Ni16 61.35(13)
Ni17 Pt18 Pt22 Ni16 4.16(13)
Pt34 Pt18 Pt22 Ni16 114.93(11)
Ni19 Pt18 Pt22 Ni16 -172.93(14)
Pt20 Pt18 Pt22 Ni16 -176.78(11)
Pt9 Pt18 Pt22 Ni16 -125.80(10)
C18 Pt18 Pt22 Pt33 -168.0(12)
C19 Pt18 Pt22 Pt33 -31(4)
Ni30 Pt18 Pt22 Pt33 3.76(11)
Ni8 Pt18 Pt22 Pt33 -178.18(10)
Ni29 Pt18 Pt22 Pt33 -49.80(9)
Ni17 Pt18 Pt22 Pt33 -106.99(11)
Pt34 Pt18 Pt22 Pt33 3.78(5)
Ni19 Pt18 Pt22 Pt33 75.92(11)
Pt20 Pt18 Pt22 Pt33 72.07(5)
Pt9 Pt18 Pt22 Pt33 123.05(5)
C18 Pt18 Pt22 Pt7 9.1(12)
C19 Pt18 Pt22 Pt7 147(4)
Ni30 Pt18 Pt22 Pt7 -179.08(10)
Ni8 Pt18 Pt22 Pt7 -1.02(10)
Ni29 Pt18 Pt22 Pt7 127.36(9)
Ni17 Pt18 Pt22 Pt7 70.17(10)
Pt34 Pt18 Pt22 Pt7 -179.06(6)
Ni19 Pt18 Pt22 Pt7 -106.92(10)
Pt20 Pt18 Pt22 Pt7 -110.77(6)
Pt9 Pt18 Pt22 Pt7 -59.79(6)
C18 Pt18 Pt22 Pt34 -171.8(12)
C19 Pt18 Pt22 Pt34 -34(4)
Ni30 Pt18 Pt22 Pt34 -0.02(10)
Ni8 Pt18 Pt22 Pt34 178.05(10)
Ni29 Pt18 Pt22 Pt34 -53.58(8)
Ni17 Pt18 Pt22 Pt34 -110.77(10)
Ni19 Pt18 Pt22 Pt34 72.14(10)
Pt20 Pt18 Pt22 Pt34 68.30(4)
Pt9 Pt18 Pt22 Pt34 119.27(4)
C18 Pt18 Pt22 Pt28 -112.6(12)
C19 Pt18 Pt22 Pt28 25(4)
Ni30 Pt18 Pt22 Pt28 59.15(10)
Ni8 Pt18 Pt22 Pt28 -122.78(9)
Ni29 Pt18 Pt22 Pt28 5.59(8)
Ni17 Pt18 Pt22 Pt28 -51.60(10)
Pt34 Pt18 Pt22 Pt28 59.17(4)
Ni19 Pt18 Pt22 Pt28 131.32(10)
Pt20 Pt18 Pt22 Pt28 127.47(4)
Pt9 Pt18 Pt22 Pt28 178.45(4)
C18 Pt18 Pt22 Pt20 119.9(12)
C19 Pt18 Pt22 Pt20 -103(4)
Ni30 Pt18 Pt22 Pt20 -68.32(10)
Ni8 Pt18 Pt22 Pt20 109.75(10)
Ni29 Pt18 Pt22 Pt20 -121.87(8)
Ni17 Pt18 Pt22 Pt20 -179.06(10)
Pt34 Pt18 Pt22 Pt20 -68.30(4)
Ni19 Pt18 Pt22 Pt20 3.85(10)
Pt9 Pt18 Pt22 Pt20 50.98(4)
C18 Pt18 Pt22 Pt21 120.5(12)
C19 Pt18 Pt22 Pt21 -102(4)
Ni30 Pt18 Pt22 Pt21 -67.74(11)
Ni8 Pt18 Pt22 Pt21 110.32(10)
Ni29 Pt18 Pt22 Pt21 -121.30(9)
Ni17 Pt18 Pt22 Pt21 -178.49(11)
Pt34 Pt18 Pt22 Pt21 -67.72(5)
Ni19 Pt18 Pt22 Pt21 4.42(12)
Pt20 Pt18 Pt22 Pt21 0.57(5)
Pt9 Pt18 Pt22 Pt21 51.55(6)
C18 Pt18 Pt22 Pt15 -128(4)
C19 Pt18 Pt22 Pt15 10(5)
Ni30 Pt18 Pt22 Pt15 44(3)
Ni8 Pt18 Pt22 Pt15 -138(3)
Ni29 Pt18 Pt22 Pt15 -10(3)
Ni17 Pt18 Pt22 Pt15 -67(3)
Pt34 Pt18 Pt22 Pt15 44(3)
Ni19 Pt18 Pt22 Pt15 116(3)
Pt20 Pt18 Pt22 Pt15 112(3)
Pt9 Pt18 Pt22 Pt15 163(49)
C9 Pt7 Pt22 Ni8 61(3)
C16 Pt7 Pt22 Ni8 -99.7(10)
Ni16 Pt7 Pt22 Ni8 -110.81(12)
Ni2 Pt7 Pt22 Ni8 79.56(11)
Pt10 Pt7 Pt22 Ni8 75.31(9)
Ni6 Pt7 Pt22 Ni8 131.45(11)
Pt15 Pt7 Pt22 Ni8 179.57(9)
C9 Pt7 Pt22 Ni17 118(3)
C16 Pt7 Pt22 Ni17 -43.1(10)
Ni16 Pt7 Pt22 Ni17 -54.20(11)
Ni2 Pt7 Pt22 Ni17 136.17(10)
Ni8 Pt7 Pt22 Ni17 56.61(11)
Pt10 Pt7 Pt22 Ni17 131.92(8)
Ni6 Pt7 Pt22 Ni17 -171.94(10)
Pt15 Pt7 Pt22 Ni17 -123.82(8)
C9 Pt7 Pt22 Pt10 -14(3)
C16 Pt7 Pt22 Pt10 -175.1(10)
Ni16 Pt7 Pt22 Pt10 173.88(9)
Ni2 Pt7 Pt22 Pt10 4.25(7)
Ni8 Pt7 Pt22 Pt10 -75.31(9)
Ni6 Pt7 Pt22 Pt10 56.14(7)
Pt15 Pt7 Pt22 Pt10 104.26(4)
C9 Pt7 Pt22 Ni16 172(3)
C16 Pt7 Pt22 Ni16 11.1(10)
Ni2 Pt7 Pt22 Ni16 -169.63(11)
Ni8 Pt7 Pt22 Ni16 110.81(12)
Pt10 Pt7 Pt22 Ni16 -173.88(9)
Ni6 Pt7 Pt22 Ni16 -117.74(11)
Pt15 Pt7 Pt22 Ni16 -69.62(8)
C9 Pt7 Pt22 Pt18 62(3)
C16 Pt7 Pt22 Pt18 -98.8(10)
Ni16 Pt7 Pt22 Pt18 -109.81(9)
Ni2 Pt7 Pt22 Pt18 80.56(9)
Ni8 Pt7 Pt22 Pt18 1.00(10)
Pt10 Pt7 Pt22 Pt18 76.31(5)
Ni6 Pt7 Pt22 Pt18 132.45(8)
Pt15 Pt7 Pt22 Pt18 -179.43(6)
C9 Pt7 Pt22 Pt33 -121(3)
C16 Pt7 Pt22 Pt33 78.4(10)
Ni16 Pt7 Pt22 Pt33 67.32(9)
Ni2 Pt7 Pt22 Pt33 -102.31(8)
Ni8 Pt7 Pt22 Pt33 178.13(10)
Pt10 Pt7 Pt22 Pt33 -106.56(6)
Ni6 Pt7 Pt22 Pt33 -50.42(8)
Pt15 Pt7 Pt22 Pt33 -2.30(5)
C9 Pt7 Pt22 Pt34 44(3)
C16 Pt7 Pt22 Pt34 -117.0(15)
Ni16 Pt7 Pt22 Pt34 -128.1(11)
Ni2 Pt7 Pt22 Pt34 62.3(12)
Ni8 Pt7 Pt22 Pt34 -17.3(12)
Pt10 Pt7 Pt22 Pt34 58.0(11)
Ni6 Pt7 Pt22 Pt34 114.2(11)
Pt15 Pt7 Pt22 Pt34 162.3(12)
C9 Pt7 Pt22 Pt28 169(3)
C16 Pt7 Pt22 Pt28 8.0(10)
Ni16 Pt7 Pt22 Pt28 -3.03(9)
Ni2 Pt7 Pt22 Pt28 -172.66(7)
Ni8 Pt7 Pt22 Pt28 107.78(10)
Pt10 Pt7 Pt22 Pt28 -176.91(5)
Ni6 Pt7 Pt22 Pt28 -120.77(8)
Pt15 Pt7 Pt22 Pt28 -72.65(5)
C9 Pt7 Pt22 Pt20 -11(3)
C16 Pt7 Pt22 Pt20 -171.5(10)
Ni16 Pt7 Pt22 Pt20 177.48(9)
Ni2 Pt7 Pt22 Pt20 7.85(9)
Ni8 Pt7 Pt22 Pt20 -71.71(9)
Pt10 Pt7 Pt22 Pt20 3.60(4)
Ni6 Pt7 Pt22 Pt20 59.74(8)
Pt15 Pt7 Pt22 Pt20 107.86(5)
C9 Pt7 Pt22 Pt21 -67(3)
C16 Pt7 Pt22 Pt21 132.7(10)
Ni16 Pt7 Pt22 Pt21 121.62(9)
Ni2 Pt7 Pt22 Pt21 -48.01(8)
Ni8 Pt7 Pt22 Pt21 -127.57(9)
Pt10 Pt7 Pt22 Pt21 -52.25(4)
Ni6 Pt7 Pt22 Pt21 3.88(7)
Pt15 Pt7 Pt22 Pt21 52.00(4)
C9 Pt7 Pt22 Pt15 -119(3)
C16 Pt7 Pt22 Pt15 80.7(10)
Ni16 Pt7 Pt22 Pt15 69.62(8)
Ni2 Pt7 Pt22 Pt15 -100.01(8)
Ni8 Pt7 Pt22 Pt15 -179.57(9)
Pt10 Pt7 Pt22 Pt15 -104.26(4)
Ni6 Pt7 Pt22 Pt15 -48.12(7)
Ni11 Pt20 Pt22 Ni8 74.1(10)
Ni4 Pt20 Pt22 Ni8 -58.46(12)
Pt10 Pt20 Pt22 Ni8 -58.64(8)
Ni19 Pt20 Pt22 Ni8 48.77(12)
Pt9 Pt20 Pt22 Ni8 -4.76(9)
Pt34 Pt20 Pt22 Ni8 122.56(9)
Pt12 Pt20 Pt22 Ni8 -128.54(10)
Pt32 Pt20 Pt22 Ni8 178.02(9)
Pt31 Pt20 Pt22 Ni8 118.30(9)
Pt21 Pt20 Pt22 Ni8 -127.90(9)
Pt18 Pt20 Pt22 Ni8 52.65(8)
Ni11 Pt20 Pt22 Ni17 20.4(11)
Ni4 Pt20 Pt22 Ni17 -112.10(14)
Pt10 Pt20 Pt22 Ni17 -112.28(11)
Ni19 Pt20 Pt22 Ni17 -4.87(15)
Pt9 Pt20 Pt22 Ni17 -58.41(12)
Pt34 Pt20 Pt22 Ni17 68.92(11)
Pt12 Pt20 Pt22 Ni17 177.82(12)
Pt32 Pt20 Pt22 Ni17 124.37(11)
Pt31 Pt20 Pt22 Ni17 64.65(12)
Pt21 Pt20 Pt22 Ni17 178.45(12)
Pt18 Pt20 Pt22 Ni17 -0.99(11)
Ni11 Pt20 Pt22 Pt10 132.7(10)
Ni4 Pt20 Pt22 Pt10 0.18(9)
Ni19 Pt20 Pt22 Pt10 107.41(10)
Pt9 Pt20 Pt22 Pt10 53.88(4)
Pt34 Pt20 Pt22 Pt10 -178.80(4)
Pt12 Pt20 Pt22 Pt10 -69.90(6)
Pt32 Pt20 Pt22 Pt10 -123.35(4)
Pt31 Pt20 Pt22 Pt10 176.93(5)
Pt21 Pt20 Pt22 Pt10 -69.27(4)
Pt18 Pt20 Pt22 Pt10 111.29(5)
Ni11 Pt20 Pt22 Ni16 159.5(14)
Ni4 Pt20 Pt22 Ni16 27.0(11)
Pt10 Pt20 Pt22 Ni16 26.8(11)
Ni19 Pt20 Pt22 Ni16 134.2(11)
Pt9 Pt20 Pt22 Ni16 80.7(11)
Pt34 Pt20 Pt22 Ni16 -152.0(11)
Pt12 Pt20 Pt22 Ni16 -43.1(11)
Pt32 Pt20 Pt22 Ni16 -96.5(11)
Pt31 Pt20 Pt22 Ni16 -156.2(11)
Pt21 Pt20 Pt22 Ni16 -42.4(11)
Pt18 Pt20 Pt22 Ni16 138.1(11)
Ni11 Pt20 Pt22 Pt18 21.4(10)
Ni4 Pt20 Pt22 Pt18 -111.11(10)
Pt10 Pt20 Pt22 Pt18 -111.29(5)
Ni19 Pt20 Pt22 Pt18 -3.88(10)
Pt9 Pt20 Pt22 Pt18 -57.41(4)
Pt34 Pt20 Pt22 Pt18 69.91(4)
Pt12 Pt20 Pt22 Pt18 178.81(7)
Pt32 Pt20 Pt22 Pt18 125.36(5)
Pt31 Pt20 Pt22 Pt18 65.64(5)
Pt21 Pt20 Pt22 Pt18 179.44(5)
Ni11 Pt20 Pt22 Pt33 -103.8(10)
Ni4 Pt20 Pt22 Pt33 123.63(9)
Pt10 Pt20 Pt22 Pt33 123.46(4)
Ni19 Pt20 Pt22 Pt33 -129.14(10)
Pt9 Pt20 Pt22 Pt33 177.33(4)
Pt34 Pt20 Pt22 Pt33 -55.34(4)
Pt12 Pt20 Pt22 Pt33 53.56(7)
Pt32 Pt20 Pt22 Pt33 0.11(5)
Pt31 Pt20 Pt22 Pt33 -59.61(5)
Pt21 Pt20 Pt22 Pt33 54.19(4)
Pt18 Pt20 Pt22 Pt33 -125.26(5)
Ni11 Pt20 Pt22 Pt7 129.0(10)
Ni4 Pt20 Pt22 Pt7 -3.48(11)
Pt10 Pt20 Pt22 Pt7 -3.66(4)
Ni19 Pt20 Pt22 Pt7 103.75(10)
Pt9 Pt20 Pt22 Pt7 50.21(5)
Pt34 Pt20 Pt22 Pt7 177.54(5)
Pt12 Pt20 Pt22 Pt7 -73.56(7)
Pt32 Pt20 Pt22 Pt7 -127.01(5)
Pt31 Pt20 Pt22 Pt7 173.27(5)
Pt21 Pt20 Pt22 Pt7 -72.93(5)
Pt18 Pt20 Pt22 Pt7 107.63(5)
Ni11 Pt20 Pt22 Pt34 -48.5(10)
Ni4 Pt20 Pt22 Pt34 178.98(10)
Pt10 Pt20 Pt22 Pt34 178.80(4)
Ni19 Pt20 Pt22 Pt34 -73.79(10)
Pt9 Pt20 Pt22 Pt34 -127.33(5)
Pt12 Pt20 Pt22 Pt34 108.90(6)
Pt32 Pt20 Pt22 Pt34 55.45(4)
Pt31 Pt20 Pt22 Pt34 -4.27(4)
Pt21 Pt20 Pt22 Pt34 109.53(4)
Pt18 Pt20 Pt22 Pt34 -69.91(4)
Ni11 Pt20 Pt22 Pt28 -50.4(11)
Ni4 Pt20 Pt22 Pt28 177.06(9)
Pt10 Pt20 Pt22 Pt28 176.88(6)
Ni19 Pt20 Pt22 Pt28 -75.71(11)
Pt9 Pt20 Pt22 Pt28 -129.25(5)
Pt34 Pt20 Pt22 Pt28 -1.92(5)
Pt12 Pt20 Pt22 Pt28 106.98(7)
Pt32 Pt20 Pt22 Pt28 53.53(6)
Pt31 Pt20 Pt22 Pt28 -6.19(7)
Pt21 Pt20 Pt22 Pt28 107.61(5)
Pt18 Pt20 Pt22 Pt28 -71.83(5)
Ni11 Pt20 Pt22 Pt21 -158.0(10)
Ni4 Pt20 Pt22 Pt21 69.45(9)
Pt10 Pt20 Pt22 Pt21 69.27(4)
Ni19 Pt20 Pt22 Pt21 176.68(10)
Pt9 Pt20 Pt22 Pt21 123.14(5)
Pt34 Pt20 Pt22 Pt21 -109.53(4)
Pt12 Pt20 Pt22 Pt21 -0.63(6)
Pt32 Pt20 Pt22 Pt21 -54.08(4)
Pt31 Pt20 Pt22 Pt21 -113.80(5)
Pt18 Pt20 Pt22 Pt21 -179.44(5)
Ni11 Pt20 Pt22 Pt15 -157.8(10)
Ni4 Pt20 Pt22 Pt15 69.66(10)
Pt10 Pt20 Pt22 Pt15 69.49(5)
Ni19 Pt20 Pt22 Pt15 176.89(10)
Pt9 Pt20 Pt22 Pt15 123.36(6)
Pt34 Pt20 Pt22 Pt15 -109.31(5)
Pt12 Pt20 Pt22 Pt15 -0.41(8)
Pt32 Pt20 Pt22 Pt15 -53.86(6)
Pt31 Pt20 Pt22 Pt15 -113.58(6)
Pt21 Pt20 Pt22 Pt15 0.22(5)
Pt18 Pt20 Pt22 Pt15 -179.23(6)
Ni14 Pt21 Pt22 Ni8 -112.73(14)
Ni6 Pt21 Pt22 Ni8 -58.41(11)
Pt10 Pt21 Pt22 Ni8 -0.40(9)
Ni13 Pt21 Pt22 Ni8 31.2(12)
Pt5 Pt21 Pt22 Ni8 -3.25(11)
Pt15 Pt21 Pt22 Ni8 -110.92(9)
Pt32 Pt21 Pt22 Ni8 123.36(9)
Pt33 Pt21 Pt22 Ni8 179.05(9)
Pt25 Pt21 Pt22 Ni8 176.65(9)
Pt20 Pt21 Pt22 Ni8 69.31(9)
Pt12 Pt21 Pt22 Ni8 69.86(10)
Ni14 Pt21 Pt22 Ni17 15.1(13)
Ni6 Pt21 Pt22 Ni17 69.4(13)
Pt10 Pt21 Pt22 Ni17 127.4(13)
Ni13 Pt21 Pt22 Ni17 159.1(17)
Pt5 Pt21 Pt22 Ni17 124.6(13)
Pt15 Pt21 Pt22 Ni17 16.9(13)
Pt32 Pt21 Pt22 Ni17 -108.8(13)
Pt33 Pt21 Pt22 Ni17 -53.1(13)
Pt25 Pt21 Pt22 Ni17 -55.5(13)
Pt20 Pt21 Pt22 Ni17 -162.9(13)
Pt12 Pt21 Pt22 Ni17 -162.3(13)
Ni14 Pt21 Pt22 Pt10 -112.34(12)
Ni6 Pt21 Pt22 Pt10 -58.01(8)
Ni13 Pt21 Pt22 Pt10 31.6(12)
Pt5 Pt21 Pt22 Pt10 -2.86(4)
Pt15 Pt21 Pt22 Pt10 -110.52(5)
Pt32 Pt21 Pt22 Pt10 123.76(4)
Pt33 Pt21 Pt22 Pt10 179.45(4)
Pt25 Pt21 Pt22 Pt10 177.05(6)
Pt20 Pt21 Pt22 Pt10 69.71(4)
Pt12 Pt21 Pt22 Pt10 70.26(5)
Ni14 Pt21 Pt22 Ni16 -5.20(15)
Ni6 Pt21 Pt22 Ni16 49.12(12)
Pt10 Pt21 Pt22 Ni16 107.13(10)
Ni13 Pt21 Pt22 Ni16 138.8(12)
Pt5 Pt21 Pt22 Ni16 104.28(10)
Pt15 Pt21 Pt22 Ni16 -3.39(10)
Pt32 Pt21 Pt22 Ni16 -129.11(10)
Pt33 Pt21 Pt22 Ni16 -73.42(10)
Pt25 Pt21 Pt22 Ni16 -75.82(11)
Pt20 Pt21 Pt22 Ni16 176.84(10)
Pt12 Pt21 Pt22 Ni16 177.39(10)
Ni14 Pt21 Pt22 Pt18 177.37(12)
Ni6 Pt21 Pt22 Pt18 -128.31(9)
Pt10 Pt21 Pt22 Pt18 -70.30(6)
Ni13 Pt21 Pt22 Pt18 -38.7(12)
Pt5 Pt21 Pt22 Pt18 -73.15(7)
Pt15 Pt21 Pt22 Pt18 179.18(7)
Pt32 Pt21 Pt22 Pt18 53.46(7)
Pt33 Pt21 Pt22 Pt18 109.15(6)
Pt25 Pt21 Pt22 Pt18 106.75(6)
Pt20 Pt21 Pt22 Pt18 -0.59(5)
Pt12 Pt21 Pt22 Pt18 -0.04(8)
Ni14 Pt21 Pt22 Pt33 68.21(11)
Ni6 Pt21 Pt22 Pt33 122.54(8)
Pt10 Pt21 Pt22 Pt33 -179.45(4)
Ni13 Pt21 Pt22 Pt33 -147.8(12)
Pt5 Pt21 Pt22 Pt33 177.70(5)
Pt15 Pt21 Pt22 Pt33 70.03(4)
Pt32 Pt21 Pt22 Pt33 -55.69(4)
Pt25 Pt21 Pt22 Pt33 -2.40(4)
Pt20 Pt21 Pt22 Pt33 -109.74(4)
Pt12 Pt21 Pt22 Pt33 -109.19(5)
Ni14 Pt21 Pt22 Pt7 -58.59(12)
Ni6 Pt21 Pt22 Pt7 -4.26(8)
Pt10 Pt21 Pt22 Pt7 53.75(4)
Ni13 Pt21 Pt22 Pt7 85.4(12)
Pt5 Pt21 Pt22 Pt7 50.89(6)
Pt15 Pt21 Pt22 Pt7 -56.78(4)
Pt32 Pt21 Pt22 Pt7 177.51(4)
Pt33 Pt21 Pt22 Pt7 -126.80(4)
Pt25 Pt21 Pt22 Pt7 -129.20(5)
Pt20 Pt21 Pt22 Pt7 123.45(5)
Pt12 Pt21 Pt22 Pt7 124.01(5)
Ni14 Pt21 Pt22 Pt34 123.85(11)
Ni6 Pt21 Pt22 Pt34 178.18(8)
Pt10 Pt21 Pt22 Pt34 -123.81(4)
Ni13 Pt21 Pt22 Pt34 -92.2(12)
Pt5 Pt21 Pt22 Pt34 -126.67(5)
Pt15 Pt21 Pt22 Pt34 125.66(5)
Pt32 Pt21 Pt22 Pt34 -0.05(5)
Pt33 Pt21 Pt22 Pt34 55.64(4)
Pt25 Pt21 Pt22 Pt34 53.24(5)
Pt20 Pt21 Pt22 Pt34 -54.11(4)
Pt12 Pt21 Pt22 Pt34 -53.55(6)
Ni14 Pt21 Pt22 Pt28 64.26(12)
Ni6 Pt21 Pt22 Pt28 118.59(8)
Pt10 Pt21 Pt22 Pt28 176.60(5)
Ni13 Pt21 Pt22 Pt28 -151.8(12)
Pt5 Pt21 Pt22 Pt28 173.74(5)
Pt15 Pt21 Pt22 Pt28 66.07(5)
Pt32 Pt21 Pt22 Pt28 -59.64(5)
Pt33 Pt21 Pt22 Pt28 -3.96(4)
Pt25 Pt21 Pt22 Pt28 -6.36(7)
Pt20 Pt21 Pt22 Pt28 -113.70(5)
Pt12 Pt21 Pt22 Pt28 -113.14(6)
Ni14 Pt21 Pt22 Pt20 177.96(12)
Ni6 Pt21 Pt22 Pt20 -127.72(8)
Pt10 Pt21 Pt22 Pt20 -69.71(4)
Ni13 Pt21 Pt22 Pt20 -38.1(12)
Pt5 Pt21 Pt22 Pt20 -72.56(5)
Pt15 Pt21 Pt22 Pt20 179.77(5)
Pt32 Pt21 Pt22 Pt20 54.05(4)
Pt33 Pt21 Pt22 Pt20 109.74(4)
Pt25 Pt21 Pt22 Pt20 107.34(5)
Pt12 Pt21 Pt22 Pt20 0.55(5)
Ni14 Pt21 Pt22 Pt15 -1.81(11)
Ni6 Pt21 Pt22 Pt15 52.51(8)
Pt10 Pt21 Pt22 Pt15 110.52(5)
Ni13 Pt21 Pt22 Pt15 142.2(12)
Pt5 Pt21 Pt22 Pt15 107.67(6)
Pt32 Pt21 Pt22 Pt15 -125.72(5)
Pt33 Pt21 Pt22 Pt15 -70.03(4)
Pt25 Pt21 Pt22 Pt15 -72.43(5)
Pt20 Pt21 Pt22 Pt15 -179.77(5)
Pt12 Pt21 Pt22 Pt15 -179.22(6)
C15 Pt15 Pt22 Ni8 24.9(10)
C27 Pt15 Pt22 Ni8 -87.4(10)
Ni27 Pt15 Pt22 Ni8 -123.70(12)
Ni6 Pt15 Pt22 Ni8 56.09(12)
Ni26 Pt15 Pt22 Ni8 -178.20(13)
Pt21 Pt15 Pt22 Ni8 110.20(10)
Ni14 Pt15 Pt22 Ni8 111.82(13)
Pt33 Pt15 Pt22 Ni8 -178.15(10)
Ni16 Pt15 Pt22 Ni8 -66.30(13)
Pt7 Pt15 Pt22 Ni8 -0.44(10)
C15 Pt15 Pt22 Ni17 96.2(10)
C27 Pt15 Pt22 Ni17 -16.1(10)
Ni27 Pt15 Pt22 Ni17 -52.46(13)
Ni6 Pt15 Pt22 Ni17 127.33(12)
Ni26 Pt15 Pt22 Ni17 -106.96(14)
Pt21 Pt15 Pt22 Ni17 -178.56(11)
Ni14 Pt15 Pt22 Ni17 -176.94(14)
Pt33 Pt15 Pt22 Ni17 -106.91(11)
Ni16 Pt15 Pt22 Ni17 4.94(13)
Pt7 Pt15 Pt22 Ni17 70.80(10)
C15 Pt15 Pt22 Pt10 -32.2(10)
C27 Pt15 Pt22 Pt10 -144.5(10)
Ni27 Pt15 Pt22 Pt10 179.19(8)
Ni6 Pt15 Pt22 Pt10 -1.02(7)
Ni26 Pt15 Pt22 Pt10 124.69(10)
Pt21 Pt15 Pt22 Pt10 53.09(4)
Ni14 Pt15 Pt22 Pt10 54.71(10)
Pt33 Pt15 Pt22 Pt10 124.74(4)
Ni16 Pt15 Pt22 Pt10 -123.41(10)
Pt7 Pt15 Pt22 Pt10 -57.55(4)
C15 Pt15 Pt22 Ni16 91.2(10)
C27 Pt15 Pt22 Ni16 -21.1(10)
Ni27 Pt15 Pt22 Ni16 -57.40(12)
Ni6 Pt15 Pt22 Ni16 122.39(12)
Ni26 Pt15 Pt22 Ni16 -111.90(14)
Pt21 Pt15 Pt22 Ni16 176.50(10)
Ni14 Pt15 Pt22 Ni16 178.12(14)
Pt33 Pt15 Pt22 Ni16 -111.85(10)
Pt7 Pt15 Pt22 Ni16 65.86(10)
C15 Pt15 Pt22 Pt18 163(49)
C27 Pt15 Pt22 Pt18 50(4)
Ni27 Pt15 Pt22 Pt18 14(3)
Ni6 Pt15 Pt22 Pt18 -166(49)
Ni26 Pt15 Pt22 Pt18 -40(3)
Pt21 Pt15 Pt22 Pt18 -112(3)
Ni14 Pt15 Pt22 Pt18 -110(3)
Pt33 Pt15 Pt22 Pt18 -40(3)
Ni16 Pt15 Pt22 Pt18 71(3)
Pt7 Pt15 Pt22 Pt18 137(3)
C15 Pt15 Pt22 Pt33 -156.9(10)
C27 Pt15 Pt22 Pt33 90.8(10)
Ni27 Pt15 Pt22 Pt33 54.45(8)
Ni6 Pt15 Pt22 Pt33 -125.76(8)
Ni26 Pt15 Pt22 Pt33 -0.05(9)
Pt21 Pt15 Pt22 Pt33 -71.65(4)
Ni14 Pt15 Pt22 Pt33 -70.04(10)
Ni16 Pt15 Pt22 Pt33 111.85(10)
Pt7 Pt15 Pt22 Pt33 177.71(5)
C15 Pt15 Pt22 Pt7 25.4(10)
C27 Pt15 Pt22 Pt7 -86.9(10)
Ni27 Pt15 Pt22 Pt7 -123.26(8)
Ni6 Pt15 Pt22 Pt7 56.53(8)
Ni26 Pt15 Pt22 Pt7 -177.76(10)
Pt21 Pt15 Pt22 Pt7 110.64(5)
Ni14 Pt15 Pt22 Pt7 112.26(10)
Pt33 Pt15 Pt22 Pt7 -177.71(5)
Ni16 Pt15 Pt22 Pt7 -65.86(10)
C15 Pt15 Pt22 Pt34 -153.7(10)
C27 Pt15 Pt22 Pt34 94.0(10)
Ni27 Pt15 Pt22 Pt34 57.65(8)
Ni6 Pt15 Pt22 Pt34 -122.57(8)
Ni26 Pt15 Pt22 Pt34 3.15(11)
Pt21 Pt15 Pt22 Pt34 -68.46(5)
Ni14 Pt15 Pt22 Pt34 -66.84(11)
Pt33 Pt15 Pt22 Pt34 3.20(5)
Ni16 Pt15 Pt22 Pt34 115.04(10)
Pt7 Pt15 Pt22 Pt34 -179.10(6)
C15 Pt15 Pt22 Pt28 147.4(10)
C27 Pt15 Pt22 Pt28 35.1(10)
Ni27 Pt15 Pt22 Pt28 -1.24(8)
Ni6 Pt15 Pt22 Pt28 178.55(7)
Ni26 Pt15 Pt22 Pt28 -55.74(10)
Pt21 Pt15 Pt22 Pt28 -127.34(4)
Ni14 Pt15 Pt22 Pt28 -125.72(10)
Pt33 Pt15 Pt22 Pt28 -55.69(4)
Ni16 Pt15 Pt22 Pt28 56.16(10)
Pt7 Pt15 Pt22 Pt28 122.02(5)
C15 Pt15 Pt22 Pt20 -85.5(10)
C27 Pt15 Pt22 Pt20 162.2(10)
Ni27 Pt15 Pt22 Pt20 125.88(8)
Ni6 Pt15 Pt22 Pt20 -54.33(8)
Ni26 Pt15 Pt22 Pt20 71.38(11)
Pt21 Pt15 Pt22 Pt20 -0.22(5)
Ni14 Pt15 Pt22 Pt20 1.39(11)
Pt33 Pt15 Pt22 Pt20 71.43(5)
Ni16 Pt15 Pt22 Pt20 -176.72(11)
Pt7 Pt15 Pt22 Pt20 -110.86(6)
C15 Pt15 Pt22 Pt21 -85.3(10)
C27 Pt15 Pt22 Pt21 162.4(10)
Ni27 Pt15 Pt22 Pt21 126.10(8)
Ni6 Pt15 Pt22 Pt21 -54.11(7)
Ni26 Pt15 Pt22 Pt21 71.60(10)
Ni14 Pt15 Pt22 Pt21 1.62(10)
Pt33 Pt15 Pt22 Pt21 71.65(4)
Ni16 Pt15 Pt22 Pt21 -176.50(10)
Pt7 Pt15 Pt22 Pt21 -110.64(5)
C23 Pt12 Ni23 C22 58.6(16)
C12 Pt12 Ni23 C22 -27.1(17)
Ni24 Pt12 Ni23 C22 105.3(14)
Ni4 Pt12 Ni23 C22 -77.3(14)
Ni11 Pt12 Ni23 C22 -76.5(14)
Pt20 Pt12 Ni23 C22 -129.8(14)
Pt32 Pt12 Ni23 C22 175.5(14)
Ni13 Pt12 Ni23 C22 110.7(14)
Pt21 Pt12 Ni23 C22 175.6(14)
Pt5 Pt12 Ni23 C22 164.9(15)
C23 Pt12 Ni23 C33 -70(2)
C12 Pt12 Ni23 C33 -156(2)
Ni24 Pt12 Ni23 C33 -23(2)
Ni4 Pt12 Ni23 C33 154(2)
Ni11 Pt12 Ni23 C33 155(2)
Pt20 Pt12 Ni23 C33 102(2)
Pt32 Pt12 Ni23 C33 47(2)
Ni13 Pt12 Ni23 C33 -18(2)
Pt21 Pt12 Ni23 C33 47(2)
Pt5 Pt12 Ni23 C33 36(2)
C23 Pt12 Ni23 Ni35 -115.3(8)
C12 Pt12 Ni23 Ni35 159.1(8)
Ni24 Pt12 Ni23 Ni35 -68.54(18)
Ni4 Pt12 Ni23 Ni35 108.86(18)
Ni11 Pt12 Ni23 Ni35 109.70(19)
Pt20 Pt12 Ni23 Ni35 56.33(16)
Pt32 Pt12 Ni23 Ni35 1.67(13)
Ni13 Pt12 Ni23 Ni35 -63.1(2)
Pt21 Pt12 Ni23 Ni35 1.8(2)
Pt5 Pt12 Ni23 Ni35 -8.9(7)
C23 Pt12 Ni23 Ni24 -46.7(8)
C12 Pt12 Ni23 Ni24 -132.4(8)
Ni4 Pt12 Ni23 Ni24 177.40(13)
Ni11 Pt12 Ni23 Ni24 178.24(14)
Pt20 Pt12 Ni23 Ni24 124.88(10)
Pt32 Pt12 Ni23 Ni24 70.21(10)
Ni13 Pt12 Ni23 Ni24 5.44(14)
Pt21 Pt12 Ni23 Ni24 70.37(11)
Pt5 Pt12 Ni23 Ni24 59.6(6)
C23 Pt12 Ni23 Pt32 -116.9(8)
C12 Pt12 Ni23 Pt32 157.4(8)
Ni24 Pt12 Ni23 Pt32 -70.21(10)
Ni4 Pt12 Ni23 Pt32 107.19(12)
Ni11 Pt12 Ni23 Pt32 108.03(11)
Pt20 Pt12 Ni23 Pt32 54.67(6)
Ni13 Pt12 Ni23 Pt32 -64.77(12)
Pt21 Pt12 Ni23 Pt32 0.16(9)
Pt5 Pt12 Ni23 Pt32 -10.6(6)
C23 Pt12 Ni23 Pt31 -177.0(8)
C12 Pt12 Ni23 Pt31 97.3(8)
Ni24 Pt12 Ni23 Pt31 -130.30(13)
Ni4 Pt12 Ni23 Pt31 47.10(15)
Ni11 Pt12 Ni23 Pt31 47.94(10)
Pt20 Pt12 Ni23 Pt31 -5.42(8)
Pt32 Pt12 Ni23 Pt31 -60.09(7)
Ni13 Pt12 Ni23 Pt31 -124.86(11)
Pt21 Pt12 Ni23 Pt31 -59.93(11)
Pt5 Pt12 Ni23 Pt31 -70.7(6)
C23 Pt12 Ni23 Ni11 135.0(8)
C12 Pt12 Ni23 Ni11 49.4(8)
Ni24 Pt12 Ni23 Ni11 -178.24(14)
Ni4 Pt12 Ni23 Ni11 -0.84(15)
Pt20 Pt12 Ni23 Ni11 -53.37(9)
Pt32 Pt12 Ni23 Ni11 -108.03(11)
Ni13 Pt12 Ni23 Ni11 -172.80(12)
Pt21 Pt12 Ni23 Ni11 -107.87(10)
Pt5 Pt12 Ni23 Ni11 -118.6(5)
C11 Ni11 Ni23 C22 1(2)
C21 Ni11 Ni23 C22 -80.8(17)
Pt31 Ni11 Ni23 C22 -139.1(14)
Pt20 Ni11 Ni23 C22 160.9(14)
Ni19 Ni11 Ni23 C22 -145.4(14)
Ni4 Ni11 Ni23 C22 105.5(14)
Pt12 Ni11 Ni23 C22 104.7(14)
C11 Ni11 Ni23 C33 98(3)
C21 Ni11 Ni23 C33 16.2(19)
Pt31 Ni11 Ni23 C33 -42.1(17)
Pt20 Ni11 Ni23 C33 -102.1(17)
Ni19 Ni11 Ni23 C33 -48.4(17)
Ni4 Ni11 Ni23 C33 -157.5(17)
Pt12 Ni11 Ni23 C33 -158.3(17)
C11 Ni11 Ni23 Ni35 144(2)
C21 Ni11 Ni23 Ni35 62.3(10)
Pt31 Ni11 Ni23 Ni35 4.04(14)
Pt20 Ni11 Ni23 Ni35 -56.03(18)
Ni19 Ni11 Ni23 Ni35 -2.3(3)
Ni4 Ni11 Ni23 Ni35 -111.43(19)
Pt12 Ni11 Ni23 Ni35 -112.20(17)
C11 Ni11 Ni23 Ni24 -105(2)
C21 Ni11 Ni23 Ni24 172.8(10)
Pt31 Ni11 Ni23 Ni24 114.55(16)
Pt20 Ni11 Ni23 Ni24 54.49(18)
Ni19 Ni11 Ni23 Ni24 108.2(2)
Ni4 Ni11 Ni23 Ni24 -0.9(2)
Pt12 Ni11 Ni23 Ni24 -1.68(13)
C11 Ni11 Ni23 Pt32 -161(2)
C21 Ni11 Ni23 Pt32 117.2(9)
Pt31 Ni11 Ni23 Pt32 58.97(9)
Pt20 Ni11 Ni23 Pt32 -1.09(11)
Ni19 Ni11 Ni23 Pt32 52.67(19)
Ni4 Ni11 Ni23 Pt32 -56.50(17)
Pt12 Ni11 Ni23 Pt32 -57.26(8)
C11 Ni11 Ni23 Pt12 -104(2)
C21 Ni11 Ni23 Pt12 174.5(10)
Pt31 Ni11 Ni23 Pt12 116.24(10)
Pt20 Ni11 Ni23 Pt12 56.17(8)
Ni19 Ni11 Ni23 Pt12 109.93(17)
Ni4 Ni11 Ni23 Pt12 0.76(13)
C11 Ni11 Ni23 Pt31 140(2)
C21 Ni11 Ni23 Pt31 58.2(9)
Pt20 Ni11 Ni23 Pt31 -60.07(8)
Ni19 Ni11 Ni23 Pt31 -6.31(14)
Ni4 Ni11 Ni23 Pt31 -115.47(16)
Pt12 Ni11 Ni23 Pt31 -116.24(10)
C23 Pt12 Ni24 C34 10(3)
C12 Pt12 Ni24 C34 2(3)
Ni4 Pt12 Ni24 C34 124(3)
Ni23 Pt12 Ni24 C34 -95(3)
Ni11 Pt12 Ni24 C34 -96(3)
Pt20 Pt12 Ni24 C34 -165(3)
Pt32 Pt12 Ni24 C34 -163(3)
Ni13 Pt12 Ni24 C34 91(3)
Pt21 Pt12 Ni24 C34 143(3)
Pt5 Pt12 Ni24 C34 94(3)
C12 Pt12 Ni24 C23 -8.3(18)
Ni4 Pt12 Ni24 C23 114(2)
Ni23 Pt12 Ni24 C23 -104.7(13)
Ni11 Pt12 Ni24 C23 -106.6(13)
Pt20 Pt12 Ni24 C23 -175.0(13)
Pt32 Pt12 Ni24 C23 -173.4(13)
Ni13 Pt12 Ni24 C23 80.6(13)
Pt21 Pt12 Ni24 C23 133.0(13)
Pt5 Pt12 Ni24 C23 83.7(13)
C23 Pt12 Ni24 Pt32 173.4(13)
C12 Pt12 Ni24 Pt32 165.1(13)
Ni4 Pt12 Ni24 Pt32 -73(2)
Ni23 Pt12 Ni24 Pt32 68.66(10)
Ni11 Pt12 Ni24 Pt32 66.82(12)
Pt20 Pt12 Ni24 Pt32 -1.66(9)
Ni13 Pt12 Ni24 Pt32 -106.06(10)
Pt21 Pt12 Ni24 Pt32 -53.66(5)
Pt5 Pt12 Ni24 Pt32 -102.92(7)
C23 Pt12 Ni24 Ni23 104.7(13)
C12 Pt12 Ni24 Ni23 96.4(13)
Ni4 Pt12 Ni24 Ni23 -141(2)
Ni11 Pt12 Ni24 Ni23 -1.83(14)
Pt20 Pt12 Ni24 Ni23 -70.32(11)
Pt32 Pt12 Ni24 Ni23 -68.66(10)
Ni13 Pt12 Ni24 Ni23 -174.72(14)
Pt21 Pt12 Ni24 Ni23 -122.31(10)
Pt5 Pt12 Ni24 Ni23 -171.58(10)
C23 Pt12 Ni24 Pt25 -132.9(13)
C12 Pt12 Ni24 Pt25 -141.2(13)
Ni4 Pt12 Ni24 Pt25 -19(2)
Ni23 Pt12 Ni24 Pt25 122.34(14)
Ni11 Pt12 Ni24 Pt25 120.51(12)
Pt20 Pt12 Ni24 Pt25 52.03(13)
Pt32 Pt12 Ni24 Pt25 53.69(8)
Ni13 Pt12 Ni24 Pt25 -52.37(11)
Pt21 Pt12 Ni24 Pt25 0.03(9)
Pt5 Pt12 Ni24 Pt25 -49.23(12)
C23 Pt12 Ni24 Ni13 -80.6(13)
C12 Pt12 Ni24 Ni13 -88.8(13)
Ni4 Pt12 Ni24 Ni13 33(2)
Ni23 Pt12 Ni24 Ni13 174.72(14)
Ni11 Pt12 Ni24 Ni13 172.88(12)
Pt20 Pt12 Ni24 Ni13 104.40(10)
Pt32 Pt12 Ni24 Ni13 106.06(10)
Pt21 Pt12 Ni24 Ni13 52.40(9)
Pt5 Pt12 Ni24 Ni13 3.14(11)
C23 Pt12 Ni24 Ni36 173.1(13)
C12 Pt12 Ni24 Ni36 164.9(13)
Ni4 Pt12 Ni24 Ni36 -73(2)
Ni23 Pt12 Ni24 Ni36 68.43(17)
Ni11 Pt12 Ni24 Ni36 66.59(19)
Pt20 Pt12 Ni24 Ni36 -1.9(2)
Pt32 Pt12 Ni24 Ni36 -0.23(12)
Ni13 Pt12 Ni24 Ni36 -106.29(18)
Pt21 Pt12 Ni24 Ni36 -53.89(15)
Pt5 Pt12 Ni24 Ni36 -103.15(16)
C22 Ni23 Ni24 C34 56(2)
C33 Ni23 Ni24 C34 -46(2)
Ni35 Ni23 Ni24 C34 -86.0(19)
Pt32 Ni23 Ni24 C34 -139.9(19)
Pt12 Ni23 Ni24 C34 145.8(19)
Pt31 Ni23 Ni24 C34 -146.6(19)
Ni11 Ni23 Ni24 C34 147.5(19)
C22 Ni23 Ni24 C23 -43.9(17)
C33 Ni23 Ni24 C23 -145.6(13)
Ni35 Ni23 Ni24 C23 174.0(8)
Pt32 Ni23 Ni24 C23 120.1(8)
Pt12 Ni23 Ni24 C23 45.8(8)
Pt31 Ni23 Ni24 C23 113.5(8)
Ni11 Ni23 Ni24 C23 47.5(8)
C22 Ni23 Ni24 Pt12 -89.7(15)
C33 Ni23 Ni24 Pt12 168.6(10)
Ni35 Ni23 Ni24 Pt12 128.20(13)
Pt32 Ni23 Ni24 Pt12 74.31(8)
Pt31 Ni23 Ni24 Pt12 67.65(16)
Ni11 Ni23 Ni24 Pt12 1.73(14)
C22 Ni23 Ni24 Pt32 -164.0(15)
C33 Ni23 Ni24 Pt32 94.3(10)
Ni35 Ni23 Ni24 Pt32 53.89(10)
Pt12 Ni23 Ni24 Pt32 -74.31(8)
Pt31 Ni23 Ni24 Pt32 -6.66(15)
Ni11 Ni23 Ni24 Pt32 -72.58(15)
C22 Ni23 Ni24 Pt25 -169.3(15)
C33 Ni23 Ni24 Pt25 89.0(10)
Ni35 Ni23 Ni24 Pt25 48.55(19)
Pt32 Ni23 Ni24 Pt25 -5.34(13)
Pt12 Ni23 Ni24 Pt25 -79.65(15)
Pt31 Ni23 Ni24 Pt25 -12.0(3)
Ni11 Ni23 Ni24 Pt25 -77.9(2)
C22 Ni23 Ni24 Ni13 -95.4(15)
C33 Ni23 Ni24 Ni13 162.9(10)
Ni35 Ni23 Ni24 Ni13 122.43(18)
Pt32 Ni23 Ni24 Ni13 68.54(17)
Pt12 Ni23 Ni24 Ni13 -5.77(15)
Pt31 Ni23 Ni24 Ni13 61.9(3)
Ni11 Ni23 Ni24 Ni13 -4.0(3)
C22 Ni23 Ni24 Ni36 142.1(15)
C33 Ni23 Ni24 Ni36 40.4(10)
Ni35 Ni23 Ni24 Ni36 0.00(13)
Pt32 Ni23 Ni24 Ni36 -53.89(10)
Pt12 Ni23 Ni24 Ni36 -128.20(12)
Pt31 Ni23 Ni24 Ni36 -60.55(19)
Ni11 Ni23 Ni24 Ni36 -126.48(16)
C24 Ni13 Ni24 C34 4(2)
C13 Ni13 Ni24 C34 -85(2)
Pt5 Ni13 Ni24 C34 -150.6(18)
Ni14 Ni13 Ni24 C34 99.7(18)
Pt21 Ni13 Ni24 C34 154.3(18)
Pt25 Ni13 Ni24 C34 98.0(18)
Pt12 Ni13 Ni24 C34 -146.7(18)
C24 Ni13 Ni24 C23 98.5(16)
C13 Ni13 Ni24 C23 9.4(14)
Pt5 Ni13 Ni24 C23 -56.2(8)
Ni14 Ni13 Ni24 C23 -165.9(8)
Pt21 Ni13 Ni24 C23 -111.3(8)
Pt25 Ni13 Ni24 C23 -167.6(8)
Pt12 Ni13 Ni24 C23 -52.3(8)
C24 Ni13 Ni24 Pt12 150.9(14)
C13 Ni13 Ni24 Pt12 61.8(12)
Pt5 Ni13 Ni24 Pt12 -3.83(14)
Ni14 Ni13 Ni24 Pt12 -113.55(15)
Pt21 Ni13 Ni24 Pt12 -58.96(8)
Pt25 Ni13 Ni24 Pt12 -115.28(10)
C24 Ni13 Ni24 Pt32 -149.6(13)
C13 Ni13 Ni24 Pt32 121.3(12)
Pt5 Ni13 Ni24 Pt32 55.67(17)
Ni14 Ni13 Ni24 Pt32 -54.05(16)
Pt21 Ni13 Ni24 Pt32 0.54(11)
Pt25 Ni13 Ni24 Pt32 -55.78(8)
Pt12 Ni13 Ni24 Pt32 59.50(8)
C24 Ni13 Ni24 Ni23 156.5(14)
C13 Ni13 Ni24 Ni23 67.5(12)
Pt5 Ni13 Ni24 Ni23 1.8(3)
Ni14 Ni13 Ni24 Ni23 -107.9(2)
Pt21 Ni13 Ni24 Ni23 -53.29(19)
Pt25 Ni13 Ni24 Ni23 -109.62(18)
Pt12 Ni13 Ni24 Ni23 5.67(15)
C24 Ni13 Ni24 Pt25 -93.9(13)
C13 Ni13 Ni24 Pt25 177.1(12)
Pt5 Ni13 Ni24 Pt25 111.45(16)
Ni14 Ni13 Ni24 Pt25 1.73(12)
Pt21 Ni13 Ni24 Pt25 56.32(8)
Pt12 Ni13 Ni24 Pt25 115.28(10)
C24 Ni13 Ni24 Ni36 -94.4(13)
C13 Ni13 Ni24 Ni36 176.5(12)
Pt5 Ni13 Ni24 Ni36 110.90(18)
Ni14 Ni13 Ni24 Ni36 1.2(2)
Pt21 Ni13 Ni24 Ni36 55.77(15)
Pt25 Ni13 Ni24 Ni36 -0.55(12)
Pt12 Ni13 Ni24 Ni36 114.73(15)
C14 Ni14 Pt25 C35 -17(3)
C25 Ni14 Pt25 C35 5.1(18)
Ni13 Ni14 Pt25 C35 -101.2(13)
Pt21 Ni14 Pt25 C35 -171.0(13)
Ni6 Ni14 Pt25 C35 -172.3(13)
Pt15 Ni14 Pt25 C35 134.5(13)
Ni26 Ni14 Pt25 C35 84.4(13)
C14 Ni14 Pt25 C25 -22(3)
Ni13 Ni14 Pt25 C25 -106.3(14)
Pt21 Ni14 Pt25 C25 -176.1(14)
Ni6 Ni14 Pt25 C25 -177.4(14)
Pt15 Ni14 Pt25 C25 129.4(14)
Ni26 Ni14 Pt25 C25 79.3(14)
C14 Ni14 Pt25 Ni36 -157(4)
C25 Ni14 Pt25 Ni36 -134(3)
Ni13 Ni14 Pt25 Ni36 119(3)
Pt21 Ni14 Pt25 Ni36 49(3)
Ni6 Ni14 Pt25 Ni36 48(3)
Pt15 Ni14 Pt25 Ni36 -5(3)
Ni26 Ni14 Pt25 Ni36 -55(3)
C14 Ni14 Pt25 Ni24 86(3)
C25 Ni14 Pt25 Ni24 108.1(14)
Ni13 Ni14 Pt25 Ni24 1.80(13)
Pt21 Ni14 Pt25 Ni24 -68.00(11)
Ni6 Ni14 Pt25 Ni24 -69.3(2)
Pt15 Ni14 Pt25 Ni24 -122.49(11)
Ni26 Ni14 Pt25 Ni24 -172.61(12)
C14 Ni14 Pt25 Pt32 153(3)
C25 Ni14 Pt25 Pt32 175.4(14)
Ni13 Ni14 Pt25 Pt32 69.07(10)
Pt21 Ni14 Pt25 Pt32 -0.73(10)
Ni6 Ni14 Pt25 Pt32 -2.1(2)
Pt15 Ni14 Pt25 Pt32 -55.22(12)
Ni26 Ni14 Pt25 Pt32 -105.34(10)
C14 Ni14 Pt25 Ni13 84(3)
C25 Ni14 Pt25 Ni13 106.3(14)
Pt21 Ni14 Pt25 Ni13 -69.80(9)
Ni6 Ni14 Pt25 Ni13 -71.14(17)
Pt15 Ni14 Pt25 Ni13 -124.29(13)
Ni26 Ni14 Pt25 Ni13 -174.41(13)
C14 Ni14 Pt25 Ni26 -102(3)
C25 Ni14 Pt25 Ni26 -79.3(14)
Ni13 Ni14 Pt25 Ni26 174.41(13)
Pt21 Ni14 Pt25 Ni26 104.61(10)
Ni6 Ni14 Pt25 Ni26 103.27(19)
Pt15 Ni14 Pt25 Ni26 50.12(10)
C14 Ni14 Pt25 Pt21 154(3)
C25 Ni14 Pt25 Pt21 176.1(14)
Ni13 Ni14 Pt25 Pt21 69.80(9)
Ni6 Ni14 Pt25 Pt21 -1.34(13)
Pt15 Ni14 Pt25 Pt21 -54.49(7)
Ni26 Ni14 Pt25 Pt21 -104.61(10)
C14 Ni14 Pt25 Ni37 -105(3)
C25 Ni14 Pt25 Ni37 -83.0(14)
Ni13 Ni14 Pt25 Ni37 170.75(10)
Pt21 Ni14 Pt25 Ni37 100.95(9)
Ni6 Ni14 Pt25 Ni37 99.61(17)
Pt15 Ni14 Pt25 Ni37 46.46(12)
Ni26 Ni14 Pt25 Ni37 -3.66(12)
C14 Ni14 Pt25 Pt33 -154(3)
C25 Ni14 Pt25 Pt33 -131.3(14)
Ni13 Ni14 Pt25 Pt33 122.38(9)
Pt21 Ni14 Pt25 Pt33 52.58(6)
Ni6 Ni14 Pt25 Pt33 51.25(16)
Pt15 Ni14 Pt25 Pt33 -1.91(8)
Ni26 Ni14 Pt25 Pt33 -52.03(9)
C34 Ni24 Pt25 C35 24.9(19)
C23 Ni24 Pt25 C35 145.6(13)
Pt12 Ni24 Pt25 C35 -173.6(9)
Pt32 Ni24 Pt25 C35 -118.3(9)
Ni23 Ni24 Pt25 C35 -113.1(9)
Ni13 Ni24 Pt25 C35 131.8(9)
Ni36 Ni24 Pt25 C35 -48.8(9)
C34 Ni24 Pt25 C25 -57(2)
C23 Ni24 Pt25 C25 63.6(15)
Pt12 Ni24 Pt25 C25 104.4(12)
Pt32 Ni24 Pt25 C25 159.6(12)
Ni23 Ni24 Pt25 C25 164.9(12)
Ni13 Ni24 Pt25 C25 49.8(12)
Ni36 Ni24 Pt25 C25 -130.8(12)
C34 Ni24 Pt25 Ni36 73.7(17)
C23 Ni24 Pt25 Ni36 -165.6(10)
Pt12 Ni24 Pt25 Ni36 -124.83(14)
Pt32 Ni24 Pt25 Ni36 -69.56(10)
Ni23 Ni24 Pt25 Ni36 -64.29(17)
Ni13 Ni24 Pt25 Ni36 -179.41(12)
C34 Ni24 Pt25 Ni14 -108.6(17)
C23 Ni24 Pt25 Ni14 12.0(10)
Pt12 Ni24 Pt25 Ni14 52.81(15)
Pt32 Ni24 Pt25 Ni14 108.08(10)
Ni23 Ni24 Pt25 Ni14 113.35(18)
Ni13 Ni24 Pt25 Ni14 -1.77(13)
Ni36 Ni24 Pt25 Ni14 177.64(11)
C34 Ni24 Pt25 Pt32 143.3(17)
C23 Ni24 Pt25 Pt32 -96.1(10)
Pt12 Ni24 Pt25 Pt32 -55.27(8)
Ni23 Ni24 Pt25 Pt32 5.27(13)
Ni13 Ni24 Pt25 Pt32 -109.85(10)
Ni36 Ni24 Pt25 Pt32 69.56(9)
C34 Ni24 Pt25 Ni13 -106.9(17)
C23 Ni24 Pt25 Ni13 13.8(9)
Pt12 Ni24 Pt25 Ni13 54.58(11)
Pt32 Ni24 Pt25 Ni13 109.85(10)
Ni23 Ni24 Pt25 Ni13 115.12(19)
Ni36 Ni24 Pt25 Ni13 179.41(12)
C34 Ni24 Pt25 Ni26 151.1(19)
C23 Ni24 Pt25 Ni26 -88.3(14)
Pt12 Ni24 Pt25 Ni26 -47.5(11)
Pt32 Ni24 Pt25 Ni26 7.8(11)
Ni23 Ni24 Pt25 Ni26 13.1(12)
Ni13 Ni24 Pt25 Ni26 -102.1(11)
Ni36 Ni24 Pt25 Ni26 77.4(11)
C34 Ni24 Pt25 Pt21 -161.5(17)
C23 Ni24 Pt25 Pt21 -40.8(9)
Pt12 Ni24 Pt25 Pt21 -0.03(10)
Pt32 Ni24 Pt25 Pt21 55.24(6)
Ni23 Ni24 Pt25 Pt21 60.51(17)
Ni13 Ni24 Pt25 Pt21 -54.61(8)
Ni36 Ni24 Pt25 Pt21 124.80(9)
C34 Ni24 Pt25 Ni37 83.4(17)
C23 Ni24 Pt25 Ni37 -156.0(9)
Pt12 Ni24 Pt25 Ni37 -115.18(12)
Pt32 Ni24 Pt25 Ni37 -59.91(11)
Ni23 Ni24 Pt25 Ni37 -54.6(2)
Ni13 Ni24 Pt25 Ni37 -169.76(11)
Ni36 Ni24 Pt25 Ni37 9.65(13)
C34 Ni24 Pt25 Pt33 146.3(17)
C23 Ni24 Pt25 Pt33 -93.1(9)
Pt12 Ni24 Pt25 Pt33 -52.27(13)
Pt32 Ni24 Pt25 Pt33 3.01(10)
Ni23 Ni24 Pt25 Pt33 8.3(2)
Ni13 Ni24 Pt25 Pt33 -106.84(10)
Ni36 Ni24 Pt25 Pt33 72.56(10)
C24 Ni13 Pt25 C35 26.5(18)
C13 Ni13 Pt25 C35 128(2)
Pt5 Ni13 Pt25 C35 -166.7(9)
Ni14 Ni13 Pt25 C35 125.4(9)
Pt21 Ni13 Pt25 C35 -163.9(9)
Ni24 Ni13 Pt25 C35 -56.4(9)
Pt12 Ni13 Pt25 C35 -104.5(9)
C24 Ni13 Pt25 C25 -55.8(18)
C13 Ni13 Pt25 C25 46(2)
Pt5 Ni13 Pt25 C25 111.0(10)
Ni14 Ni13 Pt25 C25 43.1(9)
Pt21 Ni13 Pt25 C25 113.8(10)
Ni24 Ni13 Pt25 C25 -138.7(10)
Pt12 Ni13 Pt25 C25 173.2(10)
C24 Ni13 Pt25 Ni36 83.6(16)
C13 Ni13 Pt25 Ni36 -174.9(19)
Pt5 Ni13 Pt25 Ni36 -109.66(15)
Ni14 Ni13 Pt25 Ni36 -177.56(12)
Pt21 Ni13 Pt25 Ni36 -106.89(10)
Ni24 Ni13 Pt25 Ni36 0.62(13)
Pt12 Ni13 Pt25 Ni36 -47.41(13)
C24 Ni13 Pt25 Ni14 -98.9(16)
C13 Ni13 Pt25 Ni14 2.7(19)
Pt5 Ni13 Pt25 Ni14 67.89(15)
Pt21 Ni13 Pt25 Ni14 70.67(9)
Ni24 Ni13 Pt25 Ni14 178.18(13)
Pt12 Ni13 Pt25 Ni14 130.15(12)
C24 Ni13 Pt25 Ni24 83.0(16)
C13 Ni13 Pt25 Ni24 -175.5(19)
Pt5 Ni13 Pt25 Ni24 -110.29(16)
Ni14 Ni13 Pt25 Ni24 -178.18(13)
Pt21 Ni13 Pt25 Ni24 -107.51(10)
Pt12 Ni13 Pt25 Ni24 -48.03(9)
C24 Ni13 Pt25 Pt32 135.9(16)
C13 Ni13 Pt25 Pt32 -122.6(19)
Pt5 Ni13 Pt25 Pt32 -57.35(14)
Ni14 Ni13 Pt25 Pt32 -125.25(9)
Pt21 Ni13 Pt25 Pt32 -54.58(5)
Ni24 Ni13 Pt25 Pt32 52.93(8)
Pt12 Ni13 Pt25 Pt32 4.90(7)
C24 Ni13 Pt25 Ni26 -104.7(16)
C13 Ni13 Pt25 Ni26 -3.1(19)
Pt5 Ni13 Pt25 Ni26 62.10(18)
Ni14 Ni13 Pt25 Ni26 -5.80(13)
Pt21 Ni13 Pt25 Ni26 64.87(11)
Ni24 Ni13 Pt25 Ni26 172.38(12)
Pt12 Ni13 Pt25 Ni26 124.35(10)
C24 Ni13 Pt25 Pt21 -169.5(16)
C13 Ni13 Pt25 Pt21 -68.0(19)
Pt5 Ni13 Pt25 Pt21 -2.77(10)
Ni14 Ni13 Pt25 Pt21 -70.67(9)
Ni24 Ni13 Pt25 Pt21 107.51(10)
Pt12 Ni13 Pt25 Pt21 59.48(6)
C24 Ni13 Pt25 Ni37 -158.0(17)
C13 Ni13 Pt25 Ni37 -57(2)
Pt5 Ni13 Pt25 Ni37 8.7(7)
Ni14 Ni13 Pt25 Ni37 -59.2(6)
Pt21 Ni13 Pt25 Ni37 11.5(6)
Ni24 Ni13 Pt25 Ni37 119.0(6)
Pt12 Ni13 Pt25 Ni37 71.0(6)
C24 Ni13 Pt25 Pt33 -169.8(16)
C13 Ni13 Pt25 Pt33 -68.3(19)
Pt5 Ni13 Pt25 Pt33 -3.09(17)
Ni14 Ni13 Pt25 Pt33 -70.98(10)
Pt21 Ni13 Pt25 Pt33 -0.31(8)
Ni24 Ni13 Pt25 Pt33 107.20(10)
Pt12 Ni13 Pt25 Pt33 59.17(10)
Ni14 Pt21 Pt25 C35 152(4)
Ni6 Pt21 Pt25 C35 153(4)
Pt10 Pt21 Pt25 C35 25(4)
Ni13 Pt21 Pt25 C35 82(4)
Pt5 Pt21 Pt25 C35 85(4)
Pt15 Pt21 Pt25 C35 -153(4)
Pt32 Pt21 Pt25 C35 -27(4)
Pt33 Pt21 Pt25 C35 -97(4)
Pt20 Pt21 Pt25 C35 -24(4)
Pt22 Pt21 Pt25 C35 -95(4)
Pt12 Pt21 Pt25 C35 27(4)
Ni14 Pt21 Pt25 C25 2.8(10)
Ni6 Pt21 Pt25 C25 4.1(10)
Pt10 Pt21 Pt25 C25 -124.0(15)
Ni13 Pt21 Pt25 C25 -66.9(10)
Pt5 Pt21 Pt25 C25 -64.4(10)
Pt15 Pt21 Pt25 C25 57.3(10)
Pt32 Pt21 Pt25 C25 -176.5(10)
Pt33 Pt21 Pt25 C25 113.4(10)
Pt20 Pt21 Pt25 C25 -173.1(10)
Pt22 Pt21 Pt25 C25 115.7(10)
Pt12 Pt21 Pt25 C25 -122.7(10)
Ni14 Pt21 Pt25 Ni36 -177.95(14)
Ni6 Pt21 Pt25 Ni36 -176.67(12)
Pt10 Pt21 Pt25 Ni36 55.3(11)
Ni13 Pt21 Pt25 Ni36 112.33(13)
Pt5 Pt21 Pt25 Ni36 114.86(10)
Pt15 Pt21 Pt25 Ni36 -123.40(10)
Pt32 Pt21 Pt25 Ni36 2.79(10)
Pt33 Pt21 Pt25 Ni36 -67.34(10)
Pt20 Pt21 Pt25 Ni36 6.15(11)
Pt22 Pt21 Pt25 Ni36 -65.04(11)
Pt12 Pt21 Pt25 Ni36 56.53(10)
Ni6 Pt21 Pt25 Ni14 1.28(12)
Pt10 Pt21 Pt25 Ni14 -126.8(11)
Ni13 Pt21 Pt25 Ni14 -69.72(12)
Pt5 Pt21 Pt25 Ni14 -67.19(10)
Pt15 Pt21 Pt25 Ni14 54.54(10)
Pt32 Pt21 Pt25 Ni14 -179.26(10)
Pt33 Pt21 Pt25 Ni14 110.61(10)
Pt20 Pt21 Pt25 Ni14 -175.90(10)
Pt22 Pt21 Pt25 Ni14 112.91(10)
Pt12 Pt21 Pt25 Ni14 -125.52(10)
Ni14 Pt21 Pt25 Ni24 125.55(12)
Ni6 Pt21 Pt25 Ni24 126.83(11)
Pt10 Pt21 Pt25 Ni24 -1.2(11)
Ni13 Pt21 Pt25 Ni24 55.83(11)
Pt5 Pt21 Pt25 Ni24 58.36(9)
Pt15 Pt21 Pt25 Ni24 -179.91(8)
Pt32 Pt21 Pt25 Ni24 -53.71(8)
Pt33 Pt21 Pt25 Ni24 -123.84(8)
Pt20 Pt21 Pt25 Ni24 -50.35(9)
Pt22 Pt21 Pt25 Ni24 -121.54(9)
Pt12 Pt21 Pt25 Ni24 0.03(9)
Ni14 Pt21 Pt25 Pt32 179.26(10)
Ni6 Pt21 Pt25 Pt32 -179.46(9)
Pt10 Pt21 Pt25 Pt32 52.5(11)
Ni13 Pt21 Pt25 Pt32 109.54(9)
Pt5 Pt21 Pt25 Pt32 112.07(5)
Pt15 Pt21 Pt25 Pt32 -126.20(5)
Pt33 Pt21 Pt25 Pt32 -70.13(4)
Pt20 Pt21 Pt25 Pt32 3.35(5)
Pt22 Pt21 Pt25 Pt32 -67.83(5)
Pt12 Pt21 Pt25 Pt32 53.74(4)
Ni14 Pt21 Pt25 Ni13 69.72(12)
Ni6 Pt21 Pt25 Ni13 71.00(12)
Pt10 Pt21 Pt25 Ni13 -57.1(11)
Pt5 Pt21 Pt25 Ni13 2.53(9)
Pt15 Pt21 Pt25 Ni13 124.26(9)
Pt32 Pt21 Pt25 Ni13 -109.54(9)
Pt33 Pt21 Pt25 Ni13 -179.67(9)
Pt20 Pt21 Pt25 Ni13 -106.18(9)
Pt22 Pt21 Pt25 Ni13 -177.37(9)
Pt12 Pt21 Pt25 Ni13 -55.80(8)
Ni14 Pt21 Pt25 Ni26 -59.36(12)
Ni6 Pt21 Pt25 Ni26 -58.08(12)
Pt10 Pt21 Pt25 Ni26 173.9(11)
Ni13 Pt21 Pt25 Ni26 -129.08(12)
Pt5 Pt21 Pt25 Ni26 -126.55(9)
Pt15 Pt21 Pt25 Ni26 -4.82(9)
Pt32 Pt21 Pt25 Ni26 121.38(9)
Pt33 Pt21 Pt25 Ni26 51.25(9)
Pt20 Pt21 Pt25 Ni26 124.73(9)
Pt22 Pt21 Pt25 Ni26 53.55(10)
Pt12 Pt21 Pt25 Ni26 175.12(9)
Ni14 Pt21 Pt25 Ni37 -108.22(12)
Ni6 Pt21 Pt25 Ni37 -106.93(11)
Pt10 Pt21 Pt25 Ni37 125.0(11)
Ni13 Pt21 Pt25 Ni37 -177.94(11)
Pt5 Pt21 Pt25 Ni37 -175.40(7)
Pt15 Pt21 Pt25 Ni37 -53.67(8)
Pt32 Pt21 Pt25 Ni37 72.53(8)
Pt33 Pt21 Pt25 Ni37 2.40(7)
Pt20 Pt21 Pt25 Ni37 75.88(8)
Pt22 Pt21 Pt25 Ni37 4.69(9)
Pt12 Pt21 Pt25 Ni37 126.26(7)
Ni14 Pt21 Pt25 Pt33 -110.61(10)
Ni6 Pt21 Pt25 Pt33 -109.33(9)
Pt10 Pt21 Pt25 Pt33 122.6(11)
Ni13 Pt21 Pt25 Pt33 179.67(9)
Pt5 Pt21 Pt25 Pt33 -177.80(5)
Pt15 Pt21 Pt25 Pt33 -56.07(4)
Pt32 Pt21 Pt25 Pt33 70.13(4)
Pt20 Pt21 Pt25 Pt33 73.48(5)
Pt22 Pt21 Pt25 Pt33 2.30(4)
Pt12 Pt21 Pt25 Pt33 123.87(4)
C15 Pt15 Ni26 C26 -27.0(17)
C27 Pt15 Ni26 C26 55.9(17)
Ni27 Pt15 Ni26 C26 104.6(14)
Ni6 Pt15 Ni26 C26 -78.0(14)
Pt21 Pt15 Ni26 C26 -130.8(14)
Ni14 Pt15 Ni26 C26 -77.5(14)
Pt33 Pt15 Ni26 C26 174.4(14)
Ni16 Pt15 Ni26 C26 108.7(14)
Pt22 Pt15 Ni26 C26 174.4(14)
Pt7 Pt15 Ni26 C26 161.3(15)
C15 Pt15 Ni26 C36 -144(2)
C27 Pt15 Ni26 C36 -61(2)
Ni27 Pt15 Ni26 C36 -12.7(18)
Ni6 Pt15 Ni26 C36 164.7(18)
Pt21 Pt15 Ni26 C36 112.0(18)
Ni14 Pt15 Ni26 C36 165.2(18)
Pt33 Pt15 Ni26 C36 57.1(18)
Ni16 Pt15 Ni26 C36 -8.6(18)
Pt22 Pt15 Ni26 C36 57.2(18)
Pt7 Pt15 Ni26 C36 44(2)
C15 Pt15 Ni26 Ni37 161.7(10)
C27 Pt15 Ni26 Ni37 -115.4(9)
Ni27 Pt15 Ni26 Ni37 -66.75(18)
Ni6 Pt15 Ni26 Ni37 110.65(18)
Pt21 Pt15 Ni26 Ni37 57.87(17)
Ni14 Pt15 Ni26 Ni37 111.16(19)
Pt33 Pt15 Ni26 Ni37 3.03(13)
Ni16 Pt15 Ni26 Ni37 -62.7(2)
Pt22 Pt15 Ni26 Ni37 3.1(2)
Pt7 Pt15 Ni26 Ni37 -10.0(7)
C15 Pt15 Ni26 Ni27 -131.6(10)
C27 Pt15 Ni26 Ni27 -48.6(9)
Ni6 Pt15 Ni26 Ni27 177.40(12)
Pt21 Pt15 Ni26 Ni27 124.61(10)
Ni14 Pt15 Ni26 Ni27 177.90(13)
Pt33 Pt15 Ni26 Ni27 69.77(10)
Ni16 Pt15 Ni26 Ni27 4.09(13)
Pt22 Pt15 Ni26 Ni27 69.82(11)
Pt7 Pt15 Ni26 Ni27 56.8(6)
C15 Pt15 Ni26 Pt33 158.6(10)
C27 Pt15 Ni26 Pt33 -118.4(9)
Ni27 Pt15 Ni26 Pt33 -69.77(10)
Ni6 Pt15 Ni26 Pt33 107.62(11)
Pt21 Pt15 Ni26 Pt33 54.84(6)
Ni14 Pt15 Ni26 Pt33 108.13(10)
Ni16 Pt15 Ni26 Pt33 -65.68(11)
Pt22 Pt15 Ni26 Pt33 0.05(9)
Pt7 Pt15 Ni26 Pt33 -13.0(6)
C15 Pt15 Ni26 Pt25 98.9(10)
C27 Pt15 Ni26 Pt25 -178.2(9)
Ni27 Pt15 Ni26 Pt25 -129.54(13)
Ni6 Pt15 Ni26 Pt25 47.86(15)
Pt21 Pt15 Ni26 Pt25 -4.93(9)
Ni14 Pt15 Ni26 Pt25 48.36(10)
Pt33 Pt15 Ni26 Pt25 -59.76(7)
Ni16 Pt15 Ni26 Pt25 -125.45(11)
Pt22 Pt15 Ni26 Pt25 -59.71(12)
Pt7 Pt15 Ni26 Pt25 -72.8(6)
C15 Pt15 Ni26 Ni14 50.5(10)
C27 Pt15 Ni26 Ni14 133.5(9)
Ni27 Pt15 Ni26 Ni14 -177.90(13)
Ni6 Pt15 Ni26 Ni14 -0.50(13)
Pt21 Pt15 Ni26 Ni14 -53.29(9)
Pt33 Pt15 Ni26 Ni14 -108.13(10)
Ni16 Pt15 Ni26 Ni14 -173.81(11)
Pt22 Pt15 Ni26 Ni14 -108.08(10)
Pt7 Pt15 Ni26 Ni14 -121.1(6)
C35 Pt25 Ni26 C26 -86.8(17)
C25 Pt25 Ni26 C26 -5.3(19)
Ni36 Pt25 Ni26 C26 -137.6(15)
Ni14 Pt25 Ni26 C26 44.5(15)
Ni24 Pt25 Ni26 C26 148.3(18)
Pt32 Pt25 Ni26 C26 155.6(15)
Ni13 Pt25 Ni26 C26 50.1(15)
Pt21 Pt25 Ni26 C26 100.8(15)
Ni37 Pt25 Ni26 C26 -139.6(15)
Pt33 Pt25 Ni26 C26 153.4(15)
C35 Pt25 Ni26 C36 26.3(14)
C25 Pt25 Ni26 C36 107.8(16)
Ni36 Pt25 Ni26 C36 -24.6(11)
Ni14 Pt25 Ni26 C36 157.6(11)
Ni24 Pt25 Ni26 C36 -98.6(15)
Pt32 Pt25 Ni26 C36 -91.3(11)
Ni13 Pt25 Ni26 C36 163.2(11)
Pt21 Pt25 Ni26 C36 -146.1(11)
Ni37 Pt25 Ni26 C36 -26.5(11)
Pt33 Pt25 Ni26 C36 -93.5(11)
C35 Pt25 Ni26 Ni37 52.8(9)
C25 Pt25 Ni26 Ni37 134.3(12)
Ni36 Pt25 Ni26 Ni37 1.94(13)
Ni14 Pt25 Ni26 Ni37 -175.91(13)
Ni24 Pt25 Ni26 Ni37 -72.1(11)
Pt32 Pt25 Ni26 Ni37 -64.83(11)
Ni13 Pt25 Ni26 Ni37 -170.34(11)
Pt21 Pt25 Ni26 Ni37 -119.61(9)
Pt33 Pt25 Ni26 Ni37 -67.02(9)
C35 Pt25 Ni26 Ni27 125.1(9)
C25 Pt25 Ni26 Ni27 -153.4(12)
Ni36 Pt25 Ni26 Ni27 74.2(2)
Ni14 Pt25 Ni26 Ni27 -103.6(2)
Ni24 Pt25 Ni26 Ni27 0.1(12)
Pt32 Pt25 Ni26 Ni27 7.4(2)
Ni13 Pt25 Ni26 Ni27 -98.1(2)
Pt21 Pt25 Ni26 Ni27 -47.34(19)
Ni37 Pt25 Ni26 Ni27 72.27(19)
Pt33 Pt25 Ni26 Ni27 5.25(15)
C35 Pt25 Ni26 Pt33 119.8(9)
C25 Pt25 Ni26 Pt33 -158.7(12)
Ni36 Pt25 Ni26 Pt33 68.96(11)
Ni14 Pt25 Ni26 Pt33 -108.89(11)
Ni24 Pt25 Ni26 Pt33 -5.1(11)
Pt32 Pt25 Ni26 Pt33 2.19(11)
Ni13 Pt25 Ni26 Pt33 -103.31(11)
Pt21 Pt25 Ni26 Pt33 -52.59(7)
Ni37 Pt25 Ni26 Pt33 67.02(9)
C35 Pt25 Ni26 Pt15 177.3(9)
C25 Pt25 Ni26 Pt15 -101.2(12)
Ni36 Pt25 Ni26 Pt15 126.45(11)
Ni14 Pt25 Ni26 Pt15 -51.39(11)
Ni24 Pt25 Ni26 Pt15 52.4(11)
Pt32 Pt25 Ni26 Pt15 59.68(13)
Ni13 Pt25 Ni26 Pt15 -45.82(14)
Pt21 Pt25 Ni26 Pt15 4.90(9)
Ni37 Pt25 Ni26 Pt15 124.51(13)
Pt33 Pt25 Ni26 Pt15 57.49(7)
C35 Pt25 Ni26 Ni14 -131.3(9)
C25 Pt25 Ni26 Ni14 -49.8(11)
Ni36 Pt25 Ni26 Ni14 177.85(11)
Ni24 Pt25 Ni26 Ni14 103.8(11)
Pt32 Pt25 Ni26 Ni14 111.08(10)
Ni13 Pt25 Ni26 Ni14 5.57(13)
Pt21 Pt25 Ni26 Ni14 56.30(9)
Ni37 Pt25 Ni26 Ni14 175.91(13)
Pt33 Pt25 Ni26 Ni14 108.89(11)
C14 Ni14 Ni26 C26 -2.7(17)
C25 Ni14 Ni26 C26 -86.9(15)
Pt25 Ni14 Ni26 C26 -144.8(12)
Ni13 Ni14 Ni26 C26 -150.8(12)
Pt21 Ni14 Ni26 C26 155.4(12)
Ni6 Ni14 Ni26 C26 99.9(12)
Pt15 Ni14 Ni26 C26 99.4(12)
C14 Ni14 Ni26 C36 94(2)
C25 Ni14 Ni26 C36 9(2)
Pt25 Ni14 Ni26 C36 -48.4(19)
Ni13 Ni14 Ni26 C36 -54.5(19)
Pt21 Ni14 Ni26 C36 -108.2(19)
Ni6 Ni14 Ni26 C36 -163.8(19)
Pt15 Ni14 Ni26 C36 -164.2(19)
C14 Ni14 Ni26 Ni37 146.5(12)
C25 Ni14 Ni26 Ni37 62.3(10)
Pt25 Ni14 Ni26 Ni37 4.41(14)
Ni13 Ni14 Ni26 Ni37 -1.7(3)
Pt21 Ni14 Ni26 Ni37 -55.39(17)
Ni6 Ni14 Ni26 Ni37 -110.93(18)
Pt15 Ni14 Ni26 Ni37 -111.39(17)
C14 Ni14 Ni26 Ni27 -104.2(12)
C25 Ni14 Ni26 Ni27 171.6(10)
Pt25 Ni14 Ni26 Ni27 113.78(16)
Ni13 Ni14 Ni26 Ni27 107.71(19)
Pt21 Ni14 Ni26 Ni27 53.97(16)
Ni6 Ni14 Ni26 Ni27 -1.6(2)
Pt15 Ni14 Ni26 Ni27 -2.03(13)
C14 Ni14 Ni26 Pt33 -159.1(12)
C25 Ni14 Ni26 Pt33 116.7(10)
Pt25 Ni14 Ni26 Pt33 58.80(8)
Ni13 Ni14 Ni26 Pt33 52.73(18)
Pt21 Ni14 Ni26 Pt33 -1.00(10)
Ni6 Ni14 Ni26 Pt33 -56.54(16)
Pt15 Ni14 Ni26 Pt33 -57.00(8)
C14 Ni14 Ni26 Pt15 -102.1(12)
C25 Ni14 Ni26 Pt15 173.7(10)
Pt25 Ni14 Ni26 Pt15 115.80(10)
Ni13 Ni14 Ni26 Pt15 109.73(17)
Pt21 Ni14 Ni26 Pt15 56.00(7)
Ni6 Ni14 Ni26 Pt15 0.46(12)
C14 Ni14 Ni26 Pt25 142.1(12)
C25 Ni14 Ni26 Pt25 57.9(10)
Ni13 Ni14 Ni26 Pt25 -6.07(14)
Pt21 Ni14 Ni26 Pt25 -59.80(8)
Ni6 Ni14 Ni26 Pt25 -115.34(15)
Pt15 Ni14 Ni26 Pt25 -115.80(10)
C15 Pt15 Ni27 C37 19(3)
C27 Pt15 Ni27 C37 22(3)
Ni6 Pt15 Ni27 C37 155(3)
Ni26 Pt15 Ni27 C37 -78(2)
Pt21 Pt15 Ni27 C37 -148(2)
Ni14 Pt15 Ni27 C37 -81(2)
Pt33 Pt15 Ni27 C37 -148(2)
Ni16 Pt15 Ni27 C37 106(2)
Pt22 Pt15 Ni27 C37 159(2)
Pt7 Pt15 Ni27 C37 109(2)
C15 Pt15 Ni27 C27 -3.1(17)
Ni6 Pt15 Ni27 C27 133(2)
Ni26 Pt15 Ni27 C27 -100.3(12)
Pt21 Pt15 Ni27 C27 -170.4(12)
Ni14 Pt15 Ni27 C27 -102.5(12)
Pt33 Pt15 Ni27 C27 -169.7(12)
Ni16 Pt15 Ni27 C27 83.6(12)
Pt22 Pt15 Ni27 C27 137.0(12)
Pt7 Pt15 Ni27 C27 87.2(12)
C15 Pt15 Ni27 Pt33 166.6(12)
C27 Pt15 Ni27 Pt33 169.7(12)
Ni6 Pt15 Ni27 Pt33 -58(2)
Ni26 Pt15 Ni27 Pt33 69.36(9)
Pt21 Pt15 Ni27 Pt33 -0.71(9)
Ni14 Pt15 Ni27 Pt33 67.19(11)
Ni16 Pt15 Ni27 Pt33 -106.68(10)
Pt22 Pt15 Ni27 Pt33 -53.33(5)
Pt7 Pt15 Ni27 Pt33 -103.05(7)
C15 Pt15 Ni27 Ni26 97.2(12)
C27 Pt15 Ni27 Ni26 100.3(12)
Ni6 Pt15 Ni27 Ni26 -127(2)
Pt21 Pt15 Ni27 Ni26 -70.07(11)
Ni14 Pt15 Ni27 Ni26 -2.17(14)
Pt33 Pt15 Ni27 Ni26 -69.36(9)
Ni16 Pt15 Ni27 Ni26 -176.04(13)
Pt22 Pt15 Ni27 Ni26 -122.69(9)
Pt7 Pt15 Ni27 Ni26 -172.41(9)
C15 Pt15 Ni27 Pt28 -138.8(12)
C27 Pt15 Ni27 Pt28 -135.7(12)
Ni6 Pt15 Ni27 Pt28 -3(2)
Ni26 Pt15 Ni27 Pt28 123.95(13)
Pt21 Pt15 Ni27 Pt28 53.88(11)
Ni14 Pt15 Ni27 Pt28 121.78(11)
Pt33 Pt15 Ni27 Pt28 54.60(7)
Ni16 Pt15 Ni27 Pt28 -52.09(10)
Pt22 Pt15 Ni27 Pt28 1.26(8)
Pt7 Pt15 Ni27 Pt28 -48.46(11)
C15 Pt15 Ni27 Ni38 167.3(12)
C27 Pt15 Ni27 Ni38 170.5(12)
Ni6 Pt15 Ni27 Ni38 -57(2)
Ni26 Pt15 Ni27 Ni38 70.14(16)
Pt21 Pt15 Ni27 Ni38 0.07(18)
Ni14 Pt15 Ni27 Ni38 67.97(18)
Pt33 Pt15 Ni27 Ni38 0.79(11)
Ni16 Pt15 Ni27 Ni38 -105.89(17)
Pt22 Pt15 Ni27 Ni38 -52.55(14)
Pt7 Pt15 Ni27 Ni38 -102.27(14)
C15 Pt15 Ni27 Ni16 -86.8(12)
C27 Pt15 Ni27 Ni16 -83.6(12)
Ni6 Pt15 Ni27 Ni16 49(2)
Ni26 Pt15 Ni27 Ni16 176.04(13)
Pt21 Pt15 Ni27 Ni16 105.97(10)
Ni14 Pt15 Ni27 Ni16 173.87(11)
Pt33 Pt15 Ni27 Ni16 106.68(10)
Pt22 Pt15 Ni27 Ni16 53.35(8)
Pt7 Pt15 Ni27 Ni16 3.63(10)
C26 Ni26 Ni27 C37 59(2)
C36 Ni26 Ni27 C37 -42.6(16)
Ni37 Ni26 Ni27 C37 -87.0(13)
Pt33 Ni26 Ni27 C37 -142.0(13)
Pt15 Ni26 Ni27 C37 144.1(13)
Pt25 Ni26 Ni27 C37 -147.5(13)
Ni14 Ni26 Ni27 C37 146.1(13)
C26 Ni26 Ni27 C27 -34.9(16)
C36 Ni26 Ni27 C27 -136.3(12)
Ni37 Ni26 Ni27 C27 179.3(8)
Pt33 Ni26 Ni27 C27 124.3(8)
Pt15 Ni26 Ni27 C27 50.4(8)
Pt25 Ni26 Ni27 C27 118.8(8)
Ni14 Ni26 Ni27 C27 52.5(8)
C26 Ni26 Ni27 Pt15 -85.3(14)
C36 Ni26 Ni27 Pt15 173.3(9)
Ni37 Ni26 Ni27 Pt15 128.92(13)
Pt33 Ni26 Ni27 Pt15 73.91(8)
Pt25 Ni26 Ni27 Pt15 68.40(17)
Ni14 Ni26 Ni27 Pt15 2.07(13)
C26 Ni26 Ni27 Pt33 -159.2(14)
C36 Ni26 Ni27 Pt33 99.4(9)
Ni37 Ni26 Ni27 Pt33 55.02(10)
Pt15 Ni26 Ni27 Pt33 -73.91(8)
Pt25 Ni26 Ni27 Pt33 -5.51(15)
Ni14 Ni26 Ni27 Pt33 -71.84(14)
C26 Ni26 Ni27 Pt28 -163.4(14)
C36 Ni26 Ni27 Pt28 95.3(10)
Ni37 Ni26 Ni27 Pt28 50.9(2)
Pt33 Ni26 Ni27 Pt28 -4.15(15)
Pt15 Ni26 Ni27 Pt28 -78.05(16)
Pt25 Ni26 Ni27 Pt28 -9.7(3)
Ni14 Ni26 Ni27 Pt28 -76.0(2)
C26 Ni26 Ni27 Ni38 146.6(14)
C36 Ni26 Ni27 Ni38 45.2(9)
Ni37 Ni26 Ni27 Ni38 0.82(14)
Pt33 Ni26 Ni27 Ni38 -54.19(10)
Pt15 Ni26 Ni27 Ni38 -128.10(13)
Pt25 Ni26 Ni27 Ni38 -59.7(2)
Ni14 Ni26 Ni27 Ni38 -126.03(16)
C26 Ni26 Ni27 Ni16 -89.6(14)
C36 Ni26 Ni27 Ni16 169.0(9)
Ni37 Ni26 Ni27 Ni16 124.64(17)
Pt33 Ni26 Ni27 Ni16 69.62(16)
Pt15 Ni26 Ni27 Ni16 -4.28(14)
Pt25 Ni26 Ni27 Ni16 64.1(3)
Ni14 Ni26 Ni27 Ni16 -2.2(2)
C28 Ni16 Ni27 C37 3.6(18)
C16 Ni16 Ni27 C37 -75.9(19)
Pt7 Ni16 Ni27 C37 -144.3(13)
Ni17 Ni16 Ni27 C37 107.2(13)
Pt22 Ni16 Ni27 C37 161.1(13)
Pt28 Ni16 Ni27 C37 104.9(13)
Pt15 Ni16 Ni27 C37 -140.0(13)
C28 Ni16 Ni27 C27 88.2(16)
C16 Ni16 Ni27 C27 8.7(17)
Pt7 Ni16 Ni27 C27 -59.8(9)
Ni17 Ni16 Ni27 C27 -168.3(9)
Pt22 Ni16 Ni27 C27 -114.3(9)
Pt28 Ni16 Ni27 C27 -170.5(9)
Pt15 Ni16 Ni27 C27 -55.4(9)
C28 Ni16 Ni27 Pt15 143.6(13)
C16 Ni16 Ni27 Pt15 64.1(14)
Pt7 Ni16 Ni27 Pt15 -4.38(13)
Ni17 Ni16 Ni27 Pt15 -112.85(16)
Pt22 Ni16 Ni27 Pt15 -58.91(8)
Pt28 Ni16 Ni27 Pt15 -115.11(10)
C28 Ni16 Ni27 Pt33 -157.3(13)
C16 Ni16 Ni27 Pt33 123.2(14)
Pt7 Ni16 Ni27 Pt33 54.77(17)
Ni17 Ni16 Ni27 Pt33 -53.70(18)
Pt22 Ni16 Ni27 Pt33 0.24(11)
Pt28 Ni16 Ni27 Pt33 -55.96(8)
Pt15 Ni16 Ni27 Pt33 59.15(8)
C28 Ni16 Ni27 Ni26 147.8(13)
C16 Ni16 Ni27 Ni26 68.3(14)
Pt7 Ni16 Ni27 Ni26 -0.1(2)
Ni17 Ni16 Ni27 Ni26 -108.6(2)
Pt22 Ni16 Ni27 Ni26 -54.67(18)
Pt28 Ni16 Ni27 Ni26 -110.87(17)
Pt15 Ni16 Ni27 Ni26 4.24(14)
C28 Ni16 Ni27 Pt28 -101.3(13)
C16 Ni16 Ni27 Pt28 179.2(14)
Pt7 Ni16 Ni27 Pt28 110.73(15)
Ni17 Ni16 Ni27 Pt28 2.26(14)
Pt22 Ni16 Ni27 Pt28 56.20(8)
Pt15 Ni16 Ni27 Pt28 115.11(10)
C28 Ni16 Ni27 Ni38 -101.0(13)
C16 Ni16 Ni27 Ni38 179.5(14)
Pt7 Ni16 Ni27 Ni38 111.08(18)
Ni17 Ni16 Ni27 Ni38 2.6(2)
Pt22 Ni16 Ni27 Ni38 56.55(17)
Pt28 Ni16 Ni27 Ni38 0.35(13)
Pt15 Ni16 Ni27 Ni38 115.46(16)
C17 Ni17 Pt28 C38 -24(3)
C29 Ni17 Pt28 C38 -1.3(18)
Ni16 Ni17 Pt28 C38 -105.0(14)
Pt22 Ni17 Pt28 C38 -175.2(14)
Ni8 Ni17 Pt28 C38 -176.3(14)
Pt18 Ni17 Pt28 C38 130.6(14)
Ni29 Ni17 Pt28 C38 80.2(14)
C17 Ni17 Pt28 C29 -22(3)
Ni16 Ni17 Pt28 C29 -103.6(13)
Pt22 Ni17 Pt28 C29 -173.9(13)
Ni8 Ni17 Pt28 C29 -175.0(13)
Pt18 Ni17 Pt28 C29 131.9(13)
Ni29 Ni17 Pt28 C29 81.6(13)
C17 Ni17 Pt28 Ni38 -136(4)
C29 Ni17 Pt28 Ni38 -114(3)
Ni16 Ni17 Pt28 Ni38 142(2)
Pt22 Ni17 Pt28 Ni38 72(3)
Ni8 Ni17 Pt28 Ni38 71(3)
Pt18 Ni17 Pt28 Ni38 18(3)
Ni29 Ni17 Pt28 Ni38 -32(3)
C17 Ni17 Pt28 Ni27 84(3)
C29 Ni17 Pt28 Ni27 106.0(13)
Ni16 Ni17 Pt28 Ni27 2.43(14)
Pt22 Ni17 Pt28 Ni27 -67.83(12)
Ni8 Ni17 Pt28 Ni27 -68.90(19)
Pt18 Ni17 Pt28 Ni27 -122.01(11)
Ni29 Ni17 Pt28 Ni27 -172.38(13)
C17 Ni17 Pt28 Ni16 81(3)
C29 Ni17 Pt28 Ni16 103.6(13)
Pt22 Ni17 Pt28 Ni16 -70.26(10)
Ni8 Ni17 Pt28 Ni16 -71.33(17)
Pt18 Ni17 Pt28 Ni16 -124.44(14)
Ni29 Ni17 Pt28 Ni16 -174.81(14)
C17 Ni17 Pt28 Pt22 152(3)
C29 Ni17 Pt28 Pt22 173.9(13)
Ni16 Ni17 Pt28 Pt22 70.26(10)
Ni8 Ni17 Pt28 Pt22 -1.07(12)
Pt18 Ni17 Pt28 Pt22 -54.18(7)
Ni29 Ni17 Pt28 Pt22 -104.55(10)
C17 Ni17 Pt28 Pt33 152(3)
C29 Ni17 Pt28 Pt33 173.9(13)
Ni16 Ni17 Pt28 Pt33 70.29(11)
Pt22 Ni17 Pt28 Pt33 0.03(9)
Ni8 Ni17 Pt28 Pt33 -1.04(19)
Pt18 Ni17 Pt28 Pt33 -54.15(12)
Ni29 Ni17 Pt28 Pt33 -104.52(11)
C17 Ni17 Pt28 Ni29 -104(3)
C29 Ni17 Pt28 Ni29 -81.6(13)
Ni16 Ni17 Pt28 Ni29 174.81(14)
Pt22 Ni17 Pt28 Ni29 104.55(10)
Ni8 Ni17 Pt28 Ni29 103.48(18)
Pt18 Ni17 Pt28 Ni29 50.37(11)
C17 Ni17 Pt28 Ni39 -108(3)
C29 Ni17 Pt28 Ni39 -85.5(13)
Ni16 Ni17 Pt28 Ni39 170.86(12)
Pt22 Ni17 Pt28 Ni39 100.60(10)
Ni8 Ni17 Pt28 Ni39 99.53(17)
Pt18 Ni17 Pt28 Ni39 46.42(14)
Ni29 Ni17 Pt28 Ni39 -3.95(13)
C17 Ni17 Pt28 Pt34 -156(3)
C29 Ni17 Pt28 Pt34 -133.6(13)
Ni16 Ni17 Pt28 Pt34 122.81(10)
Pt22 Ni17 Pt28 Pt34 52.55(5)
Ni8 Ni17 Pt28 Pt34 51.48(15)
Pt18 Ni17 Pt28 Pt34 -1.63(9)
Ni29 Ni17 Pt28 Pt34 -52.00(9)
C37 Ni27 Pt28 C38 24.2(16)
C27 Ni27 Pt28 C38 147.2(14)
Pt15 Ni27 Pt28 C38 -169.9(8)
Pt33 Ni27 Pt28 C38 -114.0(8)
Ni26 Ni27 Pt28 C38 -109.9(8)
Ni38 Ni27 Pt28 C38 -43.6(8)
Ni16 Ni27 Pt28 C38 136.0(8)
C37 Ni27 Pt28 C29 -65.6(19)
C27 Ni27 Pt28 C29 57.4(16)
Pt15 Ni27 Pt28 C29 100.3(12)
Pt33 Ni27 Pt28 C29 156.2(12)
Ni26 Ni27 Pt28 C29 160.3(12)
Ni38 Ni27 Pt28 C29 -133.4(12)
Ni16 Ni27 Pt28 C29 46.2(12)
C37 Ni27 Pt28 Ni38 67.8(15)
C27 Ni27 Pt28 Ni38 -169.2(11)
Pt15 Ni27 Pt28 Ni38 -126.27(13)
Pt33 Ni27 Pt28 Ni38 -70.35(10)
Ni26 Ni27 Pt28 Ni38 -66.24(18)
Ni16 Ni27 Pt28 Ni38 179.63(14)
C37 Ni27 Pt28 Ni17 -114.2(15)
C27 Ni27 Pt28 Ni17 8.8(11)
Pt15 Ni27 Pt28 Ni17 51.71(14)
Pt33 Ni27 Pt28 Ni17 107.64(11)
Ni26 Ni27 Pt28 Ni17 111.74(19)
Ni38 Ni27 Pt28 Ni17 177.98(13)
Ni16 Ni27 Pt28 Ni17 -2.39(14)
C37 Ni27 Pt28 Ni16 -111.8(15)
C27 Ni27 Pt28 Ni16 11.2(11)
Pt15 Ni27 Pt28 Ni16 54.10(11)
Pt33 Ni27 Pt28 Ni16 110.02(12)
Ni26 Ni27 Pt28 Ni16 114.1(2)
Ni38 Ni27 Pt28 Ni16 -179.63(14)
C37 Ni27 Pt28 Pt22 -167.2(15)
C27 Ni27 Pt28 Pt22 -44.3(11)
Pt15 Ni27 Pt28 Pt22 -1.33(8)
Pt33 Ni27 Pt28 Pt22 54.59(6)
Ni26 Ni27 Pt28 Pt22 58.70(18)
Ni38 Ni27 Pt28 Pt22 124.94(9)
Ni16 Ni27 Pt28 Pt22 -55.43(9)
C37 Ni27 Pt28 Pt33 138.2(15)
C27 Ni27 Pt28 Pt33 -98.8(11)
Pt15 Ni27 Pt28 Pt33 -55.93(7)
Ni26 Ni27 Pt28 Pt33 4.10(14)
Ni38 Ni27 Pt28 Pt33 70.35(10)
Ni16 Ni27 Pt28 Pt33 -110.02(12)
C37 Ni27 Pt28 Ni29 128.7(17)
C27 Ni27 Pt28 Ni29 -108.3(15)
Pt15 Ni27 Pt28 Ni29 -65.4(10)
Pt33 Ni27 Pt28 Ni29 -9.5(10)
Ni26 Ni27 Pt28 Ni29 -5.4(11)
Ni38 Ni27 Pt28 Ni29 60.9(10)
Ni16 Ni27 Pt28 Ni29 -119.5(9)
C37 Ni27 Pt28 Ni39 78.0(15)
C27 Ni27 Pt28 Ni39 -159.0(11)
Pt15 Ni27 Pt28 Ni39 -116.08(11)
Pt33 Ni27 Pt28 Ni39 -60.16(12)
Ni26 Ni27 Pt28 Ni39 -56.1(2)
Ni38 Ni27 Pt28 Ni39 10.19(13)
Ni16 Ni27 Pt28 Ni39 -170.18(12)
C37 Ni27 Pt28 Pt34 140.0(15)
C27 Ni27 Pt28 Pt34 -97.0(11)
Pt15 Ni27 Pt28 Pt34 -54.10(12)
Pt33 Ni27 Pt28 Pt34 1.82(10)
Ni26 Ni27 Pt28 Pt34 5.9(2)
Ni38 Ni27 Pt28 Pt34 72.17(11)
Ni16 Ni27 Pt28 Pt34 -108.20(10)
C28 Ni16 Pt28 C38 21.1(15)
C16 Ni16 Pt28 C38 129(4)
Pt7 Ni16 Pt28 C38 -163.4(10)
Ni17 Ni16 Pt28 C38 129.2(10)
Pt22 Ni16 Pt28 C38 -160.2(10)
Ni27 Ni16 Pt28 C38 -53.2(10)
Pt15 Ni16 Pt28 C38 -101.4(10)
C28 Ni16 Pt28 C29 -66.8(15)
C16 Ni16 Pt28 C29 41(4)
Pt7 Ni16 Pt28 C29 108.7(10)
Ni17 Ni16 Pt28 C29 41.3(10)
Pt22 Ni16 Pt28 C29 111.9(10)
Ni27 Ni16 Pt28 C29 -141.1(10)
Pt15 Ni16 Pt28 C29 170.6(10)
C28 Ni16 Pt28 Ni38 73.9(12)
C16 Ni16 Pt28 Ni38 -178(4)
Pt7 Ni16 Pt28 Ni38 -110.65(15)
Ni17 Ni16 Pt28 Ni38 -177.99(13)
Pt22 Ni16 Pt28 Ni38 -107.43(11)
Ni27 Ni16 Pt28 Ni38 -0.39(14)
Pt15 Ni16 Pt28 Ni38 -48.68(15)
C28 Ni16 Pt28 Ni17 -108.1(12)
C16 Ni16 Pt28 Ni17 0(4)
Pt7 Ni16 Pt28 Ni17 67.34(15)
Pt22 Ni16 Pt28 Ni17 70.56(10)
Ni27 Ni16 Pt28 Ni17 177.61(14)
Pt15 Ni16 Pt28 Ni17 129.32(13)
C28 Ni16 Pt28 Ni27 74.3(12)
C16 Ni16 Pt28 Ni27 -178(4)
Pt7 Ni16 Pt28 Ni27 -110.26(17)
Ni17 Ni16 Pt28 Ni27 -177.61(14)
Pt22 Ni16 Pt28 Ni27 -107.05(11)
Pt15 Ni16 Pt28 Ni27 -48.29(10)
C28 Ni16 Pt28 Pt22 -178.7(12)
C16 Ni16 Pt28 Pt22 -71(4)
Pt7 Ni16 Pt28 Pt22 -3.22(10)
Ni17 Ni16 Pt28 Pt22 -70.56(10)
Ni27 Ni16 Pt28 Pt22 107.05(11)
Pt15 Ni16 Pt28 Pt22 58.76(7)
C28 Ni16 Pt28 Pt33 127.0(12)
C16 Ni16 Pt28 Pt33 -125(4)
Pt7 Ni16 Pt28 Pt33 -57.51(13)
Ni17 Ni16 Pt28 Pt33 -124.86(10)
Pt22 Ni16 Pt28 Pt33 -54.29(5)
Ni27 Ni16 Pt28 Pt33 52.75(9)
Pt15 Ni16 Pt28 Pt33 4.46(8)
C28 Ni16 Pt28 Ni29 -113.6(12)
C16 Ni16 Pt28 Ni29 -6(4)
Pt7 Ni16 Pt28 Ni29 61.85(18)
Ni17 Ni16 Pt28 Ni29 -5.49(15)
Pt22 Ni16 Pt28 Ni29 65.07(12)
Ni27 Ni16 Pt28 Ni29 172.11(13)
Pt15 Ni16 Pt28 Ni29 123.82(11)
C28 Ni16 Pt28 Ni39 -173.4(12)
C16 Ni16 Pt28 Ni39 -66(4)
Pt7 Ni16 Pt28 Ni39 2.0(7)
Ni17 Ni16 Pt28 Ni39 -65.3(6)
Pt22 Ni16 Pt28 Ni39 5.2(6)
Ni27 Ni16 Pt28 Ni39 112.3(6)
Pt15 Ni16 Pt28 Ni39 64.0(6)
C28 Ni16 Pt28 Pt34 -179.2(12)
C16 Ni16 Pt28 Pt34 -71(4)
Pt7 Ni16 Pt28 Pt34 -3.76(17)
Ni17 Ni16 Pt28 Pt34 -71.10(11)
Pt22 Ni16 Pt28 Pt34 -0.54(8)
Ni27 Ni16 Pt28 Pt34 106.51(10)
Pt15 Ni16 Pt28 Pt34 58.22(10)
Ni8 Pt22 Pt28 C38 170(3)
Ni17 Pt22 Pt28 C38 169(3)
Pt10 Pt22 Pt28 C38 50(3)
Ni16 Pt22 Pt28 C38 99(3)
Pt18 Pt22 Pt28 C38 -137(3)
Pt33 Pt22 Pt28 C38 -11(3)
Pt7 Pt22 Pt28 C38 102(3)
Pt34 Pt22 Pt28 C38 -81(3)
Pt20 Pt22 Pt28 C38 -79(3)
Pt21 Pt22 Pt28 C38 -7(3)
Pt15 Pt22 Pt28 C38 43(3)
Ni8 Pt22 Pt28 C29 5.1(9)
Ni17 Pt22 Pt28 C29 4.1(9)
Pt10 Pt22 Pt28 C29 -114.5(12)
Ni16 Pt22 Pt28 C29 -66.0(9)
Pt18 Pt22 Pt28 C29 58.5(9)
Pt33 Pt22 Pt28 C29 -175.9(9)
Pt7 Pt22 Pt28 C29 -63.1(9)
Pt34 Pt22 Pt28 C29 114.5(9)
Pt20 Pt22 Pt28 C29 116.4(9)
Pt21 Pt22 Pt28 C29 -172.0(9)
Pt15 Pt22 Pt28 C29 -121.7(9)
Ni8 Pt22 Pt28 Ni38 -175.94(11)
Ni17 Pt22 Pt28 Ni38 -176.97(13)
Pt10 Pt22 Pt28 Ni38 64.4(8)
Ni16 Pt22 Pt28 Ni38 112.92(12)
Pt18 Pt22 Pt28 Ni38 -122.54(9)
Pt33 Pt22 Pt28 Ni38 3.00(9)
Pt7 Pt22 Pt28 Ni38 115.85(9)
Pt34 Pt22 Pt28 Ni38 -66.52(9)
Pt20 Pt22 Pt28 Ni38 -64.68(10)
Pt21 Pt22 Pt28 Ni38 6.92(10)
Pt15 Pt22 Pt28 Ni38 57.27(9)
Ni8 Pt22 Pt28 Ni17 1.03(12)
Pt10 Pt22 Pt28 Ni17 -118.6(8)
Ni16 Pt22 Pt28 Ni17 -70.11(11)
Pt18 Pt22 Pt28 Ni17 54.43(9)
Pt33 Pt22 Pt28 Ni17 179.97(9)
Pt7 Pt22 Pt28 Ni17 -67.18(9)
Pt34 Pt22 Pt28 Ni17 110.46(9)
Pt20 Pt22 Pt28 Ni17 112.29(10)
Pt21 Pt22 Pt28 Ni17 -176.10(10)
Pt15 Pt22 Pt28 Ni17 -125.76(9)
Ni8 Pt22 Pt28 Ni27 127.98(11)
Ni17 Pt22 Pt28 Ni27 126.95(11)
Pt10 Pt22 Pt28 Ni27 8.4(8)
Ni16 Pt22 Pt28 Ni27 56.84(10)
Pt18 Pt22 Pt28 Ni27 -178.62(7)
Pt33 Pt22 Pt28 Ni27 -53.08(7)
Pt7 Pt22 Pt28 Ni27 59.77(8)
Pt34 Pt22 Pt28 Ni27 -122.60(8)
Pt20 Pt22 Pt28 Ni27 -120.76(8)
Pt21 Pt22 Pt28 Ni27 -49.15(8)
Pt15 Pt22 Pt28 Ni27 1.19(7)
Ni8 Pt22 Pt28 Ni16 71.14(11)
Ni17 Pt22 Pt28 Ni16 70.11(11)
Pt10 Pt22 Pt28 Ni16 -48.5(8)
Pt18 Pt22 Pt28 Ni16 124.54(8)
Pt33 Pt22 Pt28 Ni16 -109.92(8)
Pt7 Pt22 Pt28 Ni16 2.93(9)
Pt34 Pt22 Pt28 Ni16 -179.43(8)
Pt20 Pt22 Pt28 Ni16 -177.60(9)
Pt21 Pt22 Pt28 Ni16 -105.99(9)
Pt15 Pt22 Pt28 Ni16 -55.65(8)
Ni8 Pt22 Pt28 Pt33 -178.94(9)
Ni17 Pt22 Pt28 Pt33 -179.97(9)
Pt10 Pt22 Pt28 Pt33 61.4(8)
Ni16 Pt22 Pt28 Pt33 109.92(8)
Pt18 Pt22 Pt28 Pt33 -125.54(4)
Pt7 Pt22 Pt28 Pt33 112.85(5)
Pt34 Pt22 Pt28 Pt33 -69.51(3)
Pt20 Pt22 Pt28 Pt33 -67.68(5)
Pt21 Pt22 Pt28 Pt33 3.93(4)
Pt15 Pt22 Pt28 Pt33 54.27(3)
Ni8 Pt22 Pt28 Ni29 -58.90(11)
Ni17 Pt22 Pt28 Ni29 -59.93(11)
Pt10 Pt22 Pt28 Ni29 -179(100)
Ni16 Pt22 Pt28 Ni29 -130.04(11)
Pt18 Pt22 Pt28 Ni29 -5.49(8)
Pt33 Pt22 Pt28 Ni29 120.04(8)
Pt7 Pt22 Pt28 Ni29 -127.11(8)
Pt34 Pt22 Pt28 Ni29 50.53(8)
Pt20 Pt22 Pt28 Ni29 52.36(9)
Pt21 Pt22 Pt28 Ni29 123.97(8)
Pt15 Pt22 Pt28 Ni29 174.31(8)
Ni8 Pt22 Pt28 Ni39 -107.98(11)
Ni17 Pt22 Pt28 Ni39 -109.01(11)
Pt10 Pt22 Pt28 Ni39 132.4(8)
Ni16 Pt22 Pt28 Ni39 -179.12(10)
Pt18 Pt22 Pt28 Ni39 -54.58(7)
Pt33 Pt22 Pt28 Ni39 70.96(7)
Pt7 Pt22 Pt28 Ni39 -176.19(7)
Pt34 Pt22 Pt28 Ni39 1.45(7)
Pt20 Pt22 Pt28 Ni39 3.28(8)
Pt21 Pt22 Pt28 Ni39 74.89(8)
Pt15 Pt22 Pt28 Ni39 125.23(7)
Ni8 Pt22 Pt28 Pt34 -109.43(9)
Ni17 Pt22 Pt28 Pt34 -110.46(9)
Pt10 Pt22 Pt28 Pt34 131.0(8)
Ni16 Pt22 Pt28 Pt34 179.43(8)
Pt18 Pt22 Pt28 Pt34 -56.02(4)
Pt33 Pt22 Pt28 Pt34 69.51(3)
Pt7 Pt22 Pt28 Pt34 -177.63(5)
Pt20 Pt22 Pt28 Pt34 1.83(4)
Pt21 Pt22 Pt28 Pt34 73.44(4)
Pt15 Pt22 Pt28 Pt34 123.78(4)
C18 Pt18 Ni29 C39 -160(3)
C19 Pt18 Ni29 C39 -75(3)
Ni30 Pt18 Ni29 C39 -26(3)
Ni8 Pt18 Ni29 C39 153(3)
Pt22 Pt18 Ni29 C39 100(3)
Ni17 Pt18 Ni29 C39 154(3)
Pt34 Pt18 Ni29 C39 46(3)
Ni19 Pt18 Ni29 C39 -21(3)
Pt20 Pt18 Ni29 C39 45(3)
Pt9 Pt18 Ni29 C39 35(3)
C18 Pt18 Ni29 C30 -33.0(18)
C19 Pt18 Ni29 C30 51.5(15)
Ni30 Pt18 Ni29 C30 100.7(12)
Ni8 Pt18 Ni29 C30 -80.3(12)
Pt22 Pt18 Ni29 C30 -133.1(12)
Ni17 Pt18 Ni29 C30 -79.4(12)
Pt34 Pt18 Ni29 C30 172.2(12)
Ni19 Pt18 Ni29 C30 105.2(12)
Pt20 Pt18 Ni29 C30 171.8(12)
Pt9 Pt18 Ni29 C30 161.5(13)
C18 Pt18 Ni29 Ni39 156.8(13)
C19 Pt18 Ni29 Ni39 -118.6(9)
Ni30 Pt18 Ni29 Ni39 -69.47(17)
Ni8 Pt18 Ni29 Ni39 109.54(17)
Pt22 Pt18 Ni29 Ni39 56.70(16)
Ni17 Pt18 Ni29 Ni39 110.45(18)
Pt34 Pt18 Ni29 Ni39 2.05(12)
Ni19 Pt18 Ni29 Ni39 -64.98(19)
Pt20 Pt18 Ni29 Ni39 1.66(19)
Pt9 Pt18 Ni29 Ni39 -8.6(7)
C18 Pt18 Ni29 Ni30 -133.7(13)
C19 Pt18 Ni29 Ni30 -49.2(9)
Ni8 Pt18 Ni29 Ni30 179.02(12)
Pt22 Pt18 Ni29 Ni30 126.17(10)
Ni17 Pt18 Ni29 Ni30 179.92(13)
Pt34 Pt18 Ni29 Ni30 71.52(10)
Ni19 Pt18 Ni29 Ni30 4.49(14)
Pt20 Pt18 Ni29 Ni30 71.14(11)
Pt9 Pt18 Ni29 Ni30 60.8(6)
C18 Pt18 Ni29 Pt34 154.7(13)
C19 Pt18 Ni29 Pt34 -120.7(9)
Ni30 Pt18 Ni29 Pt34 -71.52(10)
Ni8 Pt18 Ni29 Pt34 107.50(11)
Pt22 Pt18 Ni29 Pt34 54.65(5)
Ni17 Pt18 Ni29 Pt34 108.40(10)
Ni19 Pt18 Ni29 Pt34 -67.03(11)
Pt20 Pt18 Ni29 Pt34 -0.38(9)
Pt9 Pt18 Ni29 Pt34 -10.7(6)
C18 Pt18 Ni29 Pt28 94.5(13)
C19 Pt18 Ni29 Pt28 179.1(9)
Ni30 Pt18 Ni29 Pt28 -131.72(13)
Ni8 Pt18 Ni29 Pt28 47.29(14)
Pt22 Pt18 Ni29 Pt28 -5.55(8)
Ni17 Pt18 Ni29 Pt28 48.20(9)
Pt34 Pt18 Ni29 Pt28 -60.21(7)
Ni19 Pt18 Ni29 Pt28 -127.23(10)
Pt20 Pt18 Ni29 Pt28 -60.59(10)
Pt9 Pt18 Ni29 Pt28 -70.9(6)
C18 Pt18 Ni29 Ni17 46.3(13)
C19 Pt18 Ni29 Ni17 130.9(9)
Ni30 Pt18 Ni29 Ni17 -179.92(13)
Ni8 Pt18 Ni29 Ni17 -0.90(13)
Pt22 Pt18 Ni29 Ni17 -53.75(8)
Pt34 Pt18 Ni29 Ni17 -108.40(10)
Ni19 Pt18 Ni29 Ni17 -175.43(11)
Pt20 Pt18 Ni29 Ni17 -108.78(9)
Pt9 Pt18 Ni29 Ni17 -119.1(6)
C38 Pt28 Ni29 C39 15.3(13)
C29 Pt28 Ni29 C39 105.7(15)
Ni38 Pt28 Ni29 C39 -30.0(11)
Ni17 Pt28 Ni29 C39 151.6(11)
Ni27 Pt28 Ni29 C39 -87.7(15)
Ni16 Pt28 Ni29 C39 156.9(11)
Pt22 Pt28 Ni29 C39 -151.7(11)
Pt33 Pt28 Ni29 C39 -96.5(11)
Ni39 Pt28 Ni29 C39 -32.8(11)
Pt34 Pt28 Ni29 C39 -99.8(11)
C38 Pt28 Ni29 C30 -94.7(19)
C29 Pt28 Ni29 C30 -4(2)
Ni38 Pt28 Ni29 C30 -139.9(17)
Ni17 Pt28 Ni29 C30 41.7(17)
Ni27 Pt28 Ni29 C30 162.4(19)
Ni16 Pt28 Ni29 C30 47.0(18)
Pt22 Pt28 Ni29 C30 98.3(17)
Pt33 Pt28 Ni29 C30 153.6(17)
Ni39 Pt28 Ni29 C30 -142.7(18)
Pt34 Pt28 Ni29 C30 150.2(18)
C38 Pt28 Ni29 Ni39 48.1(8)
C29 Pt28 Ni29 Ni39 138.5(11)
Ni38 Pt28 Ni29 Ni39 2.78(14)
Ni17 Pt28 Ni29 Ni39 -175.60(15)
Ni27 Pt28 Ni29 Ni39 -54.9(10)
Ni16 Pt28 Ni29 Ni39 -170.31(12)
Pt22 Pt28 Ni29 Ni39 -118.94(10)
Pt33 Pt28 Ni29 Ni39 -63.66(12)
Pt34 Pt28 Ni29 Ni39 -67.04(10)
C38 Pt28 Ni29 Ni30 122.4(8)
C29 Pt28 Ni29 Ni30 -147.2(11)
Ni38 Pt28 Ni29 Ni30 77.1(2)
Ni17 Pt28 Ni29 Ni30 -101.3(2)
Ni27 Pt28 Ni29 Ni30 19.5(11)
Ni16 Pt28 Ni29 Ni30 -96.0(2)
Pt22 Pt28 Ni29 Ni30 -44.60(19)
Pt33 Pt28 Ni29 Ni30 10.7(2)
Ni39 Pt28 Ni29 Ni30 74.3(2)
Pt34 Pt28 Ni29 Ni30 7.30(15)
C38 Pt28 Ni29 Pt34 115.1(8)
C29 Pt28 Ni29 Pt34 -154.5(11)
Ni38 Pt28 Ni29 Pt34 69.82(12)
Ni17 Pt28 Ni29 Pt34 -108.56(12)
Ni27 Pt28 Ni29 Pt34 12.2(10)
Ni16 Pt28 Ni29 Pt34 -103.27(11)
Pt22 Pt28 Ni29 Pt34 -51.90(6)
Pt33 Pt28 Ni29 Pt34 3.38(10)
Ni39 Pt28 Ni29 Pt34 67.04(10)
C38 Pt28 Ni29 Pt18 172.5(8)
C29 Pt28 Ni29 Pt18 -97.1(11)
Ni38 Pt28 Ni29 Pt18 127.25(11)
Ni17 Pt28 Ni29 Pt18 -51.12(11)
Ni27 Pt28 Ni29 Pt18 69.6(10)
Ni16 Pt28 Ni29 Pt18 -45.84(14)
Pt22 Pt28 Ni29 Pt18 5.53(8)
Pt33 Pt28 Ni29 Pt18 60.81(11)
Ni39 Pt28 Ni29 Pt18 124.47(14)
Pt34 Pt28 Ni29 Pt18 57.43(7)
C38 Pt28 Ni29 Ni17 -136.3(8)
C29 Pt28 Ni29 Ni17 -45.9(11)
Ni38 Pt28 Ni29 Ni17 178.38(12)
Ni27 Pt28 Ni29 Ni17 120.7(10)
Ni16 Pt28 Ni29 Ni17 5.29(14)
Pt22 Pt28 Ni29 Ni17 56.66(9)
Pt33 Pt28 Ni29 Ni17 111.93(11)
Ni39 Pt28 Ni29 Ni17 175.60(14)
Pt34 Pt28 Ni29 Ni17 108.56(12)
C17 Ni17 Ni29 C39 90(2)
C29 Ni17 Ni29 C39 11.4(19)
Pt28 Ni17 Ni29 C39 -48.6(17)
Ni16 Ni17 Ni29 C39 -54.1(17)
Pt22 Ni17 Ni29 C39 -108.0(17)
Ni8 Ni17 Ni29 C39 -163.1(16)
Pt18 Ni17 Ni29 C39 -164.0(17)
C17 Ni17 Ni29 C30 -10(2)
C29 Ni17 Ni29 C30 -87.8(17)
Pt28 Ni17 Ni29 C30 -147.8(14)
Ni16 Ni17 Ni29 C30 -153.4(14)
Pt22 Ni17 Ni29 C30 152.8(14)
Ni8 Ni17 Ni29 C30 97.7(14)
Pt18 Ni17 Ni29 C30 96.8(14)
C17 Ni17 Ni29 Ni39 143.0(16)
C29 Ni17 Ni29 Ni39 64.7(10)
Pt28 Ni17 Ni29 Ni39 4.72(16)
Ni16 Ni17 Ni29 Ni39 -0.8(3)
Pt22 Ni17 Ni29 Ni39 -54.71(19)
Ni8 Ni17 Ni29 Ni39 -109.8(2)
Pt18 Ni17 Ni29 Ni39 -110.66(18)
C17 Ni17 Ni29 Ni30 -106.4(16)
C29 Ni17 Ni29 Ni30 175.3(10)
Pt28 Ni17 Ni29 Ni30 115.30(16)
Ni16 Ni17 Ni29 Ni30 109.7(2)
Pt22 Ni17 Ni29 Ni30 55.87(16)
Ni8 Ni17 Ni29 Ni30 0.8(2)
Pt18 Ni17 Ni29 Ni30 -0.08(13)
C17 Ni17 Ni29 Pt34 -162.8(16)
C29 Ni17 Ni29 Pt34 119.0(10)
Pt28 Ni17 Ni29 Pt34 58.98(8)
Ni16 Ni17 Ni29 Pt34 53.4(2)
Pt22 Ni17 Ni29 Pt34 -0.46(11)
Ni8 Ni17 Ni29 Pt34 -55.57(16)
Pt18 Ni17 Ni29 Pt34 -56.40(8)
C17 Ni17 Ni29 Pt18 -106.4(16)
C29 Ni17 Ni29 Pt18 175.4(10)
Pt28 Ni17 Ni29 Pt18 115.38(10)
Ni16 Ni17 Ni29 Pt18 109.82(18)
Pt22 Ni17 Ni29 Pt18 55.94(8)
Ni8 Ni17 Ni29 Pt18 0.83(12)
C17 Ni17 Ni29 Pt28 138.2(17)
C29 Ni17 Ni29 Pt28 60.0(10)
Ni16 Ni17 Ni29 Pt28 -5.56(15)
Pt22 Ni17 Ni29 Pt28 -59.44(8)
Ni8 Ni17 Ni29 Pt28 -114.55(15)
Pt18 Ni17 Ni29 Pt28 -115.38(10)
C18 Pt18 Ni30 C31 22(3)
C19 Pt18 Ni30 C31 24(3)
Ni8 Pt18 Ni30 C31 133(4)
Ni29 Pt18 Ni30 C31 -76(3)
Pt22 Pt18 Ni30 C31 -146(3)
Ni17 Pt18 Ni30 C31 -77(3)
Pt34 Pt18 Ni30 C31 -146(3)
Ni19 Pt18 Ni30 C31 108(3)
Pt20 Pt18 Ni30 C31 161(3)
Pt9 Pt18 Ni30 C31 111(3)
C18 Pt18 Ni30 C19 -2(2)
Ni8 Pt18 Ni30 C19 109(4)
Ni29 Pt18 Ni30 C19 -100.5(13)
Pt22 Pt18 Ni30 C19 -169.6(12)
Ni17 Pt18 Ni30 C19 -100.6(13)
Pt34 Pt18 Ni30 C19 -169.6(13)
Ni19 Pt18 Ni30 C19 83.8(13)
Pt20 Pt18 Ni30 C19 137.2(13)
Pt9 Pt18 Ni30 C19 87.1(13)
C18 Pt18 Ni30 Ni29 98.3(19)
C19 Pt18 Ni30 Ni29 100.5(13)
Ni8 Pt18 Ni30 Ni29 -150(4)
Pt22 Pt18 Ni30 Ni29 -69.03(11)
Ni17 Pt18 Ni30 Ni29 -0.08(14)
Pt34 Pt18 Ni30 Ni29 -69.05(10)
Ni19 Pt18 Ni30 Ni29 -175.69(13)
Pt20 Pt18 Ni30 Ni29 -122.27(10)
Pt9 Pt18 Ni30 Ni29 -172.33(9)
C18 Pt18 Ni30 Pt34 167.4(19)
C19 Pt18 Ni30 Pt34 169.6(13)
Ni8 Pt18 Ni30 Pt34 -81(4)
Ni29 Pt18 Ni30 Pt34 69.05(10)
Pt22 Pt18 Ni30 Pt34 0.02(10)
Ni17 Pt18 Ni30 Pt34 68.96(11)
Ni19 Pt18 Ni30 Pt34 -106.64(10)
Pt20 Pt18 Ni30 Pt34 -53.23(5)
Pt9 Pt18 Ni30 Pt34 -103.28(7)
C18 Pt18 Ni30 Pt31 -138.7(19)
C19 Pt18 Ni30 Pt31 -136.5(13)
Ni8 Pt18 Ni30 Pt31 -27(4)
Ni29 Pt18 Ni30 Pt31 122.95(14)
Pt22 Pt18 Ni30 Pt31 53.92(13)
Ni17 Pt18 Ni30 Pt31 122.87(11)
Pt34 Pt18 Ni30 Pt31 53.90(7)
Ni19 Pt18 Ni30 Pt31 -52.74(10)
Pt20 Pt18 Ni30 Pt31 0.68(9)
Pt9 Pt18 Ni30 Pt31 -49.38(12)
C18 Pt18 Ni30 Ni40 167.7(19)
C19 Pt18 Ni30 Ni40 169.9(13)
Ni8 Pt18 Ni30 Ni40 -81(4)
Ni29 Pt18 Ni30 Ni40 69.36(18)
Pt22 Pt18 Ni30 Ni40 0.3(2)
Ni17 Pt18 Ni30 Ni40 69.27(19)
Pt34 Pt18 Ni30 Ni40 0.31(13)
Ni19 Pt18 Ni30 Ni40 -106.33(19)
Pt20 Pt18 Ni30 Ni40 -52.92(16)
Pt9 Pt18 Ni30 Ni40 -102.97(16)
C18 Pt18 Ni30 Ni19 -86.0(19)
C19 Pt18 Ni30 Ni19 -83.8(13)
Ni8 Pt18 Ni30 Ni19 25(4)
Ni29 Pt18 Ni30 Ni19 175.69(13)
Pt22 Pt18 Ni30 Ni19 106.66(10)
Ni17 Pt18 Ni30 Ni19 175.60(11)
Pt34 Pt18 Ni30 Ni19 106.64(10)
Pt20 Pt18 Ni30 Ni19 53.41(9)
Pt9 Pt18 Ni30 Ni19 3.36(10)
C39 Ni29 Ni30 C31 -42.7(18)
C30 Ni29 Ni30 C31 62(2)
Ni39 Ni29 Ni30 C31 -85.4(15)
Pt34 Ni29 Ni30 C31 -139.6(15)
Pt18 Ni29 Ni30 C31 147.5(15)
Pt28 Ni29 Ni30 C31 -147.1(15)
Ni17 Ni29 Ni30 C31 147.5(15)
C39 Ni29 Ni30 C19 -139.2(15)
C30 Ni29 Ni30 C19 -34.6(17)
Ni39 Ni29 Ni30 C19 178.1(10)
Pt34 Ni29 Ni30 C19 124.0(10)
Pt18 Ni29 Ni30 C19 51.0(10)
Pt28 Ni29 Ni30 C19 116.4(10)
Ni17 Ni29 Ni30 C19 51.1(10)
C39 Ni29 Ni30 Pt18 169.8(11)
C30 Ni29 Ni30 Pt18 -85.6(13)
Ni39 Ni29 Ni30 Pt18 127.09(13)
Pt34 Ni29 Ni30 Pt18 72.96(8)
Pt28 Ni29 Ni30 Pt18 65.39(17)
Ni17 Ni29 Ni30 Pt18 0.08(13)
C39 Ni29 Ni30 Pt34 96.8(11)
C30 Ni29 Ni30 Pt34 -158.6(13)
Ni39 Ni29 Ni30 Pt34 54.12(11)
Pt18 Ni29 Ni30 Pt34 -72.96(8)
Pt28 Ni29 Ni30 Pt34 -7.58(16)
Ni17 Ni29 Ni30 Pt34 -72.88(14)
C39 Ni29 Ni30 Pt31 91.3(11)
C30 Ni29 Ni30 Pt31 -164.0(13)
Ni39 Ni29 Ni30 Pt31 48.6(2)
Pt34 Ni29 Ni30 Pt31 -5.49(14)
Pt18 Ni29 Ni30 Pt31 -78.45(16)
Pt28 Ni29 Ni30 Pt31 -13.1(3)
Ni17 Ni29 Ni30 Pt31 -78.4(2)
C39 Ni29 Ni30 Ni40 42.1(11)
C30 Ni29 Ni30 Ni40 146.7(13)
Ni39 Ni29 Ni30 Ni40 -0.62(14)
Pt34 Ni29 Ni30 Ni40 -54.75(10)
Pt18 Ni29 Ni30 Ni40 -127.71(13)
Pt28 Ni29 Ni30 Ni40 -62.3(2)
Ni17 Ni29 Ni30 Ni40 -127.63(16)
C39 Ni29 Ni30 Ni19 165.1(11)
C30 Ni29 Ni30 Ni19 -90.2(13)
Ni39 Ni29 Ni30 Ni19 122.43(18)
Pt34 Ni29 Ni30 Ni19 68.31(16)
Pt18 Ni29 Ni30 Ni19 -4.65(15)
Pt28 Ni29 Ni30 Ni19 60.7(3)
Ni17 Ni29 Ni30 Ni19 -4.6(2)
C20 Ni19 Ni30 C31 7(2)
C10 Ni19 Ni30 C31 -86(2)
Pt9 Ni19 Ni30 C31 -147.1(17)
Ni11 Ni19 Ni30 C31 104.2(17)
Pt20 Ni19 Ni30 C31 158.4(17)
Pt18 Ni19 Ni30 C31 -143.0(17)
Pt31 Ni19 Ni30 C31 102.7(17)
C20 Ni19 Ni30 C19 93.3(15)
C10 Ni19 Ni30 C19 0.1(14)
Pt9 Ni19 Ni30 C19 -60.6(9)
Ni11 Ni19 Ni30 C19 -169.3(9)
Pt20 Ni19 Ni30 C19 -115.2(9)
Pt18 Ni19 Ni30 C19 -56.6(9)
Pt31 Ni19 Ni30 C19 -170.8(9)
C20 Ni19 Ni30 Pt18 149.8(12)
C10 Ni19 Ni30 Pt18 56.6(12)
Pt9 Ni19 Ni30 Pt18 -4.03(13)
Ni11 Ni19 Ni30 Pt18 -112.77(15)
Pt20 Ni19 Ni30 Pt18 -58.60(8)
Pt31 Ni19 Ni30 Pt18 -114.25(10)
C20 Ni19 Ni30 Ni29 154.5(12)
C10 Ni19 Ni30 Ni29 61.3(12)
Pt9 Ni19 Ni30 Ni29 0.7(3)
Ni11 Ni19 Ni30 Ni29 -108.1(2)
Pt20 Ni19 Ni30 Ni29 -53.92(19)
Pt18 Ni19 Ni30 Ni29 4.68(15)
Pt31 Ni19 Ni30 Ni29 -109.57(18)
C20 Ni19 Ni30 Pt34 -151.4(12)
C10 Ni19 Ni30 Pt34 115.5(12)
Pt9 Ni19 Ni30 Pt34 54.81(17)
Ni11 Ni19 Ni30 Pt34 -53.94(16)
Pt20 Ni19 Ni30 Pt34 0.23(11)
Pt18 Ni19 Ni30 Pt34 58.84(8)
Pt31 Ni19 Ni30 Pt34 -55.41(8)
C20 Ni19 Ni30 Pt31 -95.9(11)
C10 Ni19 Ni30 Pt31 170.9(12)
Pt9 Ni19 Ni30 Pt31 110.22(15)
Ni11 Ni19 Ni30 Pt31 1.48(12)
Pt20 Ni19 Ni30 Pt31 55.65(7)
Pt18 Ni19 Ni30 Pt31 114.25(10)
C20 Ni19 Ni30 Ni40 -96.2(12)
C10 Ni19 Ni30 Ni40 170.6(11)
Pt9 Ni19 Ni30 Ni40 109.99(18)
Ni11 Ni19 Ni30 Ni40 1.2(2)
Pt20 Ni19 Ni30 Ni40 55.41(16)
Pt18 Ni19 Ni30 Ni40 114.01(15)
Pt31 Ni19 Ni30 Ni40 -0.24(12)
C11 Ni11 Pt31 C32 -17(3)
C21 Ni11 Pt31 C32 9(2)
Pt20 Ni11 Pt31 C32 -165(2)
Ni19 Ni11 Pt31 C32 -96(2)
Ni4 Ni11 Pt31 C32 -167(2)
Pt12 Ni11 Pt31 C32 140(2)
Ni23 Ni11 Pt31 C32 90(2)
C11 Ni11 Pt31 C21 -26(3)
Pt20 Ni11 Pt31 C21 -174.4(12)
Ni19 Ni11 Pt31 C21 -104.4(12)
Ni4 Ni11 Pt31 C21 -175.6(12)
Pt12 Ni11 Pt31 C21 131.2(12)
Ni23 Ni11 Pt31 C21 81.4(12)
C11 Ni11 Pt31 Ni40 -149(4)
C21 Ni11 Pt31 Ni40 -124(3)
Pt20 Ni11 Pt31 Ni40 62(3)
Ni19 Ni11 Pt31 Ni40 132(3)
Ni4 Ni11 Pt31 Ni40 61(3)
Pt12 Ni11 Pt31 Ni40 8(3)
Ni23 Ni11 Pt31 Ni40 -42(3)
C11 Ni11 Pt31 Ni30 80(3)
C21 Ni11 Pt31 Ni30 106.0(12)
Pt20 Ni11 Pt31 Ni30 -68.38(11)
Ni19 Ni11 Pt31 Ni30 1.58(13)
Ni4 Ni11 Pt31 Ni30 -69.61(19)
Pt12 Ni11 Pt31 Ni30 -122.85(11)
Ni23 Ni11 Pt31 Ni30 -172.66(12)
C11 Ni11 Pt31 Pt34 149(3)
C21 Ni11 Pt31 Pt34 174.3(12)
Pt20 Ni11 Pt31 Pt34 -0.03(10)
Ni19 Ni11 Pt31 Pt34 69.93(11)
Ni4 Ni11 Pt31 Pt34 -1.3(2)
Pt12 Ni11 Pt31 Pt34 -54.50(12)
Ni23 Ni11 Pt31 Pt34 -104.31(10)
C11 Ni11 Pt31 Pt20 149(3)
C21 Ni11 Pt31 Pt20 174.4(12)
Ni19 Ni11 Pt31 Pt20 69.96(9)
Ni4 Ni11 Pt31 Pt20 -1.23(12)
Pt12 Ni11 Pt31 Pt20 -54.47(6)
Ni23 Ni11 Pt31 Pt20 -104.28(10)
C11 Ni11 Pt31 Ni23 -107(3)
C21 Ni11 Pt31 Ni23 -81.4(12)
Pt20 Ni11 Pt31 Ni23 104.28(10)
Ni19 Ni11 Pt31 Ni23 174.25(13)
Ni4 Ni11 Pt31 Ni23 103.05(18)
Pt12 Ni11 Pt31 Ni23 49.81(10)
C11 Ni11 Pt31 Ni19 79(3)
C21 Ni11 Pt31 Ni19 104.4(12)
Pt20 Ni11 Pt31 Ni19 -69.96(9)
Ni4 Ni11 Pt31 Ni19 -71.20(16)
Pt12 Ni11 Pt31 Ni19 -124.43(12)
Ni23 Ni11 Pt31 Ni19 -174.25(13)
C11 Ni11 Pt31 Ni35 -110(3)
C21 Ni11 Pt31 Ni35 -84.8(12)
Pt20 Ni11 Pt31 Ni35 100.84(9)
Ni19 Ni11 Pt31 Ni35 170.80(10)
Ni4 Ni11 Pt31 Ni35 99.60(17)
Pt12 Ni11 Pt31 Ni35 46.37(13)
Ni23 Ni11 Pt31 Ni35 -3.45(12)
C11 Ni11 Pt31 Pt32 -159(3)
C21 Ni11 Pt31 Pt32 -133.0(12)
Pt20 Ni11 Pt31 Pt32 52.67(5)
Ni19 Ni11 Pt31 Pt32 122.63(9)
Ni4 Ni11 Pt31 Pt32 51.43(16)
Pt12 Ni11 Pt31 Pt32 -1.81(8)
Ni23 Ni11 Pt31 Pt32 -51.62(9)
C31 Ni30 Pt31 C32 21.4(19)
C19 Ni30 Pt31 C32 147.0(15)
Pt18 Ni30 Pt31 C32 -169.9(11)
Ni29 Ni30 Pt31 C32 -108.7(11)
Pt34 Ni30 Pt31 C32 -114.2(11)
Ni40 Ni30 Pt31 C32 -44.1(11)
Ni19 Ni30 Pt31 C32 136.2(11)
C31 Ni30 Pt31 C21 -62.3(18)
C19 Ni30 Pt31 C21 63.3(14)
Pt18 Ni30 Pt31 C21 106.4(10)
Ni29 Ni30 Pt31 C21 167.5(10)
Pt34 Ni30 Pt31 C21 162.1(10)
Ni40 Ni30 Pt31 C21 -127.8(10)
Ni19 Ni30 Pt31 C21 52.4(10)
C31 Ni30 Pt31 Ni11 -116.3(16)
C19 Ni30 Pt31 Ni11 9.3(11)
Pt18 Ni30 Pt31 Ni11 52.43(14)
Ni29 Ni30 Pt31 Ni11 113.55(19)
Pt34 Ni30 Pt31 Ni11 108.07(11)
Ni40 Ni30 Pt31 Ni11 178.19(12)
Ni19 Ni30 Pt31 Ni11 -1.56(13)
C31 Ni30 Pt31 Ni40 65.5(16)
C19 Ni30 Pt31 Ni40 -168.9(11)
Pt18 Ni30 Pt31 Ni40 -125.76(13)
Ni29 Ni30 Pt31 Ni40 -64.63(19)
Pt34 Ni30 Pt31 Ni40 -70.11(9)
Ni19 Ni30 Pt31 Ni40 -179.75(13)
C31 Ni30 Pt31 Pt34 135.6(16)
C19 Ni30 Pt31 Pt34 -98.8(11)
Pt18 Ni30 Pt31 Pt34 -55.65(7)
Ni29 Ni30 Pt31 Pt34 5.48(14)
Ni40 Ni30 Pt31 Pt34 70.11(9)
Ni19 Ni30 Pt31 Pt34 -109.64(11)
C31 Ni30 Pt31 Pt20 -169.4(16)
C19 Ni30 Pt31 Pt20 -43.8(11)
Pt18 Ni30 Pt31 Pt20 -0.71(9)
Ni29 Ni30 Pt31 Pt20 60.41(18)
Pt34 Ni30 Pt31 Pt20 54.93(6)
Ni40 Ni30 Pt31 Pt20 125.05(9)
Ni19 Ni30 Pt31 Pt20 -54.70(9)
C31 Ni30 Pt31 Ni23 136.1(18)
C19 Ni30 Pt31 Ni23 -98.3(15)
Pt18 Ni30 Pt31 Ni23 -55.2(11)
Ni29 Ni30 Pt31 Ni23 5.9(11)
Pt34 Ni30 Pt31 Ni23 0.5(11)
Ni40 Ni30 Pt31 Ni23 70.6(10)
Ni19 Ni30 Pt31 Ni23 -109.2(10)
C31 Ni30 Pt31 Ni19 -114.7(16)
C19 Ni30 Pt31 Ni19 10.9(11)
Pt18 Ni30 Pt31 Ni19 53.99(11)
Ni29 Ni30 Pt31 Ni19 115.1(2)
Pt34 Ni30 Pt31 Ni19 109.64(11)
Ni40 Ni30 Pt31 Ni19 179.75(13)
C31 Ni30 Pt31 Ni35 75.2(16)
C19 Ni30 Pt31 Ni35 -159.2(11)
Pt18 Ni30 Pt31 Ni35 -116.05(11)
Ni29 Ni30 Pt31 Ni35 -54.9(2)
Pt34 Ni30 Pt31 Ni35 -60.40(11)
Ni40 Ni30 Pt31 Ni35 9.71(13)
Ni19 Ni30 Pt31 Ni35 -170.04(11)
C31 Ni30 Pt31 Pt32 138.1(16)
C19 Ni30 Pt31 Pt32 -96.3(11)
Pt18 Ni30 Pt31 Pt32 -53.18(13)
Ni29 Ni30 Pt31 Pt32 7.9(2)
Pt34 Ni30 Pt31 Pt32 2.46(10)
Ni40 Ni30 Pt31 Pt32 72.57(10)
Ni19 Ni30 Pt31 Pt32 -107.18(10)
Ni11 Pt20 Pt31 C32 155(3)
Ni4 Pt20 Pt31 C32 156(3)
Pt10 Pt20 Pt31 C32 29(3)
Ni19 Pt20 Pt31 C32 84(3)
Pt9 Pt20 Pt31 C32 87(3)
Pt34 Pt20 Pt31 C32 -25(3)
Pt12 Pt20 Pt31 C32 -151(3)
Pt32 Pt20 Pt31 C32 -95(3)
Pt21 Pt20 Pt31 C32 -93(3)
Pt22 Pt20 Pt31 C32 -21(3)
Pt18 Pt20 Pt31 C32 29(3)
Ni11 Pt20 Pt31 C21 4.2(9)
Ni4 Pt20 Pt31 C21 5.4(9)
Pt10 Pt20 Pt31 C21 -121.5(12)
Ni19 Pt20 Pt31 C21 -66.0(9)
Pt9 Pt20 Pt31 C21 -63.1(9)
Pt34 Pt20 Pt31 C21 -175.8(9)
Pt12 Pt20 Pt31 C21 58.4(9)
Pt32 Pt20 Pt31 C21 114.4(9)
Pt21 Pt20 Pt31 C21 117.0(9)
Pt22 Pt20 Pt31 C21 -171.5(9)
Pt18 Pt20 Pt31 C21 -121.3(9)
Ni4 Pt20 Pt31 Ni11 1.19(12)
Pt10 Pt20 Pt31 Ni11 -125.7(9)
Ni19 Pt20 Pt31 Ni11 -70.26(12)
Pt9 Pt20 Pt31 Ni11 -67.29(10)
Pt34 Pt20 Pt31 Ni11 -179.97(10)
Pt12 Pt20 Pt31 Ni11 54.15(9)
Pt32 Pt20 Pt31 Ni11 110.23(9)
Pt21 Pt20 Pt31 Ni11 112.75(10)
Pt22 Pt20 Pt31 Ni11 -175.72(10)
Pt18 Pt20 Pt31 Ni11 -125.49(9)
Ni11 Pt20 Pt31 Ni40 -177.87(13)
Ni4 Pt20 Pt31 Ni40 -176.68(12)
Pt10 Pt20 Pt31 Ni40 56.4(9)
Ni19 Pt20 Pt31 Ni40 111.87(12)
Pt9 Pt20 Pt31 Ni40 114.85(9)
Pt34 Pt20 Pt31 Ni40 2.16(8)
Pt12 Pt20 Pt31 Ni40 -123.71(9)
Pt32 Pt20 Pt31 Ni40 -67.64(9)
Pt21 Pt20 Pt31 Ni40 -65.12(10)
Pt22 Pt20 Pt31 Ni40 6.41(10)
Pt18 Pt20 Pt31 Ni40 56.64(9)
Ni11 Pt20 Pt31 Ni30 126.13(12)
Ni4 Pt20 Pt31 Ni30 127.31(11)
Pt10 Pt20 Pt31 Ni30 0.4(9)
Ni19 Pt20 Pt31 Ni30 55.86(11)
Pt9 Pt20 Pt31 Ni30 58.84(9)
Pt34 Pt20 Pt31 Ni30 -53.85(8)
Pt12 Pt20 Pt31 Ni30 -179.72(8)
Pt32 Pt20 Pt31 Ni30 -123.64(8)
Pt21 Pt20 Pt31 Ni30 -121.13(9)
Pt22 Pt20 Pt31 Ni30 -49.60(9)
Pt18 Pt20 Pt31 Ni30 0.63(8)
Ni11 Pt20 Pt31 Pt34 179.97(10)
Ni4 Pt20 Pt31 Pt34 -178.84(9)
Pt10 Pt20 Pt31 Pt34 54.2(9)
Ni19 Pt20 Pt31 Pt34 109.71(9)
Pt9 Pt20 Pt31 Pt34 112.68(6)
Pt12 Pt20 Pt31 Pt34 -125.87(4)
Pt32 Pt20 Pt31 Pt34 -69.80(4)
Pt21 Pt20 Pt31 Pt34 -67.28(5)
Pt22 Pt20 Pt31 Pt34 4.25(4)
Pt18 Pt20 Pt31 Pt34 54.48(4)
Ni11 Pt20 Pt31 Ni23 -59.43(11)
Ni4 Pt20 Pt31 Ni23 -58.25(11)
Pt10 Pt20 Pt31 Ni23 174.8(8)
Ni19 Pt20 Pt31 Ni23 -129.70(12)
Pt9 Pt20 Pt31 Ni23 -126.72(9)
Pt34 Pt20 Pt31 Ni23 120.59(8)
Pt12 Pt20 Pt31 Ni23 -5.28(8)
Pt32 Pt20 Pt31 Ni23 50.80(8)
Pt21 Pt20 Pt31 Ni23 53.31(9)
Pt22 Pt20 Pt31 Ni23 124.84(8)
Pt18 Pt20 Pt31 Ni23 175.07(8)
Ni11 Pt20 Pt31 Ni19 70.26(12)
Ni4 Pt20 Pt31 Ni19 71.45(12)
Pt10 Pt20 Pt31 Ni19 -55.5(9)
Pt9 Pt20 Pt31 Ni19 2.98(10)
Pt34 Pt20 Pt31 Ni19 -109.71(9)
Pt12 Pt20 Pt31 Ni19 124.42(9)
Pt32 Pt20 Pt31 Ni19 -179.51(9)
Pt21 Pt20 Pt31 Ni19 -176.99(10)
Pt22 Pt20 Pt31 Ni19 -105.46(9)
Pt18 Pt20 Pt31 Ni19 -55.23(9)
Ni11 Pt20 Pt31 Ni35 -108.63(12)
Ni4 Pt20 Pt31 Ni35 -107.45(11)
Pt10 Pt20 Pt31 Ni35 125.6(8)
Ni19 Pt20 Pt31 Ni35 -178.89(11)
Pt9 Pt20 Pt31 Ni35 -175.92(8)
Pt34 Pt20 Pt31 Ni35 71.40(7)
Pt12 Pt20 Pt31 Ni35 -54.48(8)
Pt32 Pt20 Pt31 Ni35 1.60(7)
Pt21 Pt20 Pt31 Ni35 4.12(9)
Pt22 Pt20 Pt31 Ni35 75.64(8)
Pt18 Pt20 Pt31 Ni35 125.87(7)
Ni11 Pt20 Pt31 Pt32 -110.23(9)
Ni4 Pt20 Pt31 Pt32 -109.04(9)
Pt10 Pt20 Pt31 Pt32 124.0(9)
Ni19 Pt20 Pt31 Pt32 179.51(9)
Pt9 Pt20 Pt31 Pt32 -177.52(6)
Pt34 Pt20 Pt31 Pt32 69.80(4)
Pt12 Pt20 Pt31 Pt32 -56.08(4)
Pt21 Pt20 Pt31 Pt32 2.52(5)
Pt22 Pt20 Pt31 Pt32 74.04(4)
Pt18 Pt20 Pt31 Pt32 124.27(4)
C22 Ni23 Pt31 C32 -85(2)
C33 Ni23 Pt31 C32 21.0(15)
Ni35 Ni23 Pt31 C32 47.4(11)
Ni24 Ni23 Pt31 C32 121.0(11)
Pt32 Ni23 Pt31 C32 114.6(11)
Pt12 Ni23 Pt31 C32 172.4(11)
Ni11 Ni23 Pt31 C32 -136.4(11)
C22 Ni23 Pt31 C21 -0.3(19)
C33 Ni23 Pt31 C21 105.9(14)
Ni35 Ni23 Pt31 C21 132.2(9)
Ni24 Ni23 Pt31 C21 -154.2(9)
Pt32 Ni23 Pt31 C21 -160.6(9)
Pt12 Ni23 Pt31 C21 -102.8(9)
Ni11 Ni23 Pt31 C21 -51.6(9)
C22 Ni23 Pt31 Ni11 51.3(17)
C33 Ni23 Pt31 Ni11 157.4(10)
Ni35 Ni23 Pt31 Ni11 -176.18(13)
Ni24 Ni23 Pt31 Ni11 -102.6(2)
Pt32 Ni23 Pt31 Ni11 -108.98(11)
Pt12 Ni23 Pt31 Ni11 -51.18(10)
C22 Ni23 Pt31 Ni40 -130.3(17)
C33 Ni23 Pt31 Ni40 -24.1(10)
Ni35 Ni23 Pt31 Ni40 2.25(13)
Ni24 Ni23 Pt31 Ni40 75.8(2)
Pt32 Ni23 Pt31 Ni40 69.45(11)
Pt12 Ni23 Pt31 Ni40 127.25(10)
Ni11 Ni23 Pt31 Ni40 178.43(11)
C22 Ni23 Pt31 Ni30 162.4(19)
C33 Ni23 Pt31 Ni30 -91.4(14)
Ni35 Ni23 Pt31 Ni30 -65.1(10)
Ni24 Ni23 Pt31 Ni30 8.5(11)
Pt32 Ni23 Pt31 Ni30 2.1(11)
Pt12 Ni23 Pt31 Ni30 59.9(11)
Ni11 Ni23 Pt31 Ni30 111.1(10)
C22 Ni23 Pt31 Pt34 162.8(17)
C33 Ni23 Pt31 Pt34 -91.0(10)
Ni35 Ni23 Pt31 Pt34 -64.62(11)
Ni24 Ni23 Pt31 Pt34 8.9(2)
Pt32 Ni23 Pt31 Pt34 2.58(10)
Pt12 Ni23 Pt31 Pt34 60.38(12)
Ni11 Ni23 Pt31 Pt34 111.56(10)
C22 Ni23 Pt31 Pt20 107.8(17)
C33 Ni23 Pt31 Pt20 -146.0(10)
Ni35 Ni23 Pt31 Pt20 -119.59(9)
Ni24 Ni23 Pt31 Pt20 -46.04(18)
Pt32 Ni23 Pt31 Pt20 -52.39(6)
Pt12 Ni23 Pt31 Pt20 5.41(8)
Ni11 Ni23 Pt31 Pt20 56.59(9)
C22 Ni23 Pt31 Ni19 57.1(17)
C33 Ni23 Pt31 Ni19 163.2(10)
Ni35 Ni23 Pt31 Ni19 -170.38(11)
Ni24 Ni23 Pt31 Ni19 -96.8(2)
Pt32 Ni23 Pt31 Ni19 -103.17(11)
Pt12 Ni23 Pt31 Ni19 -45.38(14)
Ni11 Ni23 Pt31 Ni19 5.81(13)
C22 Ni23 Pt31 Ni35 -132.6(17)
C33 Ni23 Pt31 Ni35 -26.4(10)
Ni24 Ni23 Pt31 Ni35 73.55(18)
Pt32 Ni23 Pt31 Ni35 67.20(9)
Pt12 Ni23 Pt31 Ni35 125.00(13)
Ni11 Ni23 Pt31 Ni35 176.18(13)
C22 Ni23 Pt31 Pt32 160.2(17)
C33 Ni23 Pt31 Pt32 -93.6(10)
Ni35 Ni23 Pt31 Pt32 -67.20(9)
Ni24 Ni23 Pt31 Pt32 6.35(14)
Pt12 Ni23 Pt31 Pt32 57.80(7)
Ni11 Ni23 Pt31 Pt32 108.98(11)
C20 Ni19 Pt31 C32 32.9(17)
C10 Ni19 Pt31 C32 150(3)
Pt9 Ni19 Pt31 C32 -158.5(11)
Ni11 Ni19 Pt31 C32 134.3(11)
Pt20 Ni19 Pt31 C32 -155.3(11)
Pt18 Ni19 Pt31 C32 -96.0(11)
Ni30 Ni19 Pt31 C32 -47.3(11)
C20 Ni19 Pt31 C21 -55.9(15)
C10 Ni19 Pt31 C21 61(3)
Pt9 Ni19 Pt31 C21 112.7(9)
Ni11 Ni19 Pt31 C21 45.4(9)
Pt20 Ni19 Pt31 C21 115.9(9)
Pt18 Ni19 Pt31 C21 175.2(9)
Ni30 Ni19 Pt31 C21 -136.1(9)
C20 Ni19 Pt31 Ni11 -101.4(13)
C10 Ni19 Pt31 Ni11 15(2)
Pt9 Ni19 Pt31 Ni11 67.21(15)
Pt20 Ni19 Pt31 Ni11 70.44(9)
Pt18 Ni19 Pt31 Ni11 129.71(13)
Ni30 Ni19 Pt31 Ni11 178.42(13)
C20 Ni19 Pt31 Ni40 80.5(13)
C10 Ni19 Pt31 Ni40 -163(2)
Pt9 Ni19 Pt31 Ni40 -110.95(16)
Ni11 Ni19 Pt31 Ni40 -178.16(12)
Pt20 Ni19 Pt31 Ni40 -107.72(10)
Pt18 Ni19 Pt31 Ni40 -48.45(14)
Ni30 Ni19 Pt31 Ni40 0.26(13)
C20 Ni19 Pt31 Ni30 80.2(13)
C10 Ni19 Pt31 Ni30 -163(2)
Pt9 Ni19 Pt31 Ni30 -111.21(17)
Ni11 Ni19 Pt31 Ni30 -178.42(13)
Pt20 Ni19 Pt31 Ni30 -107.98(10)
Pt18 Ni19 Pt31 Ni30 -48.71(10)
C20 Ni19 Pt31 Pt34 133.7(13)
C10 Ni19 Pt31 Pt34 -110(2)
Pt9 Ni19 Pt31 Pt34 -57.74(14)
Ni11 Ni19 Pt31 Pt34 -124.95(9)
Pt20 Ni19 Pt31 Pt34 -54.51(6)
Pt18 Ni19 Pt31 Pt34 4.77(8)
Ni30 Ni19 Pt31 Pt34 53.47(9)
C20 Ni19 Pt31 Pt20 -171.8(13)
C10 Ni19 Pt31 Pt20 -55(2)
Pt9 Ni19 Pt31 Pt20 -3.23(10)
Ni11 Ni19 Pt31 Pt20 -70.44(9)
Pt18 Ni19 Pt31 Pt20 59.28(7)
Ni30 Ni19 Pt31 Pt20 107.98(10)
C20 Ni19 Pt31 Ni23 -107.4(13)
C10 Ni19 Pt31 Ni23 9(2)
Pt9 Ni19 Pt31 Ni23 61.21(18)
Ni11 Ni19 Pt31 Ni23 -6.00(13)
Pt20 Ni19 Pt31 Ni23 64.44(11)
Pt18 Ni19 Pt31 Ni23 123.72(11)
Ni30 Ni19 Pt31 Ni23 172.42(12)
C20 Ni19 Pt31 Ni35 -165.4(14)
C10 Ni19 Pt31 Ni35 -49(3)
Pt9 Ni19 Pt31 Ni35 3.2(7)
Ni11 Ni19 Pt31 Ni35 -64.0(6)
Pt20 Ni19 Pt31 Ni35 6.5(7)
Pt18 Ni19 Pt31 Ni35 65.7(7)
Ni30 Ni19 Pt31 Ni35 114.4(6)
C20 Ni19 Pt31 Pt32 -172.3(13)
C10 Ni19 Pt31 Pt32 -56(2)
Pt9 Ni19 Pt31 Pt32 -3.70(18)
Ni11 Ni19 Pt31 Pt32 -70.91(10)
Pt20 Ni19 Pt31 Pt32 -0.47(9)
Pt18 Ni19 Pt31 Pt32 58.81(11)
Ni30 Ni19 Pt31 Pt32 107.51(10)
C34 Ni24 Pt32 Ni35 43(2)
C23 Ni24 Pt32 Ni35 -117.5(10)
Pt12 Ni24 Pt32 Ni35 -122.68(9)
Ni23 Ni24 Pt32 Ni35 -51.86(12)
Pt25 Ni24 Pt32 Ni35 122.96(9)
Ni13 Ni24 Pt32 Ni35 177.92(12)
Ni36 Ni24 Pt32 Ni35 57.09(11)
C34 Ni24 Pt32 Ni36 -14(2)
C23 Ni24 Pt32 Ni36 -174.6(10)
Pt12 Ni24 Pt32 Ni36 -179.78(12)
Ni23 Ni24 Pt32 Ni36 -108.95(14)
Pt25 Ni24 Pt32 Ni36 65.86(9)
Ni13 Ni24 Pt32 Ni36 120.83(14)
C34 Ni24 Pt32 Ni23 95(2)
C23 Ni24 Pt32 Ni23 -65.7(10)
Pt12 Ni24 Pt32 Ni23 -70.83(11)
Pt25 Ni24 Pt32 Ni23 174.81(13)
Ni13 Ni24 Pt32 Ni23 -130.22(16)
Ni36 Ni24 Pt32 Ni23 108.95(14)
C34 Ni24 Pt32 Pt41 -10(2)
C23 Ni24 Pt32 Pt41 -170.5(10)
Pt12 Ni24 Pt32 Pt41 -175.66(6)
Ni23 Ni24 Pt32 Pt41 -104.83(12)
Pt25 Ni24 Pt32 Pt41 69.98(9)
Ni13 Ni24 Pt32 Pt41 124.95(10)
Ni36 Ni24 Pt32 Pt41 4.12(12)
C34 Ni24 Pt32 Pt20 167(2)
C23 Ni24 Pt32 Pt20 6.8(10)
Pt12 Ni24 Pt32 Pt20 1.62(9)
Ni23 Ni24 Pt32 Pt20 72.44(12)
Pt25 Ni24 Pt32 Pt20 -112.75(7)
Ni13 Ni24 Pt32 Pt20 -57.78(12)
Ni36 Ni24 Pt32 Pt20 -178.61(9)
C34 Ni24 Pt32 Pt21 -136(2)
C23 Ni24 Pt32 Pt21 64.0(10)
Pt12 Ni24 Pt32 Pt21 58.87(6)
Ni23 Ni24 Pt32 Pt21 129.69(11)
Pt25 Ni24 Pt32 Pt21 -55.50(6)
Ni13 Ni24 Pt32 Pt21 -0.53(10)
Ni36 Ni24 Pt32 Pt21 -121.36(9)
C34 Ni24 Pt32 Pt25 -80(2)
C23 Ni24 Pt32 Pt25 119.5(10)
Pt12 Ni24 Pt32 Pt25 114.36(9)
Ni23 Ni24 Pt32 Pt25 -174.81(13)
Ni13 Ni24 Pt32 Pt25 54.96(10)
Ni36 Ni24 Pt32 Pt25 -65.86(9)
C34 Ni24 Pt32 Pt12 165(2)
C23 Ni24 Pt32 Pt12 5.2(10)
Ni23 Ni24 Pt32 Pt12 70.83(11)
Pt25 Ni24 Pt32 Pt12 -114.36(9)
Ni13 Ni24 Pt32 Pt12 -59.40(10)
Ni36 Ni24 Pt32 Pt12 179.78(12)
C34 Ni24 Pt32 Pt34 138(2)
C23 Ni24 Pt32 Pt34 -22.6(16)
Pt12 Ni24 Pt32 Pt34 -27.7(12)
Ni23 Ni24 Pt32 Pt34 43.1(12)
Pt25 Ni24 Pt32 Pt34 -142.1(11)
Ni13 Ni24 Pt32 Pt34 -87.1(11)
Ni36 Ni24 Pt32 Pt34 152.0(11)
C34 Ni24 Pt32 Pt33 -84(2)
C23 Ni24 Pt32 Pt33 116.2(10)
Pt12 Ni24 Pt32 Pt33 111.00(8)
Ni23 Ni24 Pt32 Pt33 -178.17(11)
Pt25 Ni24 Pt32 Pt33 -3.36(11)
Ni13 Ni24 Pt32 Pt33 51.60(14)
Ni36 Ni24 Pt32 Pt33 -69.22(12)
C34 Ni24 Pt32 Pt31 100(2)
C23 Ni24 Pt32 Pt31 -59.7(10)
Pt12 Ni24 Pt32 Pt31 -64.90(9)
Ni23 Ni24 Pt32 Pt31 5.92(13)
Pt25 Ni24 Pt32 Pt31 -179.27(7)
Ni13 Ni24 Pt32 Pt31 -124.30(10)
Ni36 Ni24 Pt32 Pt31 114.87(10)
C22 Ni23 Pt32 Ni35 165(4)
C33 Ni23 Pt32 Ni35 19.8(11)
Ni24 Ni23 Pt32 Ni35 111.52(14)
Pt12 Ni23 Pt32 Ni35 178.38(12)
Pt31 Ni23 Pt32 Ni35 -74.53(10)
Ni11 Ni23 Pt32 Ni35 -125.99(15)
C22 Ni23 Pt32 Ni36 110(4)
C33 Ni23 Pt32 Ni36 -34.7(11)
Ni35 Ni23 Pt32 Ni36 -54.51(12)
Ni24 Ni23 Pt32 Ni36 57.01(13)
Pt12 Ni23 Pt32 Ni36 123.87(10)
Pt31 Ni23 Pt32 Ni36 -129.04(10)
Ni11 Ni23 Pt32 Ni36 179.50(13)
C22 Ni23 Pt32 Ni24 53(4)
C33 Ni23 Pt32 Ni24 -91.7(11)
Ni35 Ni23 Pt32 Ni24 -111.52(14)
Pt12 Ni23 Pt32 Ni24 66.86(11)
Pt31 Ni23 Pt32 Ni24 173.95(13)
Ni11 Ni23 Pt32 Ni24 122.49(16)
C22 Ni23 Pt32 Pt41 169(4)
C33 Ni23 Pt32 Pt41 23.8(11)
Ni35 Ni23 Pt32 Pt41 3.94(12)
Ni24 Ni23 Pt32 Pt41 115.46(11)
Pt12 Ni23 Pt32 Pt41 -177.68(6)
Pt31 Ni23 Pt32 Pt41 -70.59(9)
Ni11 Ni23 Pt32 Pt41 -122.05(11)
C22 Ni23 Pt32 Pt20 -68(4)
C33 Ni23 Pt32 Pt20 146.9(11)
Ni35 Ni23 Pt32 Pt20 127.05(10)
Ni24 Ni23 Pt32 Pt20 -121.43(11)
Pt12 Ni23 Pt32 Pt20 -54.57(6)
Pt31 Ni23 Pt32 Pt20 52.52(6)
Ni11 Ni23 Pt32 Pt20 1.06(11)
C22 Ni23 Pt32 Pt21 -14(4)
C33 Ni23 Pt32 Pt21 -158.7(11)
Ni35 Ni23 Pt32 Pt21 -178.56(9)
Ni24 Ni23 Pt32 Pt21 -67.04(12)
Pt12 Ni23 Pt32 Pt21 -0.18(10)
Pt31 Ni23 Pt32 Pt21 106.91(8)
Ni11 Ni23 Pt32 Pt21 55.45(14)
C22 Ni23 Pt32 Pt25 58(4)
C33 Ni23 Pt32 Pt25 -86.4(11)
Ni35 Ni23 Pt32 Pt25 -106.30(11)
Ni24 Ni23 Pt32 Pt25 5.23(13)
Pt12 Ni23 Pt32 Pt25 72.09(9)
Pt31 Ni23 Pt32 Pt25 179.18(7)
Ni11 Ni23 Pt32 Pt25 127.71(10)
C22 Ni23 Pt32 Pt12 -14(4)
C33 Ni23 Pt32 Pt12 -158.5(11)
Ni35 Ni23 Pt32 Pt12 -178.38(12)
Ni24 Ni23 Pt32 Pt12 -66.86(11)
Pt31 Ni23 Pt32 Pt12 107.09(9)
Ni11 Ni23 Pt32 Pt12 55.63(10)
C22 Ni23 Pt32 Pt34 -123(4)
C33 Ni23 Pt32 Pt34 91.8(11)
Ni35 Ni23 Pt32 Pt34 71.93(11)
Ni24 Ni23 Pt32 Pt34 -176.54(11)
Pt12 Ni23 Pt32 Pt34 -109.68(7)
Pt31 Ni23 Pt32 Pt34 -2.59(10)
Ni11 Ni23 Pt32 Pt34 -54.06(13)
C22 Ni23 Pt32 Pt33 -149(4)
C33 Ni23 Pt32 Pt33 66.3(17)
Ni35 Ni23 Pt32 Pt33 46.5(13)
Ni24 Ni23 Pt32 Pt33 158.0(13)
Pt12 Ni23 Pt32 Pt33 -135.1(13)
Pt31 Ni23 Pt32 Pt33 -28.1(13)
Ni11 Ni23 Pt32 Pt33 -79.5(13)
C22 Ni23 Pt32 Pt31 -121(4)
C33 Ni23 Pt32 Pt31 94.4(11)
Ni35 Ni23 Pt32 Pt31 74.53(10)
Ni24 Ni23 Pt32 Pt31 -173.95(13)
Pt12 Ni23 Pt32 Pt31 -107.09(9)
Ni11 Ni23 Pt32 Pt31 -51.46(10)
Ni11 Pt20 Pt32 Ni35 50.24(12)
Ni4 Pt20 Pt32 Ni35 107.59(12)
Pt10 Pt20 Pt32 Ni35 -178.67(8)
Ni19 Pt20 Pt32 Ni35 -2.40(13)
Pt9 Pt20 Pt32 Ni35 128.9(9)
Pt34 Pt20 Pt32 Ni35 -70.39(8)
Pt12 Pt20 Pt32 Ni35 105.47(9)
Pt31 Pt20 Pt32 Ni35 -1.88(8)
Pt21 Pt20 Pt32 Ni35 -179.43(9)
Pt22 Pt20 Pt32 Ni35 -124.76(8)
Pt18 Pt20 Pt32 Ni35 -72.84(9)
Ni11 Pt20 Pt32 Ni36 -107(3)
Ni4 Pt20 Pt32 Ni36 -49(3)
Pt10 Pt20 Pt32 Ni36 24(3)
Ni19 Pt20 Pt32 Ni36 -159(3)
Pt9 Pt20 Pt32 Ni36 -28(3)
Pt34 Pt20 Pt32 Ni36 133(3)
Pt12 Pt20 Pt32 Ni36 -51(3)
Pt31 Pt20 Pt32 Ni36 -159(3)
Pt21 Pt20 Pt32 Ni36 24(3)
Pt22 Pt20 Pt32 Ni36 78(3)
Pt18 Pt20 Pt32 Ni36 130(3)
Ni11 Pt20 Pt32 Ni24 -56.80(12)
Ni4 Pt20 Pt32 Ni24 0.56(13)
Pt10 Pt20 Pt32 Ni24 74.30(10)
Ni19 Pt20 Pt32 Ni24 -109.44(13)
Pt9 Pt20 Pt32 Ni24 21.8(9)
Pt34 Pt20 Pt32 Ni24 -177.43(9)
Pt12 Pt20 Pt32 Ni24 -1.56(9)
Pt31 Pt20 Pt32 Ni24 -108.91(9)
Pt21 Pt20 Pt32 Ni24 73.53(9)
Pt22 Pt20 Pt32 Ni24 128.21(9)
Pt18 Pt20 Pt32 Ni24 -179.88(9)
Ni11 Pt20 Pt32 Ni23 -1.11(11)
Ni4 Pt20 Pt32 Ni23 56.25(12)
Pt10 Pt20 Pt32 Ni23 129.99(9)
Ni19 Pt20 Pt32 Ni23 -53.75(13)
Pt9 Pt20 Pt32 Ni23 77.5(9)
Pt34 Pt20 Pt32 Ni23 -121.74(9)
Pt12 Pt20 Pt32 Ni23 54.13(9)
Pt31 Pt20 Pt32 Ni23 -53.23(9)
Pt21 Pt20 Pt32 Ni23 129.22(9)
Pt22 Pt20 Pt32 Ni23 -176.10(9)
Pt18 Pt20 Pt32 Ni23 -124.19(9)
Ni11 Pt20 Pt32 Pt41 120.62(9)
Ni4 Pt20 Pt32 Pt41 177.97(9)
Pt10 Pt20 Pt32 Pt41 -108.29(6)
Ni19 Pt20 Pt32 Pt41 67.97(11)
Pt9 Pt20 Pt32 Pt41 -160.7(9)
Pt34 Pt20 Pt32 Pt41 -0.01(4)
Pt12 Pt20 Pt32 Pt41 175.85(6)
Pt31 Pt20 Pt32 Pt41 68.50(5)
Pt21 Pt20 Pt32 Pt41 -109.06(5)
Pt22 Pt20 Pt32 Pt41 -54.38(6)
Pt18 Pt20 Pt32 Pt41 -2.47(7)
Ni11 Pt20 Pt32 Pt21 -130.33(9)
Ni4 Pt20 Pt32 Pt21 -72.97(9)
Pt10 Pt20 Pt32 Pt21 0.77(5)
Ni19 Pt20 Pt32 Pt21 177.03(10)
Pt9 Pt20 Pt32 Pt21 -51.7(9)
Pt34 Pt20 Pt32 Pt21 109.04(4)
Pt12 Pt20 Pt32 Pt21 -75.09(4)
Pt31 Pt20 Pt32 Pt21 177.55(4)
Pt22 Pt20 Pt32 Pt21 54.68(4)
Pt18 Pt20 Pt32 Pt21 106.59(5)
Ni11 Pt20 Pt32 Pt25 -126.87(9)
Ni4 Pt20 Pt32 Pt25 -69.51(10)
Pt10 Pt20 Pt32 Pt25 4.23(7)
Ni19 Pt20 Pt32 Pt25 -179.51(10)
Pt9 Pt20 Pt32 Pt25 -48.2(9)
Pt34 Pt20 Pt32 Pt25 112.50(5)
Pt12 Pt20 Pt32 Pt25 -71.63(5)
Pt31 Pt20 Pt32 Pt25 -178.99(6)
Pt21 Pt20 Pt32 Pt25 3.46(5)
Pt22 Pt20 Pt32 Pt25 58.14(6)
Pt18 Pt20 Pt32 Pt25 110.05(6)
Ni11 Pt20 Pt32 Pt12 -55.23(8)
Ni4 Pt20 Pt32 Pt12 2.12(9)
Pt10 Pt20 Pt32 Pt12 75.86(5)
Ni19 Pt20 Pt32 Pt12 -107.88(10)
Pt9 Pt20 Pt32 Pt12 23.4(9)
Pt34 Pt20 Pt32 Pt12 -175.86(4)
Pt31 Pt20 Pt32 Pt12 -107.35(4)
Pt21 Pt20 Pt32 Pt12 75.09(4)
Pt22 Pt20 Pt32 Pt12 129.77(4)
Pt18 Pt20 Pt32 Pt12 -178.31(5)
Ni11 Pt20 Pt32 Pt34 120.63(9)
Ni4 Pt20 Pt32 Pt34 177.98(9)
Pt10 Pt20 Pt32 Pt34 -108.28(5)
Ni19 Pt20 Pt32 Pt34 67.99(10)
Pt9 Pt20 Pt32 Pt34 -160.7(9)
Pt12 Pt20 Pt32 Pt34 175.86(4)
Pt31 Pt20 Pt32 Pt34 68.51(4)
Pt21 Pt20 Pt32 Pt34 -109.04(4)
Pt22 Pt20 Pt32 Pt34 -54.36(4)
Pt18 Pt20 Pt32 Pt34 -2.45(4)
Ni11 Pt20 Pt32 Pt33 174.89(8)
Ni4 Pt20 Pt32 Pt33 -127.76(9)
Pt10 Pt20 Pt32 Pt33 -54.02(6)
Ni19 Pt20 Pt32 Pt33 122.25(10)
Pt9 Pt20 Pt32 Pt33 -106.5(9)
Pt34 Pt20 Pt32 Pt33 54.26(4)
Pt12 Pt20 Pt32 Pt33 -129.88(4)
Pt31 Pt20 Pt32 Pt33 122.77(4)
Pt21 Pt20 Pt32 Pt33 -54.78(4)
Pt22 Pt20 Pt32 Pt33 -0.11(5)
Pt18 Pt20 Pt32 Pt33 51.81(5)
Ni11 Pt20 Pt32 Pt31 52.12(8)
Ni4 Pt20 Pt32 Pt31 109.47(9)
Pt10 Pt20 Pt32 Pt31 -176.79(6)
Ni19 Pt20 Pt32 Pt31 -0.52(10)
Pt9 Pt20 Pt32 Pt31 130.8(9)
Pt34 Pt20 Pt32 Pt31 -68.51(4)
Pt12 Pt20 Pt32 Pt31 107.35(4)
Pt21 Pt20 Pt32 Pt31 -177.55(4)
Pt22 Pt20 Pt32 Pt31 -122.88(4)
Pt18 Pt20 Pt32 Pt31 -70.96(5)
Ni14 Pt21 Pt32 Ni35 -22(3)
Ni6 Pt21 Pt32 Ni35 -7(4)
Pt10 Pt21 Pt32 Ni35 161(3)
Ni13 Pt21 Pt32 Ni35 -77(3)
Pt5 Pt21 Pt32 Ni35 -128(3)
Pt15 Pt21 Pt32 Ni35 49(3)
Pt33 Pt21 Pt32 Ni35 53(3)
Pt25 Pt21 Pt32 Ni35 -21(3)
Pt20 Pt21 Pt32 Ni35 162(3)
Pt22 Pt21 Pt32 Ni35 108(3)
Pt12 Pt21 Pt32 Ni35 -130(3)
Ni14 Pt21 Pt32 Ni36 -3.38(13)
Ni6 Pt21 Pt32 Ni36 11(2)
Pt10 Pt21 Pt32 Ni36 179.96(9)
Ni13 Pt21 Pt32 Ni36 -57.85(12)
Pt5 Pt21 Pt32 Ni36 -108.85(10)
Pt15 Pt21 Pt32 Ni36 68.13(10)
Pt33 Pt21 Pt32 Ni36 72.03(9)
Pt25 Pt21 Pt32 Ni36 -2.67(9)
Pt20 Pt21 Pt32 Ni36 -179.27(10)
Pt22 Pt21 Pt32 Ni36 126.18(9)
Pt12 Pt21 Pt32 Ni36 -111.13(10)
Ni14 Pt21 Pt32 Ni24 55.01(12)
Ni6 Pt21 Pt32 Ni24 70(2)
Pt10 Pt21 Pt32 Ni24 -121.65(9)
Ni13 Pt21 Pt32 Ni24 0.54(11)
Pt5 Pt21 Pt32 Ni24 -50.46(9)
Pt15 Pt21 Pt32 Ni24 126.52(9)
Pt33 Pt21 Pt32 Ni24 130.42(8)
Pt25 Pt21 Pt32 Ni24 55.72(8)
Pt20 Pt21 Pt32 Ni24 -120.88(8)
Pt22 Pt21 Pt32 Ni24 -175.43(8)
Pt12 Pt21 Pt32 Ni24 -52.74(8)
Ni14 Pt21 Pt32 Ni23 107.92(13)
Ni6 Pt21 Pt32 Ni23 123(2)
Pt10 Pt21 Pt32 Ni23 -68.74(11)
Ni13 Pt21 Pt32 Ni23 53.45(12)
Pt5 Pt21 Pt32 Ni23 2.45(11)
Pt15 Pt21 Pt32 Ni23 179.42(10)
Pt33 Pt21 Pt32 Ni23 -176.67(10)
Pt25 Pt21 Pt32 Ni23 108.63(10)
Pt20 Pt21 Pt32 Ni23 -67.97(10)
Pt22 Pt21 Pt32 Ni23 -122.52(10)
Pt12 Pt21 Pt32 Ni23 0.17(10)
Ni14 Pt21 Pt32 Pt41 -74.61(10)
Ni6 Pt21 Pt32 Pt41 -60(2)
Pt10 Pt21 Pt32 Pt41 108.73(6)
Ni13 Pt21 Pt32 Pt41 -129.08(8)
Pt5 Pt21 Pt32 Pt41 179.92(5)
Pt15 Pt21 Pt32 Pt41 -3.11(7)
Pt33 Pt21 Pt32 Pt41 0.80(4)
Pt25 Pt21 Pt32 Pt41 -73.90(5)
Pt20 Pt21 Pt32 Pt41 109.50(5)
Pt22 Pt21 Pt32 Pt41 54.95(5)
Pt12 Pt21 Pt32 Pt41 177.64(6)
Ni14 Pt21 Pt32 Pt20 175.89(10)
Ni6 Pt21 Pt32 Pt20 -169(2)
Pt10 Pt21 Pt32 Pt20 -0.77(5)
Ni13 Pt21 Pt32 Pt20 121.42(8)
Pt5 Pt21 Pt32 Pt20 70.42(5)
Pt15 Pt21 Pt32 Pt20 -112.60(5)
Pt33 Pt21 Pt32 Pt20 -108.70(4)
Pt25 Pt21 Pt32 Pt20 176.60(5)
Pt22 Pt21 Pt32 Pt20 -54.55(4)
Pt12 Pt21 Pt32 Pt20 68.14(4)
Ni14 Pt21 Pt32 Pt25 -0.71(9)
Ni6 Pt21 Pt32 Pt25 14(2)
Pt10 Pt21 Pt32 Pt25 -177.37(6)
Ni13 Pt21 Pt32 Pt25 -55.17(8)
Pt5 Pt21 Pt32 Pt25 -106.18(6)
Pt15 Pt21 Pt32 Pt25 70.80(5)
Pt33 Pt21 Pt32 Pt25 74.70(4)
Pt20 Pt21 Pt32 Pt25 -176.60(5)
Pt22 Pt21 Pt32 Pt25 128.86(4)
Pt12 Pt21 Pt32 Pt25 -108.45(4)
Ni14 Pt21 Pt32 Pt12 107.75(10)
Ni6 Pt21 Pt32 Pt12 123(2)
Pt10 Pt21 Pt32 Pt12 -68.91(5)
Ni13 Pt21 Pt32 Pt12 53.28(8)
Pt5 Pt21 Pt32 Pt12 2.27(5)
Pt15 Pt21 Pt32 Pt12 179.25(5)
Pt33 Pt21 Pt32 Pt12 -176.84(4)
Pt25 Pt21 Pt32 Pt12 108.45(4)
Pt20 Pt21 Pt32 Pt12 -68.14(4)
Pt22 Pt21 Pt32 Pt12 -122.69(4)
Ni14 Pt21 Pt32 Pt34 -129.51(9)
Ni6 Pt21 Pt32 Pt34 -115(2)
Pt10 Pt21 Pt32 Pt34 53.83(6)
Ni13 Pt21 Pt32 Pt34 176.02(8)
Pt5 Pt21 Pt32 Pt34 125.02(5)
Pt15 Pt21 Pt32 Pt34 -58.01(5)
Pt33 Pt21 Pt32 Pt34 -54.10(4)
Pt25 Pt21 Pt32 Pt34 -128.80(5)
Pt20 Pt21 Pt32 Pt34 54.60(4)
Pt22 Pt21 Pt32 Pt34 0.05(5)
Pt12 Pt21 Pt32 Pt34 122.74(4)
Ni14 Pt21 Pt32 Pt33 -75.41(10)
Ni6 Pt21 Pt32 Pt33 -61(2)
Pt10 Pt21 Pt32 Pt33 107.93(5)
Ni13 Pt21 Pt32 Pt33 -129.88(8)
Pt5 Pt21 Pt32 Pt33 179.12(6)
Pt15 Pt21 Pt32 Pt33 -3.90(4)
Pt25 Pt21 Pt32 Pt33 -74.70(4)
Pt20 Pt21 Pt32 Pt33 108.70(4)
Pt22 Pt21 Pt32 Pt33 54.15(4)
Pt12 Pt21 Pt32 Pt33 176.84(4)
Ni14 Pt21 Pt32 Pt31 178.28(10)
Ni6 Pt21 Pt32 Pt31 -167(2)
Pt10 Pt21 Pt32 Pt31 1.61(7)
Ni13 Pt21 Pt32 Pt31 123.81(8)
Pt5 Pt21 Pt32 Pt31 72.80(6)
Pt15 Pt21 Pt32 Pt31 -110.22(6)
Pt33 Pt21 Pt32 Pt31 -106.32(5)
Pt25 Pt21 Pt32 Pt31 178.98(6)
Pt20 Pt21 Pt32 Pt31 2.38(4)
Pt22 Pt21 Pt32 Pt31 -52.16(6)
Pt12 Pt21 Pt32 Pt31 70.53(5)
C35 Pt25 Pt32 Ni35 -7.4(10)
C25 Pt25 Pt32 Ni35 -169(3)
Ni36 Pt25 Pt32 Ni35 2.17(11)
Ni14 Pt25 Pt32 Ni35 -179.93(12)
Ni24 Pt25 Pt32 Ni35 -72.38(12)
Ni13 Pt25 Pt32 Ni35 -127.03(11)
Ni26 Pt25 Pt32 Ni35 108.62(13)
Pt21 Pt25 Pt32 Ni35 179.34(9)
Ni37 Pt25 Pt32 Ni35 61.83(10)
Pt33 Pt25 Pt32 Ni35 110.75(9)
C35 Pt25 Pt32 Ni36 -9.6(10)
C25 Pt25 Pt32 Ni36 -171(3)
Ni14 Pt25 Pt32 Ni36 177.90(13)
Ni24 Pt25 Pt32 Ni36 -74.56(13)
Ni13 Pt25 Pt32 Ni36 -129.20(12)
Ni26 Pt25 Pt32 Ni36 106.44(14)
Pt21 Pt25 Pt32 Ni36 177.17(10)
Ni37 Pt25 Pt32 Ni36 59.65(11)
Pt33 Pt25 Pt32 Ni36 108.57(10)
C35 Pt25 Pt32 Ni24 65.0(10)
C25 Pt25 Pt32 Ni24 -97(3)
Ni36 Pt25 Pt32 Ni24 74.56(13)
Ni14 Pt25 Pt32 Ni24 -107.55(14)
Ni13 Pt25 Pt32 Ni24 -54.65(11)
Ni26 Pt25 Pt32 Ni24 -179.00(14)
Pt21 Pt25 Pt32 Ni24 -108.27(10)
Ni37 Pt25 Pt32 Ni24 134.21(11)
Pt33 Pt25 Pt32 Ni24 -176.87(10)
C35 Pt25 Pt32 Ni23 59.8(10)
C25 Pt25 Pt32 Ni23 -102(3)
Ni36 Pt25 Pt32 Ni23 69.35(13)
Ni14 Pt25 Pt32 Ni23 -112.75(14)
Ni24 Pt25 Pt32 Ni23 -5.21(13)
Ni13 Pt25 Pt32 Ni23 -59.85(12)
Ni26 Pt25 Pt32 Ni23 175.79(14)
Pt21 Pt25 Pt32 Ni23 -113.48(11)
Ni37 Pt25 Pt32 Ni23 129.00(12)
Pt33 Pt25 Pt32 Ni23 177.92(11)
C35 Pt25 Pt32 Pt41 -63.9(10)
C25 Pt25 Pt32 Pt41 134(3)
Ni36 Pt25 Pt32 Pt41 -54.39(9)
Ni14 Pt25 Pt32 Pt41 123.51(10)
Ni24 Pt25 Pt32 Pt41 -128.95(10)
Ni13 Pt25 Pt32 Pt41 176.41(7)
Ni26 Pt25 Pt32 Pt41 52.05(11)
Pt21 Pt25 Pt32 Pt41 122.78(4)
Ni37 Pt25 Pt32 Pt41 5.26(7)
Pt33 Pt25 Pt32 Pt41 54.18(4)
C35 Pt25 Pt32 Pt20 169.8(10)
C25 Pt25 Pt32 Pt20 8(3)
Ni36 Pt25 Pt32 Pt20 179.33(10)
Ni14 Pt25 Pt32 Pt20 -2.77(11)
Ni24 Pt25 Pt32 Pt20 104.78(10)
Ni13 Pt25 Pt32 Pt20 50.13(8)
Ni26 Pt25 Pt32 Pt20 -74.22(11)
Pt21 Pt25 Pt32 Pt20 -3.50(5)
Ni37 Pt25 Pt32 Pt20 -121.01(7)
Pt33 Pt25 Pt32 Pt20 -72.09(5)
C35 Pt25 Pt32 Pt21 173.3(10)
C25 Pt25 Pt32 Pt21 12(3)
Ni36 Pt25 Pt32 Pt21 -177.17(10)
Ni14 Pt25 Pt32 Pt21 0.73(10)
Ni24 Pt25 Pt32 Pt21 108.27(10)
Ni13 Pt25 Pt32 Pt21 53.63(7)
Ni26 Pt25 Pt32 Pt21 -70.73(10)
Ni37 Pt25 Pt32 Pt21 -117.52(7)
Pt33 Pt25 Pt32 Pt21 -68.60(4)
C35 Pt25 Pt32 Pt12 114.7(10)
C25 Pt25 Pt32 Pt12 -47(3)
Ni36 Pt25 Pt32 Pt12 124.22(9)
Ni14 Pt25 Pt32 Pt12 -57.88(10)
Ni24 Pt25 Pt32 Pt12 49.66(10)
Ni13 Pt25 Pt32 Pt12 -4.98(7)
Ni26 Pt25 Pt32 Pt12 -129.34(10)
Pt21 Pt25 Pt32 Pt12 -58.61(4)
Ni37 Pt25 Pt32 Pt12 -176.13(7)
Pt33 Pt25 Pt32 Pt12 -127.21(4)
C35 Pt25 Pt32 Pt34 -118.3(10)
C25 Pt25 Pt32 Pt34 80(3)
Ni36 Pt25 Pt32 Pt34 -108.76(10)
Ni14 Pt25 Pt32 Pt34 69.14(11)
Ni24 Pt25 Pt32 Pt34 176.68(11)
Ni13 Pt25 Pt32 Pt34 122.04(9)
Ni26 Pt25 Pt32 Pt34 -2.32(12)
Pt21 Pt25 Pt32 Pt34 68.41(6)
Ni37 Pt25 Pt32 Pt34 -49.11(8)
Pt33 Pt25 Pt32 Pt34 -0.19(5)
C35 Pt25 Pt32 Pt33 -118.1(10)
C25 Pt25 Pt32 Pt33 80(3)
Ni36 Pt25 Pt32 Pt33 -108.57(10)
Ni14 Pt25 Pt32 Pt33 69.33(10)
Ni24 Pt25 Pt32 Pt33 176.87(10)
Ni13 Pt25 Pt32 Pt33 122.23(8)
Ni26 Pt25 Pt32 Pt33 -2.13(10)
Pt21 Pt25 Pt32 Pt33 68.60(4)
Ni37 Pt25 Pt32 Pt33 -48.92(6)
C35 Pt25 Pt32 Pt31 107(3)
C25 Pt25 Pt32 Pt31 -55(4)
Ni36 Pt25 Pt32 Pt31 116(3)
Ni14 Pt25 Pt32 Pt31 -66(3)
Ni24 Pt25 Pt32 Pt31 42(3)
Ni13 Pt25 Pt32 Pt31 -13(3)
Ni26 Pt25 Pt32 Pt31 -137(3)
Pt21 Pt25 Pt32 Pt31 -67(3)
Ni37 Pt25 Pt32 Pt31 176(100)
Pt33 Pt25 Pt32 Pt31 -135(3)
C23 Pt12 Pt32 Ni35 65.6(10)
C12 Pt12 Pt32 Ni35 -80(2)
Ni24 Pt12 Pt32 Ni35 70.72(12)
Ni4 Pt12 Pt32 Ni35 -113.16(12)
Ni23 Pt12 Pt32 Ni35 -1.53(12)
Ni11 Pt12 Pt32 Ni35 -58.37(11)
Pt20 Pt12 Pt32 Ni35 -110.95(8)
Ni13 Pt12 Pt32 Ni35 128.08(10)
Pt21 Pt12 Pt32 Ni35 178.63(8)
Pt5 Pt12 Pt32 Ni35 176.70(8)
C23 Pt12 Pt32 Ni36 -4.9(10)
C12 Pt12 Pt32 Ni36 -151(2)
Ni24 Pt12 Pt32 Ni36 0.23(12)
Ni4 Pt12 Pt32 Ni36 176.35(12)
Ni23 Pt12 Pt32 Ni36 -72.03(12)
Ni11 Pt12 Pt32 Ni36 -128.86(11)
Pt20 Pt12 Pt32 Ni36 178.56(9)
Ni13 Pt12 Pt32 Ni36 57.59(11)
Pt21 Pt12 Pt32 Ni36 108.14(9)
Pt5 Pt12 Pt32 Ni36 106.21(9)
C23 Pt12 Pt32 Ni24 -5.1(10)
C12 Pt12 Pt32 Ni24 -151(2)
Ni4 Pt12 Pt32 Ni24 176.12(13)
Ni23 Pt12 Pt32 Ni24 -72.26(12)
Ni11 Pt12 Pt32 Ni24 -129.09(12)
Pt20 Pt12 Pt32 Ni24 178.33(9)
Ni13 Pt12 Pt32 Ni24 57.36(11)
Pt21 Pt12 Pt32 Ni24 107.91(9)
Pt5 Pt12 Pt32 Ni24 105.98(10)
C23 Pt12 Pt32 Ni23 67.1(10)
C12 Pt12 Pt32 Ni23 -79(2)
Ni24 Pt12 Pt32 Ni23 72.26(12)
Ni4 Pt12 Pt32 Ni23 -111.62(13)
Ni11 Pt12 Pt32 Ni23 -56.83(11)
Pt20 Pt12 Pt32 Ni23 -109.42(9)
Ni13 Pt12 Pt32 Ni23 129.62(11)
Pt21 Pt12 Pt32 Ni23 -179.83(9)
Pt5 Pt12 Pt32 Ni23 178.24(10)
C23 Pt12 Pt32 Pt41 100.5(12)
C12 Pt12 Pt32 Pt41 -45(3)
Ni24 Pt12 Pt32 Pt41 105.7(8)
Ni4 Pt12 Pt32 Pt41 -78.2(8)
Ni23 Pt12 Pt32 Pt41 33.4(8)
Ni11 Pt12 Pt32 Pt41 -23.4(8)
Pt20 Pt12 Pt32 Pt41 -76.0(8)
Ni13 Pt12 Pt32 Pt41 163.0(8)
Pt21 Pt12 Pt32 Pt41 -146.4(8)
Pt5 Pt12 Pt32 Pt41 -148.3(8)
C23 Pt12 Pt32 Pt20 176.5(10)
C12 Pt12 Pt32 Pt20 31(2)
Ni24 Pt12 Pt32 Pt20 -178.33(9)
Ni4 Pt12 Pt32 Pt20 -2.20(9)
Ni23 Pt12 Pt32 Pt20 109.42(9)
Ni11 Pt12 Pt32 Pt20 52.58(7)
Ni13 Pt12 Pt32 Pt20 -120.97(7)
Pt21 Pt12 Pt32 Pt20 -70.42(3)
Pt5 Pt12 Pt32 Pt20 -72.34(4)
C23 Pt12 Pt32 Pt21 -113.1(10)
C12 Pt12 Pt32 Pt21 101(2)
Ni24 Pt12 Pt32 Pt21 -107.91(9)
Ni4 Pt12 Pt32 Pt21 68.21(9)
Ni23 Pt12 Pt32 Pt21 179.83(9)
Ni11 Pt12 Pt32 Pt21 123.00(8)
Pt20 Pt12 Pt32 Pt21 70.42(3)
Ni13 Pt12 Pt32 Pt21 -50.55(7)
Pt5 Pt12 Pt32 Pt21 -1.93(4)
C23 Pt12 Pt32 Pt25 -57.6(10)
C12 Pt12 Pt32 Pt25 157(2)
Ni24 Pt12 Pt32 Pt25 -52.47(9)
Ni4 Pt12 Pt32 Pt25 123.66(9)
Ni23 Pt12 Pt32 Pt25 -124.72(9)
Ni11 Pt12 Pt32 Pt25 178.44(8)
Pt20 Pt12 Pt32 Pt25 125.86(4)
Ni13 Pt12 Pt32 Pt25 4.89(7)
Pt21 Pt12 Pt32 Pt25 55.44(3)
Pt5 Pt12 Pt32 Pt25 53.52(5)
C23 Pt12 Pt32 Pt34 172.4(10)
C12 Pt12 Pt32 Pt34 27(2)
Ni24 Pt12 Pt32 Pt34 177.59(10)
Ni4 Pt12 Pt32 Pt34 -6.29(11)
Ni23 Pt12 Pt32 Pt34 105.33(10)
Ni11 Pt12 Pt32 Pt34 48.50(8)
Pt20 Pt12 Pt32 Pt34 -4.09(4)
Ni13 Pt12 Pt32 Pt34 -125.05(8)
Pt21 Pt12 Pt32 Pt34 -74.50(4)
Pt5 Pt12 Pt32 Pt34 -76.43(6)
C23 Pt12 Pt32 Pt33 -116.3(10)
C12 Pt12 Pt32 Pt33 98(2)
Ni24 Pt12 Pt32 Pt33 -111.18(10)
Ni4 Pt12 Pt32 Pt33 64.94(11)
Ni23 Pt12 Pt32 Pt33 176.56(10)
Ni11 Pt12 Pt32 Pt33 119.73(8)
Pt20 Pt12 Pt32 Pt33 67.15(5)
Ni13 Pt12 Pt32 Pt33 -53.82(8)
Pt21 Pt12 Pt32 Pt33 -3.27(5)
Pt5 Pt12 Pt32 Pt33 -5.20(7)
C23 Pt12 Pt32 Pt31 122.3(10)
C12 Pt12 Pt32 Pt31 -23(2)
Ni24 Pt12 Pt32 Pt31 127.40(9)
Ni4 Pt12 Pt32 Pt31 -56.48(10)
Ni23 Pt12 Pt32 Pt31 55.14(9)
Ni11 Pt12 Pt32 Pt31 -1.69(8)
Pt20 Pt12 Pt32 Pt31 -54.27(3)
Ni13 Pt12 Pt32 Pt31 -175.24(7)
Pt21 Pt12 Pt32 Pt31 -124.69(4)
Pt5 Pt12 Pt32 Pt31 -126.62(4)
C32 Pt31 Pt32 Ni35 -27.9(14)
C21 Pt31 Pt32 Ni35 87.4(9)
Ni11 Pt31 Pt32 Ni35 124.31(11)
Ni40 Pt31 Pt32 Ni35 -55.35(10)
Ni30 Pt31 Pt32 Ni35 -112.48(13)
Pt34 Pt31 Pt32 Ni35 -110.03(8)
Pt20 Pt31 Pt32 Ni35 178.16(8)
Ni23 Pt31 Pt32 Ni35 67.23(12)
Ni19 Pt31 Pt32 Ni35 178.64(12)
C32 Pt31 Pt32 Ni36 -26.7(14)
C21 Pt31 Pt32 Ni36 88.5(10)
Ni11 Pt31 Pt32 Ni36 125.45(12)
Ni40 Pt31 Pt32 Ni36 -54.21(12)
Ni30 Pt31 Pt32 Ni36 -111.35(14)
Pt34 Pt31 Pt32 Ni36 -108.89(10)
Pt20 Pt31 Pt32 Ni36 179.30(10)
Ni23 Pt31 Pt32 Ni36 68.37(13)
Ni19 Pt31 Pt32 Ni36 179.77(13)
Ni35 Pt31 Pt32 Ni36 1.14(11)
C32 Pt31 Pt32 Ni24 -101.1(14)
C21 Pt31 Pt32 Ni24 14.2(10)
Ni11 Pt31 Pt32 Ni24 51.10(12)
Ni40 Pt31 Pt32 Ni24 -128.56(12)
Ni30 Pt31 Pt32 Ni24 174.30(14)
Pt34 Pt31 Pt32 Ni24 176.76(11)
Pt20 Pt31 Pt32 Ni24 104.95(10)
Ni23 Pt31 Pt32 Ni24 -5.98(13)
Ni19 Pt31 Pt32 Ni24 105.43(13)
Ni35 Pt31 Pt32 Ni24 -73.21(12)
C32 Pt31 Pt32 Ni23 -95.1(14)
C21 Pt31 Pt32 Ni23 20.2(10)
Ni11 Pt31 Pt32 Ni23 57.08(12)
Ni40 Pt31 Pt32 Ni23 -122.58(12)
Ni30 Pt31 Pt32 Ni23 -179.71(14)
Pt34 Pt31 Pt32 Ni23 -177.25(10)
Pt20 Pt31 Pt32 Ni23 110.93(10)
Ni19 Pt31 Pt32 Ni23 111.41(13)
Ni35 Pt31 Pt32 Ni23 -67.23(12)
C32 Pt31 Pt32 Pt41 28.2(14)
C21 Pt31 Pt32 Pt41 143.5(9)
Ni11 Pt31 Pt32 Pt41 -179.59(8)
Ni40 Pt31 Pt32 Pt41 0.75(7)
Ni30 Pt31 Pt32 Pt41 -56.39(11)
Pt34 Pt31 Pt32 Pt41 -53.93(4)
Pt20 Pt31 Pt32 Pt41 -125.74(4)
Ni23 Pt31 Pt32 Pt41 123.33(10)
Ni19 Pt31 Pt32 Pt41 -125.26(9)
Ni35 Pt31 Pt32 Pt41 56.10(8)
C32 Pt31 Pt32 Pt20 154.0(14)
C21 Pt31 Pt32 Pt20 -90.8(9)
Ni11 Pt31 Pt32 Pt20 -53.85(8)
Ni40 Pt31 Pt32 Pt20 126.49(8)
Ni30 Pt31 Pt32 Pt20 69.35(10)
Pt34 Pt31 Pt32 Pt20 71.81(4)
Ni23 Pt31 Pt32 Pt20 -110.93(10)
Ni19 Pt31 Pt32 Pt20 0.48(9)
Ni35 Pt31 Pt32 Pt20 -178.16(8)
C32 Pt31 Pt32 Pt21 151.5(14)
C21 Pt31 Pt32 Pt21 -93.2(9)
Ni11 Pt31 Pt32 Pt21 -56.31(9)
Ni40 Pt31 Pt32 Pt21 124.03(8)
Ni30 Pt31 Pt32 Pt21 66.89(11)
Pt34 Pt31 Pt32 Pt21 69.35(5)
Pt20 Pt31 Pt32 Pt21 -2.46(5)
Ni23 Pt31 Pt32 Pt21 -113.40(11)
Ni19 Pt31 Pt32 Pt21 -1.99(11)
Ni35 Pt31 Pt32 Pt21 179.38(9)
C32 Pt31 Pt32 Pt25 -142(3)
C21 Pt31 Pt32 Pt25 -27(3)
Ni11 Pt31 Pt32 Pt25 10(3)
Ni40 Pt31 Pt32 Pt25 -170(49)
Ni30 Pt31 Pt32 Pt25 133(3)
Pt34 Pt31 Pt32 Pt25 135(3)
Pt20 Pt31 Pt32 Pt25 64(3)
Ni23 Pt31 Pt32 Pt25 -47(3)
Ni19 Pt31 Pt32 Pt25 64(3)
Ni35 Pt31 Pt32 Pt25 -115(3)
C32 Pt31 Pt32 Pt12 -150.4(14)
C21 Pt31 Pt32 Pt12 -35.1(9)
Ni11 Pt31 Pt32 Pt12 1.79(8)
Ni40 Pt31 Pt32 Pt12 -177.87(7)
Ni30 Pt31 Pt32 Pt12 124.99(10)
Pt34 Pt31 Pt32 Pt12 127.45(5)
Pt20 Pt31 Pt32 Pt12 55.64(4)
Ni23 Pt31 Pt32 Pt12 -55.29(10)
Ni19 Pt31 Pt32 Pt12 56.12(9)
Ni35 Pt31 Pt32 Pt12 -122.52(8)
C32 Pt31 Pt32 Pt34 82.2(14)
C21 Pt31 Pt32 Pt34 -162.6(9)
Ni11 Pt31 Pt32 Pt34 -125.66(9)
Ni40 Pt31 Pt32 Pt34 54.68(7)
Ni30 Pt31 Pt32 Pt34 -2.46(10)
Pt20 Pt31 Pt32 Pt34 -71.81(4)
Ni23 Pt31 Pt32 Pt34 177.25(10)
Ni19 Pt31 Pt32 Pt34 -71.34(9)
Ni35 Pt31 Pt32 Pt34 110.03(8)
C32 Pt31 Pt32 Pt33 82.7(14)
C21 Pt31 Pt32 Pt33 -162.0(9)
Ni11 Pt31 Pt32 Pt33 -125.07(9)
Ni40 Pt31 Pt32 Pt33 55.28(9)
Ni30 Pt31 Pt32 Pt33 -1.86(12)
Pt34 Pt31 Pt32 Pt33 0.60(5)
Pt20 Pt31 Pt32 Pt33 -71.21(5)
Ni23 Pt31 Pt32 Pt33 177.85(11)
Ni19 Pt31 Pt32 Pt33 -70.74(10)
Ni35 Pt31 Pt32 Pt33 110.62(9)
C37 Ni27 Pt33 Ni37 25.8(19)
C27 Ni27 Pt33 Ni37 -114.9(10)
Pt15 Ni27 Pt33 Ni37 -123.52(9)
Ni26 Ni27 Pt33 Ni37 -52.64(13)
Pt28 Ni27 Pt33 Ni37 123.39(10)
Ni38 Ni27 Pt33 Ni37 57.25(11)
Ni16 Ni27 Pt33 Ni37 177.95(13)
C37 Ni27 Pt33 Ni38 -31.4(18)
C27 Ni27 Pt33 Ni38 -172.1(10)
Pt15 Ni27 Pt33 Ni38 179.24(11)
Ni26 Ni27 Pt33 Ni38 -109.89(14)
Pt28 Ni27 Pt33 Ni38 66.14(9)
Ni16 Ni27 Pt33 Ni38 120.71(14)
C37 Ni27 Pt33 Ni26 78.5(18)
C27 Ni27 Pt33 Ni26 -62.2(10)
Pt15 Ni27 Pt33 Ni26 -70.88(12)
Pt28 Ni27 Pt33 Ni26 176.03(14)
Ni38 Ni27 Pt33 Ni26 109.89(14)
Ni16 Ni27 Pt33 Ni26 -129.40(17)
C37 Ni27 Pt33 Pt22 -152.4(18)
C27 Ni27 Pt33 Pt22 66.9(10)
Pt15 Ni27 Pt33 Pt22 58.29(6)
Ni26 Ni27 Pt33 Pt22 129.16(12)
Pt28 Ni27 Pt33 Pt22 -54.81(6)
Ni38 Ni27 Pt33 Pt22 -120.95(9)
Ni16 Ni27 Pt33 Pt22 -0.24(11)
C37 Ni27 Pt33 Pt41 -25.8(19)
C27 Ni27 Pt33 Pt41 -166.5(10)
Pt15 Ni27 Pt33 Pt41 -175.13(6)
Ni26 Ni27 Pt33 Pt41 -104.25(12)
Pt28 Ni27 Pt33 Pt41 71.78(9)
Ni38 Ni27 Pt33 Pt41 5.63(11)
Ni16 Ni27 Pt33 Pt41 126.34(11)
C37 Ni27 Pt33 Pt21 150.1(18)
C27 Ni27 Pt33 Pt21 9.3(10)
Pt15 Ni27 Pt33 Pt21 0.70(9)
Ni26 Ni27 Pt33 Pt21 71.57(12)
Pt28 Ni27 Pt33 Pt21 -112.39(7)
Ni38 Ni27 Pt33 Pt21 -178.54(9)
Ni16 Ni27 Pt33 Pt21 -57.83(13)
C37 Ni27 Pt33 Pt28 -97.5(19)
C27 Ni27 Pt33 Pt28 121.7(10)
Pt15 Ni27 Pt33 Pt28 113.09(9)
Ni26 Ni27 Pt33 Pt28 -176.03(14)
Ni38 Ni27 Pt33 Pt28 -66.14(9)
Ni16 Ni27 Pt33 Pt28 54.56(10)
C37 Ni27 Pt33 Pt15 149.4(19)
C27 Ni27 Pt33 Pt15 8.6(10)
Ni26 Ni27 Pt33 Pt15 70.88(12)
Pt28 Ni27 Pt33 Pt15 -113.09(9)
Ni38 Ni27 Pt33 Pt15 -179.24(11)
Ni16 Ni27 Pt33 Pt15 -58.53(11)
C37 Ni27 Pt33 Pt34 -99.6(18)
C27 Ni27 Pt33 Pt34 119.6(10)
Pt15 Ni27 Pt33 Pt34 111.02(8)
Ni26 Ni27 Pt33 Pt34 -178.11(12)
Pt28 Ni27 Pt33 Pt34 -2.07(11)
Ni38 Ni27 Pt33 Pt34 -68.22(11)
Ni16 Ni27 Pt33 Pt34 52.49(15)
C37 Ni27 Pt33 Pt32 113(2)
C27 Ni27 Pt33 Pt32 -27.6(16)
Pt15 Ni27 Pt33 Pt32 -36.2(12)
Ni26 Ni27 Pt33 Pt32 34.6(12)
Pt28 Ni27 Pt33 Pt32 -149.3(11)
Ni38 Ni27 Pt33 Pt32 144.5(11)
Ni16 Ni27 Pt33 Pt32 -94.8(11)
C37 Ni27 Pt33 Pt25 83.4(19)
C27 Ni27 Pt33 Pt25 -57.3(10)
Pt15 Ni27 Pt33 Pt25 -65.96(9)
Ni26 Ni27 Pt33 Pt25 4.92(14)
Pt28 Ni27 Pt33 Pt25 -179.05(6)
Ni38 Ni27 Pt33 Pt25 114.80(10)
Ni16 Ni27 Pt33 Pt25 -124.49(10)
C26 Ni26 Pt33 Ni37 164(3)
C36 Ni26 Pt33 Ni37 23.8(12)
Ni27 Ni26 Pt33 Ni37 109.34(15)
Pt15 Ni26 Pt33 Ni37 177.05(13)
Pt25 Ni26 Pt33 Ni37 -75.71(10)
Ni14 Ni26 Pt33 Ni37 -127.42(14)
C26 Ni26 Pt33 Ni27 54(3)
C36 Ni26 Pt33 Ni27 -85.5(12)
Ni37 Ni26 Pt33 Ni27 -109.34(15)
Pt15 Ni26 Pt33 Ni27 67.70(11)
Pt25 Ni26 Pt33 Ni27 174.95(14)
Ni14 Ni26 Pt33 Ni27 123.23(16)
C26 Ni26 Pt33 Ni38 110(3)
C36 Ni26 Pt33 Ni38 -29.7(12)
Ni37 Ni26 Pt33 Ni38 -53.51(11)
Ni27 Ni26 Pt33 Ni38 55.84(12)
Pt15 Ni26 Pt33 Ni38 123.54(9)
Pt25 Ni26 Pt33 Ni38 -129.21(9)
Ni14 Ni26 Pt33 Ni38 179.07(12)
C26 Ni26 Pt33 Pt22 -13(3)
C36 Ni26 Pt33 Pt22 -153.3(12)
Ni37 Ni26 Pt33 Pt22 -177.10(10)
Ni27 Ni26 Pt33 Pt22 -67.76(13)
Pt15 Ni26 Pt33 Pt22 -0.06(11)
Pt25 Ni26 Pt33 Pt22 107.19(8)
Ni14 Ni26 Pt33 Pt22 55.47(13)
C26 Ni26 Pt33 Pt41 170(3)
C36 Ni26 Pt33 Pt41 29.8(12)
Ni37 Ni26 Pt33 Pt41 5.97(12)
Ni27 Ni26 Pt33 Pt41 115.32(12)
Pt15 Ni26 Pt33 Pt41 -176.98(6)
Pt25 Ni26 Pt33 Pt41 -69.74(9)
Ni14 Ni26 Pt33 Pt41 -121.45(10)
C26 Ni26 Pt33 Pt21 -68(3)
C36 Ni26 Pt33 Pt21 152.2(12)
Ni37 Ni26 Pt33 Pt21 128.39(10)
Ni27 Ni26 Pt33 Pt21 -122.27(11)
Pt15 Ni26 Pt33 Pt21 -54.56(6)
Pt25 Ni26 Pt33 Pt21 52.68(6)
Ni14 Ni26 Pt33 Pt21 0.96(10)
C26 Ni26 Pt33 Pt28 58(3)
C36 Ni26 Pt33 Pt28 -81.5(12)
Ni37 Ni26 Pt33 Pt28 -105.37(11)
Ni27 Ni26 Pt33 Pt28 3.97(14)
Pt15 Ni26 Pt33 Pt28 71.68(10)
Pt25 Ni26 Pt33 Pt28 178.92(6)
Ni14 Ni26 Pt33 Pt28 127.20(10)
C26 Ni26 Pt33 Pt15 -13(3)
C36 Ni26 Pt33 Pt15 -153.2(12)
Ni37 Ni26 Pt33 Pt15 -177.05(13)
Ni27 Ni26 Pt33 Pt15 -67.70(11)
Pt25 Ni26 Pt33 Pt15 107.25(10)
Ni14 Ni26 Pt33 Pt15 55.53(10)
C26 Ni26 Pt33 Pt34 -149(4)
C36 Ni26 Pt33 Pt34 71.4(19)
Ni37 Ni26 Pt33 Pt34 47.6(15)
Ni27 Ni26 Pt33 Pt34 156.9(14)
Pt15 Ni26 Pt33 Pt34 -135.4(14)
Pt25 Ni26 Pt33 Pt34 -28.1(15)
Ni14 Ni26 Pt33 Pt34 -79.9(15)
C26 Ni26 Pt33 Pt32 -123(3)
C36 Ni26 Pt33 Pt32 97.4(12)
Ni37 Ni26 Pt33 Pt32 73.52(12)
Ni27 Ni26 Pt33 Pt32 -177.13(11)
Pt15 Ni26 Pt33 Pt32 -109.43(7)
Pt25 Ni26 Pt33 Pt32 -2.18(11)
Ni14 Ni26 Pt33 Pt32 -53.90(13)
C26 Ni26 Pt33 Pt25 -121(3)
C36 Ni26 Pt33 Pt25 99.5(12)
Ni37 Ni26 Pt33 Pt25 75.71(10)
Ni27 Ni26 Pt33 Pt25 -174.95(14)
Pt15 Ni26 Pt33 Pt25 -107.25(10)
Ni14 Ni26 Pt33 Pt25 -51.72(9)
Ni8 Pt22 Pt33 Ni37 34(3)
Ni17 Pt22 Pt33 Ni37 8.3(19)
Pt10 Pt22 Pt33 Ni37 -168.3(19)
Ni16 Pt22 Pt33 Ni37 -46.5(19)
Pt18 Pt22 Pt33 Ni37 79.7(19)
Pt7 Pt22 Pt33 Ni37 -97.4(19)
Pt34 Pt22 Pt33 Ni37 83.4(19)
Pt28 Pt22 Pt33 Ni37 8.2(19)
Pt20 Pt22 Pt33 Ni37 137.6(19)
Pt21 Pt22 Pt33 Ni37 -167.8(19)
Pt15 Pt22 Pt33 Ni37 -99.8(19)
Ni8 Pt22 Pt33 Ni27 81(2)
Ni17 Pt22 Pt33 Ni27 55.02(12)
Pt10 Pt22 Pt33 Ni27 -121.58(9)
Ni16 Pt22 Pt33 Ni27 0.25(11)
Pt18 Pt22 Pt33 Ni27 126.43(9)
Pt7 Pt22 Pt33 Ni27 -50.60(10)
Pt34 Pt22 Pt33 Ni27 130.20(9)
Pt28 Pt22 Pt33 Ni27 54.99(9)
Pt20 Pt22 Pt33 Ni27 -175.60(8)
Pt21 Pt22 Pt33 Ni27 -121.05(9)
Pt15 Pt22 Pt33 Ni27 -53.01(8)
Ni8 Pt22 Pt33 Ni38 23(2)
Ni17 Pt22 Pt33 Ni38 -2.81(12)
Pt10 Pt22 Pt33 Ni38 -179.41(8)
Ni16 Pt22 Pt33 Ni38 -57.58(11)
Pt18 Pt22 Pt33 Ni38 68.60(10)
Pt7 Pt22 Pt33 Ni38 -108.42(9)
Pt34 Pt22 Pt33 Ni38 72.37(9)
Pt28 Pt22 Pt33 Ni38 -2.84(8)
Pt20 Pt22 Pt33 Ni38 126.57(8)
Pt21 Pt22 Pt33 Ni38 -178.88(9)
Pt15 Pt22 Pt33 Ni38 -110.83(9)
Ni8 Pt22 Pt33 Ni26 134(2)
Ni17 Pt22 Pt33 Ni26 108.08(13)
Pt10 Pt22 Pt33 Ni26 -68.52(11)
Ni16 Pt22 Pt33 Ni26 53.31(13)
Pt18 Pt22 Pt33 Ni26 179.49(10)
Pt7 Pt22 Pt33 Ni26 2.47(12)
Pt34 Pt22 Pt33 Ni26 -176.74(11)
Pt28 Pt22 Pt33 Ni26 108.05(11)
Pt20 Pt22 Pt33 Ni26 -122.54(10)
Pt21 Pt22 Pt33 Ni26 -67.99(10)
Pt15 Pt22 Pt33 Ni26 0.05(10)
Ni8 Pt22 Pt33 Pt41 -49(2)
Ni17 Pt22 Pt33 Pt41 -75.06(10)
Pt10 Pt22 Pt33 Pt41 108.34(6)
Ni16 Pt22 Pt33 Pt41 -129.83(9)
Pt18 Pt22 Pt33 Pt41 -3.65(7)
Pt7 Pt22 Pt33 Pt41 179.33(5)
Pt34 Pt22 Pt33 Pt41 0.12(5)
Pt28 Pt22 Pt33 Pt41 -75.09(5)
Pt20 Pt22 Pt33 Pt41 54.32(6)
Pt21 Pt22 Pt33 Pt41 108.87(5)
Pt15 Pt22 Pt33 Pt41 176.91(6)
Ni8 Pt22 Pt33 Pt21 -158(2)
Ni17 Pt22 Pt33 Pt21 176.07(9)
Pt10 Pt22 Pt33 Pt21 -0.53(4)
Ni16 Pt22 Pt33 Pt21 121.30(8)
Pt18 Pt22 Pt33 Pt21 -112.52(5)
Pt7 Pt22 Pt33 Pt21 70.45(5)
Pt34 Pt22 Pt33 Pt21 -108.75(4)
Pt28 Pt22 Pt33 Pt21 176.04(4)
Pt20 Pt22 Pt33 Pt21 -54.55(4)
Pt15 Pt22 Pt33 Pt21 68.04(4)
Ni8 Pt22 Pt33 Pt28 26(2)
Ni17 Pt22 Pt33 Pt28 0.03(9)
Pt10 Pt22 Pt33 Pt28 -176.57(5)
Ni16 Pt22 Pt33 Pt28 -54.74(8)
Pt18 Pt22 Pt33 Pt28 71.44(5)
Pt7 Pt22 Pt33 Pt28 -105.58(6)
Pt34 Pt22 Pt33 Pt28 75.21(4)
Pt20 Pt22 Pt33 Pt28 129.41(4)
Pt21 Pt22 Pt33 Pt28 -176.04(4)
Pt15 Pt22 Pt33 Pt28 -108.00(4)
Ni8 Pt22 Pt33 Pt15 134(2)
Ni17 Pt22 Pt33 Pt15 108.03(9)
Pt10 Pt22 Pt33 Pt15 -68.58(5)
Ni16 Pt22 Pt33 Pt15 53.26(8)
Pt18 Pt22 Pt33 Pt15 179.44(6)
Pt7 Pt22 Pt33 Pt15 2.41(5)
Pt34 Pt22 Pt33 Pt15 -176.80(5)
Pt28 Pt22 Pt33 Pt15 108.00(4)
Pt20 Pt22 Pt33 Pt15 -122.59(4)
Pt21 Pt22 Pt33 Pt15 -68.04(4)
Ni8 Pt22 Pt33 Pt34 -49(2)
Ni17 Pt22 Pt33 Pt34 -75.18(9)
Pt10 Pt22 Pt33 Pt34 108.22(5)
Ni16 Pt22 Pt33 Pt34 -129.95(9)
Pt18 Pt22 Pt33 Pt34 -3.77(5)
Pt7 Pt22 Pt33 Pt34 179.21(6)
Pt28 Pt22 Pt33 Pt34 -75.21(4)
Pt20 Pt22 Pt33 Pt34 54.20(4)
Pt21 Pt22 Pt33 Pt34 108.75(4)
Pt15 Pt22 Pt33 Pt34 176.80(5)
Ni8 Pt22 Pt33 Pt32 -104(2)
Ni17 Pt22 Pt33 Pt32 -129.49(9)
Pt10 Pt22 Pt33 Pt32 53.91(5)
Ni16 Pt22 Pt33 Pt32 175.74(8)
Pt18 Pt22 Pt33 Pt32 -58.07(6)
Pt7 Pt22 Pt33 Pt32 124.90(5)
Pt34 Pt22 Pt33 Pt32 -54.31(4)
Pt28 Pt22 Pt33 Pt32 -129.52(4)
Pt20 Pt22 Pt33 Pt32 -0.11(5)
Pt21 Pt22 Pt33 Pt32 54.45(4)
Pt15 Pt22 Pt33 Pt32 122.49(4)
Ni8 Pt22 Pt33 Pt25 -156(2)
Ni17 Pt22 Pt33 Pt25 178.27(9)
Pt10 Pt22 Pt33 Pt25 1.67(6)
Ni16 Pt22 Pt33 Pt25 123.50(9)
Pt18 Pt22 Pt33 Pt25 -110.32(6)
Pt7 Pt22 Pt33 Pt25 72.65(6)
Pt34 Pt22 Pt33 Pt25 -106.55(5)
Pt28 Pt22 Pt33 Pt25 178.24(5)
Pt20 Pt22 Pt33 Pt25 -52.35(5)
Pt21 Pt22 Pt33 Pt25 2.20(4)
Pt15 Pt22 Pt33 Pt25 70.24(5)
Ni14 Pt21 Pt33 Ni37 49.34(11)
Ni6 Pt21 Pt33 Ni37 106.60(11)
Pt10 Pt21 Pt33 Ni37 179.93(8)
Ni13 Pt21 Pt33 Ni37 -3.21(13)
Pt5 Pt21 Pt33 Ni37 126.1(11)
Pt15 Pt21 Pt33 Ni37 104.69(9)
Pt32 Pt21 Pt33 Ni37 -71.48(9)
Pt25 Pt21 Pt33 Ni37 -2.86(9)
Pt20 Pt21 Pt33 Ni37 -126.05(8)
Pt22 Pt21 Pt33 Ni37 179.39(9)
Pt12 Pt21 Pt33 Ni37 -74.55(9)
Ni14 Pt21 Pt33 Ni27 -56.03(11)
Ni6 Pt21 Pt33 Ni27 1.23(12)
Pt10 Pt21 Pt33 Ni27 74.55(9)
Ni13 Pt21 Pt33 Ni27 -108.58(12)
Pt5 Pt21 Pt33 Ni27 20.7(11)
Pt15 Pt21 Pt33 Ni27 -0.68(9)
Pt32 Pt21 Pt33 Ni27 -176.85(9)
Pt25 Pt21 Pt33 Ni27 -108.23(9)
Pt20 Pt21 Pt33 Ni27 128.58(8)
Pt22 Pt21 Pt33 Ni27 74.02(8)
Pt12 Pt21 Pt33 Ni27 -179.92(8)
Ni14 Pt21 Pt33 Ni38 -98(2)
Ni6 Pt21 Pt33 Ni38 -41(2)
Pt10 Pt21 Pt33 Ni38 32(2)
Ni13 Pt21 Pt33 Ni38 -151(2)
Pt5 Pt21 Pt33 Ni38 -22(3)
Pt15 Pt21 Pt33 Ni38 -43(2)
Pt32 Pt21 Pt33 Ni38 141(2)
Pt25 Pt21 Pt33 Ni38 -151(2)
Pt20 Pt21 Pt33 Ni38 86(2)
Pt22 Pt21 Pt33 Ni38 32(2)
Pt12 Pt21 Pt33 Ni38 138(2)
Ni14 Pt21 Pt33 Ni26 -1.01(10)
Ni6 Pt21 Pt33 Ni26 56.25(11)
Pt10 Pt21 Pt33 Ni26 129.57(8)
Ni13 Pt21 Pt33 Ni26 -53.56(12)
Pt5 Pt21 Pt33 Ni26 75.7(11)
Pt15 Pt21 Pt33 Ni26 54.34(8)
Pt32 Pt21 Pt33 Ni26 -121.83(8)
Pt25 Pt21 Pt33 Ni26 -53.21(8)
Pt20 Pt21 Pt33 Ni26 -176.40(8)
Pt22 Pt21 Pt33 Ni26 129.04(8)
Pt12 Pt21 Pt33 Ni26 -124.90(8)
Ni14 Pt21 Pt33 Pt22 -130.05(8)
Ni6 Pt21 Pt33 Pt22 -72.79(8)
Pt10 Pt21 Pt33 Pt22 0.53(4)
Ni13 Pt21 Pt33 Pt22 177.40(10)
Pt5 Pt21 Pt33 Pt22 -53.3(11)
Pt15 Pt21 Pt33 Pt22 -74.70(4)
Pt32 Pt21 Pt33 Pt22 109.13(4)
Pt25 Pt21 Pt33 Pt22 177.75(4)
Pt20 Pt21 Pt33 Pt22 54.56(3)
Pt12 Pt21 Pt33 Pt22 106.06(5)
Ni14 Pt21 Pt33 Pt41 120.02(8)
Ni6 Pt21 Pt33 Pt41 177.28(8)
Pt10 Pt21 Pt33 Pt41 -109.39(6)
Ni13 Pt21 Pt33 Pt41 67.47(10)
Pt5 Pt21 Pt33 Pt41 -163.3(11)
Pt15 Pt21 Pt33 Pt41 175.37(5)
Pt32 Pt21 Pt33 Pt41 -0.80(4)
Pt25 Pt21 Pt33 Pt41 67.82(5)
Pt20 Pt21 Pt33 Pt41 -55.37(5)
Pt22 Pt21 Pt33 Pt41 -109.93(5)
Pt12 Pt21 Pt33 Pt41 -3.87(7)
Ni14 Pt21 Pt33 Pt28 -126.04(8)
Ni6 Pt21 Pt33 Pt28 -68.77(9)
Pt10 Pt21 Pt33 Pt28 4.55(7)
Ni13 Pt21 Pt33 Pt28 -178.58(9)
Pt5 Pt21 Pt33 Pt28 -49.3(11)
Pt15 Pt21 Pt33 Pt28 -70.69(5)
Pt32 Pt21 Pt33 Pt28 113.15(5)
Pt25 Pt21 Pt33 Pt28 -178.23(5)
Pt20 Pt21 Pt33 Pt28 58.58(5)
Pt22 Pt21 Pt33 Pt28 4.02(4)
Pt12 Pt21 Pt33 Pt28 110.08(6)
Ni14 Pt21 Pt33 Pt15 -55.35(7)
Ni6 Pt21 Pt33 Pt15 1.91(8)
Pt10 Pt21 Pt33 Pt15 75.24(5)
Ni13 Pt21 Pt33 Pt15 -107.90(10)
Pt5 Pt21 Pt33 Pt15 21.4(11)
Pt32 Pt21 Pt33 Pt15 -176.17(4)
Pt25 Pt21 Pt33 Pt15 -107.55(4)
Pt20 Pt21 Pt33 Pt15 129.26(4)
Pt22 Pt21 Pt33 Pt15 74.70(4)
Pt12 Pt21 Pt33 Pt15 -179.23(5)
Ni14 Pt21 Pt33 Pt34 175.03(7)
Ni6 Pt21 Pt33 Pt34 -127.71(8)
Pt10 Pt21 Pt33 Pt34 -54.38(5)
Ni13 Pt21 Pt33 Pt34 122.49(9)
Pt5 Pt21 Pt33 Pt34 -108.2(11)
Pt15 Pt21 Pt33 Pt34 -129.62(4)
Pt32 Pt21 Pt33 Pt34 54.21(3)
Pt25 Pt21 Pt33 Pt34 122.83(4)
Pt20 Pt21 Pt33 Pt34 -0.36(4)
Pt22 Pt21 Pt33 Pt34 -54.92(3)
Pt12 Pt21 Pt33 Pt34 51.15(5)
Ni14 Pt21 Pt33 Pt32 120.82(8)
Ni6 Pt21 Pt33 Pt32 178.08(9)
Pt10 Pt21 Pt33 Pt32 -108.60(5)
Ni13 Pt21 Pt33 Pt32 68.27(9)
Pt5 Pt21 Pt33 Pt32 -162.5(11)
Pt15 Pt21 Pt33 Pt32 176.17(4)
Pt25 Pt21 Pt33 Pt32 68.62(4)
Pt20 Pt21 Pt33 Pt32 -54.57(3)
Pt22 Pt21 Pt33 Pt32 -109.13(4)
Pt12 Pt21 Pt33 Pt32 -3.07(4)
Ni14 Pt21 Pt33 Pt25 52.20(7)
Ni6 Pt21 Pt33 Pt25 109.46(9)
Pt10 Pt21 Pt33 Pt25 -177.22(5)
Ni13 Pt21 Pt33 Pt25 -0.35(9)
Pt5 Pt21 Pt33 Pt25 128.9(11)
Pt15 Pt21 Pt33 Pt25 107.55(4)
Pt32 Pt21 Pt33 Pt25 -68.62(4)
Pt20 Pt21 Pt33 Pt25 -123.19(4)
Pt22 Pt21 Pt33 Pt25 -177.75(4)
Pt12 Pt21 Pt33 Pt25 -71.69(4)
C38 Pt28 Pt33 Ni37 -3.0(10)
C29 Pt28 Pt33 Ni37 -168(3)
Ni38 Pt28 Pt33 Ni37 3.42(11)
Ni17 Pt28 Pt33 Ni37 -179.63(11)
Ni27 Pt28 Pt33 Ni37 -70.23(12)
Ni16 Pt28 Pt33 Ni37 -125.55(11)
Pt22 Pt28 Pt33 Ni37 -179.60(9)
Ni29 Pt28 Pt33 Ni37 108.40(12)
Ni39 Pt28 Pt33 Ni37 62.21(10)
Pt34 Pt28 Pt33 Ni37 111.69(9)
C38 Pt28 Pt33 Ni27 67.3(10)
C29 Pt28 Pt33 Ni27 -98(3)
Ni38 Pt28 Pt33 Ni27 73.64(12)
Ni17 Pt28 Pt33 Ni27 -109.40(13)
Ni16 Pt28 Pt33 Ni27 -55.33(12)
Pt22 Pt28 Pt33 Ni27 -109.37(10)
Ni29 Pt28 Pt33 Ni27 178.62(14)
Ni39 Pt28 Pt33 Ni27 132.44(12)
Pt34 Pt28 Pt33 Ni27 -178.08(10)
C38 Pt28 Pt33 Ni38 -6.4(10)
C29 Pt28 Pt33 Ni38 -171(3)
Ni17 Pt28 Pt33 Ni38 176.95(12)
Ni27 Pt28 Pt33 Ni38 -73.64(12)
Ni16 Pt28 Pt33 Ni38 -128.97(11)
Pt22 Pt28 Pt33 Ni38 176.98(9)
Ni29 Pt28 Pt33 Ni38 104.98(13)
Ni39 Pt28 Pt33 Ni38 58.80(10)
Pt34 Pt28 Pt33 Ni38 108.28(9)
C38 Pt28 Pt33 Ni26 63.3(10)
C29 Pt28 Pt33 Ni26 -102(3)
Ni38 Pt28 Pt33 Ni26 69.69(13)
Ni17 Pt28 Pt33 Ni26 -113.36(14)
Ni27 Pt28 Pt33 Ni26 -3.95(14)
Ni16 Pt28 Pt33 Ni26 -59.28(13)
Pt22 Pt28 Pt33 Ni26 -113.33(11)
Ni29 Pt28 Pt33 Ni26 174.67(14)
Ni39 Pt28 Pt33 Ni26 128.49(12)
Pt34 Pt28 Pt33 Ni26 177.97(12)
C38 Pt28 Pt33 Pt22 176.6(9)
C29 Pt28 Pt33 Pt22 12(3)
Ni38 Pt28 Pt33 Pt22 -176.98(9)
Ni17 Pt28 Pt33 Pt22 -0.03(9)
Ni27 Pt28 Pt33 Pt22 109.37(10)
Ni16 Pt28 Pt33 Pt22 54.05(8)
Ni29 Pt28 Pt33 Pt22 -72.00(10)
Ni39 Pt28 Pt33 Pt22 -118.19(7)
Pt34 Pt28 Pt33 Pt22 -68.71(4)
C38 Pt28 Pt33 Pt41 -60.7(9)
C29 Pt28 Pt33 Pt41 134(3)
Ni38 Pt28 Pt33 Pt41 -54.31(9)
Ni17 Pt28 Pt33 Pt41 122.64(9)
Ni27 Pt28 Pt33 Pt41 -127.96(10)
Ni16 Pt28 Pt33 Pt41 176.72(8)
Pt22 Pt28 Pt33 Pt41 122.67(4)
Ni29 Pt28 Pt33 Pt41 50.66(11)
Ni39 Pt28 Pt33 Pt41 4.48(7)
Pt34 Pt28 Pt33 Pt41 53.96(4)
C38 Pt28 Pt33 Pt21 172.6(9)
C29 Pt28 Pt33 Pt21 8(3)
Ni38 Pt28 Pt33 Pt21 178.94(9)
Ni17 Pt28 Pt33 Pt21 -4.10(11)
Ni27 Pt28 Pt33 Pt21 105.30(11)
Ni16 Pt28 Pt33 Pt21 49.97(9)
Pt22 Pt28 Pt33 Pt21 -4.07(5)
Ni29 Pt28 Pt33 Pt21 -76.08(11)
Ni39 Pt28 Pt33 Pt21 -122.26(7)
Pt34 Pt28 Pt33 Pt21 -72.78(5)
C38 Pt28 Pt33 Pt15 118.1(9)
C29 Pt28 Pt33 Pt15 -47(3)
Ni38 Pt28 Pt33 Pt15 124.44(9)
Ni17 Pt28 Pt33 Pt15 -58.61(10)
Ni27 Pt28 Pt33 Pt15 50.80(10)
Ni16 Pt28 Pt33 Pt15 -4.53(8)
Pt22 Pt28 Pt33 Pt15 -58.58(4)
Ni29 Pt28 Pt33 Pt15 -130.58(10)
Ni39 Pt28 Pt33 Pt15 -176.76(7)
Pt34 Pt28 Pt33 Pt15 -127.28(5)
C38 Pt28 Pt33 Pt34 -114.7(9)
C29 Pt28 Pt33 Pt34 80(3)
Ni38 Pt28 Pt33 Pt34 -108.28(9)
Ni17 Pt28 Pt33 Pt34 68.68(9)
Ni27 Pt28 Pt33 Pt34 178.08(10)
Ni16 Pt28 Pt33 Pt34 122.75(8)
Pt22 Pt28 Pt33 Pt34 68.71(4)
Ni29 Pt28 Pt33 Pt34 -3.30(10)
Ni39 Pt28 Pt33 Pt34 -49.48(7)
C38 Pt28 Pt33 Pt32 -115.5(10)
C29 Pt28 Pt33 Pt32 80(3)
Ni38 Pt28 Pt33 Pt32 -109.12(10)
Ni17 Pt28 Pt33 Pt32 67.83(11)
Ni27 Pt28 Pt33 Pt32 177.23(11)
Ni16 Pt28 Pt33 Pt32 121.91(9)
Pt22 Pt28 Pt33 Pt32 67.86(6)
Ni29 Pt28 Pt33 Pt32 -4.14(12)
Ni39 Pt28 Pt33 Pt32 -50.33(8)
Pt34 Pt28 Pt33 Pt32 -0.85(5)
C38 Pt28 Pt33 Pt25 99(2)
C29 Pt28 Pt33 Pt25 -66(3)
Ni38 Pt28 Pt33 Pt25 106(2)
Ni17 Pt28 Pt33 Pt25 -77(2)
Ni27 Pt28 Pt33 Pt25 32(2)
Ni16 Pt28 Pt33 Pt25 -23(2)
Pt22 Pt28 Pt33 Pt25 -77(2)
Ni29 Pt28 Pt33 Pt25 -149(2)
Ni39 Pt28 Pt33 Pt25 165(2)
Pt34 Pt28 Pt33 Pt25 -146(2)
C15 Pt15 Pt33 Ni37 -83(2)
C27 Pt15 Pt33 Ni37 60.8(9)
Ni27 Pt15 Pt33 Ni37 68.77(12)
Ni6 Pt15 Pt33 Ni37 -113.93(12)
Ni26 Pt15 Pt33 Ni37 -2.78(12)
Pt21 Pt15 Pt33 Ni37 -111.96(9)
Ni14 Pt15 Pt33 Ni37 -59.51(11)
Ni16 Pt15 Pt33 Ni37 126.21(11)
Pt22 Pt15 Pt33 Ni37 177.27(9)
Pt7 Pt15 Pt33 Ni37 175.21(9)
C15 Pt15 Pt33 Ni27 -152(2)
C27 Pt15 Pt33 Ni27 -8.0(9)
Ni6 Pt15 Pt33 Ni27 177.30(13)
Ni26 Pt15 Pt33 Ni27 -71.55(12)
Pt21 Pt15 Pt33 Ni27 179.28(9)
Ni14 Pt15 Pt33 Ni27 -128.27(11)
Ni16 Pt15 Pt33 Ni27 57.45(11)
Pt22 Pt15 Pt33 Ni27 108.51(9)
Pt7 Pt15 Pt33 Ni27 106.45(9)
C15 Pt15 Pt33 Ni38 -152(2)
C27 Pt15 Pt33 Ni38 -8.7(9)
Ni27 Pt15 Pt33 Ni38 -0.77(11)
Ni6 Pt15 Pt33 Ni38 176.53(11)
Ni26 Pt15 Pt33 Ni38 -72.31(12)
Pt21 Pt15 Pt33 Ni38 178.51(9)
Ni14 Pt15 Pt33 Ni38 -129.04(11)
Ni16 Pt15 Pt33 Ni38 56.68(11)
Pt22 Pt15 Pt33 Ni38 107.74(9)
Pt7 Pt15 Pt33 Ni38 105.68(9)
C15 Pt15 Pt33 Ni26 -80(2)
C27 Pt15 Pt33 Ni26 63.6(9)
Ni27 Pt15 Pt33 Ni26 71.55(12)
Ni6 Pt15 Pt33 Ni26 -111.15(13)
Pt21 Pt15 Pt33 Ni26 -109.18(10)
Ni14 Pt15 Pt33 Ni26 -56.73(12)
Ni16 Pt15 Pt33 Ni26 128.99(12)
Pt22 Pt15 Pt33 Ni26 -179.95(10)
Pt7 Pt15 Pt33 Ni26 177.99(10)
C15 Pt15 Pt33 Pt22 100(2)
C27 Pt15 Pt33 Pt22 -116.5(9)
Ni27 Pt15 Pt33 Pt22 -108.51(9)
Ni6 Pt15 Pt33 Pt22 68.79(9)
Ni26 Pt15 Pt33 Pt22 179.95(10)
Pt21 Pt15 Pt33 Pt22 70.77(4)
Ni14 Pt15 Pt33 Pt22 123.22(8)
Ni16 Pt15 Pt33 Pt22 -51.06(8)
Pt7 Pt15 Pt33 Pt22 -2.06(4)
C15 Pt15 Pt33 Pt41 -42(3)
C27 Pt15 Pt33 Pt41 102.2(12)
Ni27 Pt15 Pt33 Pt41 110.2(7)
Ni6 Pt15 Pt33 Pt41 -72.5(7)
Ni26 Pt15 Pt33 Pt41 38.6(7)
Pt21 Pt15 Pt33 Pt41 -70.6(7)
Ni14 Pt15 Pt33 Pt41 -18.1(7)
Ni16 Pt15 Pt33 Pt41 167.6(7)
Pt22 Pt15 Pt33 Pt41 -141.3(7)
Pt7 Pt15 Pt33 Pt41 -143.4(7)
C15 Pt15 Pt33 Pt21 29(2)
C27 Pt15 Pt33 Pt21 172.7(9)
Ni27 Pt15 Pt33 Pt21 -179.28(9)
Ni6 Pt15 Pt33 Pt21 -1.98(9)
Ni26 Pt15 Pt33 Pt21 109.18(10)
Ni14 Pt15 Pt33 Pt21 52.45(8)
Ni16 Pt15 Pt33 Pt21 -121.83(8)
Pt22 Pt15 Pt33 Pt21 -70.77(4)
Pt7 Pt15 Pt33 Pt21 -72.83(5)
C15 Pt15 Pt33 Pt28 155(2)
C27 Pt15 Pt33 Pt28 -61.0(9)
Ni27 Pt15 Pt33 Pt28 -53.01(9)
Ni6 Pt15 Pt33 Pt28 124.28(9)
Ni26 Pt15 Pt33 Pt28 -124.56(10)
Pt21 Pt15 Pt33 Pt28 126.26(4)
Ni14 Pt15 Pt33 Pt28 178.71(8)
Ni16 Pt15 Pt33 Pt28 4.43(8)
Pt22 Pt15 Pt33 Pt28 55.49(4)
Pt7 Pt15 Pt33 Pt28 53.43(5)
C15 Pt15 Pt33 Pt34 96(2)
C27 Pt15 Pt33 Pt34 -119.8(9)
Ni27 Pt15 Pt33 Pt34 -111.83(10)
Ni6 Pt15 Pt33 Pt34 65.47(10)
Ni26 Pt15 Pt33 Pt34 176.63(10)
Pt21 Pt15 Pt33 Pt34 67.45(5)
Ni14 Pt15 Pt33 Pt34 119.90(8)
Ni16 Pt15 Pt33 Pt34 -54.38(9)
Pt22 Pt15 Pt33 Pt34 -3.32(5)
Pt7 Pt15 Pt33 Pt34 -5.38(7)
C15 Pt15 Pt33 Pt32 25(2)
C27 Pt15 Pt33 Pt32 169.0(9)
Ni27 Pt15 Pt33 Pt32 176.95(9)
Ni6 Pt15 Pt33 Pt32 -5.75(10)
Ni26 Pt15 Pt33 Pt32 105.40(10)
Pt21 Pt15 Pt33 Pt32 -3.77(4)
Ni14 Pt15 Pt33 Pt32 48.68(9)
Ni16 Pt15 Pt33 Pt32 -125.60(8)
Pt22 Pt15 Pt33 Pt32 -74.54(5)
Pt7 Pt15 Pt33 Pt32 -76.60(6)
C15 Pt15 Pt33 Pt25 -25(2)
C27 Pt15 Pt33 Pt25 118.5(9)
Ni27 Pt15 Pt33 Pt25 126.48(9)
Ni6 Pt15 Pt33 Pt25 -56.22(9)
Ni26 Pt15 Pt33 Pt25 54.93(9)
Pt21 Pt15 Pt33 Pt25 -54.24(4)
Ni14 Pt15 Pt33 Pt25 -1.79(8)
Ni16 Pt15 Pt33 Pt25 -176.07(8)
Pt22 Pt15 Pt33 Pt25 -125.01(4)
Pt7 Pt15 Pt33 Pt25 -127.07(5)
Ni35 Pt32 Pt33 Ni37 -52.93(11)
Ni36 Pt32 Pt33 Ni37 3.35(11)
Ni24 Pt32 Pt33 Ni37 59.36(13)
Ni23 Pt32 Pt33 Ni37 -97.7(13)
Pt41 Pt32 Pt33 Ni37 -53.59(8)
Pt20 Pt32 Pt33 Ni37 -178.23(8)
Pt21 Pt32 Pt33 Ni37 125.60(8)
Pt25 Pt32 Pt33 Ni37 56.09(8)
Pt12 Pt32 Pt33 Ni37 129.01(8)
Pt34 Pt32 Pt33 Ni37 -124.10(8)
Pt31 Pt32 Pt33 Ni37 -124.68(8)
Ni35 Pt32 Pt33 Ni27 -140.1(11)
Ni36 Pt32 Pt33 Ni27 -83.8(11)
Ni24 Pt32 Pt33 Ni27 -27.8(12)
Ni23 Pt32 Pt33 Ni27 175.2(15)
Pt41 Pt32 Pt33 Ni27 -140.7(11)
Pt20 Pt32 Pt33 Ni27 94.6(11)
Pt21 Pt32 Pt33 Ni27 38.4(11)
Pt25 Pt32 Pt33 Ni27 -31.1(11)
Pt12 Pt32 Pt33 Ni27 41.9(11)
Pt34 Pt32 Pt33 Ni27 148.7(11)
Pt31 Pt32 Pt33 Ni27 148.2(11)
Ni35 Pt32 Pt33 Ni38 2.89(12)
Ni36 Pt32 Pt33 Ni38 59.18(12)
Ni24 Pt32 Pt33 Ni38 115.18(13)
Ni23 Pt32 Pt33 Ni38 -41.9(13)
Pt41 Pt32 Pt33 Ni38 2.24(9)
Pt20 Pt32 Pt33 Ni38 -122.41(9)
Pt21 Pt32 Pt33 Ni38 -178.58(9)
Pt25 Pt32 Pt33 Ni38 111.91(9)
Pt12 Pt32 Pt33 Ni38 -175.17(9)
Pt34 Pt32 Pt33 Ni38 -68.28(9)
Pt31 Pt32 Pt33 Ni38 -68.86(10)
Ni35 Pt32 Pt33 Ni26 -106.81(13)
Ni36 Pt32 Pt33 Ni26 -50.52(13)
Ni24 Pt32 Pt33 Ni26 5.48(15)
Ni23 Pt32 Pt33 Ni26 -151.5(13)
Pt41 Pt32 Pt33 Ni26 -107.46(11)
Pt20 Pt32 Pt33 Ni26 127.90(10)
Pt21 Pt32 Pt33 Ni26 71.73(11)
Pt25 Pt32 Pt33 Ni26 2.21(11)
Pt12 Pt32 Pt33 Ni26 75.14(11)
Pt34 Pt32 Pt33 Ni26 -177.97(11)
Pt31 Pt32 Pt33 Ni26 -178.56(11)
Ni35 Pt32 Pt33 Pt22 125.40(8)
Ni36 Pt32 Pt33 Pt22 -178.31(8)
Ni24 Pt32 Pt33 Pt22 -122.31(11)
Ni23 Pt32 Pt33 Pt22 80.7(13)
Pt41 Pt32 Pt33 Pt22 124.75(4)
Pt20 Pt32 Pt33 Pt22 0.11(5)
Pt21 Pt32 Pt33 Pt22 -56.06(4)
Pt25 Pt32 Pt33 Pt22 -125.58(5)
Pt12 Pt32 Pt33 Pt22 -52.65(6)
Pt34 Pt32 Pt33 Pt22 54.24(4)
Pt31 Pt32 Pt33 Pt22 53.65(6)
Ni35 Pt32 Pt33 Pt41 0.65(8)
Ni36 Pt32 Pt33 Pt41 56.94(8)
Ni24 Pt32 Pt33 Pt41 112.94(11)
Ni23 Pt32 Pt33 Pt41 -44.1(13)
Pt20 Pt32 Pt33 Pt41 -124.64(4)
Pt21 Pt32 Pt33 Pt41 179.19(4)
Pt25 Pt32 Pt33 Pt41 109.67(5)
Pt12 Pt32 Pt33 Pt41 -177.40(6)
Pt34 Pt32 Pt33 Pt41 -70.51(4)
Pt31 Pt32 Pt33 Pt41 -71.09(5)
Ni35 Pt32 Pt33 Pt21 -178.54(9)
Ni36 Pt32 Pt33 Pt21 -122.25(8)
Ni24 Pt32 Pt33 Pt21 -66.24(11)
Ni23 Pt32 Pt33 Pt21 136.7(13)
Pt41 Pt32 Pt33 Pt21 -179.19(4)
Pt20 Pt32 Pt33 Pt21 56.17(4)
Pt25 Pt32 Pt33 Pt21 -69.52(4)
Pt12 Pt32 Pt33 Pt21 3.41(5)
Pt34 Pt32 Pt33 Pt21 110.30(4)
Pt31 Pt32 Pt33 Pt21 109.72(5)
Ni35 Pt32 Pt33 Pt28 72.04(10)
Ni36 Pt32 Pt33 Pt28 128.33(9)
Ni24 Pt32 Pt33 Pt28 -175.67(11)
Ni23 Pt32 Pt33 Pt28 27.3(13)
Pt41 Pt32 Pt33 Pt28 71.39(6)
Pt20 Pt32 Pt33 Pt28 -53.25(7)
Pt21 Pt32 Pt33 Pt28 -109.42(6)
Pt25 Pt32 Pt33 Pt28 -178.94(7)
Pt12 Pt32 Pt33 Pt28 -106.01(7)
Pt34 Pt32 Pt33 Pt28 0.88(6)
Pt31 Pt32 Pt33 Pt28 0.29(8)
Ni35 Pt32 Pt33 Pt15 -174.76(8)
Ni36 Pt32 Pt33 Pt15 -118.47(9)
Ni24 Pt32 Pt33 Pt15 -62.47(12)
Ni23 Pt32 Pt33 Pt15 140.5(13)
Pt41 Pt32 Pt33 Pt15 -175.41(5)
Pt20 Pt32 Pt33 Pt15 59.95(5)
Pt21 Pt32 Pt33 Pt15 3.78(4)
Pt25 Pt32 Pt33 Pt15 -65.74(5)
Pt12 Pt32 Pt33 Pt15 7.19(7)
Pt34 Pt32 Pt33 Pt15 114.08(5)
Pt31 Pt32 Pt33 Pt15 113.50(6)
Ni35 Pt32 Pt33 Pt34 71.16(8)
Ni36 Pt32 Pt33 Pt34 127.45(9)
Ni24 Pt32 Pt33 Pt34 -176.54(11)
Ni23 Pt32 Pt33 Pt34 26.4(13)
Pt41 Pt32 Pt33 Pt34 70.51(4)
Pt20 Pt32 Pt33 Pt34 -54.13(4)
Pt21 Pt32 Pt33 Pt34 -110.30(4)
Pt25 Pt32 Pt33 Pt34 -179.82(5)
Pt12 Pt32 Pt33 Pt34 -106.89(6)
Pt31 Pt32 Pt33 Pt34 -0.58(5)
Ni35 Pt32 Pt33 Pt25 -109.02(9)
Ni36 Pt32 Pt33 Pt25 -52.73(8)
Ni24 Pt32 Pt33 Pt25 3.27(10)
Ni23 Pt32 Pt33 Pt25 -153.8(13)
Pt41 Pt32 Pt33 Pt25 -109.67(5)
Pt20 Pt32 Pt33 Pt25 125.69(5)
Pt21 Pt32 Pt33 Pt25 69.52(4)
Pt12 Pt32 Pt33 Pt25 72.93(5)
Pt34 Pt32 Pt33 Pt25 179.82(5)
Pt31 Pt32 Pt33 Pt25 179.23(6)
C35 Pt25 Pt33 Ni37 -19.6(10)
C25 Pt25 Pt33 Ni37 87.9(12)
Ni36 Pt25 Pt33 Ni37 -56.41(10)
Ni14 Pt25 Pt33 Ni37 123.73(11)
Ni24 Pt25 Pt33 Ni37 -114.15(12)
Pt32 Pt25 Pt33 Ni37 -111.17(8)
Ni13 Pt25 Pt33 Ni37 177.56(11)
Ni26 Pt25 Pt33 Ni37 66.52(12)
Pt21 Pt25 Pt33 Ni37 177.24(8)
C35 Pt25 Pt33 Ni27 -91.0(10)
C25 Pt25 Pt33 Ni27 16.4(12)
Ni36 Pt25 Pt33 Ni27 -127.88(13)
Ni14 Pt25 Pt33 Ni27 52.25(13)
Ni24 Pt25 Pt33 Ni27 174.38(14)
Pt32 Pt25 Pt33 Ni27 177.35(11)
Ni13 Pt25 Pt33 Ni27 106.08(13)
Ni26 Pt25 Pt33 Ni27 -4.96(14)
Pt21 Pt25 Pt33 Ni27 105.77(11)
Ni37 Pt25 Pt33 Ni27 -71.48(12)
C35 Pt25 Pt33 Ni38 -17.9(10)
C25 Pt25 Pt33 Ni38 89.5(12)
Ni36 Pt25 Pt33 Ni38 -54.77(12)
Ni14 Pt25 Pt33 Ni38 125.36(12)
Ni24 Pt25 Pt33 Ni38 -112.51(13)
Pt32 Pt25 Pt33 Ni38 -109.54(9)
Ni13 Pt25 Pt33 Ni38 179.19(12)
Ni26 Pt25 Pt33 Ni38 68.15(13)
Pt21 Pt25 Pt33 Ni38 178.88(9)
Ni37 Pt25 Pt33 Ni38 1.63(11)
C35 Pt25 Pt33 Ni26 -86.1(10)
C25 Pt25 Pt33 Ni26 21.4(12)
Ni36 Pt25 Pt33 Ni26 -122.93(13)
Ni14 Pt25 Pt33 Ni26 57.21(13)
Ni24 Pt25 Pt33 Ni26 179.33(14)
Pt32 Pt25 Pt33 Ni26 -177.69(11)
Ni13 Pt25 Pt33 Ni26 111.04(13)
Pt21 Pt25 Pt33 Ni26 110.72(11)
Ni37 Pt25 Pt33 Ni26 -66.52(12)
C35 Pt25 Pt33 Pt22 160.9(10)
C25 Pt25 Pt33 Pt22 -91.6(12)
Ni36 Pt25 Pt33 Pt22 124.08(8)
Ni14 Pt25 Pt33 Pt22 -55.79(9)
Ni24 Pt25 Pt33 Pt22 66.34(10)
Pt32 Pt25 Pt33 Pt22 69.31(5)
Ni13 Pt25 Pt33 Pt22 -1.96(10)
Ni26 Pt25 Pt33 Pt22 -113.00(11)
Pt21 Pt25 Pt33 Pt22 -2.27(4)
Ni37 Pt25 Pt33 Pt22 -179.52(9)
C35 Pt25 Pt33 Pt41 37.4(10)
C25 Pt25 Pt33 Pt41 144.9(12)
Ni36 Pt25 Pt33 Pt41 0.55(8)
Ni14 Pt25 Pt33 Pt41 -179.31(8)
Ni24 Pt25 Pt33 Pt41 -57.19(10)
Pt32 Pt25 Pt33 Pt41 -54.21(4)
Ni13 Pt25 Pt33 Pt41 -125.48(9)
Ni26 Pt25 Pt33 Pt41 123.48(11)
Pt21 Pt25 Pt33 Pt41 -125.80(4)
Ni37 Pt25 Pt33 Pt41 56.96(8)
C35 Pt25 Pt33 Pt21 163.2(10)
C25 Pt25 Pt33 Pt21 -89.3(12)
Ni36 Pt25 Pt33 Pt21 126.35(8)
Ni14 Pt25 Pt33 Pt21 -53.52(8)
Ni24 Pt25 Pt33 Pt21 68.61(10)
Pt32 Pt25 Pt33 Pt21 71.59(4)
Ni13 Pt25 Pt33 Pt21 0.32(8)
Ni26 Pt25 Pt33 Pt21 -110.72(11)
Ni37 Pt25 Pt33 Pt21 -177.24(8)
C35 Pt25 Pt33 Pt28 -123(2)
C25 Pt25 Pt33 Pt28 -15(2)
Ni36 Pt25 Pt33 Pt28 -160(2)
Ni14 Pt25 Pt33 Pt28 21(2)
Ni24 Pt25 Pt33 Pt28 143(2)
Pt32 Pt25 Pt33 Pt28 146(2)
Ni13 Pt25 Pt33 Pt28 74(2)
Ni26 Pt25 Pt33 Pt28 -37(2)
Pt21 Pt25 Pt33 Pt28 74(2)
Ni37 Pt25 Pt33 Pt28 -103(2)
C35 Pt25 Pt33 Pt15 -141.4(10)
C25 Pt25 Pt33 Pt15 -33.9(12)
Ni36 Pt25 Pt33 Pt15 -178.24(8)
Ni14 Pt25 Pt33 Pt15 1.89(8)
Ni24 Pt25 Pt33 Pt15 124.02(10)
Pt32 Pt25 Pt33 Pt15 127.00(5)
Ni13 Pt25 Pt33 Pt15 55.73(9)
Ni26 Pt25 Pt33 Pt15 -55.31(11)
Pt21 Pt25 Pt33 Pt15 55.41(4)
Ni37 Pt25 Pt33 Pt15 -121.83(8)
C35 Pt25 Pt33 Pt34 91.8(10)
C25 Pt25 Pt33 Pt34 -160.8(12)
Ni36 Pt25 Pt33 Pt34 54.94(9)
Ni14 Pt25 Pt33 Pt34 -124.93(9)
Ni24 Pt25 Pt33 Pt34 -2.80(11)
Pt32 Pt25 Pt33 Pt34 0.18(5)
Ni13 Pt25 Pt33 Pt34 -71.09(10)
Ni26 Pt25 Pt33 Pt34 177.87(12)
Pt21 Pt25 Pt33 Pt34 -71.41(5)
Ni37 Pt25 Pt33 Pt34 111.35(9)
C35 Pt25 Pt33 Pt32 91.6(10)
C25 Pt25 Pt33 Pt32 -160.9(12)
Ni36 Pt25 Pt33 Pt32 54.76(8)
Ni14 Pt25 Pt33 Pt32 -125.10(9)
Ni24 Pt25 Pt33 Pt32 -2.98(10)
Ni13 Pt25 Pt33 Pt32 -71.27(9)
Ni26 Pt25 Pt33 Pt32 177.69(11)
Pt21 Pt25 Pt33 Pt32 -71.59(4)
Ni37 Pt25 Pt33 Pt32 111.17(8)
C31 Ni30 Pt34 Ni39 27(2)
C19 Ni30 Pt34 Ni39 -115.4(11)
Pt18 Ni30 Pt34 Ni39 -124.28(9)
Ni29 Ni30 Pt34 Ni39 -51.82(13)
Pt31 Ni30 Pt34 Ni39 122.82(9)
Ni40 Ni30 Pt34 Ni39 56.03(11)
Ni19 Ni30 Pt34 Ni39 177.82(12)
C31 Ni30 Pt34 Ni40 -29(2)
C19 Ni30 Pt34 Ni40 -171.4(11)
Pt18 Ni30 Pt34 Ni40 179.69(13)
Ni29 Ni30 Pt34 Ni40 -107.85(15)
Pt31 Ni30 Pt34 Ni40 66.79(10)
Ni19 Ni30 Pt34 Ni40 121.80(14)
C31 Ni30 Pt34 Ni29 79(2)
C19 Ni30 Pt34 Ni29 -63.6(11)
Pt18 Ni30 Pt34 Ni29 -72.46(12)
Pt31 Ni30 Pt34 Ni29 174.64(14)
Ni40 Ni30 Pt34 Ni29 107.85(15)
Ni19 Ni30 Pt34 Ni29 -130.35(16)
C31 Ni30 Pt34 Pt20 -151(2)
C19 Ni30 Pt34 Pt20 66.5(11)
Pt18 Ni30 Pt34 Pt20 57.66(6)
Ni29 Ni30 Pt34 Pt20 130.12(11)
Pt31 Ni30 Pt34 Pt20 -55.24(6)
Ni40 Ni30 Pt34 Pt20 -122.03(10)
Ni19 Ni30 Pt34 Pt20 -0.23(10)
C31 Ni30 Pt34 Pt31 -95(2)
C19 Ni30 Pt34 Pt31 121.8(11)
Pt18 Ni30 Pt34 Pt31 112.90(10)
Ni29 Ni30 Pt34 Pt31 -174.64(14)
Ni40 Ni30 Pt34 Pt31 -66.79(10)
Ni19 Ni30 Pt34 Pt31 55.01(10)
C31 Ni30 Pt34 Pt41 -24(2)
C19 Ni30 Pt34 Pt41 -167.1(11)
Pt18 Ni30 Pt34 Pt41 -175.93(7)
Ni29 Ni30 Pt34 Pt41 -103.48(13)
Pt31 Ni30 Pt34 Pt41 71.16(10)
Ni40 Ni30 Pt34 Pt41 4.37(13)
Ni19 Ni30 Pt34 Pt41 126.17(11)
C31 Ni30 Pt34 Pt22 152(2)
C19 Ni30 Pt34 Pt22 8.9(11)
Pt18 Ni30 Pt34 Pt22 -0.02(9)
Ni29 Ni30 Pt34 Pt22 72.44(13)
Pt31 Ni30 Pt34 Pt22 -112.92(7)
Ni40 Ni30 Pt34 Pt22 -179.71(9)
Ni19 Ni30 Pt34 Pt22 -57.92(12)
C31 Ni30 Pt34 Pt18 152(2)
C19 Ni30 Pt34 Pt18 8.9(11)
Ni29 Ni30 Pt34 Pt18 72.46(12)
Pt31 Ni30 Pt34 Pt18 -112.90(10)
Ni40 Ni30 Pt34 Pt18 -179.69(13)
Ni19 Ni30 Pt34 Pt18 -57.90(10)
C31 Ni30 Pt34 Pt33 115(2)
C19 Ni30 Pt34 Pt33 -28.3(16)
Pt18 Ni30 Pt34 Pt33 -37.2(11)
Ni29 Ni30 Pt34 Pt33 35.3(11)
Pt31 Ni30 Pt34 Pt33 -150.1(10)
Ni40 Ni30 Pt34 Pt33 143.1(10)
Ni19 Ni30 Pt34 Pt33 -95.1(10)
C31 Ni30 Pt34 Pt32 -98(2)
C19 Ni30 Pt34 Pt32 119.0(11)
Pt18 Ni30 Pt34 Pt32 110.13(9)
Ni29 Ni30 Pt34 Pt32 -177.42(12)
Pt31 Ni30 Pt34 Pt32 -2.78(12)
Ni40 Ni30 Pt34 Pt32 -69.57(13)
Ni19 Ni30 Pt34 Pt32 52.23(15)
C31 Ni30 Pt34 Pt28 86(2)
C19 Ni30 Pt34 Pt28 -56.9(11)
Pt18 Ni30 Pt34 Pt28 -65.81(9)
Ni29 Ni30 Pt34 Pt28 6.65(14)
Pt31 Ni30 Pt34 Pt28 -178.71(6)
Ni40 Ni30 Pt34 Pt28 114.50(10)
Ni19 Ni30 Pt34 Pt28 -123.70(10)
C39 Ni29 Pt34 Ni39 15.0(12)
C30 Ni29 Pt34 Ni39 161(3)
Ni30 Ni29 Pt34 Ni39 111.15(15)
Pt18 Ni29 Pt34 Ni39 177.99(12)
Pt28 Ni29 Pt34 Ni39 -75.72(10)
Ni17 Ni29 Pt34 Ni39 -127.17(14)
C39 Ni29 Pt34 Ni40 -39.3(12)
C30 Ni29 Pt34 Ni40 107(3)
Ni39 Ni29 Pt34 Ni40 -54.26(11)
Ni30 Ni29 Pt34 Ni40 56.89(13)
Pt18 Ni29 Pt34 Ni40 123.73(9)
Pt28 Ni29 Pt34 Ni40 -129.98(9)
Ni17 Ni29 Pt34 Ni40 178.57(12)
C39 Ni29 Pt34 Ni30 -96.2(12)
C30 Ni29 Pt34 Ni30 50(3)
Ni39 Ni29 Pt34 Ni30 -111.15(15)
Pt18 Ni29 Pt34 Ni30 66.84(11)
Pt28 Ni29 Pt34 Ni30 173.12(14)
Ni17 Ni29 Pt34 Ni30 121.68(16)
C39 Ni29 Pt34 Pt20 -162.6(12)
C30 Ni29 Pt34 Pt20 -16(3)
Ni39 Ni29 Pt34 Pt20 -177.56(9)
Ni30 Ni29 Pt34 Pt20 -66.41(13)
Pt18 Ni29 Pt34 Pt20 0.43(10)
Pt28 Ni29 Pt34 Pt20 106.72(8)
Ni17 Ni29 Pt34 Pt20 55.27(13)
C39 Ni29 Pt34 Pt31 -90.8(12)
C30 Ni29 Pt34 Pt31 55(3)
Ni39 Ni29 Pt34 Pt31 -105.82(11)
Ni30 Ni29 Pt34 Pt31 5.34(14)
Pt18 Ni29 Pt34 Pt31 72.18(9)
Pt28 Ni29 Pt34 Pt31 178.46(6)
Ni17 Ni29 Pt34 Pt31 127.01(10)
C39 Ni29 Pt34 Pt41 19.5(12)
C30 Ni29 Pt34 Pt41 166(3)
Ni39 Ni29 Pt34 Pt41 4.48(11)
Ni30 Ni29 Pt34 Pt41 115.63(12)
Pt18 Ni29 Pt34 Pt41 -177.53(6)
Pt28 Ni29 Pt34 Pt41 -71.24(9)
Ni17 Ni29 Pt34 Pt41 -122.69(10)
C39 Ni29 Pt34 Pt22 142.6(12)
C30 Ni29 Pt34 Pt22 -71(3)
Ni39 Ni29 Pt34 Pt22 127.62(9)
Ni30 Ni29 Pt34 Pt22 -121.23(11)
Pt18 Ni29 Pt34 Pt22 -54.39(6)
Pt28 Ni29 Pt34 Pt22 51.89(6)
Ni17 Ni29 Pt34 Pt22 0.45(10)
C39 Ni29 Pt34 Pt18 -163.0(12)
C30 Ni29 Pt34 Pt18 -17(3)
Ni39 Ni29 Pt34 Pt18 -177.99(12)
Ni30 Ni29 Pt34 Pt18 -66.84(11)
Pt28 Ni29 Pt34 Pt18 106.28(9)
Ni17 Ni29 Pt34 Pt18 54.84(10)
C39 Ni29 Pt34 Pt33 87.3(12)
C30 Ni29 Pt34 Pt33 -126(3)
Ni39 Ni29 Pt34 Pt33 72.30(11)
Ni30 Ni29 Pt34 Pt33 -176.55(11)
Pt18 Ni29 Pt34 Pt33 -109.71(7)
Pt28 Ni29 Pt34 Pt33 -3.43(10)
Ni17 Ni29 Pt34 Pt33 -54.87(13)
C39 Ni29 Pt34 Pt32 47(2)
C30 Ni29 Pt34 Pt32 -166(3)
Ni39 Ni29 Pt34 Pt32 32.5(15)
Ni30 Ni29 Pt34 Pt32 143.7(14)
Pt18 Ni29 Pt34 Pt32 -149.5(14)
Pt28 Ni29 Pt34 Pt32 -43.2(15)
Ni17 Ni29 Pt34 Pt32 -94.7(15)
C39 Ni29 Pt34 Pt28 90.7(12)
C30 Ni29 Pt34 Pt28 -123(3)
Ni39 Ni29 Pt34 Pt28 75.72(10)
Ni30 Ni29 Pt34 Pt28 -173.12(14)
Pt18 Ni29 Pt34 Pt28 -106.28(9)
Ni17 Ni29 Pt34 Pt28 -51.45(9)
Ni11 Pt20 Pt34 Ni39 -5(2)
Ni4 Pt20 Pt34 Ni39 20(3)
Pt10 Pt20 Pt34 Ni39 178(100)
Ni19 Pt20 Pt34 Ni39 -61(2)
Pt9 Pt20 Pt34 Ni39 -112(2)
Pt12 Pt20 Pt34 Ni39 65(2)
Pt32 Pt20 Pt34 Ni39 70(2)
Pt31 Pt20 Pt34 Ni39 -5(2)
Pt21 Pt20 Pt34 Ni39 124(2)
Pt22 Pt20 Pt34 Ni39 179(100)
Pt18 Pt20 Pt34 Ni39 -113(2)
Ni11 Pt20 Pt34 Ni40 -2.10(12)
Ni4 Pt20 Pt34 Ni40 24(2)
Pt10 Pt20 Pt34 Ni40 -178.93(8)
Ni19 Pt20 Pt34 Ni40 -57.28(11)
Pt9 Pt20 Pt34 Ni40 -108.12(9)
Pt12 Pt20 Pt34 Ni40 68.82(9)
Pt32 Pt20 Pt34 Ni40 73.01(8)
Pt31 Pt20 Pt34 Ni40 -2.07(8)
Pt21 Pt20 Pt34 Ni40 127.44(8)
Pt22 Pt20 Pt34 Ni40 -177.76(9)
Pt18 Pt20 Pt34 Ni40 -109.50(8)
Ni11 Pt20 Pt34 Ni30 55.42(12)
Ni4 Pt20 Pt34 Ni30 81(2)
Pt10 Pt20 Pt34 Ni30 -121.41(8)
Ni19 Pt20 Pt34 Ni30 0.24(11)
Pt9 Pt20 Pt34 Ni30 -50.60(9)
Pt12 Pt20 Pt34 Ni30 126.33(8)
Pt32 Pt20 Pt34 Ni30 130.53(8)
Pt31 Pt20 Pt34 Ni30 55.44(8)
Pt21 Pt20 Pt34 Ni30 -175.04(8)
Pt22 Pt20 Pt34 Ni30 -120.25(8)
Pt18 Pt20 Pt34 Ni30 -51.99(8)
Ni11 Pt20 Pt34 Ni29 106.98(13)
Ni4 Pt20 Pt34 Ni29 133(2)
Pt10 Pt20 Pt34 Ni29 -69.84(10)
Ni19 Pt20 Pt34 Ni29 51.80(12)
Pt9 Pt20 Pt34 Ni29 0.97(11)
Pt12 Pt20 Pt34 Ni29 177.90(10)
Pt32 Pt20 Pt34 Ni29 -177.91(10)
Pt31 Pt20 Pt34 Ni29 107.01(10)
Pt21 Pt20 Pt34 Ni29 -123.47(10)
Pt22 Pt20 Pt34 Ni29 -68.68(10)
Pt18 Pt20 Pt34 Ni29 -0.42(9)
Ni11 Pt20 Pt34 Pt31 -0.03(9)
Ni4 Pt20 Pt34 Pt31 26(2)
Pt10 Pt20 Pt34 Pt31 -176.85(5)
Ni19 Pt20 Pt34 Pt31 -55.21(8)
Pt9 Pt20 Pt34 Pt31 -106.04(5)
Pt12 Pt20 Pt34 Pt31 70.89(5)
Pt32 Pt20 Pt34 Pt31 75.08(4)
Pt21 Pt20 Pt34 Pt31 129.52(4)
Pt22 Pt20 Pt34 Pt31 -175.69(4)
Pt18 Pt20 Pt34 Pt31 -107.43(4)
Ni11 Pt20 Pt34 Pt41 -75.09(10)
Ni4 Pt20 Pt34 Pt41 -49(2)
Pt10 Pt20 Pt34 Pt41 108.08(6)
Ni19 Pt20 Pt34 Pt41 -130.28(8)
Pt9 Pt20 Pt34 Pt41 178.89(5)
Pt12 Pt20 Pt34 Pt41 -4.18(7)
Pt32 Pt20 Pt34 Pt41 0.01(4)
Pt31 Pt20 Pt34 Pt41 -75.07(5)
Pt21 Pt20 Pt34 Pt41 54.45(5)
Pt22 Pt20 Pt34 Pt41 109.24(5)
Pt18 Pt20 Pt34 Pt41 177.50(6)
Ni11 Pt20 Pt34 Pt22 175.66(9)
Ni4 Pt20 Pt34 Pt22 -159(2)
Pt10 Pt20 Pt34 Pt22 -1.16(4)
Ni19 Pt20 Pt34 Pt22 120.48(8)
Pt9 Pt20 Pt34 Pt22 69.65(5)
Pt12 Pt20 Pt34 Pt22 -113.42(5)
Pt32 Pt20 Pt34 Pt22 -109.23(4)
Pt31 Pt20 Pt34 Pt22 175.69(4)
Pt21 Pt20 Pt34 Pt22 -54.80(3)
Pt18 Pt20 Pt34 Pt22 68.26(3)
Ni11 Pt20 Pt34 Pt18 107.40(9)
Ni4 Pt20 Pt34 Pt18 133(2)
Pt10 Pt20 Pt34 Pt18 -69.42(5)
Ni19 Pt20 Pt34 Pt18 52.22(8)
Pt9 Pt20 Pt34 Pt18 1.39(5)
Pt12 Pt20 Pt34 Pt18 178.32(5)
Pt32 Pt20 Pt34 Pt18 -177.49(4)
Pt31 Pt20 Pt34 Pt18 107.43(4)
Pt21 Pt20 Pt34 Pt18 -123.06(4)
Pt22 Pt20 Pt34 Pt18 -68.26(3)
Ni11 Pt20 Pt34 Pt33 -129.90(9)
Ni4 Pt20 Pt34 Pt33 -104(2)
Pt10 Pt20 Pt34 Pt33 53.27(5)
Ni19 Pt20 Pt34 Pt33 174.92(8)
Pt9 Pt20 Pt34 Pt33 124.08(5)
Pt12 Pt20 Pt34 Pt33 -58.98(5)
Pt32 Pt20 Pt34 Pt33 -54.79(3)
Pt31 Pt20 Pt34 Pt33 -129.87(4)
Pt21 Pt20 Pt34 Pt33 -0.36(4)
Pt22 Pt20 Pt34 Pt33 54.44(3)
Pt18 Pt20 Pt34 Pt33 122.70(4)
Ni11 Pt20 Pt34 Pt32 -75.11(9)
Ni4 Pt20 Pt34 Pt32 -49(2)
Pt10 Pt20 Pt34 Pt32 108.06(5)
Ni19 Pt20 Pt34 Pt32 -130.29(8)
Pt9 Pt20 Pt34 Pt32 178.87(6)
Pt12 Pt20 Pt34 Pt32 -4.19(4)
Pt31 Pt20 Pt34 Pt32 -75.08(4)
Pt21 Pt20 Pt34 Pt32 54.43(3)
Pt22 Pt20 Pt34 Pt32 109.23(4)
Pt18 Pt20 Pt34 Pt32 177.49(4)
Ni11 Pt20 Pt34 Pt28 177.39(9)
Ni4 Pt20 Pt34 Pt28 -157(2)
Pt10 Pt20 Pt34 Pt28 0.57(6)
Ni19 Pt20 Pt34 Pt28 122.21(8)
Pt9 Pt20 Pt34 Pt28 71.38(6)
Pt12 Pt20 Pt34 Pt28 -111.69(6)
Pt32 Pt20 Pt34 Pt28 -107.50(5)
Pt31 Pt20 Pt34 Pt28 177.42(5)
Pt21 Pt20 Pt34 Pt28 -53.06(5)
Pt22 Pt20 Pt34 Pt28 1.73(4)
Pt18 Pt20 Pt34 Pt28 69.99(5)
C32 Pt31 Pt34 Ni39 -9.7(13)
C21 Pt31 Pt34 Ni39 -165(3)
Ni11 Pt31 Pt34 Ni39 179.79(12)
Ni40 Pt31 Pt34 Ni39 1.93(11)
Ni30 Pt31 Pt34 Ni39 -71.35(13)
Pt20 Pt31 Pt34 Ni39 179.76(9)
Ni23 Pt31 Pt34 Ni39 108.71(12)
Ni19 Pt31 Pt34 Ni39 -126.37(11)
Ni35 Pt31 Pt34 Ni39 61.66(10)
Pt32 Pt31 Pt34 Ni39 111.22(8)
C32 Pt31 Pt34 Ni40 -11.6(13)
C21 Pt31 Pt34 Ni40 -167(3)
Ni11 Pt31 Pt34 Ni40 177.85(13)
Ni30 Pt31 Pt34 Ni40 -73.28(13)
Pt20 Pt31 Pt34 Ni40 177.83(9)
Ni23 Pt31 Pt34 Ni40 106.78(12)
Ni19 Pt31 Pt34 Ni40 -128.31(11)
Ni35 Pt31 Pt34 Ni40 59.72(10)
Pt32 Pt31 Pt34 Ni40 109.28(9)
C32 Pt31 Pt34 Ni30 61.7(13)
C21 Pt31 Pt34 Ni30 -93(3)
Ni11 Pt31 Pt34 Ni30 -108.87(14)
Ni40 Pt31 Pt34 Ni30 73.28(13)
Pt20 Pt31 Pt34 Ni30 -108.89(10)
Ni23 Pt31 Pt34 Ni30 -179.94(14)
Ni19 Pt31 Pt34 Ni30 -55.03(12)
Ni35 Pt31 Pt34 Ni30 133.00(12)
Pt32 Pt31 Pt34 Ni30 -177.44(11)
C32 Pt31 Pt34 Ni29 56.4(13)
C21 Pt31 Pt34 Ni29 -98(3)
Ni11 Pt31 Pt34 Ni29 -114.11(14)
Ni40 Pt31 Pt34 Ni29 68.04(13)
Ni30 Pt31 Pt34 Ni29 -5.24(14)
Pt20 Pt31 Pt34 Ni29 -114.13(11)
Ni23 Pt31 Pt34 Ni29 174.82(14)
Ni19 Pt31 Pt34 Ni29 -60.27(13)
Ni35 Pt31 Pt34 Ni29 127.76(12)
Pt32 Pt31 Pt34 Ni29 177.32(12)
C32 Pt31 Pt34 Pt20 170.6(13)
C21 Pt31 Pt34 Pt20 16(3)
Ni11 Pt31 Pt34 Pt20 0.03(10)
Ni40 Pt31 Pt34 Pt20 -177.83(9)
Ni30 Pt31 Pt34 Pt20 108.89(10)
Ni23 Pt31 Pt34 Pt20 -71.05(10)
Ni19 Pt31 Pt34 Pt20 53.87(8)
Ni35 Pt31 Pt34 Pt20 -118.10(7)
Pt32 Pt31 Pt34 Pt20 -68.54(4)
C32 Pt31 Pt34 Pt41 -67.0(13)
C21 Pt31 Pt34 Pt41 138(3)
Ni11 Pt31 Pt34 Pt41 122.47(10)
Ni40 Pt31 Pt34 Pt41 -55.38(8)
Ni30 Pt31 Pt34 Pt41 -128.66(11)
Pt20 Pt31 Pt34 Pt41 122.44(5)
Ni23 Pt31 Pt34 Pt41 51.40(10)
Ni19 Pt31 Pt34 Pt41 176.31(8)
Ni35 Pt31 Pt34 Pt41 4.34(7)
Pt32 Pt31 Pt34 Pt41 53.90(4)
C32 Pt31 Pt34 Pt22 166.1(13)
C21 Pt31 Pt34 Pt22 11(3)
Ni11 Pt31 Pt34 Pt22 -4.41(11)
Ni40 Pt31 Pt34 Pt22 177.74(9)
Ni30 Pt31 Pt34 Pt22 104.46(11)
Pt20 Pt31 Pt34 Pt22 -4.43(4)
Ni23 Pt31 Pt34 Pt22 -75.48(11)
Ni19 Pt31 Pt34 Pt22 49.43(9)
Ni35 Pt31 Pt34 Pt22 -122.54(7)
Pt32 Pt31 Pt34 Pt22 -72.98(5)
C32 Pt31 Pt34 Pt18 111.9(13)
C21 Pt31 Pt34 Pt18 -43(3)
Ni11 Pt31 Pt34 Pt18 -58.62(10)
Ni40 Pt31 Pt34 Pt18 123.53(9)
Ni30 Pt31 Pt34 Pt18 50.25(10)
Pt20 Pt31 Pt34 Pt18 -58.65(4)
Ni23 Pt31 Pt34 Pt18 -129.69(10)
Ni19 Pt31 Pt34 Pt18 -4.78(8)
Ni35 Pt31 Pt34 Pt18 -176.75(7)
Pt32 Pt31 Pt34 Pt18 -127.19(5)
C32 Pt31 Pt34 Pt33 -121.5(13)
C21 Pt31 Pt34 Pt33 84(3)
Ni11 Pt31 Pt34 Pt33 67.93(11)
Ni40 Pt31 Pt34 Pt33 -109.93(9)
Ni30 Pt31 Pt34 Pt33 176.79(12)
Pt20 Pt31 Pt34 Pt33 67.90(6)
Ni23 Pt31 Pt34 Pt33 -3.15(12)
Ni19 Pt31 Pt34 Pt33 121.77(9)
Ni35 Pt31 Pt34 Pt33 -50.21(8)
Pt32 Pt31 Pt34 Pt33 -0.64(5)
C32 Pt31 Pt34 Pt32 -120.9(13)
C21 Pt31 Pt34 Pt32 84(3)
Ni11 Pt31 Pt34 Pt32 68.57(10)
Ni40 Pt31 Pt34 Pt32 -109.28(9)
Ni30 Pt31 Pt34 Pt32 177.44(11)
Pt20 Pt31 Pt34 Pt32 68.54(4)
Ni23 Pt31 Pt34 Pt32 -2.50(10)
Ni19 Pt31 Pt34 Pt32 122.41(9)
Ni35 Pt31 Pt34 Pt32 -49.56(7)
C32 Pt31 Pt34 Pt28 92(2)
C21 Pt31 Pt34 Pt28 -63(4)
Ni11 Pt31 Pt34 Pt28 -78.9(15)
Ni40 Pt31 Pt34 Pt28 103.2(14)
Ni30 Pt31 Pt34 Pt28 29.9(14)
Pt20 Pt31 Pt34 Pt28 -79.0(14)
Ni23 Pt31 Pt34 Pt28 -150.0(14)
Ni19 Pt31 Pt34 Pt28 -25.1(15)
Ni35 Pt31 Pt34 Pt28 162.9(14)
Pt32 Pt31 Pt34 Pt28 -147.5(14)
Ni8 Pt22 Pt34 Ni39 107.54(12)
Ni17 Pt22 Pt34 Ni39 50.59(11)
Pt10 Pt22 Pt34 Ni39 -178.78(8)
Ni16 Pt22 Pt34 Ni39 -2.33(13)
Pt18 Pt22 Pt34 Ni39 105.67(9)
Pt33 Pt22 Pt34 Ni39 -70.61(8)
Pt7 Pt22 Pt34 Ni39 124.4(11)
Pt28 Pt22 Pt34 Ni39 -1.73(8)
Pt20 Pt22 Pt34 Ni39 -179.95(9)
Pt21 Pt22 Pt34 Ni39 -125.29(8)
Pt15 Pt22 Pt34 Ni39 -73.74(9)
Ni8 Pt22 Pt34 Ni40 -5(2)
Ni17 Pt22 Pt34 Ni40 -62(2)
Pt10 Pt22 Pt34 Ni40 69(2)
Ni16 Pt22 Pt34 Ni40 -115(2)
Pt18 Pt22 Pt34 Ni40 -7(2)
Pt33 Pt22 Pt34 Ni40 177(100)
Pt7 Pt22 Pt34 Ni40 12(3)
Pt28 Pt22 Pt34 Ni40 -114(2)
Pt20 Pt22 Pt34 Ni40 68(2)
Pt21 Pt22 Pt34 Ni40 122(2)
Pt15 Pt22 Pt34 Ni40 174(2)
Ni8 Pt22 Pt34 Ni30 1.89(13)
Ni17 Pt22 Pt34 Ni30 -55.05(12)
Pt10 Pt22 Pt34 Ni30 75.57(10)
Ni16 Pt22 Pt34 Ni30 -107.97(12)
Pt18 Pt22 Pt34 Ni30 0.02(9)
Pt33 Pt22 Pt34 Ni30 -176.26(10)
Pt7 Pt22 Pt34 Ni30 18.7(12)
Pt28 Pt22 Pt34 Ni30 -107.38(9)
Pt20 Pt22 Pt34 Ni30 74.40(9)
Pt21 Pt22 Pt34 Ni30 129.07(9)
Pt15 Pt22 Pt34 Ni30 -179.39(9)
Ni8 Pt22 Pt34 Ni29 56.47(12)
Ni17 Pt22 Pt34 Ni29 -0.47(11)
Pt10 Pt22 Pt34 Ni29 130.15(9)
Ni16 Pt22 Pt34 Ni29 -53.39(12)
Pt18 Pt22 Pt34 Ni29 54.60(8)
Pt33 Pt22 Pt34 Ni29 -121.68(9)
Pt7 Pt22 Pt34 Ni29 73.3(12)
Pt28 Pt22 Pt34 Ni29 -52.80(8)
Pt20 Pt22 Pt34 Ni29 128.99(9)
Pt21 Pt22 Pt34 Ni29 -176.35(8)
Pt15 Pt22 Pt34 Ni29 -124.81(9)
Ni8 Pt22 Pt34 Pt20 -72.52(9)
Ni17 Pt22 Pt34 Pt20 -129.46(8)
Pt10 Pt22 Pt34 Pt20 1.17(4)
Ni16 Pt22 Pt34 Pt20 177.62(9)
Pt18 Pt22 Pt34 Pt20 -74.39(4)
Pt33 Pt22 Pt34 Pt20 109.33(4)
Pt7 Pt22 Pt34 Pt20 -55.7(11)
Pt28 Pt22 Pt34 Pt20 178.22(4)
Pt21 Pt22 Pt34 Pt20 54.66(4)
Pt15 Pt22 Pt34 Pt20 106.20(5)
Ni8 Pt22 Pt34 Pt31 -68.13(10)
Ni17 Pt22 Pt34 Pt31 -125.07(9)
Pt10 Pt22 Pt34 Pt31 5.55(7)
Ni16 Pt22 Pt34 Pt31 -177.99(9)
Pt18 Pt22 Pt34 Pt31 -70.00(5)
Pt33 Pt22 Pt34 Pt31 113.72(5)
Pt7 Pt22 Pt34 Pt31 -51.3(12)
Pt28 Pt22 Pt34 Pt31 -177.39(6)
Pt20 Pt22 Pt34 Pt31 4.39(4)
Pt21 Pt22 Pt34 Pt31 59.05(6)
Pt15 Pt22 Pt34 Pt31 110.59(6)
Ni8 Pt22 Pt34 Pt41 178.03(9)
Ni17 Pt22 Pt34 Pt41 121.09(9)
Pt10 Pt22 Pt34 Pt41 -108.28(6)
Ni16 Pt22 Pt34 Pt41 68.17(10)
Pt18 Pt22 Pt34 Pt41 176.16(6)
Pt33 Pt22 Pt34 Pt41 -0.12(5)
Pt7 Pt22 Pt34 Pt41 -165.1(11)
Pt28 Pt22 Pt34 Pt41 68.77(5)
Pt20 Pt22 Pt34 Pt41 -109.45(5)
Pt21 Pt22 Pt34 Pt41 -54.79(6)
Pt15 Pt22 Pt34 Pt41 -3.25(7)
Ni8 Pt22 Pt34 Pt18 1.87(9)
Ni17 Pt22 Pt34 Pt18 -55.07(8)
Pt10 Pt22 Pt34 Pt18 75.55(5)
Ni16 Pt22 Pt34 Pt18 -107.99(9)
Pt33 Pt22 Pt34 Pt18 -176.28(5)
Pt7 Pt22 Pt34 Pt18 18.7(11)
Pt28 Pt22 Pt34 Pt18 -107.40(4)
Pt20 Pt22 Pt34 Pt18 74.39(4)
Pt21 Pt22 Pt34 Pt18 129.05(4)
Pt15 Pt22 Pt34 Pt18 -179.41(6)
Ni8 Pt22 Pt34 Pt33 178.15(10)
Ni17 Pt22 Pt34 Pt33 121.21(8)
Pt10 Pt22 Pt34 Pt33 -108.17(5)
Ni16 Pt22 Pt34 Pt33 68.29(9)
Pt18 Pt22 Pt34 Pt33 176.28(5)
Pt7 Pt22 Pt34 Pt33 -165.0(12)
Pt28 Pt22 Pt34 Pt33 68.88(4)
Pt20 Pt22 Pt34 Pt33 -109.33(4)
Pt21 Pt22 Pt34 Pt33 -54.67(4)
Pt15 Pt22 Pt34 Pt33 -3.13(5)
Ni8 Pt22 Pt34 Pt32 -127.13(9)
Ni17 Pt22 Pt34 Pt32 175.93(8)
Pt10 Pt22 Pt34 Pt32 -53.44(5)
Ni16 Pt22 Pt34 Pt32 123.01(9)
Pt18 Pt22 Pt34 Pt32 -129.00(5)
Pt33 Pt22 Pt34 Pt32 54.72(4)
Pt7 Pt22 Pt34 Pt32 -110.3(11)
Pt28 Pt22 Pt34 Pt32 123.61(4)
Pt20 Pt22 Pt34 Pt32 -54.61(4)
Pt21 Pt22 Pt34 Pt32 0.05(5)
Pt15 Pt22 Pt34 Pt32 51.59(6)
Ni8 Pt22 Pt34 Pt28 109.27(9)
Ni17 Pt22 Pt34 Pt28 52.32(8)
Pt10 Pt22 Pt34 Pt28 -177.05(5)
Ni16 Pt22 Pt34 Pt28 -0.60(9)
Pt18 Pt22 Pt34 Pt28 107.40(4)
Pt33 Pt22 Pt34 Pt28 -68.88(4)
Pt7 Pt22 Pt34 Pt28 126.1(12)
Pt20 Pt22 Pt34 Pt28 -178.22(4)
Pt21 Pt22 Pt34 Pt28 -123.56(4)
Pt15 Pt22 Pt34 Pt28 -72.01(5)
C18 Pt18 Pt34 Ni39 -90(3)
C19 Pt18 Pt34 Ni39 60.2(10)
Ni30 Pt18 Pt34 Ni39 68.44(12)
Ni8 Pt18 Pt34 Ni39 -113.48(12)
Ni29 Pt18 Pt34 Ni39 -1.90(11)
Pt22 Pt18 Pt34 Ni39 -111.54(8)
Ni17 Pt18 Pt34 Ni39 -59.00(11)
Ni19 Pt18 Pt34 Ni39 126.54(11)
Pt20 Pt18 Pt34 Ni39 177.69(9)
Pt9 Pt18 Pt34 Ni39 176.51(8)
C18 Pt18 Pt34 Ni40 -158(3)
C19 Pt18 Pt34 Ni40 -8.5(10)
Ni30 Pt18 Pt34 Ni40 -0.31(13)
Ni8 Pt18 Pt34 Ni40 177.78(12)
Ni29 Pt18 Pt34 Ni40 -70.65(12)
Pt22 Pt18 Pt34 Ni40 179.71(10)
Ni17 Pt18 Pt34 Ni40 -127.74(12)
Ni19 Pt18 Pt34 Ni40 57.79(12)
Pt20 Pt18 Pt34 Ni40 108.95(9)
Pt9 Pt18 Pt34 Ni40 107.77(9)
C18 Pt18 Pt34 Ni30 -158(3)
C19 Pt18 Pt34 Ni30 -8.2(10)
Ni8 Pt18 Pt34 Ni30 178.08(14)
Ni29 Pt18 Pt34 Ni30 -70.34(12)
Pt22 Pt18 Pt34 Ni30 -179.98(10)
Ni17 Pt18 Pt34 Ni30 -127.44(12)
Ni19 Pt18 Pt34 Ni30 58.10(12)
Pt20 Pt18 Pt34 Ni30 109.26(10)
Pt9 Pt18 Pt34 Ni30 108.07(10)
C18 Pt18 Pt34 Ni29 -88(3)
C19 Pt18 Pt34 Ni29 62.1(10)
Ni30 Pt18 Pt34 Ni29 70.34(12)
Ni8 Pt18 Pt34 Ni29 -111.58(13)
Pt22 Pt18 Pt34 Ni29 -109.64(9)
Ni17 Pt18 Pt34 Ni29 -57.10(11)
Ni19 Pt18 Pt34 Ni29 128.44(12)
Pt20 Pt18 Pt34 Ni29 179.60(9)
Pt9 Pt18 Pt34 Ni29 178.42(9)
C18 Pt18 Pt34 Pt20 93(3)
C19 Pt18 Pt34 Pt20 -117.5(10)
Ni30 Pt18 Pt34 Pt20 -109.26(10)
Ni8 Pt18 Pt34 Pt20 68.83(10)
Ni29 Pt18 Pt34 Pt20 -179.60(9)
Pt22 Pt18 Pt34 Pt20 70.76(4)
Ni17 Pt18 Pt34 Pt20 123.31(8)
Ni19 Pt18 Pt34 Pt20 -51.16(8)
Pt9 Pt18 Pt34 Pt20 -1.18(4)
C18 Pt18 Pt34 Pt31 149(3)
C19 Pt18 Pt34 Pt31 -61.5(10)
Ni30 Pt18 Pt34 Pt31 -53.31(10)
Ni8 Pt18 Pt34 Pt31 124.77(10)
Ni29 Pt18 Pt34 Pt31 -123.65(9)
Pt22 Pt18 Pt34 Pt31 126.71(5)
Ni17 Pt18 Pt34 Pt31 179.25(8)
Ni19 Pt18 Pt34 Pt31 4.79(8)
Pt20 Pt18 Pt34 Pt31 55.95(4)
Pt9 Pt18 Pt34 Pt31 54.76(5)
C18 Pt18 Pt34 Pt41 -49(3)
C19 Pt18 Pt34 Pt41 100.5(13)
Ni30 Pt18 Pt34 Pt41 108.8(9)
Ni8 Pt18 Pt34 Pt41 -73.2(9)
Ni29 Pt18 Pt34 Pt41 38.4(9)
Pt22 Pt18 Pt34 Pt41 -71.2(9)
Ni17 Pt18 Pt34 Pt41 -18.7(9)
Ni19 Pt18 Pt34 Pt41 166.9(9)
Pt20 Pt18 Pt34 Pt41 -142.0(9)
Pt9 Pt18 Pt34 Pt41 -143.2(9)
C18 Pt18 Pt34 Pt22 22(3)
C19 Pt18 Pt34 Pt22 171.8(10)
Ni30 Pt18 Pt34 Pt22 179.98(10)
Ni8 Pt18 Pt34 Pt22 -1.94(10)
Ni29 Pt18 Pt34 Pt22 109.64(9)
Ni17 Pt18 Pt34 Pt22 52.54(8)
Ni19 Pt18 Pt34 Pt22 -121.92(8)
Pt20 Pt18 Pt34 Pt22 -70.76(4)
Pt9 Pt18 Pt34 Pt22 -71.95(5)
C18 Pt18 Pt34 Pt33 18(3)
C19 Pt18 Pt34 Pt33 168.1(10)
Ni30 Pt18 Pt34 Pt33 176.31(10)
Ni8 Pt18 Pt34 Pt33 -5.61(11)
Ni29 Pt18 Pt34 Pt33 105.97(10)
Pt22 Pt18 Pt34 Pt33 -3.67(5)
Ni17 Pt18 Pt34 Pt33 48.87(9)
Ni19 Pt18 Pt34 Pt33 -125.59(9)
Pt20 Pt18 Pt34 Pt33 -74.43(5)
Pt9 Pt18 Pt34 Pt33 -75.62(6)
C18 Pt18 Pt34 Pt32 90(3)
C19 Pt18 Pt34 Pt32 -120.1(10)
Ni30 Pt18 Pt34 Pt32 -111.85(10)
Ni8 Pt18 Pt34 Pt32 66.24(11)
Ni29 Pt18 Pt34 Pt32 177.81(10)
Pt22 Pt18 Pt34 Pt32 68.17(5)
Ni17 Pt18 Pt34 Pt32 120.72(9)
Ni19 Pt18 Pt34 Pt32 -53.75(9)
Pt20 Pt18 Pt34 Pt32 -2.59(4)
Pt9 Pt18 Pt34 Pt32 -3.77(7)
C18 Pt18 Pt34 Pt28 -32(3)
C19 Pt18 Pt34 Pt28 117.7(10)
Ni30 Pt18 Pt34 Pt28 125.89(10)
Ni8 Pt18 Pt34 Pt28 -56.02(10)
Ni29 Pt18 Pt34 Pt28 55.55(9)
Pt22 Pt18 Pt34 Pt28 -54.09(4)
Ni17 Pt18 Pt34 Pt28 -1.54(8)
Ni19 Pt18 Pt34 Pt28 -176.01(8)
Pt20 Pt18 Pt34 Pt28 -124.85(4)
Pt9 Pt18 Pt34 Pt28 -126.03(5)
Ni37 Pt33 Pt34 Ni39 -51.22(11)
Ni27 Pt33 Pt34 Ni39 58.89(13)
Ni38 Pt33 Pt34 Ni39 4.10(9)
Ni26 Pt33 Pt34 Ni39 -97.0(14)
Pt22 Pt33 Pt34 Ni39 125.94(7)
Pt41 Pt33 Pt34 Ni39 -53.94(7)
Pt21 Pt33 Pt34 Ni39 -177.80(7)
Pt28 Pt33 Pt34 Ni39 56.88(7)
Pt15 Pt33 Pt34 Ni39 129.39(8)
Pt32 Pt33 Pt34 Ni39 -123.94(7)
Pt25 Pt33 Pt34 Ni39 -124.11(8)
Ni37 Pt33 Pt34 Ni40 2.97(13)
Ni27 Pt33 Pt34 Ni40 113.08(14)
Ni38 Pt33 Pt34 Ni40 58.29(11)
Ni26 Pt33 Pt34 Ni40 -42.8(15)
Pt22 Pt33 Pt34 Ni40 -179.87(10)
Pt41 Pt33 Pt34 Ni40 0.25(9)
Pt21 Pt33 Pt34 Ni40 -123.61(9)
Pt28 Pt33 Pt34 Ni40 111.07(10)
Pt15 Pt33 Pt34 Ni40 -176.42(9)
Pt32 Pt33 Pt34 Ni40 -69.75(10)
Pt25 Pt33 Pt34 Ni40 -69.92(11)
Ni37 Pt33 Pt34 Ni30 -138.2(11)
Ni27 Pt33 Pt34 Ni30 -28.1(11)
Ni38 Pt33 Pt34 Ni30 -82.9(11)
Ni26 Pt33 Pt34 Ni30 176.0(16)
Pt22 Pt33 Pt34 Ni30 39.0(11)
Pt41 Pt33 Pt34 Ni30 -140.9(11)
Pt21 Pt33 Pt34 Ni30 95.2(11)
Pt28 Pt33 Pt34 Ni30 -30.1(11)
Pt15 Pt33 Pt34 Ni30 42.4(11)
Pt32 Pt33 Pt34 Ni30 149.1(11)
Pt25 Pt33 Pt34 Ni30 148.9(10)
Ni37 Pt33 Pt34 Ni29 -104.63(13)
Ni27 Pt33 Pt34 Ni29 5.48(15)
Ni38 Pt33 Pt34 Ni29 -49.30(12)
Ni26 Pt33 Pt34 Ni29 -150.4(14)
Pt22 Pt33 Pt34 Ni29 72.54(10)
Pt41 Pt33 Pt34 Ni29 -107.35(11)
Pt21 Pt33 Pt34 Ni29 128.79(10)
Pt28 Pt33 Pt34 Ni29 3.47(10)
Pt15 Pt33 Pt34 Ni29 75.98(12)
Pt32 Pt33 Pt34 Ni29 -177.34(11)
Pt25 Pt33 Pt34 Ni29 -177.52(11)
Ni37 Pt33 Pt34 Pt20 126.95(9)
Ni27 Pt33 Pt34 Pt20 -122.95(11)
Ni38 Pt33 Pt34 Pt20 -177.73(7)
Ni26 Pt33 Pt34 Pt20 81.2(15)
Pt22 Pt33 Pt34 Pt20 -55.89(4)
Pt41 Pt33 Pt34 Pt20 124.23(4)
Pt21 Pt33 Pt34 Pt20 0.36(4)
Pt28 Pt33 Pt34 Pt20 -124.95(4)
Pt15 Pt33 Pt34 Pt20 -52.44(6)
Pt32 Pt33 Pt34 Pt20 54.23(4)
Pt25 Pt33 Pt34 Pt20 54.06(6)
Ni37 Pt33 Pt34 Pt31 73.38(11)
Ni27 Pt33 Pt34 Pt31 -176.51(11)
Ni38 Pt33 Pt34 Pt31 128.70(8)
Ni26 Pt33 Pt34 Pt31 27.6(15)
Pt22 Pt33 Pt34 Pt31 -109.46(6)
Pt41 Pt33 Pt34 Pt31 70.66(6)
Pt21 Pt33 Pt34 Pt31 -53.20(6)
Pt28 Pt33 Pt34 Pt31 -178.52(7)
Pt15 Pt33 Pt34 Pt31 -106.01(7)
Pt32 Pt33 Pt34 Pt31 0.66(6)
Pt25 Pt33 Pt34 Pt31 0.49(8)
Ni37 Pt33 Pt34 Pt41 2.72(9)
Ni27 Pt33 Pt34 Pt41 112.83(11)
Ni38 Pt33 Pt34 Pt41 58.04(7)
Ni26 Pt33 Pt34 Pt41 -43.1(14)
Pt22 Pt33 Pt34 Pt41 179.88(5)
Pt21 Pt33 Pt34 Pt41 -123.86(4)
Pt28 Pt33 Pt34 Pt41 110.82(5)
Pt15 Pt33 Pt34 Pt41 -176.67(6)
Pt32 Pt33 Pt34 Pt41 -70.00(4)
Pt25 Pt33 Pt34 Pt41 -70.17(5)
Ni37 Pt33 Pt34 Pt22 -177.16(9)
Ni27 Pt33 Pt34 Pt22 -67.06(11)
Ni38 Pt33 Pt34 Pt22 -121.84(7)
Ni26 Pt33 Pt34 Pt22 137.0(14)
Pt41 Pt33 Pt34 Pt22 -179.88(5)
Pt21 Pt33 Pt34 Pt22 56.25(4)
Pt28 Pt33 Pt34 Pt22 -69.06(4)
Pt15 Pt33 Pt34 Pt22 3.45(5)
Pt32 Pt33 Pt34 Pt22 110.12(5)
Pt25 Pt33 Pt34 Pt22 109.95(6)
Ni37 Pt33 Pt34 Pt18 -173.49(9)
Ni27 Pt33 Pt34 Pt18 -63.38(12)
Ni38 Pt33 Pt34 Pt18 -118.17(8)
Ni26 Pt33 Pt34 Pt18 140.7(14)
Pt22 Pt33 Pt34 Pt18 3.68(5)
Pt41 Pt33 Pt34 Pt18 -176.21(6)
Pt21 Pt33 Pt34 Pt18 59.93(5)
Pt28 Pt33 Pt34 Pt18 -65.39(5)
Pt15 Pt33 Pt34 Pt18 7.12(8)
Pt32 Pt33 Pt34 Pt18 113.79(6)
Pt25 Pt33 Pt34 Pt18 113.62(6)
Ni37 Pt33 Pt34 Pt32 72.72(9)
Ni27 Pt33 Pt34 Pt32 -177.18(12)
Ni38 Pt33 Pt34 Pt32 128.04(8)
Ni26 Pt33 Pt34 Pt32 26.9(14)
Pt22 Pt33 Pt34 Pt32 -110.12(5)
Pt41 Pt33 Pt34 Pt32 70.00(4)
Pt21 Pt33 Pt34 Pt32 -53.87(4)
Pt28 Pt33 Pt34 Pt32 -179.18(5)
Pt15 Pt33 Pt34 Pt32 -106.67(6)
Pt25 Pt33 Pt34 Pt32 -0.17(5)
Ni37 Pt33 Pt34 Pt28 -108.10(9)
Ni27 Pt33 Pt34 Pt28 2.01(11)
Ni38 Pt33 Pt34 Pt28 -52.78(7)
Ni26 Pt33 Pt34 Pt28 -153.9(15)
Pt22 Pt33 Pt34 Pt28 69.06(4)
Pt41 Pt33 Pt34 Pt28 -110.82(5)
Pt21 Pt33 Pt34 Pt28 125.32(5)
Pt15 Pt33 Pt34 Pt28 72.51(5)
Pt32 Pt33 Pt34 Pt28 179.18(5)
Pt25 Pt33 Pt34 Pt28 179.01(6)
Ni35 Pt32 Pt34 Ni39 -52.09(11)
Ni36 Pt32 Pt34 Ni39 3.78(13)
Ni24 Pt32 Pt34 Ni39 -147.0(11)
Ni23 Pt32 Pt34 Ni39 -105.58(12)
Pt41 Pt32 Pt34 Ni39 2.38(8)
Pt20 Pt32 Pt34 Ni39 -177.61(9)
Pt21 Pt32 Pt34 Ni39 126.40(8)
Pt25 Pt32 Pt34 Ni39 72.60(10)
Pt12 Pt32 Pt34 Ni39 -173.51(8)
Pt33 Pt32 Pt34 Ni39 72.40(8)
Pt31 Pt32 Pt34 Ni39 -108.21(9)
Ni35 Pt32 Pt34 Ni40 3.27(10)
Ni36 Pt32 Pt34 Ni40 59.14(12)
Ni24 Pt32 Pt34 Ni40 -91.7(11)
Ni23 Pt32 Pt34 Ni40 -50.22(12)
Pt41 Pt32 Pt34 Ni40 57.74(8)
Pt20 Pt32 Pt34 Ni40 -122.25(8)
Pt21 Pt32 Pt34 Ni40 -178.24(8)
Pt25 Pt32 Pt34 Ni40 127.96(9)
Pt12 Pt32 Pt34 Ni40 -118.15(8)
Pt33 Pt32 Pt34 Ni40 127.76(8)
Pt31 Pt32 Pt34 Ni40 -52.85(8)
Ni35 Pt32 Pt34 Ni30 58.82(13)
Ni36 Pt32 Pt34 Ni30 114.69(14)
Ni24 Pt32 Pt34 Ni30 -36.1(12)
Ni23 Pt32 Pt34 Ni30 5.33(16)
Pt41 Pt32 Pt34 Ni30 113.29(12)
Pt20 Pt32 Pt34 Ni30 -66.70(11)
Pt21 Pt32 Pt34 Ni30 -122.70(11)
Pt25 Pt32 Pt34 Ni30 -176.49(11)
Pt12 Pt32 Pt34 Ni30 -62.60(12)
Pt33 Pt32 Pt34 Ni30 -176.69(12)
Pt31 Pt32 Pt34 Ni30 2.70(11)
Ni35 Pt32 Pt34 Ni29 -83.4(15)
Ni36 Pt32 Pt34 Ni29 -27.6(15)
Ni24 Pt32 Pt34 Ni29 -178(100)
Ni23 Pt32 Pt34 Ni29 -136.9(15)
Pt41 Pt32 Pt34 Ni29 -29.0(15)
Pt20 Pt32 Pt34 Ni29 151.0(15)
Pt21 Pt32 Pt34 Ni29 95.0(15)
Pt25 Pt32 Pt34 Ni29 41.2(15)
Pt12 Pt32 Pt34 Ni29 155.1(15)
Pt33 Pt32 Pt34 Ni29 41.0(15)
Pt31 Pt32 Pt34 Ni29 -139.6(15)
Ni35 Pt32 Pt34 Pt20 125.52(7)
Ni36 Pt32 Pt34 Pt20 -178.61(10)
Ni24 Pt32 Pt34 Pt20 30.6(11)
Ni23 Pt32 Pt34 Pt20 72.03(10)
Pt41 Pt32 Pt34 Pt20 179.98(5)
Pt21 Pt32 Pt34 Pt20 -56.00(4)
Pt25 Pt32 Pt34 Pt20 -109.80(6)
Pt12 Pt32 Pt34 Pt20 4.09(4)
Pt33 Pt32 Pt34 Pt20 -109.99(4)
Pt31 Pt32 Pt34 Pt20 69.39(4)
Ni35 Pt32 Pt34 Pt31 56.12(7)
Ni36 Pt32 Pt34 Pt31 111.99(10)
Ni24 Pt32 Pt34 Pt31 -38.8(11)
Ni23 Pt32 Pt34 Pt31 2.63(10)
Pt41 Pt32 Pt34 Pt31 110.59(5)
Pt20 Pt32 Pt34 Pt31 -69.39(4)
Pt21 Pt32 Pt34 Pt31 -125.39(4)
Pt25 Pt32 Pt34 Pt31 -179.19(7)
Pt12 Pt32 Pt34 Pt31 -65.30(5)
Pt33 Pt32 Pt34 Pt31 -179.39(5)
Ni35 Pt32 Pt34 Pt41 -54.47(7)
Ni36 Pt32 Pt34 Pt41 1.40(9)
Ni24 Pt32 Pt34 Pt41 -149.4(11)
Ni23 Pt32 Pt34 Pt41 -107.96(10)
Pt20 Pt32 Pt34 Pt41 -179.98(5)
Pt21 Pt32 Pt34 Pt41 124.02(4)
Pt25 Pt32 Pt34 Pt41 70.22(6)
Pt12 Pt32 Pt34 Pt41 -175.89(6)
Pt33 Pt32 Pt34 Pt41 70.02(4)
Pt31 Pt32 Pt34 Pt41 -110.59(5)
Ni35 Pt32 Pt34 Pt22 -178.54(7)
Ni36 Pt32 Pt34 Pt22 -122.67(9)
Ni24 Pt32 Pt34 Pt22 86.5(11)
Ni23 Pt32 Pt34 Pt22 127.97(10)
Pt41 Pt32 Pt34 Pt22 -124.07(4)
Pt20 Pt32 Pt34 Pt22 55.94(4)
Pt21 Pt32 Pt34 Pt22 -0.05(5)
Pt25 Pt32 Pt34 Pt22 -53.85(7)
Pt12 Pt32 Pt34 Pt22 60.04(5)
Pt33 Pt32 Pt34 Pt22 -54.05(4)
Pt31 Pt32 Pt34 Pt22 125.34(5)
Ni35 Pt32 Pt34 Pt18 128.20(8)
Ni36 Pt32 Pt34 Pt18 -175.92(9)
Ni24 Pt32 Pt34 Pt18 33.3(11)
Ni23 Pt32 Pt34 Pt18 74.71(11)
Pt41 Pt32 Pt34 Pt18 -177.33(6)
Pt20 Pt32 Pt34 Pt18 2.69(5)
Pt21 Pt32 Pt34 Pt18 -53.31(6)
Pt25 Pt32 Pt34 Pt18 -107.11(7)
Pt12 Pt32 Pt34 Pt18 6.78(7)
Pt33 Pt32 Pt34 Pt18 -107.31(6)
Pt31 Pt32 Pt34 Pt18 72.08(5)
Ni35 Pt32 Pt34 Pt33 -124.49(8)
Ni36 Pt32 Pt34 Pt33 -68.62(9)
Ni24 Pt32 Pt34 Pt33 140.6(11)
Ni23 Pt32 Pt34 Pt33 -177.98(11)
Pt41 Pt32 Pt34 Pt33 -70.02(4)
Pt20 Pt32 Pt34 Pt33 109.99(4)
Pt21 Pt32 Pt34 Pt33 53.99(4)
Pt25 Pt32 Pt34 Pt33 0.20(6)
Pt12 Pt32 Pt34 Pt33 114.09(5)
Pt31 Pt32 Pt34 Pt33 179.39(5)
Ni35 Pt32 Pt34 Pt28 -125.28(8)
Ni36 Pt32 Pt34 Pt28 -69.40(10)
Ni24 Pt32 Pt34 Pt28 139.8(11)
Ni23 Pt32 Pt34 Pt28 -178.76(10)
Pt41 Pt32 Pt34 Pt28 -70.81(5)
Pt20 Pt32 Pt34 Pt28 109.21(5)
Pt21 Pt32 Pt34 Pt28 53.21(6)
Pt25 Pt32 Pt34 Pt28 -0.59(8)
Pt12 Pt32 Pt34 Pt28 113.30(6)
Pt33 Pt32 Pt34 Pt28 -0.78(5)
Pt31 Pt32 Pt34 Pt28 178.60(6)
C38 Pt28 Pt34 Ni39 -20.7(11)
C29 Pt28 Pt34 Ni39 92.3(10)
Ni38 Pt28 Pt34 Ni39 -54.67(10)
Ni17 Pt28 Pt34 Ni39 124.40(11)
Ni27 Pt28 Pt34 Ni39 -111.71(12)
Ni16 Pt28 Pt34 Ni39 178.88(11)
Pt22 Pt28 Pt34 Ni39 178.33(8)
Pt33 Pt28 Pt34 Ni39 -109.90(8)
Ni29 Pt28 Pt34 Ni39 66.49(12)
C38 Pt28 Pt34 Ni40 -21.4(11)
C29 Pt28 Pt34 Ni40 91.6(10)
Ni38 Pt28 Pt34 Ni40 -55.32(12)
Ni17 Pt28 Pt34 Ni40 123.74(12)
Ni27 Pt28 Pt34 Ni40 -112.37(13)
Ni16 Pt28 Pt34 Ni40 178.22(11)
Pt22 Pt28 Pt34 Ni40 177.68(9)
Pt33 Pt28 Pt34 Ni40 -110.55(9)
Ni29 Pt28 Pt34 Ni40 65.84(13)
Ni39 Pt28 Pt34 Ni40 -0.66(10)
C38 Pt28 Pt34 Ni30 -93.8(11)
C29 Pt28 Pt34 Ni30 19.2(10)
Ni38 Pt28 Pt34 Ni30 -127.79(13)
Ni17 Pt28 Pt34 Ni30 51.28(13)
Ni27 Pt28 Pt34 Ni30 175.17(14)
Ni16 Pt28 Pt34 Ni30 105.76(13)
Pt22 Pt28 Pt34 Ni30 105.21(11)
Pt33 Pt28 Pt34 Ni30 176.99(11)
Ni29 Pt28 Pt34 Ni30 -6.62(14)
Ni39 Pt28 Pt34 Ni30 -73.12(12)
C38 Pt28 Pt34 Ni29 -87.2(11)
C29 Pt28 Pt34 Ni29 25.8(10)
Ni38 Pt28 Pt34 Ni29 -121.16(13)
Ni17 Pt28 Pt34 Ni29 57.91(13)
Ni27 Pt28 Pt34 Ni29 -178.20(15)
Ni16 Pt28 Pt34 Ni29 112.39(13)
Pt22 Pt28 Pt34 Ni29 111.84(11)
Pt33 Pt28 Pt34 Ni29 -176.39(11)
Ni39 Pt28 Pt34 Ni29 -66.49(12)
C38 Pt28 Pt34 Pt20 159.2(10)
C29 Pt28 Pt34 Pt20 -87.8(10)
Ni38 Pt28 Pt34 Pt20 125.21(9)
Ni17 Pt28 Pt34 Pt20 -55.72(9)
Ni27 Pt28 Pt34 Pt20 68.16(11)
Ni16 Pt28 Pt34 Pt20 -1.24(10)
Pt22 Pt28 Pt34 Pt20 -1.79(4)
Pt33 Pt28 Pt34 Pt20 69.98(5)
Ni29 Pt28 Pt34 Pt20 -113.63(11)
Ni39 Pt28 Pt34 Pt20 179.87(9)
C38 Pt28 Pt34 Pt31 -123.1(18)
C29 Pt28 Pt34 Pt31 -10.2(18)
Ni38 Pt28 Pt34 Pt31 -157.1(14)
Ni17 Pt28 Pt34 Pt31 22.0(15)
Ni27 Pt28 Pt34 Pt31 145.9(14)
Ni16 Pt28 Pt34 Pt31 76.4(14)
Pt22 Pt28 Pt34 Pt31 75.9(14)
Pt33 Pt28 Pt34 Pt31 147.7(14)
Ni29 Pt28 Pt34 Pt31 -35.9(14)
Ni39 Pt28 Pt34 Pt31 -102.4(14)
C38 Pt28 Pt34 Pt41 35.5(10)
C29 Pt28 Pt34 Pt41 148.5(10)
Ni38 Pt28 Pt34 Pt41 1.52(9)
Ni17 Pt28 Pt34 Pt41 -179.41(9)
Ni27 Pt28 Pt34 Pt41 -55.53(10)
Ni16 Pt28 Pt34 Pt41 -124.93(9)
Pt22 Pt28 Pt34 Pt41 -125.48(5)
Pt33 Pt28 Pt34 Pt41 -53.71(4)
Ni29 Pt28 Pt34 Pt41 122.68(11)
Ni39 Pt28 Pt34 Pt41 56.18(8)
C38 Pt28 Pt34 Pt22 161.0(11)
C29 Pt28 Pt34 Pt22 -86.1(10)
Ni38 Pt28 Pt34 Pt22 127.00(9)
Ni17 Pt28 Pt34 Pt22 -53.93(9)
Ni27 Pt28 Pt34 Pt22 69.96(10)
Ni16 Pt28 Pt34 Pt22 0.55(8)
Pt33 Pt28 Pt34 Pt22 71.77(4)
Ni29 Pt28 Pt34 Pt22 -111.84(11)
Ni39 Pt28 Pt34 Pt22 -178.33(8)
C38 Pt28 Pt34 Pt18 -143.5(11)
C29 Pt28 Pt34 Pt18 -30.5(10)
Ni38 Pt28 Pt34 Pt18 -177.44(9)
Ni17 Pt28 Pt34 Pt18 1.63(9)
Ni27 Pt28 Pt34 Pt18 125.52(10)
Ni16 Pt28 Pt34 Pt18 56.11(9)
Pt22 Pt28 Pt34 Pt18 55.56(4)
Pt33 Pt28 Pt34 Pt18 127.33(5)
Ni29 Pt28 Pt34 Pt18 -56.28(11)
Ni39 Pt28 Pt34 Pt18 -122.77(8)
C38 Pt28 Pt34 Pt33 89.2(11)
C29 Pt28 Pt34 Pt33 -157.8(10)
Ni38 Pt28 Pt34 Pt33 55.23(8)
Ni17 Pt28 Pt34 Pt33 -125.70(9)
Ni27 Pt28 Pt34 Pt33 -1.81(10)
Ni16 Pt28 Pt34 Pt33 -71.22(9)
Pt22 Pt28 Pt34 Pt33 -71.77(4)
Ni29 Pt28 Pt34 Pt33 176.39(11)
Ni39 Pt28 Pt34 Pt33 109.90(8)
C38 Pt28 Pt34 Pt32 90.0(11)
C29 Pt28 Pt34 Pt32 -157.0(10)
Ni38 Pt28 Pt34 Pt32 56.03(9)
Ni17 Pt28 Pt34 Pt32 -124.90(9)
Ni27 Pt28 Pt34 Pt32 -1.01(11)
Ni16 Pt28 Pt34 Pt32 -70.42(10)
Pt22 Pt28 Pt34 Pt32 -70.97(5)
Pt33 Pt28 Pt34 Pt32 0.80(5)
Ni29 Pt28 Pt34 Pt32 177.20(12)
Ni39 Pt28 Pt34 Pt32 110.70(9)
C22 Ni23 Ni35 C42 6(3)
C33 Ni23 Ni35 C42 30(2)
Ni24 Ni23 Ni35 C42 125.4(18)
Pt32 Ni23 Ni35 C42 178.9(18)
Pt12 Ni23 Ni35 C42 177.2(18)
Pt31 Ni23 Ni35 C42 -106.9(18)
Ni11 Ni23 Ni35 C42 -110.6(18)
C22 Ni23 Ni35 C33 -24(3)
Ni24 Ni23 Ni35 C33 95.1(17)
Pt32 Ni23 Ni35 C33 148.7(17)
Pt12 Ni23 Ni35 C33 147.0(17)
Pt31 Ni23 Ni35 C33 -137.1(17)
Ni11 Ni23 Ni35 C33 -140.8(17)
C22 Ni23 Ni35 Pt32 -173(2)
C33 Ni23 Ni35 Pt32 -148.7(17)
Ni24 Ni23 Ni35 Pt32 -53.57(10)
Pt12 Ni23 Ni35 Pt32 -1.70(13)
Pt31 Ni23 Ni35 Pt32 74.19(7)
Ni11 Ni23 Ni35 Pt32 70.51(15)
C22 Ni23 Ni35 Ni36 -119(2)
C33 Ni23 Ni35 Ni36 -95.1(17)
Ni24 Ni23 Ni35 Ni36 0.00(13)
Pt32 Ni23 Ni35 Ni36 53.57(9)
Pt12 Ni23 Ni35 Ni36 51.87(18)
Pt31 Ni23 Ni35 Ni36 127.76(11)
Ni11 Ni23 Ni35 Ni36 124.08(16)
C22 Ni23 Ni35 Pt41 -177(2)
C33 Ni23 Ni35 Pt41 -153.0(17)
Ni24 Ni23 Ni35 Pt41 -57.87(18)
Pt32 Ni23 Ni35 Pt41 -4.31(13)
Pt12 Ni23 Ni35 Pt41 -6.0(3)
Pt31 Ni23 Ni35 Pt41 69.89(14)
Ni11 Ni23 Ni35 Pt41 66.2(2)
C22 Ni23 Ni35 Ni40 111(2)
C33 Ni23 Ni35 Ni40 135.1(17)
Ni24 Ni23 Ni35 Ni40 -129.83(14)
Pt32 Ni23 Ni35 Ni40 -76.27(13)
Pt12 Ni23 Ni35 Ni40 -78.0(2)
Pt31 Ni23 Ni35 Ni40 -2.07(12)
Ni11 Ni23 Ni35 Ni40 -5.8(2)
C22 Ni23 Ni35 Pt31 113(2)
C33 Ni23 Ni35 Pt31 137.1(17)
Ni24 Ni23 Ni35 Pt31 -127.76(12)
Pt32 Ni23 Ni35 Pt31 -74.19(7)
Pt12 Ni23 Ni35 Pt31 -75.89(15)
Ni11 Ni23 Ni35 Pt31 -3.68(13)
Ni36 Pt32 Ni35 C42 -65(5)
Ni24 Pt32 Ni35 C42 -124(5)
Ni23 Pt32 Ni35 C42 -177(5)
Pt41 Pt32 Ni35 C42 7(5)
Pt20 Pt32 Ni35 C42 115(5)
Pt21 Pt32 Ni35 C42 -47(6)
Pt25 Pt32 Ni35 C42 -68(5)
Pt12 Pt32 Ni35 C42 -176(5)
Pt34 Pt32 Ni35 C42 61(5)
Pt33 Pt32 Ni35 C42 6(5)
Pt31 Pt32 Ni35 C42 113(5)
Ni36 Pt32 Ni35 C33 89.9(12)
Ni24 Pt32 Ni35 C33 31.8(12)
Ni23 Pt32 Ni35 C33 -21.9(12)
Pt41 Pt32 Ni35 C33 162.2(12)
Pt20 Pt32 Ni35 C33 -89.3(12)
Pt21 Pt32 Ni35 C33 109(3)
Pt25 Pt32 Ni35 C33 87.9(12)
Pt12 Pt32 Ni35 C33 -20.3(12)
Pt34 Pt32 Ni35 C33 -143.7(12)
Pt33 Pt32 Ni35 C33 161.5(12)
Pt31 Pt32 Ni35 C33 -91.1(12)
Ni36 Pt32 Ni35 Ni23 111.81(14)
Ni24 Pt32 Ni35 Ni23 53.70(12)
Pt41 Pt32 Ni35 Ni23 -175.97(12)
Pt20 Pt32 Ni35 Ni23 -67.47(12)
Pt21 Pt32 Ni35 Ni23 131(3)
Pt25 Pt32 Ni35 Ni23 109.72(11)
Pt12 Pt32 Ni35 Ni23 1.56(12)
Pt34 Pt32 Ni35 Ni23 -121.79(10)
Pt33 Pt32 Ni35 Ni23 -176.62(10)
Pt31 Pt32 Ni35 Ni23 -69.28(10)
Ni24 Pt32 Ni35 Ni36 -58.11(12)
Ni23 Pt32 Ni35 Ni36 -111.81(14)
Pt41 Pt32 Ni35 Ni36 72.22(10)
Pt20 Pt32 Ni35 Ni36 -179.28(10)
Pt21 Pt32 Ni35 Ni36 19(3)
Pt25 Pt32 Ni35 Ni36 -2.08(11)
Pt12 Pt32 Ni35 Ni36 -110.25(10)
Pt34 Pt32 Ni35 Ni36 126.40(10)
Pt33 Pt32 Ni35 Ni36 71.57(11)
Pt31 Pt32 Ni35 Ni36 178.92(11)
Ni36 Pt32 Ni35 Pt41 -72.22(10)
Ni24 Pt32 Ni35 Pt41 -130.33(9)
Ni23 Pt32 Ni35 Pt41 175.97(12)
Pt20 Pt32 Ni35 Pt41 108.50(7)
Pt21 Pt32 Ni35 Pt41 -53(3)
Pt25 Pt32 Ni35 Pt41 -74.30(7)
Pt12 Pt32 Ni35 Pt41 177.53(6)
Pt34 Pt32 Ni35 Pt41 54.18(5)
Pt33 Pt32 Ni35 Pt41 -0.65(8)
Pt31 Pt32 Ni35 Pt41 106.70(7)
Ni36 Pt32 Ni35 Ni40 -129.49(13)
Ni24 Pt32 Ni35 Ni40 172.40(12)
Ni23 Pt32 Ni35 Ni40 118.70(14)
Pt41 Pt32 Ni35 Ni40 -57.27(9)
Pt20 Pt32 Ni35 Ni40 51.23(12)
Pt21 Pt32 Ni35 Ni40 -111(3)
Pt25 Pt32 Ni35 Ni40 -131.58(9)
Pt12 Pt32 Ni35 Ni40 120.26(9)
Pt34 Pt32 Ni35 Ni40 -3.09(9)
Pt33 Pt32 Ni35 Ni40 -57.92(11)
Pt31 Pt32 Ni35 Ni40 49.42(8)
Ni36 Pt32 Ni35 Pt31 -178.92(11)
Ni24 Pt32 Ni35 Pt31 122.97(9)
Ni23 Pt32 Ni35 Pt31 69.28(10)
Pt41 Pt32 Ni35 Pt31 -106.70(7)
Pt20 Pt32 Ni35 Pt31 1.81(8)
Pt21 Pt32 Ni35 Pt31 -160(3)
Pt25 Pt32 Ni35 Pt31 179.00(6)
Pt12 Pt32 Ni35 Pt31 70.84(7)
Pt34 Pt32 Ni35 Pt31 -52.51(5)
Pt33 Pt32 Ni35 Pt31 -107.34(6)
C32 Pt31 Ni35 C42 -7.2(19)
C21 Pt31 Ni35 C42 82.5(18)
Ni11 Pt31 Ni35 C42 130.3(16)
Ni40 Pt31 Ni35 C42 -51.2(16)
Ni30 Pt31 Ni35 C42 -60.8(16)
Pt34 Pt31 Ni35 C42 -108.9(16)
Pt20 Pt31 Ni35 C42 -164.1(16)
Ni23 Pt31 Ni35 C42 126.6(16)
Ni19 Pt31 Ni35 C42 -170.1(17)
Pt32 Pt31 Ni35 C42 -162.5(16)
C32 Pt31 Ni35 C33 -105.1(16)
C21 Pt31 Ni35 C33 -15.4(15)
Ni11 Pt31 Ni35 C33 32.5(12)
Ni40 Pt31 Ni35 C33 -149.0(12)
Ni30 Pt31 Ni35 C33 -158.7(12)
Pt34 Pt31 Ni35 C33 153.3(12)
Pt20 Pt31 Ni35 C33 98.0(12)
Ni23 Pt31 Ni35 C33 28.7(12)
Ni19 Pt31 Ni35 C33 92.0(14)
Pt32 Pt31 Ni35 C33 99.7(12)
C32 Pt31 Ni35 Ni23 -133.8(11)
C21 Pt31 Ni35 Ni23 -44.1(9)
Ni11 Pt31 Ni35 Ni23 3.78(13)
Ni40 Pt31 Ni35 Ni23 -177.70(13)
Ni30 Pt31 Ni35 Ni23 172.62(12)
Pt34 Pt31 Ni35 Ni23 124.57(10)
Pt20 Pt31 Ni35 Ni23 69.32(11)
Ni19 Pt31 Ni35 Ni23 63.4(6)
Pt32 Pt31 Ni35 Ni23 71.00(10)
C32 Pt31 Ni35 Pt32 155.2(11)
C21 Pt31 Ni35 Pt32 -115.1(9)
Ni11 Pt31 Ni35 Pt32 -67.21(11)
Ni40 Pt31 Ni35 Pt32 111.30(9)
Ni30 Pt31 Ni35 Pt32 101.62(11)
Pt34 Pt31 Ni35 Pt32 53.58(5)
Pt20 Pt31 Ni35 Pt32 -1.68(8)
Ni23 Pt31 Ni35 Pt32 -71.00(10)
Ni19 Pt31 Ni35 Pt32 -7.6(6)
C32 Pt31 Ni35 Ni36 154.1(11)
C21 Pt31 Ni35 Ni36 -116.2(9)
Ni11 Pt31 Ni35 Ni36 -68.34(17)
Ni40 Pt31 Ni35 Ni36 110.17(16)
Ni30 Pt31 Ni35 Ni36 100.49(17)
Pt34 Pt31 Ni35 Ni36 52.45(14)
Pt20 Pt31 Ni35 Ni36 -2.81(16)
Ni23 Pt31 Ni35 Ni36 -72.13(16)
Ni19 Pt31 Ni35 Ni36 -8.8(7)
Pt32 Pt31 Ni35 Ni36 -1.13(11)
C32 Pt31 Ni35 Pt41 97.2(11)
C21 Pt31 Ni35 Pt41 -173.1(9)
Ni11 Pt31 Ni35 Pt41 -125.22(10)
Ni40 Pt31 Ni35 Pt41 53.29(9)
Ni30 Pt31 Ni35 Pt41 43.61(13)
Pt34 Pt31 Ni35 Pt41 -4.44(7)
Pt20 Pt31 Ni35 Pt41 -59.69(9)
Ni23 Pt31 Ni35 Pt41 -129.01(13)
Ni19 Pt31 Ni35 Pt41 -65.6(7)
Pt32 Pt31 Ni35 Pt41 -58.01(6)
C32 Pt31 Ni35 Ni40 43.9(11)
C21 Pt31 Ni35 Ni40 133.6(9)
Ni11 Pt31 Ni35 Ni40 -178.51(11)
Ni30 Pt31 Ni35 Ni40 -9.68(13)
Pt34 Pt31 Ni35 Ni40 -57.73(8)
Pt20 Pt31 Ni35 Ni40 -112.98(9)
Ni23 Pt31 Ni35 Ni40 177.70(13)
Ni19 Pt31 Ni35 Ni40 -118.9(6)
Pt32 Pt31 Ni35 Ni40 -111.30(9)
C35 Pt25 Ni36 C43 20(3)
C25 Pt25 Ni36 C43 29(3)
Ni14 Pt25 Ni36 C43 161(4)
Ni24 Pt25 Ni36 C43 -80(2)
Pt32 Pt25 Ni36 C43 -148(2)
Ni13 Pt25 Ni36 C43 -81(2)
Ni26 Pt25 Ni36 C43 107(2)
Pt21 Pt25 Ni36 C43 -150(2)
Ni37 Pt25 Ni36 C43 109(2)
Pt33 Pt25 Ni36 C43 158(2)
C25 Pt25 Ni36 C35 8.3(18)
Ni14 Pt25 Ni36 C35 141(3)
Ni24 Pt25 Ni36 C35 -100.5(12)
Pt32 Pt25 Ni36 C35 -167.8(12)
Ni13 Pt25 Ni36 C35 -101.1(13)
Ni26 Pt25 Ni36 C35 86.7(12)
Pt21 Pt25 Ni36 C35 -170.6(12)
Ni37 Pt25 Ni36 C35 88.5(12)
Pt33 Pt25 Ni36 C35 137.8(12)
C35 Pt25 Ni36 Pt32 167.8(12)
C25 Pt25 Ni36 Pt32 176.1(14)
Ni14 Pt25 Ni36 Pt32 -51(3)
Ni24 Pt25 Ni36 Pt32 67.34(9)
Ni13 Pt25 Ni36 Pt32 66.73(11)
Ni26 Pt25 Ni36 Pt32 -105.42(10)
Pt21 Pt25 Ni36 Pt32 -2.81(10)
Ni37 Pt25 Ni36 Pt32 -103.66(9)
Pt33 Pt25 Ni36 Pt32 -54.36(5)
C35 Pt25 Ni36 Ni35 165.6(13)
C25 Pt25 Ni36 Ni35 173.9(14)
Ni14 Pt25 Ni36 Ni35 -53(3)
Ni24 Pt25 Ni36 Ni35 65.13(16)
Pt32 Pt25 Ni36 Ni35 -2.21(11)
Ni13 Pt25 Ni36 Ni35 64.52(18)
Ni26 Pt25 Ni36 Ni35 -107.63(16)
Pt21 Pt25 Ni36 Ni35 -5.01(19)
Ni37 Pt25 Ni36 Ni35 -105.87(17)
Pt33 Pt25 Ni36 Ni35 -56.57(15)
C35 Pt25 Ni36 Ni24 100.5(12)
C25 Pt25 Ni36 Ni24 108.8(14)
Ni14 Pt25 Ni36 Ni24 -119(3)
Pt32 Pt25 Ni36 Ni24 -67.34(9)
Ni13 Pt25 Ni36 Ni24 -0.61(13)
Ni26 Pt25 Ni36 Ni24 -172.76(12)
Pt21 Pt25 Ni36 Ni24 -70.14(11)
Ni37 Pt25 Ni36 Ni24 -171.00(12)
Pt33 Pt25 Ni36 Ni24 -121.70(9)
C35 Pt25 Ni36 Pt41 -138.4(12)
C25 Pt25 Ni36 Pt41 -130.1(14)
Ni14 Pt25 Ni36 Pt41 3(3)
Ni24 Pt25 Ni36 Pt41 121.15(12)
Pt32 Pt25 Ni36 Pt41 53.81(7)
Ni13 Pt25 Ni36 Pt41 120.54(11)
Ni26 Pt25 Ni36 Pt41 -51.61(13)
Pt21 Pt25 Ni36 Pt41 51.01(12)
Ni37 Pt25 Ni36 Pt41 -49.85(9)
Pt33 Pt25 Ni36 Pt41 -0.55(8)
C35 Pt25 Ni36 Ni37 -88.5(12)
C25 Pt25 Ni36 Ni37 -80.2(14)
Ni14 Pt25 Ni36 Ni37 52(3)
Ni24 Pt25 Ni36 Ni37 171.00(12)
Pt32 Pt25 Ni36 Ni37 103.66(9)
Ni13 Pt25 Ni36 Ni37 170.39(11)
Ni26 Pt25 Ni36 Ni37 -1.76(12)
Pt21 Pt25 Ni36 Ni37 100.86(9)
Pt33 Pt25 Ni36 Ni37 49.30(7)
Ni35 Pt32 Ni36 C43 -26(2)
Ni24 Pt32 Ni36 C43 81(2)
Ni23 Pt32 Ni36 C43 26(2)
Pt41 Pt32 Ni36 C43 -95(2)
Pt20 Pt32 Ni36 C43 132(4)
Pt21 Pt32 Ni36 C43 155(2)
Pt25 Pt32 Ni36 C43 152(2)
Pt12 Pt32 Ni36 C43 81(2)
Pt34 Pt32 Ni36 C43 -96(2)
Pt33 Pt32 Ni36 C43 -150(2)
Pt31 Pt32 Ni36 C43 -27(2)
Ni35 Pt32 Ni36 C35 -167.8(10)
Ni24 Pt32 Ni36 C35 -61.1(10)
Ni23 Pt32 Ni36 C35 -116.1(10)
Pt41 Pt32 Ni36 C35 122.8(10)
Pt20 Pt32 Ni36 C35 -11(3)
Pt21 Pt32 Ni36 C35 12.8(10)
Pt25 Pt32 Ni36 C35 10.0(10)
Pt12 Pt32 Ni36 C35 -61.3(10)
Pt34 Pt32 Ni36 C35 121.4(10)
Pt33 Pt32 Ni36 C35 67.9(10)
Pt31 Pt32 Ni36 C35 -169.0(10)
Ni35 Pt32 Ni36 Pt25 -177.82(11)
Ni24 Pt32 Ni36 Pt25 -71.06(10)
Ni23 Pt32 Ni36 Pt25 -126.09(10)
Pt41 Pt32 Ni36 Pt25 112.81(8)
Pt20 Pt32 Ni36 Pt25 -21(3)
Pt21 Pt32 Ni36 Pt25 2.76(9)
Pt12 Pt32 Ni36 Pt25 -71.27(8)
Pt34 Pt32 Ni36 Pt25 111.43(7)
Pt33 Pt32 Ni36 Pt25 57.89(6)
Pt31 Pt32 Ni36 Pt25 -178.96(6)
Ni24 Pt32 Ni36 Ni35 106.76(12)
Ni23 Pt32 Ni36 Ni35 51.73(11)
Pt41 Pt32 Ni36 Ni35 -69.37(9)
Pt20 Pt32 Ni36 Ni35 157(3)
Pt21 Pt32 Ni36 Ni35 -179.42(9)
Pt25 Pt32 Ni36 Ni35 177.82(11)
Pt12 Pt32 Ni36 Ni35 106.54(10)
Pt34 Pt32 Ni36 Ni35 -70.75(10)
Pt33 Pt32 Ni36 Ni35 -124.29(9)
Pt31 Pt32 Ni36 Ni35 -1.15(11)
Ni35 Pt32 Ni36 Ni24 -106.76(12)
Ni23 Pt32 Ni36 Ni24 -55.03(12)
Pt41 Pt32 Ni36 Ni24 -176.13(11)
Pt20 Pt32 Ni36 Ni24 50(3)
Pt21 Pt32 Ni36 Ni24 73.82(11)
Pt25 Pt32 Ni36 Ni24 71.06(10)
Pt12 Pt32 Ni36 Ni24 -0.22(12)
Pt34 Pt32 Ni36 Ni24 -177.51(10)
Pt33 Pt32 Ni36 Ni24 128.95(9)
Pt31 Pt32 Ni36 Ni24 -107.91(11)
Ni35 Pt32 Ni36 Pt41 69.37(9)
Ni24 Pt32 Ni36 Pt41 176.13(11)
Ni23 Pt32 Ni36 Pt41 121.10(10)
Pt20 Pt32 Ni36 Pt41 -133(3)
Pt21 Pt32 Ni36 Pt41 -110.05(7)
Pt25 Pt32 Ni36 Pt41 -112.81(8)
Pt12 Pt32 Ni36 Pt41 175.92(6)
Pt34 Pt32 Ni36 Pt41 -1.38(9)
Pt33 Pt32 Ni36 Pt41 -54.92(5)
Pt31 Pt32 Ni36 Pt41 68.23(8)
Ni35 Pt32 Ni36 Ni37 121.20(13)
Ni24 Pt32 Ni36 Ni37 -132.04(14)
Ni23 Pt32 Ni36 Ni37 172.93(12)
Pt41 Pt32 Ni36 Ni37 51.83(9)
Pt20 Pt32 Ni36 Ni37 -82(3)
Pt21 Pt32 Ni36 Ni37 -58.22(12)
Pt25 Pt32 Ni36 Ni37 -60.98(9)
Pt12 Pt32 Ni36 Ni37 -132.25(9)
Pt34 Pt32 Ni36 Ni37 50.45(13)
Pt33 Pt32 Ni36 Ni37 -3.09(10)
Pt31 Pt32 Ni36 Ni37 120.06(10)
C42 Ni35 Ni36 C43 -32(2)
C33 Ni35 Ni36 C43 64.5(18)
Ni23 Ni35 Ni36 C43 109.2(14)
Pt32 Ni35 Ni36 C43 164.4(14)
Pt41 Ni35 Ni36 C43 -123.2(14)
Ni40 Ni35 Ni36 C43 -127.4(14)
Pt31 Ni35 Ni36 C43 165.5(14)
C42 Ni35 Ni36 C35 -143(4)
C33 Ni35 Ni36 C35 -47(3)
Ni23 Ni35 Ni36 C35 -2(3)
Pt32 Ni35 Ni36 C35 53(3)
Pt41 Ni35 Ni36 C35 126(3)
Ni40 Ni35 Ni36 C35 121(3)
Pt31 Ni35 Ni36 C35 54(3)
C42 Ni35 Ni36 Pt25 166.3(15)
C33 Ni35 Ni36 Pt25 -97.5(11)
Ni23 Ni35 Ni36 Pt25 -52.88(17)
Pt32 Ni35 Ni36 Pt25 2.31(12)
Pt41 Ni35 Ni36 Pt25 74.72(14)
Ni40 Ni35 Ni36 Pt25 70.6(2)
Pt31 Ni35 Ni36 Pt25 3.5(2)
C42 Ni35 Ni36 Pt32 164.0(15)
C33 Ni35 Ni36 Pt32 -99.8(11)
Ni23 Ni35 Ni36 Pt32 -55.19(10)
Pt41 Ni35 Ni36 Pt32 72.41(7)
Ni40 Ni35 Ni36 Pt32 68.24(15)
Pt31 Ni35 Ni36 Pt32 1.17(12)
C42 Ni35 Ni36 Ni24 -140.8(15)
C33 Ni35 Ni36 Ni24 -44.6(11)
Ni23 Ni35 Ni36 Ni24 0.00(13)
Pt32 Ni35 Ni36 Ni24 55.19(9)
Pt41 Ni35 Ni36 Ni24 127.60(12)
Ni40 Ni35 Ni36 Ni24 123.43(16)
Pt31 Ni35 Ni36 Ni24 56.36(16)
C42 Ni35 Ni36 Pt41 91.6(15)
C33 Ni35 Ni36 Pt41 -172.2(11)
Ni23 Ni35 Ni36 Pt41 -127.60(13)
Pt32 Ni35 Ni36 Pt41 -72.41(7)
Ni40 Ni35 Ni36 Pt41 -4.17(14)
Pt31 Ni35 Ni36 Pt41 -71.24(13)
C42 Ni35 Ni36 Ni37 91.7(15)
C33 Ni35 Ni36 Ni37 -172.2(11)
Ni23 Ni35 Ni36 Ni37 -127.52(16)
Pt32 Ni35 Ni36 Ni37 -72.33(13)
Pt41 Ni35 Ni36 Ni37 0.08(12)
Ni40 Ni35 Ni36 Ni37 -4.1(2)
Pt31 Ni35 Ni36 Ni37 -71.2(2)
C34 Ni24 Ni36 C43 32.1(18)
C23 Ni24 Ni36 C43 -114(5)
Pt12 Ni24 Ni36 C43 -139.4(12)
Pt32 Ni24 Ni36 C43 -139.6(12)
Ni23 Ni24 Ni36 C43 -84.5(12)
Pt25 Ni24 Ni36 C43 145.8(12)
Ni13 Ni24 Ni36 C43 146.3(12)
C34 Ni24 Ni36 C35 -63.9(15)
C23 Ni24 Ni36 C35 150(5)
Pt12 Ni24 Ni36 C35 124.6(8)
Pt32 Ni24 Ni36 C35 124.4(8)
Ni23 Ni24 Ni36 C35 179.5(8)
Pt25 Ni24 Ni36 C35 49.7(8)
Ni13 Ni24 Ni36 C35 50.3(8)
C34 Ni24 Ni36 Pt25 -113.6(13)
C23 Ni24 Ni36 Pt25 100(4)
Pt12 Ni24 Ni36 Pt25 74.86(15)
Pt32 Ni24 Ni36 Pt25 74.62(7)
Ni23 Ni24 Ni36 Pt25 129.74(12)
Ni13 Ni24 Ni36 Pt25 0.58(12)
C34 Ni24 Ni36 Pt32 171.7(13)
C23 Ni24 Ni36 Pt32 25(4)
Pt12 Ni24 Ni36 Pt32 0.24(13)
Ni23 Ni24 Ni36 Pt32 55.12(10)
Pt25 Ni24 Ni36 Pt32 -74.62(7)
Ni13 Ni24 Ni36 Pt32 -74.05(13)
C34 Ni24 Ni36 Ni35 116.6(13)
C23 Ni24 Ni36 Ni35 -30(4)
Pt12 Ni24 Ni36 Ni35 -54.88(17)
Pt32 Ni24 Ni36 Ni35 -55.12(9)
Ni23 Ni24 Ni36 Ni35 0.00(12)
Pt25 Ni24 Ni36 Ni35 -129.75(11)
Ni13 Ni24 Ni36 Ni35 -129.17(15)
C34 Ni24 Ni36 Pt41 167.9(13)
C23 Ni24 Ni36 Pt41 21(4)
Pt12 Ni24 Ni36 Pt41 -3.6(2)
Pt32 Ni24 Ni36 Pt41 -3.88(11)
Ni23 Ni24 Ni36 Pt41 51.24(16)
Pt25 Ni24 Ni36 Pt41 -78.50(13)
Ni13 Ni24 Ni36 Pt41 -77.92(19)
C34 Ni24 Ni36 Ni37 -123.5(13)
C23 Ni24 Ni36 Ni37 90(4)
Pt12 Ni24 Ni36 Ni37 65.0(2)
Pt32 Ni24 Ni36 Ni37 64.75(15)
Ni23 Ni24 Ni36 Ni37 119.88(16)
Pt25 Ni24 Ni36 Ni37 -9.87(13)
Ni13 Ni24 Ni36 Ni37 -9.3(2)
C26 Ni26 Ni37 C44 13(3)
C36 Ni26 Ni37 C44 36(3)
Ni27 Ni26 Ni37 C44 127(2)
Pt33 Ni26 Ni37 C44 -179(2)
Pt15 Ni26 Ni37 C44 178(2)
Pt25 Ni26 Ni37 C44 -105(2)
Ni14 Ni26 Ni37 C44 -109(2)
C26 Ni26 Ni37 C36 -23(3)
Ni27 Ni26 Ni37 C36 90.7(17)
Pt33 Ni26 Ni37 C36 145.1(17)
Pt15 Ni26 Ni37 C36 142.1(17)
Pt25 Ni26 Ni37 C36 -141.4(17)
Ni14 Ni26 Ni37 C36 -145.4(17)
C26 Ni26 Ni37 Pt33 -168(2)
C36 Ni26 Ni37 Pt33 -145.1(17)
Ni27 Ni26 Ni37 Pt33 -54.41(10)
Pt15 Ni26 Ni37 Pt33 -3.08(13)
Pt25 Ni26 Ni37 Pt33 73.45(7)
Ni14 Ni26 Ni37 Pt33 69.44(15)
C26 Ni26 Ni37 Ni38 -115(2)
C36 Ni26 Ni37 Ni38 -91.6(17)
Ni27 Ni26 Ni37 Ni38 -0.84(14)
Pt33 Ni26 Ni37 Ni38 53.57(10)
Pt15 Ni26 Ni37 Ni38 50.49(19)
Pt25 Ni26 Ni37 Ni38 127.01(12)
Ni14 Ni26 Ni37 Ni38 123.01(16)
C26 Ni26 Ni37 Pt41 -175(2)
C36 Ni26 Ni37 Pt41 -151.7(17)
Ni27 Ni26 Ni37 Pt41 -60.93(18)
Pt33 Ni26 Ni37 Pt41 -6.52(13)
Pt15 Ni26 Ni37 Pt41 -9.6(3)
Pt25 Ni26 Ni37 Pt41 66.92(14)
Ni14 Ni26 Ni37 Pt41 62.9(2)
C26 Ni26 Ni37 Ni36 116(2)
C36 Ni26 Ni37 Ni36 139.7(17)
Ni27 Ni26 Ni37 Ni36 -129.58(14)
Pt33 Ni26 Ni37 Ni36 -75.17(12)
Pt15 Ni26 Ni37 Ni36 -78.25(19)
Pt25 Ni26 Ni37 Ni36 -1.72(11)
Ni14 Ni26 Ni37 Ni36 -5.7(2)
C26 Ni26 Ni37 Pt25 118(2)
C36 Ni26 Ni37 Pt25 141.4(17)
Ni27 Ni26 Ni37 Pt25 -127.85(13)
Pt33 Ni26 Ni37 Pt25 -73.45(7)
Pt15 Ni26 Ni37 Pt25 -76.52(15)
Ni14 Ni26 Ni37 Pt25 -4.00(13)
Ni27 Pt33 Ni37 C44 -128(5)
Ni38 Pt33 Ni37 C44 -70(5)
Ni26 Pt33 Ni37 C44 177(5)
Pt22 Pt33 Ni37 C44 -82(6)
Pt41 Pt33 Ni37 C44 3(5)
Pt21 Pt33 Ni37 C44 111(5)
Pt28 Pt33 Ni37 C44 -74(5)
Pt15 Pt33 Ni37 C44 180(5)
Pt34 Pt33 Ni37 C44 0(5)
Pt32 Pt33 Ni37 C44 56(5)
Pt25 Pt33 Ni37 C44 108(5)
Ni27 Pt33 Ni37 C36 29.0(14)
Ni38 Pt33 Ni37 C36 87.1(14)
Ni26 Pt33 Ni37 C36 -25.6(14)
Pt22 Pt33 Ni37 C36 76(2)
Pt41 Pt33 Ni37 C36 160.5(14)
Pt21 Pt33 Ni37 C36 -91.8(14)
Pt28 Pt33 Ni37 C36 83.8(14)
Pt15 Pt33 Ni37 C36 -22.8(14)
Pt34 Pt33 Ni37 C36 157.8(14)
Pt32 Pt33 Ni37 C36 -146.5(14)
Pt25 Pt33 Ni37 C36 -94.5(14)
Ni27 Pt33 Ni37 Ni26 54.61(12)
Ni38 Pt33 Ni37 Ni26 112.72(13)
Pt22 Pt33 Ni37 Ni26 101.4(19)
Pt41 Pt33 Ni37 Ni26 -173.88(12)
Pt21 Pt33 Ni37 Ni26 -66.11(12)
Pt28 Pt33 Ni37 Ni26 109.43(11)
Pt15 Pt33 Ni37 Ni26 2.84(12)
Pt34 Pt33 Ni37 Ni26 -176.59(10)
Pt32 Pt33 Ni37 Ni26 -120.88(11)
Pt25 Pt33 Ni37 Ni26 -68.84(10)
Ni27 Pt33 Ni37 Ni38 -58.11(11)
Ni26 Pt33 Ni37 Ni38 -112.72(13)
Pt22 Pt33 Ni37 Ni38 -11.3(19)
Pt41 Pt33 Ni37 Ni38 73.40(9)
Pt21 Pt33 Ni37 Ni38 -178.83(9)
Pt28 Pt33 Ni37 Ni38 -3.29(10)
Pt15 Pt33 Ni37 Ni38 -109.88(10)
Pt34 Pt33 Ni37 Ni38 70.69(10)
Pt32 Pt33 Ni37 Ni38 126.40(9)
Pt25 Pt33 Ni37 Ni38 178.44(10)
Ni27 Pt33 Ni37 Pt41 -131.51(10)
Ni38 Pt33 Ni37 Pt41 -73.40(9)
Ni26 Pt33 Ni37 Pt41 173.88(12)
Pt22 Pt33 Ni37 Pt41 -84.7(19)
Pt21 Pt33 Ni37 Pt41 107.77(7)
Pt28 Pt33 Ni37 Pt41 -76.69(7)
Pt15 Pt33 Ni37 Pt41 176.72(6)
Pt34 Pt33 Ni37 Pt41 -2.71(9)
Pt32 Pt33 Ni37 Pt41 53.00(5)
Pt25 Pt33 Ni37 Pt41 105.04(7)
Ni27 Pt33 Ni37 Ni36 172.37(12)
Ni38 Pt33 Ni37 Ni36 -129.52(13)
Ni26 Pt33 Ni37 Ni36 117.76(14)
Pt22 Pt33 Ni37 Ni36 -140.8(18)
Pt41 Pt33 Ni37 Ni36 -56.12(9)
Pt21 Pt33 Ni37 Ni36 51.65(12)
Pt28 Pt33 Ni37 Ni36 -132.80(9)
Pt15 Pt33 Ni37 Ni36 120.61(9)
Pt34 Pt33 Ni37 Ni36 -58.82(12)
Pt32 Pt33 Ni37 Ni36 -3.12(10)
Pt25 Pt33 Ni37 Ni36 48.92(9)
Ni27 Pt33 Ni37 Pt25 123.45(9)
Ni38 Pt33 Ni37 Pt25 -178.44(10)
Ni26 Pt33 Ni37 Pt25 68.84(10)
Pt22 Pt33 Ni37 Pt25 170.2(19)
Pt41 Pt33 Ni37 Pt25 -105.04(7)
Pt21 Pt33 Ni37 Pt25 2.73(8)
Pt28 Pt33 Ni37 Pt25 178.28(5)
Pt15 Pt33 Ni37 Pt25 71.69(7)
Pt34 Pt33 Ni37 Pt25 -107.74(7)
Pt32 Pt33 Ni37 Pt25 -52.04(5)
C43 Ni36 Ni37 C44 -6(2)
C35 Ni36 Ni37 C44 84.1(18)
Pt25 Ni36 Ni37 C44 137.1(16)
Pt32 Ni36 Ni37 C44 -162.5(16)
Ni35 Ni36 Ni37 C44 -107.9(16)
Ni24 Ni36 Ni37 C44 146.7(16)
Pt41 Ni36 Ni37 C44 -107.8(16)
C43 Ni36 Ni37 C36 -91(2)
C35 Ni36 Ni37 C36 -0.5(19)
Pt25 Ni36 Ni37 C36 52.5(17)
Pt32 Ni36 Ni37 C36 112.9(17)
Ni35 Ni36 Ni37 C36 167.5(17)
Ni24 Ni36 Ni37 C36 62.2(17)
Pt41 Ni36 Ni37 C36 167.6(17)
C43 Ni36 Ni37 Ni26 -141.2(15)
C35 Ni36 Ni37 Ni26 -51.2(9)
Pt25 Ni36 Ni37 Ni26 1.87(12)
Pt32 Ni36 Ni37 Ni26 62.23(15)
Ni35 Ni36 Ni37 Ni26 116.82(17)
Ni24 Ni36 Ni37 Ni26 11.5(2)
Pt41 Ni36 Ni37 Ni26 116.90(14)
C43 Ni36 Ni37 Pt33 159.8(15)
C35 Ni36 Ni37 Pt33 -110.1(9)
Pt25 Ni36 Ni37 Pt33 -57.08(8)
Pt32 Ni36 Ni37 Pt33 3.28(10)
Ni35 Ni36 Ni37 Pt33 57.87(16)
Ni24 Ni36 Ni37 Pt33 -47.46(18)
Pt41 Ni36 Ni37 Pt33 57.95(7)
C43 Ni36 Ni37 Ni38 106.7(15)
C35 Ni36 Ni37 Ni38 -163.2(9)
Pt25 Ni36 Ni37 Ni38 -110.18(16)
Pt32 Ni36 Ni37 Ni38 -49.81(18)
Ni35 Ni36 Ni37 Ni38 4.8(2)
Ni24 Ni36 Ni37 Ni38 -100.6(2)
Pt41 Ni36 Ni37 Ni38 4.86(14)
C43 Ni36 Ni37 Pt41 101.9(15)
C35 Ni36 Ni37 Pt41 -168.1(9)
Pt25 Ni36 Ni37 Pt41 -115.04(10)
Pt32 Ni36 Ni37 Pt41 -54.67(8)
Ni35 Ni36 Ni37 Pt41 -0.08(12)
Ni24 Ni36 Ni37 Pt41 -105.42(16)
C43 Ni36 Ni37 Pt25 -143.1(15)
C35 Ni36 Ni37 Pt25 -53.0(8)
Pt32 Ni36 Ni37 Pt25 60.36(8)
Ni35 Ni36 Ni37 Pt25 114.96(16)
Ni24 Ni36 Ni37 Pt25 9.62(13)
Pt41 Ni36 Ni37 Pt25 115.04(10)
C35 Pt25 Ni37 C44 1(2)
C25 Pt25 Ni37 C44 85(2)
Ni36 Pt25 Ni37 C44 -52(2)
Ni14 Pt25 Ni37 C44 130(2)
Ni24 Pt25 Ni37 C44 -61(2)
Pt32 Pt25 Ni37 C44 -109(2)
Ni13 Pt25 Ni37 C44 -175(2)
Ni26 Pt25 Ni37 C44 126(2)
Pt21 Pt25 Ni37 C44 -164(2)
Pt33 Pt25 Ni37 C44 -162(2)
C35 Pt25 Ni37 C36 -97.7(14)
C25 Pt25 Ni37 C36 -13.5(14)
Ni36 Pt25 Ni37 C36 -150.2(11)
Ni14 Pt25 Ni37 C36 31.9(11)
Ni24 Pt25 Ni37 C36 -159.9(11)
Pt32 Pt25 Ni37 C36 152.8(11)
Ni13 Pt25 Ni37 C36 86.6(12)
Ni26 Pt25 Ni37 C36 27.8(11)
Pt21 Pt25 Ni37 C36 97.2(11)
Pt33 Pt25 Ni37 C36 99.7(11)
C35 Pt25 Ni37 Ni26 -125.5(9)
C25 Pt25 Ni37 Ni26 -41.3(10)
Ni36 Pt25 Ni37 Ni26 -178.04(13)
Ni14 Pt25 Ni37 Ni26 4.05(13)
Ni24 Pt25 Ni37 Ni26 172.32(13)
Pt32 Pt25 Ni37 Ni26 125.01(10)
Ni13 Pt25 Ni37 Ni26 58.8(6)
Pt21 Pt25 Ni37 Ni26 69.33(10)
Pt33 Pt25 Ni37 Ni26 71.85(10)
C35 Pt25 Ni37 Pt33 162.7(9)
C25 Pt25 Ni37 Pt33 -113.2(10)
Ni36 Pt25 Ni37 Pt33 110.12(10)
Ni14 Pt25 Ni37 Pt33 -67.80(10)
Ni24 Pt25 Ni37 Pt33 100.48(11)
Pt32 Pt25 Ni37 Pt33 53.17(5)
Ni13 Pt25 Ni37 Pt33 -13.1(6)
Ni26 Pt25 Ni37 Pt33 -71.85(10)
Pt21 Pt25 Ni37 Pt33 -2.52(8)
C35 Pt25 Ni37 Ni38 161.0(9)
C25 Pt25 Ni37 Ni38 -114.8(10)
Ni36 Pt25 Ni37 Ni38 108.48(16)
Ni14 Pt25 Ni37 Ni38 -69.44(17)
Ni24 Pt25 Ni37 Ni38 98.84(16)
Pt32 Pt25 Ni37 Ni38 51.53(14)
Ni13 Pt25 Ni37 Ni38 -14.7(7)
Ni26 Pt25 Ni37 Ni38 -73.48(16)
Pt21 Pt25 Ni37 Ni38 -4.16(16)
Pt33 Pt25 Ni37 Ni38 -1.64(11)
C35 Pt25 Ni37 Pt41 104.2(9)
C25 Pt25 Ni37 Pt41 -171.7(10)
Ni36 Pt25 Ni37 Pt41 51.60(9)
Ni14 Pt25 Ni37 Pt41 -126.32(10)
Ni24 Pt25 Ni37 Pt41 41.95(13)
Pt32 Pt25 Ni37 Pt41 -5.35(7)
Ni13 Pt25 Ni37 Pt41 -71.6(6)
Ni26 Pt25 Ni37 Pt41 -130.37(12)
Pt21 Pt25 Ni37 Pt41 -61.04(9)
Pt33 Pt25 Ni37 Pt41 -58.52(6)
C35 Pt25 Ni37 Ni36 52.6(9)
C25 Pt25 Ni37 Ni36 136.7(10)
Ni14 Pt25 Ni37 Ni36 -177.92(11)
Ni24 Pt25 Ni37 Ni36 -9.64(13)
Pt32 Pt25 Ni37 Ni36 -56.95(8)
Ni13 Pt25 Ni37 Ni36 -123.2(6)
Ni26 Pt25 Ni37 Ni36 178.04(13)
Pt21 Pt25 Ni37 Ni36 -112.64(9)
Pt33 Pt25 Ni37 Ni36 -110.12(10)
C38 Pt28 Ni38 C40 23(4)
C29 Pt28 Ni38 C40 27(4)
Ni17 Pt28 Ni38 C40 138(4)
Ni27 Pt28 Ni38 C40 -81(4)
Ni16 Pt28 Ni38 C40 -81(4)
Pt22 Pt28 Ni38 C40 -151(4)
Pt33 Pt28 Ni38 C40 -148(4)
Ni29 Pt28 Ni38 C40 106(4)
Ni39 Pt28 Ni38 C40 109(4)
Pt34 Pt28 Ni38 C40 158(4)
C29 Pt28 Ni38 C38 4.3(19)
Ni17 Pt28 Ni38 C38 115(3)
Ni27 Pt28 Ni38 C38 -103.7(14)
Ni16 Pt28 Ni38 C38 -103.4(14)
Pt22 Pt28 Ni38 C38 -174.1(14)
Pt33 Pt28 Ni38 C38 -171.1(14)
Ni29 Pt28 Ni38 C38 83.6(14)
Ni39 Pt28 Ni38 C38 86.1(14)
Pt34 Pt28 Ni38 C38 134.9(14)
C38 Pt28 Ni38 Pt33 171.1(14)
C29 Pt28 Ni38 Pt33 175.4(13)
Ni17 Pt28 Ni38 Pt33 -74(3)
Ni27 Pt28 Ni38 Pt33 67.34(10)
Ni16 Pt28 Ni38 Pt33 67.72(12)
Pt22 Pt28 Ni38 Pt33 -2.99(9)
Ni29 Pt28 Ni38 Pt33 -105.34(10)
Ni39 Pt28 Ni38 Pt33 -102.78(9)
Pt34 Pt28 Ni38 Pt33 -54.03(5)
C38 Pt28 Ni38 Ni37 167.6(14)
C29 Pt28 Ni38 Ni37 171.9(13)
Ni17 Pt28 Ni38 Ni37 -77(3)
Ni27 Pt28 Ni38 Ni37 63.83(15)
Ni16 Pt28 Ni38 Ni37 64.21(18)
Pt22 Pt28 Ni38 Ni37 -6.50(18)
Pt33 Pt28 Ni38 Ni37 -3.51(11)
Ni29 Pt28 Ni38 Ni37 -108.85(16)
Ni39 Pt28 Ni38 Ni37 -106.29(16)
Pt34 Pt28 Ni38 Ni37 -57.54(14)
C38 Pt28 Ni38 Ni27 103.7(14)
C29 Pt28 Ni38 Ni27 108.0(13)
Ni17 Pt28 Ni38 Ni27 -141(2)
Ni16 Pt28 Ni38 Ni27 0.39(14)
Pt22 Pt28 Ni38 Ni27 -70.33(11)
Pt33 Pt28 Ni38 Ni27 -67.34(10)
Ni29 Pt28 Ni38 Ni27 -172.67(12)
Ni39 Pt28 Ni38 Ni27 -170.12(13)
Pt34 Pt28 Ni38 Ni27 -121.36(10)
C38 Pt28 Ni38 Ni39 -86.1(14)
C29 Pt28 Ni38 Ni39 -81.8(13)
Ni17 Pt28 Ni38 Ni39 29(3)
Ni27 Pt28 Ni38 Ni39 170.12(13)
Ni16 Pt28 Ni38 Ni39 170.51(12)
Pt22 Pt28 Ni38 Ni39 99.79(10)
Pt33 Pt28 Ni38 Ni39 102.78(9)
Ni29 Pt28 Ni38 Ni39 -2.55(13)
Pt34 Pt28 Ni38 Ni39 48.76(8)
C38 Pt28 Ni38 Pt41 -136.4(14)
C29 Pt28 Ni38 Pt41 -132.1(13)
Ni17 Pt28 Ni38 Pt41 -21(3)
Ni27 Pt28 Ni38 Pt41 119.87(13)
Ni16 Pt28 Ni38 Pt41 120.26(11)
Pt22 Pt28 Ni38 Pt41 49.54(12)
Pt33 Pt28 Ni38 Pt41 52.54(7)
Ni29 Pt28 Ni38 Pt41 -52.80(14)
Ni39 Pt28 Ni38 Pt41 -50.25(9)
Pt34 Pt28 Ni38 Pt41 -1.49(8)
Ni37 Pt33 Ni38 C40 -16(2)
Ni27 Pt33 Ni38 C40 90(2)
Ni26 Pt33 Ni38 C40 35(2)
Pt22 Pt33 Ni38 C40 164(2)
Pt41 Pt33 Ni38 C40 -85(2)
Pt21 Pt33 Ni38 C40 133(3)
Pt28 Pt33 Ni38 C40 161(2)
Pt15 Pt33 Ni38 C40 90(2)
Pt34 Pt33 Ni38 C40 -141(2)
Pt32 Pt33 Ni38 C40 -87(2)
Pt25 Pt33 Ni38 C40 -17(2)
Ni37 Pt33 Ni38 C38 -169.2(11)
Ni27 Pt33 Ni38 C38 -63.9(11)
Ni26 Pt33 Ni38 C38 -118.2(11)
Pt22 Pt33 Ni38 C38 10.3(11)
Pt41 Pt33 Ni38 C38 121.3(11)
Pt21 Pt33 Ni38 C38 -21(3)
Pt28 Pt33 Ni38 C38 7.3(11)
Pt15 Pt33 Ni38 C38 -63.2(11)
Pt34 Pt33 Ni38 C38 65.7(11)
Pt32 Pt33 Ni38 C38 119.2(11)
Pt25 Pt33 Ni38 C38 -170.9(11)
Ni37 Pt33 Ni38 Pt28 -176.52(11)
Ni27 Pt33 Ni38 Pt28 -71.24(9)
Ni26 Pt33 Ni38 Pt28 -125.55(9)
Pt22 Pt33 Ni38 Pt28 2.93(9)
Pt41 Pt33 Ni38 Pt28 114.01(8)
Pt21 Pt33 Ni38 Pt28 -28(2)
Pt15 Pt33 Ni38 Pt28 -70.51(8)
Pt34 Pt33 Ni38 Pt28 58.38(5)
Pt32 Pt33 Ni38 Pt28 111.85(7)
Pt25 Pt33 Ni38 Pt28 -178.19(5)
Ni27 Pt33 Ni38 Ni37 105.28(12)
Ni26 Pt33 Ni38 Ni37 50.97(11)
Pt22 Pt33 Ni38 Ni37 179.46(9)
Pt41 Pt33 Ni38 Ni37 -69.46(8)
Pt21 Pt33 Ni38 Ni37 148(2)
Pt28 Pt33 Ni38 Ni37 176.52(11)
Pt15 Pt33 Ni38 Ni37 106.01(9)
Pt34 Pt33 Ni38 Ni37 -125.10(9)
Pt32 Pt33 Ni38 Ni37 -71.63(10)
Pt25 Pt33 Ni38 Ni37 -1.67(11)
Ni37 Pt33 Ni38 Ni27 -105.28(12)
Ni26 Pt33 Ni38 Ni27 -54.31(11)
Pt22 Pt33 Ni38 Ni27 74.18(10)
Pt41 Pt33 Ni38 Ni27 -174.74(10)
Pt21 Pt33 Ni38 Ni27 43(2)
Pt28 Pt33 Ni38 Ni27 71.24(9)
Pt15 Pt33 Ni38 Ni27 0.73(10)
Pt34 Pt33 Ni38 Ni27 129.62(9)
Pt32 Pt33 Ni38 Ni27 -176.91(9)
Pt25 Pt33 Ni38 Ni27 -106.95(10)
Ni37 Pt33 Ni38 Ni39 121.24(12)
Ni27 Pt33 Ni38 Ni39 -133.48(12)
Ni26 Pt33 Ni38 Ni39 172.21(11)
Pt22 Pt33 Ni38 Ni39 -59.30(11)
Pt41 Pt33 Ni38 Ni39 51.78(8)
Pt21 Pt33 Ni38 Ni39 -90(2)
Pt28 Pt33 Ni38 Ni39 -62.23(8)
Pt15 Pt33 Ni38 Ni39 -132.74(8)
Pt34 Pt33 Ni38 Ni39 -3.85(9)
Pt32 Pt33 Ni38 Ni39 49.61(11)
Pt25 Pt33 Ni38 Ni39 119.58(9)
Ni37 Pt33 Ni38 Pt41 69.46(8)
Ni27 Pt33 Ni38 Pt41 174.74(10)
Ni26 Pt33 Ni38 Pt41 120.43(9)
Pt22 Pt33 Ni38 Pt41 -111.08(6)
Pt21 Pt33 Ni38 Pt41 -142(2)
Pt28 Pt33 Ni38 Pt41 -114.01(8)
Pt15 Pt33 Ni38 Pt41 175.48(5)
Pt34 Pt33 Ni38 Pt41 -55.63(5)
Pt32 Pt33 Ni38 Pt41 -2.17(8)
Pt25 Pt33 Ni38 Pt41 67.80(8)
C44 Ni37 Ni38 C40 -28(2)
C36 Ni37 Ni38 C40 66.6(18)
Ni26 Ni37 Ni38 C40 114.2(14)
Pt33 Ni37 Ni38 C40 169.2(14)
Pt41 Ni37 Ni38 C40 -119.3(14)
Ni36 Ni37 Ni38 C40 -124.0(14)
Pt25 Ni37 Ni38 C40 170.9(14)
C44 Ni37 Ni38 C38 -147(5)
C36 Ni37 Ni38 C38 -53(4)
Ni26 Ni37 Ni38 C38 -5(4)
Pt33 Ni37 Ni38 C38 50(4)
Pt41 Ni37 Ni38 C38 121(4)
Ni36 Ni37 Ni38 C38 117(4)
Pt25 Ni37 Ni38 C38 52(4)
C44 Ni37 Ni38 Pt28 167(2)
C36 Ni37 Ni38 Pt28 -99.0(11)
Ni26 Ni37 Ni38 Pt28 -51.36(17)
Pt33 Ni37 Ni38 Pt28 3.66(11)
Pt41 Ni37 Ni38 Pt28 75.11(14)
Ni36 Ni37 Ni38 Pt28 70.4(2)
Pt25 Ni37 Ni38 Pt28 5.3(2)
C44 Ni37 Ni38 Pt33 163(2)
C36 Ni37 Ni38 Pt33 -102.7(11)
Ni26 Ni37 Ni38 Pt33 -55.01(11)
Pt41 Ni37 Ni38 Pt33 71.45(7)
Ni36 Ni37 Ni38 Pt33 66.74(15)
Pt25 Ni37 Ni38 Pt33 1.68(11)
C44 Ni37 Ni38 Ni27 -141(2)
C36 Ni37 Ni38 Ni27 -46.8(11)
Ni26 Ni37 Ni38 Ni27 0.82(14)
Pt33 Ni37 Ni38 Ni27 55.83(10)
Pt41 Ni37 Ni38 Ni27 127.28(12)
Ni36 Ni37 Ni38 Ni27 122.57(17)
Pt25 Ni37 Ni38 Ni27 57.51(16)
C44 Ni37 Ni38 Ni39 91(2)
C36 Ni37 Ni38 Ni39 -174.7(11)
Ni26 Ni37 Ni38 Ni39 -127.06(16)
Pt33 Ni37 Ni38 Ni39 -72.05(14)
Pt41 Ni37 Ni38 Ni39 -0.60(12)
Ni36 Ni37 Ni38 Ni39 -5.3(2)
Pt25 Ni37 Ni38 Ni39 -70.37(19)
C44 Ni37 Ni38 Pt41 92(2)
C36 Ni37 Ni38 Pt41 -174.1(11)
Ni26 Ni37 Ni38 Pt41 -126.46(13)
Pt33 Ni37 Ni38 Pt41 -71.45(7)
Ni36 Ni37 Ni38 Pt41 -4.71(14)
Pt25 Ni37 Ni38 Pt41 -69.77(12)
C37 Ni27 Ni38 C40 29(2)
C27 Ni27 Ni38 C40 -86(5)
Pt15 Ni27 Ni38 C40 -133.5(17)
Pt33 Ni27 Ni38 C40 -132.6(17)
Ni26 Ni27 Ni38 C40 -77.5(17)
Pt28 Ni27 Ni38 C40 153.1(17)
Ni16 Ni27 Ni38 C40 152.7(17)
C37 Ni27 Ni38 C38 -75.6(15)
C27 Ni27 Ni38 C38 169(5)
Pt15 Ni27 Ni38 C38 121.9(9)
Pt33 Ni27 Ni38 C38 122.7(9)
Ni26 Ni27 Ni38 C38 177.9(9)
Pt28 Ni27 Ni38 C38 48.4(9)
Ni16 Ni27 Ni38 C38 48.1(9)
C37 Ni27 Ni38 Pt28 -124.0(12)
C27 Ni27 Ni38 Pt28 121(5)
Pt15 Ni27 Ni38 Pt28 73.49(14)
Pt33 Ni27 Ni38 Pt28 74.31(8)
Ni26 Ni27 Ni38 Pt28 129.45(14)
Ni16 Ni27 Ni38 Pt28 -0.36(13)
C37 Ni27 Ni38 Pt33 161.7(12)
C27 Ni27 Ni38 Pt33 47(5)
Pt15 Ni27 Ni38 Pt33 -0.82(12)
Ni26 Ni27 Ni38 Pt33 55.14(11)
Pt28 Ni27 Ni38 Pt33 -74.31(8)
Ni16 Ni27 Ni38 Pt33 -74.67(15)
C37 Ni27 Ni38 Ni37 105.8(12)
C27 Ni27 Ni38 Ni37 -9(5)
Pt15 Ni27 Ni38 Ni37 -56.75(16)
Pt33 Ni27 Ni38 Ni37 -55.93(9)
Ni26 Ni27 Ni38 Ni37 -0.78(13)
Pt28 Ni27 Ni38 Ni37 -130.24(13)
Ni16 Ni27 Ni38 Ni37 -130.60(16)
C37 Ni27 Ni38 Ni39 -135.0(12)
C27 Ni27 Ni38 Ni39 110(5)
Pt15 Ni27 Ni38 Ni39 62.4(2)
Pt33 Ni27 Ni38 Ni39 63.26(15)
Ni26 Ni27 Ni38 Ni39 118.41(17)
Pt28 Ni27 Ni38 Ni39 -11.05(14)
Ni16 Ni27 Ni38 Ni39 -11.4(2)
C37 Ni27 Ni38 Pt41 156.5(12)
C27 Ni27 Ni38 Pt41 41(5)
Pt15 Ni27 Ni38 Pt41 -6.0(2)
Pt33 Ni27 Ni38 Pt41 -5.18(10)
Ni26 Ni27 Ni38 Pt41 49.96(16)
Pt28 Ni27 Ni38 Pt41 -79.49(12)
Ni16 Ni27 Ni38 Pt41 -79.85(18)
C39 Ni29 Ni39 C45 25(3)
C30 Ni29 Ni39 C45 18(3)
Ni30 Ni29 Ni39 C45 129(2)
Pt34 Ni29 Ni39 C45 -177(2)
Pt18 Ni29 Ni39 C45 -179(2)
Pt28 Ni29 Ni39 C45 -104(2)
Ni17 Ni29 Ni39 C45 -108(2)
C30 Ni29 Ni39 C39 -6(3)
Ni30 Ni29 Ni39 C39 104.0(18)
Pt34 Ni29 Ni39 C39 158.3(18)
Pt18 Ni29 Ni39 C39 156.3(18)
Pt28 Ni29 Ni39 C39 -128.2(18)
Ni17 Ni29 Ni39 C39 -132.5(18)
C39 Ni29 Ni39 Pt34 -158.3(18)
C30 Ni29 Ni39 Pt34 -165(2)
Ni30 Ni29 Ni39 Pt34 -54.33(11)
Pt18 Ni29 Ni39 Pt34 -2.07(12)
Pt28 Ni29 Ni39 Pt34 73.42(7)
Ni17 Ni29 Ni39 Pt34 69.16(16)
C39 Ni29 Ni39 Ni40 -103.4(18)
C30 Ni29 Ni39 Ni40 -110(2)
Ni30 Ni29 Ni39 Ni40 0.64(15)
Pt34 Ni29 Ni39 Ni40 54.98(10)
Pt18 Ni29 Ni39 Ni40 52.91(18)
Pt28 Ni29 Ni39 Ni40 128.40(12)
Ni17 Ni29 Ni39 Ni40 124.14(18)
C39 Ni29 Ni39 Pt41 -163.3(18)
C30 Ni29 Ni39 Pt41 -169(2)
Ni30 Ni29 Ni39 Pt41 -59.25(18)
Pt34 Ni29 Ni39 Pt41 -4.92(12)
Pt18 Ni29 Ni39 Pt41 -7.0(2)
Pt28 Ni29 Ni39 Pt41 68.50(14)
Ni17 Ni29 Ni39 Pt41 64.2(2)
C39 Ni29 Ni39 Ni38 125.7(18)
C30 Ni29 Ni39 Ni38 119(2)
Ni30 Ni29 Ni39 Ni38 -130.32(15)
Pt34 Ni29 Ni39 Ni38 -75.98(13)
Pt18 Ni29 Ni39 Ni38 -78.05(19)
Pt28 Ni29 Ni39 Ni38 -2.57(13)
Ni17 Ni29 Ni39 Ni38 -6.8(2)
C39 Ni29 Ni39 Pt28 128.2(18)
C30 Ni29 Ni39 Pt28 122(2)
Ni30 Ni29 Ni39 Pt28 -127.75(14)
Pt34 Ni29 Ni39 Pt28 -73.42(7)
Pt18 Ni29 Ni39 Pt28 -75.48(15)
Ni17 Ni29 Ni39 Pt28 -4.26(14)
Ni40 Pt34 Ni39 C45 -74(3)
Ni30 Pt34 Ni39 C45 -132(3)
Ni29 Pt34 Ni39 C45 176(4)
Pt20 Pt34 Ni39 C45 -71(4)
Pt31 Pt34 Ni39 C45 -76(3)
Pt41 Pt34 Ni39 C45 0(3)
Pt22 Pt34 Ni39 C45 108(3)
Pt18 Pt34 Ni39 C45 178(3)
Pt33 Pt34 Ni39 C45 54(3)
Pt32 Pt34 Ni39 C45 -2(3)
Pt28 Pt34 Ni39 C45 107(3)
Ni40 Pt34 Ni39 C39 95.6(12)
Ni30 Pt34 Ni39 C39 38.1(12)
Ni29 Pt34 Ni39 C39 -14.8(12)
Pt20 Pt34 Ni39 C39 99(2)
Pt31 Pt34 Ni39 C39 93.7(12)
Pt41 Pt34 Ni39 C39 169.8(12)
Pt22 Pt34 Ni39 C39 -82.1(12)
Pt18 Pt34 Ni39 C39 -12.8(12)
Pt33 Pt34 Ni39 C39 -136.6(12)
Pt32 Pt34 Ni39 C39 167.5(12)
Pt28 Pt34 Ni39 C39 -83.8(12)
Ni40 Pt34 Ni39 Ni29 110.34(13)
Ni30 Pt34 Ni39 Ni29 52.88(12)
Pt20 Pt34 Ni39 Ni29 114(2)
Pt31 Pt34 Ni39 Ni29 108.45(10)
Pt41 Pt34 Ni39 Ni29 -175.40(11)
Pt22 Pt34 Ni39 Ni29 -67.38(11)
Pt18 Pt34 Ni39 Ni29 1.95(12)
Pt33 Pt34 Ni39 Ni29 -121.79(10)
Pt32 Pt34 Ni39 Ni29 -177.77(10)
Pt28 Pt34 Ni39 Ni29 -69.02(10)
Ni30 Pt34 Ni39 Ni40 -57.46(11)
Ni29 Pt34 Ni39 Ni40 -110.34(13)
Pt20 Pt34 Ni39 Ni40 3(2)
Pt31 Pt34 Ni39 Ni40 -1.89(11)
Pt41 Pt34 Ni39 Ni40 74.26(9)
Pt22 Pt34 Ni39 Ni40 -177.72(9)
Pt18 Pt34 Ni39 Ni40 -108.39(9)
Pt33 Pt34 Ni39 Ni40 127.87(9)
Pt32 Pt34 Ni39 Ni40 71.89(10)
Pt28 Pt34 Ni39 Ni40 -179.36(10)
Ni40 Pt34 Ni39 Pt41 -74.26(9)
Ni30 Pt34 Ni39 Pt41 -131.72(9)
Ni29 Pt34 Ni39 Pt41 175.40(11)
Pt20 Pt34 Ni39 Pt41 -71(2)
Pt31 Pt34 Ni39 Pt41 -76.14(7)
Pt22 Pt34 Ni39 Pt41 108.03(6)
Pt18 Pt34 Ni39 Pt41 177.36(5)
Pt33 Pt34 Ni39 Pt41 53.61(5)
Pt32 Pt34 Ni39 Pt41 -2.37(8)
Pt28 Pt34 Ni39 Pt41 106.38(6)
Ni40 Pt34 Ni39 Ni38 -131.77(12)
Ni30 Pt34 Ni39 Ni38 170.76(11)
Ni29 Pt34 Ni39 Ni38 117.89(13)
Pt20 Pt34 Ni39 Ni38 -128(2)
Pt31 Pt34 Ni39 Ni38 -133.66(8)
Pt41 Pt34 Ni39 Ni38 -57.52(8)
Pt22 Pt34 Ni39 Ni38 50.51(11)
Pt18 Pt34 Ni39 Ni38 119.84(9)
Pt33 Pt34 Ni39 Ni38 -3.91(9)
Pt32 Pt34 Ni39 Ni38 -59.89(11)
Pt28 Pt34 Ni39 Ni38 48.86(8)
Ni40 Pt34 Ni39 Pt28 179.36(10)
Ni30 Pt34 Ni39 Pt28 121.90(9)
Ni29 Pt34 Ni39 Pt28 69.02(10)
Pt20 Pt34 Ni39 Pt28 -177(100)
Pt31 Pt34 Ni39 Pt28 177.48(5)
Pt41 Pt34 Ni39 Pt28 -106.38(6)
Pt22 Pt34 Ni39 Pt28 1.65(8)
Pt18 Pt34 Ni39 Pt28 70.98(7)
Pt33 Pt34 Ni39 Pt28 -52.77(4)
Pt32 Pt34 Ni39 Pt28 -108.75(6)
C40 Ni38 Ni39 C45 -8(2)
C38 Ni38 Ni39 C45 91.0(17)
Pt28 Ni38 Ni39 C45 144.3(14)
Pt33 Ni38 Ni39 C45 -155.2(14)
Ni37 Ni38 Ni39 C45 -100.7(14)
Ni27 Ni38 Ni39 C45 155.0(14)
Pt41 Ni38 Ni39 C45 -101.3(14)
C40 Ni38 Ni39 C39 -102(2)
C38 Ni38 Ni39 C39 -3(2)
Pt28 Ni38 Ni39 C39 49.8(18)
Pt33 Ni38 Ni39 C39 110.3(18)
Ni37 Ni38 Ni39 C39 164.9(18)
Ni27 Ni38 Ni39 C39 60.5(18)
Pt41 Ni38 Ni39 C39 164.3(18)
C40 Ni38 Ni39 Ni29 -149.4(17)
C38 Ni38 Ni39 Ni29 -50.5(11)
Pt28 Ni38 Ni39 Ni29 2.77(14)
Pt33 Ni38 Ni39 Ni29 63.26(16)
Ni37 Ni38 Ni39 Ni29 117.81(18)
Ni27 Ni38 Ni39 Ni29 13.4(2)
Pt41 Ni38 Ni39 Ni29 117.21(16)
C40 Ni38 Ni39 Pt34 151.4(17)
C38 Ni38 Ni39 Pt34 -109.7(11)
Pt28 Ni38 Ni39 Pt34 -56.43(8)
Pt33 Ni38 Ni39 Pt34 4.06(9)
Ni37 Ni38 Ni39 Pt34 58.61(16)
Ni27 Ni38 Ni39 Pt34 -45.75(17)
Pt41 Ni38 Ni39 Pt34 58.00(8)
C40 Ni38 Ni39 Ni40 98.4(17)
C38 Ni38 Ni39 Ni40 -162.7(11)
Pt28 Ni38 Ni39 Ni40 -109.43(17)
Pt33 Ni38 Ni39 Ni40 -48.94(18)
Ni37 Ni38 Ni39 Ni40 5.6(2)
Ni27 Ni38 Ni39 Ni40 -98.8(2)
Pt41 Ni38 Ni39 Ni40 5.00(15)
C40 Ni38 Ni39 Pt41 93.4(17)
C38 Ni38 Ni39 Pt41 -167.7(11)
Pt28 Ni38 Ni39 Pt41 -114.44(11)
Pt33 Ni38 Ni39 Pt41 -53.95(7)
Ni37 Ni38 Ni39 Pt41 0.61(13)
Ni27 Ni38 Ni39 Pt41 -103.76(17)
C40 Ni38 Ni39 Pt28 -152.2(17)
C38 Ni38 Ni39 Pt28 -53.2(11)
Pt33 Ni38 Ni39 Pt28 60.49(8)
Ni37 Ni38 Ni39 Pt28 115.05(17)
Ni27 Ni38 Ni39 Pt28 10.68(13)
Pt41 Ni38 Ni39 Pt28 114.44(11)
C38 Pt28 Ni39 C45 7.3(19)
C29 Pt28 Ni39 C45 97(2)
Ni38 Pt28 Ni39 C45 -41.7(17)
Ni17 Pt28 Ni39 C45 139.8(17)
Ni27 Pt28 Ni39 C45 -51.9(17)
Ni16 Pt28 Ni39 C45 -159.2(18)
Pt22 Pt28 Ni39 C45 -154.4(17)
Pt33 Pt28 Ni39 C45 -99.4(17)
Ni29 Pt28 Ni39 C45 135.4(17)
Pt34 Pt28 Ni39 C45 -152.9(17)
C38 Pt28 Ni39 C39 -96.1(16)
C29 Pt28 Ni39 C39 -6.9(16)
Ni38 Pt28 Ni39 C39 -145.1(13)
Ni17 Pt28 Ni39 C39 36.4(13)
Ni27 Pt28 Ni39 C39 -155.4(13)
Ni16 Pt28 Ni39 C39 97.3(14)
Pt22 Pt28 Ni39 C39 102.2(13)
Pt33 Pt28 Ni39 C39 157.2(13)
Ni29 Pt28 Ni39 C39 32.0(13)
Pt34 Pt28 Ni39 C39 103.7(13)
C38 Pt28 Ni39 Ni29 -128.1(9)
C29 Pt28 Ni39 Ni29 -38.9(10)
Ni38 Pt28 Ni39 Ni29 -177.10(15)
Ni17 Pt28 Ni39 Ni29 4.40(15)
Ni27 Pt28 Ni39 Ni29 172.63(14)
Ni16 Pt28 Ni39 Ni29 65.3(6)
Pt22 Pt28 Ni39 Ni29 70.18(11)
Pt33 Pt28 Ni39 Ni29 125.15(11)
Pt34 Pt28 Ni39 Ni29 71.70(11)
C38 Pt28 Ni39 Pt34 160.2(9)
C29 Pt28 Ni39 Pt34 -110.6(10)
Ni38 Pt28 Ni39 Pt34 111.19(10)
Ni17 Pt28 Ni39 Pt34 -67.30(11)
Ni27 Pt28 Ni39 Pt34 100.93(11)
Ni16 Pt28 Ni39 Pt34 -6.4(6)
Pt22 Pt28 Ni39 Pt34 -1.52(7)
Pt33 Pt28 Ni39 Pt34 53.45(5)
Ni29 Pt28 Ni39 Pt34 -71.70(11)
C38 Pt28 Ni39 Ni40 160.9(9)
C29 Pt28 Ni39 Ni40 -109.9(10)
Ni38 Pt28 Ni39 Ni40 111.86(17)
Ni17 Pt28 Ni39 Ni40 -66.63(17)
Ni27 Pt28 Ni39 Ni40 101.60(17)
Ni16 Pt28 Ni39 Ni40 -5.7(7)
Pt22 Pt28 Ni39 Ni40 -0.85(16)
Pt33 Pt28 Ni39 Ni40 54.12(14)
Ni29 Pt28 Ni39 Ni40 -71.03(17)
Pt34 Pt28 Ni39 Ni40 0.67(11)
C38 Pt28 Ni39 Pt41 102.2(9)
C29 Pt28 Ni39 Pt41 -168.6(10)
Ni38 Pt28 Ni39 Pt41 53.18(10)
Ni17 Pt28 Ni39 Pt41 -125.31(11)
Ni27 Pt28 Ni39 Pt41 42.92(14)
Ni16 Pt28 Ni39 Pt41 -64.4(6)
Pt22 Pt28 Ni39 Pt41 -59.53(9)
Pt33 Pt28 Ni39 Pt41 -4.56(7)
Ni29 Pt28 Ni39 Pt41 -129.71(14)
Pt34 Pt28 Ni39 Pt41 -58.01(7)
C38 Pt28 Ni39 Ni38 49.0(9)
C29 Pt28 Ni39 Ni38 138.2(10)
Ni17 Pt28 Ni39 Ni38 -178.50(13)
Ni27 Pt28 Ni39 Ni38 -10.26(13)
Ni16 Pt28 Ni39 Ni38 -117.6(6)
Pt22 Pt28 Ni39 Ni38 -112.71(10)
Pt33 Pt28 Ni39 Ni38 -57.74(9)
Ni29 Pt28 Ni39 Ni38 177.10(15)
Pt34 Pt28 Ni39 Ni38 -111.19(10)
C32 Pt31 Ni40 C41 8(4)
C21 Pt31 Ni40 C41 21(3)
Ni11 Pt31 Ni40 C41 143(4)
Ni30 Pt31 Ni40 C41 -86(3)
Pt34 Pt31 Ni40 C41 -154(3)
Pt20 Pt31 Ni40 C41 -156(3)
Ni23 Pt31 Ni40 C41 101(3)
Ni19 Pt31 Ni40 C41 -86(3)
Ni35 Pt31 Ni40 C41 103(3)
Pt32 Pt31 Ni40 C41 152(3)
C21 Pt31 Ni40 C32 12(2)
Ni11 Pt31 Ni40 C32 134(4)
Ni30 Pt31 Ni40 C32 -94(2)
Pt34 Pt31 Ni40 C32 -163(2)
Pt20 Pt31 Ni40 C32 -165(2)
Ni23 Pt31 Ni40 C32 93(2)
Ni19 Pt31 Ni40 C32 -95(2)
Ni35 Pt31 Ni40 C32 95(2)
Pt32 Pt31 Ni40 C32 144(2)
C32 Pt31 Ni40 Ni39 161(2)
C21 Pt31 Ni40 Ni39 173.0(12)
Ni11 Pt31 Ni40 Ni39 -65(3)
Ni30 Pt31 Ni40 Ni39 66.16(15)
Pt34 Pt31 Ni40 Ni39 -2.01(11)
Pt20 Pt31 Ni40 Ni39 -4.17(18)
Ni23 Pt31 Ni40 Ni39 -106.68(16)
Ni19 Pt31 Ni40 Ni39 65.91(18)
Ni35 Pt31 Ni40 Ni39 -104.62(16)
Pt32 Pt31 Ni40 Ni39 -55.76(14)
C32 Pt31 Ni40 Pt34 163(2)
C21 Pt31 Ni40 Pt34 175.0(12)
Ni11 Pt31 Ni40 Pt34 -63(3)
Ni30 Pt31 Ni40 Pt34 68.17(9)
Pt20 Pt31 Ni40 Pt34 -2.16(8)
Ni23 Pt31 Ni40 Pt34 -104.67(10)
Ni19 Pt31 Ni40 Pt34 67.91(11)
Ni35 Pt31 Ni40 Pt34 -102.61(9)
Pt32 Pt31 Ni40 Pt34 -53.76(5)
C32 Pt31 Ni40 Ni30 94(2)
C21 Pt31 Ni40 Ni30 106.8(12)
Ni11 Pt31 Ni40 Ni30 -131(3)
Pt34 Pt31 Ni40 Ni30 -68.17(9)
Pt20 Pt31 Ni40 Ni30 -70.33(10)
Ni23 Pt31 Ni40 Ni30 -172.84(11)
Ni19 Pt31 Ni40 Ni30 -0.26(13)
Ni35 Pt31 Ni40 Ni30 -170.78(12)
Pt32 Pt31 Ni40 Ni30 -121.93(9)
C32 Pt31 Ni40 Ni35 -95(2)
C21 Pt31 Ni40 Ni35 -82.4(12)
Ni11 Pt31 Ni40 Ni35 39(3)
Ni30 Pt31 Ni40 Ni35 170.78(12)
Pt34 Pt31 Ni40 Ni35 102.61(9)
Pt20 Pt31 Ni40 Ni35 100.45(9)
Ni23 Pt31 Ni40 Ni35 -2.06(12)
Ni19 Pt31 Ni40 Ni35 170.52(11)
Pt32 Pt31 Ni40 Ni35 48.85(7)
C32 Pt31 Ni40 Pt41 -144(2)
C21 Pt31 Ni40 Pt41 -132.0(12)
Ni11 Pt31 Ni40 Pt41 -10(3)
Ni30 Pt31 Ni40 Pt41 121.20(12)
Pt34 Pt31 Ni40 Pt41 53.03(6)
Pt20 Pt31 Ni40 Pt41 50.87(11)
Ni23 Pt31 Ni40 Pt41 -51.64(12)
Ni19 Pt31 Ni40 Pt41 120.94(10)
Ni35 Pt31 Ni40 Pt41 -49.58(8)
Pt32 Pt31 Ni40 Pt41 -0.73(7)
C45 Ni39 Ni40 C41 -35(2)
C39 Ni39 Ni40 C41 72(2)
Ni29 Ni39 Ni40 C41 113.5(15)
Pt34 Ni39 Ni40 C41 169.7(15)
Pt41 Ni39 Ni40 C41 -119.2(15)
Ni38 Ni39 Ni40 C41 -124.1(15)
Pt28 Ni39 Ni40 C41 169.0(15)
C45 Ni39 Ni40 C32 -164(4)
C39 Ni39 Ni40 C32 -58(3)
Ni29 Ni39 Ni40 C32 -16(3)
Pt34 Ni39 Ni40 C32 40(3)
Pt41 Ni39 Ni40 C32 112(3)
Ni38 Ni39 Ni40 C32 107(3)
Pt28 Ni39 Ni40 C32 40(3)
C45 Ni39 Ni40 Pt31 157.3(17)
C39 Ni39 Ni40 Pt31 -96.1(14)
Ni29 Ni39 Ni40 Pt31 -54.11(17)
Pt34 Ni39 Ni40 Pt31 2.07(12)
Pt41 Ni39 Ni40 Pt31 73.19(14)
Ni38 Ni39 Ni40 Pt31 68.3(2)
Pt28 Ni39 Ni40 Pt31 1.4(2)
C45 Ni39 Ni40 Pt34 155.2(17)
C39 Ni39 Ni40 Pt34 -98.1(14)
Ni29 Ni39 Ni40 Pt34 -56.18(11)
Pt41 Ni39 Ni40 Pt34 71.12(7)
Ni38 Ni39 Ni40 Pt34 66.23(16)
Pt28 Ni39 Ni40 Pt34 -0.69(11)
C45 Ni39 Ni40 Ni30 -149.2(17)
C39 Ni39 Ni40 Ni30 -42.6(14)
Ni29 Ni39 Ni40 Ni30 -0.62(14)
Pt34 Ni39 Ni40 Ni30 55.57(10)
Pt41 Ni39 Ni40 Ni30 126.69(13)
Ni38 Ni39 Ni40 Ni30 121.80(17)
Pt28 Ni39 Ni40 Ni30 54.88(16)
C45 Ni39 Ni40 Ni35 84.1(17)
C39 Ni39 Ni40 Ni35 -169.3(14)
Ni29 Ni39 Ni40 Ni35 -127.33(16)
Pt34 Ni39 Ni40 Ni35 -71.14(13)
Pt41 Ni39 Ni40 Ni35 -0.02(12)
Ni38 Ni39 Ni40 Ni35 -4.9(2)
Pt28 Ni39 Ni40 Ni35 -71.83(19)
C45 Ni39 Ni40 Pt41 84.1(17)
C39 Ni39 Ni40 Pt41 -169.3(14)
Ni29 Ni39 Ni40 Pt41 -127.31(14)
Pt34 Ni39 Ni40 Pt41 -71.12(7)
Ni38 Ni39 Ni40 Pt41 -4.89(14)
Pt28 Ni39 Ni40 Pt41 -71.81(13)
Ni39 Pt34 Ni40 C41 -16(2)
Ni30 Pt34 Ni40 C41 90(2)
Ni29 Pt34 Ni40 C41 36(2)
Pt20 Pt34 Ni40 C41 164(2)
Pt31 Pt34 Ni40 C41 162(2)
Pt41 Pt34 Ni40 C41 -86(2)
Pt22 Pt34 Ni40 C41 97(3)
Pt18 Pt34 Ni40 C41 91(2)
Pt33 Pt34 Ni40 C41 -86(2)
Pt32 Pt34 Ni40 C41 -141(2)
Pt28 Pt34 Ni40 C41 -16(2)
Ni39 Pt34 Ni40 C32 -166.0(14)
Ni30 Pt34 Ni40 C32 -59.3(14)
Ni29 Pt34 Ni40 C32 -113.7(14)
Pt20 Pt34 Ni40 C32 14.2(14)
Pt31 Pt34 Ni40 C32 12.1(14)
Pt41 Pt34 Ni40 C32 124.8(14)
Pt22 Pt34 Ni40 C32 -52(3)
Pt18 Pt34 Ni40 C32 -59.0(14)
Pt33 Pt34 Ni40 C32 124.5(14)
Pt32 Pt34 Ni40 C32 69.9(14)
Pt28 Pt34 Ni40 C32 -165.3(14)
Ni39 Pt34 Ni40 Pt31 -178.02(11)
Ni30 Pt34 Ni40 Pt31 -71.34(10)
Ni29 Pt34 Ni40 Pt31 -125.81(10)
Pt20 Pt34 Ni40 Pt31 2.13(8)
Pt41 Pt34 Ni40 Pt31 112.70(8)
Pt22 Pt34 Ni40 Pt31 -64(2)
Pt18 Pt34 Ni40 Pt31 -71.05(8)
Pt33 Pt34 Ni40 Pt31 112.46(7)
Pt32 Pt34 Ni40 Pt31 57.80(6)
Pt28 Pt34 Ni40 Pt31 -177.34(6)
Ni30 Pt34 Ni40 Ni39 106.68(13)
Ni29 Pt34 Ni40 Ni39 52.21(11)
Pt20 Pt34 Ni40 Ni39 -179.85(9)
Pt31 Pt34 Ni40 Ni39 178.02(11)
Pt41 Pt34 Ni40 Ni39 -69.28(9)
Pt22 Pt34 Ni40 Ni39 114(2)
Pt18 Pt34 Ni40 Ni39 106.97(10)
Pt33 Pt34 Ni40 Ni39 -69.53(10)
Pt32 Pt34 Ni40 Ni39 -124.18(9)
Pt28 Pt34 Ni40 Ni39 0.68(11)
Ni39 Pt34 Ni40 Ni30 -106.68(13)
Ni29 Pt34 Ni40 Ni30 -54.46(12)
Pt20 Pt34 Ni40 Ni30 73.48(11)
Pt31 Pt34 Ni40 Ni30 71.34(10)
Pt41 Pt34 Ni40 Ni30 -175.96(12)
Pt22 Pt34 Ni40 Ni30 7(2)
Pt18 Pt34 Ni40 Ni30 0.29(12)
Pt33 Pt34 Ni40 Ni30 -176.20(10)
Pt32 Pt34 Ni40 Ni30 129.14(10)
Pt28 Pt34 Ni40 Ni30 -106.00(11)
Ni39 Pt34 Ni40 Ni35 121.15(13)
Ni30 Pt34 Ni40 Ni35 -132.17(14)
Ni29 Pt34 Ni40 Ni35 173.36(12)
Pt20 Pt34 Ni40 Ni35 -58.70(11)
Pt31 Pt34 Ni40 Ni35 -60.83(9)
Pt41 Pt34 Ni40 Ni35 51.87(8)
Pt22 Pt34 Ni40 Ni35 -125(2)
Pt18 Pt34 Ni40 Ni35 -131.88(9)
Pt33 Pt34 Ni40 Ni35 51.63(12)
Pt32 Pt34 Ni40 Ni35 -3.03(9)
Pt28 Pt34 Ni40 Ni35 121.83(9)
Ni39 Pt34 Ni40 Pt41 69.28(9)
Ni30 Pt34 Ni40 Pt41 175.96(12)
Ni29 Pt34 Ni40 Pt41 121.49(9)
Pt20 Pt34 Ni40 Pt41 -110.57(6)
Pt31 Pt34 Ni40 Pt41 -112.70(8)
Pt22 Pt34 Ni40 Pt41 -177(100)
Pt18 Pt34 Ni40 Pt41 176.25(6)
Pt33 Pt34 Ni40 Pt41 -0.24(9)
Pt32 Pt34 Ni40 Pt41 -54.90(5)
Pt28 Pt34 Ni40 Pt41 69.96(8)
C31 Ni30 Ni40 C41 25.8(19)
C19 Ni30 Ni40 C41 -87(6)
Pt18 Ni30 Ni40 C41 -136.8(13)
Ni29 Ni30 Ni40 C41 -80.3(13)
Pt34 Ni30 Ni40 C41 -136.5(13)
Pt31 Ni30 Ni40 C41 150.1(13)
Ni19 Ni30 Ni40 C41 150.4(13)
C31 Ni30 Ni40 C32 -79.0(17)
C19 Ni30 Ni40 C32 168(6)
Pt18 Ni30 Ni40 C32 118.4(11)
Ni29 Ni30 Ni40 C32 174.9(11)
Pt34 Ni30 Ni40 C32 118.7(11)
Pt31 Ni30 Ni40 C32 45.4(11)
Ni19 Ni30 Ni40 C32 45.6(11)
C31 Ni30 Ni40 Pt31 -124.4(14)
C19 Ni30 Ni40 Pt31 123(6)
Pt18 Ni30 Ni40 Pt31 73.07(15)
Ni29 Ni30 Ni40 Pt31 129.53(14)
Pt34 Ni30 Ni40 Pt31 73.39(8)
Ni19 Ni30 Ni40 Pt31 0.24(13)
C31 Ni30 Ni40 Ni39 106.7(14)
C19 Ni30 Ni40 Ni39 -6(6)
Pt18 Ni30 Ni40 Ni39 -55.87(18)
Ni29 Ni30 Ni40 Ni39 0.60(14)
Pt34 Ni30 Ni40 Ni39 -55.54(9)
Pt31 Ni30 Ni40 Ni39 -128.93(12)
Ni19 Ni30 Ni40 Ni39 -128.69(15)
C31 Ni30 Ni40 Pt34 162.2(14)
C19 Ni30 Ni40 Pt34 49(6)
Pt18 Ni30 Ni40 Pt34 -0.32(13)
Ni29 Ni30 Ni40 Pt34 56.14(11)
Pt31 Ni30 Ni40 Pt34 -73.39(8)
Ni19 Ni30 Ni40 Pt34 -73.14(14)
C31 Ni30 Ni40 Ni35 -134.3(14)
C19 Ni30 Ni40 Ni35 113(6)
Pt18 Ni30 Ni40 Ni35 63.1(2)
Ni29 Ni30 Ni40 Ni35 119.57(16)
Pt34 Ni30 Ni40 Ni35 63.42(14)
Pt31 Ni30 Ni40 Ni35 -9.97(13)
Ni19 Ni30 Ni40 Ni35 -9.7(2)
C31 Ni30 Ni40 Pt41 158.3(14)
C19 Ni30 Ni40 Pt41 45(6)
Pt18 Ni30 Ni40 Pt41 -4.3(2)
Ni29 Ni30 Ni40 Pt41 52.15(17)
Pt34 Ni30 Ni40 Pt41 -3.99(12)
Pt31 Ni30 Ni40 Pt41 -77.38(13)
Ni19 Ni30 Ni40 Pt41 -77.14(19)
C42 Ni35 Ni40 C41 -11(2)
C33 Ni35 Ni40 C41 -98(2)
Ni23 Ni35 Ni40 C41 -147.0(15)
Pt32 Ni35 Ni40 C41 153.9(15)
Ni36 Ni35 Ni40 C41 100.4(15)
Pt41 Ni35 Ni40 C41 96.2(15)
Pt31 Ni35 Ni40 C41 -149.2(15)
C42 Ni35 Ni40 C32 93.0(17)
C33 Ni35 Ni40 C32 7(2)
Ni23 Ni35 Ni40 C32 -42.6(11)
Pt32 Ni35 Ni40 C32 -101.7(10)
Ni36 Ni35 Ni40 C32 -155.2(11)
Pt41 Ni35 Ni40 C32 -159.4(11)
Pt31 Ni35 Ni40 C32 -44.8(10)
C42 Ni35 Ni40 Pt31 137.9(14)
C33 Ni35 Ni40 Pt31 51.3(18)
Ni23 Ni35 Ni40 Pt31 2.22(13)
Pt32 Ni35 Ni40 Pt31 -56.88(8)
Ni36 Ni35 Ni40 Pt31 -110.38(16)
Pt41 Ni35 Ni40 Pt31 -114.56(10)
C42 Ni35 Ni40 Ni39 -107.6(14)
C33 Ni35 Ni40 Ni39 165.9(18)
Ni23 Ni35 Ni40 Ni39 116.80(17)
Pt32 Ni35 Ni40 Ni39 57.70(16)
Ni36 Ni35 Ni40 Ni39 4.2(2)
Pt41 Ni35 Ni40 Ni39 0.02(12)
Pt31 Ni35 Ni40 Ni39 114.58(15)
C42 Ni35 Ni40 Pt34 -162.0(14)
C33 Ni35 Ni40 Pt34 111.4(18)
Ni23 Ni35 Ni40 Pt34 62.31(15)
Pt32 Ni35 Ni40 Pt34 3.21(10)
Ni36 Ni35 Ni40 Pt34 -50.29(18)
Pt41 Ni35 Ni40 Pt34 -54.47(7)
Pt31 Ni35 Ni40 Pt34 60.09(8)
C42 Ni35 Ni40 Ni30 147.6(14)
C33 Ni35 Ni40 Ni30 61.1(18)
Ni23 Ni35 Ni40 Ni30 12.0(2)
Pt32 Ni35 Ni40 Ni30 -47.10(17)
Ni36 Ni35 Ni40 Ni30 -100.6(2)
Pt41 Ni35 Ni40 Ni30 -104.78(16)
Pt31 Ni35 Ni40 Ni30 9.78(13)
C42 Ni35 Ni40 Pt41 -107.6(14)
C33 Ni35 Ni40 Pt41 165.9(18)
Ni23 Ni35 Ni40 Pt41 116.78(15)
Pt32 Ni35 Ni40 Pt41 57.69(7)
Ni36 Ni35 Ni40 Pt41 4.18(14)
Pt31 Ni35 Ni40 Pt41 114.56(10)
C42 Ni35 Pt41 C46 -24.9(17)
C33 Ni35 Pt41 C46 104(3)
Ni23 Ni35 Pt41 C46 157.4(11)
Pt32 Ni35 Pt41 C46 153.1(11)
Ni36 Ni35 Pt41 C46 84.4(11)
Ni40 Ni35 Pt41 C46 -99.5(11)
Pt31 Ni35 Pt41 C46 -147.4(11)
C42 Ni35 Pt41 Ni39 74.6(13)
C33 Ni35 Pt41 Ni39 -156(3)
Ni23 Ni35 Pt41 Ni39 -103.04(17)
Pt32 Ni35 Pt41 Ni39 -107.34(10)
Ni36 Ni35 Pt41 Ni39 -176.09(12)
Ni40 Ni35 Pt41 Ni39 -0.02(13)
Pt31 Ni35 Pt41 Ni39 -47.89(12)
C42 Ni35 Pt41 Ni37 -109.4(13)
C33 Ni35 Pt41 Ni37 20(3)
Ni23 Ni35 Pt41 Ni37 72.96(19)
Pt32 Ni35 Pt41 Ni37 68.66(11)
Ni36 Ni35 Pt41 Ni37 -0.09(14)
Ni40 Ni35 Pt41 Ni37 175.98(12)
Pt31 Ni35 Pt41 Ni37 128.11(10)
C42 Ni35 Pt41 Pt33 -177.4(13)
C33 Ni35 Pt41 Pt33 -48(3)
Ni23 Ni35 Pt41 Pt33 4.95(19)
Pt32 Ni35 Pt41 Pt33 0.65(8)
Ni36 Ni35 Pt41 Pt33 -68.10(11)
Ni40 Ni35 Pt41 Pt33 107.98(10)
Pt31 Ni35 Pt41 Pt33 60.11(10)
C42 Ni35 Pt41 Pt32 -178.1(13)
C33 Ni35 Pt41 Pt32 -49(3)
Ni23 Ni35 Pt41 Pt32 4.30(13)
Ni36 Ni35 Pt41 Pt32 -68.75(10)
Ni40 Ni35 Pt41 Pt32 107.32(10)
Pt31 Ni35 Pt41 Pt32 59.45(6)
C42 Ni35 Pt41 Pt34 126.9(13)
C33 Ni35 Pt41 Pt34 -104(3)
Ni23 Ni35 Pt41 Pt34 -50.73(16)
Pt32 Ni35 Pt41 Pt34 -55.03(5)
Ni36 Ni35 Pt41 Pt34 -123.78(10)
Ni40 Ni35 Pt41 Pt34 52.29(9)
Pt31 Ni35 Pt41 Pt34 4.42(7)
C42 Ni35 Pt41 Ni36 -109.3(13)
C33 Ni35 Pt41 Ni36 20(3)
Ni23 Ni35 Pt41 Ni36 73.05(17)
Pt32 Ni35 Pt41 Ni36 68.75(10)
Ni40 Ni35 Pt41 Ni36 176.07(13)
Pt31 Ni35 Pt41 Ni36 128.20(12)
C42 Ni35 Pt41 Ni38 163.9(19)
C33 Ni35 Pt41 Ni38 -67(3)
Ni23 Ni35 Pt41 Ni38 -13.7(15)
Pt32 Ni35 Pt41 Ni38 -18.0(15)
Ni36 Ni35 Pt41 Ni38 -86.8(14)
Ni40 Ni35 Pt41 Ni38 89.3(14)
Pt31 Ni35 Pt41 Ni38 41.4(15)
C42 Ni35 Pt41 Ni40 74.6(13)
C33 Ni35 Pt41 Ni40 -156(3)
Ni23 Ni35 Pt41 Ni40 -103.02(18)
Pt32 Ni35 Pt41 Ni40 -107.32(10)
Ni36 Ni35 Pt41 Ni40 -176.07(13)
Pt31 Ni35 Pt41 Ni40 -47.87(9)
C45 Ni39 Pt41 C46 -15.1(18)
C39 Ni39 Pt41 C46 131(4)
Ni29 Ni39 Pt41 C46 169.8(11)
Pt34 Ni39 Pt41 C46 164.8(11)
Ni40 Ni39 Pt41 C46 95.8(11)
Ni38 Ni39 Pt41 C46 -88.8(11)
Pt28 Ni39 Pt41 C46 -136.1(11)
C45 Ni39 Pt41 Ni35 -110.8(14)
C39 Ni39 Pt41 Ni35 36(4)
Ni29 Ni39 Pt41 Ni35 74.03(18)
Pt34 Ni39 Pt41 Ni35 69.10(10)
Ni40 Ni39 Pt41 Ni35 0.02(13)
Ni38 Ni39 Pt41 Ni35 175.48(12)
Pt28 Ni39 Pt41 Ni35 128.14(10)
C45 Ni39 Pt41 Ni37 73.1(14)
C39 Ni39 Pt41 Ni37 -140(4)
Ni29 Ni39 Pt41 Ni37 -102.08(17)
Pt34 Ni39 Pt41 Ni37 -107.00(10)
Ni40 Ni39 Pt41 Ni37 -176.09(12)
Ni38 Ni39 Pt41 Ni37 -0.62(13)
Pt28 Ni39 Pt41 Ni37 -47.97(12)
C45 Ni39 Pt41 Pt33 125.6(14)
C39 Ni39 Pt41 Pt33 -88(4)
Ni29 Ni39 Pt41 Pt33 -49.54(15)
Pt34 Ni39 Pt41 Pt33 -54.46(5)
Ni40 Ni39 Pt41 Pt33 -123.55(10)
Ni38 Ni39 Pt41 Pt33 51.92(9)
Pt28 Ni39 Pt41 Pt33 4.57(7)
C45 Ni39 Pt41 Pt32 -177.5(14)
C39 Ni39 Pt41 Pt32 -31(4)
Ni29 Ni39 Pt41 Pt32 7.30(18)
Pt34 Ni39 Pt41 Pt32 2.38(8)
Ni40 Ni39 Pt41 Pt32 -66.71(11)
Ni38 Ni39 Pt41 Pt32 108.76(10)
Pt28 Ni39 Pt41 Pt32 61.41(9)
C45 Ni39 Pt41 Pt34 -179.9(14)
C39 Ni39 Pt41 Pt34 -33(4)
Ni29 Ni39 Pt41 Pt34 4.92(12)
Ni40 Ni39 Pt41 Pt34 -69.09(9)
Ni38 Ni39 Pt41 Pt34 106.38(10)
Pt28 Ni39 Pt41 Pt34 59.03(6)
C45 Ni39 Pt41 Ni36 -166.2(19)
C39 Ni39 Pt41 Ni36 -20(4)
Ni29 Ni39 Pt41 Ni36 18.6(14)
Pt34 Ni39 Pt41 Ni36 13.7(14)
Ni40 Ni39 Pt41 Ni36 -55.4(14)
Ni38 Ni39 Pt41 Ni36 120.1(14)
Pt28 Ni39 Pt41 Ni36 72.7(14)
C45 Ni39 Pt41 Ni38 73.7(14)
C39 Ni39 Pt41 Ni38 -140(4)
Ni29 Ni39 Pt41 Ni38 -101.46(17)
Pt34 Ni39 Pt41 Ni38 -106.38(10)
Ni40 Ni39 Pt41 Ni38 -175.47(13)
Pt28 Ni39 Pt41 Ni38 -47.35(9)
C45 Ni39 Pt41 Ni40 -110.8(14)
C39 Ni39 Pt41 Ni40 36(4)
Ni29 Ni39 Pt41 Ni40 74.01(17)
Pt34 Ni39 Pt41 Ni40 69.09(9)
Ni38 Ni39 Pt41 Ni40 175.47(13)
Pt28 Ni39 Pt41 Ni40 128.12(12)
C44 Ni37 Pt41 C46 -13.5(18)
C36 Ni37 Pt41 C46 111(3)
Ni26 Ni37 Pt41 C46 172.1(10)
Pt33 Ni37 Pt41 C46 165.6(10)
Ni38 Ni37 Pt41 C46 96.5(10)
Ni36 Ni37 Pt41 C46 -88.1(10)
Pt25 Ni37 Pt41 C46 -134.7(10)
C44 Ni37 Pt41 Ni35 74.6(15)
C36 Ni37 Pt41 Ni35 -161(3)
Ni26 Ni37 Pt41 Ni35 -99.70(17)
Pt33 Ni37 Pt41 Ni35 -106.25(10)
Ni38 Ni37 Pt41 Ni35 -175.34(12)
Ni36 Ni37 Pt41 Ni35 0.09(13)
Pt25 Ni37 Pt41 Ni35 -46.57(12)
C44 Ni37 Pt41 Ni39 -109.4(15)
C36 Ni37 Pt41 Ni39 15(3)
Ni26 Ni37 Pt41 Ni39 76.28(19)
Pt33 Ni37 Pt41 Ni39 69.74(11)
Ni38 Ni37 Pt41 Ni39 0.64(13)
Ni36 Ni37 Pt41 Ni39 176.07(12)
Pt25 Ni37 Pt41 Ni39 129.42(10)
C44 Ni37 Pt41 Pt33 -179.1(15)
C36 Ni37 Pt41 Pt33 -54(3)
Ni26 Ni37 Pt41 Pt33 6.55(13)
Ni38 Ni37 Pt41 Pt33 -69.10(9)
Ni36 Ni37 Pt41 Pt33 106.33(11)
Pt25 Ni37 Pt41 Pt33 59.68(6)
C44 Ni37 Pt41 Pt32 126.6(15)
C36 Ni37 Pt41 Pt32 -109(3)
Ni26 Ni37 Pt41 Pt32 -47.77(16)
Pt33 Ni37 Pt41 Pt32 -54.32(6)
Ni38 Ni37 Pt41 Pt32 -123.41(10)
Ni36 Ni37 Pt41 Pt32 52.02(9)
Pt25 Ni37 Pt41 Pt32 5.36(7)
C44 Ni37 Pt41 Pt34 -176.4(15)
C36 Ni37 Pt41 Pt34 -52(3)
Ni26 Ni37 Pt41 Pt34 9.24(19)
Pt33 Ni37 Pt41 Pt34 2.69(9)
Ni38 Ni37 Pt41 Pt34 -66.40(11)
Ni36 Ni37 Pt41 Pt34 109.02(10)
Pt25 Ni37 Pt41 Pt34 62.37(9)
C44 Ni37 Pt41 Ni36 74.5(15)
C36 Ni37 Pt41 Ni36 -161(3)
Ni26 Ni37 Pt41 Ni36 -99.79(18)
Pt33 Ni37 Pt41 Ni36 -106.33(11)
Ni38 Ni37 Pt41 Ni36 -175.43(13)
Pt25 Ni37 Pt41 Ni36 -46.65(9)
C44 Ni37 Pt41 Ni38 -110.0(15)
C36 Ni37 Pt41 Ni38 15(3)
Ni26 Ni37 Pt41 Ni38 75.64(17)
Pt33 Ni37 Pt41 Ni38 69.10(10)
Ni36 Ni37 Pt41 Ni38 175.43(13)
Pt25 Ni37 Pt41 Ni38 128.78(12)
C44 Ni37 Pt41 Ni40 -152.1(19)
C36 Ni37 Pt41 Ni40 -27(3)
Ni26 Ni37 Pt41 Ni40 33.5(13)
Pt33 Ni37 Pt41 Ni40 27.0(13)
Ni38 Ni37 Pt41 Ni40 -42.1(13)
Ni36 Ni37 Pt41 Ni40 133.3(13)
Pt25 Ni37 Pt41 Ni40 86.7(13)
Ni37 Pt33 Pt41 C46 -22.7(16)
Ni27 Pt33 Pt41 C46 41.9(16)
Ni38 Pt33 Pt41 C46 47.5(16)
Ni26 Pt33 Pt41 C46 -28.5(16)
Pt22 Pt33 Pt41 C46 154.5(16)
Pt21 Pt33 Pt41 C46 -133.9(16)
Pt28 Pt33 Pt41 C46 97.5(16)
Pt15 Pt33 Pt41 C46 -65.6(18)
Pt34 Pt33 Pt41 C46 154.6(16)
Pt32 Pt33 Pt41 C46 -134.7(16)
Pt25 Pt33 Pt41 C46 -81.9(16)
Ni37 Pt33 Pt41 Ni35 111.38(11)
Ni27 Pt33 Pt41 Ni35 175.92(11)
Ni38 Pt33 Pt41 Ni35 -178.50(11)
Ni26 Pt33 Pt41 Ni35 105.59(12)
Pt22 Pt33 Pt41 Ni35 -71.45(9)
Pt21 Pt33 Pt41 Ni35 0.17(10)
Pt28 Pt33 Pt41 Ni35 -128.41(8)
Pt15 Pt33 Pt41 Ni35 68.4(7)
Pt34 Pt33 Pt41 Ni35 -71.33(8)
Pt32 Pt33 Pt41 Ni35 -0.63(8)
Pt25 Pt33 Pt41 Ni35 52.13(9)
Ni37 Pt33 Pt41 Ni39 -125.04(10)
Ni27 Pt33 Pt41 Ni39 -60.50(11)
Ni38 Pt33 Pt41 Ni39 -54.92(10)
Ni26 Pt33 Pt41 Ni39 -130.83(11)
Pt22 Pt33 Pt41 Ni39 52.13(8)
Pt21 Pt33 Pt41 Ni39 123.74(8)
Pt28 Pt33 Pt41 Ni39 -4.83(7)
Pt15 Pt33 Pt41 Ni39 -168.0(7)
Pt34 Pt33 Pt41 Ni39 52.24(7)
Pt32 Pt33 Pt41 Ni39 122.95(7)
Pt25 Pt33 Pt41 Ni39 175.70(7)
Ni27 Pt33 Pt41 Ni37 64.54(12)
Ni38 Pt33 Pt41 Ni37 70.12(11)
Ni26 Pt33 Pt41 Ni37 -5.79(12)
Pt22 Pt33 Pt41 Ni37 177.17(9)
Pt21 Pt33 Pt41 Ni37 -111.21(9)
Pt28 Pt33 Pt41 Ni37 120.21(9)
Pt15 Pt33 Pt41 Ni37 -43.0(7)
Pt34 Pt33 Pt41 Ni37 177.28(9)
Pt32 Pt33 Pt41 Ni37 -112.01(8)
Pt25 Pt33 Pt41 Ni37 -59.25(8)
Ni37 Pt33 Pt41 Pt32 112.01(8)
Ni27 Pt33 Pt41 Pt32 176.55(10)
Ni38 Pt33 Pt41 Pt32 -177.87(8)
Ni26 Pt33 Pt41 Pt32 106.22(10)
Pt22 Pt33 Pt41 Pt32 -70.82(5)
Pt21 Pt33 Pt41 Pt32 0.80(4)
Pt28 Pt33 Pt41 Pt32 -127.78(4)
Pt15 Pt33 Pt41 Pt32 69.1(7)
Pt34 Pt33 Pt41 Pt32 -70.70(4)
Pt25 Pt33 Pt41 Pt32 52.76(4)
Ni37 Pt33 Pt41 Pt34 -177.28(9)
Ni27 Pt33 Pt41 Pt34 -112.74(10)
Ni38 Pt33 Pt41 Pt34 -107.16(8)
Ni26 Pt33 Pt41 Pt34 176.92(10)
Pt22 Pt33 Pt41 Pt34 -0.12(5)
Pt21 Pt33 Pt41 Pt34 71.50(5)
Pt28 Pt33 Pt41 Pt34 -57.07(4)
Pt15 Pt33 Pt41 Pt34 139.8(7)
Pt32 Pt33 Pt41 Pt34 70.70(4)
Pt25 Pt33 Pt41 Pt34 123.46(4)
Ni37 Pt33 Pt41 Ni36 58.74(10)
Ni27 Pt33 Pt41 Ni36 123.28(11)
Ni38 Pt33 Pt41 Ni36 128.86(10)
Ni26 Pt33 Pt41 Ni36 52.94(12)
Pt22 Pt33 Pt41 Ni36 -124.09(8)
Pt21 Pt33 Pt41 Ni36 -52.48(8)
Pt28 Pt33 Pt41 Ni36 178.95(8)
Pt15 Pt33 Pt41 Ni36 15.8(7)
Pt34 Pt33 Pt41 Ni36 -123.98(8)
Pt32 Pt33 Pt41 Ni36 -53.28(8)
Pt25 Pt33 Pt41 Ni36 -0.52(8)
Ni37 Pt33 Pt41 Ni38 -70.12(11)
Ni27 Pt33 Pt41 Ni38 -5.58(11)
Ni26 Pt33 Pt41 Ni38 -75.92(12)
Pt22 Pt33 Pt41 Ni38 107.05(9)
Pt21 Pt33 Pt41 Ni38 178.66(9)
Pt28 Pt33 Pt41 Ni38 50.09(8)
Pt15 Pt33 Pt41 Ni38 -113.1(7)
Pt34 Pt33 Pt41 Ni38 107.16(8)
Pt32 Pt33 Pt41 Ni38 177.87(8)
Pt25 Pt33 Pt41 Ni38 -129.38(8)
Ni37 Pt33 Pt41 Ni40 -177.51(12)
Ni27 Pt33 Pt41 Ni40 -112.97(12)
Ni38 Pt33 Pt41 Ni40 -107.39(11)
Ni26 Pt33 Pt41 Ni40 176.70(12)
Pt22 Pt33 Pt41 Ni40 -0.34(10)
Pt21 Pt33 Pt41 Ni40 71.27(9)
Pt28 Pt33 Pt41 Ni40 -57.30(9)
Pt15 Pt33 Pt41 Ni40 139.5(7)
Pt34 Pt33 Pt41 Ni40 -0.23(8)
Pt32 Pt33 Pt41 Ni40 70.48(9)
Pt25 Pt33 Pt41 Ni40 123.24(9)
Ni35 Pt32 Pt41 C46 -44.6(17)
Ni36 Pt32 Pt41 C46 26.7(17)
Ni24 Pt32 Pt41 C46 22.6(17)
Ni23 Pt32 Pt41 C46 -48.4(17)
Pt20 Pt32 Pt41 C46 -154.6(17)
Pt21 Pt32 Pt41 C46 134.0(17)
Pt25 Pt32 Pt41 C46 77.4(17)
Pt12 Pt32 Pt41 C46 -80.7(19)
Pt34 Pt32 Pt41 C46 -154.7(17)
Pt33 Pt32 Pt41 C46 134.8(17)
Pt31 Pt32 Pt41 C46 -102.4(17)
Ni36 Pt32 Pt41 Ni35 71.28(11)
Ni24 Pt32 Pt41 Ni35 67.14(12)
Ni23 Pt32 Pt41 Ni35 -3.84(12)
Pt20 Pt32 Pt41 Ni35 -110.07(8)
Pt21 Pt32 Pt41 Ni35 178.55(9)
Pt25 Pt32 Pt41 Ni35 122.01(8)
Pt12 Pt32 Pt41 Ni35 -36.1(8)
Pt34 Pt32 Pt41 Ni35 -110.08(8)
Pt33 Pt32 Pt41 Ni35 179.35(8)
Pt31 Pt32 Pt41 Ni35 -57.83(8)
Ni35 Pt32 Pt41 Ni39 107.77(11)
Ni36 Pt32 Pt41 Ni39 179.05(11)
Ni24 Pt32 Pt41 Ni39 174.91(11)
Ni23 Pt32 Pt41 Ni39 103.93(12)
Pt20 Pt32 Pt41 Ni39 -2.29(9)
Pt21 Pt32 Pt41 Ni39 -73.68(9)
Pt25 Pt32 Pt41 Ni39 -130.21(8)
Pt12 Pt32 Pt41 Ni39 71.7(8)
Pt34 Pt32 Pt41 Ni39 -2.31(8)
Pt33 Pt32 Pt41 Ni39 -72.88(8)
Pt31 Pt32 Pt41 Ni39 49.94(8)
Ni35 Pt32 Pt41 Ni37 -127.66(10)
Ni36 Pt32 Pt41 Ni37 -56.38(10)
Ni24 Pt32 Pt41 Ni37 -60.53(12)
Ni23 Pt32 Pt41 Ni37 -131.50(11)
Pt20 Pt32 Pt41 Ni37 122.27(7)
Pt21 Pt32 Pt41 Ni37 50.88(7)
Pt25 Pt32 Pt41 Ni37 -5.65(7)
Pt12 Pt32 Pt41 Ni37 -163.8(8)
Pt34 Pt32 Pt41 Ni37 122.26(7)
Pt33 Pt32 Pt41 Ni37 51.68(6)
Pt31 Pt32 Pt41 Ni37 174.51(7)
Ni35 Pt32 Pt41 Pt33 -179.35(8)
Ni36 Pt32 Pt41 Pt33 -108.07(9)
Ni24 Pt32 Pt41 Pt33 -112.21(10)
Ni23 Pt32 Pt41 Pt33 176.81(10)
Pt20 Pt32 Pt41 Pt33 70.59(4)
Pt21 Pt32 Pt41 Pt33 -0.80(4)
Pt25 Pt32 Pt41 Pt33 -57.33(4)
Pt12 Pt32 Pt41 Pt33 144.5(8)
Pt34 Pt32 Pt41 Pt33 70.57(4)
Pt31 Pt32 Pt41 Pt33 122.82(4)
Ni35 Pt32 Pt41 Pt34 110.08(8)
Ni36 Pt32 Pt41 Pt34 -178.64(9)
Ni24 Pt32 Pt41 Pt34 177.22(10)
Ni23 Pt32 Pt41 Pt34 106.24(10)
Pt20 Pt32 Pt41 Pt34 0.01(4)
Pt21 Pt32 Pt41 Pt34 -71.37(4)
Pt25 Pt32 Pt41 Pt34 -127.91(4)
Pt12 Pt32 Pt41 Pt34 74.0(8)
Pt33 Pt32 Pt41 Pt34 -70.57(4)
Pt31 Pt32 Pt41 Pt34 52.25(3)
Ni35 Pt32 Pt41 Ni36 -71.28(11)
Ni24 Pt32 Pt41 Ni36 -4.14(12)
Ni23 Pt32 Pt41 Ni36 -75.12(12)
Pt20 Pt32 Pt41 Ni36 178.66(9)
Pt21 Pt32 Pt41 Ni36 107.27(9)
Pt25 Pt32 Pt41 Ni36 50.73(8)
Pt12 Pt32 Pt41 Ni36 -107.4(8)
Pt34 Pt32 Pt41 Ni36 178.64(9)
Pt33 Pt32 Pt41 Ni36 108.07(9)
Pt31 Pt32 Pt41 Ni36 -129.11(9)
Ni35 Pt32 Pt41 Ni38 178.61(11)
Ni36 Pt32 Pt41 Ni38 -110.11(11)
Ni24 Pt32 Pt41 Ni38 -114.26(12)
Ni23 Pt32 Pt41 Ni38 174.77(12)
Pt20 Pt32 Pt41 Ni38 68.54(9)
Pt21 Pt32 Pt41 Ni38 -2.85(10)
Pt25 Pt32 Pt41 Ni38 -59.38(9)
Pt12 Pt32 Pt41 Ni38 142.5(8)
Pt34 Pt32 Pt41 Ni38 68.53(8)
Pt33 Pt32 Pt41 Ni38 -2.05(8)
Pt31 Pt32 Pt41 Ni38 120.78(8)
Ni35 Pt32 Pt41 Ni40 57.14(10)
Ni36 Pt32 Pt41 Ni40 128.42(10)
Ni24 Pt32 Pt41 Ni40 124.27(11)
Ni23 Pt32 Pt41 Ni40 53.30(11)
Pt20 Pt32 Pt41 Ni40 -52.93(8)
Pt21 Pt32 Pt41 Ni40 -124.32(7)
Pt25 Pt32 Pt41 Ni40 179.15(7)
Pt12 Pt32 Pt41 Ni40 21.0(8)
Pt34 Pt32 Pt41 Ni40 -52.94(7)
Pt33 Pt32 Pt41 Ni40 -123.52(7)
Pt31 Pt32 Pt41 Ni40 -0.69(7)
Ni39 Pt34 Pt41 C46 -33(2)
Ni40 Pt34 Pt41 C46 36(2)
Ni30 Pt34 Pt41 C46 32(2)
Ni29 Pt34 Pt41 C46 -38(2)
Pt20 Pt34 Pt41 C46 144(2)
Pt31 Pt34 Pt41 C46 87(2)
Pt22 Pt34 Pt41 C46 -144(2)
Pt18 Pt34 Pt41 C46 -75(2)
Pt33 Pt34 Pt41 C46 -144(2)
Pt32 Pt34 Pt41 C46 144(2)
Pt28 Pt34 Pt41 C46 -92(2)
Ni39 Pt34 Pt41 Ni35 -125.08(10)
Ni40 Pt34 Pt41 Ni35 -55.86(10)
Ni30 Pt34 Pt41 Ni35 -60.18(12)
Ni29 Pt34 Pt41 Ni35 -129.44(11)
Pt20 Pt34 Pt41 Ni35 52.52(8)
Pt31 Pt34 Pt41 Ni35 -4.62(8)
Pt22 Pt34 Pt41 Ni35 124.01(8)
Pt18 Pt34 Pt41 Ni35 -166.7(9)
Pt33 Pt34 Pt41 Ni35 123.90(8)
Pt32 Pt34 Pt41 Ni35 52.53(7)
Pt28 Pt34 Pt41 Ni35 176.22(7)
Ni40 Pt34 Pt41 Ni39 69.21(11)
Ni30 Pt34 Pt41 Ni39 64.90(12)
Ni29 Pt34 Pt41 Ni39 -4.36(11)
Pt20 Pt34 Pt41 Ni39 177.59(9)
Pt31 Pt34 Pt41 Ni39 120.46(8)
Pt22 Pt34 Pt41 Ni39 -110.91(9)
Pt18 Pt34 Pt41 Ni39 -41.6(9)
Pt33 Pt34 Pt41 Ni39 -111.02(8)
Pt32 Pt34 Pt41 Ni39 177.61(8)
Pt28 Pt34 Pt41 Ni39 -58.70(8)
Ni39 Pt34 Pt41 Ni37 108.41(11)
Ni40 Pt34 Pt41 Ni37 177.63(12)
Ni30 Pt34 Pt41 Ni37 173.31(12)
Ni29 Pt34 Pt41 Ni37 104.05(12)
Pt20 Pt34 Pt41 Ni37 -73.99(9)
Pt31 Pt34 Pt41 Ni37 -131.13(9)
Pt22 Pt34 Pt41 Ni37 -2.50(10)
Pt18 Pt34 Pt41 Ni37 66.8(9)
Pt33 Pt34 Pt41 Ni37 -2.61(8)
Pt32 Pt34 Pt41 Ni37 -73.98(9)
Pt28 Pt34 Pt41 Ni37 49.71(9)
Ni39 Pt34 Pt41 Pt33 111.02(8)
Ni40 Pt34 Pt41 Pt33 -179.76(9)
Ni30 Pt34 Pt41 Pt33 175.92(10)
Ni29 Pt34 Pt41 Pt33 106.67(9)
Pt20 Pt34 Pt41 Pt33 -71.38(5)
Pt31 Pt34 Pt41 Pt33 -128.52(5)
Pt22 Pt34 Pt41 Pt33 0.12(5)
Pt18 Pt34 Pt41 Pt33 69.4(9)
Pt32 Pt34 Pt41 Pt33 -71.37(4)
Pt28 Pt34 Pt41 Pt33 52.32(4)
Ni39 Pt34 Pt41 Pt32 -177.61(8)
Ni40 Pt34 Pt41 Pt32 -108.39(9)
Ni30 Pt34 Pt41 Pt32 -112.71(10)
Ni29 Pt34 Pt41 Pt32 178.03(9)
Pt20 Pt34 Pt41 Pt32 -0.01(4)
Pt31 Pt34 Pt41 Pt32 -57.15(4)
Pt22 Pt34 Pt41 Pt32 71.48(5)
Pt18 Pt34 Pt41 Pt32 140.8(9)
Pt33 Pt34 Pt41 Pt32 71.37(4)
Pt28 Pt34 Pt41 Pt32 123.69(4)
Ni39 Pt34 Pt41 Ni36 -178.91(11)
Ni40 Pt34 Pt41 Ni36 -109.69(12)
Ni30 Pt34 Pt41 Ni36 -114.01(13)
Ni29 Pt34 Pt41 Ni36 176.73(11)
Pt20 Pt34 Pt41 Ni36 -1.31(10)
Pt31 Pt34 Pt41 Ni36 -58.45(9)
Pt22 Pt34 Pt41 Ni36 70.18(10)
Pt18 Pt34 Pt41 Ni36 139.5(9)
Pt33 Pt34 Pt41 Ni36 70.07(9)
Pt32 Pt34 Pt41 Ni36 -1.30(8)
Pt28 Pt34 Pt41 Ni36 122.39(9)
Ni39 Pt34 Pt41 Ni38 57.31(10)
Ni40 Pt34 Pt41 Ni38 126.52(11)
Ni30 Pt34 Pt41 Ni38 122.20(12)
Ni29 Pt34 Pt41 Ni38 52.95(11)
Pt20 Pt34 Pt41 Ni38 -125.10(8)
Pt31 Pt34 Pt41 Ni38 177.77(8)
Pt22 Pt34 Pt41 Ni38 -53.60(9)
Pt18 Pt34 Pt41 Ni38 15.7(9)
Pt33 Pt34 Pt41 Ni38 -53.72(8)
Pt32 Pt34 Pt41 Ni38 -125.09(8)
Pt28 Pt34 Pt41 Ni38 -1.40(8)
Ni39 Pt34 Pt41 Ni40 -69.21(11)
Ni30 Pt34 Pt41 Ni40 -4.32(12)
Ni29 Pt34 Pt41 Ni40 -73.57(12)
Pt20 Pt34 Pt41 Ni40 108.38(9)
Pt31 Pt34 Pt41 Ni40 51.25(9)
Pt22 Pt34 Pt41 Ni40 179.88(9)
Pt18 Pt34 Pt41 Ni40 -110.8(9)
Pt33 Pt34 Pt41 Ni40 179.76(9)
Pt32 Pt34 Pt41 Ni40 108.39(9)
Pt28 Pt34 Pt41 Ni40 -127.92(9)
C43 Ni36 Pt41 C46 -26.4(17)
C35 Ni36 Pt41 C46 100.7(15)
Pt25 Ni36 Pt41 C46 141.0(11)
Pt32 Ni36 Pt41 C46 -163.1(11)
Ni35 Ni36 Pt41 C46 -94.0(11)
Ni24 Ni36 Pt41 C46 -159.3(11)
Ni37 Ni36 Pt41 C46 86.1(11)
C43 Ni36 Pt41 Ni35 67.6(13)
C35 Ni36 Pt41 Ni35 -165.3(11)
Pt25 Ni36 Pt41 Ni35 -125.00(13)
Pt32 Ni36 Pt41 Ni35 -69.16(9)
Ni24 Ni36 Pt41 Ni35 -65.36(15)
Ni37 Ni36 Pt41 Ni35 -179.91(13)
C43 Ni36 Pt41 Ni39 124.9(19)
C35 Ni36 Pt41 Ni39 -108.0(17)
Pt25 Ni36 Pt41 Ni39 -67.7(14)
Pt32 Ni36 Pt41 Ni39 -11.8(14)
Ni35 Ni36 Pt41 Ni39 57.4(14)
Ni24 Ni36 Pt41 Ni39 -8.0(15)
Ni37 Ni36 Pt41 Ni39 -122.6(14)
C43 Ni36 Pt41 Ni37 -112.5(13)
C35 Ni36 Pt41 Ni37 14.6(11)
Pt25 Ni36 Pt41 Ni37 54.91(10)
Pt32 Ni36 Pt41 Ni37 110.75(10)
Ni35 Ni36 Pt41 Ni37 179.91(13)
Ni24 Ni36 Pt41 Ni37 114.55(17)
C43 Ni36 Pt41 Pt33 -166.8(13)
C35 Ni36 Pt41 Pt33 -39.7(11)
Pt25 Ni36 Pt41 Pt33 0.58(9)
Pt32 Ni36 Pt41 Pt33 56.42(5)
Ni35 Ni36 Pt41 Pt33 125.59(9)
Ni24 Ni36 Pt41 Pt33 60.23(14)
Ni37 Ni36 Pt41 Pt33 -54.33(8)
C43 Ni36 Pt41 Pt32 136.8(13)
C35 Ni36 Pt41 Pt32 -96.2(11)
Pt25 Ni36 Pt41 Pt32 -55.84(8)
Ni35 Ni36 Pt41 Pt32 69.16(9)
Ni24 Ni36 Pt41 Pt32 3.80(11)
Ni37 Ni36 Pt41 Pt32 -110.75(10)
C43 Ni36 Pt41 Pt34 138.1(13)
C35 Ni36 Pt41 Pt34 -94.8(11)
Pt25 Ni36 Pt41 Pt34 -54.50(11)
Pt32 Ni36 Pt41 Pt34 1.34(9)
Ni35 Ni36 Pt41 Pt34 70.51(11)
Ni24 Ni36 Pt41 Pt34 5.15(18)
Ni37 Ni36 Pt41 Pt34 -109.41(10)
C43 Ni36 Pt41 Ni38 -117.0(13)
C35 Ni36 Pt41 Ni38 10.1(11)
Pt25 Ni36 Pt41 Ni38 50.40(15)
Pt32 Ni36 Pt41 Ni38 106.24(11)
Ni35 Ni36 Pt41 Ni38 175.40(12)
Ni24 Ni36 Pt41 Ni38 110.04(16)
Ni37 Ni36 Pt41 Ni38 -4.51(13)
C43 Ni36 Pt41 Ni40 71.6(13)
C35 Ni36 Pt41 Ni40 -161.3(11)
Pt25 Ni36 Pt41 Ni40 -121.00(11)
Pt32 Ni36 Pt41 Ni40 -65.16(11)
Ni35 Ni36 Pt41 Ni40 4.00(13)
Ni24 Ni36 Pt41 Ni40 -61.36(18)
Ni37 Ni36 Pt41 Ni40 -175.91(12)
C40 Ni38 Pt41 C46 -17(2)
C38 Ni38 Pt41 C46 112.1(17)
Pt28 Ni38 Pt41 C46 153.4(11)
Pt33 Ni38 Pt41 C46 -151.7(11)
Ni37 Ni38 Pt41 C46 -82.0(11)
Ni27 Ni38 Pt41 C46 -146.6(11)
Ni39 Ni38 Pt41 C46 97.4(11)
C40 Ni38 Pt41 Ni35 154(2)
C38 Ni38 Pt41 Ni35 -77(2)
Pt28 Ni38 Pt41 Ni35 -35.5(15)
Pt33 Ni38 Pt41 Ni35 19.4(15)
Ni37 Ni38 Pt41 Ni35 89.1(14)
Ni27 Ni38 Pt41 Ni35 24.6(15)
Ni39 Ni38 Pt41 Ni35 -91.5(14)
C40 Ni38 Pt41 Ni39 -114.8(18)
C38 Ni38 Pt41 Ni39 14.7(13)
Pt28 Ni38 Pt41 Ni39 56.02(10)
Pt33 Ni38 Pt41 Ni39 110.94(10)
Ni37 Ni38 Pt41 Ni39 -179.36(13)
Ni27 Ni38 Pt41 Ni39 116.06(16)
C40 Ni38 Pt41 Ni37 64.6(18)
C38 Ni38 Pt41 Ni37 -165.9(13)
Pt28 Ni38 Pt41 Ni37 -124.62(14)
Pt33 Ni38 Pt41 Ni37 -69.70(9)
Ni27 Ni38 Pt41 Ni37 -64.58(14)
Ni39 Ni38 Pt41 Ni37 179.36(13)
C40 Ni38 Pt41 Pt33 134.3(18)
C38 Ni38 Pt41 Pt33 -96.2(13)
Pt28 Ni38 Pt41 Pt33 -54.92(8)
Ni37 Ni38 Pt41 Pt33 69.70(9)
Ni27 Ni38 Pt41 Pt33 5.12(10)
Ni39 Ni38 Pt41 Pt33 -110.94(10)
C40 Ni38 Pt41 Pt32 136.4(18)
C38 Ni38 Pt41 Pt32 -94.1(13)
Pt28 Ni38 Pt41 Pt32 -52.79(12)
Pt33 Ni38 Pt41 Pt32 2.13(8)
Ni37 Ni38 Pt41 Pt32 71.83(11)
Ni27 Ni38 Pt41 Pt32 7.25(16)
Ni39 Ni38 Pt41 Pt32 -108.81(10)
C40 Ni38 Pt41 Pt34 -169.2(18)
C38 Ni38 Pt41 Pt34 -39.7(13)
Pt28 Ni38 Pt41 Pt34 1.58(9)
Pt33 Ni38 Pt41 Pt34 56.50(5)
Ni37 Ni38 Pt41 Pt34 126.20(10)
Ni27 Ni38 Pt41 Pt34 61.62(13)
Ni39 Ni38 Pt41 Pt34 -54.44(9)
C40 Ni38 Pt41 Ni36 69.3(18)
C38 Ni38 Pt41 Ni36 -161.2(13)
Pt28 Ni38 Pt41 Ni36 -119.88(12)
Pt33 Ni38 Pt41 Ni36 -64.96(11)
Ni37 Ni38 Pt41 Ni36 4.74(14)
Ni27 Ni38 Pt41 Ni36 -59.84(17)
Ni39 Ni38 Pt41 Ni36 -175.90(12)
C40 Ni38 Pt41 Ni40 -119.1(18)
C38 Ni38 Pt41 Ni40 10.4(13)
Pt28 Ni38 Pt41 Ni40 51.69(14)
Pt33 Ni38 Pt41 Ni40 106.61(10)
Ni37 Ni38 Pt41 Ni40 176.31(12)
Ni27 Ni38 Pt41 Ni40 111.73(15)
Ni39 Ni38 Pt41 Ni40 -4.33(13)
C41 Ni40 Pt41 C46 -25.9(17)
C32 Ni40 Pt41 C46 111.5(18)
Pt31 Ni40 Pt41 C46 141.1(10)
Ni39 Ni40 Pt41 C46 -93.4(10)
Pt34 Ni40 Pt41 C46 -163.7(10)
Ni30 Ni40 Pt41 C46 -159.7(10)
Ni35 Ni40 Pt41 C46 86.5(10)
C41 Ni40 Pt41 Ni35 -112.5(14)
C32 Ni40 Pt41 Ni35 25.0(14)
Pt31 Ni40 Pt41 Ni35 54.59(10)
Ni39 Ni40 Pt41 Ni35 -179.98(13)
Pt34 Ni40 Pt41 Ni35 109.75(10)
Ni30 Ni40 Pt41 Ni35 113.72(18)
C41 Ni40 Pt41 Ni39 67.5(14)
C32 Ni40 Pt41 Ni39 -155.1(15)
Pt31 Ni40 Pt41 Ni39 -125.43(13)
Pt34 Ni40 Pt41 Ni39 -70.27(9)
Ni30 Ni40 Pt41 Ni39 -66.30(15)
Ni35 Ni40 Pt41 Ni39 179.98(13)
C41 Ni40 Pt41 Ni37 112.3(19)
C32 Ni40 Pt41 Ni37 -110.3(19)
Pt31 Ni40 Pt41 Ni37 -80.7(13)
Ni39 Ni40 Pt41 Ni37 44.8(13)
Pt34 Ni40 Pt41 Ni37 -25.5(13)
Ni30 Ni40 Pt41 Ni37 -21.5(13)
Ni35 Ni40 Pt41 Ni37 -135.3(13)
C41 Ni40 Pt41 Pt33 138.0(14)
C32 Ni40 Pt41 Pt33 -84.6(14)
Pt31 Ni40 Pt41 Pt33 -54.92(10)
Ni39 Ni40 Pt41 Pt33 70.51(11)
Pt34 Ni40 Pt41 Pt33 0.23(9)
Ni30 Ni40 Pt41 Pt33 4.21(18)
Ni35 Ni40 Pt41 Pt33 -109.51(10)
C41 Ni40 Pt41 Pt32 -166.3(14)
C32 Ni40 Pt41 Pt32 -28.9(14)
Pt31 Ni40 Pt41 Pt32 0.77(8)
Ni39 Ni40 Pt41 Pt32 126.20(9)
Pt34 Ni40 Pt41 Pt32 55.93(6)
Ni30 Ni40 Pt41 Pt32 59.90(15)
Ni35 Ni40 Pt41 Pt32 -53.82(8)
C41 Ni40 Pt41 Pt34 137.8(14)
C32 Ni40 Pt41 Pt34 -84.8(14)
Pt31 Ni40 Pt41 Pt34 -55.15(7)
Ni39 Ni40 Pt41 Pt34 70.27(9)
Ni30 Ni40 Pt41 Pt34 3.97(12)
Ni35 Ni40 Pt41 Pt34 -109.75(10)
C41 Ni40 Pt41 Ni36 -116.4(14)
C32 Ni40 Pt41 Ni36 21.1(15)
Pt31 Ni40 Pt41 Ni36 50.69(14)
Ni39 Ni40 Pt41 Ni36 176.12(12)
Pt34 Ni40 Pt41 Ni36 105.85(11)
Ni30 Ni40 Pt41 Ni36 109.82(16)
Ni35 Ni40 Pt41 Ni36 -3.90(13)
C41 Ni40 Pt41 Ni38 72.0(14)
C32 Ni40 Pt41 Ni38 -150.5(14)
Pt31 Ni40 Pt41 Ni38 -120.91(11)
Ni39 Ni40 Pt41 Ni38 4.51(13)
Pt34 Ni40 Pt41 Ni38 -65.76(11)
Ni30 Ni40 Pt41 Ni38 -61.78(19)
Ni35 Ni40 Pt41 Ni38 -175.51(12)
C18 Ni8 C4 O4 -62(6)
Pt18 Ni8 C4 O4 -62(7)
Pt22 Ni8 C4 O4 94(6)
Ni17 Ni8 C4 O4 19(6)
Pt7 Ni8 C4 O4 104(6)
Ni1 Ni8 C4 O4 -169(6)
Pt10 Ni8 C4 O4 158(6)
Pt9 Ni8 C4 O4 -140(6)
C10 Pt9 C5 O5 12(5)
Ni19 Pt9 C5 O5 23(6)
Ni1 Pt9 C5 O5 -168(6)
Ni4 Pt9 C5 O5 -91(5)
Pt10 Pt9 C5 O5 -159(5)
Pt20 Pt9 C5 O5 -144(4)
Ni8 Pt9 C5 O5 142(5)
Pt18 Pt9 C5 O5 102(5)
C10 Pt9 C5 Ni1 -179.7(14)
Ni19 Pt9 C5 Ni1 -168.3(3)
Ni4 Pt9 C5 Ni1 77.0(11)
Pt10 Pt9 C5 Ni1 9.1(12)
Pt20 Pt9 C5 Ni1 25(5)
Ni8 Pt9 C5 Ni1 -49.5(9)
Pt18 Pt9 C5 Ni1 -90.1(13)
C1 Ni1 C5 O5 -16(4)
Pt9 Ni1 C5 O5 170(5)
Pt10 Ni1 C5 O5 161(4)
Ni3 Ni1 C5 O5 99(4)
Ni2 Ni1 C5 O5 114(4)
Ni8 Ni1 C5 O5 -137(4)
C1 Ni1 C5 Pt9 173.9(15)
Pt10 Ni1 C5 Pt9 -9.5(13)
Ni3 Ni1 C5 Pt9 -71.8(11)
Ni2 Ni1 C5 Pt9 -56(4)
Ni8 Ni1 C5 Pt9 52.7(9)
C12 Ni4 C6 O6 -87(31)
Pt12 Ni4 C6 O6 -80(31)
Pt20 Ni4 C6 O6 55(31)
Pt9 Ni4 C6 O6 77(31)
Ni11 Ni4 C6 O6 -10(31)
Ni3 Ni4 C6 O6 162(31)
Pt10 Ni4 C6 O6 128(30)
Pt5 Ni4 C6 O6 -167(30)
C3 Ni3 C7 O7 6(5)
Pt5 Ni3 C7 O7 -174(6)
Pt10 Ni3 C7 O7 178(4)
Ni2 Ni3 C7 O7 114(4)
Ni1 Ni3 C7 O7 131(4)
Ni4 Ni3 C7 O7 -120(5)
C3 Ni3 C7 Pt5 -179.6(16)
Pt10 Ni3 C7 Pt5 -7.9(15)
Ni2 Ni3 C7 Pt5 -71.3(12)
Ni1 Ni3 C7 Pt5 -55(5)
Ni4 Ni3 C7 Pt5 53.9(11)
C13 Pt5 C7 O7 -12(6)
Ni13 Pt5 C7 O7 3(7)
Ni3 Pt5 C7 O7 173(7)
Ni6 Pt5 C7 O7 -113(6)
Pt21 Pt5 C7 O7 -169(3)
Pt10 Pt5 C7 O7 -180(6)
Ni4 Pt5 C7 O7 122(6)
Pt12 Pt5 C7 O7 83(6)
C13 Pt5 C7 Ni3 175.0(14)
Ni13 Pt5 C7 Ni3 -170.0(2)
Ni6 Pt5 C7 Ni3 74.1(13)
Pt21 Pt5 C7 Ni3 18(5)
Pt10 Pt5 C7 Ni3 7.3(14)
Ni4 Pt5 C7 Ni3 -50.9(10)
Pt12 Pt5 C7 Ni3 -90.1(13)
C15 Ni6 C8 O8 -114(32)
Pt15 Ni6 C8 O8 -103(31)
Pt21 Ni6 C8 O8 28(33)
Pt5 Ni6 C8 O8 52(32)
Ni14 Ni6 C8 O8 -35(32)
Ni2 Ni6 C8 O8 138(32)
Pt10 Ni6 C8 O8 104(32)
Pt7 Ni6 C8 O8 170(31)
C2 Ni2 C9 O9 -22(4)
Pt7 Ni2 C9 O9 167(4)
Pt10 Ni2 C9 O9 155(3)
Ni3 Ni2 C9 O9 101(4)
Ni1 Ni2 C9 O9 93(4)
Ni6 Ni2 C9 O9 -141(4)
C2 Ni2 C9 Pt7 171(2)
Pt10 Ni2 C9 Pt7 -11.9(13)
Ni3 Ni2 C9 Pt7 -66(4)
Ni1 Ni2 C9 Pt7 -74.1(10)
Ni6 Ni2 C9 Pt7 51.9(9)
C16 Pt7 C9 O9 19(4)
Ni16 Pt7 C9 O9 27(5)
Ni2 Pt7 C9 O9 -166(5)
Ni8 Pt7 C9 O9 -89(4)
Pt10 Pt7 C9 O9 -155(4)
Pt22 Pt7 C9 O9 -143(3)
Ni6 Pt7 C9 O9 147(4)
Pt15 Pt7 C9 O9 110(4)
C16 Pt7 C9 Ni2 -175.3(13)
Ni16 Pt7 C9 Ni2 -167.1(3)
Ni8 Pt7 C9 Ni2 76.6(11)
Pt10 Pt7 C9 Ni2 10.9(12)
Pt22 Pt7 C9 Ni2 23(4)
Ni6 Pt7 C9 Ni2 -47.0(9)
Pt15 Pt7 C9 Ni2 -84.1(12)
C5 Pt9 C10 O10 -15(5)
Ni19 Pt9 C10 O10 176(6)
Ni1 Pt9 C10 O10 -15(6)
Ni4 Pt9 C10 O10 98(5)
Pt10 Pt9 C10 O10 130(4)
Pt20 Pt9 C10 O10 159(5)
Ni8 Pt9 C10 O10 -99(5)
Pt18 Pt9 C10 O10 -141(5)
C5 Pt9 C10 Ni19 168.7(14)
Ni1 Pt9 C10 Ni19 168.4(2)
Ni4 Pt9 C10 Ni19 -78.4(9)
Pt10 Pt9 C10 Ni19 -46(4)
Pt20 Pt9 C10 Ni19 -17.2(12)
Ni8 Pt9 C10 Ni19 84.7(12)
Pt18 Pt9 C10 Ni19 43.1(9)
C20 Ni19 C10 O10 4(4)
Pt9 Ni19 C10 O10 -177(4)
Ni11 Ni19 C10 O10 -99(3)
Pt20 Ni19 C10 O10 -160(3)
Pt18 Ni19 C10 O10 135(3)
Pt31 Ni19 C10 O10 -112(3)
Ni30 Ni19 C10 O10 91(4)
C20 Ni19 C10 Pt9 -179.2(14)
Ni11 Ni19 C10 Pt9 78.4(10)
Pt20 Ni19 C10 Pt9 17.2(12)
Pt18 Ni19 C10 Pt9 -47.8(10)
Pt31 Ni19 C10 Pt9 65(3)
Ni30 Ni19 C10 Pt9 -91.8(11)
C21 Ni11 C11 O11 -106(37)
Pt31 Ni11 C11 O11 -86(37)
Pt20 Ni11 C11 O11 43(38)
Ni19 Ni11 C11 O11 -20(37)
Ni4 Ni11 C11 O11 69(37)
Pt12 Ni11 C11 O11 120(36)
Ni23 Ni11 C11 O11 -172(36)
C6 Ni4 C12 O12 -3(4)
Pt12 Ni4 C12 O12 -178(5)
Pt20 Ni4 C12 O12 -160(3)
Pt9 Ni4 C12 O12 -98(5)
Ni11 Ni4 C12 O12 -112(4)
Ni3 Ni4 C12 O12 70(4)
Pt10 Ni4 C12 O12 133(3)
Pt5 Ni4 C12 O12 114(4)
C6 Ni4 C12 Pt12 174.9(13)
Pt20 Ni4 C12 Pt12 17.6(12)
Pt9 Ni4 C12 Pt12 80(4)
Ni11 Ni4 C12 Pt12 66.0(7)
Ni3 Ni4 C12 Pt12 -112.2(8)
Pt10 Ni4 C12 Pt12 -49.5(16)
Pt5 Ni4 C12 Pt12 -67.8(7)
C23 Pt12 C12 O12 -12(3)
Ni24 Pt12 C12 O12 -6(4)
Ni4 Pt12 C12 O12 178(4)
Ni23 Pt12 C12 O12 68(3)
Ni11 Pt12 C12 O12 112(3)
Pt20 Pt12 C12 O12 162(3)
Pt32 Pt12 C12 O12 135(2)
Ni13 Pt12 C12 O12 -75(3)
Pt21 Pt12 C12 O12 -137(3)
Pt5 Pt12 C12 O12 -114(3)
C23 Pt12 C12 Ni4 169.6(13)
Ni24 Pt12 C12 Ni4 175.70(19)
Ni23 Pt12 C12 Ni4 -110.7(9)
Ni11 Pt12 C12 Ni4 -66.0(8)
Pt20 Pt12 C12 Ni4 -16.1(11)
Pt32 Pt12 C12 Ni4 -43(3)
Ni13 Pt12 C12 Ni4 106.8(9)
Pt21 Pt12 C12 Ni4 44.6(14)
Pt5 Pt12 C12 Ni4 67.3(8)
C24 Ni13 C13 O13 -9(5)
Pt5 Ni13 C13 O13 169(5)
Ni14 Ni13 C13 O13 -108(4)
Pt21 Ni13 C13 O13 -169(4)
Ni24 Ni13 C13 O13 77(5)
Pt25 Ni13 C13 O13 -110(4)
Pt12 Ni13 C13 O13 125(4)
C24 Ni13 C13 Pt5 -178.0(17)
Ni14 Ni13 C13 Pt5 83.5(10)
Pt21 Ni13 C13 Pt5 22.5(13)
Ni24 Ni13 C13 Pt5 -92.3(14)
Pt25 Ni13 C13 Pt5 81(2)
Pt12 Ni13 C13 Pt5 -44.3(12)
C7 Pt5 C13 O13 -4(4)
Ni13 Pt5 C13 O13 -169(5)
Ni3 Pt5 C13 O13 1(5)
Ni6 Pt5 C13 O13 109(4)
Pt21 Pt5 C13 O13 169(4)
Pt10 Pt5 C13 O13 141(3)
Ni4 Pt5 C13 O13 -92(4)
Pt12 Pt5 C13 O13 -129(4)
C7 Pt5 C13 Ni13 164.6(15)
Ni3 Pt5 C13 Ni13 170.2(3)
Ni6 Pt5 C13 Ni13 -81.8(11)
Pt21 Pt5 C13 Ni13 -21.6(13)
Pt10 Pt5 C13 Ni13 -50(3)
Ni4 Pt5 C13 Ni13 76.8(16)
Pt12 Pt5 C13 Ni13 40.1(11)
C25 Ni14 C14 O14 -89(18)
Pt25 Ni14 C14 O14 -71(19)
Ni13 Ni14 C14 O14 -1(19)
Pt21 Ni14 C14 O14 66(19)
Ni6 Ni14 C14 O14 88(18)
Pt15 Ni14 C14 O14 140(18)
Ni26 Ni14 C14 O14 -154(18)
C8 Ni6 C15 O15 -13(4)
Pt15 Ni6 C15 O15 174(4)
Pt21 Ni6 C15 O15 -170(3)
Pt5 Ni6 C15 O15 -112(4)
Ni14 Ni6 C15 O15 -121(3)
Ni2 Ni6 C15 O15 61(4)
Pt10 Ni6 C15 O15 123(3)
Pt7 Ni6 C15 O15 105(4)
C8 Ni6 C15 Pt15 172.6(18)
Pt21 Ni6 C15 Pt15 15.3(11)
Pt5 Ni6 C15 Pt15 73(3)
Ni14 Ni6 C15 Pt15 64.9(7)
Ni2 Ni6 C15 Pt15 -113.5(7)
Pt10 Ni6 C15 Pt15 -51.3(15)
Pt7 Ni6 C15 Pt15 -69.2(7)
C27 Pt15 C15 O15 0(3)
Ni27 Pt15 C15 O15 2(4)
Ni6 Pt15 C15 O15 -175(4)
Ni26 Pt15 C15 O15 76(3)
Pt21 Pt15 C15 O15 171(3)
Ni14 Pt15 C15 O15 121(3)
Pt33 Pt15 C15 O15 145(2)
Ni16 Pt15 C15 O15 -66(3)
Pt22 Pt15 C15 O15 -128(3)
Pt7 Pt15 C15 O15 -106(3)
C27 Pt15 C15 Ni6 174.9(12)
Ni27 Pt15 C15 Ni6 177.24(17)
Ni26 Pt15 C15 Ni6 -109.5(8)
Pt21 Pt15 C15 Ni6 -14.2(10)
Ni14 Pt15 C15 Ni6 -64.2(8)
Pt33 Pt15 C15 Ni6 -40(3)
Ni16 Pt15 C15 Ni6 109.4(8)
Pt22 Pt15 C15 Ni6 47.5(13)
Pt7 Pt15 C15 Ni6 69.3(8)
C28 Ni16 C16 O16 14(6)
Pt7 Ni16 C16 O16 -172(7)
Ni17 Ni16 C16 O16 -94(6)
Pt22 Ni16 C16 O16 -157(5)
Pt28 Ni16 C16 O16 -94(6)
Ni27 Ni16 C16 O16 89(6)
Pt15 Ni16 C16 O16 138(6)
C28 Ni16 C16 Pt7 -173.7(15)
Ni17 Ni16 C16 Pt7 78.0(11)
Pt22 Ni16 C16 Pt7 14.8(15)
Pt28 Ni16 C16 Pt7 78(4)
Ni27 Ni16 C16 Pt7 -99.1(11)
Pt15 Ni16 C16 Pt7 -50.3(10)
C9 Pt7 C16 O16 -14(5)
Ni16 Pt7 C16 O16 174(6)
Ni2 Pt7 C16 O16 -19(6)
Ni8 Pt7 C16 O16 99(5)
Pt10 Pt7 C16 O16 146(3)
Pt22 Pt7 C16 O16 160(4)
Ni6 Pt7 C16 O16 -103(4)
Pt15 Pt7 C16 O16 -141(5)
C9 Pt7 C16 Ni16 172.1(14)
Ni2 Pt7 C16 Ni16 167.0(3)
Ni8 Pt7 C16 Ni16 -74.7(11)
Pt10 Pt7 C16 Ni16 -28(4)
Pt22 Pt7 C16 Ni16 -13.9(13)
Ni6 Pt7 C16 Ni16 83.3(16)
Pt15 Pt7 C16 Ni16 45.8(11)
C29 Ni17 C17 O17 105(18)
Pt28 Ni17 C17 O17 123(17)
Ni16 Ni17 C17 O17 -170(18)
Pt22 Ni17 C17 O17 -106(18)
Ni8 Ni17 C17 O17 -80(18)
Pt18 Ni17 C17 O17 -27(19)
Ni29 Ni17 C17 O17 41(19)
C4 Ni8 C18 O18 -2(5)
Pt18 Ni8 C18 O18 178(6)
Pt22 Ni8 C18 O18 -167(4)
Ni17 Ni8 C18 O18 -116(5)
Pt7 Ni8 C18 O18 -117(4)
Ni1 Ni8 C18 O18 65(5)
Pt10 Ni8 C18 O18 128(4)
Pt9 Ni8 C18 O18 108(5)
C4 Ni8 C18 Pt18 180.0(15)
Pt22 Ni8 C18 Pt18 14.5(17)
Ni17 Ni8 C18 Pt18 65.7(12)
Pt7 Ni8 C18 Pt18 64(4)
Ni1 Ni8 C18 Pt18 -113.3(12)
Pt10 Ni8 C18 Pt18 -50(2)
Pt9 Ni8 C18 Pt18 -70.7(11)
C19 Pt18 C18 O18 -3(4)
Ni30 Pt18 C18 O18 -1(5)
Ni8 Pt18 C18 O18 -179(5)
Ni29 Pt18 C18 O18 74(4)
Pt22 Pt18 C18 O18 168(4)
Ni17 Pt18 C18 O18 116(4)
Pt34 Pt18 C18 O18 149(2)
Ni19 Pt18 C18 O18 -70(4)
Pt20 Pt18 C18 O18 -132(3)
Pt9 Pt18 C18 O18 -108(4)
C19 Pt18 C18 Ni8 175.9(17)
Ni30 Pt18 C18 Ni8 177.6(2)
Ni29 Pt18 C18 Ni8 -107.6(14)
Pt22 Pt18 C18 Ni8 -13.5(16)
Ni17 Pt18 C18 Ni8 -65.1(13)
Pt34 Pt18 C18 Ni8 -33(4)
Ni19 Pt18 C18 Ni8 109.0(13)
Pt20 Pt18 C18 Ni8 46.5(19)
Pt9 Pt18 C18 Ni8 70.2(13)
C31 Ni30 C19 O19 17(4)
Pt18 Ni30 C19 O19 -176(5)
Ni29 Ni30 C19 O19 122(4)
Pt34 Ni30 C19 O19 174(4)
Pt31 Ni30 C19 O19 -115(4)
Ni40 Ni30 C19 O19 129(4)
Ni19 Ni30 C19 O19 -105(4)
C31 Ni30 C19 Pt18 -167.3(15)
Ni29 Ni30 C19 Pt18 -62.4(7)
Pt34 Ni30 C19 Pt18 -10.2(12)
Pt31 Ni30 C19 Pt18 60.7(12)
Ni40 Ni30 C19 Pt18 -55(6)
Ni19 Ni30 C19 Pt18 70.9(8)
C18 Pt18 C19 O19 -6(5)
Ni30 Pt18 C19 O19 175(5)
Ni8 Pt18 C19 O19 -2(5)
Ni29 Pt18 C19 O19 -124(5)
Pt22 Pt18 C19 O19 -144(3)
Ni17 Pt18 C19 O19 -75(5)
Pt34 Pt18 C19 O19 -175(4)
Ni19 Pt18 C19 O19 103(5)
Pt20 Pt18 C19 O19 122(4)
Pt9 Pt18 C19 O19 63(5)
C18 Pt18 C19 Ni30 178.6(14)
Ni8 Pt18 C19 Ni30 -177.86(16)
Ni29 Pt18 C19 Ni30 60.2(8)
Pt22 Pt18 C19 Ni30 40(4)
Ni17 Pt18 C19 Ni30 109.2(8)
Pt34 Pt18 C19 Ni30 9.5(11)
Ni19 Pt18 C19 Ni30 -72.1(8)
Pt20 Pt18 C19 Ni30 -53.7(13)
Pt9 Pt18 C19 Ni30 -112.2(8)
C10 Ni19 C20 O20 -16(16)
Pt9 Ni19 C20 O20 -17(17)
Ni11 Ni19 C20 O20 89(15)
Pt20 Ni19 C20 O20 131(14)
Pt18 Ni19 C20 O20 -124(15)
Pt31 Ni19 C20 O20 145(15)
Ni30 Ni19 C20 O20 -156(16)
C11 Ni11 C21 O21 -7(4)
Pt31 Ni11 C21 O21 -173(5)
Pt20 Ni11 C21 O21 -167(4)
Ni19 Ni11 C21 O21 -112(4)
Ni4 Ni11 C21 O21 -135(7)
Pt12 Ni11 C21 O21 122(4)
Ni23 Ni11 C21 O21 116(4)
C11 Ni11 C21 Pt31 165.8(17)
Pt20 Ni11 C21 Pt31 5.6(12)
Ni19 Ni11 C21 Pt31 60.7(7)
Ni4 Ni11 C21 Pt31 38(9)
Pt12 Ni11 C21 Pt31 -65.6(12)
Ni23 Ni11 C21 Pt31 -71.3(7)
C32 Pt31 C21 O21 -1(4)
Ni11 Pt31 C21 O21 173(4)
Ni40 Pt31 C21 O21 -9(4)
Ni30 Pt31 C21 O21 70(4)
Pt34 Pt31 C21 O21 154(2)
Pt20 Pt31 C21 O21 168(3)
Ni23 Pt31 C21 O21 -112(4)
Ni19 Pt31 C21 O21 115(4)
Ni35 Pt31 C21 O21 -74(4)
Pt32 Pt31 C21 O21 -130(3)
C32 Pt31 C21 Ni11 -174.3(15)
Ni40 Pt31 C21 Ni11 177.53(17)
Ni30 Pt31 C21 Ni11 -102.9(9)
Pt34 Pt31 C21 Ni11 -19(4)
Pt20 Pt31 C21 Ni11 -5.0(11)
Ni23 Pt31 C21 Ni11 74.7(8)
Ni19 Pt31 C21 Ni11 -58.2(8)
Ni35 Pt31 C21 Ni11 112.9(8)
Pt32 Pt31 C21 Ni11 56.4(11)
C33 Ni23 C22 O22 12(45)
Ni35 Ni23 C22 O22 28(46)
Ni24 Ni23 C22 O22 -85(44)
Pt32 Ni23 C22 O22 -132(42)
Pt12 Ni23 C22 O22 -144(44)
Pt31 Ni23 C22 O22 117(44)
Ni11 Ni23 C22 O22 157(45)
C12 Pt12 C23 O23 10(5)
Ni24 Pt12 C23 O23 -164(6)
Ni4 Pt12 C23 O23 20(6)
Ni23 Pt12 C23 O23 -105(5)
Ni11 Pt12 C23 O23 -58(5)
Pt20 Pt12 C23 O23 -145(3)
Pt32 Pt12 C23 O23 -158(4)
Ni13 Pt12 C23 O23 123(5)
Pt21 Pt12 C23 O23 140(4)
Pt5 Pt12 C23 O23 83(5)
C12 Pt12 C23 Ni24 174.5(12)
Ni4 Pt12 C23 Ni24 -175.55(17)
Ni23 Pt12 C23 Ni24 58.8(8)
Ni11 Pt12 C23 Ni24 106.3(8)
Pt20 Pt12 C23 Ni24 19(5)
Pt32 Pt12 C23 Ni24 6.0(11)
Ni13 Pt12 C23 Ni24 -73.1(7)
Pt21 Pt12 C23 Ni24 -56.1(13)
Pt5 Pt12 C23 Ni24 -112.5(8)
C34 Ni24 C23 O23 -6(3)
Pt12 Ni24 C23 O23 169(4)
Pt32 Ni24 C23 O23 162(3)
Ni23 Ni24 C23 O23 109(3)
Pt25 Ni24 C23 O23 -129(3)
Ni13 Ni24 C23 O23 -116(3)
Ni36 Ni24 C23 O23 140(3)
C34 Ni24 C23 Pt12 -174.8(15)
Pt32 Ni24 C23 Pt12 -6.3(12)
Ni23 Ni24 C23 Pt12 -59.5(8)
Pt25 Ni24 C23 Pt12 62.5(12)
Ni13 Ni24 C23 Pt12 75.7(9)
Ni36 Ni24 C23 Pt12 -29(5)
C13 Ni13 C24 O24 74(29)
Pt5 Ni13 C24 O24 72(30)
Ni14 Ni13 C24 O24 174(29)
Pt21 Ni13 C24 O24 -146(27)
Ni24 Ni13 C24 O24 -69(29)
Pt25 Ni13 C24 O24 -128(29)
Pt12 Ni13 C24 O24 -37(30)
C14 Ni14 C25 O25 3(4)
Pt25 Ni14 C25 O25 -165(5)
Ni13 Ni14 C25 O25 -105(4)
Pt21 Ni14 C25 O25 -161(4)
Ni6 Ni14 C25 O25 -144(8)
Pt15 Ni14 C25 O25 129(4)
Ni26 Ni14 C25 O25 123(4)
C14 Ni14 C25 Pt25 168.0(15)
Ni13 Ni14 C25 Pt25 59.5(8)
Pt21 Ni14 C25 Pt25 3.8(14)
Ni6 Ni14 C25 Pt25 21(11)
Pt15 Ni14 C25 Pt25 -66.1(12)
Ni26 Ni14 C25 Pt25 -72.5(9)
C35 Pt25 C25 O25 -10(4)
Ni36 Pt25 C25 O25 -16(5)
Ni14 Pt25 C25 O25 167(4)
Ni24 Pt25 C25 O25 67(4)
Pt32 Pt25 C25 O25 153(2)
Ni13 Pt25 C25 O25 110(4)
Ni26 Pt25 C25 O25 -116(4)
Pt21 Pt25 C25 O25 163(3)
Ni37 Pt25 C25 O25 -80(4)
Pt33 Pt25 C25 O25 -136(3)
C35 Pt25 C25 Ni14 -176.3(13)
Ni36 Pt25 C25 Ni14 177.51(19)
Ni24 Pt25 C25 Ni14 -99.5(10)
Pt32 Pt25 C25 Ni14 -14(4)
Ni13 Pt25 C25 Ni14 -56.9(9)
Ni26 Pt25 C25 Ni14 77.0(10)
Pt21 Pt25 C25 Ni14 -3.4(12)
Ni37 Pt25 C25 Ni14 113.4(10)
Pt33 Pt25 C25 Ni14 57.2(14)
C36 Ni26 C26 O26 -87(73)
Ni37 Ni26 C26 O26 -71(73)
Ni27 Ni26 C26 O26 180(100)
Pt33 Ni26 C26 O26 134(70)
Pt15 Ni26 C26 O26 122(72)
Pt25 Ni26 C26 O26 27(73)
Ni14 Ni26 C26 O26 63(72)
C37 Ni27 C27 O27 7(4)
Pt15 Ni27 C27 O27 174(4)
Pt33 Ni27 C27 O27 164(3)
Ni26 Ni27 C27 O27 112(4)
Pt28 Ni27 C27 O27 -124(3)
Ni38 Ni27 C27 O27 121(4)
Ni16 Ni27 C27 O27 -114(4)
C37 Ni27 C27 Pt15 -167.5(14)
Pt33 Ni27 C27 Pt15 -10.0(12)
Ni26 Ni27 C27 Pt15 -61.8(7)
Pt28 Ni27 C27 Pt15 61.5(13)
Ni38 Ni27 C27 Pt15 -53(5)
Ni16 Ni27 C27 Pt15 72.0(7)
C15 Pt15 C27 O27 5(5)
Ni27 Pt15 C27 O27 -173(5)
Ni6 Pt15 C27 O27 10(5)
Ni26 Pt15 C27 O27 -112(5)
Pt21 Pt15 C27 O27 -139(3)
Ni14 Pt15 C27 O27 -65(5)
Pt33 Pt15 C27 O27 -164(4)
Ni16 Pt15 C27 O27 115(5)
Pt22 Pt15 C27 O27 134(4)
Pt7 Pt15 C27 O27 76(5)
C15 Pt15 C27 Ni27 177.9(11)
Ni6 Pt15 C27 Ni27 -177.17(16)
Ni26 Pt15 C27 Ni27 60.8(7)
Pt21 Pt15 C27 Ni27 34(4)
Ni14 Pt15 C27 Ni27 107.8(8)
Pt33 Pt15 C27 Ni27 9.2(11)
Ni16 Pt15 C27 Ni27 -71.7(8)
Pt22 Pt15 C27 Ni27 -52.6(12)
Pt7 Pt15 C27 Ni27 -111.0(8)
C16 Ni16 C28 O28 -53(43)
Pt7 Ni16 C28 O28 -62(44)
Ni17 Ni16 C28 O28 54(43)
Pt22 Ni16 C28 O28 109(42)
Pt28 Ni16 C28 O28 111(43)
Ni27 Ni16 C28 O28 168(43)
Pt15 Ni16 C28 O28 -156(42)
C17 Ni17 C29 O29 -2(5)
Pt28 Ni17 C29 O29 -169(5)
Ni16 Ni17 C29 O29 -108(4)
Pt22 Ni17 C29 O29 -163(4)
Ni8 Ni17 C29 O29 -120(9)
Pt18 Ni17 C29 O29 126(4)
Ni29 Ni17 C29 O29 121(5)
C17 Ni17 C29 Pt28 167.2(19)
Ni16 Ni17 C29 Pt28 60.4(7)
Pt22 Ni17 C29 Pt28 6.1(13)
Ni8 Ni17 C29 Pt28 49(11)
Pt18 Ni17 C29 Pt28 -65.3(12)
Ni29 Ni17 C29 Pt28 -70.1(7)
C38 Pt28 C29 O29 -9(3)
Ni38 Pt28 C29 O29 -12(4)
Ni17 Pt28 C29 O29 172(4)
Ni27 Pt28 C29 O29 72(3)
Ni16 Pt28 C29 O29 112(3)
Pt22 Pt28 C29 O29 167(3)
Pt33 Pt28 C29 O29 156.4(16)
Ni29 Pt28 C29 O29 -111(3)
Ni39 Pt28 C29 O29 -77(3)
Pt34 Pt28 C29 O29 -134(3)
C38 Pt28 C29 Ni17 179.1(13)
Ni38 Pt28 C29 Ni17 176.07(19)
Ni27 Pt28 C29 Ni17 -100.5(11)
Ni16 Pt28 C29 Ni17 -59.7(9)
Pt22 Pt28 C29 Ni17 -5.4(11)
Pt33 Pt28 C29 Ni17 -16(3)
Ni29 Pt28 C29 Ni17 77.5(10)
Ni39 Pt28 C29 Ni17 111.3(9)
Pt34 Pt28 C29 Ni17 53.9(13)
C39 Ni29 C30 O30 -23(25)
Ni39 Ni29 C30 O30 -19(26)
Ni30 Ni29 C30 O30 -126(24)
Pt34 Ni29 C30 O30 -169(22)
Pt18 Ni29 C30 O30 176(24)
Pt28 Ni29 C30 O30 84(24)
Ni17 Ni29 C30 O30 117(24)
C19 Ni30 C31 O31 53(35)
Pt18 Ni30 C31 O31 35(36)
Ni29 Ni30 C31 O31 -30(35)
Pt34 Ni30 C31 O31 -93(35)
Pt31 Ni30 C31 O31 -167(34)
Ni40 Ni30 C31 O31 -117(35)
Ni19 Ni30 C31 O31 123(34)
C41 Ni40 C32 O32 3(5)
Pt31 Ni40 C32 O32 179(6)
Ni39 Ni40 C32 O32 128(3)
Pt34 Ni40 C32 O32 163(4)
Ni30 Ni40 C32 O32 112(4)
Ni35 Ni40 C32 O32 -113(4)
Pt41 Ni40 C32 O32 -135(4)
C41 Ni40 C32 Pt31 -175.9(19)
Ni39 Ni40 C32 Pt31 -51(4)
Pt34 Ni40 C32 Pt31 -15.8(18)
Ni30 Ni40 C32 Pt31 -66.8(13)
Ni35 Ni40 C32 Pt31 68.1(14)
Pt41 Ni40 C32 Pt31 47(2)
C21 Pt31 C32 O32 10(7)
Ni11 Pt31 C32 O32 4(8)
Ni40 Pt31 C32 O32 -178(8)
Ni30 Pt31 C32 O32 -111(7)
Pt34 Pt31 C32 O32 -163(6)
Pt20 Pt31 C32 O32 -141(4)
Ni23 Pt31 C32 O32 76(7)
Ni19 Pt31 C32 O32 -69(7)
Ni35 Pt31 C32 O32 114(7)
Pt32 Pt31 C32 O32 138(6)
C21 Pt31 C32 Ni40 -171.3(16)
Ni11 Pt31 C32 Ni40 -177.67(19)
Ni30 Pt31 C32 Ni40 67.4(14)
Pt34 Pt31 C32 Ni40 15.2(17)
Pt20 Pt31 C32 Ni40 37(4)
Ni23 Pt31 C32 Ni40 -106.0(14)
Ni19 Pt31 C32 Ni40 109.6(14)
Ni35 Pt31 C32 Ni40 -67.4(14)
Pt32 Pt31 C32 Ni40 -44(2)
C42 Ni35 C33 O33 33(4)
Ni23 Ni35 C33 O33 -168(5)
Pt32 Ni35 C33 O33 -140(3)
Ni36 Ni35 C33 O33 -80(4)
Pt41 Ni35 C33 O33 -97(4)
Ni40 Ni35 C33 O33 116(3)
Pt31 Ni35 C33 O33 155(4)
C42 Ni35 C33 Ni23 -158.8(17)
Pt32 Ni35 C33 Ni23 27.9(14)
Ni36 Ni35 C33 Ni23 88.3(12)
Pt41 Ni35 C33 Ni23 71(3)
Ni40 Ni35 C33 Ni23 -76(2)
Pt31 Ni35 C33 Ni23 -36.7(13)
C22 Ni23 C33 O33 -26(3)
Ni35 Ni23 C33 O33 170(4)
Ni24 Ni23 C33 O33 83(3)
Pt32 Ni23 C33 O33 143(3)
Pt12 Ni23 C33 O33 102(3)
Pt31 Ni23 C33 O33 -152(3)
Ni11 Ni23 C33 O33 -118(3)
C22 Ni23 C33 Ni35 164.0(18)
Ni24 Ni23 C33 Ni35 -87.1(13)
Pt32 Ni23 C33 Ni35 -27.0(14)
Pt12 Ni23 C33 Ni35 -68(3)
Pt31 Ni23 C33 Ni35 38.4(14)
Ni11 Ni23 C33 Ni35 72(2)
C23 Ni24 C34 O34 92(21)
Pt12 Ni24 C34 O34 84(22)
Pt32 Ni24 C34 O34 -69(22)
Ni23 Ni24 C34 O34 6(22)
Pt25 Ni24 C34 O34 -135(21)
Ni13 Ni24 C34 O34 161(20)
Ni36 Ni24 C34 O34 -81(21)
C43 Ni36 C35 O35 0(4)
Pt25 Ni36 C35 O35 169(4)
Pt32 Ni36 C35 O35 157(3)
Ni35 Ni36 C35 O35 110(4)
Ni24 Ni36 C35 O35 108(3)
Pt41 Ni36 C35 O35 -133(3)
Ni37 Ni36 C35 O35 -120(3)
C43 Ni36 C35 Pt25 -169.1(15)
Pt32 Ni36 C35 Pt25 -11.7(12)
Ni35 Ni36 C35 Pt25 -59(4)
Ni24 Ni36 C35 Pt25 -61.5(7)
Pt41 Ni36 C35 Pt25 57.7(14)
Ni37 Ni36 C35 Pt25 70.6(7)
C25 Pt25 C35 O35 21(5)
Ni36 Pt25 C35 O35 -165(5)
Ni14 Pt25 C35 O35 17(5)
Ni24 Pt25 C35 O35 -102(5)
Pt32 Pt25 C35 O35 -154(4)
Ni13 Pt25 C35 O35 -55(5)
Ni26 Pt25 C35 O35 83(5)
Pt21 Pt25 C35 O35 -129(4)
Ni37 Pt25 C35 O35 126(5)
Pt33 Pt25 C35 O35 142(4)
C25 Pt25 C35 Ni36 -174.4(13)
Ni14 Pt25 C35 Ni36 -177.97(17)
Ni24 Pt25 C35 Ni36 62.4(7)
Pt32 Pt25 C35 Ni36 11.0(11)
Ni13 Pt25 C35 Ni36 109.7(8)
Ni26 Pt25 C35 Ni36 -112.0(7)
Pt21 Pt25 C35 Ni36 35(4)
Ni37 Pt25 C35 Ni36 -69.5(8)
Pt33 Pt25 C35 Ni36 -52.9(12)
C44 Ni37 C36 O36 32(5)
Ni26 Ni37 C36 O36 -173(6)
Pt33 Ni37 C36 O36 -141(4)
Ni38 Ni37 C36 O36 -81(4)
Pt41 Ni37 C36 O36 -94(4)
Ni36 Ni37 C36 O36 114(5)
Pt25 Ni37 C36 O36 154(4)
C44 Ni37 C36 Ni26 -154.9(18)
Pt33 Ni37 C36 Ni26 31.3(14)
Ni38 Ni37 C36 Ni26 91.9(12)
Pt41 Ni37 C36 Ni26 79(3)
Ni36 Ni37 C36 Ni26 -73.6(18)
Pt25 Ni37 C36 Ni26 -33.4(13)
C26 Ni26 C36 O36 -20(4)
Ni37 Ni26 C36 O36 174(5)
Ni27 Ni26 C36 O36 84(4)
Pt33 Ni26 C36 O36 144(4)
Pt15 Ni26 C36 O36 95(4)
Pt25 Ni26 C36 O36 -151(4)
Ni14 Ni26 C36 O36 -111(4)
C26 Ni26 C36 Ni37 166.0(16)
Ni27 Ni26 C36 Ni37 -89.3(12)
Pt33 Ni26 C36 Ni37 -30.1(14)
Pt15 Ni26 C36 Ni37 -79(2)
Pt25 Ni26 C36 Ni37 35.7(14)
Ni14 Ni26 C36 Ni37 75(2)
C27 Ni27 C37 O37 -87(30)
Pt15 Ni27 C37 O37 -104(30)
Pt33 Ni27 C37 O37 129(30)
Ni26 Ni27 C37 O37 -168(30)
Pt28 Ni27 C37 O37 51(31)
Ni38 Ni27 C37 O37 102(30)
Ni16 Ni27 C37 O37 -18(31)
C40 Ni38 C38 O38 -11(4)
Pt28 Ni38 C38 O38 159(5)
Pt33 Ni38 C38 O38 151(3)
Ni37 Ni38 C38 O38 106(5)
Ni27 Ni38 C38 O38 100(4)
Ni39 Ni38 C38 O38 -128(4)
Pt41 Ni38 C38 O38 -141(3)
C40 Ni38 C38 Pt28 -170.1(16)
Pt33 Ni38 C38 Pt28 -8.6(13)
Ni37 Ni38 C38 Pt28 -54(5)
Ni27 Ni38 C38 Pt28 -59.6(8)
Ni39 Ni38 C38 Pt28 72.8(8)
Pt41 Ni38 C38 Pt28 59.8(15)
C29 Pt28 C38 O38 23(4)
Ni38 Pt28 C38 O38 -160(4)
Ni17 Pt28 C38 O38 24(4)
Ni27 Pt28 C38 O38 -99(4)
Ni16 Pt28 C38 O38 -53(4)
Pt22 Pt28 C38 O38 -142(2)
Pt33 Pt28 C38 O38 -152(3)
Ni29 Pt28 C38 O38 89(4)
Ni39 Pt28 C38 O38 129(4)
Pt34 Pt28 C38 O38 147(3)
C29 Pt28 C38 Ni38 -177.2(12)
Ni17 Pt28 C38 Ni38 -176.33(17)
Ni27 Pt28 C38 Ni38 60.7(9)
Ni16 Pt28 C38 Ni38 106.3(9)
Pt22 Pt28 C38 Ni38 18(4)
Pt33 Pt28 C38 Ni38 7.9(12)
Ni29 Pt28 C38 Ni38 -111.7(10)
Ni39 Pt28 C38 Ni38 -71.3(9)
Pt34 Pt28 C38 Ni38 -53.3(14)
C30 Ni29 C39 O39 -10(4)
Ni39 Ni29 C39 O39 174(5)
Ni30 Ni29 C39 O39 93(4)
Pt34 Ni29 C39 O39 154(4)
Pt18 Ni29 C39 O39 115(3)
Pt28 Ni29 C39 O39 -140(4)
Ni17 Ni29 C39 O39 -102(4)
C30 Ni29 C39 Ni39 176.4(16)
Ni30 Ni29 C39 Ni39 -80.9(13)
Pt34 Ni29 C39 Ni39 -19.1(15)
Pt18 Ni29 C39 Ni39 -59(3)
Pt28 Ni29 C39 Ni39 46.1(14)
Ni17 Ni29 C39 Ni39 84.6(19)
C45 Ni39 C39 O39 21(4)
Ni29 Ni39 C39 O39 -174(4)
Pt34 Ni39 C39 O39 -155(3)
Ni40 Ni39 C39 O39 -93(3)
Pt41 Ni39 C39 O39 -125(4)
Ni38 Ni39 C39 O39 104(3)
Pt28 Ni39 C39 O39 143(3)
C45 Ni39 C39 Ni29 -164.8(17)
Pt34 Ni39 C39 Ni29 19.5(15)
Ni40 Ni39 C39 Ni29 81.7(14)
Pt41 Ni39 C39 Ni29 49(5)
Ni38 Ni39 C39 Ni29 -81.3(19)
Pt28 Ni39 C39 Ni29 -43.1(13)
C38 Ni38 C40 O40 4(24)
Pt28 Ni38 C40 O40 -14(27)
Pt33 Ni38 C40 O40 -151(23)
Ni37 Ni38 C40 O40 -164(24)
Ni27 Ni38 C40 O40 -83(24)
Ni39 Ni38 C40 O40 82(24)
Pt41 Ni38 C40 O40 144(24)
C32 Ni40 C41 O41 0(62)
Pt31 Ni40 C41 O41 -6(64)
Ni39 Ni40 C41 O41 -163(62)
Pt34 Ni40 C41 O41 -149(60)
Ni30 Ni40 C41 O41 -79(62)
Ni35 Ni40 C41 O41 82(62)
Pt41 Ni40 C41 O41 144(61)
C33 Ni35 C42 O42 122(35)
Ni23 Ni35 C42 O42 102(35)
Pt32 Ni35 C42 O42 -82(36)
Ni36 Ni35 C42 O42 -140(34)
Pt41 Ni35 C42 O42 -76(35)
Ni40 Ni35 C42 O42 -17(35)
Pt31 Ni35 C42 O42 23(36)
C35 Ni36 C43 O43 -118(9)
Pt25 Ni36 C43 O43 -134(8)
Pt32 Ni36 C43 O43 97(9)
Ni35 Ni36 C43 O43 75(9)
Ni24 Ni36 C43 O43 160(8)
Pt41 Ni36 C43 O43 23(9)
Ni37 Ni36 C43 O43 -43(9)
C36 Ni37 C44 O44 -6(50)
Ni26 Ni37 C44 O44 -32(51)
Pt33 Ni37 C44 O44 152(46)
Ni38 Ni37 C44 O44 89(50)
Pt41 Ni37 C44 O44 155(49)
Ni36 Ni37 C44 O44 -148(50)
Pt25 Ni37 C44 O44 -109(49)
C39 Ni39 C45 O45 -75(25)
Ni29 Ni39 C45 O45 -92(25)
Pt34 Ni39 C45 O45 94(26)
Ni40 Ni39 C45 O45 31(25)
Pt41 Ni39 C45 O45 94(25)
Ni38 Ni39 C45 O45 154(25)
Pt28 Ni39 C45 O45 -172(24)
Ni35 Pt41 C46 O46 59(19)
Ni39 Pt41 C46 O46 -60(19)
Ni37 Pt41 C46 O46 -179(100)
Pt33 Pt41 C46 O46 -160(18)
Pt32 Pt41 C46 O46 96(19)
Pt34 Pt41 C46 O46 -32(21)
Ni36 Pt41 C46 O46 118(19)
Ni38 Pt41 C46 O46 -121(19)
Ni40 Pt41 C46 O46 -2(19)
C112 N1 C100 C101 -176(3)
C108 N1 C100 C101 61(4)
C104 N1 C100 C101 -65(4)
N1 C100 C101 C102 176(3)
C100 C101 C102 C103 164(4)
C112 N1 C104 C105 59(4)
C108 N1 C104 C105 179(3)
C100 N1 C104 C105 -47(4)
N1 C104 C105 C106 176(3)
C104 C105 C106 C107 178(3)
C112 N1 C108 C109 -67(4)
C104 N1 C108 C109 178(3)
C100 N1 C108 C109 47(4)
N1 C108 C109 C110 -177(3)
C108 C109 C110 C111 160(4)
C108 N1 C112 C113 -48(4)
C104 N1 C112 C113 67(4)
C100 N1 C112 C113 -175(3)
N1 C112 C113 C114 168(3)
C112 C113 C114 C115 164(3)
C204 N2 C200 C201 62(4)
C208 N2 C200 C201 -177(4)
C212 N2 C200 C201 -52(4)
N2 C200 C201 C202 157(3)
C200 C201 C202 C203 145(4)
C208 N2 C204 C205 -51(4)
C200 N2 C204 C205 65(4)
C212 N2 C204 C205 -178(3)
N2 C204 C205 C206 178(3)
C204 C205 C206 C207 178(4)
C204 N2 C208 C209 -77(4)
C200 N2 C208 C209 167(3)
C212 N2 C208 C209 45(5)
N2 C208 C209 C210 163(4)
C208 C209 C210 C211 -166(3)
C204 N2 C212 C213 -178(3)
C208 N2 C212 C213 55(4)
C200 N2 C212 C213 -65(4)
N2 C212 C213 C214 -170(3)
C212 C213 C214 C215 67(4)
C312 N3 C300 C301 -31(5)
C304 N3 C300 C301 -155(4)
C308 N3 C300 C301 87(4)
N3 C300 C301 C302 156(4)
C300 C301 C302 C303 166(4)
C300 N3 C304 C305 -148(3)
C312 N3 C304 C305 88(4)
C308 N3 C304 C305 -29(4)
N3 C304 C305 C306 -166(3)
C304 C305 C306 C307 -145(4)
C300 N3 C308 C309 35(5)
C312 N3 C308 C309 155(4)
C304 N3 C308 C309 -85(4)
N3 C308 C309 C310 -176(4)
C308 C309 C310 C311 -145(5)
C300 N3 C312 C313 -132(3)
C304 N3 C312 C313 -9(3)
C308 N3 C312 C313 110(3)
N3 C312 C313 C314 97(3)
C312 C313 C314 C315 96(4)
C408 N4 C400 C401 53(5)
C412 N4 C400 C401 -58(5)
C404 N4 C400 C401 168(4)
N4 C400 C401 C402 -180(3)
C400 C401 C402 C403 -172(3)
C408 N4 C404 C405 -72(5)
C412 N4 C404 C405 37(6)
C400 N4 C404 C405 164(4)
N4 C404 C405 C406 166(4)
C404 C405 C406 C407 148(4)
C412 N4 C408 C409 168(4)
C400 N4 C408 C409 55(5)
C404 N4 C408 C409 -68(5)
N4 C408 C409 C410 -177(4)
C408 C409 C410 C411 131(4)
C408 N4 C412 C413 174(4)
C400 N4 C412 C413 -65(4)
C404 N4 C412 C413 66(6)
N4 C412 C413 C414 -166(3)
C412 C413 C414 C415 -105(4)
C504 N5 C500 C501 157(4)
C508 N5 C500 C501 39(7)
C512 N5 C500 C501 -78(5)
N5 C500 C501 C502 -177(4)
C500 C501 C502 C503 164(5)
C500 N5 C504 C505 159(5)
C508 N5 C504 C505 -65(6)
C512 N5 C504 C505 52(7)
N5 C504 C505 C506 -178(4)
C504 C505 C506 C507 -104(5)
C504 N5 C508 C509 -57(6)
C500 N5 C508 C509 55(8)
C512 N5 C508 C509 172(5)
N5 C508 C509 C510 -162(4)
C508 C509 C510 C511 -163(5)
C504 N5 C512 C513 60(7)
C500 N5 C512 C513 -43(7)
C508 N5 C512 C513 -180(6)
N5 C512 C513 C514 -173(5)
C512 C513 C514 C515 -169(6)
